data_4130344
loop_
_publ_author_name
'Kieffer, Marion'
'Pilgrim, Ben S.'
'Ronson, Tanya K.'
'Roberts, Derrick A.'
'Aleksanyan, Mina'
'Nitschke, Jonathan R.'

_publ_section_title
;
 Perfluorinated Ligands Induce Meridional Metal Stereochemistry to
 Generate M8L12, M10L15, and M12L18 Prisms.
;
_journal_issue 21
_journal_name_full 'Journal of the American Chemical Society'
_journal_page_first 6813
_journal_page_last 6821
_journal_paper_doi 10.1021/jacs.6b02445
_journal_volume 138
_journal_year 2016
_chemical_formula_moiety 'C480 H330 F60 Fe10 N60 O30, 10(B12 F12), 0.5(C6 H6), 11(C2 H3 N)'
_chemical_formula_sum 'C505 H366 B120 F180 Fe10 N71 O30'
_chemical_formula_weight 13184.37
_space_group_crystal_system triclinic
_space_group_IT_number 2
_space_group_name_Hall '-P 1'
_space_group_name_H-M_alt 'P -1'
_atom_sites_solution_hydrogens geom
_audit_creation_method SHELXL-2014/6
_cell_angle_alpha 100.828(4)
_cell_angle_beta 96.645(5)
_cell_angle_gamma 96.070(5)
_cell_formula_units_Z 2
_cell_length_a 29.007(3)
_cell_length_b 35.476(4)
_cell_length_c 44.206(4)
_cell_measurement_reflns_used 9002
_cell_measurement_temperature 100(2)
_cell_measurement_theta_max 33.934
_cell_measurement_theta_min 4.379
_cell_volume 44000(8)
_computing_cell_refinement
;
'Bruker SAINT' 
;
_computing_data_collection
;
CrystalClear-SM Expert 2.0 r5 (Rigaku, 2010)
;
_computing_data_reduction
;
'Bruker SAINT' 
;
_computing_structure_refinement 'SHELXL-2014/6 (Sheldrick, 2014)'
_computing_structure_solution 'SHELXT (Sheldrick, 2015)'
_diffrn_ambient_temperature 100(2)
_diffrn_detector_area_resol_mean 0
_diffrn_measured_fraction_theta_full 0.888
_diffrn_measured_fraction_theta_max 0.889
_diffrn_measurement_device_type 'Rigaku Saturn 724+ detector on Crystal Logic diffractometer'
_diffrn_measurement_method '\w  scans'
_diffrn_radiation_monochromator 'silicon double crystal'
_diffrn_radiation_source 'Diamond beamline I19'
_diffrn_radiation_type synchrotron
_diffrn_radiation_wavelength 0.6889
_diffrn_reflns_av_R_equivalents 0.0786
_diffrn_reflns_av_unetI/netI 0.1114
_diffrn_reflns_Laue_measured_fraction_full 0.888
_diffrn_reflns_Laue_measured_fraction_max 0.889
_diffrn_reflns_limit_h_max 22
_diffrn_reflns_limit_h_min -23
_diffrn_reflns_limit_k_max 28
_diffrn_reflns_limit_k_min -28
_diffrn_reflns_limit_l_max 35
_diffrn_reflns_limit_l_min -35
_diffrn_reflns_number 124506
_diffrn_reflns_point_group_measured_fraction_full 0.888
_diffrn_reflns_point_group_measured_fraction_max 0.889
_diffrn_reflns_theta_full 16.000
_diffrn_reflns_theta_max 15.995
_diffrn_reflns_theta_min 0.656
_exptl_absorpt_coefficient_mu 0.212
_exptl_absorpt_correction_T_max 0.7441
_exptl_absorpt_correction_T_min 0.4927
_exptl_absorpt_correction_type multi-scan
_exptl_absorpt_process_details SADABS
_exptl_crystal_colour purple
_exptl_crystal_density_diffrn 0.995
_exptl_crystal_description block
_exptl_crystal_F_000 13226
_exptl_crystal_size_max 0.015
_exptl_crystal_size_mid 0.010
_exptl_crystal_size_min 0.010
_refine_diff_density_max 0.906
_refine_diff_density_min -0.523
_refine_diff_density_rms 0.103
_refine_ls_extinction_method none
_refine_ls_goodness_of_fit_ref 1.286
_refine_ls_hydrogen_treatment constr
_refine_ls_matrix_type full
_refine_ls_number_parameters 6872
_refine_ls_number_reflns 41937
_refine_ls_number_restraints 19971
_refine_ls_restrained_S_all 1.089
_refine_ls_R_factor_all 0.2321
_refine_ls_R_factor_gt 0.1794
_refine_ls_shift/su_max 0.000
_refine_ls_shift/su_mean 0.000
_refine_ls_structure_factor_coef Fsqd
_refine_ls_weighting_details 'w=1/[\s^2^(Fo^2^)+(0.2000P)^2^+275.0000P] where P=(Fo^2^+2Fc^2^)/3'
_refine_ls_weighting_scheme calc
_refine_ls_wR_factor_gt 0.4400
_refine_ls_wR_factor_ref 0.4719
_reflns_Friedel_coverage 0.000
_reflns_number_gt 22957
_reflns_number_total 41937
_reflns_threshold_expression 'I > 2\s(I)'
_cod_data_source_file ja6b02445_si_003.cif
_cod_data_source_block mk1034_sqd
_cod_database_code 4130344
_shelx_space_group_comment
;
The symmetry employed for this shelxl refinement is uniquely defined
by the following loop, which should always be used as a source of
symmetry information in preference to the above space-group names.
They are only intended as comments.
;
_shelx_estimated_absorpt_t_min 0.996
_shelx_estimated_absorpt_t_max 0.998
_platon_squeeze_void_probe_radius 1.20
_shelxl_version_number 2014/6

loop_
_space_group_symop_operation_xyz
'x, y, z'
'-x, -y, -z'

loop_
_atom_site_label
_atom_site_type_symbol
_atom_site_fract_x
_atom_site_fract_y
_atom_site_fract_z
_atom_site_U_iso_or_equiv
_atom_site_adp_type
_atom_site_occupancy
_atom_site_site_symmetry_order
_atom_site_calc_flag
_atom_site_refinement_flags_posn
_atom_site_refinement_flags_adp
_atom_site_refinement_flags_occupancy
_atom_site_disorder_assembly
_atom_site_disorder_group
Fe1 Fe 0.21280(14) 0.23690(9) 0.54344(8) 0.1035(14) Uani 1 1 d . . . . .
Fe2 Fe 0.30384(14) 0.54278(9) 0.42138(8) 0.1011(13) Uani 1 1 d . . . . .
Fe3 Fe 0.5053(3) 0.45862(18) 0.18302(17) 0.254(4) Uani 1 1 d . . . . .
Fe4 Fe 0.5373(3) 0.09682(15) 0.17144(13) 0.217(3) Uani 1 1 d . . . . .
Fe5 Fe 0.34422(15) -0.05106(10) 0.38085(8) 0.1113(14) Uani 1 1 d . . . . .
Fe6 Fe -0.15338(14) 0.17946(9) 0.39090(7) 0.0953(13) Uani 1 1 d . . . . .
Fe7 Fe -0.06536(15) 0.47530(10) 0.27212(8) 0.1110(14) Uani 1 1 d . . . . .
Fe8 Fe 0.1240(3) 0.37228(16) 0.03112(11) 0.205(3) Uani 1 1 d . . . . .
Fe9 Fe 0.1794(2) 0.00765(15) 0.02446(10) 0.183(2) Uani 1 1 d . . . . .
Fe10 Fe -0.02437(18) -0.12621(10) 0.22276(8) 0.1345(17) Uani 1 1 d . . . . .
F1B F -0.1810(4) 0.3981(3) 0.3318(3) 0.124(4) Uani 1 1 d D U . . .
F2B F -0.2236(4) 0.3374(3) 0.3494(3) 0.115(4) Uani 1 1 d D U . . .
F3B F -0.0837(5) 0.3286(4) 0.4130(3) 0.148(6) Uani 1 1 d D U . . .
F4B F -0.0420(4) 0.3894(4) 0.3951(3) 0.134(5) Uani 1 1 d D U . . .
O1B O 0.0524(7) 0.6439(5) 0.2452(4) 0.167(6) Uani 1 1 d D U . . .
O2B O -0.2671(6) 0.0251(4) 0.4407(4) 0.130(5) Uani 1 1 d D U . . .
N1B N -0.0203(6) 0.5220(4) 0.2965(4) 0.111(5) Uani 1 1 d D U . . .
N2B N -0.0642(5) 0.4643(4) 0.3145(3) 0.094(5) Uani 1 1 d D U . . .
N3B N -0.1771(5) 0.2287(4) 0.3950(3) 0.097(5) Uani 1 1 d D U . . .
N4B N -0.2103(6) 0.1654(4) 0.4088(3) 0.090(5) Uani 1 1 d D U . . .
C1B C 0.0000(6) 0.5534(4) 0.2843(4) 0.118(5) Uani 1 1 d D U . . .
C2B C -0.0139(7) 0.5898(5) 0.2928(4) 0.128(6) Uani 1 1 d D U . . .
H2B H -0.0355 0.5936 0.3074 0.153 Uiso 1 1 calc R U . . .
C3B C 0.0034(7) 0.6203(5) 0.2804(5) 0.139(6) Uani 1 1 d D U . . .
H3B H -0.0064 0.6451 0.2863 0.167 Uiso 1 1 calc DR U . . .
C4B C 0.0351(7) 0.6150(5) 0.2592(4) 0.148(6) Uani 1 1 d D U . . .
C5B C 0.0497(7) 0.5788(5) 0.2509(4) 0.138(6) Uani 1 1 d D U . . .
H5B H 0.0717 0.5750 0.2366 0.166 Uiso 1 1 calc R U . . .
C6B C 0.0323(7) 0.5485(5) 0.2635(4) 0.126(6) Uani 1 1 d D U . . .
H6B H 0.0425 0.5239 0.2579 0.151 Uiso 1 1 calc R U . . .
C7B C 0.0353(11) 0.6805(6) 0.2524(7) 0.195(11) Uani 1 1 d D U . . .
H7BA H 0.0592 0.7011 0.2504 0.293 Uiso 1 1 calc R U . . .
H7BB H 0.0280 0.6848 0.2738 0.293 Uiso 1 1 calc DR U . . .
H7BC H 0.0069 0.6805 0.2381 0.293 Uiso 1 1 calc R U . . .
C8B C -0.0171(6) 0.5253(4) 0.3262(4) 0.103(6) Uani 1 1 d D U . . .
H8B H -0.0003 0.5474 0.3402 0.123 Uiso 1 1 calc R U . . .
C9B C -0.0406(5) 0.4929(4) 0.3374(3) 0.101(5) Uani 1 1 d D U . . .
C10B C -0.0391(6) 0.4923(4) 0.3687(3) 0.100(5) Uani 1 1 d D U . . .
H10B H -0.0220 0.5129 0.3840 0.120 Uiso 1 1 calc R U . . .
C11B C -0.0630(6) 0.4608(4) 0.3771(3) 0.101(5) Uani 1 1 d D U . . .
H11B H -0.0633 0.4599 0.3984 0.121 Uiso 1 1 calc R U . . .
C12B C -0.0869(5) 0.4304(4) 0.3539(3) 0.097(5) Uani 1 1 d D U . . .
C13B C -0.0861(6) 0.4340(4) 0.3234(3) 0.097(5) Uani 1 1 d D U . . .
H13B H -0.1022 0.4134 0.3075 0.117 Uiso 1 1 calc R U . . .
C14B C -0.1103(4) 0.3955(3) 0.3628(3) 0.099(4) Uani 1 1 d D U . . .
C15B C -0.1568(4) 0.3809(4) 0.3518(3) 0.100(5) Uani 1 1 d D U . . .
C16B C -0.1783(4) 0.3489(4) 0.3607(3) 0.096(5) Uani 1 1 d D U . . .
C17B C -0.1549(4) 0.3302(3) 0.3815(3) 0.099(4) Uani 1 1 d D U . . .
C18B C -0.1086(4) 0.3451(4) 0.3927(3) 0.105(5) Uani 1 1 d D U . . .
C19B C -0.0870(4) 0.3767(4) 0.3834(3) 0.103(5) Uani 1 1 d D U . . .
C20B C -0.1594(6) 0.2604(4) 0.3858(4) 0.092(5) Uani 1 1 d D U . . .
H20B H -0.1330 0.2588 0.3750 0.110 Uiso 1 1 calc R U . . .
C21B C -0.1774(5) 0.2955(3) 0.3911(3) 0.096(5) Uani 1 1 d D U . . .
C22B C -0.2159(5) 0.2974(4) 0.4072(4) 0.095(5) Uani 1 1 d D U . . .
H22B H -0.2291 0.3209 0.4115 0.115 Uiso 1 1 calc R U . . .
C23B C -0.2350(5) 0.2648(4) 0.4169(4) 0.100(5) Uani 1 1 d D U . . .
H23B H -0.2612 0.2656 0.4278 0.120 Uiso 1 1 calc R U . . .
C24B C -0.2147(5) 0.2310(3) 0.4101(3) 0.092(5) Uani 1 1 d D U . . .
C25B C -0.2333(6) 0.1942(4) 0.4178(4) 0.091(5) Uani 1 1 d D U . . .
H25B H -0.2598 0.1917 0.4284 0.109 Uiso 1 1 calc R U . . .
C26B C -0.2275(5) 0.1294(4) 0.4158(4) 0.093(5) Uani 1 1 d D U . . .
C27B C -0.2394(6) 0.1279(4) 0.4451(4) 0.103(5) Uani 1 1 d D U . . .
H27B H -0.2383 0.1512 0.4600 0.124 Uiso 1 1 calc R U . . .
C28B C -0.2527(7) 0.0927(5) 0.4529(4) 0.107(6) Uani 1 1 d D U . . .
H28B H -0.2608 0.0918 0.4730 0.128 Uiso 1 1 calc R U . . .
C29B C -0.2542(6) 0.0588(4) 0.4311(4) 0.116(5) Uani 1 1 d D U . . .
C30B C -0.2441(7) 0.0595(4) 0.4014(4) 0.107(6) Uani 1 1 d D U . . .
H30B H -0.2463 0.0362 0.3864 0.128 Uiso 1 1 calc DR U . . .
C31B C -0.2306(6) 0.0951(4) 0.3940(3) 0.096(5) Uani 1 1 d D U . . .
H31B H -0.2233 0.0960 0.3737 0.116 Uiso 1 1 calc R U . . .
C32B C -0.2683(10) -0.0104(5) 0.4186(6) 0.161(10) Uani 1 1 d D U . . .
H3AZ H -0.2772 -0.0062 0.3976 0.242 Uiso 1 1 calc DR U . . .
H3BZ H -0.2913 -0.0302 0.4231 0.242 Uiso 1 1 calc R U . . .
H3CZ H -0.2373 -0.0191 0.4202 0.242 Uiso 1 1 calc R U . . .
F1C F -0.1945(4) 0.0251(4) 0.3368(3) 0.136(4) Uani 1 1 d D U . . .
F2C F -0.1949(5) -0.0416(4) 0.2960(3) 0.155(5) Uani 1 1 d D U . . .
F3C F -0.0312(4) -0.0323(4) 0.3217(3) 0.135(4) Uani 1 1 d D U . . .
F4C F -0.0310(4) 0.0321(3) 0.3629(3) 0.116(4) Uani 1 1 d D U . . .
O1C O -0.1347(6) 0.3279(5) 0.5224(4) 0.148(6) Uani 1 1 d D U . . .
O2C O -0.0104(9) -0.3124(5) 0.1441(5) 0.224(8) Uani 1 1 d D U . . .
N1C N -0.1238(6) 0.1942(4) 0.4355(3) 0.100(5) Uani 1 1 d D U . . .
N2C N -0.1281(5) 0.1306(4) 0.3937(3) 0.092(5) Uani 1 1 d D U . . .
N3C N -0.0752(6) -0.1154(4) 0.2475(3) 0.115(5) Uani 1 1 d D U . . .
N4C N -0.0629(7) -0.1799(5) 0.2127(4) 0.150(6) Uani 1 1 d D U . . .
C1C C -0.1250(6) 0.2284(4) 0.4579(3) 0.100(5) Uani 1 1 d D U . . .
C2C C -0.1463(6) 0.2261(4) 0.4841(4) 0.108(6) Uani 1 1 d D U . . .
H2C H -0.1589 0.2016 0.4873 0.130 Uiso 1 1 calc R U . . .
C3C C -0.1492(7) 0.2593(5) 0.5057(4) 0.120(6) Uani 1 1 d D U . . .
H3C H -0.1634 0.2575 0.5238 0.144 Uiso 1 1 calc DR U . . .
C4C C -0.1312(6) 0.2951(4) 0.5007(4) 0.130(6) Uani 1 1 d D U . . .
C5C C -0.1090(7) 0.2973(4) 0.4747(4) 0.122(6) Uani 1 1 d D U . . .
H5C H -0.0960 0.3217 0.4715 0.146 Uiso 1 1 calc R U . . .
C6C C -0.1059(6) 0.2640(5) 0.4534(4) 0.105(6) Uani 1 1 d D U . . .
H6C H -0.0906 0.2656 0.4357 0.125 Uiso 1 1 calc R U . . .
C7C C -0.1200(13) 0.3646(6) 0.5145(9) 0.146(16) Uiso 0.61(3) 1 d D U P A 1
H7CX H -0.1240 0.3857 0.5314 0.219 Uiso 0.61(3) 1 calc R U P A 1
H7CY H -0.0870 0.3661 0.5115 0.219 Uiso 0.61(3) 1 calc R U P A 1
H7CZ H -0.1391 0.3669 0.4953 0.219 Uiso 0.61(3) 1 calc R U P A 1
C7C' C -0.150(2) 0.3213(9) 0.5513(8) 0.13(2) Uiso 0.39(3) 1 d D U P A 2
H7CA H -0.1511 0.3462 0.5650 0.191 Uiso 0.39(3) 1 calc R U P A 2
H7CB H -0.1808 0.3060 0.5470 0.191 Uiso 0.39(3) 1 calc DR U P A 2
H7CC H -0.1274 0.3071 0.5615 0.191 Uiso 0.39(3) 1 calc DR U P A 2
C8C C -0.1082(7) 0.1655(4) 0.4455(3) 0.101(5) Uani 1 1 d D U . . .
H8C H -0.0963 0.1677 0.4667 0.121 Uiso 1 1 calc R U . . .
C9C C -0.1095(5) 0.1293(3) 0.4228(3) 0.097(5) Uani 1 1 d D U . . .
C10C C -0.0930(6) 0.0964(4) 0.4303(3) 0.100(5) Uani 1 1 d D U . . .
H10C H -0.0810 0.0961 0.4512 0.120 Uiso 1 1 calc R U . . .
C11C C -0.0942(6) 0.0639(4) 0.4070(3) 0.101(5) Uani 1 1 d D U . . .
H11C H -0.0829 0.0412 0.4117 0.121 Uiso 1 1 calc R U . . .
C12C C -0.1121(5) 0.0652(3) 0.3765(3) 0.091(4) Uani 1 1 d D U . . .
C13C C -0.1286(6) 0.0992(4) 0.3714(3) 0.093(5) Uani 1 1 d D U . . .
H13C H -0.1411 0.1001 0.3508 0.112 Uiso 1 1 calc R U . . .
C14C C -0.1128(4) 0.0310(3) 0.3509(3) 0.095(4) Uani 1 1 d D U . . .
C15C C -0.1535(4) 0.0115(4) 0.3329(3) 0.109(5) Uani 1 1 d D U . . .
C16C C -0.1539(5) -0.0229(4) 0.3120(3) 0.118(5) Uani 1 1 d D U . . .
C17C C -0.1132(4) -0.0390(3) 0.3076(3) 0.115(5) Uani 1 1 d D U . . .
C18C C -0.0722(4) -0.0183(4) 0.3248(3) 0.105(5) Uani 1 1 d D U . . .
C19C C -0.0719(4) 0.0156(4) 0.3459(3) 0.109(5) Uani 1 1 d D U . . .
C20C C -0.0797(6) -0.0813(4) 0.2656(4) 0.117(6) Uani 1 1 d D U . . .
H20C H -0.0597 -0.0589 0.2640 0.140 Uiso 1 1 calc R U . . .
C21C C -0.1120(6) -0.0770(4) 0.2864(3) 0.117(5) Uani 1 1 d D U . . .
C22C C -0.1423(6) -0.1096(4) 0.2875(4) 0.123(6) Uani 1 1 d D U . . .
H22C H -0.1652 -0.1078 0.3012 0.148 Uiso 1 1 calc R U . . .
C23C C -0.1387(6) -0.1449(4) 0.2685(4) 0.117(6) Uani 1 1 d D U . . .
H23C H -0.1595 -0.1674 0.2688 0.141 Uiso 1 1 calc R U . . .
C24C C -0.1047(6) -0.1468(4) 0.2492(3) 0.120(5) Uani 1 1 d D U . . .
C25C C -0.0977(7) -0.1825(4) 0.2282(4) 0.122(6) Uani 1 1 d D U . . .
H25C H -0.1177 -0.2061 0.2262 0.147 Uiso 1 1 calc R U . . .
C26C C -0.0499(7) -0.2126(5) 0.1934(5) 0.167(6) Uani 1 1 d D U . . .
C27C C -0.0427(8) -0.2445(6) 0.2065(4) 0.173(7) Uani 1 1 d D U . . .
H27C H -0.0472 -0.2441 0.2275 0.208 Uiso 1 1 calc R U . . .
C28C C -0.0289(9) -0.2769(6) 0.1890(5) 0.187(7) Uani 1 1 d D U . . .
H28C H -0.0238 -0.2986 0.1980 0.225 Uiso 1 1 calc R U . . .
C29C C -0.0226(7) -0.2775(6) 0.1584(5) 0.201(7) Uani 1 1 d D U . . .
C30C C -0.0294(9) -0.2457(7) 0.1451(4) 0.192(7) Uani 1 1 d D U . . .
H30C H -0.0246 -0.2462 0.1241 0.231 Uiso 1 1 calc R U . . .
C31C C -0.0431(9) -0.2132(6) 0.1626(5) 0.177(7) Uani 1 1 d D U . . .
H31C H -0.0479 -0.1913 0.1537 0.213 Uiso 1 1 calc R U . . .
C32C C -0.0058(13) -0.3174(10) 0.1120(6) 0.251(14) Uani 1 1 d D U . . .
H32D H -0.0182 -0.2963 0.1035 0.376 Uiso 1 1 calc R U . . .
H32E H -0.0232 -0.3422 0.1009 0.376 Uiso 1 1 calc R U . . .
H32F H 0.0274 -0.3171 0.1095 0.376 Uiso 1 1 calc R U . . .
F1D F 0.0128(5) -0.1536(5) 0.1062(3) 0.193(7) Uani 1 1 d D U . . .
F2D F 0.0362(5) -0.1314(5) 0.0549(3) 0.171(6) Uani 1 1 d D U . . .
F3D F 0.1922(5) -0.0938(6) 0.1038(4) 0.196(7) Uani 1 1 d D U . . .
F4D F 0.1695(6) -0.1159(6) 0.1551(3) 0.219(8) Uani 1 1 d D U . . .
O1D O -0.0472(6) -0.1533(4) 0.3719(3) 0.127(5) Uani 1 1 d D U . . .
O2D O 0.2231(10) 0.0488(8) -0.1197(5) 0.273(9) Uani 1 1 d D U . . .
N1D N 0.0105(7) -0.1481(5) 0.2570(3) 0.120(5) Uani 1 1 d D U . . .
N2D N 0.0278(6) -0.1430(5) 0.2018(4) 0.137(5) Uani 1 1 d D U . . .
N3D N 0.1532(8) -0.0452(5) 0.0266(4) 0.181(7) Uani 1 1 d D U . . .
N4D N 0.1745(9) -0.0155(6) -0.0209(5) 0.206(7) Uani 1 1 d D U . . .
C1D C -0.0029(6) -0.1511(5) 0.2864(3) 0.118(5) Uani 1 1 d D U . . .
C2D C -0.0050(7) -0.1171(5) 0.3076(4) 0.116(6) Uani 1 1 d D U . . .
H2D H 0.0038 -0.0927 0.3025 0.139 Uiso 1 1 calc R U . . .
C3D C -0.0200(7) -0.1189(5) 0.3359(4) 0.117(6) Uani 1 1 d D U . . .
H3D H -0.0222 -0.0957 0.3501 0.141 Uiso 1 1 calc R U . . .
C4D C -0.0319(6) -0.1543(5) 0.3436(3) 0.117(5) Uani 1 1 d D U . . .
C5D C -0.0288(7) -0.1881(5) 0.3229(4) 0.120(6) Uani 1 1 d D U . . .
H5D H -0.0363 -0.2124 0.3284 0.144 Uiso 1 1 calc R U . . .
C6D C -0.0148(7) -0.1868(5) 0.2943(4) 0.123(6) Uani 1 1 d D U . . .
H6D H -0.0132 -0.2101 0.2800 0.147 Uiso 1 1 calc R U . . .
C7D C -0.0607(9) -0.1889(6) 0.3804(5) 0.142(9) Uani 1 1 d D U . . .
H7DA H -0.0854 -0.2043 0.3645 0.213 Uiso 1 1 calc R U . . .
H7DB H -0.0725 -0.1841 0.4004 0.213 Uiso 1 1 calc R U . . .
H7DC H -0.0336 -0.2031 0.3820 0.213 Uiso 1 1 calc R U . . .
C8D C 0.0446(7) -0.1659(6) 0.2479(4) 0.136(6) Uani 1 1 d D U . . .
H8D H 0.0619 -0.1796 0.2609 0.164 Uiso 1 1 calc R U . . .
C9D C 0.0554(6) -0.1640(5) 0.2166(3) 0.142(6) Uani 1 1 d D U . . .
C10D C 0.0933(7) -0.1790(6) 0.2048(4) 0.153(6) Uani 1 1 d D U . . .
H10D H 0.1107 -0.1950 0.2155 0.184 Uiso 1 1 calc R U . . .
C11D C 0.1053(6) -0.1703(6) 0.1771(4) 0.156(6) Uani 1 1 d D U . . .
H11D H 0.1317 -0.1796 0.1688 0.188 Uiso 1 1 calc R U . . .
C12D C 0.0782(6) -0.1478(5) 0.1616(3) 0.151(5) Uani 1 1 d D U . . .
C13D C 0.0399(6) -0.1355(5) 0.1750(4) 0.139(6) Uani 1 1 d D U . . .
H13D H 0.0209 -0.1206 0.1642 0.166 Uiso 1 1 calc R U . . .
C14D C 0.0906(5) -0.1364(5) 0.1324(3) 0.158(5) Uani 1 1 d D U . . .
C15D C 0.0579(5) -0.1398(5) 0.1062(3) 0.160(6) Uani 1 1 d D U . . .
C16D C 0.0694(5) -0.1282(5) 0.0796(3) 0.171(6) Uani 1 1 d D U . . .
C17D C 0.1148(5) -0.1123(5) 0.0781(3) 0.170(6) Uani 1 1 d D U . . .
C18D C 0.1476(5) -0.1088(5) 0.1042(3) 0.170(6) Uani 1 1 d D U . . .
C19D C 0.1357(5) -0.1205(5) 0.1306(3) 0.164(6) Uani 1 1 d D U . . .
C20D C 0.1427(8) -0.0600(5) 0.0510(4) 0.177(7) Uani 1 1 d D U . . .
H20D H 0.1461 -0.0427 0.0706 0.212 Uiso 1 1 calc R U . . .
C21D C 0.1271(6) -0.0986(5) 0.0498(3) 0.172(6) Uani 1 1 d D U . . .
C22D C 0.1229(8) -0.1239(5) 0.0211(4) 0.178(7) Uani 1 1 d D U . . .
H22D H 0.1127 -0.1507 0.0192 0.214 Uiso 1 1 calc R U . . .
C23D C 0.1339(8) -0.1094(5) -0.0046(4) 0.183(7) Uani 1 1 d D U . . .
H23D H 0.1312 -0.1261 -0.0243 0.219 Uiso 1 1 calc R U . . .
C24D C 0.1487(7) -0.0702(5) -0.0010(4) 0.183(7) Uani 1 1 d D U . . .
C25D C 0.1617(8) -0.0520(7) -0.0266(4) 0.189(7) Uani 1 1 d D U . . .
H25D H 0.1606 -0.0670 -0.0469 0.227 Uiso 1 1 calc R U . . .
C26D C 0.1862(10) 0.0036(6) -0.0449(5) 0.225(7) Uani 1 1 d D U . . .
C27D C 0.2262(10) -0.0051(8) -0.0574(6) 0.243(8) Uani 1 1 d D U . . .
H27D H 0.2453 -0.0220 -0.0491 0.291 Uiso 1 1 calc R U . . .
C28D C 0.2386(9) 0.0110(9) -0.0821(6) 0.255(8) Uani 1 1 d D U . . .
H28D H 0.2663 0.0054 -0.0906 0.306 Uiso 1 1 calc R U . . .
C29D C 0.2103(10) 0.0351(7) -0.0943(5) 0.259(8) Uani 1 1 d D U . . .
C30D C 0.1706(10) 0.0443(8) -0.0815(6) 0.249(8) Uani 1 1 d D U . . .
H30D H 0.1516 0.0612 -0.0897 0.298 Uiso 1 1 calc DR U . . .
C31D C 0.1589(9) 0.0285(8) -0.0566(6) 0.238(8) Uani 1 1 d D U . . .
H31D H 0.1318 0.0348 -0.0476 0.286 Uiso 1 1 calc R U . . .
C32D C 0.1917(14) 0.0717(11) -0.1331(8) 0.292(15) Uani 1 1 d D U . . .
H32G H 0.2040 0.0798 -0.1509 0.438 Uiso 1 1 calc R U . . .
H32H H 0.1609 0.0562 -0.1401 0.438 Uiso 1 1 calc DR U . . .
H32I H 0.1886 0.0945 -0.1176 0.438 Uiso 1 1 calc R U . . .
F1E F 0.1316(7) 0.1205(4) -0.0303(3) 0.205(7) Uani 1 1 d D U . . .
F2E F 0.0969(6) 0.1830(5) -0.0405(3) 0.192(6) Uani 1 1 d D U . . .
F3E F 0.2232(7) 0.2610(4) 0.0291(4) 0.217(7) Uani 1 1 d D U . . .
F4E F 0.2568(6) 0.1984(5) 0.0392(4) 0.211(7) Uani 1 1 d D U . . .
O1E O 0.3215(10) -0.1403(7) 0.0397(7) 0.298(9) Uani 1 1 d D U . . .
O2E O 0.0731(11) 0.5408(7) -0.0144(7) 0.316(10) Uani 1 1 d D U . . .
N1E N 0.2415(9) -0.0076(6) 0.0265(5) 0.202(7) Uani 1 1 d D U . . .
N2E N 0.2101(7) 0.0576(5) 0.0185(4) 0.183(6) Uani 1 1 d D U . . .
N3E N 0.1245(9) 0.3247(5) 0.0009(5) 0.227(7) Uani 1 1 d D U . . .
N4E N 0.1031(9) 0.3910(6) -0.0088(6) 0.255(8) Uani 1 1 d D U . . .
C1E C 0.2593(8) -0.0422(6) 0.0315(6) 0.225(7) Uani 1 1 d D U . . .
C2E C 0.2531(10) -0.0582(8) 0.0574(6) 0.237(8) Uani 1 1 d D U . . .
H2E H 0.2357 -0.0461 0.0725 0.285 Uiso 1 1 calc R U . . .
C3E C 0.2718(11) -0.0915(8) 0.0613(6) 0.256(8) Uani 1 1 d D U . . .
H3E H 0.2674 -0.1021 0.0791 0.307 Uiso 1 1 calc R U . . .
C4E C 0.2968(9) -0.1095(7) 0.0393(7) 0.273(8) Uani 1 1 d D U . . .
C5E C 0.3035(10) -0.0939(8) 0.0133(7) 0.260(8) Uani 1 1 d D U . . .
H5E H 0.3209 -0.1060 -0.0018 0.312 Uiso 1 1 calc R U . . .
C6E C 0.2847(10) -0.0605(8) 0.0095(6) 0.243(8) Uani 1 1 d D U . . .
H6E H 0.2892 -0.0500 -0.0083 0.292 Uiso 1 1 calc R U . . .
C7E C 0.3293(17) -0.1539(12) 0.0677(9) 0.333(16) Uani 1 1 d D U . . .
H7EA H 0.3473 -0.1758 0.0645 0.499 Uiso 1 1 calc R U . . .
H7EB H 0.3468 -0.1331 0.0841 0.499 Uiso 1 1 calc R U . . .
H7EC H 0.2991 -0.1622 0.0739 0.499 Uiso 1 1 calc R U . . .
C8E C 0.2719(9) 0.0199(5) 0.0226(5) 0.197(7) Uani 1 1 d D U . . .
H8E H 0.3039 0.0164 0.0228 0.236 Uiso 1 1 calc R U . . .
C9E C 0.2562(7) 0.0566(5) 0.0179(4) 0.192(6) Uani 1 1 d D U . . .
C10E C 0.2857(6) 0.0875(6) 0.0127(5) 0.197(7) Uani 1 1 d D U . . .
H10E H 0.3182 0.0861 0.0124 0.236 Uiso 1 1 calc R U . . .
C11E C 0.2664(6) 0.1205(5) 0.0078(5) 0.195(7) Uani 1 1 d D U . . .
H11E H 0.2858 0.1419 0.0039 0.234 Uiso 1 1 calc R U . . .
C12E C 0.2189(7) 0.1223(4) 0.0088(4) 0.186(6) Uani 1 1 d D U . . .
C13E C 0.1926(7) 0.0898(5) 0.0142(5) 0.184(6) Uani 1 1 d D U . . .
H13E H 0.1601 0.0905 0.0149 0.221 Uiso 1 1 calc R U . . .
C14E C 0.1969(5) 0.1572(4) 0.0041(4) 0.189(6) Uani 1 1 d D U . . .
C15E C 0.1555(6) 0.1550(4) -0.0157(4) 0.195(7) Uani 1 1 d D U . . .
C16E C 0.1376(6) 0.1877(4) -0.0215(4) 0.197(7) Uani 1 1 d D U . . .
C17E C 0.1599(6) 0.2246(4) -0.0079(4) 0.198(6) Uani 1 1 d D U . . .
C18E C 0.2002(6) 0.2269(4) 0.0129(4) 0.195(7) Uani 1 1 d D U . . .
C19E C 0.2179(6) 0.1941(4) 0.0187(4) 0.192(7) Uani 1 1 d D U . . .
C20E C 0.1372(9) 0.2913(6) 0.0066(4) 0.220(7) Uani 1 1 d D U . . .
H20E H 0.1430 0.2889 0.0277 0.264 Uiso 1 1 calc R U . . .
C21E C 0.1424(7) 0.2599(5) -0.0162(5) 0.213(7) Uani 1 1 d D U . . .
C22E C 0.1332(9) 0.2634(6) -0.0471(4) 0.218(7) Uani 1 1 d D U . . .
H22E H 0.1358 0.2425 -0.0635 0.262 Uiso 1 1 calc R U . . .
C23E C 0.1201(9) 0.2979(6) -0.0537(4) 0.225(7) Uani 1 1 d D U . . .
H23E H 0.1137 0.3009 -0.0746 0.270 Uiso 1 1 calc R U . . .
C24E C 0.1165(7) 0.3277(5) -0.0292(5) 0.229(7) Uani 1 1 d D U . . .
C25E C 0.1052(9) 0.3659(6) -0.0336(6) 0.240(8) Uani 1 1 d D U . . .
H25E H 0.0996 0.3717 -0.0537 0.289 Uiso 1 1 calc R U . . .
C26E C 0.0933(10) 0.4285(6) -0.0112(6) 0.274(8) Uani 1 1 d D U . . .
C27E C 0.1181(10) 0.4492(9) -0.0291(7) 0.282(9) Uani 1 1 d D U . . .
H27E H 0.1398 0.4374 -0.0411 0.338 Uiso 1 1 calc R U . . .
C28E C 0.1109(11) 0.4872(9) -0.0295(7) 0.293(9) Uani 1 1 d D U . . .
H28E H 0.1281 0.5019 -0.0413 0.351 Uiso 1 1 calc DR U . . .
C29E C 0.0783(11) 0.5033(7) -0.0123(7) 0.302(9) Uani 1 1 d D U . . .
C30E C 0.0529(10) 0.4827(9) 0.0050(7) 0.294(9) Uani 1 1 d D U . . .
H30E H 0.0303 0.4942 0.0164 0.353 Uiso 1 1 calc R U . . .
C31E C 0.0605(10) 0.4451(8) 0.0057(7) 0.282(9) Uani 1 1 d D U . . .
H31E H 0.0433 0.4306 0.0177 0.338 Uiso 1 1 calc R U . . .
C32E C 0.1035(15) 0.5559(11) -0.0340(10) 0.312(15) Uani 1 1 d D U . . .
H32J H 0.0984 0.5826 -0.0347 0.468 Uiso 1 1 calc DR U . . .
H32K H 0.1362 0.5555 -0.0256 0.468 Uiso 1 1 calc DR U . . .
H32L H 0.0967 0.5400 -0.0551 0.468 Uiso 1 1 calc R U . . .
F1F F 0.0019(6) 0.4661(7) 0.0804(3) 0.225(9) Uani 1 1 d D U . . .
F2F F -0.0594(5) 0.4803(6) 0.1201(3) 0.207(8) Uani 1 1 d D U . . .
F3F F 0.0642(6) 0.5045(6) 0.2044(3) 0.203(7) Uani 1 1 d D U . . .
F4F F 0.1246(5) 0.4908(6) 0.1645(3) 0.201(7) Uani 1 1 d D U . . .
O1F O 0.3054(9) 0.3332(8) -0.0550(6) 0.276(9) Uani 1 1 d D U . . .
O2F O -0.2270(6) 0.5433(5) 0.3705(4) 0.145(6) Uani 1 1 d D U . . .
N1F N 0.1883(8) 0.3970(7) 0.0257(5) 0.219(8) Uani 1 1 d D U . . .
N2F N 0.1262(7) 0.4219(5) 0.0604(4) 0.187(7) Uani 1 1 d D U . . .
N3F N -0.0637(6) 0.4937(5) 0.2327(3) 0.131(5) Uani 1 1 d D U . . .
N4F N -0.1167(6) 0.5093(5) 0.2762(3) 0.120(5) Uani 1 1 d D U . . .
C1F C 0.2204(8) 0.3813(7) 0.0067(5) 0.238(8) Uani 1 1 d D U . . .
C2F C 0.2357(10) 0.3462(8) 0.0093(6) 0.247(8) Uani 1 1 d D U . . .
H2F H 0.2262 0.3333 0.0250 0.297 Uiso 1 1 calc R U . . .
C3F C 0.2649(10) 0.3299(7) -0.0107(7) 0.258(8) Uani 1 1 d D U . . .
H3F H 0.2753 0.3058 -0.0089 0.310 Uiso 1 1 calc R U . . .
C4F C 0.2787(8) 0.3490(8) -0.0334(6) 0.269(8) Uani 1 1 d D U . . .
C5F C 0.2640(10) 0.3844(9) -0.0359(6) 0.263(9) Uani 1 1 d D U . . .
H5F H 0.2737 0.3974 -0.0514 0.315 Uiso 1 1 calc R U . . .
C6F C 0.2351(10) 0.4007(7) -0.0158(7) 0.253(8) Uani 1 1 d D U . . .
H6F H 0.2254 0.4251 -0.0173 0.304 Uiso 1 1 calc R U . . .
C7F C 0.3161(15) 0.2950(10) -0.0552(10) 0.302(15) Uani 1 1 d D U . . .
H7FA H 0.2879 0.2785 -0.0530 0.453 Uiso 1 1 calc R U . . .
H7FB H 0.3405 0.2954 -0.0378 0.453 Uiso 1 1 calc R U . . .
H7FC H 0.3272 0.2849 -0.0748 0.453 Uiso 1 1 calc R U . . .
C8F C 0.1982(8) 0.4321(7) 0.0412(5) 0.204(8) Uani 1 1 d D U . . .
H8F H 0.2264 0.4475 0.0398 0.245 Uiso 1 1 calc R U . . .
C9F C 0.1643(7) 0.4472(6) 0.0609(4) 0.197(7) Uani 1 1 d D U . . .
C10F C 0.1722(7) 0.4838(6) 0.0798(5) 0.198(8) Uani 1 1 d D U . . .
H10F H 0.1993 0.5012 0.0793 0.237 Uiso 1 1 calc R U . . .
C11F C 0.1398(7) 0.4945(5) 0.0996(5) 0.192(7) Uani 1 1 d D U . . .
H11F H 0.1445 0.5193 0.1129 0.230 Uiso 1 1 calc R U . . .
C12F C 0.1003(6) 0.4684(6) 0.0996(4) 0.179(6) Uani 1 1 d D U . . .
C13F C 0.0955(7) 0.4327(5) 0.0798(4) 0.175(7) Uani 1 1 d D U . . .
H13F H 0.0688 0.4147 0.0798 0.209 Uiso 1 1 calc R U . . .
C14F C 0.0654(5) 0.4786(5) 0.1210(3) 0.168(6) Uani 1 1 d D U . . .
C15F C 0.0181(5) 0.4762(5) 0.1110(3) 0.163(6) Uani 1 1 d D U . . .
C16F C -0.0137(5) 0.4833(5) 0.1314(3) 0.162(6) Uani 1 1 d D U . . .
C17F C 0.0001(5) 0.4932(5) 0.1633(3) 0.158(5) Uani 1 1 d D U . . .
C18F C 0.0475(5) 0.4958(5) 0.1737(3) 0.165(6) Uani 1 1 d D U . . .
C19F C 0.0792(5) 0.4888(5) 0.1530(3) 0.171(6) Uani 1 1 d D U . . .
C20F C -0.0361(7) 0.4839(5) 0.2111(4) 0.138(6) Uani 1 1 d D U . . .
H20F H -0.0170 0.4641 0.2133 0.165 Uiso 1 1 calc R U . . .
C21F C -0.0341(5) 0.5014(5) 0.1856(3) 0.148(5) Uani 1 1 d D U . . .
C22F C -0.0641(7) 0.5289(6) 0.1823(4) 0.155(6) Uani 1 1 d D U . . .
H22F H -0.0646 0.5407 0.1647 0.186 Uiso 1 1 calc R U . . .
C23F C -0.0932(7) 0.5393(5) 0.2044(4) 0.151(6) Uani 1 1 d D U . . .
H23F H -0.1134 0.5583 0.2024 0.181 Uiso 1 1 calc R U . . .
C24F C -0.0919(6) 0.5211(5) 0.2295(3) 0.136(5) Uani 1 1 d D U . . .
C25F C -0.1204(7) 0.5293(5) 0.2547(4) 0.126(6) Uani 1 1 d D U . . .
H25F H -0.1408 0.5486 0.2552 0.152 Uiso 1 1 calc R U . . .
C26F C -0.1419(6) 0.5184(5) 0.3018(3) 0.122(5) Uani 1 1 d D U . . .
C27F C -0.1404(7) 0.5558(5) 0.3190(4) 0.126(6) Uani 1 1 d D U . . .
H27F H -0.1203 0.5764 0.3146 0.151 Uiso 1 1 calc R U . . .
C28F C -0.1676(7) 0.5633(5) 0.3424(4) 0.130(6) Uani 1 1 d D U . . .
H28F H -0.1661 0.5889 0.3540 0.157 Uiso 1 1 calc R U . . .
C29F C -0.1976(6) 0.5333(6) 0.3490(4) 0.138(6) Uani 1 1 d D U . . .
C30F C -0.1970(7) 0.4957(5) 0.3334(4) 0.135(6) Uani 1 1 d D U . . .
H30F H -0.2154 0.4749 0.3388 0.162 Uiso 1 1 calc R U . . .
C31F C -0.1696(7) 0.4883(5) 0.3098(4) 0.127(6) Uani 1 1 d D U . . .
H31F H -0.1696 0.4625 0.2991 0.153 Uiso 1 1 calc R U . . .
C32F C -0.2622(9) 0.5142(7) 0.3750(6) 0.164(10) Uani 1 1 d D U . . .
H32M H -0.2861 0.5074 0.3566 0.245 Uiso 1 1 calc R U . . .
H32N H -0.2768 0.5242 0.3933 0.245 Uiso 1 1 calc R U . . .
H32O H -0.2479 0.4912 0.3782 0.245 Uiso 1 1 calc R U . . .
F1G F 0.3294(4) 0.0448(3) 0.5224(3) 0.119(4) Uani 1 1 d D U . . .
F2G F 0.2835(4) 0.1037(3) 0.5442(2) 0.114(4) Uani 1 1 d D U . . .
F3G F 0.1560(4) 0.0522(3) 0.4647(3) 0.115(4) Uani 1 1 d D U . . .
F4G F 0.2038(5) -0.0054(3) 0.4426(3) 0.125(5) Uani 1 1 d D U . . .
O1G O 0.4616(7) -0.1961(5) 0.3164(4) 0.169(6) Uani 1 1 d D U . . .
O2G O 0.0683(6) 0.3728(4) 0.5909(4) 0.136(5) Uani 1 1 d D U . . .
N1G N 0.3780(6) -0.0925(4) 0.3961(4) 0.116(5) Uani 1 1 d D U . . .
N2G N 0.3280(5) -0.0431(4) 0.4242(3) 0.104(5) Uani 1 1 d D U . . .
N3G N 0.1881(5) 0.1802(3) 0.5325(3) 0.089(4) Uani 1 1 d D U . . .
N4G N 0.1435(6) 0.2383(4) 0.5468(4) 0.096(5) Uani 1 1 d D U . . .
C1G C 0.4020(6) -0.1196(5) 0.3782(3) 0.122(5) Uani 1 1 d D U . . .
C2G C 0.3863(6) -0.1592(5) 0.3728(4) 0.127(6) Uani 1 1 d D U . . .
H2G H 0.3621 -0.1684 0.3833 0.152 Uiso 1 1 calc R U . . .
C3G C 0.4059(7) -0.1847(5) 0.3521(5) 0.138(6) Uani 1 1 d D U . . .
H3G H 0.3948 -0.2116 0.3483 0.165 Uiso 1 1 calc R U . . .
C4G C 0.4415(7) -0.1715(6) 0.3370(4) 0.146(6) Uani 1 1 d D U . . .
C5G C 0.4580(7) -0.1326(6) 0.3427(4) 0.134(6) Uani 1 1 d D U . . .
H5G H 0.4826 -0.1235 0.3323 0.160 Uiso 1 1 calc R U . . .
C6G C 0.4387(7) -0.1067(5) 0.3634(4) 0.130(6) Uani 1 1 d D U . . .
H6G H 0.4505 -0.0800 0.3676 0.156 Uiso 1 1 calc R U . . .
C7G C 0.4986(12) -0.1807(14) 0.3020(10) 0.19(2) Uiso 0.50(4) 1 d D U P B 1
H7GX H 0.5093 -0.2017 0.2879 0.280 Uiso 0.50(4) 1 calc R U P B 1
H7GY H 0.4873 -0.1619 0.2902 0.280 Uiso 0.50(4) 1 calc R U P B 1
H7GZ H 0.5246 -0.1678 0.3180 0.280 Uiso 0.50(4) 1 calc R U P B 1
C7G' C 0.435(2) -0.2327(12) 0.3035(15) 0.20(2) Uiso 0.50(4) 1 d D U P B 2
H7GA H 0.4525 -0.2480 0.2891 0.305 Uiso 0.50(4) 1 calc R U P B 2
H7GB H 0.4289 -0.2464 0.3202 0.305 Uiso 0.50(4) 1 calc R U P B 2
H7GC H 0.4052 -0.2290 0.2923 0.305 Uiso 0.50(4) 1 calc R U P B 2
C8G C 0.3697(6) -0.0966(5) 0.4235(4) 0.107(5) Uani 1 1 d D U . . .
H8G H 0.3808 -0.1169 0.4323 0.128 Uiso 1 1 calc R U . . .
C9G C 0.3429(5) -0.0690(4) 0.4405(3) 0.104(5) Uani 1 1 d D U . . .
C10G C 0.3346(6) -0.0682(4) 0.4709(3) 0.100(5) Uani 1 1 d D U . . .
H10G H 0.3452 -0.0869 0.4819 0.120 Uiso 1 1 calc R U . . .
C11G C 0.3103(6) -0.0394(4) 0.4848(3) 0.095(5) Uani 1 1 d D U . . .
H11G H 0.3045 -0.0380 0.5057 0.114 Uiso 1 1 calc R U . . .
C12G C 0.2946(5) -0.0126(4) 0.4681(3) 0.095(5) Uani 1 1 d D U . . .
C13G C 0.3041(6) -0.0160(5) 0.4376(3) 0.105(5) Uani 1 1 d D U . . .
H13G H 0.2930 0.0018 0.4258 0.126 Uiso 1 1 calc R U . . .
C14G C 0.2677(4) 0.0185(3) 0.4818(3) 0.096(4) Uani 1 1 d D U . . .
C15G C 0.2866(4) 0.0467(4) 0.5078(3) 0.101(5) Uani 1 1 d D U . . .
C16G C 0.2628(4) 0.0765(4) 0.5193(3) 0.100(5) Uani 1 1 d D U . . .
C17G C 0.2180(4) 0.0793(3) 0.5054(3) 0.099(5) Uani 1 1 d D U . . .
C18G C 0.1986(4) 0.0508(4) 0.4797(3) 0.101(5) Uani 1 1 d D U . . .
C19G C 0.2230(4) 0.0212(4) 0.4681(3) 0.105(5) Uani 1 1 d D U . . .
C20G C 0.2110(5) 0.1502(4) 0.5232(4) 0.096(5) Uani 1 1 d D U . . .
H20G H 0.2425 0.1557 0.5197 0.116 Uiso 1 1 calc R U . . .
C21G C 0.1921(5) 0.1115(3) 0.5182(3) 0.099(5) Uani 1 1 d D U . . .
C22G C 0.1464(5) 0.1034(4) 0.5241(4) 0.098(5) Uani 1 1 d D U . . .
H22G H 0.1325 0.0774 0.5220 0.118 Uiso 1 1 calc R U . . .
C23G C 0.1216(5) 0.1341(4) 0.5333(4) 0.091(5) Uani 1 1 d D U . . .
H23G H 0.0902 0.1294 0.5372 0.109 Uiso 1 1 calc R U . . .
C24G C 0.1435(5) 0.1717(3) 0.5366(3) 0.088(5) Uani 1 1 d D U . . .
C25G C 0.1185(6) 0.2053(4) 0.5446(4) 0.095(5) Uani 1 1 d D U . . .
H25G H 0.0866 0.2030 0.5478 0.114 Uiso 1 1 calc R U . . .
C26G C 0.1225(6) 0.2720(4) 0.5580(4) 0.103(5) Uani 1 1 d D U . . .
C27G C 0.1061(7) 0.2768(5) 0.5867(4) 0.108(5) Uani 1 1 d D U . . .
H27G H 0.1073 0.2570 0.5985 0.130 Uiso 1 1 calc R U . . .
C28G C 0.0882(7) 0.3104(5) 0.5981(4) 0.111(5) Uani 1 1 d D U . . .
H28G H 0.0768 0.3136 0.6176 0.134 Uiso 1 1 calc R U . . .
C29G C 0.0868(6) 0.3393(4) 0.5811(4) 0.119(5) Uani 1 1 d D U . . .
C30G C 0.1021(7) 0.3344(4) 0.5525(4) 0.112(5) Uani 1 1 d D U . . .
H30G H 0.1004 0.3541 0.5407 0.135 Uiso 1 1 calc R U . . .
C31G C 0.1199(6) 0.3010(5) 0.5407(4) 0.104(5) Uani 1 1 d D U . . .
H31G H 0.1304 0.2978 0.5210 0.125 Uiso 1 1 calc R U . . .
C32G C 0.0484(10) 0.3767(8) 0.6190(6) 0.178(11) Uani 1 1 d D U . . .
H32P H 0.0246 0.3943 0.6186 0.266 Uiso 1 1 calc R U . . .
H32Q H 0.0730 0.3873 0.6367 0.266 Uiso 1 1 calc R U . . .
H32R H 0.0340 0.3513 0.6213 0.266 Uiso 1 1 calc R U . . .
F1H F 0.3015(4) 0.4268(3) 0.5588(3) 0.132(5) Uani 1 1 d D U . . .
F2H F 0.2967(4) 0.4785(3) 0.5226(3) 0.128(5) Uani 1 1 d D U . . .
F3H F 0.1623(4) 0.4037(3) 0.4614(3) 0.129(5) Uani 1 1 d D U . . .
F4H F 0.1674(5) 0.3506(3) 0.4957(3) 0.127(5) Uani 1 1 d D U . . .
O1H O 0.2101(6) 0.1189(4) 0.6539(3) 0.120(5) Uani 1 1 d D U . . .
O2H O 0.2453(6) 0.6824(4) 0.3362(3) 0.135(5) Uani 1 1 d D U . . .
N1H N 0.2215(6) 0.2396(4) 0.5895(4) 0.104(5) Uani 1 1 d D U . . .
N2H N 0.2275(5) 0.2933(3) 0.5565(3) 0.090(5) Uani 1 1 d D U . . .
N3H N 0.2547(5) 0.5170(4) 0.4426(3) 0.099(5) Uani 1 1 d D U . . .
N4H N 0.2488(6) 0.5693(4) 0.4083(3) 0.101(5) Uani 1 1 d D U . . .
C1H C 0.2174(6) 0.2078(4) 0.6047(4) 0.107(5) Uani 1 1 d D U . . .
C2H C 0.2447(6) 0.1781(5) 0.5979(4) 0.111(5) Uani 1 1 d D U . . .
H2H H 0.2648 0.1786 0.5824 0.133 Uiso 1 1 calc R U . . .
C3H C 0.2428(6) 0.1478(5) 0.6135(4) 0.112(5) Uani 1 1 d D U . . .
H3H H 0.2620 0.1280 0.6090 0.135 Uiso 1 1 calc R U . . .
C4H C 0.2129(6) 0.1463(4) 0.6358(4) 0.117(5) Uani 1 1 d D U . . .
C5H C 0.1847(6) 0.1753(5) 0.6417(4) 0.110(5) Uani 1 1 d D U . . .
H5H H 0.1633 0.1739 0.6563 0.133 Uiso 1 1 calc R U . . .
C6H C 0.1872(6) 0.2061(5) 0.6267(4) 0.108(5) Uani 1 1 d D U . . .
H6H H 0.1682 0.2260 0.6314 0.129 Uiso 1 1 calc R U . . .
C7H C 0.2437(9) 0.0915(6) 0.6509(6) 0.135(8) Uani 1 1 d D U . . .
H7HA H 0.2353 0.0731 0.6310 0.202 Uiso 1 1 calc R U . . .
H7HB H 0.2436 0.0775 0.6680 0.202 Uiso 1 1 calc R U . . .
H7HC H 0.2750 0.1054 0.6517 0.202 Uiso 1 1 calc R U . . .
C8H C 0.2234(7) 0.2746(4) 0.6047(4) 0.105(5) Uani 1 1 d D U . . .
H8H H 0.2226 0.2801 0.6265 0.126 Uiso 1 1 calc R U . . .
C9H C 0.2270(5) 0.3057(3) 0.5871(3) 0.098(5) Uani 1 1 d D U . . .
C10H C 0.2296(7) 0.3447(4) 0.6012(3) 0.103(5) Uani 1 1 d D U . . .
H10H H 0.2295 0.3524 0.6230 0.123 Uiso 1 1 calc R U . . .
C11H C 0.2324(6) 0.3720(4) 0.5824(3) 0.099(5) Uani 1 1 d D U . . .
H11H H 0.2341 0.3988 0.5912 0.119 Uiso 1 1 calc R U . . .
C12H C 0.2326(5) 0.3596(4) 0.5507(3) 0.098(5) Uani 1 1 d D U . . .
C13H C 0.2303(6) 0.3202(4) 0.5392(3) 0.096(5) Uani 1 1 d D U . . .
H13H H 0.2308 0.3119 0.5176 0.115 Uiso 1 1 calc R U . . .
C14H C 0.2334(4) 0.3877(3) 0.5295(3) 0.099(5) Uani 1 1 d D U . . .
C15H C 0.2663(5) 0.4205(4) 0.5350(3) 0.104(5) Uani 1 1 d D U . . .
C16H C 0.2641(5) 0.4472(4) 0.5160(3) 0.107(5) Uani 1 1 d D U . . .
C17H C 0.2292(5) 0.4430(3) 0.4913(3) 0.108(5) Uani 1 1 d D U . . .
C18H C 0.1974(5) 0.4096(4) 0.4851(3) 0.110(6) Uani 1 1 d D U . . .
C19H C 0.1997(5) 0.3822(3) 0.5035(3) 0.106(5) Uani 1 1 d D U . . .
C20H C 0.2592(5) 0.4888(4) 0.4588(4) 0.098(5) Uani 1 1 d D U . . .
H20H H 0.2881 0.4785 0.4603 0.118 Uiso 1 1 calc R U . . .
C21H C 0.2236(5) 0.4741(4) 0.4732(3) 0.106(5) Uani 1 1 d D U . . .
C22H C 0.1811(5) 0.4890(4) 0.4703(4) 0.109(5) Uani 1 1 d D U . . .
H22H H 0.1561 0.4799 0.4803 0.130 Uiso 1 1 calc R U . . .
C23H C 0.1755(5) 0.5173(4) 0.4529(4) 0.111(5) Uani 1 1 d D U . . .
H23H H 0.1464 0.5272 0.4503 0.133 Uiso 1 1 calc R U . . .
C24H C 0.2133(6) 0.5308(4) 0.4394(3) 0.105(5) Uani 1 1 d D U . . .
C25H C 0.2109(7) 0.5604(4) 0.4202(4) 0.106(5) Uani 1 1 d D U . . .
H25H H 0.1835 0.5724 0.4167 0.127 Uiso 1 1 calc R U . . .
C26H C 0.2462(6) 0.5981(4) 0.3898(4) 0.101(5) Uani 1 1 d D U . . .
C27H C 0.2561(7) 0.5910(4) 0.3593(4) 0.106(5) Uani 1 1 d D U . . .
H27H H 0.2635 0.5662 0.3504 0.127 Uiso 1 1 calc R U . . .
C28H C 0.2554(7) 0.6194(5) 0.3418(4) 0.116(6) Uani 1 1 d D U . . .
H28H H 0.2625 0.6142 0.3210 0.139 Uiso 1 1 calc R U . . .
C29H C 0.2444(6) 0.6555(4) 0.3547(4) 0.119(5) Uani 1 1 d D U . . .
C30H C 0.2337(7) 0.6627(4) 0.3847(4) 0.111(6) Uani 1 1 d D U . . .
H30H H 0.2256 0.6873 0.3933 0.133 Uiso 1 1 calc R U . . .
C31H C 0.2346(7) 0.6343(5) 0.4023(4) 0.103(5) Uani 1 1 d D U . . .
H31H H 0.2273 0.6396 0.4229 0.123 Uiso 1 1 calc R U . . .
C32H C 0.2367(11) 0.7202(5) 0.3492(6) 0.165(10) Uani 1 1 d D U . . .
H32S H 0.2582 0.7303 0.3684 0.248 Uiso 1 1 calc R U . . .
H32T H 0.2043 0.7193 0.3536 0.248 Uiso 1 1 calc R U . . .
H32U H 0.2415 0.7371 0.3343 0.248 Uiso 1 1 calc R U . . .
F1I F 0.5557(5) -0.0111(5) 0.2857(4) 0.194(7) Uani 1 1 d D U . . .
F2I F 0.4936(6) -0.0435(5) 0.3162(3) 0.177(6) Uani 1 1 d D U . . .
F3I F 0.3703(5) -0.0339(6) 0.2394(4) 0.232(8) Uani 1 1 d D U . . .
F4I F 0.4316(7) 0.0023(7) 0.2104(5) 0.265(10) Uani 1 1 d D U . . .
O1I O 0.6754(9) 0.1355(8) 0.0599(5) 0.279(9) Uani 1 1 d D U . . .
O2I O 0.1542(5) -0.1500(4) 0.4291(3) 0.110(4) Uani 1 1 d D U . . .
N1I N 0.5885(9) 0.0829(7) 0.1525(5) 0.225(8) Uani 1 1 d D U . . .
N2I N 0.5435(8) 0.0565(6) 0.1939(5) 0.205(7) Uani 1 1 d D U . . .
N3I N 0.3580(6) -0.0668(4) 0.3384(3) 0.123(5) Uani 1 1 d D U . . .
N4I N 0.2901(6) -0.0942(5) 0.3647(4) 0.114(5) Uani 1 1 d D U . . .
C1I C 0.6142(8) 0.0968(8) 0.1303(5) 0.239(8) Uani 1 1 d D U . . .
C2I C 0.6318(10) 0.1356(7) 0.1346(6) 0.248(9) Uani 1 1 d D U . . .
H2I H 0.6294 0.1529 0.1534 0.297 Uiso 1 1 calc R U . . .
C3I C 0.6528(10) 0.1493(7) 0.1114(7) 0.255(9) Uani 1 1 d D U . . .
H3I H 0.6651 0.1758 0.1144 0.305 Uiso 1 1 calc R U . . .
C4I C 0.6557(8) 0.1242(9) 0.0839(6) 0.263(8) Uani 1 1 d D U . . .
C5I C 0.6397(11) 0.0853(8) 0.0799(5) 0.257(9) Uani 1 1 d D U . . .
H5I H 0.6426 0.0681 0.0612 0.309 Uiso 1 1 calc R U . . .
C6I C 0.6195(10) 0.0715(7) 0.1032(7) 0.246(9) Uani 1 1 d D U . . .
H6I H 0.6091 0.0446 0.1007 0.296 Uiso 1 1 calc R U . . .
C7I C 0.6967(16) 0.1746(10) 0.0643(10) 0.318(17) Uani 1 1 d D U . . .
H7IA H 0.7181 0.1767 0.0490 0.477 Uiso 1 1 calc R U . . .
H7IB H 0.7141 0.1826 0.0853 0.477 Uiso 1 1 calc R U . . .
H7IC H 0.6724 0.1914 0.0617 0.477 Uiso 1 1 calc R U . . .
C8I C 0.6017(8) 0.0521(7) 0.1607(5) 0.219(8) Uani 1 1 d D U . . .
H8I H 0.6263 0.0401 0.1521 0.263 Uiso 1 1 calc R U . . .
C9I C 0.5774(7) 0.0364(6) 0.1838(4) 0.211(7) Uani 1 1 d D U . . .
C10I C 0.5886(8) 0.0038(6) 0.1947(5) 0.211(7) Uani 1 1 d D U . . .
H10I H 0.6132 -0.0096 0.1874 0.253 Uiso 1 1 calc R U . . .
C11I C 0.5631(7) -0.0087(6) 0.2165(5) 0.207(7) Uani 1 1 d D U . . .
H11I H 0.5700 -0.0309 0.2243 0.248 Uiso 1 1 calc R U . . .
C12I C 0.5274(6) 0.0115(6) 0.2267(4) 0.188(6) Uani 1 1 d D U . . .
C13I C 0.5196(8) 0.0442(6) 0.2151(5) 0.193(7) Uani 1 1 d D U . . .
H13I H 0.4961 0.0587 0.2227 0.231 Uiso 1 1 calc R U . . .
C14I C 0.4953(5) -0.0046(5) 0.2465(3) 0.174(6) Uani 1 1 d D U . . .
C15I C 0.5100(5) -0.0155(5) 0.2740(3) 0.163(6) Uani 1 1 d D U . . .
C16I C 0.4781(5) -0.0328(5) 0.2897(3) 0.155(6) Uani 1 1 d D U . . .
C17I C 0.4308(5) -0.0404(5) 0.2785(3) 0.152(5) Uani 1 1 d D U . . .
C18I C 0.4160(5) -0.0284(5) 0.2513(4) 0.171(6) Uani 1 1 d D U . . .
C19I C 0.4477(5) -0.0106(5) 0.2360(4) 0.176(6) Uani 1 1 d D U . . .
C20I C 0.3893(6) -0.0487(5) 0.3242(4) 0.128(6) Uani 1 1 d D U . . .
H20I H 0.4073 -0.0253 0.3355 0.154 Uiso 1 1 calc R U . . .
C21I C 0.3970(5) -0.0622(5) 0.2940(4) 0.141(6) Uani 1 1 d D U . . .
C22I C 0.3711(6) -0.0968(5) 0.2777(4) 0.140(6) Uani 1 1 d D U . . .
H22I H 0.3764 -0.1076 0.2572 0.168 Uiso 1 1 calc R U . . .
C23I C 0.3373(6) -0.1154(4) 0.2916(4) 0.131(6) Uani 1 1 d D U . . .
H23I H 0.3188 -0.1388 0.2808 0.157 Uiso 1 1 calc R U . . .
C24I C 0.3313(5) -0.0988(5) 0.3216(3) 0.125(6) Uani 1 1 d D U . . .
C25I C 0.2929(6) -0.1127(5) 0.3373(4) 0.119(6) Uani 1 1 d D U . . .
H25I H 0.2709 -0.1346 0.3275 0.143 Uiso 1 1 calc R U . . .
C26I C 0.2549(5) -0.1084(5) 0.3809(3) 0.105(5) Uani 1 1 d D U . . .
C27I C 0.2497(6) -0.1478(5) 0.3812(4) 0.108(5) Uani 1 1 d D U . . .
H27I H 0.2691 -0.1641 0.3705 0.129 Uiso 1 1 calc R U . . .
C28I C 0.2162(6) -0.1632(4) 0.3970(4) 0.111(5) Uani 1 1 d D U . . .
H28I H 0.2125 -0.1900 0.3973 0.134 Uiso 1 1 calc R U . . .
C29I C 0.1880(5) -0.1389(5) 0.4123(3) 0.107(5) Uani 1 1 d D U . . .
C30I C 0.1932(6) -0.0998(5) 0.4120(4) 0.108(5) Uani 1 1 d D U . . .
H30I H 0.1736 -0.0836 0.4226 0.130 Uiso 1 1 calc R U . . .
C31I C 0.2267(6) -0.0843(4) 0.3966(4) 0.106(5) Uani 1 1 d D U . . .
H31I H 0.2306 -0.0574 0.3966 0.127 Uiso 1 1 calc R U . . .
C32I C 0.1484(9) -0.1889(5) 0.4336(5) 0.125(8) Uani 1 1 d D U . . .
H32V H 0.1463 -0.2068 0.4135 0.188 Uiso 1 1 calc R U . . .
H32W H 0.1197 -0.1937 0.4427 0.188 Uiso 1 1 calc R U . . .
H32X H 0.1753 -0.1930 0.4476 0.188 Uiso 1 1 calc R U . . .
F1J F 0.4823(5) 0.5871(5) 0.3451(3) 0.192(6) Uani 1 1 d D U . . .
F2J F 0.5012(5) 0.5662(6) 0.2869(4) 0.213(7) Uani 1 1 d D U . . .
F3J F 0.3394(6) 0.5433(6) 0.2502(3) 0.222(8) Uani 1 1 d D U . . .
F4J F 0.3207(5) 0.5646(6) 0.3084(4) 0.214(8) Uani 1 1 d D U . . .
O1J O 0.2156(7) 0.6122(6) 0.5533(5) 0.210(7) Uani 1 1 d D U . . .
O2J O 0.4979(11) 0.3867(9) 0.0225(6) 0.319(10) Uani 1 1 d D U . . .
N1J N 0.3217(6) 0.5905(5) 0.4564(3) 0.116(5) Uani 1 1 d D U . . .
N2J N 0.3476(6) 0.5735(4) 0.4016(3) 0.110(5) Uani 1 1 d D U . . .
N3J N 0.4622(8) 0.4979(6) 0.1958(5) 0.223(7) Uani 1 1 d D U . . .
N4J N 0.4673(10) 0.4627(7) 0.1389(5) 0.258(8) Uani 1 1 d D U . . .
C1J C 0.3011(6) 0.5966(6) 0.4843(4) 0.135(6) Uani 1 1 d D U . . .
C2J C 0.2775(8) 0.6288(6) 0.4901(5) 0.152(6) Uani 1 1 d D U . . .
H2J H 0.2795 0.6474 0.4772 0.182 Uiso 1 1 calc R U . . .
C3J C 0.2513(8) 0.6341(6) 0.5143(5) 0.174(6) Uani 1 1 d D U . . .
H3J H 0.2357 0.6563 0.5183 0.208 Uiso 1 1 calc R U . . .
C4J C 0.2481(7) 0.6063(7) 0.5329(4) 0.184(6) Uani 1 1 d D U . . .
C5J C 0.2736(8) 0.5754(6) 0.5283(5) 0.164(6) Uani 1 1 d D U . . .
H5J H 0.2727 0.5574 0.5417 0.197 Uiso 1 1 calc R U . . .
C6J C 0.3005(7) 0.5706(5) 0.5043(5) 0.146(6) Uani 1 1 d D U . . .
H6J H 0.3184 0.5496 0.5015 0.175 Uiso 1 1 calc R U . . .
C7J C 0.2070(13) 0.5829(9) 0.5708(7) 0.243(13) Uani 1 1 d D U . . .
H7JA H 0.2010 0.5575 0.5568 0.365 Uiso 1 1 calc R U . . .
H7JB H 0.1796 0.5874 0.5815 0.365 Uiso 1 1 calc R U . . .
H7JC H 0.2343 0.5837 0.5863 0.365 Uiso 1 1 calc R U . . .
C8J C 0.3473(7) 0.6186(5) 0.4487(3) 0.115(6) Uani 1 1 d D U . . .
H8J H 0.3548 0.6435 0.4619 0.138 Uiso 1 1 calc R U . . .
C9J C 0.3638(5) 0.6093(4) 0.4183(3) 0.116(5) Uani 1 1 d D U . . .
C10J C 0.3939(6) 0.6353(4) 0.4076(4) 0.130(6) Uani 1 1 d D U . . .
H10J H 0.4054 0.6601 0.4201 0.156 Uiso 1 1 calc R U . . .
C11J C 0.4068(7) 0.6243(5) 0.3782(4) 0.135(6) Uani 1 1 d D U . . .
H11J H 0.4272 0.6417 0.3703 0.162 Uiso 1 1 calc R U . . .
C12J C 0.3897(6) 0.5879(5) 0.3604(3) 0.133(5) Uani 1 1 d D U . . .
C13J C 0.3607(6) 0.5635(5) 0.3734(4) 0.120(6) Uani 1 1 d D U . . .
H13J H 0.3496 0.5382 0.3616 0.144 Uiso 1 1 calc R U . . .
C14J C 0.4010(5) 0.5763(5) 0.3281(3) 0.150(5) Uani 1 1 d D U . . .
C15J C 0.4467(5) 0.5771(5) 0.3215(3) 0.172(6) Uani 1 1 d D U . . .
C16J C 0.4562(5) 0.5666(5) 0.2914(3) 0.179(7) Uani 1 1 d D U . . .
C17J C 0.4212(5) 0.5548(5) 0.2665(3) 0.192(6) Uani 1 1 d D U . . .
C18J C 0.3756(5) 0.5543(5) 0.2731(3) 0.180(7) Uani 1 1 d D U . . .
C19J C 0.3656(5) 0.5647(5) 0.3031(3) 0.167(6) Uani 1 1 d D U . . .
C20J C 0.4582(8) 0.5134(7) 0.2254(5) 0.215(7) Uani 1 1 d D U . . .
H20J H 0.4754 0.5043 0.2416 0.258 Uiso 1 1 calc R U . . .
C21J C 0.4304(7) 0.5421(6) 0.2337(3) 0.210(7) Uani 1 1 d D U . . .
C22J C 0.4070(9) 0.5561(7) 0.2096(4) 0.228(8) Uani 1 1 d D U . . .
H22J H 0.3887 0.5766 0.2142 0.274 Uiso 1 1 calc R U . . .
C23J C 0.4102(9) 0.5402(7) 0.1788(4) 0.240(8) Uani 1 1 d D U . . .
H23J H 0.3939 0.5492 0.1623 0.288 Uiso 1 1 calc R U . . .
C24J C 0.4378(8) 0.5106(6) 0.1728(4) 0.241(7) Uani 1 1 d D U . . .
C25J C 0.4417(10) 0.4901(7) 0.1412(4) 0.245(8) Uani 1 1 d D U . . .
H25J H 0.4258 0.4968 0.1233 0.294 Uiso 1 1 calc R U . . .
C26J C 0.4740(8) 0.4414(8) 0.1095(5) 0.264(8) Uani 1 1 d D U . . .
C27J C 0.4854(11) 0.4622(7) 0.0871(7) 0.276(9) Uani 1 1 d D U . . .
H27J H 0.4871 0.4896 0.0914 0.331 Uiso 1 1 calc R U . . .
C28J C 0.4943(11) 0.4430(9) 0.0586(6) 0.282(9) Uani 1 1 d D U . . .
H28J H 0.5026 0.4573 0.0434 0.338 Uiso 1 1 calc R U . . .
C29J C 0.4911(9) 0.4029(10) 0.0521(6) 0.292(9) Uani 1 1 d D U . . .
C30J C 0.4801(11) 0.3820(7) 0.0745(7) 0.274(9) Uani 1 1 d D U . . .
H30J H 0.4786 0.3546 0.0702 0.329 Uiso 1 1 calc R U . . .
C31J C 0.4714(11) 0.4014(8) 0.1029(6) 0.267(9) Uani 1 1 d D U . . .
H31J H 0.4636 0.3872 0.1182 0.321 Uiso 1 1 calc R U . . .
C32J C 0.4914(16) 0.3460(10) 0.0128(10) 0.344(16) Uani 1 1 d D U . . .
H32Y H 0.4976 0.3390 -0.0087 0.516 Uiso 1 1 calc R U . . .
H32Z H 0.5130 0.3348 0.0263 0.516 Uiso 1 1 calc R U . . .
H310 H 0.4591 0.3359 0.0142 0.516 Uiso 1 1 calc R U . . .
F1K F 0.6118(6) 0.2324(5) 0.1516(5) 0.243(8) Uani 1 1 d D U . . .
F2K F 0.6326(6) 0.3079(5) 0.1604(5) 0.247(8) Uani 1 1 d D U . . .
F3K F 0.4757(6) 0.3172(6) 0.1205(6) 0.278(10) Uani 1 1 d D U . . .
F4K F 0.4556(6) 0.2421(6) 0.1127(6) 0.275(10) Uani 1 1 d D U . . .
O1K O 0.4640(12) -0.1037(7) 0.1247(8) 0.320(10) Uani 1 1 d D U . . .
O2K O 0.5431(11) 0.6547(7) 0.1931(7) 0.319(10) Uani 1 1 d D U . . .
N1K N 0.5051(10) 0.0553(6) 0.1351(6) 0.247(8) Uani 1 1 d D U . . .
N2K N 0.5255(9) 0.1312(6) 0.1426(5) 0.234(8) Uani 1 1 d D U . . .
N3K N 0.5490(9) 0.4226(6) 0.1668(6) 0.260(8) Uani 1 1 d D U . . .
N4K N 0.5596(10) 0.4976(6) 0.1745(7) 0.287(9) Uani 1 1 d D U . . .
C1K C 0.4943(10) 0.0144(6) 0.1305(6) 0.265(8) Uani 1 1 d D U . . .
C2K C 0.4621(11) 0.0000(8) 0.1476(7) 0.279(9) Uani 1 1 d D U . . .
H2K H 0.4469 0.0173 0.1610 0.335 Uiso 1 1 calc R U . . .
C3K C 0.4520(11) -0.0394(9) 0.1452(7) 0.292(9) Uani 1 1 d D U . . .
H3K H 0.4297 -0.0493 0.1568 0.350 Uiso 1 1 calc R U . . .
C4K C 0.4742(11) -0.0646(7) 0.1257(7) 0.304(9) Uani 1 1 d D U . . .
C5K C 0.5059(11) -0.0503(8) 0.1080(7) 0.293(9) Uani 1 1 d D U . . .
H5K H 0.5209 -0.0677 0.0945 0.352 Uiso 1 1 calc R U . . .
C6K C 0.5154(10) -0.0109(9) 0.1100(7) 0.282(9) Uani 1 1 d D U . . .
H6K H 0.5363 -0.0010 0.0974 0.338 Uiso 1 1 calc R U . . .
C7K C 0.430(2) -0.1152(16) 0.1438(14) 0.351(19) Uiso 0.41(5) 1 d D U P C 1
H7KX H 0.4259 -0.1435 0.1411 0.526 Uiso 0.41(5) 1 calc R U P C 1
H7KY H 0.4415 -0.1036 0.1657 0.526 Uiso 0.41(5) 1 calc R U P C 1
H7KZ H 0.4003 -0.1064 0.1376 0.526 Uiso 0.41(5) 1 calc R U P C 1
C7K' C 0.492(3) -0.1199(13) 0.1469(16) 0.351(19) Uiso 0.59(5) 1 d D U P C 2
H7KA H 0.4819 -0.1477 0.1439 0.527 Uiso 0.59(5) 1 calc R U P C 2
H7KB H 0.5252 -0.1158 0.1437 0.527 Uiso 0.59(5) 1 calc R U P C 2
H7KC H 0.4889 -0.1071 0.1680 0.527 Uiso 0.59(5) 1 calc R U P C 2
C8K C 0.4924(9) 0.0701(5) 0.1116(6) 0.245(8) Uani 1 1 d D U . . .
H8K H 0.4761 0.0544 0.0929 0.294 Uiso 1 1 calc R U . . .
C9K C 0.5036(8) 0.1121(5) 0.1145(5) 0.242(8) Uani 1 1 d D U . . .
C10K C 0.4919(10) 0.1307(5) 0.0903(5) 0.244(8) Uani 1 1 d D U . . .
H10K H 0.4773 0.1163 0.0706 0.293 Uiso 1 1 calc R U . . .
C11K C 0.5018(9) 0.1708(5) 0.0954(5) 0.240(8) Uani 1 1 d D U . . .
H11K H 0.4940 0.1841 0.0792 0.288 Uiso 1 1 calc R U . . .
C12K C 0.5233(7) 0.1912(4) 0.1246(5) 0.233(7) Uani 1 1 d D U . . .
C13K C 0.5347(9) 0.1699(6) 0.1470(5) 0.230(8) Uani 1 1 d D U . . .
H13K H 0.5500 0.1835 0.1668 0.275 Uiso 1 1 calc R U . . .
C14K C 0.5335(6) 0.2343(4) 0.1308(5) 0.228(7) Uani 1 1 d D U . . .
C15K C 0.5777(6) 0.2529(4) 0.1436(5) 0.233(8) Uani 1 1 d D U . . .
C16K C 0.5882(6) 0.2926(4) 0.1486(5) 0.239(8) Uani 1 1 d D U . . .
C17K C 0.5551(6) 0.3161(4) 0.1412(5) 0.243(7) Uani 1 1 d D U . . .
C18K C 0.5108(6) 0.2974(4) 0.1286(5) 0.241(8) Uani 1 1 d D U . . .
C19K C 0.5001(6) 0.2576(4) 0.1237(5) 0.237(8) Uani 1 1 d D U . . .
C20K C 0.5418(9) 0.3841(6) 0.1632(6) 0.254(8) Uani 1 1 d D U . . .
H20K H 0.5172 0.3732 0.1726 0.305 Uiso 1 1 calc R U . . .
C21K C 0.5678(7) 0.3590(4) 0.1466(5) 0.249(7) Uani 1 1 d D U . . .
C22K C 0.6048(8) 0.3756(6) 0.1340(7) 0.262(8) Uani 1 1 d D U . . .
H22K H 0.6243 0.3596 0.1231 0.314 Uiso 1 1 calc R U . . .
C23K C 0.6132(9) 0.4157(6) 0.1373(7) 0.268(8) Uani 1 1 d D U . . .
H23K H 0.6381 0.4274 0.1285 0.322 Uiso 1 1 calc R U . . .
C24K C 0.5842(8) 0.4382(5) 0.1536(5) 0.269(8) Uani 1 1 d D U . . .
C25K C 0.5880(10) 0.4806(5) 0.1578(7) 0.276(9) Uani 1 1 d D U . . .
H25K H 0.6103 0.4948 0.1487 0.331 Uiso 1 1 calc R U . . .
C26K C 0.5583(9) 0.5378(6) 0.1789(8) 0.297(9) Uani 1 1 d D U . . .
C27K C 0.5578(12) 0.5588(9) 0.2086(7) 0.303(9) Uani 1 1 d D U . . .
H27K H 0.5618 0.5466 0.2259 0.364 Uiso 1 1 calc R U . . .
C28K C 0.5515(12) 0.5976(9) 0.2132(7) 0.307(10) Uani 1 1 d D U . . .
H28K H 0.5507 0.6117 0.2336 0.369 Uiso 1 1 calc R U . . .
C29K C 0.5463(9) 0.6156(7) 0.1882(9) 0.315(10) Uani 1 1 d D U . . .
C30K C 0.5466(12) 0.5947(10) 0.1583(7) 0.316(10) Uani 1 1 d D U . . .
H30K H 0.5422 0.6070 0.1410 0.380 Uiso 1 1 calc R U . . .
C31K C 0.5533(12) 0.5561(9) 0.1538(6) 0.310(10) Uani 1 1 d D U . . .
H31K H 0.5544 0.5420 0.1334 0.372 Uiso 1 1 calc R U . . .
C32K C 0.5383(16) 0.6700(12) 0.1650(10) 0.331(16) Uani 1 1 d D U . . .
H311 H 0.5363 0.6979 0.1703 0.496 Uiso 1 1 calc R U . . .
H312 H 0.5655 0.6658 0.1542 0.496 Uiso 1 1 calc R U . . .
H313 H 0.5098 0.6569 0.1514 0.496 Uiso 1 1 calc R U . . .
F1L F 0.2069(5) 0.5007(3) 0.3063(3) 0.141(5) Uani 1 1 d D U . . .
F2L F 0.1212(5) 0.4840(4) 0.2723(3) 0.140(5) Uani 1 1 d D U . . .
F3L F 0.0986(5) 0.3666(4) 0.3080(4) 0.154(5) Uani 1 1 d D U . . .
F4L F 0.1840(5) 0.3822(4) 0.3397(4) 0.161(6) Uani 1 1 d D U . . .
O1L O 0.4933(7) 0.5539(6) 0.5391(5) 0.207(7) Uani 1 1 d D U . . .
O2L O -0.3026(6) 0.4071(6) 0.2152(4) 0.180(6) Uani 1 1 d D U . . .
N1L N 0.3574(6) 0.5130(5) 0.4350(3) 0.121(5) Uani 1 1 d D U . . .
N2L N 0.2904(5) 0.4962(4) 0.3876(3) 0.114(5) Uani 1 1 d D U . . .
N3L N -0.0180(5) 0.4392(4) 0.2660(3) 0.101(4) Uani 1 1 d D U . . .
N4L N -0.1088(5) 0.4275(5) 0.2494(4) 0.115(5) Uani 1 1 d D U . . .
C1L C 0.3894(6) 0.5219(6) 0.4629(4) 0.140(6) Uani 1 1 d D U . . .
C2L C 0.4161(8) 0.5581(6) 0.4710(5) 0.161(7) Uani 1 1 d D U . . .
H2L H 0.4109 0.5767 0.4585 0.193 Uiso 1 1 calc R U . . .
C3L C 0.4499(7) 0.5675(6) 0.4968(5) 0.175(7) Uani 1 1 d D U . . .
H3L H 0.4688 0.5920 0.5015 0.210 Uiso 1 1 calc R U . . .
C4L C 0.4563(7) 0.5412(7) 0.5156(4) 0.180(7) Uani 1 1 d D U . . .
C5L C 0.4289(8) 0.5054(6) 0.5087(5) 0.166(7) Uani 1 1 d D U . . .
H5L H 0.4326 0.4877 0.5221 0.199 Uiso 1 1 calc DR U . . .
C6L C 0.3961(7) 0.4953(5) 0.4820(5) 0.152(7) Uani 1 1 d D U . . .
H6L H 0.3782 0.4704 0.4768 0.183 Uiso 1 1 calc R U . . .
C7L C 0.4992(12) 0.5286(9) 0.5603(6) 0.229(13) Uani 1 1 d D U . . .
H7LA H 0.4699 0.5115 0.5590 0.343 Uiso 1 1 calc DR U . . .
H7LB H 0.5076 0.5439 0.5815 0.343 Uiso 1 1 calc R U . . .
H7LC H 0.5242 0.5131 0.5550 0.343 Uiso 1 1 calc R U . . .
C8L C 0.3581(6) 0.4807(5) 0.4157(3) 0.111(6) Uani 1 1 d D U . . .
H8L H 0.3814 0.4644 0.4188 0.133 Uiso 1 1 calc R U . . .
C9L C 0.3211(5) 0.4704(4) 0.3889(3) 0.113(5) Uani 1 1 d D U . . .
C10L C 0.3158(6) 0.4353(5) 0.3679(4) 0.124(6) Uani 1 1 d D U . . .
H10L H 0.3389 0.4183 0.3685 0.149 Uiso 1 1 calc R U . . .
C11L C 0.2756(6) 0.4256(4) 0.3460(4) 0.126(6) Uani 1 1 d D U . . .
H11L H 0.2704 0.4013 0.3318 0.151 Uiso 1 1 calc R U . . .
C12L C 0.2432(4) 0.4517(4) 0.3449(3) 0.114(5) Uani 1 1 d D U . . .
C13L C 0.2526(6) 0.4870(4) 0.3660(4) 0.103(5) Uani 1 1 d D U . . .
H13L H 0.2312 0.5053 0.3649 0.123 Uiso 1 1 calc R U . . .
C14L C 0.1981(4) 0.4416(4) 0.3235(3) 0.116(5) Uani 1 1 d D U . . .
C15L C 0.1809(4) 0.4666(4) 0.3056(3) 0.116(5) Uani 1 1 d D U . . .
C16L C 0.1371(4) 0.4581(4) 0.2882(3) 0.120(5) Uani 1 1 d D U . . .
C17L C 0.1076(4) 0.4246(4) 0.2883(3) 0.114(5) Uani 1 1 d D U . . .
C18L C 0.1250(4) 0.3995(4) 0.3061(3) 0.122(5) Uani 1 1 d D U . . .
C19L C 0.1692(4) 0.4075(4) 0.3228(3) 0.125(6) Uani 1 1 d D U . . .
C20L C 0.0275(5) 0.4449(4) 0.2766(4) 0.104(5) Uani 1 1 d D U . . .
H20L H 0.0402 0.4700 0.2881 0.125 Uiso 1 1 calc R U . . .
C21L C 0.0581(4) 0.4175(4) 0.2724(3) 0.108(5) Uani 1 1 d D U . . .
C22L C 0.0390(5) 0.3811(4) 0.2548(4) 0.111(5) Uani 1 1 d D U . . .
H22L H 0.0585 0.3614 0.2504 0.133 Uiso 1 1 calc R U . . .
C23L C -0.0084(5) 0.3739(4) 0.2437(4) 0.112(5) Uani 1 1 d D U . . .
H23L H -0.0219 0.3492 0.2320 0.134 Uiso 1 1 calc R U . . .
C24L C -0.0358(5) 0.4034(4) 0.2500(3) 0.107(5) Uani 1 1 d D U . . .
C25L C -0.0865(5) 0.3984(5) 0.2410(4) 0.107(5) Uani 1 1 d D U . . .
H25L H -0.1027 0.3745 0.2292 0.128 Uiso 1 1 calc R U . . .
C26L C -0.1583(5) 0.4216(5) 0.2416(4) 0.122(5) Uani 1 1 d D U . . .
C27L C -0.1791(7) 0.4435(5) 0.2224(4) 0.138(6) Uani 1 1 d D U . . .
H27L H -0.1602 0.4626 0.2152 0.166 Uiso 1 1 calc R U . . .
C28L C -0.2269(7) 0.4379(6) 0.2136(4) 0.153(6) Uani 1 1 d D U . . .
H28L H -0.2405 0.4523 0.1997 0.183 Uiso 1 1 calc R U . . .
C29L C -0.2551(6) 0.4112(6) 0.2250(5) 0.159(6) Uani 1 1 d D U . . .
C30L C -0.2346(7) 0.3896(6) 0.2447(5) 0.143(6) Uani 1 1 d D U . . .
H30L H -0.2536 0.3715 0.2528 0.172 Uiso 1 1 calc R U . . .
C31L C -0.1865(7) 0.3944(5) 0.2525(4) 0.133(6) Uani 1 1 d D U . . .
H31L H -0.1725 0.3789 0.2654 0.160 Uiso 1 1 calc R U . . .
C32L C -0.3316(9) 0.3826(9) 0.2294(7) 0.210(12) Uani 1 1 d D U . . .
H314 H -0.3632 0.3773 0.2178 0.316 Uiso 1 1 calc R U . . .
H315 H -0.3330 0.3956 0.2509 0.316 Uiso 1 1 calc R U . . .
H316 H -0.3186 0.3583 0.2295 0.316 Uiso 1 1 calc R U . . .
F1M F 0.2798(7) 0.0088(4) 0.1349(4) 0.198(7) Uani 1 1 d D U . . .
F2M F 0.3638(6) 0.0312(4) 0.1692(4) 0.193(6) Uani 1 1 d D U . . .
F3M F 0.3294(7) 0.1605(4) 0.1899(4) 0.208(7) Uani 1 1 d D U . . .
F4M F 0.2468(6) 0.1386(5) 0.1559(4) 0.212(7) Uani 1 1 d D U . . .
O1M O -0.0253(7) 0.0020(7) -0.0770(5) 0.210(7) Uani 1 1 d D U . . .
O2M O 0.7530(8) 0.2084(6) 0.2349(5) 0.216(7) Uani 1 1 d D U . . .
N1M N 0.1145(7) 0.0224(6) 0.0233(4) 0.170(6) Uani 1 1 d D U . . .
N2M N 0.1816(6) 0.0334(5) 0.0693(4) 0.166(6) Uani 1 1 d D U . . .
N3M N 0.4818(6) 0.1099(5) 0.1906(4) 0.164(6) Uani 1 1 d D U . . .
N4M N 0.5697(6) 0.1383(6) 0.2073(5) 0.180(6) Uani 1 1 d D U . . .
C1M C 0.0796(6) 0.0186(7) -0.0026(4) 0.170(6) Uani 1 1 d D U . . .
C2M C 0.0615(8) -0.0181(6) -0.0195(5) 0.176(7) Uani 1 1 d D U . . .
H2M H 0.0730 -0.0403 -0.0139 0.211 Uiso 1 1 calc R U . . .
C3M C 0.0267(8) -0.0226(6) -0.0444(5) 0.184(7) Uani 1 1 d D U . . .
H3M H 0.0144 -0.0477 -0.0561 0.220 Uiso 1 1 calc R U . . .
C4M C 0.0100(7) 0.0099(8) -0.0524(4) 0.191(7) Uani 1 1 d D U . . .
C5M C 0.0283(8) 0.0468(7) -0.0359(6) 0.186(7) Uani 1 1 d D U . . .
H5M H 0.0167 0.0689 -0.0416 0.223 Uiso 1 1 calc R U . . .
C6M C 0.0635(8) 0.0512(6) -0.0111(5) 0.177(7) Uani 1 1 d D U . . .
H6M H 0.0766 0.0763 0.0001 0.212 Uiso 1 1 calc R U . . .
C7M C -0.0436(12) 0.0345(9) -0.0862(8) 0.242(14) Uani 1 1 d D U . . .
H7MA H -0.0187 0.0509 -0.0925 0.362 Uiso 1 1 calc R U . . .
H7MB H -0.0561 0.0495 -0.0687 0.362 Uiso 1 1 calc R U . . .
H7MC H -0.0688 0.0255 -0.1037 0.362 Uiso 1 1 calc R U . . .
C8M C 0.1042(7) 0.0404(6) 0.0499(4) 0.167(7) Uani 1 1 d D U . . .
H8M H 0.0744 0.0486 0.0519 0.200 Uiso 1 1 calc R U . . .
C9M C 0.1417(6) 0.0469(5) 0.0762(3) 0.169(6) Uani 1 1 d D U . . .
C10M C 0.1370(6) 0.0671(6) 0.1057(4) 0.179(7) Uani 1 1 d D U . . .
H10M H 0.1080 0.0753 0.1103 0.215 Uiso 1 1 calc R U . . .
C11M C 0.1764(6) 0.0748(6) 0.1279(4) 0.172(7) Uani 1 1 d D U . . .
H11M H 0.1746 0.0888 0.1482 0.207 Uiso 1 1 calc R U . . .
C12M C 0.2181(5) 0.0622(5) 0.1209(4) 0.166(6) Uani 1 1 d D U . . .
C13M C 0.2191(7) 0.0411(5) 0.0911(4) 0.163(6) Uani 1 1 d D U . . .
H13M H 0.2474 0.0318 0.0861 0.195 Uiso 1 1 calc R U . . .
C14M C 0.2617(5) 0.0731(4) 0.1436(4) 0.179(6) Uani 1 1 d D U . . .
C15M C 0.2922(5) 0.0466(4) 0.1480(4) 0.185(7) Uani 1 1 d D U . . .
C16M C 0.3353(5) 0.0580(4) 0.1658(4) 0.181(7) Uani 1 1 d D U . . .
C17M C 0.3502(5) 0.0967(4) 0.1798(4) 0.180(6) Uani 1 1 d D U . . .
C18M C 0.3187(5) 0.1228(4) 0.1763(4) 0.184(7) Uani 1 1 d D U . . .
C19M C 0.2754(5) 0.1115(4) 0.1588(4) 0.185(7) Uani 1 1 d D U . . .
C20M C 0.4370(6) 0.0970(6) 0.1804(4) 0.173(7) Uani 1 1 d D U . . .
H20M H 0.4300 0.0778 0.1618 0.208 Uiso 1 1 calc R U . . .
C21M C 0.3995(5) 0.1092(5) 0.1946(4) 0.175(6) Uani 1 1 d D U . . .
C22M C 0.4102(6) 0.1363(6) 0.2226(4) 0.172(7) Uani 1 1 d D U . . .
H22M H 0.3859 0.1449 0.2338 0.207 Uiso 1 1 calc R U . . .
C23M C 0.4565(6) 0.1504(6) 0.2338(4) 0.172(7) Uani 1 1 d D U . . .
H23M H 0.4645 0.1687 0.2529 0.206 Uiso 1 1 calc R U . . .
C24M C 0.4911(5) 0.1375(5) 0.2168(4) 0.168(6) Uani 1 1 d D U . . .
C25M C 0.5407(6) 0.1530(6) 0.2255(5) 0.172(7) Uani 1 1 d D U . . .
H25M H 0.5513 0.1727 0.2434 0.206 Uiso 1 1 calc R U . . .
C26M C 0.6169(6) 0.1552(7) 0.2160(4) 0.190(7) Uani 1 1 d D U . . .
C27M C 0.6524(9) 0.1335(6) 0.2223(6) 0.201(7) Uani 1 1 d D U . . .
H27M H 0.6451 0.1068 0.2223 0.241 Uiso 1 1 calc R U . . .
C28M C 0.6984(8) 0.1508(8) 0.2288(6) 0.207(7) Uani 1 1 d D U . . .
H28M H 0.7228 0.1360 0.2332 0.249 Uiso 1 1 calc DR U . . .
C29M C 0.7085(7) 0.1896(8) 0.2287(5) 0.205(7) Uani 1 1 d D U . . .
C30M C 0.6733(9) 0.2121(6) 0.2230(6) 0.197(7) Uani 1 1 d D U . . .
H30M H 0.6807 0.2390 0.2234 0.237 Uiso 1 1 calc R U . . .
C31M C 0.6272(8) 0.1947(7) 0.2169(5) 0.192(7) Uani 1 1 d D U . . .
H31M H 0.6027 0.2097 0.2133 0.230 Uiso 1 1 calc R U . . .
C32M C 0.7898(10) 0.1861(11) 0.2411(8) 0.243(13) Uani 1 1 d D U . . .
H317 H 0.7812 0.1595 0.2293 0.365 Uiso 1 1 calc DR U . . .
H318 H 0.7949 0.1860 0.2634 0.365 Uiso 1 1 calc R U . . .
H319 H 0.8186 0.1975 0.2349 0.365 Uiso 1 1 calc R U . . .
F1N F 0.1469(6) 0.0217(5) 0.2475(3) 0.201(7) Uani 1 1 d D U . . .
F2N F 0.2288(5) 0.0412(5) 0.2839(3) 0.188(7) Uani 1 1 d D U . . .
F3N F 0.1671(5) -0.0218(4) 0.3588(3) 0.140(5) Uani 1 1 d D U . . .
F4N F 0.0846(5) -0.0385(4) 0.3228(3) 0.151(5) Uani 1 1 d D U . . .
O1N O -0.1806(8) -0.1707(6) 0.0819(4) 0.205(7) Uani 1 1 d D U . . .
O2N O 0.5818(6) -0.0062(5) 0.4410(4) 0.153(6) Uani 1 1 d D U . . .
N1N N -0.0558(6) -0.1056(5) 0.1883(4) 0.140(6) Uani 1 1 d D U . . .
N2N N 0.0103(6) -0.0741(4) 0.2342(3) 0.122(5) Uani 1 1 d D U . . .
N3N N 0.3099(5) -0.0101(4) 0.3682(3) 0.105(5) Uani 1 1 d D U . . .
N4N N 0.3958(5) -0.0075(5) 0.3941(4) 0.124(5) Uani 1 1 d D U . . .
C1N C -0.0904(6) -0.1236(5) 0.1628(4) 0.151(6) Uani 1 1 d D U . . .
C2N C -0.1318(8) -0.1458(6) 0.1646(4) 0.158(7) Uani 1 1 d D U . . .
H2N H -0.1388 -0.1502 0.1842 0.189 Uiso 1 1 calc R U . . .
C3N C -0.1633(7) -0.1618(6) 0.1382(5) 0.175(7) Uani 1 1 d D U . . .
H3N H -0.1920 -0.1764 0.1397 0.210 Uiso 1 1 calc R U . . .
C4N C -0.1521(7) -0.1562(6) 0.1094(4) 0.185(7) Uani 1 1 d D U . . .
C5N C -0.1107(8) -0.1337(7) 0.1074(4) 0.172(7) Uani 1 1 d D U . . .
H5N H -0.1036 -0.1298 0.0877 0.207 Uiso 1 1 calc R U . . .
C6N C -0.0802(7) -0.1173(6) 0.1340(5) 0.161(7) Uani 1 1 d D U . . .
H6N H -0.0521 -0.1016 0.1327 0.193 Uiso 1 1 calc R U . . .
C7N C -0.2256(9) -0.1901(10) 0.0834(7) 0.224(13) Uani 1 1 d D U . . .
H7NA H -0.2436 -0.1721 0.0952 0.336 Uiso 1 1 calc R U . . .
H7NB H -0.2220 -0.2120 0.0937 0.336 Uiso 1 1 calc R U . . .
H7NC H -0.2422 -0.1997 0.0622 0.336 Uiso 1 1 calc R U . . .
C8N C -0.0439(6) -0.0687(5) 0.1920(4) 0.144(7) Uani 1 1 d D U . . .
H8N H -0.0589 -0.0543 0.1785 0.173 Uiso 1 1 calc R U . . .
C9N C -0.0069(5) -0.0496(4) 0.2174(4) 0.138(6) Uani 1 1 d D U . . .
C10N C 0.0108(6) -0.0106(4) 0.2226(4) 0.152(7) Uani 1 1 d D U . . .
H10N H -0.0033 0.0062 0.2110 0.183 Uiso 1 1 calc R U . . .
C11N C 0.0493(6) 0.0031(4) 0.2451(4) 0.149(7) Uani 1 1 d D U . . .
H11N H 0.0621 0.0296 0.2491 0.178 Uiso 1 1 calc R U . . .
C12N C 0.0693(5) -0.0222(5) 0.2618(3) 0.136(5) Uani 1 1 d D U . . .
C13N C 0.0478(6) -0.0604(4) 0.2554(4) 0.125(6) Uani 1 1 d D U . . .
H13N H 0.0607 -0.0779 0.2668 0.151 Uiso 1 1 calc R U . . .
C14N C 0.1139(4) -0.0102(4) 0.2835(3) 0.138(5) Uani 1 1 d D U . . .
C15N C 0.1516(5) 0.0110(5) 0.2752(3) 0.147(6) Uani 1 1 d D U . . .
C16N C 0.1940(5) 0.0207(5) 0.2939(3) 0.141(6) Uani 1 1 d D U . . .
C17N C 0.2012(4) 0.0096(4) 0.3224(3) 0.122(5) Uani 1 1 d D U . . .
C18N C 0.1632(4) -0.0105(4) 0.3312(3) 0.126(5) Uani 1 1 d D U . . .
C19N C 0.1207(4) -0.0201(5) 0.3124(3) 0.132(6) Uani 1 1 d D U . . .
C20N C 0.2673(6) -0.0134(4) 0.3522(4) 0.108(5) Uani 1 1 d D U . . .
H20N H 0.2486 -0.0380 0.3480 0.130 Uiso 1 1 calc R U . . .
C21N C 0.2484(4) 0.0168(4) 0.3412(3) 0.113(5) Uani 1 1 d D U . . .
C22N C 0.2759(5) 0.0528(4) 0.3476(4) 0.116(5) Uani 1 1 d D U . . .
H22N H 0.2640 0.0743 0.3410 0.140 Uiso 1 1 calc R U . . .
C23N C 0.3207(5) 0.0568(4) 0.3636(4) 0.116(5) Uani 1 1 d D U . . .
H23N H 0.3402 0.0810 0.3680 0.140 Uiso 1 1 calc R U . . .
C24N C 0.3364(5) 0.0247(4) 0.3728(3) 0.107(5) Uani 1 1 d D U . . .
C25N C 0.3844(5) 0.0245(5) 0.3875(4) 0.118(6) Uani 1 1 d D U . . .
H25N H 0.4064 0.0473 0.3920 0.142 Uiso 1 1 calc R U . . .
C26N C 0.4436(5) -0.0061(5) 0.4062(4) 0.126(5) Uani 1 1 d D U . . .
C27N C 0.4782(7) 0.0110(5) 0.3918(4) 0.135(6) Uani 1 1 d D U . . .
H27N H 0.4696 0.0225 0.3746 0.162 Uiso 1 1 calc R U . . .
C28N C 0.5249(7) 0.0114(6) 0.4026(5) 0.144(6) Uani 1 1 d D U . . .
H28N H 0.5485 0.0231 0.3928 0.173 Uiso 1 1 calc R U . . .
C29N C 0.5371(6) -0.0055(5) 0.4275(5) 0.147(6) Uani 1 1 d D U . . .
C30N C 0.5028(7) -0.0226(6) 0.4420(4) 0.144(6) Uani 1 1 d D U . . .
H30N H 0.5115 -0.0340 0.4593 0.173 Uiso 1 1 calc R U . . .
C31N C 0.4560(7) -0.0232(6) 0.4311(4) 0.136(6) Uani 1 1 d D U . . .
H31N H 0.4324 -0.0352 0.4408 0.163 Uiso 1 1 calc R U . . .
C32N C 0.6194(8) 0.0155(9) 0.4314(7) 0.192(11) Uani 1 1 d D U . . .
H31A H 0.6155 0.0110 0.4086 0.289 Uiso 1 1 calc R U . . .
H31O H 0.6490 0.0074 0.4391 0.289 Uiso 1 1 calc R U . . .
H31P H 0.6195 0.0431 0.4399 0.289 Uiso 1 1 calc R U . . .
F1O F 0.0974(5) 0.2829(3) 0.4588(3) 0.122(4) Uani 1 1 d D U . . .
F2O F 0.0129(4) 0.2717(3) 0.4249(3) 0.117(4) Uani 1 1 d D U . . .
F3O F 0.0604(5) 0.1697(4) 0.3548(3) 0.153(5) Uani 1 1 d D U . . .
F4O F 0.1429(5) 0.1792(4) 0.3895(3) 0.150(5) Uani 1 1 d D U . . .
O1O O 0.4296(7) 0.2153(7) 0.6234(5) 0.222(8) Uani 1 1 d D U . . .
O2O O -0.3616(7) 0.0992(6) 0.2920(5) 0.191(7) Uani 1 1 d D U . . .
N1O N 0.2796(6) 0.2322(5) 0.5380(4) 0.121(5) Uani 1 1 d D U . . .
N2O N 0.2071(5) 0.2362(4) 0.4979(3) 0.094(4) Uani 1 1 d D U . . .
N3O N -0.0963(5) 0.1949(4) 0.3725(3) 0.098(4) Uani 1 1 d D U . . .
N4O N -0.1806(5) 0.1647(5) 0.3450(4) 0.116(5) Uani 1 1 d D U . . .
C1O C 0.3180(6) 0.2285(6) 0.5600(4) 0.141(6) Uani 1 1 d D U . . .
C2O C 0.3302(7) 0.2546(6) 0.5882(5) 0.155(7) Uani 1 1 d D U . . .
H2O H 0.3126 0.2756 0.5930 0.186 Uiso 1 1 calc R U . . .
C3O C 0.3676(8) 0.2507(7) 0.6092(4) 0.175(7) Uani 1 1 d D U . . .
H3O H 0.3758 0.2690 0.6283 0.210 Uiso 1 1 calc DR U . . .
C4O C 0.3930(7) 0.2200(7) 0.6026(5) 0.191(7) Uani 1 1 d D U . . .
C5O C 0.3811(8) 0.1936(6) 0.5748(5) 0.176(7) Uani 1 1 d D U . . .
H5O H 0.3984 0.1725 0.5702 0.211 Uiso 1 1 calc R U . . .
C6O C 0.3442(8) 0.1979(6) 0.5536(4) 0.158(7) Uani 1 1 d D U . . .
H6O H 0.3366 0.1798 0.5344 0.190 Uiso 1 1 calc R U . . .
C7O C 0.4389(12) 0.2431(11) 0.6519(6) 0.264(15) Uani 1 1 d D U . . .
H7OA H 0.4656 0.2370 0.6651 0.396 Uiso 1 1 calc DR U . . .
H7OB H 0.4462 0.2690 0.6475 0.396 Uiso 1 1 calc DR U . . .
H7OC H 0.4113 0.2424 0.6627 0.396 Uiso 1 1 calc DR U . . .
C8O C 0.2871(6) 0.2303(5) 0.5094(4) 0.116(5) Uani 1 1 d D U . . .
H8O H 0.3173 0.2271 0.5036 0.139 Uiso 1 1 calc R U . . .
C9O C 0.2479(5) 0.2330(4) 0.4861(3) 0.104(5) Uani 1 1 d D U . . .
C10O C 0.2508(5) 0.2307(5) 0.4547(3) 0.111(5) Uani 1 1 d D U . . .
H10O H 0.2799 0.2285 0.4470 0.133 Uiso 1 1 calc R U . . .
C11O C 0.2103(5) 0.2315(5) 0.4349(3) 0.109(5) Uani 1 1 d D U . . .
H11O H 0.2116 0.2307 0.4134 0.131 Uiso 1 1 calc R U . . .
C12O C 0.1677(4) 0.2334(4) 0.4464(3) 0.098(4) Uani 1 1 d D U . . .
C13O C 0.1684(5) 0.2358(4) 0.4783(3) 0.089(5) Uani 1 1 d D U . . .
H13O H 0.1397 0.2372 0.4865 0.107 Uiso 1 1 calc R U . . .
C14O C 0.1229(4) 0.2312(4) 0.4257(3) 0.098(4) Uani 1 1 d D U . . .
C15O C 0.0887(4) 0.2543(4) 0.4334(3) 0.108(5) Uani 1 1 d D U . . .
C16O C 0.0450(4) 0.2488(4) 0.4160(3) 0.109(5) Uani 1 1 d D U . . .
C17O C 0.0340(4) 0.2199(4) 0.3893(3) 0.109(5) Uani 1 1 d D U . . .
C18O C 0.0688(4) 0.1978(4) 0.3806(3) 0.114(5) Uani 1 1 d D U . . .
C19O C 0.1119(4) 0.2033(4) 0.3985(3) 0.111(5) Uani 1 1 d D U . . .
C20O C -0.0528(5) 0.2066(5) 0.3868(3) 0.096(5) Uani 1 1 d D U . . .
H20O H -0.0480 0.2121 0.4089 0.115 Uiso 1 1 calc R U . . .
C21O C -0.0141(4) 0.2112(4) 0.3717(3) 0.109(5) Uani 1 1 d D U . . .
C22O C -0.0213(5) 0.2047(5) 0.3393(3) 0.117(5) Uani 1 1 d D U . . .
H22O H 0.0042 0.2087 0.3280 0.140 Uiso 1 1 calc R U . . .
C23O C -0.0662(5) 0.1921(5) 0.3237(3) 0.118(5) Uani 1 1 d D U . . .
H23O H -0.0721 0.1873 0.3016 0.142 Uiso 1 1 calc R U . . .
C24O C -0.1022(5) 0.1867(4) 0.3411(3) 0.106(5) Uani 1 1 d D U . . .
C25O C -0.1502(5) 0.1703(5) 0.3274(4) 0.111(5) Uani 1 1 d D U . . .
H25O H -0.1585 0.1639 0.3054 0.133 Uiso 1 1 calc R U . . .
C26O C -0.2268(5) 0.1474(6) 0.3327(4) 0.123(5) Uani 1 1 d D U . . .
C27O C -0.2651(8) 0.1650(5) 0.3407(4) 0.131(6) Uani 1 1 d D U . . .
H27O H -0.2604 0.1886 0.3556 0.157 Uiso 1 1 calc R U . . .
C28O C -0.3100(7) 0.1491(6) 0.3275(5) 0.151(7) Uani 1 1 d D U . . .
H28O H -0.3360 0.1617 0.3332 0.181 Uiso 1 1 calc DR U . . .
C29O C -0.3168(6) 0.1143(7) 0.3058(5) 0.166(7) Uani 1 1 d D U . . .
C30O C -0.2788(8) 0.0959(5) 0.2985(5) 0.164(7) Uani 1 1 d D U . . .
H30O H -0.2836 0.0717 0.2842 0.197 Uiso 1 1 calc DR U . . .
C31O C -0.2338(7) 0.1121(6) 0.3116(5) 0.149(7) Uani 1 1 d D U . . .
H31Q H -0.2078 0.0992 0.3064 0.179 Uiso 1 1 calc R U . . .
C32O C -0.3999(11) 0.1174(16) 0.3006(13) 0.180(18) Uiso 0.42(4) 1 d D U P D 1
H32A H -0.4288 0.1028 0.2885 0.270 Uiso 0.42(4) 1 calc R U P D 1
H32B H -0.4013 0.1185 0.3228 0.270 Uiso 0.42(4) 1 calc DR U P D 1
H32C H -0.3965 0.1438 0.2966 0.270 Uiso 0.42(4) 1 calc R U P D 1
C33O C -0.367(2) 0.0591(8) 0.2812(13) 0.184(19) Uiso 0.58(4) 1 d D U P D 2
H33A H -0.3996 0.0502 0.2717 0.276 Uiso 0.58(4) 1 calc R U P D 2
H33B H -0.3461 0.0528 0.2657 0.276 Uiso 0.58(4) 1 calc R U P D 2
H33C H -0.3596 0.0464 0.2987 0.276 Uiso 0.58(4) 1 calc DR U P D 2
F1P F 0.3647(6) 0.3482(7) 0.1168(4) 0.263(10) Uani 1 1 d D U . . .
F2P F 0.2819(7) 0.3298(7) 0.0841(3) 0.259(10) Uani 1 1 d D U . . .
F3P F 0.2119(6) 0.3588(6) 0.1763(4) 0.207(7) Uani 1 1 d D U . . .
F4P F 0.2963(7) 0.3761(6) 0.2093(3) 0.232(8) Uani 1 1 d D U . . .
O1P O 0.6984(9) 0.5389(7) 0.2923(6) 0.264(9) Uani 1 1 d D U . . .
O2P O -0.1126(9) 0.3507(9) -0.0340(8) 0.361(11) Uani 1 1 d D U . . .
N1P N 0.5336(7) 0.4545(7) 0.2242(6) 0.221(8) Uani 1 1 d D U . . .
N2P N 0.4562(6) 0.4174(5) 0.1902(4) 0.189(7) Uani 1 1 d D U . . .
N3P N 0.1436(7) 0.3504(6) 0.0682(4) 0.200(7) Uani 1 1 d D U . . .
N4P N 0.0589(9) 0.3480(8) 0.0363(6) 0.254(8) Uani 1 1 d D U . . .
C1P C 0.5757(8) 0.4755(6) 0.2417(6) 0.239(8) Uani 1 1 d D U . . .
C2P C 0.6186(10) 0.4747(8) 0.2303(6) 0.256(9) Uani 1 1 d D U . . .
H2P H 0.6202 0.4592 0.2105 0.307 Uiso 1 1 calc R U . . .
C3P C 0.6588(8) 0.4961(9) 0.2477(7) 0.257(9) Uani 1 1 d D U . . .
H3P H 0.6878 0.4956 0.2396 0.309 Uiso 1 1 calc DR U . . .
C4P C 0.6570(8) 0.5182(7) 0.2767(7) 0.259(9) Uani 1 1 d D U . . .
C5P C 0.6146(11) 0.5191(8) 0.2884(6) 0.261(9) Uani 1 1 d D U . . .
H5P H 0.6132 0.5341 0.3084 0.313 Uiso 1 1 calc R U . . .
C6P C 0.5745(8) 0.4981(8) 0.2707(7) 0.249(9) Uani 1 1 d D U . . .
H6P H 0.5455 0.4990 0.2787 0.298 Uiso 1 1 calc R U . . .
C7P C 0.7370(11) 0.5343(13) 0.2749(10) 0.304(16) Uani 1 1 d D U . . .
H7PA H 0.7405 0.5068 0.2693 0.456 Uiso 1 1 calc DR U . . .
H7PB H 0.7658 0.5484 0.2876 0.456 Uiso 1 1 calc R U . . .
H7PC H 0.7312 0.5447 0.2560 0.456 Uiso 1 1 calc R U . . .
C8P C 0.5108(7) 0.4279(6) 0.2361(5) 0.204(8) Uani 1 1 d D U . . .
H8P H 0.5219 0.4227 0.2558 0.244 Uiso 1 1 calc R U . . .
C9P C 0.4674(6) 0.4066(5) 0.2175(4) 0.189(7) Uani 1 1 d D U . . .
C10P C 0.4381(7) 0.3795(6) 0.2277(4) 0.186(7) Uani 1 1 d D U . . .
H10P H 0.4473 0.3714 0.2465 0.224 Uiso 1 1 calc R U . . .
C11P C 0.3952(6) 0.3645(6) 0.2100(4) 0.187(7) Uani 1 1 d D U . . .
H11P H 0.3748 0.3460 0.2167 0.224 Uiso 1 1 calc R U . . .
C12P C 0.3819(5) 0.3766(6) 0.1823(4) 0.192(6) Uani 1 1 d D U . . .
C13P C 0.4145(7) 0.4027(6) 0.1736(4) 0.192(7) Uani 1 1 d D U . . .
H13P H 0.4066 0.4107 0.1545 0.230 Uiso 1 1 calc R U . . .
C14P C 0.3342(5) 0.3638(6) 0.1643(3) 0.199(6) Uani 1 1 d D U . . .
C15P C 0.3275(5) 0.3510(6) 0.1323(3) 0.203(7) Uani 1 1 d D U . . .
C16P C 0.2837(5) 0.3415(6) 0.1152(3) 0.202(7) Uani 1 1 d D U . . .
C17P C 0.2432(5) 0.3442(6) 0.1287(3) 0.197(6) Uani 1 1 d D U . . .
C18P C 0.2495(5) 0.3561(6) 0.1610(3) 0.199(7) Uani 1 1 d D U . . .
C19P C 0.2935(5) 0.3653(6) 0.1781(3) 0.199(7) Uani 1 1 d D U . . .
C20P C 0.1862(7) 0.3528(6) 0.0838(4) 0.200(7) Uani 1 1 d D U . . .
H20P H 0.2116 0.3661 0.0766 0.241 Uiso 1 1 calc R U . . .
C21P C 0.1959(5) 0.3369(6) 0.1100(4) 0.196(6) Uani 1 1 d D U . . .
C22P C 0.1583(7) 0.3164(6) 0.1193(4) 0.199(7) Uani 1 1 d D U . . .
H22P H 0.1633 0.3040 0.1365 0.239 Uiso 1 1 calc R U . . .
C23P C 0.1134(6) 0.3142(6) 0.1037(5) 0.205(7) Uani 1 1 d D U . . .
H23P H 0.0874 0.3010 0.1104 0.247 Uiso 1 1 calc R U . . .
C24P C 0.1072(7) 0.3315(6) 0.0779(4) 0.207(7) Uani 1 1 d D U . . .
C25P C 0.0615(7) 0.3311(7) 0.0598(6) 0.226(8) Uani 1 1 d D U . . .
H25P H 0.0340 0.3186 0.0653 0.271 Uiso 1 1 calc R U . . .
C26P C 0.0141(9) 0.3479(8) 0.0196(7) 0.290(9) Uani 1 1 d D U . . .
C27P C 0.0068(11) 0.3343(9) -0.0122(7) 0.305(10) Uani 1 1 d D U . . .
H27P H 0.0314 0.3242 -0.0222 0.366 Uiso 1 1 calc R U . . .
C28P C -0.0356(13) 0.3353(10) -0.0297(6) 0.323(10) Uani 1 1 d D U . . .
H28P H -0.0400 0.3261 -0.0516 0.388 Uiso 1 1 calc DR U . . .
C29P C -0.0715(10) 0.3499(9) -0.0151(8) 0.340(10) Uani 1 1 d D U . . .
C30P C -0.0649(11) 0.3628(10) 0.0170(8) 0.331(10) Uani 1 1 d D U . . .
H30P H -0.0898 0.3724 0.0270 0.397 Uiso 1 1 calc DR U . . .
C31P C -0.0224(12) 0.3617(10) 0.0343(6) 0.314(10) Uani 1 1 d D U . . .
H31R H -0.0181 0.3704 0.0562 0.376 Uiso 1 1 calc R U . . .
C32P C -0.1130(18) 0.3363(15) -0.0666(8) 0.378(18) Uani 1 1 d D U . . .
H31S H -0.1436 0.3381 -0.0778 0.567 Uiso 1 1 calc R U . . .
H31T H -0.0885 0.3517 -0.0742 0.567 Uiso 1 1 calc R U . . .
H31U H -0.1073 0.3092 -0.0701 0.567 Uiso 1 1 calc DR U . . .
N1S N 0.8694(8) 0.1271(7) 0.5014(5) 0.143(8) Uiso 1 1 d D U . . .
C1S C 0.8515(11) 0.0962(8) 0.5007(7) 0.150(11) Uiso 1 1 d D U . . .
C2S C 0.8330(10) 0.0574(7) 0.5040(7) 0.162(11) Uiso 1 1 d D U . . .
H2SA H 0.8380 0.0384 0.4859 0.242 Uiso 1 1 calc R U . . .
H2SB H 0.7995 0.0563 0.5054 0.242 Uiso 1 1 calc R U . . .
H2SC H 0.8493 0.0515 0.5229 0.242 Uiso 1 1 calc R U . . .
N2S N 0.0043(11) 0.1718(9) 0.5401(7) 0.205(12) Uiso 1 1 d D U . . .
C3S C -0.0169(11) 0.1519(9) 0.5533(7) 0.162(11) Uiso 1 1 d D U . . .
C4S C -0.0470(10) 0.1266(8) 0.5671(6) 0.155(11) Uiso 1 1 d D U . . .
H4SA H -0.0688 0.1416 0.5781 0.233 Uiso 1 1 calc R U . . .
H4SB H -0.0279 0.1151 0.5818 0.233 Uiso 1 1 calc R U . . .
H4SC H -0.0648 0.1060 0.5507 0.233 Uiso 1 1 calc R U . . .
N4S N 0.0040(14) 0.2165(11) 0.4712(8) 0.269(16) Uiso 1 1 d D U . . .
C7S C 0.0046(13) 0.2371(10) 0.4953(8) 0.191(13) Uiso 1 1 d D U . . .
C8S C -0.0090(11) 0.2574(8) 0.5241(7) 0.160(11) Uiso 1 1 d D U . . .
H8SA H 0.0190 0.2715 0.5378 0.239 Uiso 1 1 calc R U . . .
H8SB H -0.0245 0.2386 0.5345 0.239 Uiso 1 1 calc R U . . .
H8SC H -0.0305 0.2757 0.5194 0.239 Uiso 1 1 calc R U . . .
N5S N 0.8936(12) 0.3410(11) 0.2864(7) 0.215(12) Uiso 1 1 d D U . . .
C9S C 0.8925(15) 0.3077(12) 0.2814(10) 0.217(15) Uiso 1 1 d D U . . .
C10S C 0.8879(18) 0.2660(11) 0.2715(12) 0.30(2) Uiso 1 1 d D U . . .
H10A H 0.8684 0.2582 0.2511 0.454 Uiso 1 1 calc R U . . .
H10Q H 0.8734 0.2537 0.2867 0.454 Uiso 1 1 calc R U . . .
H10R H 0.9190 0.2580 0.2698 0.454 Uiso 1 1 calc R U . . .
N6S N -0.4836(18) 0.1028(15) 0.2795(11) 0.164(18) Uiso 0.5 1 d D U P E 5
C11S C -0.461(2) 0.1316(16) 0.2937(12) 0.140(17) Uiso 0.5 1 d D U P E 5
C12S C -0.4321(19) 0.1631(15) 0.3153(12) 0.140(18) Uiso 0.5 1 d D U P E 5
H12A H -0.4160 0.1801 0.3036 0.210 Uiso 0.5 1 calc R U P E 5
H12B H -0.4089 0.1526 0.3282 0.210 Uiso 0.5 1 calc R U P E 5
H12C H -0.4514 0.1779 0.3286 0.210 Uiso 0.5 1 calc R U P E 5
N7S N 0.1567(10) 0.0274(8) 0.6039(6) 0.182(10) Uiso 1 1 d D U . . .
C13S C 0.1323(11) 0.0517(9) 0.6059(7) 0.151(11) Uiso 1 1 d D U . . .
C14S C 0.1013(10) 0.0808(8) 0.6071(7) 0.157(11) Uiso 1 1 d D U . . .
H14A H 0.1031 0.0933 0.5893 0.236 Uiso 1 1 calc R U . . .
H14B H 0.1105 0.1002 0.6264 0.236 Uiso 1 1 calc R U . . .
H14C H 0.0691 0.0687 0.6066 0.236 Uiso 1 1 calc R U . . .
N9S N -0.0578(11) 0.2882(9) 0.3525(7) 0.192(11) Uiso 1 1 d D U . . .
C17S C -0.0278(14) 0.3065(12) 0.3439(10) 0.218(15) Uiso 1 1 d D U . . .
C18S C 0.0014(13) 0.3320(11) 0.3296(9) 0.242(17) Uiso 1 1 d D U . . .
H18A H 0.0237 0.3496 0.3457 0.364 Uiso 1 1 calc R U . . .
H18B H -0.0183 0.3470 0.3183 0.364 Uiso 1 1 calc R U . . .
H18C H 0.0185 0.3165 0.3150 0.364 Uiso 1 1 calc R U . . .
N10S N 0.402(3) 0.162(2) 0.1332(17) 0.26(3) Uiso 0.5 1 d D U P . .
C19S C 0.413(3) 0.185(2) 0.1568(17) 0.23(3) Uiso 0.5 1 d D U P . .
C20S C 0.417(3) 0.224(2) 0.1772(17) 0.24(3) Uiso 0.5 1 d D U P . .
H20A H 0.4503 0.2326 0.1848 0.360 Uiso 0.5 1 calc R U P . .
H20Q H 0.4000 0.2218 0.1949 0.360 Uiso 0.5 1 calc R U P . .
H20R H 0.4041 0.2418 0.1655 0.360 Uiso 0.5 1 calc R U P . .
N11S N 0.2012(11) 0.4877(9) 0.5542(7) 0.210(12) Uiso 1 1 d D U . . .
C21S C 0.1701(12) 0.4730(9) 0.5641(7) 0.159(11) Uiso 1 1 d D U . . .
C22S C 0.1336(12) 0.4510(10) 0.5755(8) 0.209(15) Uiso 1 1 d D U . . .
H22A H 0.1447 0.4480 0.5966 0.314 Uiso 1 1 calc R U . . .
H22Q H 0.1255 0.4254 0.5619 0.314 Uiso 1 1 calc R U . . .
H22R H 0.1060 0.4646 0.5758 0.314 Uiso 1 1 calc R U . . .
N13S N 0.5460(14) 0.4777(12) 0.6045(9) 0.255(15) Uiso 1 1 d D U . . .
C25S C 0.5213(16) 0.4522(13) 0.5881(10) 0.229(16) Uiso 1 1 d D U . . .
C26S C 0.4913(17) 0.4162(14) 0.5738(11) 0.31(2) Uiso 1 1 d D U . . .
H26A H 0.5043 0.3945 0.5810 0.465 Uiso 1 1 calc R U . . .
H26B H 0.4895 0.4122 0.5511 0.465 Uiso 1 1 calc R U . . .
H26C H 0.4598 0.4176 0.5796 0.465 Uiso 1 1 calc R U . . .
N15S N 0.0463(12) 0.3640(10) 0.4464(8) 0.219(12) Uiso 1 1 d D U . . .
C29S C 0.062(2) 0.3500(18) 0.4241(12) 0.34(2) Uiso 1 1 d D U . . .
C30S C 0.0884(16) 0.3347(14) 0.3988(9) 0.28(2) Uiso 1 1 d D U . . .
H30A H 0.0764 0.3429 0.3798 0.426 Uiso 1 1 calc R U . . .
H30Q H 0.0844 0.3064 0.3952 0.426 Uiso 1 1 calc R U . . .
H30R H 0.1217 0.3447 0.4047 0.426 Uiso 1 1 calc R U . . .
N16S N 0.2558(15) 0.1329(11) 0.0867(10) 0.290(18) Uiso 1 1 d D U . . .
C31S C 0.2258(15) 0.1531(13) 0.0918(11) 0.258(18) Uiso 1 1 d D U . . .
C32S C 0.2118(15) 0.1921(13) 0.1020(10) 0.27(2) Uiso 1 1 d D U . . .
H34A H 0.1923 0.1989 0.0847 0.403 Uiso 1 1 calc R U . . .
H34B H 0.2399 0.2112 0.1084 0.403 Uiso 1 1 calc R U . . .
H34C H 0.1941 0.1919 0.1195 0.403 Uiso 1 1 calc R U . . .
C1Z C 0.4407(15) 0.6802(12) 0.3155(10) 0.158(16) Uiso 0.5 1 d G U P . .
H1Z H 0.4632 0.6713 0.3028 0.189 Uiso 0.5 1 calc R U P . .
C2Z C 0.4553(12) 0.7049(13) 0.3442(11) 0.177(17) Uiso 0.5 1 d G U P . .
H2Z H 0.4877 0.7129 0.3511 0.212 Uiso 0.5 1 calc DR U P . .
C3Z C 0.4224(17) 0.7180(10) 0.3628(8) 0.171(16) Uiso 0.5 1 d G U P . .
H3Z H 0.4323 0.7349 0.3824 0.205 Uiso 0.5 1 calc R U P . .
C4Z C 0.3749(15) 0.7064(11) 0.3527(9) 0.144(15) Uiso 0.5 1 d G U P . .
H4Z H 0.3524 0.7153 0.3654 0.173 Uiso 0.5 1 calc R U P . .
C5Z C 0.3604(12) 0.6816(12) 0.3240(10) 0.147(15) Uiso 0.5 1 d G U P . .
H5Z H 0.3279 0.6737 0.3171 0.176 Uiso 0.5 1 calc R U P . .
C6Z C 0.3933(18) 0.6686(10) 0.3055(7) 0.169(16) Uiso 0.5 1 d G U P . .
H6Z H 0.3833 0.6517 0.2859 0.202 Uiso 0.5 1 calc R U P . .
B1 B 0.1509(9) 0.2939(7) 0.7533(6) 0.146(4) Uani 1 1 d D U . . .
B2 B 0.1823(9) 0.3345(7) 0.6948(6) 0.142(3) Uani 1 1 d D U . . .
B3 B 0.2038(10) 0.2922(7) 0.7409(6) 0.145(3) Uani 1 1 d D U . . .
B4 B 0.1921(9) 0.3363(7) 0.7600(6) 0.145(4) Uani 1 1 d D U . . .
B5 B 0.1336(9) 0.3375(7) 0.7463(6) 0.142(3) Uani 1 1 d D U . . .
B6 B 0.1100(9) 0.2939(7) 0.7218(6) 0.143(3) Uani 1 1 d D U . . .
B7 B 0.1588(9) 0.2657(7) 0.7189(6) 0.144(4) Uani 1 1 d D U . . .
B8 B 0.2025(9) 0.2901(7) 0.7018(6) 0.142(3) Uani 1 1 d D U . . .
B9 B 0.2228(9) 0.3351(7) 0.7278(6) 0.143(3) Uani 1 1 d D U . . .
B10 B 0.1730(9) 0.3622(7) 0.7307(6) 0.141(3) Uani 1 1 d D U . . .
B11 B 0.1269(9) 0.3358(7) 0.7080(6) 0.140(3) Uani 1 1 d D U . . .
B12 B 0.1433(9) 0.2923(7) 0.6892(6) 0.141(3) Uani 1 1 d D U . . .
F1 F 0.1393(6) 0.2764(4) 0.7783(3) 0.164(5) Uani 1 1 d D U . . .
F2 F 0.1942(5) 0.3493(4) 0.6689(3) 0.146(5) Uani 1 1 d D U . . .
F3 F 0.2423(6) 0.2739(4) 0.7559(3) 0.166(5) Uani 1 1 d D U . . .
F4 F 0.2131(6) 0.3557(4) 0.7903(3) 0.166(5) Uani 1 1 d D U . . .
F5 F 0.1025(5) 0.3584(4) 0.7654(3) 0.151(5) Uani 1 1 d D U . . .
F6 F 0.0628(5) 0.2774(4) 0.7184(3) 0.157(5) Uani 1 1 d D U . . .
F7 F 0.1488(6) 0.2246(3) 0.7114(3) 0.154(5) Uani 1 1 d D U . . .
F8 F 0.2287(5) 0.2700(4) 0.6811(3) 0.151(5) Uani 1 1 d D U . . .
F9 F 0.2681(5) 0.3519(4) 0.7303(4) 0.161(5) Uani 1 1 d D U . . .
F10 F 0.1838(6) 0.4038(3) 0.7358(3) 0.153(5) Uani 1 1 d D U . . .
F11 F 0.0919(5) 0.3534(3) 0.6908(3) 0.144(4) Uani 1 1 d D U . . .
F12 F 0.1177(5) 0.2719(4) 0.6596(3) 0.143(4) Uani 1 1 d D U . . .
B13 B 0.6248(9) 0.1900(6) 0.5295(6) 0.130(3) Uani 1 1 d D U . . .
B14 B 0.7075(9) 0.2570(6) 0.5175(6) 0.132(3) Uani 1 1 d D U . . .
B15 B 0.6214(10) 0.2104(7) 0.4978(6) 0.128(3) Uani 1 1 d D U . . .
B16 B 0.6158(10) 0.2392(7) 0.5327(6) 0.132(3) Uani 1 1 d D U . . .
B17 B 0.6568(9) 0.2255(6) 0.5593(6) 0.131(3) Uani 1 1 d D U . . .
B18 B 0.6829(9) 0.1872(6) 0.5410(6) 0.127(3) Uani 1 1 d D U . . .
B19 B 0.6583(9) 0.1790(7) 0.5003(6) 0.128(3) Uani 1 1 d D U . . .
B20 B 0.6742(9) 0.2215(7) 0.4857(6) 0.130(3) Uani 1 1 d D U . . .
B21 B 0.6479(9) 0.2595(7) 0.5066(6) 0.132(3) Uani 1 1 d D U . . .
B22 B 0.6723(9) 0.2659(7) 0.5475(6) 0.132(3) Uani 1 1 d D U . . .
B23 B 0.7107(10) 0.2349(6) 0.5504(6) 0.126(3) Uani 1 1 d D U . . .
B24 B 0.7141(9) 0.2083(6) 0.5133(6) 0.126(3) Uani 1 1 d D U . . .
F13 F 0.5892(5) 0.1626(4) 0.5348(3) 0.151(5) Uani 1 1 d D U . . .
F14 F 0.7440(5) 0.2849(4) 0.5137(4) 0.152(5) Uani 1 1 d D U . . .
F15 F 0.5800(5) 0.2008(4) 0.4734(3) 0.143(4) Uani 1 1 d D U . . .
F16 F 0.5748(5) 0.2537(4) 0.5419(3) 0.156(5) Uani 1 1 d D U . . .
F17 F 0.6493(5) 0.2261(4) 0.5919(3) 0.151(5) Uani 1 1 d D U . . .
F18 F 0.6979(5) 0.1576(3) 0.5549(3) 0.140(4) Uani 1 1 d D U . . .
F19 F 0.6554(5) 0.1410(3) 0.4823(3) 0.135(4) Uani 1 1 d D U . . .
F20 F 0.6836(5) 0.2200(4) 0.4552(3) 0.146(5) Uani 1 1 d D U . . .
F21 F 0.6350(5) 0.2886(4) 0.4924(3) 0.148(5) Uani 1 1 d D U . . .
F22 F 0.6763(6) 0.3044(3) 0.5648(3) 0.155(5) Uani 1 1 d D U . . .
F23 F 0.7533(5) 0.2446(3) 0.5725(3) 0.133(4) Uani 1 1 d D U . . .
F24 F 0.7569(5) 0.1930(4) 0.5068(3) 0.130(4) Uani 1 1 d D U . . .
B25 B 0.0778(9) 0.2020(8) 0.0740(6) 0.183(13) Uiso 1 1 d D U . . .
B26 B -0.0245(9) 0.1490(8) 0.0761(6) 0.210(15) Uiso 1 1 d D U . . .
B27 B 0.0398(9) 0.1807(8) 0.0420(7) 0.221(15) Uiso 1 1 d D U . . .
B28 B 0.0236(9) 0.2194(8) 0.0662(6) 0.195(14) Uiso 1 1 d D U . . .
B29 B 0.0431(9) 0.2127(8) 0.1033(7) 0.204(14) Uiso 1 1 d D U . . .
B30 B 0.0741(9) 0.1735(8) 0.1013(6) 0.186(13) Uiso 1 1 d D U . . .
B31 B 0.0696(9) 0.1532(8) 0.0597(6) 0.203(14) Uiso 1 1 d D U . . .
B32 B 0.0095(9) 0.1378(8) 0.0446(7) 0.228(15) Uiso 1 1 d D U . . .
B33 B -0.0197(9) 0.1798(8) 0.0491(6) 0.192(14) Uiso 1 1 d D U . . .
B34 B -0.0132(9) 0.1995(8) 0.0909(6) 0.193(14) Uiso 1 1 d D U . . .
B35 B 0.0162(9) 0.1713(8) 0.1093(7) 0.208(14) Uiso 1 1 d D U . . .
B36 B 0.0295(9) 0.1327(8) 0.0824(6) 0.196(14) Uiso 1 1 d D U . . .
F25 F 0.1197(7) 0.2247(6) 0.0713(5) 0.257(10) Uiso 1 1 d D U . . .
F26 F -0.0663(6) 0.1248(6) 0.0773(5) 0.234(9) Uiso 1 1 d D U . . .
F27 F 0.0479(8) 0.1852(7) 0.0100(4) 0.260(10) Uiso 1 1 d D U . . .
F28 F 0.0207(8) 0.2568(5) 0.0600(5) 0.247(10) Uiso 1 1 d D U . . .
F29 F 0.0575(7) 0.2464(5) 0.1294(4) 0.242(9) Uiso 1 1 d D U . . .
F30 F 0.1111(7) 0.1679(6) 0.1227(5) 0.254(10) Uiso 1 1 d D U . . .
F31 F 0.1052(7) 0.1316(6) 0.0491(5) 0.266(11) Uiso 1 1 d D U . . .
F32 F -0.0043(7) 0.1045(5) 0.0215(4) 0.225(9) Uiso 1 1 d D U . . .
F33 F -0.0574(7) 0.1835(6) 0.0286(4) 0.234(9) Uiso 1 1 d D U . . .
F34 F -0.0519(7) 0.2187(7) 0.1002(5) 0.275(11) Uiso 1 1 d D U . . .
F35 F 0.0079(8) 0.1644(7) 0.1399(4) 0.269(11) Uiso 1 1 d D U . . .
F36 F 0.0363(8) 0.0961(5) 0.0905(5) 0.245(10) Uiso 1 1 d D U . . .
B37 B 0.0363(15) -0.0155(10) 0.4751(10) 0.136(5) Uani 1 1 d . U . . .
B38 B -0.0104(14) 0.0019(10) 0.4628(10) 0.141(5) Uani 1 1 d . U . . .
B39 B 0.0339(13) 0.0335(10) 0.4866(9) 0.136(5) Uani 1 1 d . U . . .
B40 B 0.0563(15) 0.0073(10) 0.5122(9) 0.136(5) Uani 1 1 d . U . . .
B41 B 0.0259(13) -0.0395(10) 0.5061(9) 0.135(5) Uani 1 1 d . U . . .
B42 B -0.0136(14) -0.0461(11) 0.4739(10) 0.140(6) Uani 1 1 d . U . . .
F37 F 0.0679(6) -0.0302(4) 0.4551(4) 0.144(5) Uani 1 1 d . U . . .
F38 F -0.0258(6) 0.0031(4) 0.4303(4) 0.153(5) Uani 1 1 d . U . . .
F39 F 0.0594(6) 0.0628(4) 0.4764(4) 0.159(6) Uani 1 1 d . U . . .
F40 F 0.1058(6) 0.0144(4) 0.5249(4) 0.154(6) Uani 1 1 d . U . . .
F41 F 0.0463(5) -0.0718(4) 0.5106(3) 0.143(5) Uani 1 1 d . U . . .
F42 F -0.0349(5) -0.0771(4) 0.4534(4) 0.143(5) Uani 1 1 d . U . . .
B43 B 0.0111(17) 0.4789(17) 0.5291(10) 0.197(6) Uani 1 1 d . U . . .
B44 B -0.010(2) 0.450(2) 0.4902(11) 0.199(7) Uani 1 1 d . U . . .
B45 B 0.044(2) 0.4718(18) 0.5023(10) 0.196(7) Uani 1 1 d . U . . .
B46 B 0.0414(19) 0.5174(18) 0.5259(11) 0.194(6) Uani 1 1 d . U . . .
B47 B -0.0148(17) 0.5179(17) 0.5344(10) 0.193(6) Uani 1 1 d . U . . .
B48 B -0.0492(17) 0.4798(16) 0.5092(10) 0.193(6) Uani 1 1 d . U . . .
F43 F 0.0179(7) 0.4584(7) 0.5551(4) 0.216(7) Uani 1 1 d . U . . .
F44 F -0.0215(8) 0.4120(8) 0.4845(5) 0.219(7) Uani 1 1 d . U . . .
F45 F 0.0851(8) 0.4544(7) 0.5003(4) 0.209(7) Uani 1 1 d . U . . .
F46 F 0.0852(8) 0.5334(7) 0.5500(5) 0.223(7) Uani 1 1 d . U . . .
F47 F -0.0268(7) 0.5362(7) 0.5622(4) 0.224(8) Uani 1 1 d . U . . .
F48 F -0.0863(7) 0.4624(6) 0.5218(4) 0.205(7) Uani 1 1 d . U . . .
F49 F 0.3232(2) 0.41876(17) 0.45694(14) 0.123(9) Uiso 0.5 1 d G U P F 1
F50 F 0.4136(2) 0.26772(18) 0.44542(11) 0.147(11) Uiso 0.5 1 d G U P F 1
F51 F 0.3462(2) 0.3785(2) 0.51603(12) 0.158(11) Uiso 0.5 1 d G U P F 1
F52 F 0.2645(2) 0.33674(17) 0.45937(11) 0.118(9) Uiso 0.5 1 d G U P F 1
F53 F 0.3003(2) 0.35130(15) 0.39466(12) 0.102(8) Uiso 0.5 1 d G U P F 1
F54 F 0.4015(2) 0.40114(16) 0.41110(14) 0.108(8) Uiso 0.5 1 d G U P F 1
F55 F 0.4312(2) 0.41847(19) 0.48592(14) 0.152(11) Uiso 0.5 1 d G U P F 1
F56 F 0.4388(2) 0.3365(2) 0.50688(12) 0.147(11) Uiso 0.5 1 d G U P F 1
F57 F 0.3358(2) 0.2855(2) 0.49051(10) 0.149(11) Uiso 0.5 1 d G U P F 1
F58 F 0.30538(19) 0.26895(16) 0.41589(10) 0.143(10) Uiso 0.5 1 d G U P F 1
F59 F 0.39189(19) 0.30817(15) 0.38590(11) 0.164(12) Uiso 0.5 1 d G U P F 1
F60 F 0.4730(2) 0.34854(18) 0.44164(13) 0.140(10) Uiso 0.5 1 d G U P F 1
B49 B 0.3441(2) 0.38485(17) 0.45435(13) 0.149(17) Uiso 0.5 1 d G U P F 1
B50 B 0.3936(2) 0.30158(18) 0.44783(11) 0.134(16) Uiso 0.5 1 d G U P F 1
B51 B 0.3564(2) 0.36279(19) 0.48686(12) 0.134(16) Uiso 0.5 1 d G U P F 1
B52 B 0.3113(2) 0.33979(17) 0.45579(11) 0.111(15) Uiso 0.5 1 d G U P F 1
B53 B 0.3307(2) 0.34749(16) 0.42000(12) 0.145(16) Uiso 0.5 1 d G U P F 1
B54 B 0.3874(2) 0.37530(16) 0.42902(13) 0.129(16) Uiso 0.5 1 d G U P F 1
B55 B 0.4035(2) 0.38482(18) 0.47013(13) 0.142(16) Uiso 0.5 1 d G U P F 1
B56 B 0.4075(2) 0.33934(19) 0.48192(12) 0.147(17) Uiso 0.5 1 d G U P F 1
B57 B 0.3505(2) 0.31155(18) 0.47295(11) 0.125(15) Uiso 0.5 1 d G U P F 1
B58 B 0.3344(2) 0.30225(16) 0.43152(11) 0.137(16) Uiso 0.5 1 d G U P F 1
B59 B 0.3814(2) 0.32380(16) 0.41501(11) 0.134(16) Uiso 0.5 1 d G U P F 1
B60 B 0.4265(2) 0.34680(18) 0.44604(12) 0.141(16) Uiso 0.5 1 d G U P F 1
F61 F -0.12267(18) 0.0882(2) 0.29532(16) 0.13(2) Uiso 0.3333 1 d G U P F 2
F62 F -0.1316(2) 0.0455(2) 0.15265(16) 0.174(18) Uiso 0.3333 1 d G U P F 2
F63 F -0.21915(18) 0.0833(2) 0.24889(18) 0.153(16) Uiso 0.3333 1 d G U P F 2
F64 F -0.13367(18) 0.1517(2) 0.25190(16) 0.128(14) Uiso 0.3333 1 d G U P F 2
F65 F -0.03599(18) 0.11434(18) 0.26035(14) 0.188(19) Uiso 0.3333 1 d G U P F 2
F66 F -0.0607(2) 0.02521(19) 0.26278(15) 0.114(13) Uiso 0.3333 1 d G U P F 2
F67 F -0.1736(2) 0.0048(2) 0.25564(18) 0.169(18) Uiso 0.3333 1 d G U P F 2
F68 F -0.2170(2) 0.0171(2) 0.18799(18) 0.20(2) Uiso 0.3333 1 d G U P F 2
F69 F -0.19242(19) 0.1080(2) 0.18527(17) 0.22(2) Uiso 0.3333 1 d G U P F 2
F70 F -0.07966(19) 0.1288(2) 0.19317(14) 0.192(19) Uiso 0.3333 1 d G U P F 2
F71 F -0.0345(2) 0.04921(19) 0.19885(14) 0.159(16) Uiso 0.3333 1 d G U P F 2
F72 F -0.1187(2) -0.0184(2) 0.19512(17) 0.173(18) Uiso 0.3333 1 d G U P F 2
B61 B -0.12470(18) 0.0781(2) 0.26309(16) 0.133(15) Uiso 0.3333 1 d G U P F 2
B62 B -0.1293(2) 0.0548(2) 0.18455(16) 0.151(15) Uiso 0.3333 1 d G U P F 2
B63 B -0.17774(18) 0.0758(2) 0.23774(17) 0.133(16) Uiso 0.3333 1 d G U P F 2
B64 B -0.13087(18) 0.1135(2) 0.23941(16) 0.137(15) Uiso 0.3333 1 d G U P F 2
B65 B -0.07687(18) 0.0932(2) 0.24394(15) 0.130(14) Uiso 0.3333 1 d G U P F 2
B66 B -0.09044(19) 0.0433(2) 0.24524(16) 0.135(14) Uiso 0.3333 1 d G U P F 2
B67 B -0.15246(19) 0.0322(2) 0.24139(17) 0.144(17) Uiso 0.3333 1 d G U P F 2
B68 B -0.17675(19) 0.0393(2) 0.20390(17) 0.151(17) Uiso 0.3333 1 d G U P F 2
B69 B -0.16323(19) 0.0895(2) 0.20271(16) 0.137(15) Uiso 0.3333 1 d G U P F 2
B70 B -0.10070(19) 0.1004(2) 0.20676(15) 0.153(15) Uiso 0.3333 1 d G U P F 2
B71 B -0.07580(19) 0.0571(2) 0.21006(15) 0.129(14) Uiso 0.3333 1 d G U P F 2
B72 B -0.1226(2) 0.0193(2) 0.20838(16) 0.151(16) Uiso 0.3333 1 d G U P F 2
F61' F -0.11530(18) 0.0935(2) 0.29748(16) 0.100(18) Uiso 0.3333 1 d G U P F 3
F62' F -0.0736(2) 0.0745(2) 0.16206(14) 0.24(3) Uiso 0.3333 1 d G U P F 3
F63' F -0.19574(18) 0.0940(2) 0.24022(17) 0.127(13) Uiso 0.3333 1 d G U P F 3
F64' F -0.11082(18) 0.1651(2) 0.26150(16) 0.149(16) Uiso 0.3333 1 d G U P F 3
F65' F -0.01572(18) 0.12837(18) 0.28064(13) 0.135(14) Uiso 0.3333 1 d G U P F 3
F66' F -0.0415(2) 0.03687(18) 0.27163(15) 0.127(14) Uiso 0.3333 1 d G U P F 3
F67' F -0.1525(2) 0.0144(2) 0.24654(17) 0.164(17) Uiso 0.3333 1 d G U P F 3
F68' F -0.1720(2) 0.0374(2) 0.17925(17) 0.168(17) Uiso 0.3333 1 d G U P F 3
F69' F -0.14622(19) 0.1307(2) 0.18812(16) 0.121(13) Uiso 0.3333 1 d G U P F 3
F70' F -0.03568(18) 0.15341(19) 0.21390(14) 0.182(19) Uiso 0.3333 1 d G U P F 3
F71' F 0.00756(19) 0.07292(17) 0.21911(13) 0.142(15) Uiso 0.3333 1 d G U P F 3
F72' F -0.0758(2) 0.0027(2) 0.19741(16) 0.174(17) Uiso 0.3333 1 d G U P F 3
B61' B -0.10589(18) 0.0888(2) 0.26685(15) 0.118(14) Uiso 0.3333 1 d G U P F 3
B62' B -0.08264(19) 0.0785(2) 0.19236(15) 0.149(16) Uiso 0.3333 1 d G U P F 3
B63' B -0.15017(18) 0.0893(2) 0.23556(16) 0.123(15) Uiso 0.3333 1 d G U P F 3
B64' B -0.10362(18) 0.1286(2) 0.24728(15) 0.127(15) Uiso 0.3333 1 d G U P F 3
B65' B -0.05099(18) 0.10864(19) 0.25774(14) 0.121(17) Uiso 0.3333 1 d G U P F 3
B66' B -0.06517(19) 0.05741(19) 0.25269(15) 0.128(15) Uiso 0.3333 1 d G U P F 3
B67' B -0.12613(19) 0.0452(2) 0.23899(16) 0.132(14) Uiso 0.3333 1 d G U P F 3
B68' B -0.13720(19) 0.0582(2) 0.20167(16) 0.143(14) Uiso 0.3333 1 d G U P F 3
B69' B -0.12311(18) 0.1096(2) 0.20685(15) 0.142(15) Uiso 0.3333 1 d G U P F 3
B70' B -0.06170(18) 0.1217(2) 0.22080(14) 0.140(16) Uiso 0.3333 1 d G U P F 3
B71' B -0.03792(19) 0.07790(19) 0.22387(14) 0.134(16) Uiso 0.3333 1 d G U P F 3
B72' B -0.0844(2) 0.0386(2) 0.21215(15) 0.143(15) Uiso 0.3333 1 d G U P F 3
F73 F 0.5259(2) 0.2436(2) 0.21927(14) 0.141(15) Uiso 0.3333 1 d G U P F 1
F74 F 0.5773(2) 0.3684(2) 0.33969(15) 0.24(3) Uiso 0.3333 1 d G U P F 1
F75 F 0.6246(2) 0.3002(2) 0.23418(17) 0.19(2) Uiso 0.3333 1 d G U P F 1
F76 F 0.5270(2) 0.3349(2) 0.21923(15) 0.23(3) Uiso 0.3333 1 d G U P F 1
F77 F 0.4477(2) 0.29002(18) 0.25121(13) 0.180(19) Uiso 0.3333 1 d G U P F 1
F78 F 0.49511(18) 0.22879(18) 0.28481(13) 0.119(13) Uiso 0.3333 1 d G U P F 1
F79 F 0.60455(18) 0.2342(2) 0.27496(16) 0.164(17) Uiso 0.3333 1 d G U P F 1
F80 F 0.65491(19) 0.3199(2) 0.30876(17) 0.30(4) Uiso 0.3333 1 d G U P F 1
F81 F 0.6072(2) 0.3827(2) 0.27454(17) 0.32(4) Uiso 0.3333 1 d G U P F 1
F82 F 0.4976(2) 0.37667(18) 0.28366(15) 0.155(16) Uiso 0.3333 1 d G U P F 1
F83 F 0.47847(19) 0.31122(17) 0.32558(13) 0.144(15) Uiso 0.3333 1 d G U P F 1
F84 F 0.57482(18) 0.2776(2) 0.34101(15) 0.135(14) Uiso 0.3333 1 d G U P F 1
B73 B 0.53763(19) 0.2715(2) 0.24666(14) 0.17(2) Uiso 0.3333 1 d G U P F 1
B74 B 0.5656(2) 0.3403(2) 0.31292(15) 0.19(2) Uiso 0.3333 1 d G U P F 1
B75 B 0.5917(2) 0.3026(2) 0.25460(16) 0.20(2) Uiso 0.3333 1 d G U P F 1
B76 B 0.5382(2) 0.3218(2) 0.24626(15) 0.19(2) Uiso 0.3333 1 d G U P F 1
B77 B 0.4943(2) 0.29739(19) 0.26389(14) 0.16(2) Uiso 0.3333 1 d G U P F 1
B78 B 0.52060(18) 0.26313(19) 0.28281(14) 0.16(2) Uiso 0.3333 1 d G U P F 1
B79 B 0.58064(19) 0.2662(2) 0.27726(15) 0.18(2) Uiso 0.3333 1 d G U P F 1
B80 B 0.60872(19) 0.3138(2) 0.29585(16) 0.19(2) Uiso 0.3333 1 d G U P F 1
B81 B 0.5823(2) 0.3481(2) 0.27672(16) 0.19(2) Uiso 0.3333 1 d G U P F 1
B82 B 0.5218(2) 0.34478(19) 0.28227(15) 0.18(2) Uiso 0.3333 1 d G U P F 1
B83 B 0.51106(19) 0.30890(18) 0.30500(14) 0.16(2) Uiso 0.3333 1 d G U P F 1
B84 B 0.56459(18) 0.2897(2) 0.31338(15) 0.15(2) Uiso 0.3333 1 d G U P F 1
F85 F 0.36344(19) 0.11684(15) 0.32330(13) 0.133(14) Uiso 0.3333 1 d G U P F 2
F86 F 0.57900(19) 0.1504(2) 0.34963(17) 0.20(2) Uiso 0.3333 1 d G U P F 2
F87 F 0.4289(2) 0.09063(17) 0.27046(15) 0.21(2) Uiso 0.3333 1 d G U P F 2
F88 F 0.42191(18) 0.18190(16) 0.29514(12) 0.21(2) Uiso 0.3333 1 d G U P F 2
F89 F 0.41670(18) 0.19505(16) 0.36971(12) 0.20(2) Uiso 0.3333 1 d G U P F 2
F90 F 0.4200(2) 0.11378(18) 0.39041(14) 0.130(14) Uiso 0.3333 1 d G U P F 2
F91 F 0.4277(2) 0.04844(17) 0.32975(16) 0.067(9) Uiso 0.3333 1 d G U P F 2
F92 F 0.5254(2) 0.0710(2) 0.30486(17) 0.160(17) Uiso 0.3333 1 d G U P F 2
F93 F 0.52242(18) 0.15366(19) 0.28338(15) 0.29(4) Uiso 0.3333 1 d G U P F 2
F94 F 0.51352(18) 0.21881(18) 0.34373(14) 0.22(2) Uiso 0.3333 1 d G U P F 2
F95 F 0.51399(19) 0.1762(2) 0.40330(14) 0.26(3) Uiso 0.3333 1 d G U P F 2
F96 F 0.5220(2) 0.0864(2) 0.37919(17) 0.21(2) Uiso 0.3333 1 d G U P F 2
B85 B 0.41216(19) 0.12411(16) 0.32940(13) 0.14(2) Uiso 0.3333 1 d G U P F 2
B86 B 0.53082(19) 0.14287(19) 0.34398(16) 0.19(2) Uiso 0.3333 1 d G U P F 2
B87 B 0.44787(19) 0.10984(17) 0.30022(14) 0.16(2) Uiso 0.3333 1 d G U P F 2
B88 B 0.44397(18) 0.16007(17) 0.31364(13) 0.17(2) Uiso 0.3333 1 d G U P F 2
B89 B 0.44129(18) 0.16767(17) 0.35474(13) 0.19(2) Uiso 0.3333 1 d G U P F 2
B90 B 0.44322(19) 0.12231(17) 0.36650(14) 0.18(2) Uiso 0.3333 1 d G U P F 2
B91 B 0.4473(2) 0.08652(17) 0.33312(15) 0.16(2) Uiso 0.3333 1 d G U P F 2
B92 B 0.5015(2) 0.09904(19) 0.31907(16) 0.17(2) Uiso 0.3333 1 d G U P F 2
B93 B 0.49934(18) 0.14453(18) 0.30716(15) 0.19(2) Uiso 0.3333 1 d G U P F 2
B94 B 0.49495(18) 0.18039(18) 0.34088(14) 0.19(2) Uiso 0.3333 1 d G U P F 2
B95 B 0.49490(19) 0.15724(19) 0.37348(14) 0.19(2) Uiso 0.3333 1 d G U P F 2
B96 B 0.4988(2) 0.10701(19) 0.36011(16) 0.18(2) Uiso 0.3333 1 d G U P F 2
F97 F 0.29042(19) 0.25072(15) 0.39165(10) 0.19(2) Uiso 0.3333 1 d G U P F 3
F98 F 0.29097(18) 0.15228(14) 0.26082(11) 0.23(3) Uiso 0.3333 1 d G U P F 3
F99 F 0.19435(18) 0.21012(14) 0.34732(10) 0.25(3) Uiso 0.3333 1 d G U P F 3
F100 F 0.25796(19) 0.28131(14) 0.32894(11) 0.23(2) Uiso 0.3333 1 d G U P F 3
F101 F 0.36757(18) 0.27134(15) 0.34769(11) 0.20(2) Uiso 0.3333 1 d G U P F 3
F102 F 0.37137(18) 0.19601(16) 0.37715(11) 0.176(19) Uiso 0.3333 1 d G U P F 3
F103 F 0.26498(19) 0.15718(15) 0.37725(11) 0.22(2) Uiso 0.3333 1 d G U P F 3
F104 F 0.21580(18) 0.13025(14) 0.30582(11) 0.27(3) Uiso 0.3333 1 d G U P F 3
F105 F 0.21129(18) 0.20686(14) 0.27553(10) 0.21(2) Uiso 0.3333 1 d G U P F 3
F106 F 0.31743(18) 0.24627(14) 0.27610(11) 0.24(3) Uiso 0.3333 1 d G U P F 3
F107 F 0.38798(18) 0.19198(15) 0.30526(12) 0.21(2) Uiso 0.3333 1 d G U P F 3
F108 F 0.32538(19) 0.12125(14) 0.32268(12) 0.23(2) Uiso 0.3333 1 d G U P F 3
B97 B 0.29066(18) 0.22815(14) 0.36222(10) 0.20(2) Uiso 0.3333 1 d G U P F 3
B98 B 0.29116(18) 0.17416(14) 0.29015(11) 0.21(2) Uiso 0.3333 1 d G U P F 3
B99 B 0.23776(18) 0.20614(14) 0.33794(10) 0.20(2) Uiso 0.3333 1 d G U P F 3
B100 B 0.27255(18) 0.24540(14) 0.32781(10) 0.20(2) Uiso 0.3333 1 d G U P F 3
B101 B 0.33303(18) 0.24009(14) 0.33792(11) 0.20(2) Uiso 0.3333 1 d G U P F 3
B102 B 0.33542(18) 0.19792(15) 0.35437(11) 0.18(2) Uiso 0.3333 1 d G U P F 3
B103 B 0.27694(18) 0.17677(14) 0.35443(11) 0.20(2) Uiso 0.3333 1 d G U P F 3
B104 B 0.24936(18) 0.16198(14) 0.31478(11) 0.21(2) Uiso 0.3333 1 d G U P F 3
B105 B 0.24684(18) 0.20440(14) 0.29838(10) 0.20(2) Uiso 0.3333 1 d G U P F 3
B106 B 0.30586(18) 0.22566(14) 0.29853(10) 0.20(2) Uiso 0.3333 1 d G U P F 3
B107 B 0.34459(18) 0.19626(14) 0.31461(11) 0.20(2) Uiso 0.3333 1 d G U P F 3
B108 B 0.30986(18) 0.15697(14) 0.32474(11) 0.20(2) Uiso 0.3333 1 d G U P F 3
F109 F 0.4815(4) 0.1947(4) -0.07913(15) 0.22(2) Uiso 0.3333 1 d G U P . .
F110 F 0.3803(3) 0.1828(3) 0.03477(12) 0.177(19) Uiso 0.3333 1 d G U P . .
F111 F 0.4606(3) 0.1135(4) -0.05660(14) 0.124(13) Uiso 0.3333 1 d G U P . .
F112 F 0.5362(3) 0.1830(3) -0.01408(16) 0.31(4) Uiso 0.3333 1 d G U P . .
F113 F 0.4957(3) 0.2645(3) -0.01852(15) 0.22(2) Uiso 0.3333 1 d G U P . .
F114 F 0.3977(4) 0.2457(4) -0.06291(13) 0.21(2) Uiso 0.3333 1 d G U P . .
F115 F 0.3746(4) 0.1526(4) -0.08686(12) 0.26(3) Uiso 0.3333 1 d G U P . .
F116 F 0.3638(3) 0.1141(3) -0.02688(12) 0.132(14) Uiso 0.3333 1 d G U P . .
F117 F 0.4636(3) 0.1328(3) 0.01850(14) 0.128(14) Uiso 0.3333 1 d G U P . .
F118 F 0.4874(3) 0.2257(3) 0.04186(14) 0.29(3) Uiso 0.3333 1 d G U P . .
F119 F 0.3999(3) 0.2645(3) 0.01209(13) 0.175(19) Uiso 0.3333 1 d G U P . .
F120 F 0.3248(3) 0.1961(3) -0.02920(12) 0.34(4) Uiso 0.3333 1 d G U P . .
B109 B 0.4582(3) 0.1920(4) -0.05358(14) 0.17(2) Uiso 0.3333 1 d G U P . .
B110 B 0.4027(3) 0.1857(3) 0.00925(13) 0.18(2) Uiso 0.3333 1 d G U P . .
B111 B 0.4471(3) 0.1474(3) -0.04123(14) 0.15(2) Uiso 0.3333 1 d G U P . .
B112 B 0.4888(3) 0.1855(3) -0.01783(14) 0.18(2) Uiso 0.3333 1 d G U P . .
B113 B 0.4667(3) 0.2305(3) -0.02000(14) 0.17(2) Uiso 0.3333 1 d G U P . .
B114 B 0.4118(3) 0.2202(3) -0.04476(13) 0.16(2) Uiso 0.3333 1 d G U P . .
B115 B 0.3994(3) 0.1691(4) -0.05791(13) 0.17(2) Uiso 0.3333 1 d G U P . .
B116 B 0.3936(3) 0.1475(3) -0.02462(13) 0.17(2) Uiso 0.3333 1 d G U P . .
B117 B 0.4489(3) 0.1578(3) 0.00012(14) 0.18(2) Uiso 0.3333 1 d G U P . .
B118 B 0.4613(3) 0.2094(3) 0.01316(14) 0.18(2) Uiso 0.3333 1 d G U P . .
B119 B 0.4137(3) 0.2307(3) -0.00318(13) 0.18(2) Uiso 0.3333 1 d G U P . .
B120 B 0.3719(3) 0.1927(3) -0.02657(12) 0.19(2) Uiso 0.3333 1 d G U P . .

loop_
_atom_site_aniso_label
_atom_site_aniso_U_11
_atom_site_aniso_U_22
_atom_site_aniso_U_33
_atom_site_aniso_U_23
_atom_site_aniso_U_13
_atom_site_aniso_U_12
Fe1 0.145(4) 0.049(2) 0.129(3) 0.029(2) 0.050(3) 0.014(2)
Fe2 0.127(4) 0.059(2) 0.123(3) 0.028(2) 0.037(3) 0.000(2)
Fe3 0.377(10) 0.182(6) 0.271(7) 0.092(5) 0.218(8) 0.068(6)
Fe4 0.366(9) 0.130(4) 0.181(5) 0.057(4) 0.137(6) -0.001(5)
Fe5 0.148(4) 0.077(3) 0.117(3) 0.028(2) 0.039(3) 0.013(3)
Fe6 0.147(4) 0.060(2) 0.088(2) 0.0253(19) 0.030(2) 0.019(2)
Fe7 0.152(4) 0.072(3) 0.117(3) 0.030(2) 0.035(3) 0.013(3)
Fe8 0.322(8) 0.175(5) 0.135(4) 0.035(4) 0.089(4) 0.044(5)
Fe9 0.282(8) 0.152(4) 0.115(3) 0.027(3) 0.067(4) -0.012(4)
Fe10 0.228(5) 0.076(3) 0.099(3) 0.022(2) 0.028(3) 0.002(3)
F1B 0.141(10) 0.094(9) 0.142(10) 0.054(8) 0.002(8) 0.003(8)
F2B 0.130(8) 0.078(8) 0.144(10) 0.037(7) 0.019(7) 0.009(6)
F3B 0.149(11) 0.126(11) 0.182(12) 0.100(10) -0.007(9) -0.011(9)
F4B 0.139(9) 0.097(9) 0.180(12) 0.086(9) -0.003(8) -0.002(7)
O1B 0.202(14) 0.125(10) 0.196(12) 0.072(9) 0.069(10) 0.002(9)
O2B 0.170(13) 0.080(8) 0.151(10) 0.045(7) 0.046(9) 0.004(9)
N1B 0.148(12) 0.080(8) 0.110(8) 0.029(7) 0.036(8) 0.010(8)
N2B 0.118(11) 0.063(8) 0.110(8) 0.028(6) 0.024(7) 0.017(7)
N3B 0.113(10) 0.082(8) 0.107(10) 0.041(7) 0.022(8) 0.014(7)
N4B 0.101(11) 0.071(7) 0.098(9) 0.024(7) 0.005(8) 0.013(7)
C1B 0.149(11) 0.091(8) 0.121(9) 0.038(7) 0.036(8) 0.004(8)
C2B 0.160(13) 0.091(9) 0.142(11) 0.039(8) 0.048(10) 0.007(8)
C3B 0.173(13) 0.100(9) 0.158(12) 0.048(8) 0.051(10) 0.004(9)
C4B 0.179(12) 0.115(9) 0.168(11) 0.054(8) 0.061(9) 0.005(8)
C5B 0.166(13) 0.113(9) 0.147(12) 0.046(8) 0.052(10) 0.000(9)
C6B 0.152(12) 0.106(9) 0.128(11) 0.039(8) 0.042(9) 0.005(9)
C7B 0.25(3) 0.128(12) 0.23(2) 0.073(13) 0.08(2) 0.013(14)
C8B 0.135(12) 0.067(9) 0.111(8) 0.026(7) 0.029(9) 0.008(8)
C9B 0.128(11) 0.073(8) 0.106(8) 0.026(6) 0.026(8) 0.004(8)
C10B 0.126(12) 0.071(9) 0.108(8) 0.026(7) 0.026(8) 0.009(8)
C11B 0.124(12) 0.075(9) 0.108(8) 0.031(7) 0.021(8) 0.008(8)
C12B 0.119(10) 0.068(8) 0.111(8) 0.031(6) 0.017(7) 0.014(7)
C13B 0.118(12) 0.067(9) 0.112(8) 0.031(7) 0.018(8) 0.010(8)
C14B 0.125(8) 0.069(8) 0.110(9) 0.031(6) 0.021(6) 0.012(6)
C15B 0.125(8) 0.073(9) 0.107(10) 0.033(7) 0.023(7) 0.011(6)
C16B 0.122(8) 0.069(9) 0.102(10) 0.027(7) 0.027(7) 0.013(6)
C17B 0.126(8) 0.072(7) 0.106(9) 0.031(6) 0.029(6) 0.013(6)
C18B 0.129(8) 0.079(9) 0.115(10) 0.042(7) 0.020(7) 0.010(6)
C19B 0.125(9) 0.075(9) 0.116(10) 0.039(7) 0.022(7) 0.011(7)
C20B 0.114(11) 0.072(8) 0.099(10) 0.034(7) 0.022(8) 0.016(7)
C21B 0.118(9) 0.072(7) 0.107(9) 0.033(7) 0.025(7) 0.015(6)
C22B 0.114(10) 0.070(8) 0.112(11) 0.035(8) 0.024(8) 0.016(7)
C23B 0.116(11) 0.076(8) 0.119(11) 0.041(7) 0.029(9) 0.016(7)
C24B 0.107(10) 0.073(7) 0.104(10) 0.034(7) 0.020(8) 0.015(7)
C25B 0.107(11) 0.073(7) 0.102(10) 0.032(7) 0.022(9) 0.015(7)
C26B 0.105(11) 0.072(7) 0.106(9) 0.029(6) 0.011(8) 0.013(7)
C27B 0.124(13) 0.079(8) 0.109(9) 0.028(7) 0.019(9) 0.008(8)
C28B 0.129(13) 0.080(8) 0.118(9) 0.034(7) 0.021(9) 0.008(8)
C29B 0.149(12) 0.078(8) 0.127(9) 0.037(6) 0.029(9) 0.006(8)
C30B 0.130(13) 0.073(8) 0.124(9) 0.033(7) 0.024(9) 0.010(8)
C31B 0.111(13) 0.071(7) 0.111(9) 0.028(6) 0.015(9) 0.014(8)
C32B 0.23(3) 0.085(10) 0.175(17) 0.035(10) 0.055(17) 0.008(12)
F1C 0.174(9) 0.097(9) 0.131(10) 0.009(8) 0.015(8) 0.029(8)
F2C 0.189(9) 0.105(10) 0.152(11) -0.003(8) -0.006(8) 0.018(8)
F3C 0.182(9) 0.104(10) 0.114(9) -0.004(8) 0.021(8) 0.036(8)
F4C 0.163(9) 0.085(8) 0.093(8) -0.009(6) 0.018(7) 0.027(7)
O1C 0.171(13) 0.117(9) 0.140(10) -0.020(7) 0.059(9) -0.011(9)
O2C 0.296(16) 0.183(11) 0.200(12) 0.009(10) 0.079(12) 0.063(11)
N1C 0.132(12) 0.089(7) 0.082(8) 0.019(6) 0.025(8) 0.012(7)
N2C 0.139(11) 0.070(8) 0.070(7) 0.019(6) 0.022(7) 0.012(7)
N3C 0.162(11) 0.080(8) 0.099(9) 0.014(7) 0.015(8) 0.014(8)
N4C 0.185(12) 0.127(10) 0.137(10) 0.014(8) 0.042(9) 0.016(9)
C1C 0.123(11) 0.090(7) 0.085(9) 0.013(6) 0.020(8) 0.011(7)
C2C 0.127(13) 0.104(9) 0.088(9) 0.006(7) 0.023(9) 0.001(9)
C3C 0.128(13) 0.111(9) 0.107(10) -0.007(7) 0.028(9) -0.002(9)
C4C 0.144(12) 0.111(9) 0.123(10) -0.009(7) 0.045(9) -0.002(9)
C5C 0.138(13) 0.099(8) 0.122(10) -0.003(7) 0.041(9) 0.007(9)
C6C 0.123(13) 0.089(8) 0.101(9) 0.010(7) 0.028(9) 0.011(8)
C8C 0.139(13) 0.089(8) 0.076(8) 0.017(6) 0.019(9) 0.015(8)
C9C 0.138(11) 0.086(7) 0.073(7) 0.024(6) 0.021(8) 0.016(7)
C10C 0.145(13) 0.087(8) 0.074(8) 0.027(6) 0.022(8) 0.018(8)
C11C 0.152(13) 0.083(8) 0.075(7) 0.031(6) 0.019(8) 0.020(8)
C12C 0.145(10) 0.067(7) 0.070(7) 0.029(5) 0.024(7) 0.015(7)
C13C 0.148(12) 0.069(8) 0.069(8) 0.024(6) 0.025(8) 0.017(8)
C14C 0.163(8) 0.063(7) 0.070(7) 0.032(6) 0.025(6) 0.019(6)
C15C 0.166(8) 0.076(9) 0.089(9) 0.025(7) 0.015(7) 0.020(7)
C16C 0.172(8) 0.085(9) 0.095(10) 0.015(7) 0.014(7) 0.021(7)
C17C 0.176(8) 0.080(7) 0.089(9) 0.019(6) 0.018(6) 0.019(6)
C18C 0.169(8) 0.070(8) 0.080(9) 0.021(6) 0.022(7) 0.020(6)
C19C 0.162(8) 0.076(9) 0.091(9) 0.015(7) 0.019(7) 0.020(6)
C20C 0.159(11) 0.085(8) 0.102(10) 0.012(7) 0.014(8) 0.017(8)
C21C 0.165(10) 0.082(7) 0.102(9) 0.012(6) 0.017(7) 0.016(7)
C22C 0.168(12) 0.086(8) 0.114(10) 0.019(7) 0.018(9) 0.017(8)
C23C 0.165(12) 0.081(8) 0.107(10) 0.022(7) 0.015(8) 0.015(8)
C24C 0.164(11) 0.086(8) 0.106(10) 0.019(7) 0.013(8) 0.012(8)
C25C 0.165(12) 0.085(9) 0.114(11) 0.016(8) 0.020(9) 0.009(8)
C26C 0.205(13) 0.141(10) 0.155(10) 0.010(8) 0.053(9) 0.028(9)
C27C 0.210(15) 0.143(10) 0.168(11) 0.016(8) 0.050(11) 0.033(10)
C28C 0.231(15) 0.151(11) 0.181(11) 0.012(9) 0.056(11) 0.043(11)
C29C 0.256(14) 0.171(11) 0.181(11) 0.014(9) 0.063(11) 0.049(10)
C30C 0.240(15) 0.171(11) 0.168(11) 0.007(9) 0.063(11) 0.046(11)
C31C 0.219(15) 0.160(11) 0.153(10) 0.010(8) 0.055(10) 0.034(11)
C32C 0.33(3) 0.22(2) 0.201(14) -0.002(14) 0.092(16) 0.03(2)
F1D 0.216(10) 0.219(18) 0.129(11) 0.006(10) 0.051(8) -0.025(10)
F2D 0.206(11) 0.173(15) 0.125(8) 0.024(9) 0.045(8) -0.024(10)
F3D 0.204(10) 0.227(18) 0.161(12) 0.064(12) 0.036(8) -0.011(10)
F4D 0.214(12) 0.29(2) 0.152(10) 0.054(12) 0.034(9) 0.003(12)
O1D 0.169(12) 0.105(9) 0.108(8) 0.041(7) 0.021(8) -0.014(9)
O2D 0.316(17) 0.297(17) 0.234(14) 0.104(12) 0.079(12) 0.029(13)
N1D 0.164(12) 0.088(10) 0.117(8) 0.038(7) 0.032(8) 0.012(9)
N2D 0.181(11) 0.107(11) 0.125(9) 0.022(8) 0.035(8) 0.008(9)
N3D 0.223(14) 0.183(11) 0.138(9) 0.033(8) 0.051(10) -0.004(10)
N4D 0.243(14) 0.202(12) 0.174(11) 0.046(9) 0.042(10) -0.005(11)
C1D 0.157(12) 0.091(9) 0.111(8) 0.039(7) 0.025(8) 0.008(9)
C2D 0.156(13) 0.092(9) 0.108(9) 0.040(7) 0.025(9) 0.006(9)
C3D 0.156(13) 0.095(9) 0.106(9) 0.039(7) 0.022(9) 0.000(9)
C4D 0.150(12) 0.097(9) 0.106(8) 0.040(7) 0.018(8) -0.008(9)
C5D 0.159(13) 0.095(9) 0.109(9) 0.042(7) 0.017(9) -0.005(9)
C6D 0.167(14) 0.096(9) 0.110(9) 0.040(7) 0.020(9) 0.002(9)
C7D 0.20(2) 0.109(13) 0.128(15) 0.053(12) 0.036(15) -0.012(13)
C8D 0.174(12) 0.113(12) 0.131(9) 0.033(8) 0.040(8) 0.021(10)
C9D 0.181(11) 0.120(11) 0.132(8) 0.030(8) 0.043(8) 0.017(9)
C10D 0.188(12) 0.142(12) 0.137(10) 0.029(9) 0.047(8) 0.026(10)
C11D 0.190(12) 0.147(12) 0.139(10) 0.028(9) 0.051(8) 0.024(10)
C12D 0.187(11) 0.136(11) 0.132(8) 0.021(8) 0.042(7) 0.016(9)
C13D 0.182(11) 0.111(12) 0.122(9) 0.019(9) 0.037(8) 0.008(9)
C14D 0.203(9) 0.139(11) 0.134(8) 0.021(8) 0.050(6) 0.011(8)
C15D 0.200(10) 0.150(13) 0.128(8) 0.019(8) 0.050(7) 0.004(9)
C16D 0.203(10) 0.175(14) 0.134(9) 0.027(9) 0.045(7) -0.005(9)
C17D 0.202(9) 0.169(11) 0.137(8) 0.029(8) 0.047(7) -0.004(8)
C18D 0.201(10) 0.164(14) 0.142(8) 0.030(9) 0.044(7) -0.002(9)
C19D 0.200(10) 0.153(13) 0.139(9) 0.026(9) 0.046(7) 0.007(9)
C20D 0.217(15) 0.176(11) 0.137(10) 0.031(8) 0.051(10) -0.003(10)
C21D 0.206(12) 0.173(11) 0.137(8) 0.028(7) 0.051(8) 0.000(10)
C22D 0.211(15) 0.179(11) 0.141(9) 0.022(8) 0.052(10) -0.002(11)
C23D 0.219(15) 0.187(11) 0.140(9) 0.025(8) 0.053(10) -0.001(10)
C24D 0.218(14) 0.188(11) 0.140(9) 0.028(8) 0.050(10) 0.000(10)
C25D 0.225(15) 0.201(12) 0.143(10) 0.034(9) 0.053(10) 0.002(11)
C26D 0.258(13) 0.230(12) 0.197(12) 0.070(9) 0.053(10) 0.002(10)
C27D 0.267(14) 0.261(15) 0.218(13) 0.084(11) 0.067(11) 0.015(11)
C28D 0.282(14) 0.276(15) 0.227(13) 0.093(11) 0.072(11) 0.016(11)
C29D 0.292(14) 0.277(14) 0.231(12) 0.096(10) 0.070(11) 0.021(11)
C30D 0.285(14) 0.261(15) 0.218(13) 0.091(11) 0.060(11) 0.016(12)
C31D 0.272(14) 0.245(14) 0.212(13) 0.081(11) 0.055(11) 0.014(11)
C32D 0.34(3) 0.32(3) 0.25(2) 0.12(2) 0.09(2) 0.05(2)
F1E 0.300(17) 0.203(10) 0.113(10) 0.061(9) 0.033(10) -0.022(10)
F2E 0.253(13) 0.182(13) 0.143(11) 0.035(9) 0.049(9) 0.014(9)
F3E 0.284(18) 0.193(10) 0.169(13) 0.041(9) 0.037(11) 0.000(11)
F4E 0.254(14) 0.173(14) 0.202(14) 0.054(11) 0.023(10) -0.010(10)
O1E 0.344(17) 0.281(14) 0.294(16) 0.084(12) 0.064(13) 0.082(12)
O2E 0.343(18) 0.272(13) 0.339(18) 0.068(12) 0.038(14) 0.057(12)
N1E 0.225(14) 0.208(10) 0.179(12) 0.039(9) 0.064(11) 0.013(9)
N2E 0.218(11) 0.195(10) 0.143(12) 0.041(10) 0.059(10) 0.016(9)
N3E 0.275(15) 0.219(10) 0.200(11) 0.055(9) 0.051(11) 0.041(11)
N4E 0.280(15) 0.249(11) 0.237(14) 0.049(10) 0.034(12) 0.043(11)
C1E 0.250(14) 0.217(10) 0.216(12) 0.052(9) 0.060(11) 0.025(10)
C2E 0.269(16) 0.232(13) 0.223(13) 0.065(10) 0.057(11) 0.027(11)
C3E 0.292(16) 0.241(13) 0.249(13) 0.074(11) 0.059(12) 0.039(11)
C4E 0.311(15) 0.262(13) 0.264(13) 0.071(10) 0.067(11) 0.059(11)
C5E 0.293(16) 0.247(13) 0.255(13) 0.057(11) 0.068(12) 0.058(11)
C6E 0.270(15) 0.237(13) 0.235(13) 0.050(10) 0.071(11) 0.045(11)
C7E 0.38(3) 0.33(2) 0.32(2) 0.118(17) 0.054(18) 0.08(2)
C8E 0.223(13) 0.204(10) 0.170(13) 0.037(10) 0.061(11) 0.021(9)
C9E 0.217(12) 0.203(10) 0.163(12) 0.039(9) 0.061(10) 0.016(8)
C10E 0.219(11) 0.204(11) 0.174(14) 0.041(10) 0.064(10) 0.013(8)
C11E 0.220(11) 0.203(11) 0.167(13) 0.039(10) 0.057(10) 0.009(9)
C12E 0.221(11) 0.194(9) 0.150(11) 0.039(8) 0.057(9) 0.009(8)
C13E 0.217(12) 0.190(10) 0.149(13) 0.035(10) 0.055(10) 0.012(9)
C14E 0.229(11) 0.191(8) 0.152(11) 0.038(8) 0.054(8) 0.008(7)
C15E 0.233(12) 0.195(9) 0.160(12) 0.042(8) 0.047(9) 0.006(8)
C16E 0.239(12) 0.201(8) 0.155(13) 0.046(8) 0.049(9) 0.010(8)
C17E 0.239(11) 0.198(8) 0.161(11) 0.042(8) 0.052(8) 0.014(8)
C18E 0.236(12) 0.192(9) 0.161(12) 0.039(8) 0.053(9) 0.011(8)
C19E 0.230(12) 0.192(8) 0.157(12) 0.040(8) 0.051(9) 0.007(8)
C20E 0.268(16) 0.214(10) 0.187(11) 0.050(9) 0.051(11) 0.038(11)
C21E 0.257(13) 0.208(9) 0.182(11) 0.050(8) 0.048(10) 0.025(9)
C22E 0.256(16) 0.223(11) 0.185(10) 0.059(9) 0.044(10) 0.024(11)
C23E 0.262(16) 0.228(11) 0.196(11) 0.064(9) 0.044(11) 0.026(11)
C24E 0.265(14) 0.231(10) 0.201(11) 0.062(9) 0.045(11) 0.032(10)
C25E 0.272(16) 0.236(10) 0.222(13) 0.066(9) 0.034(12) 0.036(11)
C26E 0.296(14) 0.254(11) 0.274(14) 0.055(10) 0.032(11) 0.048(10)
C27E 0.304(16) 0.261(12) 0.285(15) 0.067(11) 0.033(12) 0.044(11)
C28E 0.313(16) 0.265(13) 0.303(16) 0.070(11) 0.028(12) 0.048(12)
C29E 0.322(15) 0.271(12) 0.315(15) 0.063(11) 0.035(12) 0.054(11)
C30E 0.314(16) 0.266(13) 0.304(16) 0.055(11) 0.033(12) 0.058(11)
C31E 0.299(15) 0.262(12) 0.284(15) 0.049(11) 0.034(12) 0.054(11)
C32E 0.35(3) 0.27(2) 0.33(3) 0.07(2) 0.04(2) 0.06(2)
F1F 0.238(15) 0.30(2) 0.145(8) 0.037(10) 0.051(8) 0.061(15)
F2F 0.207(10) 0.27(2) 0.152(11) 0.034(12) 0.041(8) 0.049(11)
F3F 0.202(14) 0.27(2) 0.142(8) 0.037(10) 0.050(8) 0.033(13)
F4F 0.204(10) 0.23(2) 0.156(11) -0.006(11) 0.049(8) 0.038(11)
O1F 0.296(14) 0.281(14) 0.274(13) 0.059(10) 0.107(10) 0.061(11)
O2F 0.180(12) 0.106(10) 0.153(10) 0.025(9) 0.058(9) 0.004(9)
N1F 0.243(13) 0.216(12) 0.208(13) 0.044(10) 0.080(11) 0.017(10)
N2F 0.209(12) 0.196(11) 0.169(12) 0.045(9) 0.076(9) 0.015(9)
N3F 0.168(12) 0.107(10) 0.133(9) 0.045(8) 0.038(8) 0.025(9)
N4F 0.158(12) 0.085(10) 0.129(9) 0.043(7) 0.033(8) 0.024(9)
C1F 0.264(13) 0.237(12) 0.230(12) 0.050(9) 0.095(10) 0.035(10)
C2F 0.271(15) 0.239(13) 0.246(14) 0.051(10) 0.089(11) 0.040(11)
C3F 0.282(15) 0.252(13) 0.257(14) 0.052(10) 0.098(11) 0.049(11)
C4F 0.296(14) 0.268(13) 0.268(13) 0.064(10) 0.108(10) 0.054(11)
C5F 0.290(15) 0.272(13) 0.255(14) 0.068(11) 0.119(11) 0.054(11)
C6F 0.281(15) 0.258(13) 0.247(14) 0.065(10) 0.112(11) 0.044(11)
C7F 0.33(3) 0.290(17) 0.30(3) 0.055(16) 0.10(2) 0.083(17)
C8F 0.220(13) 0.210(12) 0.197(13) 0.054(10) 0.087(10) 0.009(10)
C9F 0.213(12) 0.202(11) 0.189(12) 0.050(9) 0.079(9) 0.006(9)
C10F 0.214(12) 0.201(12) 0.190(13) 0.051(10) 0.077(10) 0.007(10)
C11F 0.213(12) 0.194(12) 0.181(13) 0.051(10) 0.071(10) 0.011(9)
C12F 0.207(10) 0.184(12) 0.160(10) 0.047(9) 0.065(8) 0.017(9)
C13F 0.205(12) 0.180(11) 0.155(12) 0.052(9) 0.069(10) 0.020(9)
C14F 0.203(9) 0.166(12) 0.149(8) 0.048(8) 0.057(6) 0.019(8)
C15F 0.205(9) 0.154(13) 0.144(8) 0.045(9) 0.052(7) 0.024(9)
C16F 0.199(9) 0.156(14) 0.145(8) 0.048(9) 0.048(7) 0.025(10)
C17F 0.194(9) 0.149(11) 0.144(7) 0.046(8) 0.051(6) 0.022(8)
C18F 0.195(9) 0.166(14) 0.145(8) 0.044(9) 0.050(7) 0.026(9)
C19F 0.198(9) 0.175(14) 0.149(8) 0.041(9) 0.054(7) 0.022(10)
C20F 0.171(12) 0.119(11) 0.135(10) 0.042(9) 0.042(8) 0.021(9)
C21F 0.189(10) 0.131(11) 0.141(8) 0.052(8) 0.046(8) 0.025(8)
C22F 0.198(12) 0.139(12) 0.151(10) 0.063(9) 0.055(9) 0.031(9)
C23F 0.196(12) 0.137(12) 0.145(10) 0.066(9) 0.049(9) 0.038(10)
C24F 0.174(11) 0.114(11) 0.138(9) 0.054(8) 0.042(8) 0.029(9)
C25F 0.164(12) 0.099(11) 0.134(9) 0.052(8) 0.036(8) 0.029(10)
C26F 0.161(11) 0.084(9) 0.136(9) 0.046(7) 0.042(8) 0.022(9)
C27F 0.167(13) 0.085(9) 0.142(11) 0.046(8) 0.049(9) 0.023(9)
C28F 0.172(13) 0.089(9) 0.146(11) 0.043(8) 0.053(9) 0.022(9)
C29F 0.181(12) 0.098(9) 0.148(10) 0.039(8) 0.058(9) 0.014(9)
C30F 0.179(13) 0.094(9) 0.147(11) 0.042(8) 0.055(9) 0.014(9)
C31F 0.169(13) 0.086(9) 0.144(11) 0.046(8) 0.048(9) 0.020(9)
C32F 0.217(19) 0.112(16) 0.152(19) -0.006(14) 0.083(16) -0.023(14)
F1G 0.131(9) 0.091(9) 0.131(9) 0.015(7) 0.014(7) 0.015(7)
F2G 0.148(11) 0.073(8) 0.114(8) 0.004(6) 0.010(7) 0.013(7)
F3G 0.126(9) 0.089(9) 0.125(9) 0.006(7) 0.016(6) 0.021(7)
F4G 0.144(11) 0.086(8) 0.132(8) -0.013(6) 0.005(7) 0.033(8)
O1G 0.183(13) 0.145(11) 0.182(11) 0.007(9) 0.063(10) 0.033(10)
O2G 0.153(12) 0.093(8) 0.166(11) 0.011(8) 0.051(9) 0.032(8)
N1G 0.139(11) 0.095(9) 0.119(9) 0.019(7) 0.038(8) 0.019(8)
N2G 0.136(11) 0.080(9) 0.094(8) 0.008(7) 0.023(8) 0.021(8)
N3G 0.105(9) 0.057(7) 0.107(10) 0.017(7) 0.029(8) 0.007(6)
N4G 0.114(11) 0.059(7) 0.127(10) 0.032(7) 0.048(8) 0.010(6)
C1G 0.142(11) 0.105(9) 0.126(10) 0.020(8) 0.041(8) 0.028(8)
C2G 0.140(12) 0.103(9) 0.141(11) 0.021(8) 0.033(9) 0.027(8)
C3G 0.152(12) 0.112(9) 0.155(12) 0.022(8) 0.042(9) 0.034(9)
C4G 0.161(12) 0.125(10) 0.158(11) 0.020(8) 0.049(9) 0.028(8)
C5G 0.150(12) 0.125(10) 0.133(11) 0.023(8) 0.043(9) 0.031(9)
C6G 0.145(12) 0.117(10) 0.135(11) 0.023(8) 0.045(9) 0.025(8)
C8G 0.129(12) 0.080(10) 0.116(9) 0.020(7) 0.035(8) 0.016(8)
C9G 0.126(11) 0.081(9) 0.107(8) 0.017(7) 0.027(8) 0.017(8)
C10G 0.122(12) 0.073(9) 0.108(8) 0.017(7) 0.024(8) 0.018(8)
C11G 0.115(11) 0.067(9) 0.103(9) 0.014(7) 0.025(8) 0.009(8)
C12G 0.119(9) 0.069(8) 0.097(8) 0.013(6) 0.024(7) 0.013(7)
C13G 0.139(12) 0.078(9) 0.103(8) 0.016(7) 0.033(8) 0.019(8)
C14G 0.119(8) 0.070(8) 0.102(8) 0.015(6) 0.028(6) 0.013(6)
C15G 0.122(9) 0.073(8) 0.106(9) 0.012(6) 0.022(7) 0.013(7)
C16G 0.121(8) 0.070(8) 0.105(9) 0.010(6) 0.022(6) 0.009(6)
C17G 0.122(8) 0.067(7) 0.106(8) 0.010(6) 0.026(6) 0.013(6)
C18G 0.122(9) 0.069(8) 0.110(9) 0.007(6) 0.020(7) 0.015(7)
C19G 0.127(9) 0.075(9) 0.109(9) 0.004(7) 0.018(7) 0.020(7)
C20G 0.106(9) 0.063(7) 0.120(11) 0.011(7) 0.025(8) 0.013(6)
C21G 0.119(8) 0.063(7) 0.116(10) 0.013(7) 0.029(7) 0.010(6)
C22G 0.117(9) 0.063(7) 0.113(11) 0.010(8) 0.025(8) 0.010(6)
C23G 0.111(9) 0.057(7) 0.109(11) 0.022(8) 0.030(8) 0.005(6)
C24G 0.103(9) 0.056(7) 0.110(10) 0.019(7) 0.031(8) 0.007(6)
C25G 0.108(10) 0.060(7) 0.126(11) 0.024(7) 0.044(9) 0.009(6)
C26G 0.119(11) 0.065(7) 0.132(9) 0.021(7) 0.044(8) 0.015(7)
C27G 0.118(12) 0.082(9) 0.130(9) 0.016(7) 0.043(9) 0.015(8)
C28G 0.119(13) 0.083(9) 0.136(10) 0.016(7) 0.044(9) 0.017(8)
C29G 0.135(12) 0.083(8) 0.144(10) 0.019(7) 0.044(9) 0.021(8)
C30G 0.128(13) 0.073(9) 0.143(10) 0.021(8) 0.042(9) 0.022(8)
C31G 0.118(12) 0.068(8) 0.134(10) 0.023(7) 0.038(9) 0.016(8)
C32G 0.20(2) 0.16(2) 0.189(15) 0.015(14) 0.082(15) 0.053(18)
F1H 0.153(11) 0.084(9) 0.157(9) 0.048(7) 0.012(7) -0.020(7)
F2H 0.157(11) 0.080(8) 0.150(10) 0.044(7) 0.028(8) -0.015(7)
F3H 0.166(11) 0.054(8) 0.166(9) 0.050(7) 0.005(8) -0.017(7)
F4H 0.162(11) 0.074(8) 0.147(10) 0.049(7) 0.021(8) -0.025(7)
O1H 0.162(12) 0.089(9) 0.126(9) 0.040(7) 0.050(9) 0.033(8)
O2H 0.190(13) 0.092(9) 0.131(9) 0.045(7) 0.019(9) 0.012(9)
N1H 0.120(12) 0.077(7) 0.125(10) 0.032(6) 0.034(9) 0.011(8)
N2H 0.109(11) 0.058(7) 0.110(8) 0.027(6) 0.035(8) 0.003(7)
N3H 0.124(10) 0.054(9) 0.121(9) 0.027(7) 0.020(8) 0.000(7)
N4H 0.132(11) 0.061(8) 0.112(9) 0.025(7) 0.021(8) -0.001(8)
C1H 0.133(11) 0.082(8) 0.114(10) 0.033(7) 0.035(8) 0.014(7)
C2H 0.138(12) 0.086(9) 0.117(10) 0.033(8) 0.035(9) 0.019(8)
C3H 0.142(12) 0.087(9) 0.122(10) 0.036(8) 0.044(9) 0.024(9)
C4H 0.151(11) 0.093(9) 0.126(10) 0.039(7) 0.048(8) 0.030(8)
C5H 0.146(12) 0.085(9) 0.115(10) 0.034(8) 0.048(9) 0.024(8)
C6H 0.134(12) 0.087(9) 0.111(10) 0.034(8) 0.034(9) 0.017(8)
C7H 0.175(18) 0.091(14) 0.141(17) 0.019(13) 0.021(15) 0.040(13)
C8H 0.131(13) 0.078(7) 0.114(9) 0.034(7) 0.032(9) 0.008(8)
C9H 0.120(12) 0.071(7) 0.111(8) 0.028(6) 0.034(8) 0.004(8)
C10H 0.127(13) 0.070(7) 0.115(8) 0.026(6) 0.031(9) 0.004(8)
C11H 0.117(13) 0.066(8) 0.117(8) 0.026(6) 0.032(8) -0.001(8)
C12H 0.119(11) 0.061(7) 0.119(8) 0.026(6) 0.034(7) 0.000(7)
C13H 0.122(13) 0.059(7) 0.114(8) 0.029(6) 0.035(9) 0.001(8)
C14H 0.121(9) 0.064(7) 0.120(8) 0.030(6) 0.043(6) 0.006(6)
C15H 0.124(10) 0.070(8) 0.125(9) 0.031(7) 0.040(7) 0.001(7)
C16H 0.132(10) 0.067(8) 0.128(9) 0.031(7) 0.038(7) -0.001(7)
C17H 0.137(9) 0.064(7) 0.128(8) 0.032(6) 0.037(7) 0.001(6)
C18H 0.139(10) 0.067(8) 0.130(9) 0.037(7) 0.032(7) -0.001(7)
C19H 0.129(10) 0.063(8) 0.131(9) 0.037(7) 0.032(7) -0.004(7)
C20H 0.132(10) 0.050(9) 0.114(10) 0.022(7) 0.025(8) 0.003(8)
C21H 0.137(10) 0.060(8) 0.124(9) 0.025(7) 0.032(7) 0.003(7)
C22H 0.134(10) 0.063(10) 0.133(11) 0.030(8) 0.033(8) 0.002(8)
C23H 0.132(10) 0.070(10) 0.139(11) 0.036(8) 0.035(8) 0.001(8)
C24H 0.124(10) 0.067(9) 0.131(9) 0.037(7) 0.028(8) 0.003(7)
C25H 0.131(11) 0.069(9) 0.122(10) 0.036(8) 0.022(8) 0.001(8)
C26H 0.127(11) 0.066(8) 0.113(8) 0.030(6) 0.019(8) -0.001(8)
C27H 0.128(13) 0.077(9) 0.115(9) 0.029(7) 0.023(9) -0.003(9)
C28H 0.143(13) 0.087(9) 0.120(9) 0.037(7) 0.021(9) 0.001(9)
C29H 0.154(12) 0.085(8) 0.123(9) 0.037(7) 0.018(9) 0.005(8)
C30H 0.142(13) 0.067(8) 0.124(9) 0.035(7) 0.013(9) -0.003(9)
C31H 0.129(13) 0.065(8) 0.116(9) 0.029(7) 0.019(9) -0.002(8)
C32H 0.24(3) 0.096(10) 0.163(18) 0.044(10) 0.023(18) 0.025(13)
F1I 0.195(10) 0.202(17) 0.203(13) 0.073(12) 0.064(8) 0.007(10)
F2I 0.202(13) 0.179(15) 0.163(10) 0.048(10) 0.060(8) 0.024(11)
F3I 0.210(10) 0.266(19) 0.245(15) 0.136(15) 0.036(9) -0.011(10)
F4I 0.256(15) 0.32(2) 0.255(14) 0.169(15) 0.040(11) -0.004(14)
O1I 0.334(18) 0.273(16) 0.240(13) 0.071(12) 0.108(13) -0.027(14)
O2I 0.131(10) 0.095(8) 0.115(9) 0.033(8) 0.027(7) 0.025(8)
N1I 0.266(14) 0.215(12) 0.214(12) 0.065(10) 0.093(11) 0.021(11)
N2I 0.236(13) 0.200(12) 0.202(12) 0.067(10) 0.088(10) 0.025(10)
N3I 0.150(11) 0.089(10) 0.142(9) 0.029(7) 0.047(8) 0.019(8)
N4I 0.132(10) 0.095(10) 0.119(9) 0.023(7) 0.031(8) 0.015(8)
C1I 0.281(14) 0.231(12) 0.221(11) 0.067(9) 0.097(10) 0.005(11)
C2I 0.292(16) 0.235(12) 0.231(13) 0.069(10) 0.094(12) -0.002(11)
C3I 0.300(17) 0.245(13) 0.232(13) 0.073(10) 0.095(12) -0.009(12)
C4I 0.309(15) 0.256(13) 0.237(12) 0.066(10) 0.103(11) -0.013(12)
C5I 0.298(17) 0.256(13) 0.230(12) 0.062(10) 0.107(12) -0.012(12)
C6I 0.284(16) 0.244(13) 0.225(12) 0.060(10) 0.104(12) -0.001(12)
C7I 0.39(3) 0.286(19) 0.29(3) 0.087(17) 0.11(3) -0.048(19)
C8I 0.253(14) 0.216(13) 0.209(12) 0.061(10) 0.095(11) 0.021(11)
C9I 0.239(13) 0.206(12) 0.209(11) 0.061(9) 0.091(10) 0.028(10)
C10I 0.239(13) 0.209(12) 0.209(13) 0.061(10) 0.097(10) 0.033(10)
C11I 0.232(12) 0.202(13) 0.211(13) 0.062(10) 0.094(10) 0.035(10)
C12I 0.215(10) 0.181(11) 0.183(10) 0.053(9) 0.076(8) 0.018(9)
C13I 0.223(13) 0.184(12) 0.188(12) 0.059(9) 0.076(10) 0.018(10)
C14I 0.207(9) 0.157(11) 0.170(9) 0.043(8) 0.067(7) 0.015(8)
C15I 0.191(9) 0.144(13) 0.163(10) 0.032(9) 0.068(7) 0.016(9)
C16I 0.185(9) 0.134(12) 0.155(10) 0.029(9) 0.063(7) 0.017(8)
C17I 0.187(9) 0.124(10) 0.156(9) 0.034(8) 0.065(7) 0.017(8)
C18I 0.203(9) 0.154(13) 0.169(10) 0.053(9) 0.054(8) 0.010(9)
C19I 0.209(9) 0.158(13) 0.173(10) 0.056(9) 0.059(7) 0.011(9)
C20I 0.157(12) 0.095(10) 0.142(9) 0.030(8) 0.051(8) 0.018(9)
C21I 0.177(10) 0.110(10) 0.146(9) 0.027(7) 0.058(8) 0.019(8)
C22I 0.177(12) 0.111(10) 0.141(10) 0.025(8) 0.059(9) 0.020(9)
C23I 0.168(12) 0.100(10) 0.136(9) 0.028(8) 0.051(8) 0.025(9)
C24I 0.156(11) 0.095(10) 0.133(9) 0.026(7) 0.047(8) 0.017(8)
C25I 0.146(11) 0.098(11) 0.118(9) 0.025(8) 0.034(8) 0.014(9)
C26I 0.120(10) 0.092(9) 0.107(9) 0.026(8) 0.020(7) 0.017(8)
C27I 0.125(11) 0.092(9) 0.111(11) 0.025(8) 0.026(8) 0.019(8)
C28I 0.125(11) 0.097(9) 0.117(11) 0.028(8) 0.026(8) 0.017(8)
C29I 0.122(10) 0.096(8) 0.107(10) 0.026(8) 0.020(7) 0.019(8)
C30I 0.121(11) 0.096(8) 0.110(11) 0.024(8) 0.020(8) 0.017(8)
C31I 0.118(11) 0.092(9) 0.109(11) 0.021(8) 0.017(8) 0.016(8)
C32I 0.16(2) 0.097(10) 0.140(17) 0.040(11) 0.059(15) 0.038(11)
F1J 0.185(10) 0.205(17) 0.196(10) 0.044(10) 0.079(8) 0.015(11)
F2J 0.211(10) 0.227(19) 0.230(14) 0.069(13) 0.106(9) 0.032(11)
F3J 0.226(11) 0.28(2) 0.166(10) 0.030(11) 0.054(9) 0.043(12)
F4J 0.195(10) 0.30(2) 0.157(12) 0.048(13) 0.047(8) 0.039(11)
O1J 0.252(12) 0.193(11) 0.205(11) 0.053(9) 0.092(9) 0.031(9)
O2J 0.373(18) 0.296(14) 0.291(12) 0.044(10) 0.099(12) 0.022(13)
N1J 0.141(11) 0.080(9) 0.127(9) 0.037(8) 0.023(8) -0.018(8)
N2J 0.133(11) 0.075(8) 0.130(9) 0.044(7) 0.022(8) 0.004(8)
N3J 0.249(14) 0.234(13) 0.209(10) 0.055(9) 0.085(10) 0.051(11)
N4J 0.279(15) 0.256(12) 0.252(11) 0.058(9) 0.072(10) 0.044(11)
C1J 0.168(11) 0.108(10) 0.137(9) 0.044(8) 0.039(8) -0.003(8)
C2J 0.190(13) 0.120(10) 0.155(10) 0.043(8) 0.041(9) 0.017(9)
C3J 0.205(12) 0.155(10) 0.172(10) 0.043(8) 0.056(8) 0.025(8)
C4J 0.220(11) 0.168(10) 0.180(9) 0.053(8) 0.064(8) 0.024(8)
C5J 0.201(13) 0.149(11) 0.157(11) 0.056(9) 0.057(9) 0.004(9)
C6J 0.188(13) 0.119(10) 0.143(10) 0.053(9) 0.042(9) 0.003(9)
C7J 0.30(2) 0.225(19) 0.233(19) 0.084(15) 0.107(17) 0.025(16)
C8J 0.136(12) 0.077(10) 0.135(9) 0.038(8) 0.028(8) -0.009(9)
C9J 0.138(11) 0.076(9) 0.140(8) 0.041(7) 0.035(8) -0.004(8)
C10J 0.154(13) 0.087(9) 0.159(9) 0.041(8) 0.052(9) -0.007(9)
C11J 0.159(13) 0.099(9) 0.161(9) 0.047(7) 0.057(9) -0.001(9)
C12J 0.161(11) 0.095(9) 0.157(8) 0.049(7) 0.049(7) 0.007(8)
C13J 0.143(12) 0.090(9) 0.137(9) 0.043(8) 0.032(8) 0.007(9)
C14J 0.186(9) 0.121(11) 0.162(7) 0.053(7) 0.063(6) 0.017(8)
C15J 0.191(9) 0.153(14) 0.189(8) 0.050(9) 0.075(7) 0.020(9)
C16J 0.203(10) 0.165(14) 0.191(8) 0.055(9) 0.083(7) 0.025(10)
C17J 0.220(9) 0.184(12) 0.192(8) 0.054(8) 0.075(7) 0.031(9)
C18J 0.214(10) 0.173(14) 0.169(8) 0.048(9) 0.061(7) 0.026(10)
C19J 0.197(9) 0.151(13) 0.165(8) 0.045(8) 0.056(7) 0.021(10)
C20J 0.237(14) 0.222(14) 0.207(10) 0.056(9) 0.084(10) 0.046(11)
C21J 0.235(12) 0.219(13) 0.196(8) 0.055(8) 0.078(8) 0.046(10)
C22J 0.259(15) 0.241(14) 0.205(9) 0.067(9) 0.066(10) 0.051(11)
C23J 0.275(15) 0.256(14) 0.209(9) 0.065(10) 0.064(10) 0.056(11)
C24J 0.270(14) 0.253(13) 0.219(10) 0.064(9) 0.070(10) 0.051(10)
C25J 0.276(15) 0.255(13) 0.221(10) 0.062(10) 0.071(10) 0.041(11)
C26J 0.281(12) 0.261(10) 0.256(10) 0.050(7) 0.066(9) 0.038(9)
C27J 0.297(14) 0.276(11) 0.261(11) 0.059(8) 0.067(9) 0.031(9)
C28J 0.305(14) 0.281(11) 0.265(11) 0.056(8) 0.071(9) 0.029(9)
C29J 0.319(13) 0.283(11) 0.278(11) 0.053(8) 0.073(9) 0.031(9)
C30J 0.288(14) 0.266(11) 0.270(11) 0.046(7) 0.062(9) 0.034(9)
C31J 0.279(14) 0.261(10) 0.265(11) 0.050(7) 0.057(9) 0.036(9)
C32J 0.40(3) 0.299(16) 0.33(2) 0.033(13) 0.11(2) 0.029(16)
F1K 0.276(14) 0.203(13) 0.25(2) 0.052(14) 0.052(13) 0.000(11)
F2K 0.274(12) 0.190(14) 0.29(2) 0.073(14) 0.071(12) 0.003(10)
F3K 0.263(13) 0.249(15) 0.36(3) 0.150(17) 0.094(14) 0.009(12)
F4K 0.282(12) 0.246(16) 0.31(2) 0.121(16) 0.039(13) -0.009(11)
O1K 0.361(18) 0.264(12) 0.346(17) 0.069(11) 0.096(14) 0.017(12)
O2K 0.357(19) 0.284(13) 0.323(17) 0.067(11) 0.060(16) 0.047(13)
N1K 0.295(16) 0.231(10) 0.225(13) 0.055(9) 0.076(12) 0.020(10)
N2K 0.275(15) 0.214(10) 0.215(12) 0.058(9) 0.051(11) 0.001(11)
N3K 0.278(14) 0.234(10) 0.283(15) 0.061(10) 0.100(12) 0.016(10)
N4K 0.299(16) 0.268(11) 0.305(15) 0.060(10) 0.092(13) 0.032(11)
C1K 0.308(15) 0.234(10) 0.265(14) 0.060(10) 0.085(11) 0.018(10)
C2K 0.319(16) 0.249(12) 0.280(15) 0.067(11) 0.091(12) 0.011(11)
C3K 0.332(16) 0.252(12) 0.303(16) 0.071(11) 0.095(13) 0.009(11)
C4K 0.343(15) 0.258(12) 0.319(15) 0.060(11) 0.098(12) 0.016(11)
C5K 0.334(16) 0.245(12) 0.306(16) 0.047(11) 0.092(13) 0.019(11)
C6K 0.319(16) 0.242(12) 0.288(15) 0.044(11) 0.089(12) 0.019(11)
C8K 0.288(16) 0.222(10) 0.225(14) 0.046(9) 0.057(13) 0.005(10)
C9K 0.283(15) 0.223(10) 0.219(12) 0.051(9) 0.046(11) 0.004(10)
C10K 0.282(16) 0.229(10) 0.219(12) 0.053(9) 0.041(12) 0.002(11)
C11K 0.274(16) 0.229(10) 0.216(12) 0.057(9) 0.043(11) 0.004(11)
C12K 0.272(13) 0.218(8) 0.213(12) 0.061(8) 0.048(11) 0.001(8)
C13K 0.271(16) 0.213(10) 0.210(12) 0.058(9) 0.053(11) 0.004(10)
C14K 0.268(11) 0.217(8) 0.210(12) 0.066(8) 0.067(10) 0.001(8)
C15K 0.265(11) 0.214(9) 0.228(15) 0.061(10) 0.068(10) 0.002(8)
C16K 0.266(12) 0.214(9) 0.247(15) 0.059(10) 0.076(11) 0.005(8)
C17K 0.266(11) 0.225(9) 0.252(13) 0.066(9) 0.085(10) 0.012(7)
C18K 0.269(11) 0.227(9) 0.246(15) 0.079(10) 0.078(11) 0.010(8)
C19K 0.270(12) 0.226(9) 0.229(15) 0.077(10) 0.069(11) 0.006(8)
C20K 0.269(14) 0.233(10) 0.272(15) 0.058(10) 0.091(12) 0.016(10)
C21K 0.267(13) 0.225(9) 0.270(14) 0.065(9) 0.092(10) 0.014(8)
C22K 0.276(14) 0.234(10) 0.289(16) 0.064(11) 0.103(12) 0.008(9)
C23K 0.284(14) 0.236(10) 0.298(16) 0.065(11) 0.109(12) 0.005(10)
C24K 0.284(14) 0.243(10) 0.295(14) 0.063(10) 0.105(11) 0.011(9)
C25K 0.289(16) 0.245(10) 0.304(16) 0.065(10) 0.096(13) 0.012(10)
C26K 0.323(15) 0.271(11) 0.307(14) 0.060(10) 0.078(12) 0.037(11)
C27K 0.332(18) 0.276(13) 0.309(13) 0.058(10) 0.075(13) 0.042(13)
C28K 0.338(18) 0.278(13) 0.314(14) 0.061(10) 0.071(13) 0.046(13)
C29K 0.352(16) 0.285(13) 0.317(14) 0.067(10) 0.068(13) 0.044(12)
C30K 0.356(18) 0.282(13) 0.319(14) 0.068(11) 0.071(13) 0.038(13)
C31K 0.346(18) 0.280(13) 0.314(14) 0.068(10) 0.074(13) 0.035(13)
C32K 0.35(3) 0.30(2) 0.34(2) 0.087(19) 0.04(2) 0.02(2)
F1L 0.159(11) 0.103(8) 0.162(11) 0.030(8) 0.046(9) -0.011(7)
F2L 0.149(11) 0.121(9) 0.160(11) 0.052(8) 0.032(8) 0.014(8)
F3L 0.147(11) 0.111(9) 0.211(14) 0.061(9) 0.022(10) 0.004(7)
F4L 0.163(13) 0.112(10) 0.206(13) 0.062(9) -0.018(10) 0.002(9)
O1L 0.208(13) 0.181(13) 0.216(13) 0.020(10) -0.021(10) 0.051(11)
O2L 0.153(10) 0.197(14) 0.181(12) 0.034(10) 0.016(9) 0.002(9)
N1L 0.132(11) 0.098(10) 0.138(9) 0.018(7) 0.043(7) 0.024(8)
N2L 0.116(10) 0.097(9) 0.131(9) 0.018(7) 0.033(7) 0.021(7)
N3L 0.129(8) 0.088(8) 0.087(9) 0.024(7) 0.021(7) 0.005(7)
N4L 0.139(8) 0.105(10) 0.103(10) 0.026(8) 0.025(8) 0.007(7)
C1L 0.151(12) 0.121(10) 0.149(9) 0.014(8) 0.024(8) 0.039(9)
C2L 0.167(13) 0.128(10) 0.178(11) 0.012(9) 0.005(9) 0.030(9)
C3L 0.179(13) 0.147(11) 0.186(12) 0.008(9) -0.003(10) 0.040(10)
C4L 0.185(13) 0.163(11) 0.185(11) 0.017(9) 0.006(9) 0.048(10)
C5L 0.175(13) 0.161(11) 0.163(11) 0.022(9) 0.017(9) 0.056(10)
C6L 0.163(13) 0.141(10) 0.159(11) 0.027(9) 0.026(9) 0.049(10)
C7L 0.26(3) 0.20(2) 0.212(18) 0.031(16) -0.015(17) 0.07(2)
C8L 0.113(10) 0.097(10) 0.131(9) 0.023(7) 0.042(7) 0.023(8)
C9L 0.117(10) 0.099(9) 0.130(9) 0.018(7) 0.038(7) 0.026(7)
C10L 0.127(10) 0.107(10) 0.140(10) 0.013(8) 0.032(8) 0.028(8)
C11L 0.127(10) 0.113(10) 0.137(11) 0.006(8) 0.030(8) 0.030(8)
C12L 0.120(8) 0.097(9) 0.127(9) 0.018(7) 0.036(7) 0.018(6)
C13L 0.111(10) 0.089(9) 0.118(10) 0.028(7) 0.041(7) 0.015(7)
C14L 0.122(8) 0.099(8) 0.131(9) 0.023(7) 0.032(7) 0.013(6)
C15L 0.124(8) 0.097(9) 0.131(10) 0.027(7) 0.034(7) 0.005(6)
C16L 0.132(8) 0.100(9) 0.129(11) 0.026(7) 0.027(7) 0.008(6)
C17L 0.128(7) 0.095(8) 0.120(10) 0.022(7) 0.021(7) 0.008(6)
C18L 0.129(8) 0.100(9) 0.138(11) 0.033(8) 0.018(7) 0.007(6)
C19L 0.133(9) 0.103(9) 0.145(11) 0.037(8) 0.018(7) 0.011(7)
C20L 0.129(9) 0.090(9) 0.093(10) 0.021(8) 0.020(8) 0.008(7)
C21L 0.129(7) 0.093(9) 0.103(10) 0.017(7) 0.024(7) 0.011(6)
C22L 0.134(9) 0.091(9) 0.108(11) 0.022(8) 0.019(8) 0.007(7)
C23L 0.137(9) 0.094(9) 0.101(11) 0.016(8) 0.019(8) 0.007(7)
C24L 0.133(8) 0.091(9) 0.096(10) 0.021(8) 0.021(7) 0.004(7)
C25L 0.133(8) 0.100(10) 0.090(11) 0.030(9) 0.023(8) 0.000(7)
C26L 0.137(8) 0.118(11) 0.106(10) 0.016(8) 0.024(8) 0.006(8)
C27L 0.148(10) 0.140(12) 0.126(11) 0.031(9) 0.017(9) 0.012(9)
C28L 0.148(10) 0.158(12) 0.149(12) 0.034(10) 0.013(9) 0.010(9)
C29L 0.155(10) 0.164(12) 0.153(12) 0.032(9) 0.016(9) 0.004(9)
C30L 0.144(10) 0.142(12) 0.135(12) 0.018(9) 0.022(9) -0.005(9)
C31L 0.145(10) 0.133(11) 0.116(11) 0.023(9) 0.022(9) -0.007(9)
C32L 0.168(16) 0.24(2) 0.21(2) 0.059(19) 0.012(16) -0.019(16)
F1M 0.277(17) 0.150(9) 0.161(12) 0.048(8) 0.011(11) -0.004(9)
F2M 0.235(13) 0.164(11) 0.187(14) 0.056(10) 0.038(11) 0.007(10)
F3M 0.265(17) 0.156(9) 0.193(14) 0.026(9) 0.025(12) 0.001(9)
F4M 0.259(14) 0.175(11) 0.192(15) 0.024(11) 0.013(12) 0.027(11)
O1M 0.229(14) 0.201(13) 0.195(12) 0.044(11) 0.013(10) 0.009(11)
O2M 0.204(11) 0.232(14) 0.213(14) 0.042(12) 0.029(11) 0.046(10)
N1M 0.187(12) 0.179(12) 0.148(9) 0.036(9) 0.057(8) 0.006(10)
N2M 0.202(11) 0.161(12) 0.143(9) 0.046(9) 0.053(7) 0.003(9)
N3M 0.213(9) 0.147(12) 0.143(11) 0.053(8) 0.042(9) 0.013(9)
N4M 0.209(9) 0.180(12) 0.163(12) 0.054(10) 0.038(9) 0.032(9)
C1M 0.187(12) 0.178(11) 0.151(9) 0.035(9) 0.054(8) 0.007(10)
C2M 0.194(13) 0.178(11) 0.158(11) 0.038(9) 0.046(9) 0.005(10)
C3M 0.201(14) 0.185(11) 0.164(12) 0.037(9) 0.038(10) 0.006(10)
C4M 0.210(13) 0.187(11) 0.176(11) 0.040(9) 0.032(9) 0.008(10)
C5M 0.202(14) 0.187(11) 0.171(12) 0.041(10) 0.040(10) 0.010(10)
C6M 0.193(13) 0.181(11) 0.160(12) 0.039(9) 0.050(9) 0.008(10)
C7M 0.28(3) 0.21(2) 0.22(2) 0.045(17) -0.01(2) 0.029(18)
C8M 0.193(11) 0.167(13) 0.146(9) 0.040(9) 0.058(8) -0.001(10)
C9M 0.202(10) 0.165(12) 0.146(9) 0.039(9) 0.053(8) 0.004(9)
C10M 0.211(10) 0.179(14) 0.149(9) 0.031(9) 0.048(8) 0.010(10)
C11M 0.213(10) 0.163(13) 0.146(10) 0.041(9) 0.046(8) 0.003(9)
C12M 0.212(9) 0.151(11) 0.144(9) 0.049(8) 0.048(7) -0.002(8)
C13M 0.206(11) 0.147(12) 0.145(10) 0.050(9) 0.048(8) 0.001(10)
C14M 0.219(9) 0.157(9) 0.161(10) 0.044(8) 0.035(8) -0.001(7)
C15M 0.225(10) 0.155(9) 0.172(13) 0.040(8) 0.031(9) 0.000(8)
C16M 0.222(10) 0.157(9) 0.165(13) 0.043(8) 0.034(9) 0.001(7)
C17M 0.217(9) 0.160(9) 0.164(11) 0.041(8) 0.037(8) 0.001(7)
C18M 0.223(10) 0.157(9) 0.171(13) 0.037(9) 0.033(9) 0.001(8)
C19M 0.224(10) 0.159(9) 0.169(12) 0.039(8) 0.031(9) 0.004(8)
C20M 0.216(9) 0.153(13) 0.156(11) 0.047(10) 0.041(9) 0.008(9)
C21M 0.215(8) 0.157(11) 0.158(11) 0.042(9) 0.041(7) 0.003(8)
C22M 0.206(10) 0.157(13) 0.159(11) 0.042(9) 0.042(8) 0.006(9)
C23M 0.204(10) 0.156(13) 0.159(11) 0.035(10) 0.041(8) 0.010(9)
C24M 0.206(9) 0.156(12) 0.151(11) 0.045(9) 0.040(8) 0.016(8)
C25M 0.206(9) 0.156(13) 0.163(12) 0.050(10) 0.040(8) 0.018(9)
C26M 0.206(9) 0.193(11) 0.178(12) 0.046(11) 0.038(9) 0.035(8)
C27M 0.215(10) 0.203(12) 0.192(14) 0.044(11) 0.034(11) 0.045(9)
C28M 0.213(11) 0.213(12) 0.201(15) 0.045(11) 0.028(11) 0.047(9)
C29M 0.208(11) 0.213(12) 0.201(13) 0.047(11) 0.030(11) 0.044(9)
C30M 0.199(11) 0.203(12) 0.197(14) 0.048(11) 0.032(11) 0.033(9)
C31M 0.200(11) 0.193(11) 0.189(14) 0.046(11) 0.036(11) 0.032(9)
C32M 0.226(15) 0.25(2) 0.24(3) 0.03(2) 0.009(17) 0.070(16)
F1N 0.256(17) 0.202(17) 0.154(10) 0.092(11) 0.003(9) -0.009(13)
F2N 0.206(11) 0.211(16) 0.147(11) 0.071(11) 0.018(9) -0.029(11)
F3N 0.184(13) 0.136(11) 0.115(8) 0.041(8) 0.035(7) 0.038(10)
F4N 0.172(10) 0.145(12) 0.143(10) 0.047(9) 0.021(8) 0.012(9)
O1N 0.207(13) 0.226(15) 0.157(10) 0.015(10) 0.011(9) -0.022(11)
O2N 0.141(10) 0.169(13) 0.156(11) 0.047(10) 0.033(8) 0.010(9)
N1N 0.185(11) 0.109(9) 0.131(9) 0.049(8) 0.021(8) 0.001(8)
N2N 0.161(11) 0.102(9) 0.114(10) 0.047(7) 0.020(8) 0.019(8)
N3N 0.135(9) 0.074(8) 0.113(10) 0.027(8) 0.030(7) 0.014(7)
N4N 0.140(9) 0.106(10) 0.136(10) 0.037(9) 0.034(8) 0.014(8)
C1N 0.181(11) 0.135(11) 0.136(9) 0.031(8) 0.023(8) 0.005(9)
C2N 0.185(12) 0.140(13) 0.143(10) 0.024(9) 0.026(8) -0.001(9)
C3N 0.191(12) 0.169(14) 0.153(10) 0.020(10) 0.020(9) -0.005(10)
C4N 0.196(12) 0.195(13) 0.148(9) 0.022(9) 0.017(9) -0.014(10)
C5N 0.189(12) 0.178(14) 0.140(9) 0.028(10) 0.014(9) 0.000(10)
C6N 0.185(12) 0.157(13) 0.136(9) 0.037(9) 0.018(8) -0.002(10)
C7N 0.211(16) 0.25(3) 0.17(2) -0.002(19) 0.016(14) -0.037(16)
C8N 0.188(12) 0.112(9) 0.135(10) 0.058(8) -0.005(9) 0.004(9)
C9N 0.180(11) 0.101(9) 0.136(10) 0.052(7) -0.001(8) 0.012(8)
C10N 0.193(12) 0.104(9) 0.159(12) 0.057(8) -0.016(9) 0.008(8)
C11N 0.190(12) 0.105(9) 0.151(12) 0.050(8) -0.010(9) 0.009(8)
C12N 0.176(9) 0.104(9) 0.133(9) 0.049(8) 0.006(7) 0.013(7)
C13N 0.164(11) 0.102(9) 0.118(11) 0.044(8) 0.017(8) 0.018(8)
C14N 0.172(8) 0.115(10) 0.129(8) 0.042(7) 0.010(6) 0.015(7)
C15N 0.178(9) 0.135(12) 0.130(9) 0.049(8) 0.013(7) 0.009(8)
C16N 0.174(9) 0.127(12) 0.127(9) 0.043(8) 0.021(7) 0.014(8)
C17N 0.157(8) 0.099(10) 0.117(8) 0.028(7) 0.022(6) 0.024(7)
C18N 0.159(8) 0.111(11) 0.114(8) 0.031(8) 0.022(6) 0.023(7)
C19N 0.161(9) 0.114(12) 0.125(8) 0.037(8) 0.016(6) 0.020(8)
C20N 0.143(10) 0.066(8) 0.118(11) 0.024(8) 0.023(8) 0.016(7)
C21N 0.152(8) 0.073(8) 0.121(9) 0.033(8) 0.027(7) 0.021(7)
C22N 0.153(9) 0.074(8) 0.126(11) 0.025(8) 0.028(8) 0.020(7)
C23N 0.151(10) 0.079(8) 0.124(11) 0.026(8) 0.029(8) 0.013(7)
C24N 0.139(9) 0.074(8) 0.110(10) 0.019(8) 0.034(7) 0.011(7)
C25N 0.138(9) 0.098(10) 0.124(11) 0.030(9) 0.032(8) 0.009(8)
C26N 0.138(9) 0.107(11) 0.135(10) 0.025(8) 0.028(8) 0.012(8)
C27N 0.141(10) 0.122(12) 0.144(11) 0.027(9) 0.031(8) 0.008(9)
C28N 0.143(10) 0.139(13) 0.153(11) 0.036(9) 0.029(9) 0.008(10)
C29N 0.145(10) 0.145(12) 0.154(11) 0.041(9) 0.030(8) 0.009(9)
C30N 0.139(10) 0.144(13) 0.155(11) 0.043(10) 0.026(8) 0.014(9)
C31N 0.141(10) 0.121(12) 0.146(11) 0.033(9) 0.022(8) 0.010(9)
C32N 0.159(13) 0.22(2) 0.20(2) 0.065(19) 0.043(14) -0.012(14)
F1O 0.170(12) 0.082(8) 0.122(8) 0.026(6) 0.038(7) 0.024(7)
F2O 0.148(9) 0.079(8) 0.142(9) 0.040(7) 0.050(8) 0.028(7)
F3O 0.172(13) 0.132(11) 0.149(9) -0.007(7) 0.037(8) 0.037(9)
F4O 0.174(11) 0.142(11) 0.152(11) 0.024(8) 0.059(9) 0.066(9)
O1O 0.197(13) 0.251(15) 0.209(12) 0.033(11) 0.001(10) 0.045(12)
O2O 0.185(10) 0.178(13) 0.195(12) 0.031(10) -0.009(10) 0.009(10)
N1O 0.136(11) 0.102(10) 0.135(8) 0.042(8) 0.042(7) 0.002(9)
N2O 0.119(8) 0.057(9) 0.118(8) 0.031(7) 0.044(6) 0.004(8)
N3O 0.137(8) 0.076(10) 0.089(7) 0.020(7) 0.028(7) 0.033(8)
N4O 0.154(8) 0.103(10) 0.098(10) 0.033(8) 0.024(7) 0.025(8)
C1O 0.143(11) 0.141(11) 0.146(9) 0.044(8) 0.034(8) 0.010(9)
C2O 0.148(12) 0.166(12) 0.151(10) 0.033(9) 0.036(8) 0.007(10)
C3O 0.164(13) 0.193(13) 0.165(11) 0.032(10) 0.022(9) 0.016(10)
C4O 0.176(12) 0.207(13) 0.188(11) 0.033(9) 0.019(9) 0.032(10)
C5O 0.165(13) 0.182(13) 0.185(11) 0.044(9) 0.023(9) 0.034(10)
C6O 0.156(12) 0.155(12) 0.170(11) 0.042(9) 0.030(9) 0.025(10)
C7O 0.22(3) 0.31(3) 0.232(16) -0.005(17) -0.023(16) 0.08(2)
C8O 0.125(9) 0.096(12) 0.135(8) 0.036(9) 0.040(7) 0.009(9)
C9O 0.118(8) 0.084(10) 0.123(8) 0.035(8) 0.048(6) 0.008(8)
C10O 0.121(9) 0.099(12) 0.125(8) 0.034(8) 0.049(7) 0.011(9)
C11O 0.125(8) 0.098(11) 0.117(8) 0.036(8) 0.051(6) 0.010(8)
C12O 0.124(7) 0.073(9) 0.114(7) 0.042(7) 0.052(5) 0.008(7)
C13O 0.115(8) 0.052(9) 0.112(7) 0.034(7) 0.046(6) 0.003(7)
C14O 0.125(7) 0.076(8) 0.111(7) 0.043(6) 0.053(6) 0.009(6)
C15O 0.135(8) 0.086(9) 0.113(9) 0.031(6) 0.043(6) 0.018(7)
C16O 0.137(8) 0.088(9) 0.113(8) 0.031(7) 0.042(6) 0.023(7)
C17O 0.139(7) 0.087(9) 0.112(8) 0.034(6) 0.038(6) 0.023(6)
C18O 0.141(8) 0.091(10) 0.122(9) 0.028(7) 0.045(6) 0.022(7)
C19O 0.137(8) 0.089(10) 0.121(8) 0.031(7) 0.048(6) 0.023(7)
C20O 0.135(8) 0.071(11) 0.092(8) 0.028(8) 0.030(7) 0.030(8)
C21O 0.142(7) 0.094(10) 0.102(8) 0.026(8) 0.039(6) 0.027(7)
C22O 0.151(9) 0.106(12) 0.103(8) 0.027(8) 0.037(6) 0.023(9)
C23O 0.153(9) 0.107(12) 0.101(8) 0.020(8) 0.036(6) 0.027(9)
C24O 0.148(8) 0.090(10) 0.088(8) 0.022(8) 0.030(7) 0.029(8)
C25O 0.153(8) 0.096(11) 0.091(9) 0.028(9) 0.022(7) 0.026(8)
C26O 0.157(8) 0.110(10) 0.112(10) 0.050(8) 0.011(8) 0.017(8)
C27O 0.156(9) 0.121(11) 0.125(11) 0.051(9) 0.015(8) 0.019(8)
C28O 0.161(9) 0.146(11) 0.148(12) 0.046(9) 0.007(9) 0.014(9)
C29O 0.176(10) 0.152(11) 0.164(12) 0.034(9) 0.002(9) 0.014(9)
C30O 0.179(10) 0.144(11) 0.158(13) 0.026(10) -0.004(9) 0.012(9)
C31O 0.175(10) 0.125(11) 0.143(12) 0.027(9) -0.002(9) 0.022(9)
F1P 0.261(12) 0.32(3) 0.226(14) 0.040(16) 0.120(12) 0.052(15)
F2P 0.297(18) 0.31(3) 0.169(9) 0.014(11) 0.096(9) 0.018(17)
F3P 0.234(11) 0.212(18) 0.186(12) 0.017(12) 0.091(10) 0.040(12)
F4P 0.277(17) 0.26(2) 0.172(9) 0.028(10) 0.082(8) 0.044(16)
O1P 0.240(13) 0.261(16) 0.304(15) 0.080(13) 0.049(11) 0.042(12)
O2P 0.350(15) 0.36(2) 0.349(16) 0.048(15) -0.002(12) 0.062(14)
N1P 0.230(11) 0.220(13) 0.235(13) 0.070(10) 0.081(10) 0.029(10)
N2P 0.218(11) 0.192(13) 0.178(11) 0.048(9) 0.082(9) 0.039(9)
N3P 0.239(11) 0.187(13) 0.179(11) 0.032(10) 0.069(8) 0.020(10)
N4P 0.292(13) 0.229(15) 0.246(12) 0.062(11) 0.046(10) 0.022(11)
C1P 0.233(11) 0.237(13) 0.259(13) 0.067(11) 0.070(10) 0.024(10)
C2P 0.236(12) 0.262(16) 0.281(14) 0.065(12) 0.075(10) 0.025(11)
C3P 0.235(12) 0.258(16) 0.290(14) 0.069(12) 0.066(10) 0.030(11)
C4P 0.243(12) 0.257(15) 0.289(14) 0.068(11) 0.057(10) 0.040(11)
C5P 0.242(13) 0.261(16) 0.281(14) 0.050(12) 0.056(10) 0.033(11)
C6P 0.240(12) 0.250(16) 0.264(13) 0.056(11) 0.060(10) 0.034(11)
C7P 0.253(16) 0.32(3) 0.36(3) 0.10(2) 0.078(17) 0.048(18)
C8P 0.218(11) 0.208(14) 0.203(12) 0.056(10) 0.072(9) 0.037(10)
C9P 0.213(11) 0.193(12) 0.183(11) 0.051(9) 0.079(9) 0.041(9)
C10P 0.215(11) 0.188(13) 0.176(11) 0.047(10) 0.079(9) 0.041(9)
C11P 0.213(11) 0.188(13) 0.178(11) 0.042(10) 0.081(8) 0.040(10)
C12P 0.221(9) 0.192(12) 0.178(10) 0.042(9) 0.078(8) 0.038(9)
C13P 0.220(11) 0.197(13) 0.178(11) 0.044(10) 0.080(9) 0.042(10)
C14P 0.225(8) 0.205(13) 0.180(8) 0.034(9) 0.075(7) 0.039(8)
C15P 0.234(9) 0.206(15) 0.180(9) 0.031(9) 0.083(7) 0.035(10)
C16P 0.239(9) 0.206(15) 0.171(9) 0.027(10) 0.082(7) 0.034(9)
C17P 0.234(8) 0.195(13) 0.172(8) 0.030(9) 0.078(6) 0.032(9)
C18P 0.228(9) 0.203(15) 0.175(8) 0.026(9) 0.080(7) 0.040(10)
C19P 0.227(9) 0.205(15) 0.175(9) 0.031(10) 0.077(7) 0.037(9)
C20P 0.236(11) 0.193(14) 0.180(11) 0.038(10) 0.070(9) 0.018(10)
C21P 0.235(9) 0.187(13) 0.175(10) 0.033(9) 0.076(7) 0.024(9)
C22P 0.237(10) 0.188(14) 0.182(12) 0.031(10) 0.079(9) 0.021(10)
C23P 0.236(10) 0.192(14) 0.195(12) 0.037(10) 0.076(9) 0.018(10)
C24P 0.240(10) 0.191(13) 0.199(11) 0.038(10) 0.073(9) 0.018(10)
C25P 0.247(11) 0.203(15) 0.231(13) 0.043(11) 0.059(10) 0.017(11)
C26P 0.308(13) 0.274(15) 0.287(12) 0.066(11) 0.025(10) 0.038(11)
C27P 0.325(14) 0.299(17) 0.286(13) 0.064(12) 0.018(10) 0.038(13)
C28P 0.331(14) 0.321(18) 0.308(13) 0.062(13) 0.010(10) 0.044(13)
C29P 0.335(14) 0.342(16) 0.332(14) 0.054(13) 0.014(11) 0.054(12)
C30P 0.319(14) 0.333(18) 0.332(14) 0.054(13) 0.019(11) 0.054(13)
C31P 0.308(14) 0.312(17) 0.316(14) 0.054(13) 0.030(10) 0.047(12)
C32P 0.40(3) 0.38(4) 0.342(17) 0.054(18) -0.003(16) 0.07(3)
B1 0.200(8) 0.089(7) 0.157(7) 0.035(5) 0.049(6) 0.005(6)
B2 0.189(8) 0.089(7) 0.155(7) 0.036(5) 0.047(6) 0.007(5)
B3 0.195(8) 0.091(7) 0.156(7) 0.037(5) 0.045(6) 0.009(5)
B4 0.193(8) 0.091(7) 0.155(7) 0.033(5) 0.043(6) 0.006(5)
B5 0.191(8) 0.086(6) 0.154(7) 0.029(5) 0.047(6) 0.002(5)
B6 0.190(8) 0.085(7) 0.158(7) 0.029(5) 0.049(6) 0.003(5)
B7 0.196(8) 0.087(6) 0.157(7) 0.034(5) 0.047(6) 0.007(5)
B8 0.189(8) 0.087(7) 0.156(7) 0.033(5) 0.045(6) 0.009(5)
B9 0.189(8) 0.087(7) 0.157(7) 0.032(5) 0.044(6) 0.007(5)
B10 0.191(8) 0.083(6) 0.155(7) 0.031(5) 0.044(6) 0.004(5)
B11 0.187(8) 0.085(7) 0.154(7) 0.031(5) 0.046(6) 0.006(5)
B12 0.189(8) 0.085(6) 0.155(7) 0.031(5) 0.046(6) 0.010(5)
F1 0.228(14) 0.112(9) 0.166(8) 0.049(7) 0.062(9) 0.010(9)
F2 0.197(13) 0.095(9) 0.161(8) 0.045(7) 0.056(8) 0.019(8)
F3 0.219(10) 0.106(9) 0.176(10) 0.036(8) 0.025(8) 0.023(8)
F4 0.220(13) 0.118(9) 0.157(7) 0.027(6) 0.033(7) 0.002(9)
F5 0.191(11) 0.112(9) 0.150(9) 0.022(7) 0.041(8) 0.011(8)
F6 0.193(8) 0.095(9) 0.182(11) 0.025(8) 0.053(7) -0.008(6)
F7 0.207(13) 0.087(6) 0.175(11) 0.034(6) 0.049(9) 0.009(6)
F8 0.185(11) 0.111(9) 0.156(9) 0.019(7) 0.041(8) 0.012(8)
F9 0.191(8) 0.106(9) 0.189(11) 0.036(8) 0.045(7) -0.002(7)
F10 0.190(13) 0.083(6) 0.191(11) 0.033(6) 0.049(9) 0.005(6)
F11 0.201(10) 0.072(8) 0.153(9) 0.006(7) 0.034(7) 0.015(7)
F12 0.182(11) 0.091(8) 0.159(7) 0.024(6) 0.047(7) 0.011(7)
B13 0.169(7) 0.085(6) 0.153(7) 0.054(5) 0.045(5) 0.008(5)
B14 0.169(7) 0.076(6) 0.170(7) 0.060(5) 0.045(5) 0.015(5)
B15 0.166(7) 0.083(6) 0.153(7) 0.054(5) 0.046(5) 0.016(5)
B16 0.167(7) 0.089(6) 0.155(7) 0.051(5) 0.045(5) 0.017(5)
B17 0.171(8) 0.084(6) 0.153(6) 0.050(5) 0.044(5) 0.013(5)
B18 0.170(8) 0.073(6) 0.153(7) 0.053(5) 0.042(5) 0.009(5)
B19 0.167(8) 0.080(6) 0.154(7) 0.051(5) 0.044(5) 0.013(5)
B20 0.166(8) 0.088(6) 0.157(6) 0.060(5) 0.047(5) 0.018(5)
B21 0.169(8) 0.083(6) 0.164(7) 0.059(5) 0.046(6) 0.020(5)
B22 0.169(8) 0.076(6) 0.165(7) 0.050(5) 0.041(6) 0.020(5)
B23 0.167(7) 0.070(6) 0.158(7) 0.050(5) 0.044(5) 0.015(5)
B24 0.166(7) 0.075(6) 0.154(7) 0.053(5) 0.045(5) 0.015(5)
F13 0.182(9) 0.110(8) 0.176(11) 0.065(8) 0.049(8) -0.010(7)
F14 0.180(9) 0.089(8) 0.208(12) 0.079(8) 0.047(8) 0.005(7)
F15 0.173(8) 0.111(9) 0.160(8) 0.052(7) 0.039(6) 0.018(7)
F16 0.173(9) 0.145(11) 0.164(11) 0.040(9) 0.047(8) 0.039(8)
F17 0.177(13) 0.139(11) 0.152(7) 0.056(6) 0.043(7) 0.017(9)
F18 0.191(12) 0.073(7) 0.167(10) 0.055(7) 0.028(8) 0.006(7)
F19 0.176(12) 0.082(6) 0.157(8) 0.046(6) 0.027(8) 0.019(6)
F20 0.181(13) 0.127(10) 0.157(7) 0.073(6) 0.053(7) 0.035(9)
F21 0.177(12) 0.094(7) 0.197(10) 0.078(8) 0.039(9) 0.018(8)
F22 0.184(13) 0.082(6) 0.204(10) 0.033(6) 0.031(9) 0.024(7)
F23 0.176(8) 0.060(7) 0.172(8) 0.038(6) 0.033(7) 0.025(6)
F24 0.163(8) 0.096(9) 0.140(9) 0.036(7) 0.034(7) 0.019(7)
B37 0.141(10) 0.100(8) 0.186(10) 0.103(7) -0.002(7) -0.011(7)
B38 0.143(10) 0.111(9) 0.185(11) 0.103(8) -0.003(8) -0.009(7)
B39 0.142(12) 0.099(8) 0.186(11) 0.104(7) 0.001(8) -0.010(7)
B40 0.136(12) 0.098(8) 0.190(10) 0.102(7) -0.005(8) -0.015(8)
B41 0.144(12) 0.096(8) 0.181(10) 0.100(8) -0.005(8) -0.017(8)
B42 0.145(11) 0.105(9) 0.181(11) 0.095(8) -0.006(8) -0.015(8)
F37 0.152(11) 0.107(9) 0.195(10) 0.108(8) 0.006(9) 0.000(8)
F38 0.178(13) 0.115(10) 0.182(10) 0.096(8) -0.006(9) 0.012(9)
F39 0.164(13) 0.109(9) 0.227(14) 0.118(9) 0.019(10) -0.012(8)
F40 0.140(11) 0.120(11) 0.214(13) 0.113(10) -0.017(9) -0.021(8)
F41 0.173(13) 0.100(8) 0.170(11) 0.095(8) -0.007(9) -0.007(9)
F42 0.159(13) 0.112(9) 0.169(10) 0.095(8) -0.004(8) -0.026(8)
B43 0.175(11) 0.293(13) 0.144(10) 0.066(9) 0.077(8) 0.020(9)
B44 0.172(12) 0.290(15) 0.151(10) 0.057(11) 0.080(9) 0.021(10)
B45 0.171(12) 0.289(15) 0.146(12) 0.063(10) 0.076(9) 0.022(10)
B46 0.171(12) 0.292(13) 0.138(13) 0.062(10) 0.078(9) 0.018(10)
B47 0.174(12) 0.291(13) 0.134(12) 0.062(10) 0.084(9) 0.016(9)
B48 0.170(11) 0.288(15) 0.140(12) 0.064(10) 0.081(8) 0.019(9)
F43 0.181(14) 0.328(17) 0.164(11) 0.096(12) 0.070(10) 0.014(12)
F44 0.188(16) 0.290(14) 0.193(14) 0.049(11) 0.095(12) 0.015(11)
F45 0.177(12) 0.291(17) 0.184(14) 0.074(13) 0.087(11) 0.025(12)
F46 0.184(12) 0.326(19) 0.163(13) 0.048(12) 0.062(10) 0.010(12)
F47 0.193(16) 0.338(18) 0.151(12) 0.039(11) 0.094(11) 0.025(13)
F48 0.174(12) 0.283(18) 0.182(14) 0.069(12) 0.093(10) 0.018(11)

loop_
_atom_type_symbol
_atom_type_description
_atom_type_scat_dispersion_real
_atom_type_scat_dispersion_imag
_atom_type_scat_source
C C 0.0034 0.0017 'International Tables Vol C Tables 4.2.6.8 and 6.1.1.4'
H H 0.0000 0.0000 'International Tables Vol C Tables 4.2.6.8 and 6.1.1.4'
N N 0.0066 0.0034 'International Tables Vol C Tables 4.2.6.8 and 6.1.1.4'
O O 0.0114 0.0062 'International Tables Vol C Tables 4.2.6.8 and 6.1.1.4'
Fe Fe 0.3486 0.8531 'International Tables Vol C Tables 4.2.6.8 and 6.1.1.4'
B B 0.0014 0.0006 'International Tables Vol C Tables 4.2.6.8 and 6.1.1.4'
F F 0.0180 0.0106 'International Tables Vol C Tables 4.2.6.8 and 6.1.1.4'

loop_
_geom_angle_atom_site_label_1
_geom_angle_atom_site_label_2
_geom_angle_atom_site_label_3
_geom_angle
_geom_angle_site_symmetry_1
_geom_angle_site_symmetry_3
N2H Fe1 N2O 95.5(6) . .
N2H Fe1 N1O 90.8(7) . .
N2O Fe1 N1O 82.0(6) . .
N2H Fe1 N1H 82.3(6) . .
N2O Fe1 N1H 177.0(6) . .
N1O Fe1 N1H 96.0(7) . .
N2H Fe1 N3G 171.0(6) . .
N2O Fe1 N3G 87.7(6) . .
N1O Fe1 N3G 98.0(6) . .
N1H Fe1 N3G 94.7(6) . .
N2H Fe1 N4G 92.6(6) . .
N2O Fe1 N4G 95.8(6) . .
N1O Fe1 N4G 176.1(7) . .
N1H Fe1 N4G 86.3(7) . .
N3G Fe1 N4G 78.7(6) . .
N2J Fe2 N2L 97.6(6) . .
N2J Fe2 N4H 93.5(6) . .
N2L Fe2 N4H 97.6(6) . .
N2J Fe2 N3H 173.0(6) . .
N2L Fe2 N3H 86.9(6) . .
N4H Fe2 N3H 80.5(6) . .
N2J Fe2 N1J 80.7(6) . .
N2L Fe2 N1J 176.7(7) . .
N4H Fe2 N1J 85.3(7) . .
N3H Fe2 N1J 95.0(6) . .
N2J Fe2 N1L 89.5(7) . .
N2L Fe2 N1L 80.8(6) . .
N4H Fe2 N1L 176.7(6) . .
N3H Fe2 N1L 96.5(6) . .
N1J Fe2 N1L 96.4(7) . .
N1P Fe3 N3K 86.1(11) . .
N1P Fe3 N3J 98.6(10) . .
N3K Fe3 N3J 174.0(10) . .
N1P Fe3 N2P 82.6(9) . .
N3K Fe3 N2P 96.3(9) . .
N3J Fe3 N2P 87.9(9) . .
N1P Fe3 N4K 96.6(11) . .
N3K Fe3 N4K 78.8(10) . .
N3J Fe3 N4K 96.9(10) . .
N2P Fe3 N4K 175.2(9) . .
N1P Fe3 N4J 174.3(10) . .
N3K Fe3 N4J 98.0(10) . .
N3J Fe3 N4J 77.5(10) . .
N2P Fe3 N4J 93.0(10) . .
N4K Fe3 N4J 88.1(11) . .
N1I Fe4 N2I 88.6(10) . .
N1I Fe4 N2K 89.9(10) . .
N2I Fe4 N2K 170.2(10) . .
N1I Fe4 N3M 178.0(11) . .
N2I Fe4 N3M 90.9(8) . .
N2K Fe4 N3M 90.4(9) . .
N1I Fe4 N4M 99.9(10) . .
N2I Fe4 N4M 93.6(10) . .
N2K Fe4 N4M 96.2(9) . .
N3M Fe4 N4M 82.0(8) . .
N1I Fe4 N1K 79.6(11) . .
N2I Fe4 N1K 86.8(10) . .
N2K Fe4 N1K 83.4(10) . .
N3M Fe4 N1K 98.4(10) . .
N4M Fe4 N1K 179.4(10) . .
N3I Fe5 N3N 90.3(7) . .
N3I Fe5 N4N 96.5(7) . .
N3N Fe5 N4N 82.2(7) . .
N3I Fe5 N2G 171.7(6) . .
N3N Fe5 N2G 95.7(6) . .
N4N Fe5 N2G 90.0(7) . .
N3I Fe5 N1G 92.9(6) . .
N3N Fe5 N1G 176.7(6) . .
N4N Fe5 N1G 98.0(7) . .
N2G Fe5 N1G 81.1(6) . .
N3I Fe5 N4I 81.0(7) . .
N3N Fe5 N4I 94.7(7) . .
N4N Fe5 N4I 176.1(7) . .
N2G Fe5 N4I 92.7(6) . .
N1G Fe5 N4I 85.2(7) . .
N3B Fe6 N4B 81.9(6) . .
N3B Fe6 N2C 171.2(6) . .
N4B Fe6 N2C 94.3(6) . .
N3B Fe6 N3O 96.7(6) . .
N4B Fe6 N3O 178.5(6) . .
N2C Fe6 N3O 87.2(6) . .
N3B Fe6 N1C 89.4(6) . .
N4B Fe6 N1C 83.8(7) . .
N2C Fe6 N1C 82.3(6) . .
N3O Fe6 N1C 96.6(6) . .
N3B Fe6 N4O 91.4(6) . .
N4B Fe6 N4O 98.6(6) . .
N2C Fe6 N4O 97.0(6) . .
N3O Fe6 N4O 80.9(6) . .
N1C Fe6 N4O 177.5(7) . .
N3F Fe7 N3L 97.3(6) . .
N3F Fe7 N2B 172.1(7) . .
N3L Fe7 N2B 86.6(6) . .
N3F Fe7 N4F 81.8(6) . .
N3L Fe7 N4F 176.1(7) . .
N2B Fe7 N4F 94.8(6) . .
N3F Fe7 N4L 90.1(7) . .
N3L Fe7 N4L 81.6(7) . .
N2B Fe7 N4L 97.2(6) . .
N4F Fe7 N4L 94.5(7) . .
N3F Fe7 N1B 92.4(7) . .
N3L Fe7 N1B 96.7(7) . .
N2B Fe7 N1B 80.4(6) . .
N4F Fe7 N1B 87.2(7) . .
N4L Fe7 N1B 177.2(7) . .
N3E Fe8 N2F 176.7(10) . .
N3E Fe8 N3P 95.3(9) . .
N2F Fe8 N3P 86.5(9) . .
N3E Fe8 N1F 95.3(10) . .
N2F Fe8 N1F 81.6(9) . .
N3P Fe8 N1F 97.9(10) . .
N3E Fe8 N4P 85.0(11) . .
N2F Fe8 N4P 98.1(10) . .
N3P Fe8 N4P 82.8(9) . .
N1F Fe8 N4P 179.2(11) . .
N3E Fe8 N4E 80.8(10) . .
N2F Fe8 N4E 97.4(9) . .
N3P Fe8 N4E 176.0(9) . .
N1F Fe8 N4E 83.3(11) . .
N4P Fe8 N4E 96.0(11) . .
N1E Fe9 N3D 90.0(9) . .
N1E Fe9 N2E 85.1(9) . .
N3D Fe9 N2E 172.9(8) . .
N1E Fe9 N4D 84.3(10) . .
N3D Fe9 N4D 82.7(8) . .
N2E Fe9 N4D 91.7(8) . .
N1E Fe9 N1M 178.1(9) . .
N3D Fe9 N1M 88.6(9) . .
N2E Fe9 N1M 96.4(9) . .
N4D Fe9 N1M 96.7(9) . .
N1E Fe9 N2M 98.8(9) . .
N3D Fe9 N2M 99.3(7) . .
N2E Fe9 N2M 86.6(8) . .
N4D Fe9 N2M 176.3(9) . .
N1M Fe9 N2M 80.3(8) . .
N2D Fe10 N2N 88.2(7) . .
N2D Fe10 N3C 171.4(7) . .
N2N Fe10 N3C 96.5(7) . .
N2D Fe10 N1N 96.6(8) . .
N2N Fe10 N1N 83.2(7) . .
N3C Fe10 N1N 91.1(7) . .
N2D Fe10 N1D 80.6(7) . .
N2N Fe10 N1D 96.6(7) . .
N3C Fe10 N1D 91.7(6) . .
N1N Fe10 N1D 177.2(8) . .
N2D Fe10 N4C 94.8(7) . .
N2N Fe10 N4C 176.9(7) . .
N3C Fe10 N4C 80.4(7) . .
N1N Fe10 N4C 97.3(7) . .
N1D Fe10 N4C 83.0(7) . .
C4B O1B C7B 117.3(16) . .
C29B O2B C32B 117.0(14) . .
C8B N1B C1B 119.0(13) . .
C8B N1B Fe7 113.7(10) . .
C1B N1B Fe7 126.3(11) . .
C13B N2B C9B 116.6(11) . .
C13B N2B Fe7 128.6(10) . .
C9B N2B Fe7 114.6(8) . .
C20B N3B C24B 117.7(11) . .
C20B N3B Fe6 127.6(10) . .
C24B N3B Fe6 114.7(8) . .
C25B N4B C26B 115.7(13) . .
C25B N4B Fe6 114.6(10) . .
C26B N4B Fe6 129.5(11) . .
C6B C1B C2B 118.8(10) . .
C6B C1B N1B 122.2(14) . .
C2B C1B N1B 119.0(14) . .
C3B C2B C1B 120.6(11) . .
C3B C2B H2B 119.7 . .
C1B C2B H2B 119.7 . .
C2B C3B C4B 120.0(11) . .
C2B C3B H3B 120.0 . .
C4B C3B H3B 120.0 . .
O1B C4B C3B 122.8(15) . .
O1B C4B C5B 117.5(16) . .
C3B C4B C5B 119.7(10) . .
C6B C5B C4B 119.7(11) . .
C6B C5B H5B 120.1 . .
C4B C5B H5B 120.1 . .
C5B C6B C1B 121.1(11) . .
C5B C6B H6B 119.4 . .
C1B C6B H6B 119.4 . .
O1B C7B H7BA 109.5 . .
O1B C7B H7BB 109.5 . .
H7BA C7B H7BB 109.5 . .
O1B C7B H7BC 109.5 . .
H7BA C7B H7BC 109.5 . .
H7BB C7B H7BC 109.5 . .
N1B C8B C9B 116.4(12) . .
N1B C8B H8B 121.8 . .
C9B C8B H8B 121.8 . .
N2B C9B C10B 123.5(9) . .
N2B C9B C8B 114.1(10) . .
C10B C9B C8B 122.4(11) . .
C9B C10B C11B 118.4(9) . .
C9B C10B H10B 120.8 . .
C11B C10B H10B 120.8 . .
C10B C11B C12B 119.4(10) . .
C10B C11B H11B 120.3 . .
C12B C11B H11B 120.3 . .
C13B C12B C11B 117.4(8) . .
C13B C12B C14B 123.0(10) . .
C11B C12B C14B 119.5(10) . .
N2B C13B C12B 124.6(11) . .
N2B C13B H13B 117.7 . .
C12B C13B H13B 117.7 . .
C19B C14B C15B 116.7(8) . .
C19B C14B C12B 121.3(9) . .
C15B C14B C12B 122.0(9) . .
F1B C15B C16B 119.4(10) . .
F1B C15B C14B 119.1(10) . .
C16B C15B C14B 121.5(9) . .
F2B C16B C15B 117.4(10) . .
F2B C16B C17B 120.9(9) . .
C15B C16B C17B 121.7(9) . .
C16B C17B C18B 116.7(8) . .
C16B C17B C21B 122.5(9) . .
C18B C17B C21B 120.8(9) . .
F3B C18B C19B 118.5(10) . .
F3B C18B C17B 120.0(10) . .
C19B C18B C17B 121.4(9) . .
F4B C19B C18B 118.3(10) . .
F4B C19B C14B 119.6(9) . .
C18B C19B C14B 122.1(9) . .
N3B C20B C21B 123.9(11) . .
N3B C20B H20B 118.0 . .
C21B C20B H20B 118.0 . .
C20B C21B C22B 117.4(8) . .
C20B C21B C17B 121.4(10) . .
C22B C21B C17B 121.2(10) . .
C21B C22B C23B 119.7(9) . .
C21B C22B H22B 120.1 . .
C23B C22B H22B 120.1 . .
C24B C23B C22B 118.5(9) . .
C24B C23B H23B 120.8 . .
C22B C23B H23B 120.8 . .
N3B C24B C23B 122.8(9) . .
N3B C24B C25B 113.7(9) . .
C23B C24B C25B 123.4(11) . .
N4B C25B C24B 114.5(12) . .
N4B C25B H25B 122.8 . .
C24B C25B H25B 122.8 . .
C27B C26B C31B 119.1(9) . .
C27B C26B N4B 120.3(13) . .
C31B C26B N4B 120.5(13) . .
C28B C27B C26B 120.6(10) . .
C28B C27B H27B 119.7 . .
C26B C27B H27B 119.7 . .
C27B C28B C29B 119.3(11) . .
C27B C28B H28B 120.3 . .
C29B C28B H28B 120.3 . .
O2B C29B C30B 122.9(14) . .
O2B C29B C28B 115.9(14) . .
C30B C29B C28B 121.3(10) . .
C29B C30B C31B 118.7(10) . .
C29B C30B H30B 120.7 . .
C31B C30B H30B 120.7 . .
C26B C31B C30B 121.0(10) . .
C26B C31B H31B 119.5 . .
C30B C31B H31B 119.5 . .
O2B C32B H3AZ 109.5 . .
O2B C32B H3BZ 109.5 . .
H3AZ C32B H3BZ 109.5 . .
O2B C32B H3CZ 109.5 . .
H3AZ C32B H3CZ 109.5 . .
H3BZ C32B H3CZ 109.5 . .
C4C O1C C7C 116.3(17) . .
C4C O1C C7C' 116.0(18) . .
C29C O2C C32C 117.5(18) . .
C8C N1C C1C 117.3(13) . .
C8C N1C Fe6 112.3(10) . .
C1C N1C Fe6 129.5(11) . .
C13C N2C C9C 117.7(10) . .
C13C N2C Fe6 129.3(9) . .
C9C N2C Fe6 112.9(8) . .
C20C N3C C24C 117.9(11) . .
C20C N3C Fe10 126.4(11) . .
C24C N3C Fe10 115.0(9) . .
C25C N4C C26C 122.1(16) . .
C25C N4C Fe10 113.7(11) . .
C26C N4C Fe10 123.8(13) . .
C6C C1C C2C 119.8(9) . .
C6C C1C N1C 120.5(13) . .
C2C C1C N1C 119.7(13) . .
C3C C2C C1C 120.6(10) . .
C3C C2C H2C 119.7 . .
C1C C2C H2C 119.7 . .
C2C C3C C4C 119.5(11) . .
C2C C3C H3C 120.3 . .
C4C C3C H3C 120.3 . .
O1C C4C C5C 121.6(14) . .
O1C C4C C3C 118.5(15) . .
C5C C4C C3C 119.9(10) . .
C6C C5C C4C 120.2(11) . .
C6C C5C H5C 119.9 . .
C4C C5C H5C 119.9 . .
C5C C6C C1C 120.0(10) . .
C5C C6C H6C 120.0 . .
C1C C6C H6C 120.0 . .
O1C C7C H7CX 109.5 . .
O1C C7C H7CY 109.5 . .
H7CX C7C H7CY 109.5 . .
O1C C7C H7CZ 109.5 . .
H7CX C7C H7CZ 109.5 . .
H7CY C7C H7CZ 109.5 . .
O1C C7C' H7CA 109.5 . .
O1C C7C' H7CB 109.5 . .
H7CA C7C' H7CB 109.5 . .
O1C C7C' H7CC 109.5 . .
H7CA C7C' H7CC 109.5 . .
H7CB C7C' H7CC 109.5 . .
N1C C8C C9C 117.7(12) . .
N1C C8C H8C 121.2 . .
C9C C8C H8C 121.2 . .
N2C C9C C10C 122.4(9) . .
N2C C9C C8C 114.1(9) . .
C10C C9C C8C 123.5(10) . .
C9C C10C C11C 119.2(9) . .
C9C C10C H10C 120.4 . .
C11C C10C H10C 120.4 . .
C10C C11C C12C 119.1(9) . .
C10C C11C H11C 120.5 . .
C12C C11C H11C 120.5 . .
C13C C12C C11C 117.5(8) . .
C13C C12C C14C 122.4(10) . .
C11C C12C C14C 120.1(9) . .
N2C C13C C12C 124.1(11) . .
N2C C13C H13C 117.9 . .
C12C C13C H13C 117.9 . .
C19C C14C C15C 116.8(8) . .
C19C C14C C12C 120.0(9) . .
C15C C14C C12C 123.0(9) . .
F1C C15C C14C 119.6(10) . .
F1C C15C C16C 118.6(10) . .
C14C C15C C16C 121.8(9) . .
F2C C16C C17C 119.2(10) . .
F2C C16C C15C 119.4(10) . .
C17C C16C C15C 121.4(9) . .
C16C C17C C18C 116.4(9) . .
C16C C17C C21C 123.4(9) . .
C18C C17C C21C 120.2(9) . .
F3C C18C C19C 118.3(10) . .
F3C C18C C17C 119.5(10) . .
C19C C18C C17C 122.1(9) . .
F4C C19C C18C 117.7(10) . .
F4C C19C C14C 120.8(10) . .
C18C C19C C14C 121.4(9) . .
N3C C20C C21C 123.5(11) . .
N3C C20C H20C 118.3 . .
C21C C20C H20C 118.3 . .
C20C C21C C22C 117.6(9) . .
C20C C21C C17C 121.3(11) . .
C22C C21C C17C 121.0(10) . .
C21C C22C C23C 119.5(10) . .
C21C C22C H22C 120.2 . .
C23C C22C H22C 120.2 . .
C24C C23C C22C 119.0(10) . .
C24C C23C H23C 120.5 . .
C22C C23C H23C 120.5 . .
N3C C24C C23C 122.3(10) . .
N3C C24C C25C 114.0(10) . .
C23C C24C C25C 123.6(11) . .
N4C C25C C24C 116.1(13) . .
N4C C25C H25C 122.0 . .
C24C C25C H25C 122.0 . .
C27C C26C C31C 120.0(10) . .
C27C C26C N4C 117.5(16) . .
C31C C26C N4C 122.5(17) . .
C28C C27C C26C 119.9(11) . .
C28C C27C H27C 120.0 . .
C26C C27C H27C 120.0 . .
C27C C28C C29C 120.0(12) . .
C27C C28C H28C 120.0 . .
C29C C28C H28C 120.0 . .
O2C C29C C28C 112.3(19) . .
O2C C29C C30C 127.1(19) . .
C28C C29C C30C 120.5(11) . .
C29C C30C C31C 119.6(12) . .
C29C C30C H30C 120.2 . .
C31C C30C H30C 120.2 . .
C30C C31C C26C 119.9(11) . .
C30C C31C H31C 120.0 . .
C26C C31C H31C 120.0 . .
O2C C32C H32D 109.5 . .
O2C C32C H32E 109.5 . .
H32D C32C H32E 109.5 . .
O2C C32C H32F 109.5 . .
H32D C32C H32F 109.5 . .
H32E C32C H32F 109.5 . .
C4D O1D C7D 117.9(14) . .
C29D O2D C32D 116(2) . .
C8D N1D C1D 118.6(14) . .
C8D N1D Fe10 112.9(11) . .
C1D N1D Fe10 127.7(12) . .
C13D N2D C9D 116.4(12) . .
C13D N2D Fe10 128.1(12) . .
C9D N2D Fe10 115.5(10) . .
C20D N3D C24D 117.0(12) . .
C20D N3D Fe9 130.1(12) . .
C24D N3D Fe9 112.7(10) . .
C25D N4D C26D 120.6(17) . .
C25D N4D Fe9 111.9(13) . .
C26D N4D Fe9 127.3(15) . .
C2D C1D C6D 119.7(10) . .
C2D C1D N1D 118.3(13) . .
C6D C1D N1D 122.0(13) . .
C3D C2D C1D 119.9(10) . .
C3D C2D H2D 120.1 . .
C1D C2D H2D 120.1 . .
C2D C3D C4D 120.3(11) . .
C2D C3D H3D 119.8 . .
C4D C3D H3D 119.8 . .
O1D C4D C5D 124.0(14) . .
O1D C4D C3D 116.2(14) . .
C5D C4D C3D 119.7(10) . .
C6D C5D C4D 120.6(11) . .
C6D C5D H5D 119.7 . .
C4D C5D H5D 119.7 . .
C5D C6D C1D 119.7(10) . .
C5D C6D H6D 120.2 . .
C1D C6D H6D 120.2 . .
O1D C7D H7DA 109.5 . .
O1D C7D H7DB 109.5 . .
H7DA C7D H7DB 109.5 . .
O1D C7D H7DC 109.5 . .
H7DA C7D H7DC 109.5 . .
H7DB C7D H7DC 109.5 . .
N1D C8D C9D 116.7(13) . .
N1D C8D H8D 121.7 . .
C9D C8D H8D 121.7 . .
N2D C9D C10D 123.5(10) . .
N2D C9D C8D 113.5(10) . .
C10D C9D C8D 122.7(11) . .
C9D C10D C11D 118.6(10) . .
C9D C10D H10D 120.7 . .
C11D C10D H10D 120.7 . .
C12D C11D C10D 119.3(10) . .
C12D C11D H11D 120.4 . .
C10D C11D H11D 120.4 . .
C13D C12D C11D 117.1(9) . .
C13D C12D C14D 121.5(11) . .
C11D C12D C14D 121.4(11) . .
N2D C13D C12D 125.1(12) . .
N2D C13D H13D 117.5 . .
C12D C13D H13D 117.5 . .
C15D C14D C19D 116.6(9) . .
C15D C14D C12D 122.6(10) . .
C19D C14D C12D 120.8(9) . .
F1D C15D C14D 120.8(11) . .
F1D C15D C16D 117.1(11) . .
C14D C15D C16D 122.1(9) . .
F2D C16D C15D 120.0(11) . .
F2D C16D C17D 119.2(10) . .
C15D C16D C17D 120.8(9) . .
C18D C17D C16D 117.4(9) . .
C18D C17D C21D 121.5(10) . .
C16D C17D C21D 121.1(10) . .
F3D C18D C19D 119.2(11) . .
F3D C18D C17D 119.5(11) . .
C19D C18D C17D 121.3(9) . .
F4D C19D C18D 117.8(11) . .
F4D C19D C14D 120.3(11) . .
C18D C19D C14D 121.8(9) . .
N3D C20D C21D 124.6(12) . .
N3D C20D H20D 117.7 . .
C21D C20D H20D 117.7 . .
C20D C21D C22D 117.5(9) . .
C20D C21D C17D 120.9(11) . .
C22D C21D C17D 121.6(11) . .
C23D C22D C21D 119.1(10) . .
C23D C22D H22D 120.5 . .
C21D C22D H22D 120.5 . .
C24D C23D C22D 119.2(10) . .
C24D C23D H23D 120.4 . .
C22D C23D H23D 120.4 . .
N3D C24D C23D 122.6(10) . .
N3D C24D C25D 113.8(11) . .
C23D C24D C25D 123.6(12) . .
N4D C25D C24D 118.5(14) . .
N4D C25D H25D 120.7 . .
C24D C25D H25D 120.7 . .
C31D C26D C27D 120.0(11) . .
C31D C26D N4D 123(2) . .
C27D C26D N4D 117(2) . .
C26D C27D C28D 119.9(12) . .
C26D C27D H27D 120.1 . .
C28D C27D H27D 120.1 . .
C29D C28D C27D 119.7(12) . .
C29D C28D H28D 120.2 . .
C27D C28D H28D 120.2 . .
O2D C29D C30D 122(2) . .
O2D C29D C28D 117(2) . .
C30D C29D C28D 120.6(12) . .
C29D C30D C31D 119.3(12) . .
C29D C30D H30D 120.4 . .
C31D C30D H30D 120.4 . .
C26D C31D C30D 120.5(12) . .
C26D C31D H31D 119.7 . .
C30D C31D H31D 119.7 . .
O2D C32D H32G 109.5 . .
O2D C32D H32H 109.5 . .
H32G C32D H32H 109.5 . .
O2D C32D H32I 109.5 . .
H32G C32D H32I 109.5 . .
H32H C32D H32I 109.5 . .
C4E O1E C7E 119(2) . .
C29E O2E C32E 113(2) . .
C8E N1E C1E 116.1(18) . .
C8E N1E Fe9 111.1(14) . .
C1E N1E Fe9 132.8(16) . .
C13E N2E C9E 118.3(13) . .
C13E N2E Fe9 131.0(13) . .
C9E N2E Fe9 110.7(11) . .
C20E N3E C24E 117.1(13) . .
C20E N3E Fe8 127.2(14) . .
C24E N3E Fe8 115.2(12) . .
C25E N4E C26E 119.7(19) . .
C25E N4E Fe8 112.8(15) . .
C26E N4E Fe8 127.0(17) . .
C2E C1E C6E 118.5(11) . .
C2E C1E N1E 123(2) . .
C6E C1E N1E 118(2) . .
C3E C2E C1E 120.9(12) . .
C3E C2E H2E 119.5 . .
C1E C2E H2E 119.5 . .
C4E C3E C2E 120.1(12) . .
C4E C3E H3E 119.9 . .
C2E C3E H3E 119.9 . .
O1E C4E C3E 130(2) . .
O1E C4E C5E 110(2) . .
C3E C4E C5E 119.8(12) . .
C6E C5E C4E 119.8(12) . .
C6E C5E H5E 120.1 . .
C4E C5E H5E 120.1 . .
C5E C6E C1E 120.8(12) . .
C5E C6E H6E 119.6 . .
C1E C6E H6E 119.6 . .
O1E C7E H7EA 109.5 . .
O1E C7E H7EB 109.5 . .
H7EA C7E H7EB 109.5 . .
O1E C7E H7EC 109.5 . .
H7EA C7E H7EC 109.5 . .
H7EB C7E H7EC 109.5 . .
N1E C8E C9E 119.1(15) . .
N1E C8E H8E 120.4 . .
C9E C8E H8E 120.4 . .
N2E C9E C10E 122.4(11) . .
N2E C9E C8E 114.0(11) . .
C10E C9E C8E 123.6(12) . .
C11E C10E C9E 118.2(10) . .
C11E C10E H10E 120.9 . .
C9E C10E H10E 120.9 . .
C10E C11E C12E 120.2(11) . .
C10E C11E H11E 119.9 . .
C12E C11E H11E 119.9 . .
C11E C12E C13E 116.8(9) . .
C11E C12E C14E 122.1(12) . .
C13E C12E C14E 121.1(12) . .
N2E C13E C12E 124.0(13) . .
N2E C13E H13E 118.0 . .
C12E C13E H13E 118.0 . .
C19E C14E C15E 116.3(9) . .
C19E C14E C12E 121.1(10) . .
C15E C14E C12E 122.6(10) . .
F1E C15E C16E 117.5(12) . .
F1E C15E C14E 120.9(11) . .
C16E C15E C14E 121.6(10) . .
F2E C16E C15E 117.7(12) . .
F2E C16E C17E 120.4(11) . .
C15E C16E C17E 121.9(10) . .
C16E C17E C18E 116.7(9) . .
C16E C17E C21E 121.6(10) . .
C18E C17E C21E 121.6(10) . .
F3E C18E C19E 116.8(12) . .
F3E C18E C17E 122.1(12) . .
C19E C18E C17E 121.1(10) . .
F4E C19E C18E 118.0(12) . .
F4E C19E C14E 119.6(11) . .
C18E C19E C14E 122.3(10) . .
N3E C20E C21E 124.5(13) . .
N3E C20E H20E 117.7 . .
C21E C20E H20E 117.7 . .
C20E C21E C22E 117.4(9) . .
C20E C21E C17E 121.3(12) . .
C22E C21E C17E 121.2(12) . .
C23E C22E C21E 119.2(11) . .
C23E C22E H22E 120.4 . .
C21E C22E H22E 120.4 . .
C24E C23E C22E 118.9(10) . .
C24E C23E H23E 120.6 . .
C22E C23E H23E 120.6 . .
N3E C24E C23E 122.9(11) . .
N3E C24E C25E 114.0(11) . .
C23E C24E C25E 123.1(12) . .
N4E C25E C24E 116.6(15) . .
N4E C25E H25E 121.7 . .
C24E C25E H25E 121.7 . .
C27E C26E C31E 120.7(11) . .
C27E C26E N4E 120(2) . .
C31E C26E N4E 119(2) . .
C26E C27E C28E 119.5(12) . .
C26E C27E H27E 120.3 . .
C28E C27E H27E 120.3 . .
C29E C28E C27E 119.0(12) . .
C29E C28E H28E 120.5 . .
C27E C28E H28E 120.5 . .
O2E C29E C30E 123(2) . .
O2E C29E C28E 115(2) . .
C30E C29E C28E 121.7(12) . .
C29E C30E C31E 119.3(12) . .
C29E C30E H30E 120.4 . .
C31E C30E H30E 120.4 . .
C30E C31E C26E 119.8(12) . .
C30E C31E H31E 120.1 . .
C26E C31E H31E 120.1 . .
O2E C32E H32J 109.5 . .
O2E C32E H32K 109.5 . .
H32J C32E H32K 109.5 . .
O2E C32E H32L 109.5 . .
H32J C32E H32L 109.5 . .
H32K C32E H32L 109.5 . .
C4F O1F C7F 118(2) . .
C29F O2F C32F 118.7(15) . .
C8F N1F C1F 119.0(18) . .
C8F N1F Fe8 112.4(14) . .
C1F N1F Fe8 128.5(16) . .
C13F N2F C9F 117.5(12) . .
C13F N2F Fe8 128.4(13) . .
C9F N2F Fe8 114.0(11) . .
C20F N3F C24F 119.5(12) . .
C20F N3F Fe7 126.9(11) . .
C24F N3F Fe7 113.4(9) . .
C25F N4F C26F 118.1(14) . .
C25F N4F Fe7 112.6(11) . .
C26F N4F Fe7 128.2(11) . .
C2F C1F C6F 119.9(11) . .
C2F C1F N1F 121(2) . .
C6F C1F N1F 119(2) . .
C3F C2F C1F 120.5(12) . .
C3F C2F H2F 119.8 . .
C1F C2F H2F 119.8 . .
C2F C3F C4F 119.5(12) . .
C2F C3F H3F 120.3 . .
C4F C3F H3F 120.3 . .
O1F C4F C5F 118(2) . .
O1F C4F C3F 122(2) . .
C5F C4F C3F 120.3(12) . .
C6F C5F C4F 120.1(12) . .
C6F C5F H5F 119.9 . .
C4F C5F H5F 119.9 . .
C5F C6F C1F 119.7(12) . .
C5F C6F H6F 120.1 . .
C1F C6F H6F 120.1 . .
O1F C7F H7FA 109.5 . .
O1F C7F H7FB 109.5 . .
H7FA C7F H7FB 109.5 . .
O1F C7F H7FC 109.5 . .
H7FA C7F H7FC 109.5 . .
H7FB C7F H7FC 109.5 . .
N1F C8F C9F 117.4(15) . .
N1F C8F H8F 121.3 . .
C9F C8F H8F 121.3 . .
N2F C9F C10F 122.9(10) . .
N2F C9F C8F 114.3(11) . .
C10F C9F C8F 122.7(12) . .
C9F C10F C11F 118.6(10) . .
C9F C10F H10F 120.7 . .
C11F C10F H10F 120.7 . .
C10F C11F C12F 119.3(10) . .
C10F C11F H11F 120.4 . .
C12F C11F H11F 120.4 . .
C13F C12F C11F 117.7(9) . .
C13F C12F C14F 121.6(12) . .
C11F C12F C14F 120.7(11) . .
N2F C13F C12F 124.0(12) . .
N2F C13F H13F 118.0 . .
C12F C13F H13F 118.0 . .
C15F C14F C19F 116.5(9) . .
C15F C14F C12F 123.0(10) . .
C19F C14F C12F 120.4(10) . .
F1F C15F C16F 118.1(11) . .
F1F C15F C14F 120.1(11) . .
C16F C15F C14F 121.8(10) . .
F2F C16F C15F 118.8(11) . .
F2F C16F C17F 119.6(11) . .
C15F C16F C17F 121.6(10) . .
C18F C17F C16F 117.0(9) . .
C18F C17F C21F 121.2(10) . .
C16F C17F C21F 121.8(10) . .
F3F C18F C19F 117.7(11) . .
F3F C18F C17F 121.2(11) . .
C19F C18F C17F 121.0(9) . .
F4F C19F C18F 118.2(11) . .
F4F C19F C14F 119.6(10) . .
C18F C19F C14F 122.1(10) . .
N3F C20F C21F 122.6(12) . .
N3F C20F H20F 118.7 . .
C21F C20F H20F 118.7 . .
C22F C21F C20F 117.2(9) . .
C22F C21F C17F 120.3(11) . .
C20F C21F C17F 122.4(11) . .
C23F C22F C21F 120.8(10) . .
C23F C22F H22F 119.6 . .
C21F C22F H22F 119.6 . .
C24F C23F C22F 118.1(10) . .
C24F C23F H23F 121.0 . .
C22F C23F H23F 121.0 . .
N3F C24F C23F 121.8(10) . .
N3F C24F C25F 114.3(10) . .
C23F C24F C25F 123.9(11) . .
N4F C25F C24F 117.3(13) . .
N4F C25F H25F 121.4 . .
C24F C25F H25F 121.4 . .
C31F C26F C27F 118.6(10) . .
C31F C26F N4F 117.9(14) . .
C27F C26F N4F 123.5(14) . .
C28F C27F C26F 120.8(11) . .
C28F C27F H27F 119.6 . .
C26F C27F H27F 119.6 . .
C27F C28F C29F 120.3(11) . .
C27F C28F H28F 119.8 . .
C29F C28F H28F 119.8 . .
O2F C29F C30F 123.6(15) . .
O2F C29F C28F 117.3(15) . .
C30F C29F C28F 119.1(10) . .
C31F C30F C29F 120.4(11) . .
C31F C30F H30F 119.8 . .
C29F C30F H30F 119.8 . .
C30F C31F C26F 120.5(11) . .
C30F C31F H31F 119.7 . .
C26F C31F H31F 119.7 . .
O2F C32F H32M 109.5 . .
O2F C32F H32N 109.5 . .
H32M C32F H32N 109.5 . .
O2F C32F H32O 109.5 . .
H32M C32F H32O 109.5 . .
H32N C32F H32O 109.5 . .
C4G O1G C7G 119(2) . .
C4G O1G C7G' 116(3) . .
C29G O2G C32G 118.0(16) . .
C8G N1G C1G 120.3(14) . .
C8G N1G Fe5 112.6(10) . .
C1G N1G Fe5 126.3(11) . .
C13G N2G C9G 119.0(11) . .
C13G N2G Fe5 127.1(10) . .
C9G N2G Fe5 113.9(9) . .
C20G N3G C24G 116.6(11) . .
C20G N3G Fe1 128.5(10) . .
C24G N3G Fe1 114.8(9) . .
C25G N4G C26G 116.4(13) . .
C25G N4G Fe1 116.2(10) . .
C26G N4G Fe1 125.8(11) . .
C6G C1G C2G 119.1(10) . .
C6G C1G N1G 120.3(15) . .
C2G C1G N1G 120.3(15) . .
C3G C2G C1G 120.0(11) . .
C3G C2G H2G 120.0 . .
C1G C2G H2G 120.0 . .
C2G C3G C4G 120.4(11) . .
C2G C3G H3G 119.8 . .
C4G C3G H3G 119.8 . .
O1G C4G C5G 118.0(17) . .
O1G C4G C3G 121.9(17) . .
C5G C4G C3G 120.1(11) . .
C6G C5G C4G 119.8(11) . .
C6G C5G H5G 120.1 . .
C4G C5G H5G 120.1 . .
C5G C6G C1G 120.5(11) . .
C5G C6G H6G 119.7 . .
C1G C6G H6G 119.7 . .
O1G C7G H7GX 109.5 . .
O1G C7G H7GY 109.5 . .
H7GX C7G H7GY 109.5 . .
O1G C7G H7GZ 109.5 . .
H7GX C7G H7GZ 109.5 . .
H7GY C7G H7GZ 109.5 . .
O1G C7G' H7GA 109.5 . .
O1G C7G' H7GB 109.5 . .
H7GA C7G' H7GB 109.5 . .
O1G C7G' H7GC 109.5 . .
H7GA C7G' H7GC 109.5 . .
H7GB C7G' H7GC 109.5 . .
N1G C8G C9G 118.4(12) . .
N1G C8G H8G 120.8 . .
C9G C8G H8G 120.8 . .
N2G C9G C10G 122.1(9) . .
N2G C9G C8G 113.5(10) . .
C10G C9G C8G 124.4(11) . .
C9G C10G C11G 118.4(9) . .
C9G C10G H10G 120.8 . .
C11G C10G H10G 120.8 . .
C12G C11G C10G 119.9(9) . .
C12G C11G H11G 120.1 . .
C10G C11G H11G 120.1 . .
C11G C12G C13G 117.6(8) . .
C11G C12G C14G 121.9(10) . .
C13G C12G C14G 120.4(10) . .
N2G C13G C12G 123.0(11) . .
N2G C13G H13G 118.5 . .
C12G C13G H13G 118.5 . .
C19G C14G C15G 117.1(8) . .
C19G C14G C12G 120.6(9) . .
C15G C14G C12G 122.2(9) . .
F1G C15G C16G 118.7(10) . .
F1G C15G C14G 119.2(9) . .
C16G C15G C14G 122.1(9) . .
F2G C16G C15G 119.4(10) . .
F2G C16G C17G 119.6(10) . .
C15G C16G C17G 120.9(9) . .
C18G C17G C16G 117.2(8) . .
C18G C17G C21G 122.0(9) . .
C16G C17G C21G 120.8(9) . .
F3G C18G C19G 118.1(10) . .
F3G C18G C17G 120.5(9) . .
C19G C18G C17G 121.4(9) . .
F4G C19G C18G 119.9(10) . .
F4G C19G C14G 118.8(10) . .
C18G C19G C14G 121.3(9) . .
N3G C20G C21G 124.8(11) . .
N3G C20G H20G 117.6 . .
C21G C20G H20G 117.6 . .
C20G C21G C22G 117.6(8) . .
C20G C21G C17G 122.4(10) . .
C22G C21G C17G 120.0(10) . .
C21G C22G C23G 118.7(10) . .
C21G C22G H22G 120.7 . .
C23G C22G H22G 120.7 . .
C24G C23G C22G 119.0(9) . .
C24G C23G H23G 120.5 . .
C22G C23G H23G 120.5 . .
N3G C24G C23G 123.2(9) . .
N3G C24G C25G 115.1(10) . .
C23G C24G C25G 121.7(10) . .
N4G C25G C24G 114.3(12) . .
N4G C25G H25G 122.8 . .
C24G C25G H25G 122.8 . .
C31G C26G C27G 119.5(9) . .
C31G C26G N4G 120.1(13) . .
C27G C26G N4G 120.4(13) . .
C28G C27G C26G 119.9(10) . .
C28G C27G H27G 120.1 . .
C26G C27G H27G 120.1 . .
C29G C28G C27G 120.0(11) . .
C29G C28G H28G 120.0 . .
C27G C28G H28G 120.0 . .
O2G C29G C30G 117.3(15) . .
O2G C29G C28G 122.4(14) . .
C30G C29G C28G 120.2(10) . .
C29G C30G C31G 120.5(11) . .
C29G C30G H30G 119.7 . .
C31G C30G H30G 119.7 . .
C30G C31G C26G 119.8(10) . .
C30G C31G H31G 120.1 . .
C26G C31G H31G 120.1 . .
O2G C32G H32P 109.5 . .
O2G C32G H32Q 109.5 . .
H32P C32G H32Q 109.5 . .
O2G C32G H32R 109.5 . .
H32P C32G H32R 109.5 . .
H32Q C32G H32R 109.5 . .
C4H O1H C7H 116.4(14) . .
C29H O2H C32H 117.9(15) . .
C8H N1H C1H 121.2(13) . .
C8H N1H Fe1 111.5(10) . .
C1H N1H Fe1 126.3(11) . .
C13H N2H C9H 116.8(11) . .
C13H N2H Fe1 129.5(10) . .
C9H N2H Fe1 112.8(8) . .
C20H N3H C24H 118.8(11) . .
C20H N3H Fe2 127.7(11) . .
C24H N3H Fe2 113.5(9) . .
C25H N4H C26H 115.5(13) . .
C25H N4H Fe2 114.8(10) . .
C26H N4H Fe2 129.5(11) . .
C6H C1H C2H 119.2(9) . .
C6H C1H N1H 121.0(13) . .
C2H C1H N1H 119.8(14) . .
C3H C2H C1H 120.4(10) . .
C3H C2H H2H 119.8 . .
C1H C2H H2H 119.8 . .
C2H C3H C4H 120.4(11) . .
C2H C3H H3H 119.8 . .
C4H C3H H3H 119.8 . .
O1H C4H C5H 115.8(14) . .
O1H C4H C3H 125.3(14) . .
C5H C4H C3H 118.8(10) . .
C6H C5H C4H 121.0(11) . .
C6H C5H H5H 119.5 . .
C4H C5H H5H 119.5 . .
C5H C6H C1H 120.0(10) . .
C5H C6H H6H 120.0 . .
C1H C6H H6H 120.0 . .
O1H C7H H7HA 109.5 . .
O1H C7H H7HB 109.5 . .
H7HA C7H H7HB 109.5 . .
O1H C7H H7HC 109.5 . .
H7HA C7H H7HC 109.5 . .
H7HB C7H H7HC 109.5 . .
N1H C8H C9H 117.5(12) . .
N1H C8H H8H 121.3 . .
C9H C8H H8H 121.3 . .
N2H C9H C10H 123.6(9) . .
N2H C9H C8H 114.1(10) . .
C10H C9H C8H 122.3(10) . .
C11H C10H C9H 118.0(9) . .
C11H C10H H10H 121.0 . .
C9H C10H H10H 121.0 . .
C12H C11H C10H 119.2(9) . .
C12H C11H H11H 120.4 . .
C10H C11H H11H 120.4 . .
C13H C12H C11H 118.0(8) . .
C13H C12H C14H 120.9(10) . .
C11H C12H C14H 121.1(10) . .
N2H C13H C12H 124.5(11) . .
N2H C13H H13H 117.8 . .
C12H C13H H13H 117.8 . .
C15H C14H C19H 117.3(8) . .
C15H C14H C12H 122.4(9) . .
C19H C14H C12H 120.3(9) . .
F1H C15H C16H 118.4(10) . .
F1H C15H C14H 120.8(10) . .
C16H C15H C14H 120.8(9) . .
F2H C16H C17H 119.8(10) . .
F2H C16H C15H 118.1(10) . .
C17H C16H C15H 122.0(9) . .
C16H C17H C18H 117.2(8) . .
C16H C17H C21H 121.7(9) . .
C18H C17H C21H 120.9(9) . .
F3H C18H C19H 118.3(10) . .
F3H C18H C17H 120.3(9) . .
C19H C18H C17H 121.4(9) . .
F4H C19H C18H 117.5(9) . .
F4H C19H C14H 121.4(9) . .
C18H C19H C14H 121.1(9) . .
N3H C20H C21H 123.0(11) . .
N3H C20H H20H 118.5 . .
C21H C20H H20H 118.5 . .
C20H C21H C22H 117.9(8) . .
C20H C21H C17H 122.4(10) . .
C22H C21H C17H 119.7(10) . .
C23H C22H C21H 119.8(10) . .
C23H C22H H22H 120.1 . .
C21H C22H H22H 120.1 . .
C22H C23H C24H 118.5(10) . .
C22H C23H H23H 120.7 . .
C24H C23H H23H 120.7 . .
N3H C24H C23H 121.9(10) . .
N3H C24H C25H 115.0(10) . .
C23H C24H C25H 123.0(11) . .
N4H C25H C24H 116.0(12) . .
N4H C25H H25H 122.0 . .
C24H C25H H25H 122.0 . .
C27H C26H C31H 118.7(9) . .
C27H C26H N4H 121.2(13) . .
C31H C26H N4H 120.0(13) . .
C28H C27H C26H 121.2(10) . .
C28H C27H H27H 119.4 . .
C26H C27H H27H 119.4 . .
C27H C28H C29H 119.4(11) . .
C27H C28H H28H 120.3 . .
C29H C28H H28H 120.3 . .
O2H C29H C30H 123.7(14) . .
O2H C29H C28H 116.2(14) . .
C30H C29H C28H 120.1(10) . .
C29H C30H C31H 120.6(11) . .
C29H C30H H30H 119.7 . .
C31H C30H H30H 119.7 . .
C30H C31H C26H 120.1(10) . .
C30H C31H H31H 120.0 . .
C26H C31H H31H 120.0 . .
O2H C32H H32S 109.5 . .
O2H C32H H32T 109.5 . .
H32S C32H H32T 109.5 . .
O2H C32H H32U 109.5 . .
H32S C32H H32U 109.5 . .
H32T C32H H32U 109.5 . .
C4I O1I C7I 118(2) . .
C29I O2I C32I 119.0(14) . .
C8I N1I C1I 114.4(17) . .
C8I N1I Fe4 110.1(13) . .
C1I N1I Fe4 135.3(17) . .
C13I N2I C9I 118.1(13) . .
C13I N2I Fe4 132.9(14) . .
C9I N2I Fe4 108.9(11) . .
C20I N3I C24I 117.3(12) . .
C20I N3I Fe5 127.6(11) . .
C24I N3I Fe5 115.1(9) . .
C25I N4I C26I 118.3(14) . .
C25I N4I Fe5 112.6(10) . .
C26I N4I Fe5 128.5(12) . .
C2I C1I C6I 119.4(11) . .
C2I C1I N1I 121(2) . .
C6I C1I N1I 119.6(19) . .
C1I C2I C3I 120.1(11) . .
C1I C2I H2I 120.0 . .
C3I C2I H2I 120.0 . .
C4I C3I C2I 119.8(12) . .
C4I C3I H3I 120.1 . .
C2I C3I H3I 120.1 . .
O1I C4I C3I 123(2) . .
O1I C4I C5I 116(2) . .
C3I C4I C5I 120.5(12) . .
C4I C5I C6I 119.7(12) . .
C4I C5I H5I 120.1 . .
C6I C5I H5I 120.1 . .
C5I C6I C1I 120.3(12) . .
C5I C6I H6I 119.9 . .
C1I C6I H6I 119.9 . .
O1I C7I H7IA 109.5 . .
O1I C7I H7IB 109.5 . .
H7IA C7I H7IB 109.5 . .
O1I C7I H7IC 109.5 . .
H7IA C7I H7IC 109.5 . .
H7IB C7I H7IC 109.5 . .
N1I C8I C9I 117.8(15) . .
N1I C8I H8I 121.1 . .
C9I C8I H8I 121.1 . .
N2I C9I C10I 122.7(10) . .
N2I C9I C8I 114.2(11) . .
C10I C9I C8I 123.1(12) . .
C9I C10I C11I 118.3(10) . .
C9I C10I H10I 120.8 . .
C11I C10I H10I 120.8 . .
C10I C11I C12I 119.7(10) . .
C10I C11I H11I 120.2 . .
C12I C11I H11I 120.2 . .
C13I C12I C11I 117.7(9) . .
C13I C12I C14I 121.5(12) . .
C11I C12I C14I 120.4(11) . .
N2I C13I C12I 123.5(12) . .
N2I C13I H13I 118.2 . .
C12I C13I H13I 118.2 . .
C15I C14I C19I 117.7(9) . .
C15I C14I C12I 124.1(10) . .
C19I C14I C12I 118.1(10) . .
F1I C15I C14I 121.5(11) . .
F1I C15I C16I 118.1(11) . .
C14I C15I C16I 120.3(10) . .
F2I C16I C15I 118.8(11) . .
F2I C16I C17I 119.0(11) . .
C15I C16I C17I 122.1(9) . .
C16I C17I C18I 117.4(9) . .
C16I C17I C21I 121.8(10) . .
C18I C17I C21I 120.7(10) . .
F3I C18I C19I 118.7(11) . .
F3I C18I C17I 120.8(11) . .
C19I C18I C17I 120.5(10) . .
F4I C19I C18I 118.6(12) . .
F4I C19I C14I 119.4(11) . .
C18I C19I C14I 122.0(10) . .
N3I C20I C21I 123.7(12) . .
N3I C20I H20I 118.2 . .
C21I C20I H20I 118.2 . .
C20I C21I C22I 118.0(9) . .
C20I C21I C17I 122.2(11) . .
C22I C21I C17I 119.8(11) . .
C23I C22I C21I 119.3(10) . .
C23I C22I H22I 120.3 . .
C21I C22I H22I 120.3 . .
C24I C23I C22I 118.1(10) . .
C24I C23I H23I 120.9 . .
C22I C23I H23I 120.9 . .
N3I C24I C23I 123.4(10) . .
N3I C24I C25I 113.2(10) . .
C23I C24I C25I 123.2(11) . .
N4I C25I C24I 117.4(13) . .
N4I C25I H25I 121.3 . .
C24I C25I H25I 121.3 . .
C27I C26I C31I 120.4(10) . .
C27I C26I N4I 117.6(14) . .
C31I C26I N4I 122.0(14) . .
C28I C27I C26I 120.0(10) . .
C28I C27I H27I 120.0 . .
C26I C27I H27I 120.0 . .
C27I C28I C29I 119.2(11) . .
C27I C28I H28I 120.4 . .
C29I C28I H28I 120.4 . .
O2I C29I C30I 113.7(15) . .
O2I C29I C28I 125.5(14) . .
C30I C29I C28I 120.8(10) . .
C31I C30I C29I 120.3(11) . .
C31I C30I H30I 119.9 . .
C29I C30I H30I 119.9 . .
C30I C31I C26I 119.4(11) . .
C30I C31I H31I 120.3 . .
C26I C31I H31I 120.3 . .
O2I C32I H32V 109.5 . .
O2I C32I H32W 109.5 . .
H32V C32I H32W 109.5 . .
O2I C32I H32X 109.5 . .
H32V C32I H32X 109.5 . .
H32W C32I H32X 109.5 . .
C4J O1J C7J 116.4(18) . .
C29J O2J C32J 119(2) . .
C8J N1J C1J 120.8(14) . .
C8J N1J Fe2 113.7(10) . .
C1J N1J Fe2 124.3(11) . .
C13J N2J C9J 117.8(11) . .
C13J N2J Fe2 127.5(10) . .
C9J N2J Fe2 114.7(9) . .
C20J N3J C24J 118.8(13) . .
C20J N3J Fe3 124.5(14) . .
C24J N3J Fe3 116.5(12) . .
C25J N4J C26J 122(2) . .
C25J N4J Fe3 113.0(15) . .
C26J N4J Fe3 124.8(17) . .
C2J C1J C6J 119.4(10) . .
C2J C1J N1J 117.1(15) . .
C6J C1J N1J 123.3(15) . .
C3J C2J C1J 120.8(11) . .
C3J C2J H2J 119.6 . .
C1J C2J H2J 119.6 . .
C2J C3J C4J 119.3(11) . .
C2J C3J H3J 120.3 . .
C4J C3J H3J 120.3 . .
O1J C4J C5J 126.4(18) . .
O1J C4J C3J 113.4(18) . .
C5J C4J C3J 120.0(11) . .
C6J C5J C4J 120.3(11) . .
C6J C5J H5J 119.9 . .
C4J C5J H5J 119.9 . .
C5J C6J C1J 119.9(11) . .
C5J C6J H6J 120.1 . .
C1J C6J H6J 120.1 . .
O1J C7J H7JA 109.5 . .
O1J C7J H7JB 109.5 . .
H7JA C7J H7JB 109.5 . .
O1J C7J H7JC 109.5 . .
H7JA C7J H7JC 109.5 . .
H7JB C7J H7JC 109.5 . .
N1J C8J C9J 115.5(12) . .
N1J C8J H8J 122.2 . .
C9J C8J H8J 122.2 . .
N2J C9J C10J 122.5(10) . .
N2J C9J C8J 114.8(10) . .
C10J C9J C8J 122.7(11) . .
C9J C10J C11J 118.7(10) . .
C9J C10J H10J 120.6 . .
C11J C10J H10J 120.6 . .
C12J C11J C10J 119.6(10) . .
C12J C11J H11J 120.2 . .
C10J C11J H11J 120.2 . .
C11J C12J C13J 117.6(9) . .
C11J C12J C14J 120.6(10) . .
C13J C12J C14J 121.8(11) . .
N2J C13J C12J 123.8(12) . .
N2J C13J H13J 118.1 . .
C12J C13J H13J 118.1 . .
C19J C14J C15J 116.9(9) . .
C19J C14J C12J 120.8(10) . .
C15J C14J C12J 122.4(9) . .
F1J C15J C16J 119.6(11) . .
F1J C15J C14J 119.2(11) . .
C16J C15J C14J 121.2(10) . .
F2J C16J C17J 119.8(11) . .
F2J C16J C15J 118.0(11) . .
C17J C16J C15J 122.1(10) . .
C16J C17J C18J 116.4(9) . .
C16J C17J C21J 123.3(10) . .
C18J C17J C21J 120.3(10) . .
F3J C18J C19J 117.7(11) . .
F3J C18J C17J 120.3(11) . .
C19J C18J C17J 122.1(10) . .
F4J C19J C18J 119.9(11) . .
F4J C19J C14J 118.7(11) . .
C18J C19J C14J 121.3(10) . .
N3J C20J C21J 123.4(13) . .
N3J C20J H20J 118.3 . .
C21J C20J H20J 118.3 . .
C20J C21J C22J 117.1(9) . .
C20J C21J C17J 122.3(12) . .
C22J C21J C17J 120.3(12) . .
C23J C22J C21J 120.3(11) . .
C23J C22J H22J 119.9 . .
C21J C22J H22J 119.9 . .
C22J C23J C24J 118.6(10) . .
C22J C23J H23J 120.7 . .
C24J C23J H23J 120.7 . .
N3J C24J C23J 121.7(11) . .
N3J C24J C25J 115.0(11) . .
C23J C24J C25J 123.3(12) . .
N4J C25J C24J 117.0(16) . .
N4J C25J H25J 121.5 . .
C24J C25J H25J 121.5 . .
C31J C26J C27J 119.3(11) . .
C31J C26J N4J 123(2) . .
C27J C26J N4J 118(2) . .
C28J C27J C26J 120.2(12) . .
C28J C27J H27J 119.9 . .
C26J C27J H27J 119.9 . .
C27J C28J C29J 119.9(12) . .
C27J C28J H28J 120.0 . .
C29J C28J H28J 120.0 . .
O2J C29J C28J 115(2) . .
O2J C29J C30J 125(2) . .
C28J C29J C30J 120.3(12) . .
C31J C30J C29J 119.3(12) . .
C31J C30J H30J 120.3 . .
C29J C30J H30J 120.3 . .
C30J C31J C26J 121.0(12) . .
C30J C31J H31J 119.5 . .
C26J C31J H31J 119.5 . .
O2J C32J H32Y 109.5 . .
O2J C32J H32Z 109.5 . .
H32Y C32J H32Z 109.5 . .
O2J C32J H310 109.5 . .
H32Y C32J H310 109.5 . .
H32Z C32J H310 109.5 . .
C4K O1K C7K 117(2) . .
C4K O1K C7K' 117(2) . .
C29K O2K C32K 114(2) . .
C8K N1K C1K 115.4(18) . .
C8K N1K Fe4 110.8(15) . .
C1K N1K Fe4 133.8(17) . .
C13K N2K C9K 117.4(13) . .
C13K N2K Fe4 130.0(14) . .
C9K N2K Fe4 112.6(12) . .
C20K N3K C24K 118.0(13) . .
C20K N3K Fe3 125.1(14) . .
C24K N3K Fe3 115.9(12) . .
C25K N4K C26K 122(2) . .
C25K N4K Fe3 112.7(16) . .
C26K N4K Fe3 123.3(17) . .
C2K C1K C6K 120.0(11) . .
C2K C1K N1K 118(2) . .
C6K C1K N1K 122(2) . .
C3K C2K C1K 120.1(12) . .
C3K C2K H2K 119.9 . .
C1K C2K H2K 119.9 . .
C2K C3K C4K 119.9(12) . .
C2K C3K H3K 120.0 . .
C4K C3K H3K 120.0 . .
O1K C4K C3K 118(2) . .
O1K C4K C5K 122(3) . .
C3K C4K C5K 120.2(12) . .
C6K C5K C4K 119.8(12) . .
C6K C5K H5K 120.1 . .
C4K C5K H5K 120.1 . .
C5K C6K C1K 119.9(12) . .
C5K C6K H6K 120.1 . .
C1K C6K H6K 120.1 . .
O1K C7K H7KX 109.5 . .
O1K C7K H7KY 109.5 . .
H7KX C7K H7KY 109.5 . .
O1K C7K H7KZ 109.5 . .
H7KX C7K H7KZ 109.5 . .
H7KY C7K H7KZ 109.5 . .
O1K C7K' H7KA 109.5 . .
O1K C7K' H7KB 109.5 . .
H7KA C7K' H7KB 109.5 . .
O1K C7K' H7KC 109.5 . .
H7KA C7K' H7KC 109.5 . .
H7KB C7K' H7KC 109.5 . .
N1K C8K C9K 118.2(16) . .
N1K C8K H8K 120.9 . .
C9K C8K H8K 120.9 . .
N2K C9K C10K 122.6(11) . .
N2K C9K C8K 115.0(11) . .
C10K C9K C8K 122.5(12) . .
C9K C10K C11K 118.8(10) . .
C9K C10K H10K 120.6 . .
C11K C10K H10K 120.6 . .
C10K C11K C12K 119.5(11) . .
C10K C11K H11K 120.2 . .
C12K C11K H11K 120.2 . .
C13K C12K C11K 117.3(9) . .
C13K C12K C14K 122.3(12) . .
C11K C12K C14K 120.4(12) . .
N2K C13K C12K 124.3(13) . .
N2K C13K H13K 117.8 . .
C12K C13K H13K 117.8 . .
C15K C14K C19K 116.6(10) . .
C15K C14K C12K 120.9(10) . .
C19K C14K C12K 122.5(10) . .
F1K C15K C16K 118.1(12) . .
F1K C15K C14K 120.2(12) . .
C16K C15K C14K 121.7(10) . .
F2K C16K C15K 117.2(12) . .
F2K C16K C17K 120.7(12) . .
C15K C16K C17K 122.0(10) . .
C18K C17K C16K 116.2(10) . .
C18K C17K C21K 123.2(11) . .
C16K C17K C21K 120.7(10) . .
F3K C18K C19K 116.6(12) . .
F3K C18K C17K 121.6(12) . .
C19K C18K C17K 121.9(10) . .
F4K C19K C14K 120.5(12) . .
F4K C19K C18K 117.9(12) . .
C14K C19K C18K 121.6(10) . .
N3K C20K C21K 124.3(13) . .
N3K C20K H20K 117.9 . .
C21K C20K H20K 117.9 . .
C20K C21K C22K 117.0(9) . .
C20K C21K C17K 121.4(12) . .
C22K C21K C17K 121.5(12) . .
C21K C22K C23K 120.0(11) . .
C21K C22K H22K 120.0 . .
C23K C22K H22K 120.0 . .
C24K C23K C22K 118.3(10) . .
C24K C23K H23K 120.9 . .
C22K C23K H23K 120.9 . .
N3K C24K C23K 122.5(11) . .
N3K C24K C25K 113.8(11) . .
C23K C24K C25K 123.8(12) . .
N4K C25K C24K 116.5(16) . .
N4K C25K H25K 121.7 . .
C24K C25K H25K 121.7 . .
C27K C26K C31K 119.4(11) . .
C27K C26K N4K 119(2) . .
C31K C26K N4K 121(2) . .
C26K C27K C28K 120.5(12) . .
C26K C27K H27K 119.7 . .
C28K C27K H27K 119.7 . .
C29K C28K C27K 119.9(12) . .
C29K C28K H28K 120.0 . .
C27K C28K H28K 120.0 . .
O2K C29K C28K 120(3) . .
O2K C29K C30K 120(2) . .
C28K C29K C30K 120.1(12) . .
C31K C30K C29K 119.8(12) . .
C31K C30K H30K 120.1 . .
C29K C30K H30K 120.1 . .
C30K C31K C26K 120.2(12) . .
C30K C31K H31K 119.9 . .
C26K C31K H31K 119.9 . .
O2K C32K H311 109.5 . .
O2K C32K H312 109.5 . .
H311 C32K H312 109.5 . .
O2K C32K H313 109.5 . .
H311 C32K H313 109.5 . .
H312 C32K H313 109.5 . .
C4L O1L C7L 114.3(18) . .
C29L O2L C32L 116.5(17) . .
C8L N1L C1L 118.5(15) . .
C8L N1L Fe2 112.7(11) . .
C1L N1L Fe2 128.6(12) . .
C13L N2L C9L 118.5(12) . .
C13L N2L Fe2 126.5(11) . .
C9L N2L Fe2 114.8(9) . .
C20L N3L C24L 116.6(12) . .
C20L N3L Fe7 129.3(11) . .
C24L N3L Fe7 114.0(9) . .
C25L N4L C26L 117.3(14) . .
C25L N4L Fe7 112.5(11) . .
C26L N4L Fe7 130.2(12) . .
C2L C1L C6L 118.9(10) . .
C2L C1L N1L 118.7(17) . .
C6L C1L N1L 122.4(17) . .
C3L C2L C1L 121.2(11) . .
C3L C2L H2L 119.4 . .
C1L C2L H2L 119.4 . .
C4L C3L C2L 119.6(12) . .
C4L C3L H3L 120.2 . .
C2L C3L H3L 120.2 . .
C3L C4L O1L 112.5(19) . .
C3L C4L C5L 120.2(11) . .
O1L C4L C5L 127.1(19) . .
C4L C5L C6L 120.2(12) . .
C4L C5L H5L 119.9 . .
C6L C5L H5L 119.9 . .
C5L C6L C1L 119.7(11) . .
C5L C6L H6L 120.1 . .
C1L C6L H6L 120.1 . .
O1L C7L H7LA 109.5 . .
O1L C7L H7LB 109.5 . .
H7LA C7L H7LB 109.5 . .
O1L C7L H7LC 109.5 . .
H7LA C7L H7LC 109.5 . .
H7LB C7L H7LC 109.5 . .
N1L C8L C9L 116.9(13) . .
N1L C8L H8L 121.5 . .
C9L C8L H8L 121.5 . .
N2L C9L C10L 122.5(10) . .
N2L C9L C8L 114.8(10) . .
C10L C9L C8L 122.5(11) . .
C9L C10L C11L 118.3(10) . .
C9L C10L H10L 120.8 . .
C11L C10L H10L 120.8 . .
C12L C11L C10L 119.5(10) . .
C12L C11L H11L 120.3 . .
C10L C11L H11L 120.3 . .
C11L C12L C13L 118.0(9) . .
C11L C12L C14L 121.5(10) . .
C13L C12L C14L 120.3(11) . .
N2L C13L C12L 123.0(12) . .
N2L C13L H13L 118.5 . .
C12L C13L H13L 118.5 . .
C19L C14L C15L 116.7(9) . .
C19L C14L C12L 120.4(9) . .
C15L C14L C12L 122.7(9) . .
F1L C15L C16L 119.3(11) . .
F1L C15L C14L 119.0(10) . .
C16L C15L C14L 121.6(9) . .
F2L C16L C15L 119.3(11) . .
F2L C16L C17L 118.9(10) . .
C15L C16L C17L 121.6(9) . .
C18L C17L C16L 116.7(9) . .
C18L C17L C21L 121.3(9) . .
C16L C17L C21L 121.8(9) . .
F3L C18L C19L 117.7(11) . .
F3L C18L C17L 120.8(10) . .
C19L C18L C17L 121.6(9) . .
F4L C19L C18L 118.7(11) . .
F4L C19L C14L 119.5(10) . .
C18L C19L C14L 121.7(9) . .
N3L C20L C21L 125.7(12) . .
N3L C20L H20L 117.1 . .
C21L C20L H20L 117.1 . .
C20L C21L C22L 116.3(9) . .
C20L C21L C17L 122.4(11) . .
C22L C21L C17L 121.0(10) . .
C23L C22L C21L 119.6(10) . .
C23L C22L H22L 120.2 . .
C21L C22L H22L 120.2 . .
C24L C23L C22L 119.0(10) . .
C24L C23L H23L 120.5 . .
C22L C23L H23L 120.5 . .
N3L C24L C23L 122.6(10) . .
N3L C24L C25L 113.8(10) . .
C23L C24L C25L 123.5(11) . .
N4L C25L C24L 118.0(13) . .
N4L C25L H25L 121.0 . .
C24L C25L H25L 121.0 . .
C27L C26L C31L 119.0(10) . .
C27L C26L N4L 119.0(16) . .
C31L C26L N4L 121.9(16) . .
C28L C27L C26L 120.7(11) . .
C28L C27L H27L 119.7 . .
C26L C27L H27L 119.7 . .
C27L C28L C29L 120.3(12) . .
C27L C28L H28L 119.8 . .
C29L C28L H28L 119.8 . .
O2L C29L C28L 117.2(19) . .
O2L C29L C30L 123.5(18) . .
C28L C29L C30L 119.3(11) . .
C31L C30L C29L 120.1(11) . .
C31L C30L H30L 120.0 . .
C29L C30L H30L 120.0 . .
C30L C31L C26L 120.6(11) . .
C30L C31L H31L 119.7 . .
C26L C31L H31L 119.7 . .
O2L C32L H314 109.5 . .
O2L C32L H315 109.5 . .
H314 C32L H315 109.5 . .
O2L C32L H316 109.5 . .
H314 C32L H316 109.5 . .
H315 C32L H316 109.5 . .
C4M O1M C7M 116.6(18) . .
C29M O2M C32M 117.3(19) . .
C8M N1M C1M 115.6(16) . .
C8M N1M Fe9 115.4(12) . .
C1M N1M Fe9 128.7(14) . .
C13M N2M C9M 119.1(12) . .
C13M N2M Fe9 126.5(13) . .
C9M N2M Fe9 114.1(11) . .
C20M N3M C24M 116.6(13) . .
C20M N3M Fe4 129.0(13) . .
C24M N3M Fe4 114.3(11) . .
C25M N4M C26M 114.5(16) . .
C25M N4M Fe4 112.7(13) . .
C26M N4M Fe4 132.8(15) . .
C2M C1M C6M 120.2(11) . .
C2M C1M N1M 119.4(19) . .
C6M C1M N1M 120.4(19) . .
C3M C2M C1M 120.4(11) . .
C3M C2M H2M 119.8 . .
C1M C2M H2M 119.8 . .
C2M C3M C4M 119.2(12) . .
C2M C3M H3M 120.4 . .
C4M C3M H3M 120.4 . .
O1M C4M C3M 114(2) . .
O1M C4M C5M 125(2) . .
C3M C4M C5M 121.0(11) . .
C6M C5M C4M 119.6(12) . .
C6M C5M H5M 120.2 . .
C4M C5M H5M 120.2 . .
C5M C6M C1M 119.6(11) . .
C5M C6M H6M 120.2 . .
C1M C6M H6M 120.2 . .
O1M C7M H7MA 109.5 . .
O1M C7M H7MB 109.5 . .
H7MA C7M H7MB 109.5 . .
O1M C7M H7MC 109.5 . .
H7MA C7M H7MC 109.5 . .
H7MB C7M H7MC 109.5 . .
N1M C8M C9M 115.4(14) . .
N1M C8M H8M 122.3 . .
C9M C8M H8M 122.3 . .
N2M C9M C10M 122.7(10) . .
N2M C9M C8M 114.8(11) . .
C10M C9M C8M 122.4(12) . .
C11M C10M C9M 117.2(10) . .
C11M C10M H10M 121.4 . .
C9M C10M H10M 121.4 . .
C12M C11M C10M 120.7(10) . .
C12M C11M H11M 119.6 . .
C10M C11M H11M 119.6 . .
C11M C12M C13M 118.0(9) . .
C11M C12M C14M 121.4(11) . .
C13M C12M C14M 120.5(12) . .
N2M C13M C12M 122.2(12) . .
N2M C13M H13M 118.9 . .
C12M C13M H13M 118.9 . .
C15M C14M C19M 117.7(9) . .
C15M C14M C12M 121.4(10) . .
C19M C14M C12M 120.5(10) . .
F1M C15M C16M 119.0(12) . .
F1M C15M C14M 120.0(11) . .
C16M C15M C14M 121.0(10) . .
F2M C16M C15M 118.8(12) . .
F2M C16M C17M 119.6(11) . .
C15M C16M C17M 121.6(10) . .
C18M C17M C16M 117.0(9) . .
C18M C17M C21M 122.2(10) . .
C16M C17M C21M 120.4(10) . .
F3M C18M C19M 117.2(12) . .
F3M C18M C17M 121.3(11) . .
C19M C18M C17M 121.5(10) . .
F4M C19M C18M 118.4(12) . .
F4M C19M C14M 120.6(11) . .
C18M C19M C14M 121.0(10) . .
N3M C20M C21M 125.4(13) . .
N3M C20M H20M 117.3 . .
C21M C20M H20M 117.3 . .
C20M C21M C22M 116.8(9) . .
C20M C21M C17M 122.0(12) . .
C22M C21M C17M 121.0(11) . .
C23M C22M C21M 119.2(10) . .
C23M C22M H22M 120.4 . .
C21M C22M H22M 120.4 . .
C22M C23M C24M 119.0(10) . .
C22M C23M H23M 120.5 . .
C24M C23M H23M 120.5 . .
N3M C24M C23M 122.8(11) . .
N3M C24M C25M 114.2(11) . .
C23M C24M C25M 122.9(12) . .
N4M C25M C24M 116.7(14) . .
N4M C25M H25M 121.6 . .
C24M C25M H25M 121.6 . .
C27M C26M C31M 120.1(11) . .
C27M C26M N4M 122(2) . .
C31M C26M N4M 117.9(19) . .
C28M C27M C26M 120.0(12) . .
C28M C27M H27M 120.0 . .
C26M C27M H27M 120.0 . .
C29M C28M C27M 119.5(12) . .
C29M C28M H28M 120.2 . .
C27M C28M H28M 120.2 . .
O2M C29M C28M 123(2) . .
O2M C29M C30M 116(2) . .
C28M C29M C30M 121.4(12) . .
C31M C30M C29M 118.7(12) . .
C31M C30M H30M 120.6 . .
C29M C30M H30M 120.6 . .
C30M C31M C26M 120.2(11) . .
C30M C31M H31M 119.9 . .
C26M C31M H31M 119.9 . .
O2M C32M H317 109.5 . .
O2M C32M H318 109.5 . .
H317 C32M H318 109.5 . .
O2M C32M H319 109.5 . .
H317 C32M H319 109.5 . .
H318 C32M H319 109.5 . .
C4N O1N C7N 117.2(18) . .
C29N O2N C32N 118.9(17) . .
C8N N1N C1N 117.2(15) . .
C8N N1N Fe10 111.2(11) . .
C1N N1N Fe10 131.3(13) . .
C13N N2N C9N 117.7(12) . .
C13N N2N Fe10 129.3(11) . .
C9N N2N Fe10 113.0(9) . .
C20N N3N C24N 116.7(12) . .
C20N N3N Fe5 128.9(11) . .
C24N N3N Fe5 113.7(9) . .
C25N N4N C26N 114.8(14) . .
C25N N4N Fe5 112.9(11) . .
C26N N4N Fe5 131.8(12) . .
C2N C1N C6N 119.5(10) . .
C2N C1N N1N 126.0(17) . .
C6N C1N N1N 114.5(16) . .
C3N C2N C1N 121.1(11) . .
C3N C2N H2N 119.4 . .
C1N C2N H2N 119.4 . .
C2N C3N C4N 119.0(11) . .
C2N C3N H3N 120.5 . .
C4N C3N H3N 120.5 . .
O1N C4N C5N 115.5(19) . .
O1N C4N C3N 123.9(18) . .
C5N C4N C3N 120.5(11) . .
C6N C5N C4N 119.8(12) . .
C6N C5N H5N 120.1 . .
C4N C5N H5N 120.1 . .
C5N C6N C1N 120.0(11) . .
C5N C6N H6N 120.0 . .
C1N C6N H6N 120.0 . .
O1N C7N H7NA 109.5 . .
O1N C7N H7NB 109.5 . .
H7NA C7N H7NB 109.5 . .
O1N C7N H7NC 109.5 . .
H7NA C7N H7NC 109.5 . .
H7NB C7N H7NC 109.5 . .
N1N C8N C9N 118.4(13) . .
N1N C8N H8N 120.8 . .
C9N C8N H8N 120.8 . .
N2N C9N C10N 122.9(10) . .
N2N C9N C8N 113.2(10) . .
C10N C9N C8N 123.9(11) . .
C11N C10N C9N 118.5(10) . .
C11N C10N H10N 120.8 . .
C9N C10N H10N 120.8 . .
C10N C11N C12N 119.7(10) . .
C10N C11N H11N 120.1 . .
C12N C11N H11N 120.1 . .
C13N C12N C11N 117.0(9) . .
C13N C12N C14N 120.8(11) . .
C11N C12N C14N 122.0(10) . .
N2N C13N C12N 124.2(12) . .
N2N C13N H13N 117.9 . .
C12N C13N H13N 117.9 . .
C15N C14N C19N 116.3(9) . .
C15N C14N C12N 121.0(9) . .
C19N C14N C12N 122.7(9) . .
F1N C15N C16N 118.8(11) . .
F1N C15N C14N 118.8(11) . .
C16N C15N C14N 122.4(9) . .
F2N C16N C15N 118.4(11) . .
F2N C16N C17N 120.4(10) . .
C15N C16N C17N 121.2(9) . .
C18N C17N C16N 116.5(9) . .
C18N C17N C21N 122.3(9) . .
C16N C17N C21N 121.1(9) . .
F3N C18N C19N 117.8(10) . .
F3N C18N C17N 120.1(10) . .
C19N C18N C17N 122.1(9) . .
F4N C19N C18N 119.2(11) . .
F4N C19N C14N 119.4(10) . .
C18N C19N C14N 121.4(9) . .
N3N C20N C21N 124.2(12) . .
N3N C20N H20N 117.9 . .
C21N C20N H20N 117.9 . .
C20N C21N C22N 117.7(9) . .
C20N C21N C17N 119.9(11) . .
C22N C21N C17N 122.4(10) . .
C23N C22N C21N 119.3(10) . .
C23N C22N H22N 120.3 . .
C21N C22N H22N 120.3 . .
C24N C23N C22N 118.2(10) . .
C24N C23N H23N 120.9 . .
C22N C23N H23N 120.9 . .
N3N C24N C23N 123.7(10) . .
N3N C24N C25N 112.9(10) . .
C23N C24N C25N 123.3(11) . .
N4N C25N C24N 118.1(13) . .
N4N C25N H25N 121.0 . .
C24N C25N H25N 121.0 . .
C31N C26N C27N 120.0(10) . .
C31N C26N N4N 120.6(16) . .
C27N C26N N4N 119.3(16) . .
C28N C27N C26N 120.3(11) . .
C28N C27N H27N 119.9 . .
C26N C27N H27N 119.9 . .
C29N C28N C27N 119.5(11) . .
C29N C28N H28N 120.3 . .
C27N C28N H28N 120.3 . .
O2N C29N C28N 125.5(17) . .
O2N C29N C30N 113.8(17) . .
C28N C29N C30N 120.6(11) . .
C31N C30N C29N 119.9(11) . .
C31N C30N H30N 120.1 . .
C29N C30N H30N 120.1 . .
C26N C31N C30N 119.7(11) . .
C26N C31N H31N 120.2 . .
C30N C31N H31N 120.2 . .
O2N C32N H31A 109.5 . .
O2N C32N H31O 109.5 . .
H31A C32N H31O 109.5 . .
O2N C32N H31P 109.5 . .
H31A C32N H31P 109.5 . .
H31O C32N H31P 109.5 . .
C4O O1O C7O 116.1(19) . .
C29O O2O C33O 113(3) . .
C29O O2O C32O 121(2) . .
C8O N1O C1O 117.3(15) . .
C8O N1O Fe1 112.9(11) . .
C1O N1O Fe1 129.8(12) . .
C13O N2O C9O 118.4(11) . .
C13O N2O Fe1 128.0(10) . .
C9O N2O Fe1 113.4(9) . .
C20O N3O C24O 116.9(11) . .
C20O N3O Fe6 128.3(10) . .
C24O N3O Fe6 114.0(9) . .
C25O N4O C26O 121.2(14) . .
C25O N4O Fe6 112.4(11) . .
C26O N4O Fe6 126.3(12) . .
C2O C1O C6O 118.3(10) . .
C2O C1O N1O 121.7(18) . .
C6O C1O N1O 120.1(17) . .
C3O C2O C1O 121.0(11) . .
C3O C2O H2O 119.5 . .
C1O C2O H2O 119.5 . .
C2O C3O C4O 119.9(12) . .
C2O C3O H3O 120.0 . .
C4O C3O H3O 120.0 . .
O1O C4O C5O 119(2) . .
O1O C4O C3O 120.7(19) . .
C5O C4O C3O 119.8(11) . .
C6O C5O C4O 120.2(12) . .
C6O C5O H5O 119.9 . .
C4O C5O H5O 119.9 . .
C5O C6O C1O 120.8(11) . .
C5O C6O H6O 119.6 . .
C1O C6O H6O 119.6 . .
O1O C7O H7OA 109.5 . .
O1O C7O H7OB 109.5 . .
H7OA C7O H7OB 109.5 . .
O1O C7O H7OC 109.5 . .
H7OA C7O H7OC 109.5 . .
H7OB C7O H7OC 109.5 . .
N1O C8O C9O 118.2(13) . .
N1O C8O H8O 120.9 . .
C9O C8O H8O 120.9 . .
N2O C9O C10O 122.2(10) . .
N2O C9O C8O 113.6(10) . .
C10O C9O C8O 124.2(11) . .
C9O C10O C11O 118.4(10) . .
C9O C10O H10O 120.8 . .
C11O C10O H10O 120.8 . .
C10O C11O C12O 120.1(10) . .
C10O C11O H11O 119.9 . .
C12O C11O H11O 119.9 . .
C13O C12O C11O 117.1(8) . .
C13O C12O C14O 121.0(10) . .
C11O C12O C14O 121.8(10) . .
N2O C13O C12O 123.8(11) . .
N2O C13O H13O 118.1 . .
C12O C13O H13O 118.1 . .
C15O C14O C19O 116.5(9) . .
C15O C14O C12O 122.4(9) . .
C19O C14O C12O 120.9(9) . .
F1O C15O C16O 117.8(10) . .
F1O C15O C14O 120.1(10) . .
C16O C15O C14O 122.1(9) . .
F2O C16O C15O 119.5(10) . .
F2O C16O C17O 119.8(10) . .
C15O C16O C17O 120.7(9) . .
C18O C17O C16O 117.5(9) . .
C18O C17O C21O 120.8(9) . .
C16O C17O C21O 121.6(9) . .
F3O C18O C19O 118.7(11) . .
F3O C18O C17O 120.3(10) . .
C19O C18O C17O 121.0(9) . .
F4O C19O C18O 117.5(11) . .
F4O C19O C14O 120.3(10) . .
C18O C19O C14O 122.1(9) . .
N3O C20O C21O 124.2(11) . .
N3O C20O H20O 117.9 . .
C21O C20O H20O 117.9 . .
C20O C21O C22O 117.9(9) . .
C20O C21O C17O 120.8(11) . .
C22O C21O C17O 121.1(10) . .
C23O C22O C21O 119.1(10) . .
C23O C22O H22O 120.4 . .
C21O C22O H22O 120.4 . .
C24O C23O C22O 118.3(10) . .
C24O C23O H23O 120.9 . .
C22O C23O H23O 120.9 . .
N3O C24O C23O 123.4(10) . .
N3O C24O C25O 113.1(10) . .
C23O C24O C25O 123.5(11) . .
N4O C25O C24O 119.5(13) . .
N4O C25O H25O 120.3 . .
C24O C25O H25O 120.3 . .
C27O C26O C31O 119.2(10) . .
C27O C26O N4O 121.5(18) . .
C31O C26O N4O 119.3(17) . .
C28O C27O C26O 121.4(11) . .
C28O C27O H27O 119.3 . .
C26O C27O H27O 119.3 . .
C27O C28O C29O 119.2(12) . .
C27O C28O H28O 120.4 . .
C29O C28O H28O 120.4 . .
O2O C29O C30O 122(2) . .
O2O C29O C28O 119(2) . .
C30O C29O C28O 119.7(11) . .
C29O C30O C31O 120.9(12) . .
C29O C30O H30O 119.5 . .
C31O C30O H30O 119.5 . .
C30O C31O C26O 119.5(11) . .
C30O C31O H31Q 120.3 . .
C26O C31O H31Q 120.3 . .
O2O C32O H32A 109.5 . .
O2O C32O H32B 109.5 . .
H32A C32O H32B 109.5 . .
O2O C32O H32C 109.5 . .
H32A C32O H32C 109.5 . .
H32B C32O H32C 109.5 . .
O2O C33O H33A 109.5 . .
O2O C33O H33B 109.5 . .
H33A C33O H33B 109.5 . .
O2O C33O H33C 109.5 . .
H33A C33O H33C 109.5 . .
H33B C33O H33C 109.5 . .
C4P O1P C7P 113.1(19) . .
C29P O2P C32P 116(2) . .
C8P N1P C1P 118.3(18) . .
C8P N1P Fe3 114.2(14) . .
C1P N1P Fe3 127.5(16) . .
C13P N2P C9P 118.1(13) . .
C13P N2P Fe3 129.9(13) . .
C9P N2P Fe3 111.8(11) . .
C20P N3P C24P 119.0(13) . .
C20P N3P Fe8 128.6(13) . .
C24P N3P Fe8 112.4(12) . .
C25P N4P C26P 118.1(19) . .
C25P N4P Fe8 110.3(15) . .
C26P N4P Fe8 131.5(17) . .
C6P C1P C2P 118.4(11) . .
C6P C1P N1P 120(2) . .
C2P C1P N1P 122(2) . .
C3P C2P C1P 120.6(12) . .
C3P C2P H2P 119.7 . .
C1P C2P H2P 119.7 . .
C4P C3P C2P 120.1(12) . .
C4P C3P H3P 119.9 . .
C2P C3P H3P 119.9 . .
O1P C4P C3P 117(2) . .
O1P C4P C5P 123(2) . .
C3P C4P C5P 120.0(12) . .
C6P C5P C4P 119.4(12) . .
C6P C5P H5P 120.3 . .
C4P C5P H5P 120.3 . .
C5P C6P C1P 121.5(12) . .
C5P C6P H6P 119.3 . .
C1P C6P H6P 119.3 . .
O1P C7P H7PA 109.5 . .
O1P C7P H7PB 109.5 . .
H7PA C7P H7PB 109.5 . .
O1P C7P H7PC 109.5 . .
H7PA C7P H7PC 109.5 . .
H7PB C7P H7PC 109.5 . .
N1P C8P C9P 116.9(15) . .
N1P C8P H8P 121.5 . .
C9P C8P H8P 121.5 . .
N2P C9P C10P 121.8(11) . .
N2P C9P C8P 114.4(11) . .
C10P C9P C8P 123.6(12) . .
C11P C10P C9P 119.0(10) . .
C11P C10P H10P 120.5 . .
C9P C10P H10P 120.5 . .
C10P C11P C12P 120.2(11) . .
C10P C11P H11P 119.9 . .
C12P C11P H11P 119.9 . .
C13P C12P C11P 116.2(9) . .
C13P C12P C14P 122.3(12) . .
C11P C12P C14P 121.4(11) . .
N2P C13P C12P 124.6(13) . .
N2P C13P H13P 117.7 . .
C12P C13P H13P 117.7 . .
C15P C14P C19P 115.4(9) . .
C15P C14P C12P 121.8(10) . .
C19P C14P C12P 122.8(10) . .
F1P C15P C16P 117.5(12) . .
F1P C15P C14P 120.0(12) . .
C16P C15P C14P 122.4(10) . .
F2P C16P C15P 116.8(12) . .
F2P C16P C17P 121.0(11) . .
C15P C16P C17P 122.2(10) . .
C16P C17P C18P 115.8(9) . .
C16P C17P C21P 122.3(10) . .
C18P C17P C21P 121.8(10) . .
F3P C18P C19P 118.4(12) . .
F3P C18P C17P 120.0(11) . .
C19P C18P C17P 121.6(9) . .
F4P C19P C18P 117.6(12) . .
F4P C19P C14P 119.9(11) . .
C18P C19P C14P 122.5(10) . .
N3P C20P C21P 123.9(13) . .
N3P C20P H20P 118.1 . .
C21P C20P H20P 118.1 . .
C22P C21P C20P 116.7(9) . .
C22P C21P C17P 121.4(12) . .
C20P C21P C17P 121.6(12) . .
C23P C22P C21P 120.1(11) . .
C23P C22P H22P 119.9 . .
C21P C22P H22P 119.9 . .
C22P C23P C24P 118.9(10) . .
C22P C23P H23P 120.5 . .
C24P C23P H23P 120.5 . .
N3P C24P C23P 121.4(11) . .
N3P C24P C25P 115.1(11) . .
C23P C24P C25P 123.5(12) . .
N4P C25P C24P 119.4(16) . .
N4P C25P H25P 120.3 . .
C24P C25P H25P 120.3 . .
C27P C26P C31P 119.2(11) . .
C27P C26P N4P 119(2) . .
C31P C26P N4P 122(2) . .
C26P C27P C28P 121.2(12) . .
C26P C27P H27P 119.4 . .
C28P C27P H27P 119.4 . .
C27P C28P C29P 119.3(12) . .
C27P C28P H28P 120.3 . .
C29P C28P H28P 120.3 . .
O2P C29P C28P 116(2) . .
O2P C29P C30P 124(3) . .
C28P C29P C30P 119.9(12) . .
C31P C30P C29P 120.4(12) . .
C31P C30P H30P 119.8 . .
C29P C30P H30P 119.8 . .
C30P C31P C26P 120.0(12) . .
C30P C31P H31R 120.0 . .
C26P C31P H31R 120.0 . .
O2P C32P H31S 109.5 . .
O2P C32P H31T 109.5 . .
H31S C32P H31T 109.5 . .
O2P C32P H31U 109.5 . .
H31S C32P H31U 109.5 . .
H31T C32P H31U 109.5 . .
N1S C1S C2S 172(4) . .
C1S C2S H2SA 109.5 . .
C1S C2S H2SB 109.5 . .
H2SA C2S H2SB 109.5 . .
C1S C2S H2SC 109.5 . .
H2SA C2S H2SC 109.5 . .
H2SB C2S H2SC 109.5 . .
N2S C3S C4S 174(4) . .
C3S C4S H4SA 109.5 . .
C3S C4S H4SB 109.5 . .
H4SA C4S H4SB 109.5 . .
C3S C4S H4SC 109.5 . .
H4SA C4S H4SC 109.5 . .
H4SB C4S H4SC 109.5 . .
N4S C7S C8S 163(4) . .
C7S C8S H8SA 109.5 . .
C7S C8S H8SB 109.5 . .
H8SA C8S H8SB 109.5 . .
C7S C8S H8SC 109.5 . .
H8SA C8S H8SC 109.5 . .
H8SB C8S H8SC 109.5 . .
N5S C9S C10S 173(5) . .
C9S C10S H10A 109.5 . .
C9S C10S H10Q 109.5 . .
H10A C10S H10Q 109.5 . .
C9S C10S H10R 109.5 . .
H10A C10S H10R 109.5 . .
H10Q C10S H10R 109.5 . .
N6S C11S C12S 170(7) . .
C11S C12S H12A 109.5 . .
C11S C12S H12B 109.5 . .
H12A C12S H12B 109.5 . .
C11S C12S H12C 109.5 . .
H12A C12S H12C 109.5 . .
H12B C12S H12C 109.5 . .
N7S C13S C14S 178(4) . .
C13S C14S H14A 109.5 . .
C13S C14S H14B 109.5 . .
H14A C14S H14B 109.5 . .
C13S C14S H14C 109.5 . .
H14A C14S H14C 109.5 . .
H14B C14S H14C 109.5 . .
N9S C17S C18S 168(5) . .
C17S C18S H18A 109.5 . .
C17S C18S H18B 109.5 . .
H18A C18S H18B 109.5 . .
C17S C18S H18C 109.5 . .
H18A C18S H18C 109.5 . .
H18B C18S H18C 109.5 . .
N10S C19S C20S 156(6) . .
C19S C20S H20A 109.5 . .
C19S C20S H20Q 109.5 . .
H20A C20S H20Q 109.5 . .
C19S C20S H20R 109.5 . .
H20A C20S H20R 109.5 . .
H20Q C20S H20R 109.5 . .
N11S C21S C22S 174(4) . .
C21S C22S H22A 109.5 . .
C21S C22S H22Q 109.5 . .
H22A C22S H22Q 109.5 . .
C21S C22S H22R 109.5 . .
H22A C22S H22R 109.5 . .
H22Q C22S H22R 109.5 . .
N13S C25S C26S 167(5) . .
C25S C26S H26A 109.5 . .
C25S C26S H26B 109.5 . .
H26A C26S H26B 109.5 . .
C25S C26S H26C 109.5 . .
H26A C26S H26C 109.5 . .
H26B C26S H26C 109.5 . .
N15S C29S C30S 172(7) . .
C29S C30S H30A 109.5 . .
C29S C30S H30Q 109.5 . .
H30A C30S H30Q 109.5 . .
C29S C30S H30R 109.5 . .
H30A C30S H30R 109.5 . .
H30Q C30S H30R 109.5 . .
N16S C31S C32S 150(4) . .
C31S C32S H34A 109.5 . .
C31S C32S H34B 109.5 . .
H34A C32S H34B 109.5 . .
C31S C32S H34C 109.5 . .
H34A C32S H34C 109.5 . .
H34B C32S H34C 109.5 . .
C2Z C1Z C6Z 120.0 . .
C2Z C1Z H1Z 120.0 . .
C6Z C1Z H1Z 120.0 . .
C1Z C2Z C3Z 120.0 . .
C1Z C2Z H2Z 120.0 . .
C3Z C2Z H2Z 120.0 . .
C4Z C3Z C2Z 120.0 . .
C4Z C3Z H3Z 120.0 . .
C2Z C3Z H3Z 120.0 . .
C3Z C4Z C5Z 120.0 . .
C3Z C4Z H4Z 120.0 . .
C5Z C4Z H4Z 120.0 . .
C4Z C5Z C6Z 120.0 . .
C4Z C5Z H5Z 120.0 . .
C6Z C5Z H5Z 120.0 . .
C5Z C6Z C1Z 120.0 . .
C5Z C6Z H6Z 120.0 . .
C1Z C6Z H6Z 120.0 . .
F1 B1 B3 122(2) . .
F1 B1 B7 120.0(18) . .
B3 B1 B7 57.1(13) . .
F1 B1 B6 121.6(19) . .
B3 B1 B6 108.2(18) . .
B7 B1 B6 64.1(14) . .
F1 B1 B5 124.7(18) . .
B3 B1 B5 105.1(17) . .
B7 B1 B5 109.2(18) . .
B6 B1 B5 60.0(13) . .
F1 B1 B4 120.8(19) . .
B3 B1 B4 59.4(13) . .
B7 B1 B4 107.4(16) . .
B6 B1 B4 109.4(17) . .
B5 B1 B4 59.4(13) . .
F2 B2 B12 119.8(19) . .
F2 B2 B9 123.5(19) . .
B12 B2 B9 107.0(17) . .
F2 B2 B10 125.8(18) . .
B12 B2 B10 104.8(16) . .
B9 B2 B10 62.1(14) . .
F2 B2 B11 124(2) . .
B12 B2 B11 59.7(13) . .
B9 B2 B11 105.9(17) . .
B10 B2 B11 55.7(12) . .
F2 B2 B8 119.9(18) . .
B12 B2 B8 59.5(13) . .
B9 B2 B8 60.0(13) . .
B10 B2 B8 108.3(17) . .
B11 B2 B8 106.6(16) . .
F3 B3 B7 120.6(19) . .
F3 B3 B1 123.2(19) . .
B7 B3 B1 62.0(15) . .
F3 B3 B8 115.6(19) . .
B7 B3 B8 64.4(15) . .
B1 B3 B8 114(2) . .
F3 B3 B4 118(2) . .
B7 B3 B4 114(2) . .
B1 B3 B4 62.7(14) . .
B8 B3 B4 112.2(19) . .
F3 B3 B9 115.0(19) . .
B7 B3 B9 114(2) . .
B1 B3 B9 111.7(18) . .
B8 B3 B9 61.3(13) . .
B4 B3 B9 60.3(13) . .
F4 B4 B3 126(2) . .
F4 B4 B5 122(2) . .
B3 B4 B5 104.1(19) . .
F4 B4 B9 121.4(19) . .
B3 B4 B9 61.6(13) . .
B5 B4 B9 106.5(19) . .
F4 B4 B1 122.5(18) . .
B3 B4 B1 57.9(13) . .
B5 B4 B1 59.6(13) . .
B9 B4 B1 108.9(18) . .
F4 B4 B10 121.8(18) . .
B3 B4 B10 106.8(18) . .
B5 B4 B10 55.8(13) . .
B9 B4 B10 61.6(13) . .
B1 B4 B10 104.9(18) . .
F5 B5 B10 119.4(18) . .
F5 B5 B11 119(2) . .
B10 B5 B11 59.6(13) . .
F5 B5 B6 117.8(18) . .
B10 B5 B6 111.8(18) . .
B11 B5 B6 61.9(14) . .
F5 B5 B4 122(2) . .
B10 B5 B4 63.7(14) . .
B11 B5 B4 110.2(19) . .
B6 B5 B4 110.2(18) . .
F5 B5 B1 121.5(17) . .
B10 B5 B1 112.5(18) . .
B11 B5 B1 108.8(18) . .
B6 B5 B1 59.3(13) . .
B4 B5 B1 61.1(14) . .
F6 B6 B1 124.1(18) . .
F6 B6 B5 124.7(19) . .
B1 B6 B5 60.7(14) . .
F6 B6 B11 122(2) . .
B1 B6 B11 106.1(18) . .
B5 B6 B11 57.3(13) . .
F6 B6 B12 123(2) . .
B1 B6 B12 104.7(17) . .
B5 B6 B12 103.2(16) . .
B11 B6 B12 58.6(12) . .
F6 B6 B7 123.7(18) . .
B1 B6 B7 57.5(13) . .
B5 B6 B7 104.7(18) . .
B11 B6 B7 105.7(17) . .
B12 B6 B7 59.3(12) . .
F7 B7 B3 128(2) . .
F7 B7 B1 124.6(18) . .
B3 B7 B1 60.9(14) . .
F7 B7 B8 120.5(18) . .
B3 B7 B8 60.2(14) . .
B1 B7 B8 109.9(17) . .
F7 B7 B12 118.2(19) . .
B3 B7 B12 104.9(17) . .
B1 B7 B12 106.2(17) . .
B8 B7 B12 58.8(12) . .
F7 B7 B6 118.4(19) . .
B3 B7 B6 106.6(18) . .
B1 B7 B6 58.4(13) . .
B8 B7 B6 108.8(16) . .
B12 B7 B6 60.3(13) . .
F8 B8 B3 129(2) . .
F8 B8 B12 119(2) . .
B3 B8 B12 103.1(18) . .
F8 B8 B7 121.9(18) . .
B3 B8 B7 55.4(13) . .
B12 B8 B7 61.2(13) . .
F8 B8 B9 125.2(19) . .
B3 B8 B9 61.3(14) . .
B12 B8 B9 105.3(18) . .
B7 B8 B9 106.8(17) . .
F8 B8 B2 119.8(18) . .
B3 B8 B2 105.7(18) . .
B12 B8 B2 58.4(13) . .
B7 B8 B2 107.6(17) . .
B9 B8 B2 58.8(13) . .
F9 B9 B4 123(2) . .
F9 B9 B2 121.0(19) . .
B4 B9 B2 108.4(18) . .
F9 B9 B8 120.8(19) . .
B4 B9 B8 106.9(17) . .
B2 B9 B8 61.2(14) . .
F9 B9 B3 126(2) . .
B4 B9 B3 58.0(13) . .
B2 B9 B3 104.5(18) . .
B8 B9 B3 57.4(13) . .
F9 B9 B10 123.9(18) . .
B4 B9 B10 60.2(13) . .
B2 B9 B10 59.2(13) . .
B8 B9 B10 107.0(18) . .
B3 B9 B10 103.1(17) . .
F10 B10 B11 126(2) . .
F10 B10 B5 126.9(19) . .
B11 B10 B5 60.6(14) . .
F10 B10 B2 118.1(17) . .
B11 B10 B2 62.3(14) . .
B5 B10 B2 110.0(17) . .
F10 B10 B4 120.7(19) . .
B11 B10 B4 108.3(17) . .
B5 B10 B4 60.4(13) . .
B2 B10 B4 106.3(17) . .
F10 B10 B9 115.7(18) . .
B11 B10 B9 108.4(17) . .
B5 B10 B9 107.4(17) . .
B2 B10 B9 58.7(12) . .
B4 B10 B9 58.2(13) . .
F11 B11 B10 121.8(18) . .
F11 B11 B5 126(2) . .
B10 B11 B5 59.8(14) . .
F11 B11 B12 117.8(19) . .
B10 B11 B12 109.4(19) . .
B5 B11 B12 109.0(19) . .
F11 B11 B6 119.8(19) . .
B10 B11 B6 111(2) . .
B5 B11 B6 60.8(13) . .
B12 B11 B6 62.5(13) . .
F11 B11 B2 117.5(18) . .
B10 B11 B2 62.0(14) . .
B5 B11 B2 109(2) . .
B12 B11 B2 59.1(13) . .
B6 B11 B2 111.2(18) . .
F12 B12 B2 125.1(18) . .
F12 B12 B11 120(2) . .
B2 B12 B11 61.2(13) . .
F12 B12 B8 125.0(19) . .
B2 B12 B8 62.1(14) . .
B11 B12 B8 109.8(19) . .
F12 B12 B7 119.5(17) . .
B2 B12 B7 109.6(19) . .
B11 B12 B7 106.7(18) . .
B8 B12 B7 60.0(13) . .
F12 B12 B6 114.5(18) . .
B2 B12 B6 109.9(17) . .
B11 B12 B6 58.8(12) . .
B8 B12 B6 109.9(18) . .
B7 B12 B6 60.4(13) . .
F13 B13 B15 123(2) . .
F13 B13 B19 121.5(18) . .
B15 B13 B19 57.2(13) . .
F13 B13 B18 121.0(18) . .
B15 B13 B18 107.8(18) . .
B19 B13 B18 63.7(14) . .
F13 B13 B17 122.7(18) . .
B15 B13 B17 105.1(16) . .
B19 B13 B17 109.2(18) . .
B18 B13 B17 60.2(13) . .
F13 B13 B16 120.3(19) . .
B15 B13 B16 59.4(13) . .
B19 B13 B16 107.6(16) . .
B18 B13 B16 109.6(17) . .
B17 B13 B16 59.6(13) . .
F14 B14 B24 121.8(19) . .
F14 B14 B21 123.6(18) . .
B24 B14 B21 106.9(17) . .
F14 B14 B22 122.3(18) . .
B24 B14 B22 104.8(16) . .
B21 B14 B22 62.4(14) . .
F14 B14 B23 122(2) . .
B24 B14 B23 59.7(12) . .
B21 B14 B23 106.2(17) . .
B22 B14 B23 55.7(12) . .
F14 B14 B20 123.6(18) . .
B24 B14 B20 59.1(12) . .
B21 B14 B20 59.9(13) . .
B22 B14 B20 108.2(17) . .
B23 B14 B20 106.2(16) . .
F15 B15 B19 119.8(19) . .
F15 B15 B13 121.9(18) . .
B19 B15 B13 62.1(14) . .
F15 B15 B20 116.4(19) . .
B19 B15 B20 64.6(15) . .
B13 B15 B20 114(2) . .
F15 B15 B16 118(2) . .
B19 B15 B16 114(2) . .
B13 B15 B16 62.7(14) . .
B20 B15 B16 112.4(19) . .
F15 B15 B21 115.9(18) . .
B19 B15 B21 114(2) . .
B13 B15 B21 112.1(18) . .
B20 B15 B21 61.2(13) . .
B16 B15 B21 60.7(13) . .
F16 B16 B15 127(2) . .
F16 B16 B17 121.3(19) . .
B15 B16 B17 103.7(18) . .
F16 B16 B21 121.6(18) . .
B15 B16 B21 61.4(13) . .
B17 B16 B21 106.5(18) . .
F16 B16 B13 123.3(18) . .
B15 B16 B13 57.9(13) . .
B17 B16 B13 59.2(13) . .
B21 B16 B13 108.8(17) . .
F16 B16 B22 120.6(18) . .
B15 B16 B22 106.5(18) . .
B17 B16 B22 55.7(13) . .
B21 B16 B22 61.8(13) . .
B13 B16 B22 104.5(18) . .
F17 B17 B22 121.1(18) . .
F17 B17 B23 121(2) . .
B22 B17 B23 59.8(13) . .
F17 B17 B18 117.1(17) . .
B22 B17 B18 111.7(18) . .
B23 B17 B18 61.6(14) . .
F17 B17 B13 119.8(17) . .
B22 B17 B13 112.3(18) . .
B23 B17 B13 108.6(18) . .
B18 B17 B13 59.4(13) . .
F17 B17 B16 122.0(19) . .
B22 B17 B16 63.4(14) . .
B23 B17 B16 110.0(18) . .
B18 B17 B16 110.3(18) . .
B13 B17 B16 61.2(14) . .
F18 B18 B13 122.9(18) . .
F18 B18 B17 124.9(18) . .
B13 B18 B17 60.4(14) . .
F18 B18 B23 124(2) . .
B13 B18 B23 106.0(17) . .
B17 B18 B23 57.3(12) . .
F18 B18 B19 122.5(17) . .
B13 B18 B19 57.9(13) . .
B17 B18 B19 105.0(18) . .
B23 B18 B19 105.8(16) . .
F18 B18 B24 123.7(19) . .
B13 B18 B24 104.7(17) . .
B17 B18 B24 103.2(16) . .
B23 B18 B24 58.6(12) . .
B19 B18 B24 59.2(12) . .
F19 B19 B15 128(2) . .
F19 B19 B13 122.2(17) . .
B15 B19 B13 60.7(14) . .
F19 B19 B20 122.8(18) . .
B15 B19 B20 59.9(13) . .
B13 B19 B20 109.5(17) . .
F19 B19 B24 120.5(19) . .
B15 B19 B24 104.2(17) . .
B13 B19 B24 106.2(17) . .
B20 B19 B24 58.4(12) . .
F19 B19 B18 117.7(17) . .
B15 B19 B18 106.4(18) . .
B13 B19 B18 58.4(13) . .
B20 B19 B18 108.7(16) . .
B24 B19 B18 60.7(13) . .
F20 B20 B15 128(2) . .
F20 B20 B24 121(2) . .
B15 B20 B24 103.1(18) . .
F20 B20 B21 123.4(18) . .
B15 B20 B21 61.4(14) . .
B24 B20 B21 105.5(18) . .
F20 B20 B19 122.6(18) . .
B15 B20 B19 55.5(12) . .
B24 B20 B19 61.1(13) . .
B21 B20 B19 107.0(17) . .
F20 B20 B14 120.7(18) . .
B15 B20 B14 105.3(18) . .
B24 B20 B14 58.5(13) . .
B21 B20 B14 58.7(13) . .
B19 B20 B14 107.5(17) . .
F21 B21 B14 119.6(18) . .
F21 B21 B16 125(2) . .
B14 B21 B16 108.1(18) . .
F21 B21 B20 119.4(18) . .
B14 B21 B20 61.4(13) . .
B16 B21 B20 106.9(16) . .
F21 B21 B15 127(2) . .
B14 B21 B15 104.4(17) . .
B16 B21 B15 57.9(12) . .
B20 B21 B15 57.4(12) . .
F21 B21 B22 124.8(18) . .
B14 B21 B22 59.1(13) . .
B16 B21 B22 59.7(13) . .
B20 B21 B22 106.8(17) . .
B15 B21 B22 102.3(16) . .
F22 B22 B17 127.3(19) . .
F22 B22 B23 126(2) . .
B17 B22 B23 60.6(13) . .
F22 B22 B14 117.5(17) . .
B17 B22 B14 110.3(17) . .
B23 B22 B14 62.3(14) . .
F22 B22 B16 120.2(19) . .
B17 B22 B16 60.8(13) . .
B23 B22 B16 108.6(17) . .
B14 B22 B16 106.7(17) . .
F22 B22 B21 114.9(17) . .
B17 B22 B21 108.0(17) . .
B23 B22 B21 108.2(17) . .
B14 B22 B21 58.5(12) . .
B16 B22 B21 58.5(13) . .
F23 B23 B22 122.0(19) . .
F23 B23 B17 125(2) . .
B22 B23 B17 59.6(14) . .
F23 B23 B18 119.4(18) . .
B22 B23 B18 111(2) . .
B17 B23 B18 61.1(13) . .
F23 B23 B24 118(2) . .
B22 B23 B24 109.3(19) . .
B17 B23 B24 109.4(19) . .
B18 B23 B24 62.9(13) . .
F23 B23 B14 117.6(18) . .
B22 B23 B14 61.9(14) . .
B17 B23 B14 109(2) . .
B18 B23 B14 111.6(18) . .
B24 B23 B14 59.0(13) . .
F24 B24 B14 123.5(18) . .
F24 B24 B20 124.5(18) . .
B14 B24 B20 62.5(13) . .
F24 B24 B23 120(2) . .
B14 B24 B23 61.3(13) . .
B20 B24 B23 110.0(19) . .
F24 B24 B19 120.6(17) . .
B14 B24 B19 110.1(19) . .
B20 B24 B19 60.5(13) . .
B23 B24 B19 106.4(18) . .
F24 B24 B18 115.7(17) . .
B14 B24 B18 109.8(17) . .
B20 B24 B18 110.0(18) . .
B23 B24 B18 58.5(12) . .
B19 B24 B18 60.1(13) . .
F25 B25 B27 120(2) . .
F25 B25 B31 120(2) . .
B27 B25 B31 56.9(13) . .
F25 B25 B30 123(2) . .
B27 B25 B30 108.3(19) . .
B31 B25 B30 64.5(14) . .
F25 B25 B29 125(2) . .
B27 B25 B29 105.0(17) . .
B31 B25 B29 109.3(18) . .
B30 B25 B29 59.9(14) . .
F25 B25 B28 119(2) . .
B27 B25 B28 59.5(13) . .
B31 B25 B28 107.5(17) . .
B30 B25 B28 109.6(18) . .
B29 B25 B28 59.4(13) . .
F26 B26 B36 120(2) . .
F26 B26 B34 126(2) . .
B36 B26 B34 104.6(17) . .
F26 B26 B33 123(2) . .
B36 B26 B33 106.9(18) . .
B34 B26 B33 62.2(14) . .
F26 B26 B35 124(2) . .
B36 B26 B35 59.7(13) . .
B34 B26 B35 55.5(13) . .
B33 B26 B35 105.9(18) . .
F26 B26 B32 121(2) . .
B36 B26 B32 59.3(13) . .
B34 B26 B32 107.8(18) . .
B33 B26 B32 59.7(14) . .
B35 B26 B32 106.2(17) . .
F27 B27 B31 120(2) . .
F27 B27 B25 123(2) . .
B31 B27 B25 62.2(15) . .
F27 B27 B32 116(2) . .
B31 B27 B32 64.7(15) . .
B25 B27 B32 114(2) . .
F27 B27 B28 118(2) . .
B31 B27 B28 114(2) . .
B25 B27 B28 62.6(14) . .
B32 B27 B28 112(2) . .
F27 B27 B33 115(2) . .
B31 B27 B33 115(2) . .
B25 B27 B33 112.1(19) . .
B32 B27 B33 61.3(14) . .
B28 B27 B33 60.6(13) . .
F28 B28 B27 126(2) . .
F28 B28 B29 121(2) . .
B27 B28 B29 103.9(19) . .
F28 B28 B33 122(2) . .
B27 B28 B33 61.6(14) . .
B29 B28 B33 106.7(19) . .
F28 B28 B25 122(2) . .
B27 B28 B25 57.9(13) . .
B29 B28 B25 59.5(13) . .
B33 B28 B25 109.2(18) . .
F28 B28 B34 122(2) . .
B27 B28 B34 106.5(19) . .
B29 B28 B34 55.6(13) . .
B33 B28 B34 61.8(14) . .
B25 B28 B34 104.7(18) . .
F29 B29 B34 119(2) . .
F29 B29 B35 121(2) . .
B34 B29 B35 59.6(14) . .
F29 B29 B30 119(2) . .
B34 B29 B30 112.2(19) . .
B35 B29 B30 62.0(14) . .
F29 B29 B28 121(2) . .
B34 B29 B28 63.9(14) . .
B35 B29 B28 110.2(19) . .
B30 B29 B28 110.6(19) . .
F29 B29 B25 121(2) . .
B34 B29 B25 112.6(19) . .
B35 B29 B25 108.7(19) . .
B30 B29 B25 59.4(13) . .
B28 B29 B25 61.1(14) . .
F30 B30 B25 126(2) . .
F30 B30 B29 128(2) . .
B25 B30 B29 60.7(14) . .
F30 B30 B35 122(2) . .
B25 B30 B35 106.0(18) . .
B29 B30 B35 57.3(13) . .
F30 B30 B31 122(2) . .
B25 B30 B31 57.5(13) . .
B29 B30 B31 104.5(18) . .
B35 B30 B31 105.1(17) . .
F30 B30 B36 120(2) . .
B25 B30 B36 104.2(18) . .
B29 B30 B36 102.8(17) . .
B35 B30 B36 58.2(13) . .
B31 B30 B36 58.9(13) . .
F31 B31 B27 129(2) . .
F31 B31 B25 124(2) . .
B27 B31 B25 60.9(15) . .
F31 B31 B32 121(2) . .
B27 B31 B32 60.0(14) . .
B25 B31 B32 109.6(18) . .
F31 B31 B36 119(2) . .
B27 B31 B36 104.5(18) . .
B25 B31 B36 106.0(18) . .
B32 B31 B36 58.5(13) . .
F31 B31 B30 118(2) . .
B27 B31 B30 106.3(19) . .
B25 B31 B30 58.0(13) . .
B32 B31 B30 108.7(17) . .
B36 B31 B30 60.6(13) . .
F32 B32 B27 129(2) . .
F32 B32 B36 119(2) . .
B27 B32 B36 103.2(19) . .
F32 B32 B33 125(2) . .
B27 B32 B33 61.6(14) . .
B36 B32 B33 105.8(19) . .
F32 B32 B31 121(2) . .
B27 B32 B31 55.3(13) . .
B36 B32 B31 61.4(14) . .
B33 B32 B31 107.2(18) . .
F32 B32 B26 120(2) . .
B27 B32 B26 106.0(19) . .
B36 B32 B26 58.4(14) . .
B33 B32 B26 59.2(13) . .
B31 B32 B26 107.9(18) . .
F33 B33 B28 122(2) . .
F33 B33 B26 122(2) . .
B28 B33 B26 107.8(18) . .
F33 B33 B32 122(2) . .
B28 B33 B32 106.4(17) . .
B26 B33 B32 61.1(14) . .
F33 B33 B27 127(2) . .
B28 B33 B27 57.8(13) . .
B26 B33 B27 103.9(18) . .
B32 B33 B27 57.1(13) . .
F33 B33 B34 123(2) . .
B28 B33 B34 59.8(13) . .
B26 B33 B34 58.9(13) . .
B32 B33 B34 106.3(18) . .
B27 B33 B34 102.2(17) . .
F34 B34 B29 128(2) . .
F34 B34 B35 128(2) . .
B29 B34 B35 60.8(14) . .
F34 B34 B26 117(2) . .
B29 B34 B26 110.4(18) . .
B35 B34 B26 62.3(14) . .
F34 B34 B28 119(2) . .
B29 B34 B28 60.5(14) . .
B35 B34 B28 108.5(18) . .
B26 B34 B28 106.7(17) . .
F34 B34 B33 113.2(19) . .
B29 B34 B33 107.8(18) . .
B35 B34 B33 108.6(18) . .
B26 B34 B33 58.9(13) . .
B28 B34 B33 58.4(13) . .
F35 B35 B34 123(2) . .
F35 B35 B29 124(2) . .
B34 B35 B29 59.6(15) . .
F35 B35 B36 118(2) . .
B34 B35 B36 109(2) . .
B29 B35 B36 109(2) . .
F35 B35 B30 117(2) . .
B34 B35 B30 111(2) . .
B29 B35 B30 60.7(14) . .
B36 B35 B30 63.3(13) . .
F35 B35 B26 120(2) . .
B34 B35 B26 62.2(14) . .
B29 B35 B26 109(2) . .
B36 B35 B26 59.1(13) . .
B30 B35 B26 112.1(19) . .
F36 B36 B26 125(2) . .
F36 B36 B35 122(2) . .
B26 B36 B35 61.2(13) . .
F36 B36 B32 124(2) . .
B26 B36 B32 62.3(14) . .
B35 B36 B32 109.7(19) . .
F36 B36 B31 119(2) . .
B26 B36 B31 110.0(19) . .
B35 B36 B31 106.5(18) . .
B32 B36 B31 60.1(14) . .
F36 B36 B30 115.5(19) . .
B26 B36 B30 109.9(18) . .
B35 B36 B30 58.5(13) . .
B32 B36 B30 109.8(19) . .
B31 B36 B30 60.4(13) . .
F37 B37 B38 123(3) . .
F37 B37 B40 120(3) . .
B38 B37 B40 109(4) . .
F37 B37 B42 115(3) . .
B38 B37 B42 68(2) . .
B40 B37 B42 110(3) . .
F37 B37 B39 123(3) . .
B38 B37 B39 62(2) . .
B40 B37 B39 60(2) . .
B42 B37 B39 117(3) . .
F37 B37 B41 117(3) . .
B38 B37 B41 110(3) . .
B40 B37 B41 60(2) . .
B42 B37 B41 57.6(19) . .
B39 B37 B41 110(3) . .
F38 B38 B37 125(3) . .
F38 B38 B39 125(2) . .
B37 B38 B39 62(2) . .
F38 B38 B42 118(3) . .
B37 B38 B42 58.2(19) . .
B39 B38 B42 110(3) . .
F38 B38 B41 119(3) . 2_556
B37 B38 B41 111(3) . 2_556
B39 B38 B41 61(2) . 2_556
B42 B38 B41 111(3) . 2_556
F38 B38 B40 118(3) . 2_556
B37 B38 B40 109(2) . 2_556
B39 B38 B40 106(3) . 2_556
B42 B38 B40 65.2(19) . 2_556
B41 B38 B40 56(2) 2_556 2_556
F39 B39 B40 125(3) . .
F39 B39 B38 122(3) . .
B40 B39 B38 104(2) . .
F39 B39 B37 126(3) . .
B40 B39 B37 59.0(19) . .
B38 B39 B37 56(2) . .
F39 B39 B41 118(2) . 2_556
B40 B39 B41 107(2) . 2_556
B38 B39 B41 63(2) . 2_556
B37 B39 B41 108(3) . 2_556
F39 B39 B42 117(3) . 2_556
B40 B39 B42 67(2) . 2_556
B38 B39 B42 107(3) . 2_556
B37 B39 B42 113(2) . 2_556
B41 B39 B42 53.7(19) 2_556 2_556
F40 B40 B37 123(3) . .
F40 B40 B39 121(2) . .
B37 B40 B39 61(2) . .
F40 B40 B41 120(3) . .
B37 B40 B41 62(2) . .
B39 B40 B41 112(3) . .
F40 B40 B38 121(3) . 2_556
B37 B40 B38 109(3) . 2_556
B39 B40 B38 107(3) . 2_556
B41 B40 B38 62(2) . 2_556
F40 B40 B42 120(3) . 2_556
B37 B40 B42 109(3) . 2_556
B39 B40 B42 61(2) . 2_556
B41 B40 B42 109(3) . 2_556
B38 B40 B42 57.2(19) 2_556 2_556
F41 B41 B42 115(3) . .
F41 B41 B40 124(3) . .
B42 B41 B40 108(2) . .
F41 B41 B37 123(3) . .
B42 B41 B37 59(2) . .
B40 B41 B37 57.2(18) . .
F41 B41 B39 122(2) . 2_556
B42 B41 B39 65(2) . 2_556
B40 B41 B39 106(3) . 2_556
B37 B41 B39 106(2) . 2_556
F41 B41 B38 126(3) . 2_556
B42 B41 B38 110(3) . 2_556
B40 B41 B38 62(2) . 2_556
B37 B41 B38 106(2) . 2_556
B39 B41 B38 56(2) 2_556 2_556
F42 B42 B41 134(3) . .
F42 B42 B37 133(3) . .
B41 B42 B37 64(2) . .
F42 B42 B38 119(3) . .
B41 B42 B38 105(3) . .
B37 B42 B38 54.2(19) . .
F42 B42 B39 120(3) . 2_556
B41 B42 B39 61(2) . 2_556
B37 B42 B39 107(3) . 2_556
B38 B42 B39 100(3) . 2_556
F42 B42 B40 114(3) . 2_556
B41 B42 B40 101(3) . 2_556
B37 B42 B40 100(3) . 2_556
B38 B42 B40 57.7(19) . 2_556
B39 B42 B40 51.9(18) 2_556 2_556
F43 B43 B46 126(4) . .
F43 B43 B45 118(4) . .
B46 B43 B45 67(3) . .
F43 B43 B47 118(3) . .
B46 B43 B47 64(4) . .
B45 B43 B47 120(4) . .
F43 B43 B44 118(4) . .
B46 B43 B44 109(3) . .
B45 B43 B44 58(3) . .
B47 B43 B44 109(4) . .
F43 B43 B48 120(3) . .
B46 B43 B48 106(4) . .
B45 B43 B48 107(3) . .
B47 B43 B48 58(3) . .
B44 B43 B48 58(3) . .
F44 B44 B45 123(5) . .
F44 B44 B46 126(5) . 2_566
B45 B44 B46 107(5) . 2_566
F44 B44 B48 119(4) . .
B45 B44 B48 107(4) . .
B46 B44 B48 54(3) 2_566 .
F44 B44 B43 124(4) . .
B45 B44 B43 54(3) . .
B46 B44 B43 100(4) 2_566 .
B48 B44 B43 62(3) . .
F44 B44 B47 130(4) . 2_566
B45 B44 B47 63(3) . 2_566
B46 B44 B47 56(3) 2_566 2_566
B48 B44 B47 101(4) . 2_566
B43 B44 B47 100(4) . 2_566
F45 B45 B43 132(4) . .
F45 B45 B44 126(5) . .
B43 B45 B44 68(3) . .
F45 B45 B46 124(5) . .
B43 B45 B46 56(3) . .
B44 B45 B46 108(4) . .
F45 B45 B47 117(3) . 2_566
B43 B45 B47 110(4) . 2_566
B44 B45 B47 64(3) . 2_566
B46 B45 B47 96(4) . 2_566
F45 B45 B48 113(4) . 2_566
B43 B45 B48 101(4) . 2_566
B44 B45 B48 108(4) . 2_566
B46 B45 B48 52(3) . 2_566
B47 B45 B48 55(2) 2_566 2_566
F46 B46 B43 118(4) . .
F46 B46 B48 113(4) . 2_566
B43 B46 B48 115(4) . 2_566
F46 B46 B47 123(3) . .
B43 B46 B47 59(3) . .
B48 B46 B47 117(4) 2_566 .
F46 B46 B44 118(5) . 2_566
B43 B46 B44 116(5) . 2_566
B48 B46 B44 65(3) 2_566 2_566
B47 B46 B44 66(3) . 2_566
F46 B46 B45 115(4) . .
B43 B46 B45 57(3) . .
B48 B46 B45 67(3) 2_566 .
B47 B46 B45 108(4) . .
B44 B46 B45 119(4) 2_566 .
F47 B47 B43 126(4) . .
F47 B47 B46 125(4) . .
B43 B47 B46 56(3) . .
F47 B47 B48 124(3) . .
B43 B47 B48 68(3) . .
B46 B47 B48 107(4) . .
F47 B47 B45 118(4) . 2_566
B43 B47 B45 113(4) . 2_566
B46 B47 B45 100(3) . 2_566
B48 B47 B45 63(3) . 2_566
F47 B47 B44 116(4) . 2_566
B43 B47 B44 107(3) . 2_566
B46 B47 B44 58(3) . 2_566
B48 B47 B44 106(3) . 2_566
B45 B47 B44 53(2) 2_566 2_566
F48 B48 B46 133(4) . 2_566
F48 B48 B47 115(3) . .
B46 B48 B47 109(4) 2_566 .
F48 B48 B44 119(4) . .
B46 B48 B44 61(3) 2_566 .
B47 B48 B44 107(4) . .
F48 B48 B43 116(3) . .
B46 B48 B43 104(3) 2_566 .
B47 B48 B43 54(3) . .
B44 B48 B43 60(3) . .
F48 B48 B45 127(4) . 2_566
B46 B48 B45 60(3) 2_566 2_566
B47 B48 B45 62(3) . 2_566
B44 B48 B45 111(3) . 2_566
B43 B48 B45 103(4) . 2_566
F49 B49 B51 121.6 . .
F49 B49 B55 121.9 . .
B51 B49 B55 60.8 . .
F49 B49 B52 121.0 . .
B51 B49 B52 60.2 . .
B55 B49 B52 108.9 . .
F49 B49 B53 121.3 . .
B51 B49 B53 108.3 . .
B55 B49 B53 107.8 . .
B52 B49 B53 60.3 . .
F49 B49 B54 121.6 . .
B51 B49 B54 108.6 . .
B55 B49 B54 59.8 . .
B52 B49 B54 108.4 . .
B53 B49 B54 59.8 . .
F50 B50 B57 121.3 . .
F50 B50 B58 121.8 . .
B57 B50 B58 60.3 . .
F50 B50 B56 121.6 . .
B57 B50 B56 60.2 . .
B58 B50 B56 108.1 . .
F50 B50 B59 121.9 . .
B57 B50 B59 108.2 . .
B58 B50 B59 59.8 . .
B56 B50 B59 107.8 . .
F50 B50 B60 121.9 . .
B57 B50 B60 108.2 . .
B58 B50 B60 107.6 . .
B56 B50 B60 60.0 . .
B59 B50 B60 59.7 . .
F51 B51 B49 121.9 . .
F51 B51 B52 121.7 . .
B49 B51 B52 60.1 . .
F51 B51 B57 121.5 . .
B49 B51 B57 108.0 . .
B52 B51 B57 60.0 . .
F51 B51 B56 121.6 . .
B49 B51 B56 107.8 . .
B52 B51 B56 108.1 . .
B57 B51 B56 60.2 . .
F51 B51 B55 121.9 . .
B49 B51 B55 59.7 . .
B52 B51 B55 107.9 . .
B57 B51 B55 108.1 . .
B56 B51 B55 60.0 . .
F52 B52 B58 121.3 . .
F52 B52 B49 122.1 . .
B58 B52 B49 107.7 . .
F52 B52 B57 121.9 . .
B58 B52 B57 60.3 . .
B49 B52 B57 107.7 . .
F52 B52 B51 122.3 . .
B58 B52 B51 108.1 . .
B49 B52 B51 59.7 . .
B57 B52 B51 60.0 . .
F52 B52 B53 121.6 . .
B58 B52 B53 59.6 . .
B49 B52 B53 60.0 . .
B57 B52 B53 107.8 . .
B51 B52 B53 107.7 . .
F53 B53 B58 122.4 . .
F53 B53 B59 120.9 . .
B58 B53 B59 60.2 . .
F53 B53 B54 120.3 . .
B58 B53 B54 108.6 . .
B59 B53 B54 60.5 . .
F53 B53 B49 121.7 . .
B58 B53 B49 107.7 . .
B59 B53 B49 108.3 . .
B54 B53 B49 60.1 . .
F53 B53 B52 122.7 . .
B58 B53 B52 59.9 . .
B59 B53 B52 108.2 . .
B54 B53 B52 108.3 . .
B49 B53 B52 59.8 . .
F54 B54 B55 122.1 . .
F54 B54 B53 121.0 . .
B55 B54 B53 108.1 . .
F54 B54 B60 122.7 . .
B55 B54 B60 60.2 . .
B53 B54 B60 107.6 . .
F54 B54 B49 121.5 . .
B55 B54 B49 59.8 . .
B53 B54 B49 60.1 . .
B60 B54 B49 107.6 . .
F54 B54 B59 121.9 . .
B55 B54 B59 108.1 . .
B53 B54 B59 59.7 . .
B60 B54 B59 59.8 . .
B49 B54 B59 107.6 . .
F55 B55 B54 121.9 . .
F55 B55 B49 121.7 . .
B54 B55 B49 60.4 . .
F55 B55 B60 122.3 . .
B54 B55 B60 60.2 . .
B49 B55 B60 108.0 . .
F55 B55 B56 121.8 . .
B54 B55 B56 108.2 . .
B49 B55 B56 107.3 . .
B60 B55 B56 60.0 . .
F55 B55 B51 121.4 . .
B54 B55 B51 108.0 . .
B49 B55 B51 59.5 . .
B60 B55 B51 107.7 . .
B56 B55 B51 59.6 . .
F56 B56 B51 121.6 . .
F56 B56 B50 122.2 . .
B51 B56 B50 107.8 . .
F56 B56 B57 122.3 . .
B51 B56 B57 59.9 . .
B50 B56 B57 59.7 . .
F56 B56 B60 121.4 . .
B51 B56 B60 108.2 . .
B50 B56 B60 60.1 . .
B57 B56 B60 108.0 . .
F56 B56 B55 121.0 . .
B51 B56 B55 60.4 . .
B50 B56 B55 108.0 . .
B57 B56 B55 108.2 . .
B60 B56 B55 59.9 . .
F57 B57 B50 121.1 . .
F57 B57 B52 122.0 . .
B50 B57 B52 108.0 . .
F57 B57 B51 122.3 . .
B50 B57 B51 108.1 . .
B52 B57 B51 60.0 . .
F57 B57 B56 121.9 . .
B50 B57 B56 60.1 . .
B52 B57 B56 107.9 . .
B51 B57 B56 59.9 . .
F57 B57 B58 121.6 . .
B50 B57 B58 59.9 . .
B52 B57 B58 59.8 . .
B51 B57 B58 107.7 . .
B56 B57 B58 107.8 . .
F58 B58 B53 121.4 . .
F58 B58 B52 120.4 . .
B53 B58 B52 60.5 . .
F58 B58 B59 122.4 . .
B53 B58 B59 59.9 . .
B52 B58 B59 108.5 . .
F58 B58 B50 122.6 . .
B53 B58 B50 108.1 . .
B52 B58 B50 108.0 . .
B59 B58 B50 60.3 . .
F58 B58 B57 121.3 . .
B53 B58 B57 108.2 . .
B52 B58 B57 59.9 . .
B59 B58 B57 108.2 . .
B50 B58 B57 59.8 . .
F59 B59 B53 122.1 . .
F59 B59 B58 122.4 . .
B53 B59 B58 59.9 . .
F59 B59 B60 121.2 . .
B53 B59 B60 107.8 . .
B58 B59 B60 108.1 . .
F59 B59 B50 121.9 . .
B53 B59 B50 107.8 . .
B58 B59 B50 59.9 . .
B60 B59 B50 60.2 . .
F59 B59 B54 121.4 . .
B53 B59 B54 59.8 . .
B58 B59 B54 107.8 . .
B60 B59 B54 59.9 . .
B50 B59 B54 107.9 . .
F60 B60 B59 120.5 . .
F60 B60 B54 122.3 . .
B59 B60 B54 60.3 . .
F60 B60 B55 123.2 . .
B59 B60 B55 108.0 . .
B54 B60 B55 59.6 . .
F60 B60 B56 122.1 . .
B59 B60 B56 108.0 . .
B54 B60 B56 107.8 . .
B55 B60 B56 60.1 . .
F60 B60 B50 120.5 . .
B59 B60 B50 60.1 . .
B54 B60 B50 108.1 . .
B55 B60 B50 108.0 . .
B56 B60 B50 59.9 . .
F61 B61 B63 121.6 . .
F61 B61 B67 121.9 . .
B63 B61 B67 60.8 . .
F61 B61 B64 121.0 . .
B63 B61 B64 60.2 . .
B67 B61 B64 108.9 . .
F61 B61 B65 121.3 . .
B63 B61 B65 108.3 . .
B67 B61 B65 107.8 . .
B64 B61 B65 60.3 . .
F61 B61 B66 121.6 . .
B63 B61 B66 108.6 . .
B67 B61 B66 59.8 . .
B64 B61 B66 108.4 . .
B65 B61 B66 59.8 . .
F62 B62 B69 121.3 . .
F62 B62 B70 121.8 . .
B69 B62 B70 60.3 . .
F62 B62 B68 121.6 . .
B69 B62 B68 60.2 . .
B70 B62 B68 108.1 . .
F62 B62 B71 121.9 . .
B69 B62 B71 108.2 . .
B70 B62 B71 59.8 . .
B68 B62 B71 107.8 . .
F62 B62 B72 121.9 . .
B69 B62 B72 108.2 . .
B70 B62 B72 107.6 . .
B68 B62 B72 60.0 . .
B71 B62 B72 59.7 . .
F63 B63 B61 121.9 . .
F63 B63 B69 121.5 . .
B61 B63 B69 108.0 . .
F63 B63 B64 121.7 . .
B61 B63 B64 60.1 . .
B69 B63 B64 60.0 . .
F63 B63 B68 121.7 . .
B61 B63 B68 107.8 . .
B69 B63 B68 60.2 . .
B64 B63 B68 108.1 . .
F63 B63 B67 121.9 . .
B61 B63 B67 59.7 . .
B69 B63 B67 108.1 . .
B64 B63 B67 107.9 . .
B68 B63 B67 60.0 . .
F64 B64 B70 121.3 . .
F64 B64 B61 122.1 . .
B70 B64 B61 107.7 . .
F64 B64 B69 121.9 . .
B70 B64 B69 60.3 . .
B61 B64 B69 107.7 . .
F64 B64 B63 122.3 . .
B70 B64 B63 108.1 . .
B61 B64 B63 59.7 . .
B69 B64 B63 60.0 . .
F64 B64 B65 121.6 . .
B70 B64 B65 59.6 . .
B61 B64 B65 60.0 . .
B69 B64 B65 107.8 . .
B63 B64 B65 107.7 . .
F65 B65 B70 122.4 . .
F65 B65 B71 120.9 . .
B70 B65 B71 60.2 . .
F65 B65 B66 120.3 . .
B70 B65 B66 108.6 . .
B71 B65 B66 60.5 . .
F65 B65 B61 121.7 . .
B70 B65 B61 107.7 . .
B71 B65 B61 108.3 . .
B66 B65 B61 60.1 . .
F65 B65 B64 122.7 . .
B70 B65 B64 59.9 . .
B71 B65 B64 108.2 . .
B66 B65 B64 108.3 . .
B61 B65 B64 59.7 . .
F66 B66 B67 122.0 . .
F66 B66 B65 121.0 . .
B67 B66 B65 108.1 . .
F66 B66 B72 122.7 . .
B67 B66 B72 60.2 . .
B65 B66 B72 107.6 . .
F66 B66 B61 121.5 . .
B67 B66 B61 59.8 . .
B65 B66 B61 60.1 . .
B72 B66 B61 107.6 . .
F66 B66 B71 121.9 . .
B67 B66 B71 108.1 . .
B65 B66 B71 59.7 . .
B72 B66 B71 59.8 . .
B61 B66 B71 107.6 . .
F67 B67 B66 121.9 . .
F67 B67 B61 121.7 . .
B66 B67 B61 60.4 . .
F67 B67 B72 122.3 . .
B66 B67 B72 60.1 . .
B61 B67 B72 108.0 . .
F67 B67 B68 121.8 . .
B66 B67 B68 108.1 . .
B61 B67 B68 107.4 . .
B72 B67 B68 60.0 . .
F67 B67 B63 121.4 . .
B66 B67 B63 108.0 . .
B61 B67 B63 59.5 . .
B72 B67 B63 107.7 . .
B68 B67 B63 59.6 . .
F68 B68 B63 121.6 . .
F68 B68 B62 122.2 . .
B63 B68 B62 107.8 . .
F68 B68 B69 122.3 . .
B63 B68 B69 59.9 . .
B62 B68 B69 59.7 . .
F68 B68 B72 121.4 . .
B63 B68 B72 108.2 . .
B62 B68 B72 60.2 . .
B69 B68 B72 108.0 . .
F68 B68 B67 121.0 . .
B63 B68 B67 60.4 . .
B62 B68 B67 108.0 . .
B69 B68 B67 108.2 . .
B72 B68 B67 59.9 . .
F69 B69 B62 121.1 . .
F69 B69 B64 122.0 . .
B62 B69 B64 108.0 . .
F69 B69 B63 122.3 . .
B62 B69 B63 108.1 . .
B64 B69 B63 60.0 . .
F69 B69 B68 121.9 . .
B62 B69 B68 60.1 . .
B64 B69 B68 107.9 . .
B63 B69 B68 59.9 . .
F69 B69 B70 121.6 . .
B62 B69 B70 59.9 . .
B64 B69 B70 59.8 . .
B63 B69 B70 107.7 . .
B68 B69 B70 107.8 . .
F70 B70 B65 121.3 . .
F70 B70 B64 120.4 . .
B65 B70 B64 60.5 . .
F70 B70 B71 122.4 . .
B65 B70 B71 59.9 . .
B64 B70 B71 108.5 . .
F70 B70 B62 122.6 . .
B65 B70 B62 108.1 . .
B64 B70 B62 108.0 . .
B71 B70 B62 60.3 . .
F70 B70 B69 121.3 . .
B65 B70 B69 108.2 . .
B64 B70 B69 59.9 . .
B71 B70 B69 108.2 . .
B62 B70 B69 59.8 . .
F71 B71 B65 122.1 . .
F71 B71 B70 122.4 . .
B65 B71 B70 59.9 . .
F71 B71 B72 121.1 . .
B65 B71 B72 107.8 . .
B70 B71 B72 108.1 . .
F71 B71 B62 121.9 . .
B65 B71 B62 107.8 . .
B70 B71 B62 59.9 . .
B72 B71 B62 60.2 . .
F71 B71 B66 121.4 . .
B65 B71 B66 59.8 . .
B70 B71 B66 107.8 . .
B72 B71 B66 59.9 . .
B62 B71 B66 107.9 . .
F72 B72 B71 120.5 . .
F72 B72 B66 122.3 . .
B71 B72 B66 60.3 . .
F72 B72 B67 123.2 . .
B71 B72 B67 108.0 . .
B66 B72 B67 59.6 . .
F72 B72 B68 122.1 . .
B71 B72 B68 108.0 . .
B66 B72 B68 107.8 . .
B67 B72 B68 60.1 . .
F72 B72 B62 120.5 . .
B71 B72 B62 60.1 . .
B66 B72 B62 108.1 . .
B67 B72 B62 108.0 . .
B68 B72 B62 59.9 . .
F61' B61' B63' 121.6 . .
F61' B61' B67' 121.9 . .
B63' B61' B67' 60.8 . .
F61' B61' B64' 121.0 . .
B63' B61' B64' 60.2 . .
B67' B61' B64' 108.9 . .
F61' B61' B65' 121.3 . .
B63' B61' B65' 108.3 . .
B67' B61' B65' 107.8 . .
B64' B61' B65' 60.3 . .
F61' B61' B66' 121.6 . .
B63' B61' B66' 108.6 . .
B67' B61' B66' 59.8 . .
B64' B61' B66' 108.4 . .
B65' B61' B66' 59.8 . .
F62' B62' B69' 121.3 . .
F62' B62' B70' 121.8 . .
B69' B62' B70' 60.3 . .
F62' B62' B68' 121.6 . .
B69' B62' B68' 60.2 . .
B70' B62' B68' 108.1 . .
F62' B62' B71' 121.9 . .
B69' B62' B71' 108.2 . .
B70' B62' B71' 59.8 . .
B68' B62' B71' 107.8 . .
F62' B62' B72' 121.9 . .
B69' B62' B72' 108.2 . .
B70' B62' B72' 107.6 . .
B68' B62' B72' 60.0 . .
B71' B62' B72' 59.7 . .
F63' B63' B61' 121.9 . .
F63' B63' B64' 121.7 . .
B61' B63' B64' 60.1 . .
F63' B63' B69' 121.5 . .
B61' B63' B69' 108.0 . .
B64' B63' B69' 60.0 . .
F63' B63' B68' 121.6 . .
B61' B63' B68' 107.8 . .
B64' B63' B68' 108.1 . .
B69' B63' B68' 60.2 . .
F63' B63' B67' 121.9 . .
B61' B63' B67' 59.7 . .
B64' B63' B67' 107.9 . .
B69' B63' B67' 108.1 . .
B68' B63' B67' 60.0 . .
F64' B64' B70' 121.3 . .
F64' B64' B61' 122.1 . .
B70' B64' B61' 107.7 . .
F64' B64' B69' 121.9 . .
B70' B64' B69' 60.3 . .
B61' B64' B69' 107.7 . .
F64' B64' B63' 122.3 . .
B70' B64' B63' 108.1 . .
B61' B64' B63' 59.7 . .
B69' B64' B63' 60.0 . .
F64' B64' B65' 121.6 . .
B70' B64' B65' 59.6 . .
B61' B64' B65' 60.0 . .
B69' B64' B65' 107.8 . .
B63' B64' B65' 107.7 . .
F65' B65' B70' 122.4 . .
F65' B65' B71' 120.9 . .
B70' B65' B71' 60.2 . .
F65' B65' B66' 120.3 . .
B70' B65' B66' 108.6 . .
B71' B65' B66' 60.5 . .
F65' B65' B61' 121.7 . .
B70' B65' B61' 107.7 . .
B71' B65' B61' 108.3 . .
B66' B65' B61' 60.1 . .
F65' B65' B64' 122.6 . .
B70' B65' B64' 59.9 . .
B71' B65' B64' 108.2 . .
B66' B65' B64' 108.3 . .
B61' B65' B64' 59.7 . .
F66' B66' B67' 122.1 . .
F66' B66' B65' 121.0 . .
B67' B66' B65' 108.1 . .
F66' B66' B72' 122.7 . .
B67' B66' B72' 60.2 . .
B65' B66' B72' 107.6 . .
F66' B66' B61' 121.5 . .
B67' B66' B61' 59.8 . .
B65' B66' B61' 60.1 . .
B72' B66' B61' 107.7 . .
F66' B66' B71' 121.9 . .
B67' B66' B71' 108.1 . .
B65' B66' B71' 59.7 . .
B72' B66' B71' 59.8 . .
B61' B66' B71' 107.6 . .
F67' B67' B66' 121.9 . .
F67' B67' B61' 121.7 . .
B66' B67' B61' 60.4 . .
F67' B67' B72' 122.3 . .
B66' B67' B72' 60.2 . .
B61' B67' B72' 108.0 . .
F67' B67' B68' 121.8 . .
B66' B67' B68' 108.2 . .
B61' B67' B68' 107.3 . .
B72' B67' B68' 60.0 . .
F67' B67' B63' 121.4 . .
B66' B67' B63' 108.0 . .
B61' B67' B63' 59.5 . .
B72' B67' B63' 107.7 . .
B68' B67' B63' 59.6 . .
F68' B68' B63' 121.6 . .
F68' B68' B62' 122.2 . .
B63' B68' B62' 107.8 . .
F68' B68' B69' 122.3 . .
B63' B68' B69' 59.9 . .
B62' B68' B69' 59.7 . .
F68' B68' B72' 121.4 . .
B63' B68' B72' 108.2 . .
B62' B68' B72' 60.2 . .
B69' B68' B72' 108.0 . .
F68' B68' B67' 121.0 . .
B63' B68' B67' 60.4 . .
B62' B68' B67' 108.0 . .
B69' B68' B67' 108.2 . .
B72' B68' B67' 59.9 . .
F69' B69' B62' 121.1 . .
F69' B69' B64' 122.0 . .
B62' B69' B64' 108.0 . .
F69' B69' B63' 122.3 . .
B62' B69' B63' 108.1 . .
B64' B69' B63' 60.0 . .
F69' B69' B68' 121.9 . .
B62' B69' B68' 60.1 . .
B64' B69' B68' 107.9 . .
B63' B69' B68' 59.9 . .
F69' B69' B70' 121.6 . .
B62' B69' B70' 60.0 . .
B64' B69' B70' 59.8 . .
B63' B69' B70' 107.7 . .
B68' B69' B70' 107.8 . .
F70' B70' B65' 121.4 . .
F70' B70' B64' 120.4 . .
B65' B70' B64' 60.5 . .
F70' B70' B71' 122.4 . .
B65' B70' B71' 59.9 . .
B64' B70' B71' 108.5 . .
F70' B70' B62' 122.6 . .
B65' B70' B62' 108.0 . .
B64' B70' B62' 108.0 . .
B71' B70' B62' 60.2 . .
F70' B70' B69' 121.3 . .
B65' B70' B69' 108.2 . .
B64' B70' B69' 59.9 . .
B71' B70' B69' 108.2 . .
B62' B70' B69' 59.8 . .
F71' B71' B65' 122.1 . .
F71' B71' B70' 122.4 . .
B65' B71' B70' 59.9 . .
F71' B71' B72' 121.2 . .
B65' B71' B72' 107.8 . .
B70' B71' B72' 108.1 . .
F71' B71' B62' 121.9 . .
B65' B71' B62' 107.8 . .
B70' B71' B62' 59.9 . .
B72' B71' B62' 60.2 . .
F71' B71' B66' 121.4 . .
B65' B71' B66' 59.8 . .
B70' B71' B66' 107.8 . .
B72' B71' B66' 59.9 . .
B62' B71' B66' 107.9 . .
F72' B72' B71' 120.5 . .
F72' B72' B66' 122.3 . .
B71' B72' B66' 60.3 . .
F72' B72' B67' 123.2 . .
B71' B72' B67' 108.0 . .
B66' B72' B67' 59.6 . .
F72' B72' B68' 122.1 . .
B71' B72' B68' 108.0 . .
B66' B72' B68' 107.8 . .
B67' B72' B68' 60.1 . .
F72' B72' B62' 120.5 . .
B71' B72' B62' 60.1 . .
B66' B72' B62' 108.1 . .
B67' B72' B62' 108.0 . .
B68' B72' B62' 59.9 . .
F73 B73 B75 121.6 . .
F73 B73 B79 121.9 . .
B75 B73 B79 60.8 . .
F73 B73 B76 121.0 . .
B75 B73 B76 60.2 . .
B79 B73 B76 108.9 . .
F73 B73 B77 121.3 . .
B75 B73 B77 108.3 . .
B79 B73 B77 107.8 . .
B76 B73 B77 60.3 . .
F73 B73 B78 121.6 . .
B75 B73 B78 108.6 . .
B79 B73 B78 59.8 . .
B76 B73 B78 108.4 . .
B77 B73 B78 59.8 . .
F74 B74 B81 121.3 . .
F74 B74 B82 121.8 . .
B81 B74 B82 60.3 . .
F74 B74 B80 121.6 . .
B81 B74 B80 60.2 . .
B82 B74 B80 108.1 . .
F74 B74 B83 121.9 . .
B81 B74 B83 108.2 . .
B82 B74 B83 59.8 . .
B80 B74 B83 107.8 . .
F74 B74 B84 121.9 . .
B81 B74 B84 108.2 . .
B82 B74 B84 107.6 . .
B80 B74 B84 60.0 . .
B83 B74 B84 59.7 . .
F75 B75 B73 121.9 . .
F75 B75 B81 121.5 . .
B73 B75 B81 108.0 . .
F75 B75 B76 121.7 . .
B73 B75 B76 60.1 . .
B81 B75 B76 60.0 . .
F75 B75 B80 121.6 . .
B73 B75 B80 107.8 . .
B81 B75 B80 60.2 . .
B76 B75 B80 108.1 . .
F75 B75 B79 121.9 . .
B73 B75 B79 59.7 . .
B81 B75 B79 108.1 . .
B76 B75 B79 107.9 . .
B80 B75 B79 60.0 . .
F76 B76 B82 121.3 . .
F76 B76 B73 122.1 . .
B82 B76 B73 107.7 . .
F76 B76 B81 121.9 . .
B82 B76 B81 60.3 . .
B73 B76 B81 107.7 . .
F76 B76 B75 122.3 . .
B82 B76 B75 108.1 . .
B73 B76 B75 59.7 . .
B81 B76 B75 60.0 . .
F76 B76 B77 121.6 . .
B82 B76 B77 59.6 . .
B73 B76 B77 59.9 . .
B81 B76 B77 107.8 . .
B75 B76 B77 107.7 . .
F77 B77 B82 122.4 . .
F77 B77 B83 120.9 . .
B82 B77 B83 60.2 . .
F77 B77 B78 120.3 . .
B82 B77 B78 108.6 . .
B83 B77 B78 60.5 . .
F77 B77 B73 121.7 . .
B82 B77 B73 107.7 . .
B83 B77 B73 108.3 . .
B78 B77 B73 60.1 . .
F77 B77 B76 122.7 . .
B82 B77 B76 59.9 . .
B83 B77 B76 108.2 . .
B78 B77 B76 108.3 . .
B73 B77 B76 59.8 . .
F78 B78 B79 122.1 . .
F78 B78 B77 121.0 . .
B79 B78 B77 108.1 . .
F78 B78 B84 122.7 . .
B79 B78 B84 60.2 . .
B77 B78 B84 107.6 . .
F78 B78 B73 121.5 . .
B79 B78 B73 59.8 . .
B77 B78 B73 60.1 . .
B84 B78 B73 107.6 . .
F78 B78 B83 121.9 . .
B79 B78 B83 108.1 . .
B77 B78 B83 59.7 . .
B84 B78 B83 59.8 . .
B73 B78 B83 107.6 . .
F79 B79 B78 121.9 . .
F79 B79 B73 121.7 . .
B78 B79 B73 60.4 . .
F79 B79 B84 122.3 . .
B78 B79 B84 60.2 . .
B73 B79 B84 108.0 . .
F79 B79 B80 121.8 . .
B78 B79 B80 108.2 . .
B73 B79 B80 107.3 . .
B84 B79 B80 60.0 . .
F79 B79 B75 121.4 . .
B78 B79 B75 108.0 . .
B73 B79 B75 59.5 . .
B84 B79 B75 107.7 . .
B80 B79 B75 59.6 . .
F80 B80 B75 121.6 . .
F80 B80 B74 122.2 . .
B75 B80 B74 107.8 . .
F80 B80 B81 122.3 . .
B75 B80 B81 59.9 . .
B74 B80 B81 59.7 . .
F80 B80 B84 121.4 . .
B75 B80 B84 108.2 . .
B74 B80 B84 60.2 . .
B81 B80 B84 108.0 . .
F80 B80 B79 121.0 . .
B75 B80 B79 60.4 . .
B74 B80 B79 108.0 . .
B81 B80 B79 108.2 . .
B84 B80 B79 59.9 . .
F81 B81 B74 121.1 . .
F81 B81 B76 122.0 . .
B74 B81 B76 108.0 . .
F81 B81 B75 122.3 . .
B74 B81 B75 108.1 . .
B76 B81 B75 60.0 . .
F81 B81 B80 121.9 . .
B74 B81 B80 60.1 . .
B76 B81 B80 107.9 . .
B75 B81 B80 60.0 . .
F81 B81 B82 121.6 . .
B74 B81 B82 59.9 . .
B76 B81 B82 59.8 . .
B75 B81 B82 107.7 . .
B80 B81 B82 107.8 . .
F82 B82 B77 121.4 . .
F82 B82 B76 120.4 . .
B77 B82 B76 60.5 . .
F82 B82 B83 122.4 . .
B77 B82 B83 59.9 . .
B76 B82 B83 108.5 . .
F82 B82 B74 122.6 . .
B77 B82 B74 108.1 . .
B76 B82 B74 108.0 . .
B83 B82 B74 60.3 . .
F82 B82 B81 121.3 . .
B77 B82 B81 108.2 . .
B76 B82 B81 59.9 . .
B83 B82 B81 108.2 . .
B74 B82 B81 59.8 . .
F83 B83 B77 122.1 . .
F83 B83 B82 122.4 . .
B77 B83 B82 59.9 . .
F83 B83 B84 121.2 . .
B77 B83 B84 107.8 . .
B82 B83 B84 108.1 . .
F83 B83 B74 121.9 . .
B77 B83 B74 107.8 . .
B82 B83 B74 59.9 . .
B84 B83 B74 60.2 . .
F83 B83 B78 121.4 . .
B77 B83 B78 59.8 . .
B82 B83 B78 107.8 . .
B84 B83 B78 59.9 . .
B74 B83 B78 107.9 . .
F84 B84 B83 120.5 . .
F84 B84 B78 122.3 . .
B83 B84 B78 60.3 . .
F84 B84 B79 123.2 . .
B83 B84 B79 108.0 . .
B78 B84 B79 59.6 . .
F84 B84 B80 122.1 . .
B83 B84 B80 108.0 . .
B78 B84 B80 107.8 . .
B79 B84 B80 60.1 . .
F84 B84 B74 120.5 . .
B83 B84 B74 60.1 . .
B78 B84 B74 108.1 . .
B79 B84 B74 108.0 . .
B80 B84 B74 59.9 . .
F85 B85 B87 121.6 . .
F85 B85 B91 121.9 . .
B87 B85 B91 60.8 . .
F85 B85 B88 121.0 . .
B87 B85 B88 60.2 . .
B91 B85 B88 108.9 . .
F85 B85 B89 121.3 . .
B87 B85 B89 108.3 . .
B91 B85 B89 107.8 . .
B88 B85 B89 60.3 . .
F85 B85 B90 121.6 . .
B87 B85 B90 108.6 . .
B91 B85 B90 59.8 . .
B88 B85 B90 108.4 . .
B89 B85 B90 59.8 . .
F86 B86 B93 121.3 . .
F86 B86 B94 121.8 . .
B93 B86 B94 60.3 . .
F86 B86 B92 121.6 . .
B93 B86 B92 60.2 . .
B94 B86 B92 108.1 . .
F86 B86 B95 121.9 . .
B93 B86 B95 108.2 . .
B94 B86 B95 59.8 . .
B92 B86 B95 107.8 . .
F86 B86 B96 121.9 . .
B93 B86 B96 108.2 . .
B94 B86 B96 107.6 . .
B92 B86 B96 60.0 . .
B95 B86 B96 59.7 . .
F87 B87 B85 121.9 . .
F87 B87 B88 121.7 . .
B85 B87 B88 60.1 . .
F87 B87 B93 121.5 . .
B85 B87 B93 108.0 . .
B88 B87 B93 60.0 . .
F87 B87 B92 121.7 . .
B85 B87 B92 107.8 . .
B88 B87 B92 108.1 . .
B93 B87 B92 60.2 . .
F87 B87 B91 121.9 . .
B85 B87 B91 59.7 . .
B88 B87 B91 107.9 . .
B93 B87 B91 108.1 . .
B92 B87 B91 60.0 . .
F88 B88 B94 121.3 . .
F88 B88 B85 122.1 . .
B94 B88 B85 107.7 . .
F88 B88 B93 121.9 . .
B94 B88 B93 60.3 . .
B85 B88 B93 107.7 . .
F88 B88 B87 122.3 . .
B94 B88 B87 108.1 . .
B85 B88 B87 59.7 . .
B93 B88 B87 60.0 . .
F88 B88 B89 121.6 . .
B94 B88 B89 59.6 . .
B85 B88 B89 60.0 . .
B93 B88 B89 107.8 . .
B87 B88 B89 107.7 . .
F89 B89 B94 122.4 . .
F89 B89 B95 120.9 . .
B94 B89 B95 60.2 . .
F89 B89 B90 120.3 . .
B94 B89 B90 108.6 . .
B95 B89 B90 60.5 . .
F89 B89 B85 121.7 . .
B94 B89 B85 107.7 . .
B95 B89 B85 108.3 . .
B90 B89 B85 60.1 . .
F89 B89 B88 122.7 . .
B94 B89 B88 59.9 . .
B95 B89 B88 108.2 . .
B90 B89 B88 108.3 . .
B85 B89 B88 59.8 . .
F90 B90 B91 122.1 . .
F90 B90 B89 121.0 . .
B91 B90 B89 108.1 . .
F90 B90 B96 122.7 . .
B91 B90 B96 60.2 . .
B89 B90 B96 107.6 . .
F90 B90 B85 121.5 . .
B91 B90 B85 59.8 . .
B89 B90 B85 60.1 . .
B96 B90 B85 107.7 . .
F90 B90 B95 121.9 . .
B91 B90 B95 108.1 . .
B89 B90 B95 59.7 . .
B96 B90 B95 59.8 . .
B85 B90 B95 107.6 . .
F91 B91 B90 121.9 . .
F91 B91 B85 121.7 . .
B90 B91 B85 60.4 . .
F91 B91 B96 122.3 . .
B90 B91 B96 60.2 . .
B85 B91 B96 108.0 . .
F91 B91 B92 121.8 . .
B90 B91 B92 108.2 . .
B85 B91 B92 107.4 . .
B96 B91 B92 60.0 . .
F91 B91 B87 121.4 . .
B90 B91 B87 108.0 . .
B85 B91 B87 59.5 . .
B96 B91 B87 107.7 . .
B92 B91 B87 59.6 . .
F92 B92 B87 121.6 . .
F92 B92 B86 122.2 . .
B87 B92 B86 107.8 . .
F92 B92 B93 122.3 . .
B87 B92 B93 59.9 . .
B86 B92 B93 59.7 . .
F92 B92 B96 121.4 . .
B87 B92 B96 108.2 . .
B86 B92 B96 60.2 . .
B93 B92 B96 108.0 . .
F92 B92 B91 121.0 . .
B87 B92 B91 60.4 . .
B86 B92 B91 108.0 . .
B93 B92 B91 108.2 . .
B96 B92 B91 59.9 . .
F93 B93 B86 121.1 . .
F93 B93 B88 122.0 . .
B86 B93 B88 108.0 . .
F93 B93 B87 122.3 . .
B86 B93 B87 108.1 . .
B88 B93 B87 60.0 . .
F93 B93 B92 121.9 . .
B86 B93 B92 60.1 . .
B88 B93 B92 107.9 . .
B87 B93 B92 59.9 . .
F93 B93 B94 121.6 . .
B86 B93 B94 59.9 . .
B88 B93 B94 59.8 . .
B87 B93 B94 107.7 . .
B92 B93 B94 107.8 . .
F94 B94 B89 121.3 . .
F94 B94 B88 120.4 . .
B89 B94 B88 60.5 . .
F94 B94 B95 122.4 . .
B89 B94 B95 59.9 . .
B88 B94 B95 108.5 . .
F94 B94 B86 122.6 . .
B89 B94 B86 108.1 . .
B88 B94 B86 108.0 . .
B95 B94 B86 60.2 . .
F94 B94 B93 121.3 . .
B89 B94 B93 108.2 . .
B88 B94 B93 59.9 . .
B95 B94 B93 108.2 . .
B86 B94 B93 59.8 . .
F95 B95 B89 122.1 . .
F95 B95 B94 122.4 . .
B89 B95 B94 59.9 . .
F95 B95 B96 121.1 . .
B89 B95 B96 107.8 . .
B94 B95 B96 108.1 . .
F95 B95 B86 121.9 . .
B89 B95 B86 107.8 . .
B94 B95 B86 59.9 . .
B96 B95 B86 60.2 . .
F95 B95 B90 121.4 . .
B89 B95 B90 59.8 . .
B94 B95 B90 107.8 . .
B96 B95 B90 59.9 . .
B86 B95 B90 107.9 . .
F96 B96 B95 120.5 . .
F96 B96 B90 122.3 . .
B95 B96 B90 60.3 . .
F96 B96 B91 123.2 . .
B95 B96 B91 108.0 . .
B90 B96 B91 59.6 . .
F96 B96 B92 122.1 . .
B95 B96 B92 108.0 . .
B90 B96 B92 107.8 . .
B91 B96 B92 60.1 . .
F96 B96 B86 120.5 . .
B95 B96 B86 60.1 . .
B90 B96 B86 108.1 . .
B91 B96 B86 108.0 . .
B92 B96 B86 59.9 . .
F97 B97 B99 121.6 . .
F97 B97 B103 121.9 . .
B99 B97 B103 60.8 . .
F97 B97 B100 121.0 . .
B99 B97 B100 60.2 . .
B103 B97 B100 108.9 . .
F97 B97 B101 121.3 . .
B99 B97 B101 108.3 . .
B103 B97 B101 107.8 . .
B100 B97 B101 60.3 . .
F97 B97 B102 121.6 . .
B99 B97 B102 108.6 . .
B103 B97 B102 59.8 . .
B100 B97 B102 108.4 . .
B101 B97 B102 59.8 . .
F98 B98 B105 121.3 . .
F98 B98 B106 121.8 . .
B105 B98 B106 60.3 . .
F98 B98 B104 121.6 . .
B105 B98 B104 60.2 . .
B106 B98 B104 108.1 . .
F98 B98 B107 121.9 . .
B105 B98 B107 108.2 . .
B106 B98 B107 59.8 . .
B104 B98 B107 107.8 . .
F98 B98 B108 121.9 . .
B105 B98 B108 108.2 . .
B106 B98 B108 107.6 . .
B104 B98 B108 60.0 . .
B107 B98 B108 59.7 . .
F99 B99 B97 121.9 . .
F99 B99 B100 121.7 . .
B97 B99 B100 60.1 . .
F99 B99 B105 121.5 . .
B97 B99 B105 108.0 . .
B100 B99 B105 60.0 . .
F99 B99 B104 121.6 . .
B97 B99 B104 107.8 . .
B100 B99 B104 108.1 . .
B105 B99 B104 60.2 . .
F99 B99 B103 121.9 . .
B97 B99 B103 59.7 . .
B100 B99 B103 107.9 . .
B105 B99 B103 108.1 . .
B104 B99 B103 60.0 . .
F100 B100 B106 121.3 . .
F100 B100 B97 122.1 . .
B106 B100 B97 107.7 . .
F100 B100 B105 121.8 . .
B106 B100 B105 60.3 . .
B97 B100 B105 107.7 . .
F100 B100 B99 122.3 . .
B106 B100 B99 108.1 . .
B97 B100 B99 59.7 . .
B105 B100 B99 60.0 . .
F100 B100 B101 121.6 . .
B106 B100 B101 59.6 . .
B97 B100 B101 60.0 . .
B105 B100 B101 107.8 . .
B99 B100 B101 107.7 . .
F101 B101 B106 122.4 . .
F101 B101 B107 120.9 . .
B106 B101 B107 60.2 . .
F101 B101 B102 120.3 . .
B106 B101 B102 108.6 . .
B107 B101 B102 60.5 . .
F101 B101 B97 121.7 . .
B106 B101 B97 107.7 . .
B107 B101 B97 108.3 . .
B102 B101 B97 60.1 . .
F101 B101 B100 122.7 . .
B106 B101 B100 59.9 . .
B107 B101 B100 108.2 . .
B102 B101 B100 108.3 . .
B97 B101 B100 59.7 . .
F102 B102 B103 122.1 . .
F102 B102 B101 121.0 . .
B103 B102 B101 108.1 . .
F102 B102 B108 122.7 . .
B103 B102 B108 60.2 . .
B101 B102 B108 107.6 . .
F102 B102 B97 121.5 . .
B103 B102 B97 59.8 . .
B101 B102 B97 60.1 . .
B108 B102 B97 107.6 . .
F102 B102 B107 121.9 . .
B103 B102 B107 108.1 . .
B101 B102 B107 59.7 . .
B108 B102 B107 59.8 . .
B97 B102 B107 107.6 . .
F103 B103 B102 121.9 . .
F103 B103 B97 121.7 . .
B102 B103 B97 60.4 . .
F103 B103 B108 122.3 . .
B102 B103 B108 60.2 . .
B97 B103 B108 108.0 . .
F103 B103 B104 121.8 . .
B102 B103 B104 108.2 . .
B97 B103 B104 107.3 . .
B108 B103 B104 60.0 . .
F103 B103 B99 121.4 . .
B102 B103 B99 108.0 . .
B97 B103 B99 59.5 . .
B108 B103 B99 107.7 . .
B104 B103 B99 59.6 . .
F104 B104 B99 121.6 . .
F104 B104 B98 122.2 . .
B99 B104 B98 107.8 . .
F104 B104 B105 122.3 . .
B99 B104 B105 59.9 . .
B98 B104 B105 59.7 . .
F104 B104 B108 121.4 . .
B99 B104 B108 108.2 . .
B98 B104 B108 60.1 . .
B105 B104 B108 108.0 . .
F104 B104 B103 121.0 . .
B99 B104 B103 60.4 . .
B98 B104 B103 108.0 . .
B105 B104 B103 108.2 . .
B108 B104 B103 59.9 . .
F105 B105 B98 121.1 . .
F105 B105 B100 122.0 . .
B98 B105 B100 108.0 . .
F105 B105 B99 122.3 . .
B98 B105 B99 108.1 . .
B100 B105 B99 60.0 . .
F105 B105 B104 121.9 . .
B98 B105 B104 60.1 . .
B100 B105 B104 107.9 . .
B99 B105 B104 59.9 . .
F105 B105 B106 121.6 . .
B98 B105 B106 59.9 . .
B100 B105 B106 59.8 . .
B99 B105 B106 107.7 . .
B104 B105 B106 107.8 . .
F106 B106 B101 121.4 . .
F106 B106 B100 120.4 . .
B101 B106 B100 60.5 . .
F106 B106 B107 122.4 . .
B101 B106 B107 59.9 . .
B100 B106 B107 108.5 . .
F106 B106 B98 122.6 . .
B101 B106 B98 108.1 . .
B100 B106 B98 108.0 . .
B107 B106 B98 60.2 . .
F106 B106 B105 121.3 . .
B101 B106 B105 108.2 . .
B100 B106 B105 59.9 . .
B107 B106 B105 108.2 . .
B98 B106 B105 59.8 . .
F107 B107 B101 122.1 . .
F107 B107 B106 122.4 . .
B101 B107 B106 59.9 . .
F107 B107 B108 121.2 . .
B101 B107 B108 107.8 . .
B106 B107 B108 108.1 . .
F107 B107 B98 121.9 . .
B101 B107 B98 107.8 . .
B106 B107 B98 59.9 . .
B108 B107 B98 60.2 . .
F107 B107 B102 121.4 . .
B101 B107 B102 59.8 . .
B106 B107 B102 107.8 . .
B108 B107 B102 59.9 . .
B98 B107 B102 107.9 . .
F108 B108 B107 120.5 . .
F108 B108 B102 122.3 . .
B107 B108 B102 60.3 . .
F108 B108 B103 123.2 . .
B107 B108 B103 108.0 . .
B102 B108 B103 59.6 . .
F108 B108 B104 122.1 . .
B107 B108 B104 108.0 . .
B102 B108 B104 107.8 . .
B103 B108 B104 60.1 . .
F108 B108 B98 120.5 . .
B107 B108 B98 60.1 . .
B102 B108 B98 108.1 . .
B103 B108 B98 108.0 . .
B104 B108 B98 59.9 . .
F109 B109 B111 121.6 . .
F109 B109 B115 121.9 . .
B111 B109 B115 60.8 . .
F109 B109 B112 121.0 . .
B111 B109 B112 60.2 . .
B115 B109 B112 108.9 . .
F109 B109 B113 121.3 . .
B111 B109 B113 108.3 . .
B115 B109 B113 107.8 . .
B112 B109 B113 60.3 . .
F109 B109 B114 121.6 . .
B111 B109 B114 108.6 . .
B115 B109 B114 59.8 . .
B112 B109 B114 108.4 . .
B113 B109 B114 59.8 . .
F110 B110 B117 121.3 . .
F110 B110 B118 121.8 . .
B117 B110 B118 60.3 . .
F110 B110 B116 121.6 . .
B117 B110 B116 60.2 . .
B118 B110 B116 108.1 . .
F110 B110 B119 121.9 . .
B117 B110 B119 108.2 . .
B118 B110 B119 59.8 . .
B116 B110 B119 107.8 . .
F110 B110 B120 121.9 . .
B117 B110 B120 108.2 . .
B118 B110 B120 107.6 . .
B116 B110 B120 60.0 . .
B119 B110 B120 59.7 . .
F111 B111 B109 121.9 . .
F111 B111 B112 121.7 . .
B109 B111 B112 60.1 . .
F111 B111 B117 121.5 . .
B109 B111 B117 108.0 . .
B112 B111 B117 60.0 . .
F111 B111 B116 121.6 . .
B109 B111 B116 107.8 . .
B112 B111 B116 108.1 . .
B117 B111 B116 60.2 . .
F111 B111 B115 121.9 . .
B109 B111 B115 59.7 . .
B112 B111 B115 107.9 . .
B117 B111 B115 108.1 . .
B116 B111 B115 60.0 . .
F112 B112 B118 121.3 . .
F112 B112 B109 122.1 . .
B118 B112 B109 107.7 . .
F112 B112 B117 121.9 . .
B118 B112 B117 60.3 . .
B109 B112 B117 107.7 . .
F112 B112 B111 122.3 . .
B118 B112 B111 108.1 . .
B109 B112 B111 59.7 . .
B117 B112 B111 60.0 . .
F112 B112 B113 121.6 . .
B118 B112 B113 59.6 . .
B109 B112 B113 60.0 . .
B117 B112 B113 107.8 . .
B111 B112 B113 107.7 . .
F113 B113 B118 122.4 . .
F113 B113 B119 120.9 . .
B118 B113 B119 60.2 . .
F113 B113 B114 120.3 . .
B118 B113 B114 108.6 . .
B119 B113 B114 60.5 . .
F113 B113 B109 121.7 . .
B118 B113 B109 107.7 . .
B119 B113 B109 108.3 . .
B114 B113 B109 60.1 . .
F113 B113 B112 122.7 . .
B118 B113 B112 59.9 . .
B119 B113 B112 108.2 . .
B114 B113 B112 108.3 . .
B109 B113 B112 59.8 . .
F114 B114 B115 122.0 . .
F114 B114 B113 121.0 . .
B115 B114 B113 108.1 . .
F114 B114 B120 122.7 . .
B115 B114 B120 60.2 . .
B113 B114 B120 107.6 . .
F114 B114 B109 121.5 . .
B115 B114 B109 59.8 . .
B113 B114 B109 60.1 . .
B120 B114 B109 107.6 . .
F114 B114 B119 121.9 . .
B115 B114 B119 108.1 . .
B113 B114 B119 59.7 . .
B120 B114 B119 59.8 . .
B109 B114 B119 107.6 . .
F115 B115 B114 121.9 . .
F115 B115 B109 121.7 . .
B114 B115 B109 60.4 . .
F115 B115 B120 122.3 . .
B114 B115 B120 60.2 . .
B109 B115 B120 108.0 . .
F115 B115 B116 121.8 . .
B114 B115 B116 108.2 . .
B109 B115 B116 107.3 . .
B120 B115 B116 60.0 . .
F115 B115 B111 121.4 . .
B114 B115 B111 108.0 . .
B109 B115 B111 59.5 . .
B120 B115 B111 107.7 . .
B116 B115 B111 59.6 . .
F116 B116 B111 121.6 . .
F116 B116 B110 122.2 . .
B111 B116 B110 107.8 . .
F116 B116 B117 122.3 . .
B111 B116 B117 59.9 . .
B110 B116 B117 59.7 . .
F116 B116 B120 121.4 . .
B111 B116 B120 108.2 . .
B110 B116 B120 60.2 . .
B117 B116 B120 108.0 . .
F116 B116 B115 121.0 . .
B111 B116 B115 60.4 . .
B110 B116 B115 108.0 . .
B117 B116 B115 108.2 . .
B120 B116 B115 59.9 . .
F117 B117 B110 121.1 . .
F117 B117 B112 122.0 . .
B110 B117 B112 108.0 . .
F117 B117 B111 122.3 . .
B110 B117 B111 108.1 . .
B112 B117 B111 60.0 . .
F117 B117 B116 121.9 . .
B110 B117 B116 60.1 . .
B112 B117 B116 107.9 . .
B111 B117 B116 59.9 . .
F117 B117 B118 121.6 . .
B110 B117 B118 59.9 . .
B112 B117 B118 59.8 . .
B111 B117 B118 107.7 . .
B116 B117 B118 107.8 . .
F118 B118 B113 121.4 . .
F118 B118 B112 120.4 . .
B113 B118 B112 60.5 . .
F118 B118 B119 122.4 . .
B113 B118 B119 59.9 . .
B112 B118 B119 108.5 . .
F118 B118 B110 122.6 . .
B113 B118 B110 108.1 . .
B112 B118 B110 108.0 . .
B119 B118 B110 60.3 . .
F118 B118 B117 121.3 . .
B113 B118 B117 108.2 . .
B112 B118 B117 59.9 . .
B119 B118 B117 108.2 . .
B110 B118 B117 59.8 . .
F119 B119 B113 122.1 . .
F119 B119 B118 122.4 . .
B113 B119 B118 59.9 . .
F119 B119 B120 121.2 . .
B113 B119 B120 107.8 . .
B118 B119 B120 108.1 . .
F119 B119 B110 121.9 . .
B113 B119 B110 107.8 . .
B118 B119 B110 59.9 . .
B120 B119 B110 60.2 . .
F119 B119 B114 121.4 . .
B113 B119 B114 59.8 . .
B118 B119 B114 107.8 . .
B120 B119 B114 59.9 . .
B110 B119 B114 107.9 . .
F120 B120 B119 120.5 . .
F120 B120 B114 122.3 . .
B119 B120 B114 60.3 . .
F120 B120 B115 123.2 . .
B119 B120 B115 108.0 . .
B114 B120 B115 59.6 . .
F120 B120 B116 122.1 . .
B119 B120 B116 108.0 . .
B114 B120 B116 107.8 . .
B115 B120 B116 60.1 . .
F120 B120 B110 120.5 . .
B119 B120 B110 60.1 . .
B114 B120 B110 108.1 . .
B115 B120 B110 108.0 . .
B116 B120 B110 59.9 . .

loop_
_geom_bond_atom_site_label_1
_geom_bond_atom_site_label_2
_geom_bond_distance
_geom_bond_site_symmetry_2
Fe1 N2H 1.961(13) .
Fe1 N2O 1.999(13) .
Fe1 N1O 2.000(18) .
Fe1 N1H 2.007(16) .
Fe1 N3G 2.011(13) .
Fe1 N4G 2.038(16) .
Fe2 N2J 1.970(14) .
Fe2 N2L 1.977(14) .
Fe2 N4H 2.019(17) .
Fe2 N3H 2.026(13) .
Fe2 N1J 2.042(17) .
Fe2 N1L 2.064(18) .
Fe3 N1P 1.95(3) .
Fe3 N3K 1.99(2) .
Fe3 N3J 2.017(19) .
Fe3 N2P 2.026(18) .
Fe3 N4K 2.10(3) .
Fe3 N4J 2.16(3) .
Fe4 N1I 1.85(2) .
Fe4 N2I 1.899(17) .
Fe4 N2K 1.950(19) .
Fe4 N3M 1.962(17) .
Fe4 N4M 2.01(2) .
Fe4 N1K 2.02(3) .
Fe5 N3I 1.952(14) .
Fe5 N3N 1.975(14) .
Fe5 N4N 1.985(18) .
Fe5 N2G 2.003(13) .
Fe5 N1G 2.026(17) .
Fe5 N4I 2.033(17) .
Fe6 N3B 1.928(13) .
Fe6 N4B 1.970(16) .
Fe6 N2C 1.972(13) .
Fe6 N3O 1.999(14) .
Fe6 N1C 2.005(15) .
Fe6 N4O 2.039(17) .
Fe7 N3F 1.979(14) .
Fe7 N3L 1.980(14) .
Fe7 N2B 1.981(13) .
Fe7 N4F 2.014(17) .
Fe7 N4L 2.022(17) .
Fe7 N1B 2.040(17) .
Fe8 N3E 1.951(18) .
Fe8 N2F 1.969(17) .
Fe8 N3P 1.993(18) .
Fe8 N1F 2.04(2) .
Fe8 N4P 2.05(3) .
Fe8 N4E 2.05(3) .
Fe9 N1E 1.93(2) .
Fe9 N3D 1.971(17) .
Fe9 N2E 1.977(17) .
Fe9 N4D 2.00(2) .
Fe9 N1M 2.00(2) .
Fe9 N2M 2.012(16) .
Fe10 N2D 1.952(16) .
Fe10 N2N 1.956(14) .
Fe10 N3C 1.963(15) .
Fe10 N1N 1.980(17) .
Fe10 N1D 2.044(18) .
Fe10 N4C 2.05(2) .
F1B C15B 1.343(8) .
F2B C16B 1.341(8) .
F3B C18B 1.345(8) .
F4B C19B 1.344(8) .
O1B C4B 1.376(10) .
O1B C7B 1.430(14) .
O2B C29B 1.370(10) .
O2B C32B 1.436(14) .
N1B C8B 1.287(14) .
N1B C1B 1.428(9) .
N2B C13B 1.337(10) .
N2B C9B 1.350(8) .
N3B C20B 1.340(10) .
N3B C24B 1.346(8) .
N4B C25B 1.303(14) .
N4B C26B 1.423(9) .
C1B C6B 1.387(10) .
C1B C2B 1.391(10) .
C2B C3B 1.380(9) .
C2B H2B 0.9500 .
C3B C4B 1.390(12) .
C3B H3B 0.9500 .
C4B C5B 1.391(12) .
C5B C6B 1.377(9) .
C5B H5B 0.9500 .
C6B H6B 0.9500 .
C7B H7BA 0.9800 .
C7B H7BB 0.9800 .
C7B H7BC 0.9800 .
C8B C9B 1.469(8) .
C8B H8B 0.9500 .
C9B C10B 1.384(9) .
C10B C11B 1.384(9) .
C10B H10B 0.9500 .
C11B C12B 1.397(9) .
C11B H11B 0.9500 .
C12B C13B 1.382(9) .
C12B C14B 1.492(9) .
C13B H13B 0.9500 .
C14B C19B 1.383(9) .
C14B C15B 1.388(9) .
C15B C16B 1.382(9) .
C16B C17B 1.386(9) .
C17B C18B 1.389(9) .
C17B C21B 1.490(9) .
C18B C19B 1.377(9) .
C20B C21B 1.390(10) .
C20B H20B 0.9500 .
C21B C22B 1.391(9) .
C22B C23B 1.391(9) .
C22B H22B 0.9500 .
C23B C24B 1.386(9) .
C23B H23B 0.9500 .
C24B C25B 1.473(8) .
C25B H25B 0.9500 .
C26B C27B 1.387(10) .
C26B C31B 1.392(10) .
C27B C28B 1.386(9) .
C27B H27B 0.9500 .
C28B C29B 1.387(11) .
C28B H28B 0.9500 .
C29B C30B 1.382(11) .
C30B C31B 1.392(9) .
C30B H30B 0.9500 .
C31B H31B 0.9500 .
C32B H3AZ 0.9800 .
C32B H3BZ 0.9800 .
C32B H3CZ 0.9800 .
F1C C15C 1.345(8) .
F2C C16C 1.348(8) .
F3C C18C 1.346(8) .
F4C C19C 1.342(8) .
O1C C4C 1.384(10) .
O1C C7C 1.446(14) .
O1C C7C' 1.447(15) .
O2C C29C 1.379(11) .
O2C C32C 1.421(15) .
N1C C8C 1.285(13) .
N1C C1C 1.420(9) .
N2C C13C 1.339(10) .
N2C C9C 1.347(8) .
N3C C20C 1.349(10) .
N3C C24C 1.349(8) .
N4C C25C 1.290(14) .
N4C C26C 1.418(9) .
C1C C6C 1.384(10) .
C1C C2C 1.386(10) .
C2C C3C 1.385(9) .
C2C H2C 0.9500 .
C3C C4C 1.390(11) .
C3C H3C 0.9500 .
C4C C5C 1.390(11) .
C5C C6C 1.384(9) .
C5C H5C 0.9500 .
C6C H6C 0.9500 .
C7C H7CX 0.9800 .
C7C H7CY 0.9800 .
C7C H7CZ 0.9800 .
C7C' H7CA 0.9800 .
C7C' H7CB 0.9800 .
C7C' H7CC 0.9800 .
C8C C9C 1.468(8) .
C8C H8C 0.9500 .
C9C C10C 1.390(9) .
C10C C11C 1.390(9) .
C10C H10C 0.9500 .
C11C C12C 1.396(9) .
C11C H11C 0.9500 .
C12C C13C 1.392(9) .
C12C C14C 1.493(9) .
C13C H13C 0.9500 .
C14C C19C 1.378(9) .
C14C C15C 1.383(9) .
C15C C16C 1.385(9) .
C16C C17C 1.382(9) .
C17C C18C 1.389(9) .
C17C C21C 1.498(9) .
C18C C19C 1.378(9) .
C20C C21C 1.385(10) .
C20C H20C 0.9500 .
C21C C22C 1.389(9) .
C22C C23C 1.394(9) .
C22C H22C 0.9500 .
C23C C24C 1.376(9) .
C23C H23C 0.9500 .
C24C C25C 1.470(8) .
C25C H25C 0.9500 .
C26C C27C 1.391(10) .
C26C C31C 1.394(10) .
C27C C28C 1.382(10) .
C27C H27C 0.9500 .
C28C C29C 1.384(12) .
C28C H28C 0.9500 .
C29C C30C 1.387(12) .
C30C C31C 1.388(10) .
C30C H30C 0.9500 .
C31C H31C 0.9500 .
C32C H32D 0.9800 .
C32C H32E 0.9800 .
C32C H32F 0.9800 .
F1D C15D 1.347(8) .
F2D C16D 1.349(8) .
F3D C18D 1.348(8) .
F4D C19D 1.346(8) .
O1D C4D 1.369(10) .
O1D C7D 1.413(13) .
O2D C29D 1.377(11) .
O2D C32D 1.433(15) .
N1D C8D 1.291(14) .
N1D C1D 1.418(9) .
N2D C13D 1.340(10) .
N2D C9D 1.347(8) .
N3D C20D 1.339(10) .
N3D C24D 1.350(8) .
N4D C25D 1.277(15) .
N4D C26D 1.414(9) .
C1D C2D 1.393(10) .
C1D C6D 1.395(10) .
C2D C3D 1.383(9) .
C2D H2D 0.9500 .
C3D C4D 1.385(11) .
C3D H3D 0.9500 .
C4D C5D 1.383(11) .
C5D C6D 1.381(9) .
C5D H5D 0.9500 .
C6D H6D 0.9500 .
C7D H7DA 0.9800 .
C7D H7DB 0.9800 .
C7D H7DC 0.9800 .
C8D C9D 1.468(8) .
C8D H8D 0.9500 .
C9D C10D 1.383(10) .
C10D C11D 1.394(9) .
C10D H10D 0.9500 .
C11D C12D 1.391(9) .
C11D H11D 0.9500 .
C12D C13D 1.388(10) .
C12D C14D 1.496(9) .
C13D H13D 0.9500 .
C14D C15D 1.384(9) .
C14D C19D 1.388(9) .
C15D C16D 1.385(9) .
C16D C17D 1.388(9) .
C17D C18D 1.387(9) .
C17D C21D 1.492(9) .
C18D C19D 1.378(9) .
C20D C21D 1.387(10) .
C20D H20D 0.9500 .
C21D C22D 1.391(9) .
C22D C23D 1.388(9) .
C22D H22D 0.9500 .
C23D C24D 1.386(10) .
C23D H23D 0.9500 .
C24D C25D 1.467(9) .
C25D H25D 0.9500 .
C26D C31D 1.379(10) .
C26D C27D 1.383(10) .
C27D C28D 1.387(10) .
C27D H27D 0.9500 .
C28D C29D 1.384(12) .
C28D H28D 0.9500 .
C29D C30D 1.383(12) .
C30D C31D 1.385(10) .
C30D H30D 0.9500 .
C31D H31D 0.9500 .
C32D H32G 0.9800 .
C32D H32H 0.9800 .
C32D H32I 0.9800 .
F1E C15E 1.346(8) .
F2E C16E 1.343(8) .
F3E C18E 1.346(8) .
F4E C19E 1.340(8) .
O1E C4E 1.369(11) .
O1E C7E 1.414(15) .
O2E C29E 1.374(11) .
O2E C32E 1.438(15) .
N1E C8E 1.295(16) .
N1E C1E 1.425(9) .
N2E C13E 1.332(11) .
N2E C9E 1.344(8) .
N3E C20E 1.335(11) .
N3E C24E 1.349(8) .
N4E C25E 1.288(16) .
N4E C26E 1.413(9) .
C1E C2E 1.389(10) .
C1E C6E 1.393(10) .
C2E C3E 1.382(10) .
C2E H2E 0.9500 .
C3E C4E 1.381(12) .
C3E H3E 0.9500 .
C4E C5E 1.390(12) .
C5E C6E 1.383(10) .
C5E H5E 0.9500 .
C6E H6E 0.9500 .
C7E H7EA 0.9800 .
C7E H7EB 0.9800 .
C7E H7EC 0.9800 .
C8E C9E 1.466(9) .
C8E H8E 0.9500 .
C9E C10E 1.390(10) .
C10E C11E 1.390(9) .
C10E H10E 0.9500 .
C11E C12E 1.392(9) .
C11E H11E 0.9500 .
C12E C13E 1.392(10) .
C12E C14E 1.487(10) .
C13E H13E 0.9500 .
C14E C19E 1.388(9) .
C14E C15E 1.388(9) .
C15E C16E 1.376(9) .
C16E C17E 1.388(9) .
C17E C18E 1.389(9) .
C17E C21E 1.491(10) .
C18E C19E 1.375(9) .
C20E C21E 1.389(10) .
C20E H20E 0.9500 .
C21E C22E 1.393(9) .
C22E C23E 1.388(9) .
C22E H22E 0.9500 .
C23E C24E 1.387(10) .
C23E H23E 0.9500 .
C24E C25E 1.467(9) .
C25E H25E 0.9500 .
C26E C27E 1.386(11) .
C26E C31E 1.387(11) .
C27E C28E 1.388(10) .
C27E H27E 0.9500 .
C28E C29E 1.383(12) .
C28E H28E 0.9500 .
C29E C30E 1.376(12) .
C30E C31E 1.380(10) .
C30E H30E 0.9500 .
C31E H31E 0.9500 .
C32E H32J 0.9800 .
C32E H32K 0.9800 .
C32E H32L 0.9800 .
F1F C15F 1.344(8) .
F2F C16F 1.347(8) .
F3F C18F 1.352(8) .
F4F C19F 1.345(8) .
O1F C4F 1.373(11) .
O1F C7F 1.420(15) .
O2F C29F 1.371(10) .
O2F C32F 1.430(14) .
N1F C8F 1.287(16) .
N1F C1F 1.414(9) .
N2F C13F 1.340(10) .
N2F C9F 1.346(8) .
N3F C20F 1.336(10) .
N3F C24F 1.349(8) .
N4F C25F 1.293(14) .
N4F C26F 1.422(9) .
C1F C2F 1.385(10) .
C1F C6F 1.394(10) .
C2F C3F 1.384(10) .
C2F H2F 0.9500 .
C3F C4F 1.387(12) .
C3F H3F 0.9500 .
C4F C5F 1.387(12) .
C5F C6F 1.381(10) .
C5F H5F 0.9500 .
C6F H6F 0.9500 .
C7F H7FA 0.9800 .
C7F H7FB 0.9800 .
C7F H7FC 0.9800 .
C8F C9F 1.468(9) .
C8F H8F 0.9500 .
C9F C10F 1.385(10) .
C10F C11F 1.391(9) .
C10F H10F 0.9500 .
C11F C12F 1.396(9) .
C11F H11F 0.9500 .
C12F C13F 1.383(10) .
C12F C14F 1.491(9) .
C13F H13F 0.9500 .
C14F C15F 1.381(9) .
C14F C19F 1.390(9) .
C15F C16F 1.376(9) .
C16F C17F 1.388(9) .
C17F C18F 1.386(9) .
C17F C21F 1.488(9) .
C18F C19F 1.377(9) .
C20F C21F 1.391(10) .
C20F H20F 0.9500 .
C21F C22F 1.389(9) .
C22F C23F 1.388(9) .
C22F H22F 0.9500 .
C23F C24F 1.385(9) .
C23F H23F 0.9500 .
C24F C25F 1.466(8) .
C25F H25F 0.9500 .
C26F C31F 1.393(10) .
C26F C27F 1.394(10) .
C27F C28F 1.374(9) .
C27F H27F 0.9500 .
C28F C29F 1.396(11) .
C28F H28F 0.9500 .
C29F C30F 1.387(12) .
C30F C31F 1.384(9) .
C30F H30F 0.9500 .
C31F H31F 0.9500 .
C32F H32M 0.9800 .
C32F H32N 0.9800 .
C32F H32O 0.9800 .
F1G C15G 1.346(8) .
F2G C16G 1.351(8) .
F3G C18G 1.346(8) .
F4G C19G 1.349(8) .
O1G C4G 1.363(10) .
O1G C7G 1.421(15) .
O1G C7G' 1.421(15) .
O2G C29G 1.371(10) .
O2G C32G 1.419(14) .
N1G C8G 1.289(14) .
N1G C1G 1.422(9) .
N2G C13G 1.332(10) .
N2G C9G 1.348(8) .
N3G C20G 1.339(10) .
N3G C24G 1.339(8) .
N4G C25G 1.292(13) .
N4G C26G 1.430(9) .
C1G C6G 1.390(10) .
C1G C2G 1.397(10) .
C2G C3G 1.375(9) .
C2G H2G 0.9500 .
C3G C4G 1.384(12) .
C3G H3G 0.9500 .
C4G C5G 1.381(12) .
C5G C6G 1.380(9) .
C5G H5G 0.9500 .
C6G H6G 0.9500 .
C7G H7GX 0.9800 .
C7G H7GY 0.9800 .
C7G H7GZ 0.9800 .
C7G' H7GA 0.9800 .
C7G' H7GB 0.9800 .
C7G' H7GC 0.9800 .
C8G C9G 1.466(8) .
C8G H8G 0.9500 .
C9G C10G 1.386(9) .
C10G C11G 1.392(9) .
C10G H10G 0.9500 .
C11G C12G 1.389(9) .
C11G H11G 0.9500 .
C12G C13G 1.394(9) .
C12G C14G 1.496(9) .
C13G H13G 0.9500 .
C14G C19G 1.387(9) .
C14G C15G 1.387(9) .
C15G C16G 1.373(9) .
C16G C17G 1.394(9) .
C17G C18G 1.391(9) .
C17G C21G 1.492(9) .
C18G C19G 1.380(9) .
C20G C21G 1.389(9) .
C20G H20G 0.9500 .
C21G C22G 1.390(9) .
C22G C23G 1.391(9) .
C22G H22G 0.9500 .
C23G C24G 1.389(9) .
C23G H23G 0.9500 .
C24G C25G 1.467(8) .
C25G H25G 0.9500 .
C26G C31G 1.394(10) .
C26G C27G 1.394(10) .
C27G C28G 1.383(9) .
C27G H27G 0.9500 .
C28G C29G 1.382(11) .
C28G H28G 0.9500 .
C29G C30G 1.375(11) .
C30G C31G 1.377(9) .
C30G H30G 0.9500 .
C31G H31G 0.9500 .
C32G H32P 0.9800 .
C32G H32Q 0.9800 .
C32G H32R 0.9800 .
F1H C15H 1.347(8) .
F2H C16H 1.345(8) .
F3H C18H 1.343(8) .
F4H C19H 1.346(8) .
O1H C4H 1.372(10) .
O1H C7H 1.444(13) .
O2H C29H 1.369(10) .
O2H C32H 1.413(14) .
N1H C8H 1.289(14) .
N1H C1H 1.417(9) .
N2H C13H 1.332(10) .
N2H C9H 1.343(8) .
N3H C20H 1.343(10) .
N3H C24H 1.348(8) .
N4H C25H 1.306(14) .
N4H C26H 1.427(9) .
C1H C6H 1.388(10) .
C1H C2H 1.393(10) .
C2H C3H 1.380(9) .
C2H H2H 0.9500 .
C3H C4H 1.391(11) .
C3H H3H 0.9500 .
C4H C5H 1.387(11) .
C5H C6H 1.381(9) .
C5H H5H 0.9500 .
C6H H6H 0.9500 .
C7H H7HA 0.9800 .
C7H H7HB 0.9800 .
C7H H7HC 0.9800 .
C8H C9H 1.468(8) .
C8H H8H 0.9500 .
C9H C10H 1.396(9) .
C10H C11H 1.390(9) .
C10H H10H 0.9500 .
C11H C12H 1.388(9) .
C11H H11H 0.9500 .
C12H C13H 1.387(9) .
C12H C14H 1.492(9) .
C13H H13H 0.9500 .
C14H C15H 1.389(9) .
C14H C19H 1.390(9) .
C15H C16H 1.379(9) .
C16H C17H 1.375(9) .
C17H C18H 1.385(9) .
C17H C21H 1.491(9) .
C18H C19H 1.380(9) .
C20H C21H 1.381(10) .
C20H H20H 0.9500 .
C21H C22H 1.394(9) .
C22H C23H 1.387(9) .
C22H H22H 0.9500 .
C23H C24H 1.391(9) .
C23H H23H 0.9500 .
C24H C25H 1.470(8) .
C25H H25H 0.9500 .
C26H C27H 1.391(10) .
C26H C31H 1.394(10) .
C27H C28H 1.383(9) .
C27H H27H 0.9500 .
C28H C29H 1.388(11) .
C28H H28H 0.9500 .
C29H C30H 1.378(11) .
C30H C31H 1.383(9) .
C30H H30H 0.9500 .
C31H H31H 0.9500 .
C32H H32S 0.9800 .
C32H H32T 0.9800 .
C32H H32U 0.9800 .
F1I C15I 1.347(8) .
F2I C16I 1.345(8) .
F3I C18I 1.347(8) .
F4I C19I 1.349(8) .
O1I C4I 1.368(11) .
O1I C7I 1.425(15) .
O2I C29I 1.365(10) .
O2I C32I 1.428(13) .
N1I C8I 1.298(16) .
N1I C1I 1.425(9) .
N2I C13I 1.339(10) .
N2I C9I 1.343(8) .
N3I C20I 1.338(10) .
N3I C24I 1.344(8) .
N4I C25I 1.281(14) .
N4I C26I 1.418(9) .
C1I C2I 1.388(10) .
C1I C6I 1.390(10) .
C2I C3I 1.388(10) .
C2I H2I 0.9500 .
C3I C4I 1.379(12) .
C3I H3I 0.9500 .
C4I C5I 1.380(12) .
C5I C6I 1.384(10) .
C5I H5I 0.9500 .
C6I H6I 0.9500 .
C7I H7IA 0.9800 .
C7I H7IB 0.9800 .
C7I H7IC 0.9800 .
C8I C9I 1.464(9) .
C8I H8I 0.9500 .
C9I C10I 1.388(10) .
C10I C11I 1.388(9) .
C10I H10I 0.9500 .
C11I C12I 1.391(9) .
C11I H11I 0.9500 .
C12I C13I 1.384(10) .
C12I C14I 1.489(10) .
C13I H13I 0.9500 .
C14I C15I 1.380(9) .
C14I C19I 1.384(9) .
C15I C16I 1.380(9) .
C16I C17I 1.382(9) .
C17I C18I 1.386(9) .
C17I C21I 1.492(9) .
C18I C19I 1.373(9) .
C20I C21I 1.384(10) .
C20I H20I 0.9500 .
C21I C22I 1.393(9) .
C22I C23I 1.388(9) .
C22I H22I 0.9500 .
C23I C24I 1.385(9) .
C23I H23I 0.9500 .
C24I C25I 1.469(8) .
C25I H25I 0.9500 .
C26I C27I 1.391(10) .
C26I C31I 1.391(10) .
C27I C28I 1.385(9) .
C27I H27I 0.9500 .
C28I C29I 1.388(11) .
C28I H28I 0.9500 .
C29I C30I 1.383(11) .
C30I C31I 1.377(9) .
C30I H30I 0.9500 .
C31I H31I 0.9500 .
C32I H32V 0.9800 .
C32I H32W 0.9800 .
C32I H32X 0.9800 .
F1J C15J 1.348(8) .
F2J C16J 1.346(8) .
F3J C18J 1.343(8) .
F4J C19J 1.350(8) .
O1J C4J 1.385(11) .
O1J C7J 1.425(15) .
O2J C29J 1.372(11) .
O2J C32J 1.414(15) .
N1J C8J 1.299(14) .
N1J C1J 1.423(9) .
N2J C13J 1.342(10) .
N2J C9J 1.349(8) .
N3J C20J 1.344(11) .
N3J C24J 1.346(8) .
N4J C25J 1.281(16) .
N4J C26J 1.419(9) .
C1J C2J 1.392(10) .
C1J C6J 1.393(10) .
C2J C3J 1.378(10) .
C2J H2J 0.9500 .
C3J C4J 1.397(12) .
C3J H3J 0.9500 .
C4J C5J 1.386(12) .
C5J C6J 1.383(10) .
C5J H5J 0.9500 .
C6J H6J 0.9500 .
C7J H7JA 0.9800 .
C7J H7JB 0.9800 .
C7J H7JC 0.9800 .
C8J C9J 1.469(8) .
C8J H8J 0.9500 .
C9J C10J 1.387(9) .
C10J C11J 1.391(9) .
C10J H10J 0.9500 .
C11J C12J 1.389(9) .
C11J H11J 0.9500 .
C12J C13J 1.389(10) .
C12J C14J 1.492(9) .
C13J H13J 0.9500 .
C14J C19J 1.386(9) .
C14J C15J 1.389(9) .
C15J C16J 1.382(9) .
C16J C17J 1.379(9) .
C17J C18J 1.387(9) .
C17J C21J 1.499(10) .
C18J C19J 1.379(9) .
C20J C21J 1.386(10) .
C20J H20J 0.9500 .
C21J C22J 1.394(9) .
C22J C23J 1.388(9) .
C22J H22J 0.9500 .
C23J C24J 1.392(10) .
C23J H23J 0.9500 .
C24J C25J 1.470(9) .
C25J H25J 0.9500 .
C26J C31J 1.384(10) .
C26J C27J 1.394(11) .
C27J C28J 1.381(10) .
C27J H27J 0.9500 .
C28J C29J 1.388(12) .
C28J H28J 0.9500 .
C29J C30J 1.389(12) .
C30J C31J 1.379(10) .
C30J H30J 0.9500 .
C31J H31J 0.9500 .
C32J H32Y 0.9800 .
C32J H32Z 0.9800 .
C32J H310 0.9800 .
F1K C15K 1.344(8) .
F2K C16K 1.348(8) .
F3K C18K 1.348(8) .
F4K C19K 1.346(8) .
O1K C4K 1.379(11) .
O1K C7K 1.442(15) .
O1K C7K' 1.444(16) .
O2K C29K 1.378(11) .
O2K C32K 1.445(15) .
N1K C8K 1.284(16) .
N1K C1K 1.421(9) .
N2K C13K 1.342(11) .
N2K C9K 1.346(8) .
N3K C20K 1.337(11) .
N3K C24K 1.349(8) .
N4K C25K 1.293(16) .
N4K C26K 1.411(9) .
C1K C2K 1.385(10) .
C1K C6K 1.392(11) .
C2K C3K 1.381(10) .
C2K H2K 0.9500 .
C3K C4K 1.384(12) .
C3K H3K 0.9500 .
C4K C5K 1.391(12) .
C5K C6K 1.382(10) .
C5K H5K 0.9500 .
C6K H6K 0.9500 .
C7K H7KX 0.9800 .
C7K H7KY 0.9800 .
C7K H7KZ 0.9800 .
C7K' H7KA 0.9800 .
C7K' H7KB 0.9800 .
C7K' H7KC 0.9800 .
C8K C9K 1.467(9) .
C8K H8K 0.9500 .
C9K C10K 1.389(10) .
C10K C11K 1.390(9) .
C10K H10K 0.9500 .
C11K C12K 1.392(9) .
C11K H11K 0.9500 .
C12K C13K 1.387(10) .
C12K C14K 1.494(10) .
C13K H13K 0.9500 .
C14K C15K 1.383(10) .
C14K C19K 1.383(10) .
C15K C16K 1.379(9) .
C16K C17K 1.386(10) .
C17K C18K 1.386(9) .
C17K C21K 1.494(10) .
C18K C19K 1.384(9) .
C20K C21K 1.387(10) .
C20K H20K 0.9500 .
C21K C22K 1.393(9) .
C22K C23K 1.396(9) .
C22K H22K 0.9500 .
C23K C24K 1.390(10) .
C23K H23K 0.9500 .
C24K C25K 1.472(9) .
C25K H25K 0.9500 .
C26K C27K 1.384(11) .
C26K C31K 1.390(11) .
C27K C28K 1.386(10) .
C27K H27K 0.9500 .
C28K C29K 1.381(12) .
C28K H28K 0.9500 .
C29K C30K 1.390(12) .
C30K C31K 1.386(10) .
C30K H30K 0.9500 .
C31K H31K 0.9500 .
C32K H311 0.9800 .
C32K H312 0.9800 .
C32K H313 0.9800 .
F1L C15L 1.349(8) .
F2L C16L 1.345(8) .
F3L C18L 1.347(8) .
F4L C19L 1.343(8) .
O1L C4L 1.380(11) .
O1L C7L 1.420(15) .
O2L C29L 1.379(11) .
O2L C32L 1.426(14) .
N1L C8L 1.297(14) .
N1L C1L 1.419(9) .
N2L C13L 1.336(10) .
N2L C9L 1.346(8) .
N3L C20L 1.331(10) .
N3L C24L 1.350(8) .
N4L C25L 1.293(14) .
N4L C26L 1.423(9) .
C1L C2L 1.387(10) .
C1L C6L 1.394(10) .
C2L C3L 1.381(10) .
C2L H2L 0.9500 .
C3L C4L 1.373(12) .
C3L H3L 0.9500 .
C4L C5L 1.387(12) .
C5L C6L 1.389(10) .
C5L H5L 0.9500 .
C6L H6L 0.9500 .
C7L H7LA 0.9800 .
C7L H7LB 0.9800 .
C7L H7LC 0.9800 .
C8L C9L 1.467(8) .
C8L H8L 0.9500 .
C9L C10L 1.389(9) .
C10L C11L 1.395(9) .
C10L H10L 0.9500 .
C11L C12L 1.390(9) .
C11L H11L 0.9500 .
C12L C13L 1.393(10) .
C12L C14L 1.490(9) .
C13L H13L 0.9500 .
C14L C19L 1.389(9) .
C14L C15L 1.391(9) .
C15L C16L 1.378(9) .
C16L C17L 1.391(9) .
C17L C18L 1.391(9) .
C17L C21L 1.498(9) .
C18L C19L 1.379(9) .
C20L C21L 1.387(10) .
C20L H20L 0.9500 .
C21L C22L 1.395(9) .
C22L C23L 1.386(9) .
C22L H22L 0.9500 .
C23L C24L 1.384(9) .
C23L H23L 0.9500 .
C24L C25L 1.462(8) .
C25L H25L 0.9500 .
C26L C27L 1.385(10) .
C26L C31L 1.389(10) .
C27L C28L 1.378(10) .
C27L H27L 0.9500 .
C28L C29L 1.389(12) .
C28L H28L 0.9500 .
C29L C30L 1.389(12) .
C30L C31L 1.383(10) .
C30L H30L 0.9500 .
C31L H31L 0.9500 .
C32L H314 0.9800 .
C32L H315 0.9800 .
C32L H316 0.9800 .
F1M C15M 1.350(8) .
F2M C16M 1.344(8) .
F3M C18M 1.348(8) .
F4M C19M 1.348(8) .
O1M C4M 1.371(11) .
O1M C7M 1.428(15) .
O2M C29M 1.361(11) .
O2M C32M 1.425(15) .
N1M C8M 1.308(15) .
N1M C1M 1.415(9) .
N2M C13M 1.334(10) .
N2M C9M 1.342(8) .
N3M C20M 1.330(10) .
N3M C24M 1.346(8) .
N4M C25M 1.312(15) .
N4M C26M 1.413(9) .
C1M C2M 1.389(10) .
C1M C6M 1.391(10) .
C2M C3M 1.378(10) .
C2M H2M 0.9500 .
C3M C4M 1.384(12) .
C3M H3M 0.9500 .
C4M C5M 1.389(12) .
C5M C6M 1.383(10) .
C5M H5M 0.9500 .
C6M H6M 0.9500 .
C7M H7MA 0.9800 .
C7M H7MB 0.9800 .
C7M H7MC 0.9800 .
C8M C9M 1.465(9) .
C8M H8M 0.9500 .
C9M C10M 1.395(10) .
C10M C11M 1.385(9) .
C10M H10M 0.9500 .
C11M C12M 1.384(9) .
C11M H11M 0.9500 .
C12M C13M 1.395(10) .
C12M C14M 1.486(10) .
C13M H13M 0.9500 .
C14M C15M 1.383(9) .
C14M C19M 1.393(9) .
C15M C16M 1.375(9) .
C16M C17M 1.394(9) .
C17M C18M 1.385(9) .
C17M C21M 1.488(10) .
C18M C19M 1.376(9) .
C20M C21M 1.385(10) .
C20M H20M 0.9500 .
C21M C22M 1.396(9) .
C22M C23M 1.382(9) .
C22M H22M 0.9500 .
C23M C24M 1.389(10) .
C23M H23M 0.9500 .
C24M C25M 1.464(9) .
C25M H25M 0.9500 .
C26M C27M 1.383(10) .
C26M C31M 1.392(10) .
C27M C28M 1.381(10) .
C27M H27M 0.9500 .
C28M C29M 1.379(12) .
C28M H28M 0.9500 .
C29M C30M 1.390(12) .
C30M C31M 1.386(10) .
C30M H30M 0.9500 .
C31M H31M 0.9500 .
C32M H317 0.9800 .
C32M H318 0.9800 .
C32M H319 0.9800 .
F1N C15N 1.345(8) .
F2N C16N 1.348(8) .
F3N C18N 1.353(8) .
F4N C19N 1.346(8) .
O1N C4N 1.368(11) .
O1N C7N 1.425(14) .
O2N C29N 1.368(11) .
O2N C32N 1.419(14) .
N1N C8N 1.293(14) .
N1N C1N 1.420(9) .
N2N C13N 1.333(10) .
N2N C9N 1.343(8) .
N3N C20N 1.333(10) .
N3N C24N 1.351(8) .
N4N C25N 1.290(14) .
N4N C26N 1.419(9) .
C1N C2N 1.384(10) .
C1N C6N 1.395(10) .
C2N C3N 1.381(10) .
C2N H2N 0.9500 .
C3N C4N 1.391(12) .
C3N H3N 0.9500 .
C4N C5N 1.391(12) .
C5N C6N 1.380(10) .
C5N H5N 0.9500 .
C6N H6N 0.9500 .
C7N H7NA 0.9800 .
C7N H7NB 0.9800 .
C7N H7NC 0.9800 .
C8N C9N 1.469(8) .
C8N H8N 0.9500 .
C9N C10N 1.388(9) .
C10N C11N 1.388(9) .
C10N H10N 0.9500 .
C11N C12N 1.396(9) .
C11N H11N 0.9500 .
C12N C13N 1.395(10) .
C12N C14N 1.489(9) .
C13N H13N 0.9500 .
C14N C15N 1.385(9) .
C14N C19N 1.387(9) .
C15N C16N 1.371(9) .
C16N C17N 1.388(9) .
C17N C18N 1.384(9) .
C17N C21N 1.489(9) .
C18N C19N 1.375(9) .
C20N C21N 1.392(10) .
C20N H20N 0.9500 .
C21N C22N 1.394(9) .
C22N C23N 1.386(9) .
C22N H22N 0.9500 .
C23N C24N 1.384(9) .
C23N H23N 0.9500 .
C24N C25N 1.468(8) .
C25N H25N 0.9500 .
C26N C31N 1.383(10) .
C26N C27N 1.395(10) .
C27N C28N 1.381(10) .
C27N H27N 0.9500 .
C28N C29N 1.379(12) .
C28N H28N 0.9500 .
C29N C30N 1.391(12) .
C30N C31N 1.385(10) .
C30N H30N 0.9500 .
C31N H31N 0.9500 .
C32N H31A 0.9800 .
C32N H31O 0.9800 .
C32N H31P 0.9800 .
F1O C15O 1.342(8) .
F2O C16O 1.346(8) .
F3O C18O 1.346(8) .
F4O C19O 1.347(8) .
O1O C4O 1.370(11) .
O1O C7O 1.425(15) .
O2O C29O 1.376(11) .
O2O C33O 1.398(15) .
O2O C32O 1.399(15) .
N1O C8O 1.298(14) .
N1O C1O 1.428(9) .
N2O C13O 1.333(10) .
N2O C9O 1.351(8) .
N3O C20O 1.331(10) .
N3O C24O 1.351(8) .
N4O C25O 1.265(13) .
N4O C26O 1.415(9) .
C1O C2O 1.390(10) .
C1O C6O 1.395(10) .
C2O C3O 1.381(10) .
C2O H2O 0.9500 .
C3O C4O 1.384(12) .
C3O H3O 0.9500 .
C4O C5O 1.381(12) .
C5O C6O 1.378(10) .
C5O H5O 0.9500 .
C6O H6O 0.9500 .
C7O H7OA 0.9800 .
C7O H7OB 0.9800 .
C7O H7OC 0.9800 .
C8O C9O 1.467(8) .
C8O H8O 0.9500 .
C9O C10O 1.388(9) .
C10O C11O 1.390(9) .
C10O H10O 0.9500 .
C11O C12O 1.394(9) .
C11O H11O 0.9500 .
C12O C13O 1.391(9) .
C12O C14O 1.486(9) .
C13O H13O 0.9500 .
C14O C15O 1.385(9) .
C14O C19O 1.386(9) .
C15O C16O 1.380(9) .
C16O C17O 1.390(9) .
C17O C18O 1.388(9) .
C17O C21O 1.487(9) .
C18O C19O 1.374(9) .
C20O C21O 1.383(10) .
C20O H20O 0.9500 .
C21O C22O 1.395(9) .
C22O C23O 1.387(9) .
C22O H22O 0.9500 .
C23O C24O 1.385(9) .
C23O H23O 0.9500 .
C24O C25O 1.466(8) .
C25O H25O 0.9500 .
C26O C27O 1.381(10) .
C26O C31O 1.393(10) .
C27O C28O 1.378(10) .
C27O H27O 0.9500 .
C28O C29O 1.393(12) .
C28O H28O 0.9500 .
C29O C30O 1.379(12) .
C30O C31O 1.383(10) .
C30O H30O 0.9500 .
C31O H31Q 0.9500 .
C32O H32A 0.9800 .
C32O H32B 0.9800 .
C32O H32C 0.9800 .
C33O H33A 0.9800 .
C33O H33B 0.9800 .
C33O H33C 0.9800 .
F1P C15P 1.347(8) .
F2P C16P 1.354(8) .
F3P C18P 1.350(8) .
F4P C19P 1.352(8) .
O1P C4P 1.374(11) .
O1P C7P 1.438(15) .
O2P C29P 1.379(11) .
O2P C32P 1.436(16) .
N1P C8P 1.318(16) .
N1P C1P 1.421(9) .
N2P C13P 1.340(11) .
N2P C9P 1.348(8) .
N3P C20P 1.332(11) .
N3P C24P 1.345(8) .
N4P C25P 1.291(16) .
N4P C26P 1.418(9) .
C1P C6P 1.385(10) .
C1P C2P 1.396(10) .
C2P C3P 1.383(10) .
C2P H2P 0.9500 .
C3P C4P 1.381(12) .
C3P H3P 0.9500 .
C4P C5P 1.390(12) .
C5P C6P 1.381(10) .
C5P H5P 0.9500 .
C6P H6P 0.9500 .
C7P H7PA 0.9800 .
C7P H7PB 0.9800 .
C7P H7PC 0.9800 .
C8P C9P 1.468(9) .
C8P H8P 0.9500 .
C9P C10P 1.388(10) .
C10P C11P 1.386(9) .
C10P H10P 0.9500 .
C11P C12P 1.398(9) .
C11P H11P 0.9500 .
C12P C13P 1.390(10) .
C12P C14P 1.493(10) .
C13P H13P 0.9500 .
C14P C15P 1.384(9) .
C14P C19P 1.391(9) .
C15P C16P 1.377(9) .
C16P C17P 1.383(9) .
C17P C18P 1.397(9) .
C17P C21P 1.488(10) .
C18P C19P 1.378(9) .
C20P C21P 1.394(10) .
C20P H20P 0.9500 .
C21P C22P 1.391(9) .
C22P C23P 1.388(9) .
C22P H22P 0.9500 .
C23P C24P 1.394(10) .
C23P H23P 0.9500 .
C24P C25P 1.466(9) .
C25P H25P 0.9500 .
C26P C27P 1.382(11) .
C26P C31P 1.390(11) .
C27P C28P 1.384(10) .
C27P H27P 0.9500 .
C28P C29P 1.385(12) .
C28P H28P 0.9500 .
C29P C30P 1.388(12) .
C30P C31P 1.382(10) .
C30P H30P 0.9500 .
C31P H31R 0.9500 .
C32P H31S 0.9800 .
C32P H31T 0.9800 .
C32P H31U 0.9800 .
N1S C1S 1.154(16) .
C1S C2S 1.465(16) .
C2S H2SA 0.9800 .
C2S H2SB 0.9800 .
C2S H2SC 0.9800 .
N2S C3S 1.167(16) .
C3S C4S 1.450(16) .
C4S H4SA 0.9800 .
C4S H4SB 0.9800 .
C4S H4SC 0.9800 .
N4S C7S 1.171(17) .
C7S C8S 1.458(17) .
C8S H8SA 0.9800 .
C8S H8SB 0.9800 .
C8S H8SC 0.9800 .
N5S C9S 1.159(17) .
C9S C10S 1.448(17) .
C10S H10A 0.9800 .
C10S H10Q 0.9800 .
C10S H10R 0.9800 .
N6S C11S 1.173(18) .
C11S C12S 1.448(18) .
C12S H12A 0.9800 .
C12S H12B 0.9800 .
C12S H12C 0.9800 .
N7S C13S 1.168(16) .
C13S C14S 1.438(16) .
C14S H14A 0.9800 .
C14S H14B 0.9800 .
C14S H14C 0.9800 .
N9S C17S 1.172(17) .
C17S C18S 1.455(17) .
C18S H18A 0.9800 .
C18S H18B 0.9800 .
C18S H18C 0.9800 .
N10S C19S 1.19(2) .
C19S C20S 1.47(2) .
C20S H20A 0.9800 .
C20S H20Q 0.9800 .
C20S H20R 0.9800 .
N11S C21S 1.163(16) .
C21S C22S 1.442(17) .
C22S H22A 0.9800 .
C22S H22Q 0.9800 .
C22S H22R 0.9800 .
N13S C25S 1.166(18) .
C25S C26S 1.458(18) .
C26S H26A 0.9800 .
C26S H26B 0.9800 .
C26S H26C 0.9800 .
N15S C29S 1.186(18) .
C29S C30S 1.474(18) .
C30S H30A 0.9800 .
C30S H30Q 0.9800 .
C30S H30R 0.9800 .
N16S C31S 1.201(19) .
C31S C32S 1.485(19) .
C32S H34A 0.9800 .
C32S H34B 0.9800 .
C32S H34C 0.9800 .
C1Z C2Z 1.3900 .
C1Z C6Z 1.3900 .
C1Z H1Z 0.9500 .
C2Z C3Z 1.3900 .
C2Z H2Z 0.9500 .
C3Z C4Z 1.3900 .
C3Z H3Z 0.9500 .
C4Z C5Z 1.3900 .
C4Z H4Z 0.9500 .
C5Z C6Z 1.3900 .
C5Z H5Z 0.9500 .
C6Z H6Z 0.9500 .
B1 F1 1.42(2) .
B1 B3 1.69(3) .
B1 B7 1.71(3) .
B1 B6 1.72(3) .
B1 B5 1.75(3) .
B1 B4 1.77(3) .
B2 F2 1.41(2) .
B2 B12 1.74(3) .
B2 B9 1.76(3) .
B2 B10 1.77(3) .
B2 B11 1.78(3) .
B2 B8 1.80(3) .
B3 F3 1.50(3) .
B3 B7 1.62(3) .
B3 B8 1.71(3) .
B3 B4 1.72(3) .
B3 B9 1.78(3) .
B4 F4 1.42(3) .
B4 B5 1.74(3) .
B4 B9 1.76(3) .
B4 B10 1.80(3) .
B5 F5 1.47(2) .
B5 B10 1.66(3) .
B5 B11 1.67(3) .
B5 B6 1.74(3) .
B6 F6 1.41(2) .
B6 B11 1.75(3) .
B6 B12 1.82(3) .
B6 B7 1.82(3) .
B7 F7 1.42(2) .
B7 B8 1.78(3) .
B7 B12 1.80(3) .
B8 F8 1.40(2) .
B8 B12 1.76(3) .
B8 B9 1.78(3) .
B9 F9 1.37(2) .
B9 B10 1.82(3) .
B10 F10 1.44(2) .
B10 B11 1.66(3) .
B11 F11 1.46(3) .
B11 B12 1.75(3) .
B12 F12 1.45(2) .
B13 F13 1.41(2) .
B13 B15 1.69(3) .
B13 B19 1.71(3) .
B13 B18 1.72(3) .
B13 B17 1.74(3) .
B13 B16 1.78(3) .
B14 F14 1.42(2) .
B14 B24 1.74(3) .
B14 B21 1.76(3) .
B14 B22 1.77(3) .
B14 B23 1.78(3) .
B14 B20 1.81(3) .
B15 F15 1.48(3) .
B15 B19 1.63(3) .
B15 B20 1.71(3) .
B15 B16 1.72(3) .
B15 B21 1.78(3) .
B16 F16 1.42(2) .
B16 B17 1.75(3) .
B16 B21 1.77(3) .
B16 B22 1.79(3) .
B17 F17 1.48(2) .
B17 B22 1.65(3) .
B17 B23 1.67(3) .
B17 B18 1.74(3) .
B18 F18 1.40(2) .
B18 B23 1.75(3) .
B18 B19 1.81(3) .
B18 B24 1.82(3) .
B19 F19 1.42(2) .
B19 B20 1.79(3) .
B19 B24 1.80(3) .
B20 F20 1.40(2) .
B20 B24 1.75(3) .
B20 B21 1.78(3) .
B21 F21 1.37(2) .
B21 B22 1.83(3) .
B22 F22 1.42(2) .
B22 B23 1.66(3) .
B23 F23 1.45(3) .
B23 B24 1.75(3) .
B24 F24 1.45(2) .
B25 F25 1.42(2) .
B25 B27 1.69(3) .
B25 B31 1.71(3) .
B25 B30 1.72(3) .
B25 B29 1.74(3) .
B25 B28 1.77(3) .
B26 F26 1.42(2) .
B26 B36 1.73(3) .
B26 B34 1.77(3) .
B26 B33 1.77(3) .
B26 B35 1.77(3) .
B26 B32 1.80(3) .
B27 F27 1.49(3) .
B27 B31 1.62(3) .
B27 B32 1.71(3) .
B27 B28 1.72(3) .
B27 B33 1.79(3) .
B28 F28 1.41(3) .
B28 B29 1.74(3) .
B28 B33 1.77(3) .
B28 B34 1.80(3) .
B29 F29 1.48(3) .
B29 B34 1.65(3) .
B29 B35 1.67(3) .
B29 B30 1.73(3) .
B30 F30 1.40(2) .
B30 B35 1.75(3) .
B30 B31 1.83(3) .
B30 B36 1.84(3) .
B31 F31 1.42(2) .
B31 B32 1.78(3) .
B31 B36 1.80(3) .
B32 F32 1.40(3) .
B32 B36 1.75(3) .
B32 B33 1.78(3) .
B33 F33 1.37(2) .
B33 B34 1.83(3) .
B34 F34 1.43(2) .
B34 B35 1.65(3) .
B35 F35 1.46(3) .
B35 B36 1.75(3) .
B36 F36 1.44(3) .
B37 F37 1.42(4) .
B37 B38 1.63(5) .
B37 B40 1.69(5) .
B37 B42 1.71(5) .
B37 B39 1.73(5) .
B37 B41 1.78(5) .
B38 F38 1.46(4) .
B38 B39 1.72(5) .
B38 B42 1.86(5) .
B38 B41 1.86(5) 2_556
B38 B40 1.87(5) 2_556
B39 F39 1.39(3) .
B39 B40 1.71(5) .
B39 B41 1.83(5) 2_556
B39 B42 1.90(5) 2_556
B40 F40 1.46(4) .
B40 B41 1.75(5) .
B40 B38 1.87(5) 2_556
B40 B42 2.01(6) 2_556
B41 F41 1.38(4) .
B41 B42 1.68(5) .
B41 B39 1.83(5) 2_556
B41 B38 1.86(5) 2_556
B42 F42 1.33(4) .
B42 B39 1.90(5) 2_556
B42 B40 2.01(6) 2_556
B43 F43 1.48(5) .
B43 B46 1.58(7) .
B43 B45 1.61(6) .
B43 B47 1.64(7) .
B43 B44 1.84(7) .
B43 B48 1.87(7) .
B44 F44 1.31(6) .
B44 B45 1.68(7) .
B44 B46 1.75(7) 2_566
B44 B48 1.80(7) .
B44 B47 1.88(7) 2_566
B45 F45 1.40(5) .
B45 B46 1.77(7) .
B45 B47 1.86(7) 2_566
B45 B48 1.88(7) 2_566
B46 F46 1.54(5) .
B46 B48 1.61(6) 2_566
B46 B47 1.72(6) .
B46 B44 1.75(7) 2_566
B47 F47 1.38(5) .
B47 B48 1.72(6) .
B47 B45 1.86(7) 2_566
B47 B44 1.88(7) 2_566
B48 F48 1.41(4) .
B48 B46 1.61(6) 2_566
B48 B45 1.88(7) 2_566
F49 B49 1.3949 .
F50 B50 1.3793 .
F51 B51 1.3834 .
F52 B52 1.3783 .
F53 B53 1.3799 .
F54 B54 1.3799 .
F55 B55 1.3835 .
F56 B56 1.3719 .
F57 B57 1.3789 .
F58 B58 1.3889 .
F59 B59 1.3839 .
F60 B60 1.3800 .
B49 B51 1.7798 .
B49 B55 1.7828 .
B49 B52 1.7883 .
B49 B53 1.7920 .
B49 B54 1.7931 .
B50 B57 1.7862 .
B50 B58 1.7891 .
B50 B56 1.7931 .
B50 B59 1.7952 .
B50 B60 1.7980 .
B51 B52 1.7892 .
B51 B57 1.7892 .
B51 B56 1.7899 .
B51 B55 1.8038 .
B52 B58 1.7867 .
B52 B57 1.7889 .
B52 B53 1.7981 .
B53 B58 1.7824 .
B53 B59 1.7833 .
B53 B54 1.7862 .
B54 B55 1.7816 .
B54 B60 1.7913 .
B54 B59 1.7987 .
B55 B60 1.7926 .
B55 B56 1.7970 .
B56 B57 1.7938 .
B56 B60 1.7949 .
B57 B58 1.7953 .
B58 B59 1.7876 .
B59 B60 1.7891 .
F61 B61 1.3950 .
F62 B62 1.3791 .
F63 B63 1.3835 .
F64 B64 1.3784 .
F65 B65 1.3798 .
F66 B66 1.3800 .
F67 B67 1.3835 .
F68 B68 1.3722 .
F69 B69 1.3792 .
F70 B70 1.3888 .
F71 B71 1.3839 .
F72 B72 1.3798 .
B61 B63 1.7799 .
B61 B67 1.7827 .
B61 B64 1.7883 .
B61 B65 1.7921 .
B61 B66 1.7932 .
B62 B69 1.7863 .
B62 B70 1.7892 .
B62 B68 1.7930 .
B62 B71 1.7952 .
B62 B72 1.7981 .
B63 B69 1.7890 .
B63 B64 1.7891 .
B63 B68 1.7900 .
B63 B67 1.8038 .
B64 B70 1.7865 .
B64 B69 1.7887 .
B64 B65 1.7981 .
B65 B70 1.7824 .
B65 B71 1.7833 .
B65 B66 1.7862 .
B66 B67 1.7816 .
B66 B72 1.7912 .
B66 B71 1.7989 .
B67 B72 1.7928 .
B67 B68 1.7970 .
B68 B69 1.7939 .
B68 B72 1.7948 .
B69 B70 1.7952 .
B70 B71 1.7876 .
B71 B72 1.7892 .
F61' B61' 1.3950 .
F62' B62' 1.3792 .
F63' B63' 1.3834 .
F64' B64' 1.3784 .
F65' B65' 1.3800 .
F66' B66' 1.3800 .
F67' B67' 1.3836 .
F68' B68' 1.3722 .
F69' B69' 1.3792 .
F70' B70' 1.3887 .
F71' B71' 1.3840 .
F72' B72' 1.3797 .
B61' B63' 1.7799 .
B61' B67' 1.7827 .
B61' B64' 1.7881 .
B61' B65' 1.7919 .
B61' B66' 1.7930 .
B62' B69' 1.7861 .
B62' B70' 1.7893 .
B62' B68' 1.7929 .
B62' B71' 1.7952 .
B62' B72' 1.7981 .
B63' B64' 1.7891 .
B63' B69' 1.7891 .
B63' B68' 1.7899 .
B63' B67' 1.8037 .
B64' B70' 1.7868 .
B64' B69' 1.7889 .
B64' B65' 1.7981 .
B65' B70' 1.7827 .
B65' B71' 1.7833 .
B65' B66' 1.7860 .
B66' B67' 1.7814 .
B66' B72' 1.7913 .
B66' B71' 1.7987 .
B67' B72' 1.7928 .
B67' B68' 1.7970 .
B68' B69' 1.7937 .
B68' B72' 1.7950 .
B69' B70' 1.7951 .
B70' B71' 1.7879 .
B71' B72' 1.7892 .
F73 B73 1.3950 .
F74 B74 1.3792 .
F75 B75 1.3837 .
F76 B76 1.3784 .
F77 B77 1.3799 .
F78 B78 1.3799 .
F79 B79 1.3835 .
F80 B80 1.3722 .
F81 B81 1.3793 .
F82 B82 1.3887 .
F83 B83 1.3838 .
F84 B84 1.3798 .
B73 B75 1.7798 .
B73 B79 1.7826 .
B73 B76 1.7883 .
B73 B77 1.7917 .
B73 B78 1.7930 .
B74 B81 1.7861 .
B74 B82 1.7891 .
B74 B80 1.7928 .
B74 B83 1.7952 .
B74 B84 1.7980 .
B75 B81 1.7891 .
B75 B76 1.7891 .
B75 B80 1.7900 .
B75 B79 1.8037 .
B76 B82 1.7866 .
B76 B81 1.7887 .
B76 B77 1.7980 .
B77 B82 1.7826 .
B77 B83 1.7834 .
B77 B78 1.7862 .
B78 B79 1.7815 .
B78 B84 1.7914 .
B78 B83 1.7988 .
B79 B84 1.7928 .
B79 B80 1.7971 .
B80 B81 1.7937 .
B80 B84 1.7948 .
B81 B82 1.7951 .
B82 B83 1.7877 .
B83 B84 1.7892 .
F85 B85 1.3948 .
F86 B86 1.3792 .
F87 B87 1.3836 .
F88 B88 1.3784 .
F89 B89 1.3799 .
F90 B90 1.3801 .
F91 B91 1.3836 .
F92 B92 1.3721 .
F93 B93 1.3791 .
F94 B94 1.3889 .
F95 B95 1.3839 .
F96 B96 1.3798 .
B85 B87 1.7799 .
B85 B91 1.7827 .
B85 B88 1.7884 .
B85 B89 1.7919 .
B85 B90 1.7929 .
B86 B93 1.7863 .
B86 B94 1.7892 .
B86 B92 1.7930 .
B86 B95 1.7951 .
B86 B96 1.7980 .
B87 B88 1.7891 .
B87 B93 1.7892 .
B87 B92 1.7900 .
B87 B91 1.8037 .
B88 B94 1.7866 .
B88 B93 1.7888 .
B88 B89 1.7981 .
B89 B94 1.7827 .
B89 B95 1.7832 .
B89 B90 1.7861 .
B90 B91 1.7814 .
B90 B96 1.7912 .
B90 B95 1.7987 .
B91 B96 1.7927 .
B91 B92 1.7968 .
B92 B93 1.7939 .
B92 B96 1.7948 .
B93 B94 1.7950 .
B94 B95 1.7878 .
B95 B96 1.7890 .
F97 B97 1.3950 .
F98 B98 1.3793 .
F99 B99 1.3835 .
F100 B100 1.3783 .
F101 B101 1.3799 .
F102 B102 1.3800 .
F103 B103 1.3836 .
F104 B104 1.3722 .
F105 B105 1.3791 .
F106 B106 1.3887 .
F107 B107 1.3839 .
F108 B108 1.3798 .
B97 B99 1.7797 .
B97 B103 1.7827 .
B97 B100 1.7881 .
B97 B101 1.7918 .
B97 B102 1.7930 .
B98 B105 1.7862 .
B98 B106 1.7893 .
B98 B104 1.7928 .
B98 B107 1.7953 .
B98 B108 1.7979 .
B99 B100 1.7891 .
B99 B105 1.7893 .
B99 B104 1.7901 .
B99 B103 1.8038 .
B100 B106 1.7867 .
B100 B105 1.7889 .
B100 B101 1.7980 .
B101 B106 1.7826 .
B101 B107 1.7834 .
B101 B102 1.7861 .
B102 B103 1.7815 .
B102 B108 1.7914 .
B102 B107 1.7987 .
B103 B108 1.7928 .
B103 B104 1.7970 .
B104 B105 1.7938 .
B104 B108 1.7948 .
B105 B106 1.7951 .
B106 B107 1.7879 .
B107 B108 1.7890 .
F109 B109 1.3951 .
F110 B110 1.3791 .
F111 B111 1.3836 .
F112 B112 1.3784 .
F113 B113 1.3799 .
F114 B114 1.3801 .
F115 B115 1.3835 .
F116 B116 1.3721 .
F117 B117 1.3792 .
F118 B118 1.3887 .
F119 B119 1.3838 .
F120 B120 1.3798 .
B109 B111 1.7796 .
B109 B115 1.7826 .
B109 B112 1.7882 .
B109 B113 1.7920 .
B109 B114 1.7929 .
B110 B117 1.7861 .
B110 B118 1.7893 .
B110 B116 1.7928 .
B110 B119 1.7955 .
B110 B120 1.7981 .
B111 B112 1.7891 .
B111 B117 1.7891 .
B111 B116 1.7901 .
B111 B115 1.8037 .
B112 B118 1.7866 .
B112 B117 1.7887 .
B112 B113 1.7980 .
B113 B118 1.7825 .
B113 B119 1.7833 .
B113 B114 1.7862 .
B114 B115 1.7814 .
B114 B120 1.7913 .
B114 B119 1.7987 .
B115 B120 1.7928 .
B115 B116 1.7970 .
B116 B117 1.7937 .
B116 B120 1.7949 .
B117 B118 1.7952 .
B118 B119 1.7879 .
B119 B120 1.7891 .

loop_
_geom_hbond_atom_site_label_D
_geom_hbond_atom_site_label_H
_geom_hbond_atom_site_label_A
_geom_hbond_distance_DH
_geom_hbond_distance_HA
_geom_hbond_distance_DA
_geom_hbond_angle_DHA
_geom_hbond_site_symmetry_A
C2B H2B F11 0.95 2.62 3.24(2) 123.8 2_566
C5B H5B F3F 0.95 2.61 3.12(3) 114.4 .
C6B H6B F3F 0.95 2.51 3.08(2) 118.4 .
C13B H13B N4L 0.95 2.70 3.22(2) 115.1 .
C13B H13B N5S 0.95 2.54 3.35(4) 142.7 1_455
C20B H20B N3O 0.95 2.59 3.12(2) 115.2 .
C20B H20B N9S 0.95 2.69 3.57(3) 154.5 .
C25B H25B F20 0.95 2.34 3.19(2) 149.7 1_455
C27B H27B F24 0.95 2.34 3.24(2) 160.2 1_455
C32B H3CZ N7S 0.98 2.70 3.57(4) 148.7 2_556
C6C H6C F3B 0.95 2.61 3.216(19) 121.7 .
C7C' H7CB F14 0.98 2.45 3.33(7) 150.1 1_455
C8C H8C N1S 0.95 2.51 3.14(3) 123.8 1_455
C10C H10C F41 0.95 2.22 3.115(18) 155.7 2_556
C13C H13C F61 0.95 2.54 3.339(16) 142.3 .
C13C H13C F61' 0.95 2.53 3.306(16) 138.9 .
C20C H20C N2N 0.95 2.60 3.11(2) 114.0 .
C23C H23C F7 0.95 2.39 3.115(19) 132.6 2_556
C25C H25C F1 0.95 2.47 3.37(2) 157.5 2_556
C2D H2D F3C 0.95 2.51 3.15(2) 124.2 .
C7D H7DA F12 0.98 2.47 3.30(3) 141.8 2_556
C13D H13D N1N 0.95 2.64 3.15(3) 114.8 .
C32D H32H F72 0.98 2.63 3.38(4) 132.9 2
C3E H3E F3D 0.95 2.57 3.14(3) 119.3 .
C5E H5E O1I 0.95 2.60 3.45(3) 148.1 2_655
C10E H10E F116 0.95 2.58 3.19(2) 122.1 .
C20E H20E N3P 0.95 2.55 3.08(3) 116.0 .
C2F H2F F3E 0.95 2.60 3.30(3) 130.8 .
C20F H20F N3L 0.95 2.65 3.16(2) 114.7 .
C25F H25F F10 0.95 2.21 3.15(2) 170.9 2_566
C27F H27F F11 0.95 2.60 3.50(2) 157.8 2_566
C2G H2G F17 0.95 2.51 3.22(2) 132.5 2_656
C8G H8G F13 0.95 2.53 3.47(2) 169.5 2_656
C13G H13G N3N 0.95 2.61 3.14(2) 115.1 .
C23G H23G F42 0.95 2.45 3.237(19) 140.0 2_556
C25G H25G N2S 0.95 2.48 3.37(3) 155.9 .
C27G H27G F12 0.95 2.63 3.24(2) 122.3 .
C31G H31G F4H 0.95 2.56 3.224(19) 127.3 .
C6H H6H F12 0.95 2.55 3.47(2) 162.3 .
C7H H7HA N7S 0.98 2.67 3.41(4) 133.3 .
C8H H8H F8 0.95 2.49 3.40(2) 158.9 .
C10H H10H F2 0.95 2.39 3.256(18) 151.0 .
C13H H13H N2O 0.95 2.65 3.150(19) 113.3 .
C20H H20H F49 0.95 2.43 3.251(17) 143.9 .
C23H H23H F48 0.95 2.27 3.04(2) 136.8 2_566
C27H H27H F4J 0.95 2.63 3.16(2) 116.2 .
C28H H28H F4J 0.95 2.60 3.14(2) 117.0 .
C30H H30H F23 0.95 2.57 3.43(2) 151.3 2_666
C13I H13I N3M 0.95 2.54 3.00(3) 110.0 .
C13I H13I N6S 0.95 2.66 3.21(5) 117.2 1_655
C20I H20I N4N 0.95 2.62 3.13(2) 114.7 .
C2J H2J F14 0.95 2.54 3.22(2) 128.7 2_666
C7J H7JA N11S 0.98 2.46 3.30(5) 144.0 .
C8J H8J F22 0.95 2.56 3.03(2) 111.1 2_666
C13J H13J N2L 0.95 2.66 3.18(2) 115.0 .
C20J H20J N1P 0.95 2.64 3.18(3) 116.4 .
C31J H31J F3K 0.95 2.56 3.24(3) 128.2 .
C2K H2K F4I 0.95 2.42 3.00(3) 119.1 .
C2K H2K F2M 0.95 2.56 3.34(3) 139.2 .
C5K H5K F111 0.95 2.26 3.19(2) 166.5 2_655
C10K H10K F117 0.95 2.48 3.20(2) 133.0 .
C13K H13K N4M 0.95 2.67 3.18(3) 114.1 .
C20K H20K N2P 0.95 2.57 3.12(3) 116.9 .
C6L H6L F49 0.95 2.26 3.191(19) 165.0 .
C8L H8L F54 0.95 2.35 3.191(19) 147.2 .
C13L H13L N4H 0.95 2.64 3.18(2) 116.3 .
C20L H20L N1B 0.95 2.68 3.22(2) 116.2 .
C31L H31L N5S 0.95 2.64 3.52(4) 155.7 1_455
C32L H315 F81 0.98 2.18 2.82(3) 121.6 1_455
C32L H316 F75 0.98 2.56 3.12(3) 116.5 1_455
C3M H3M F36 0.95 2.32 3.23(3) 159.3 2
C6M H6M F31 0.95 2.62 3.51(3) 156.8 .
C8M H8M F36 0.95 2.59 3.37(3) 138.7 .
C10M H10M F36 0.95 2.41 3.24(3) 146.1 .
C23M H23M F78 0.95 2.35 3.237(18) 155.8 .
C23M H23M F88 0.95 2.36 3.055(18) 129.8 .
C23M H23M F93 0.95 2.21 2.714(19) 112.4 .
C25M H25M F79 0.95 2.60 3.48(2) 154.4 .
C32M H317 F63' 0.98 2.60 3.33(4) 131.7 1_655
C5N H5N F2E 0.95 2.58 3.23(2) 126.1 2
C8N H8N F72 0.95 2.36 2.95(2) 119.5 .
C8N H8N F72' 0.95 2.17 2.76(2) 119.8 .
C10N H10N F71 0.95 1.98 2.905(16) 163.6 .
C10N H10N F71' 0.95 2.31 3.008(16) 129.9 .
C10N H10N F72' 0.95 2.11 2.752(18) 124.0 .
C13N H13N N1D 0.95 2.68 3.20(2) 114.9 .
C20N H20N N4I 0.95 2.61 3.14(2) 115.5 .
C23N H23N F90 0.95 2.48 3.295(16) 143.7 .
C25N H25N F90 0.95 2.37 3.200(19) 146.3 .
C27N H27N F91 0.95 2.57 3.505(18) 167.3 .
C27N H27N F96 0.95 2.55 3.02(2) 110.0 .
C32N H31O O2B 0.98 2.44 3.24(3) 139.5 1_655
C10O H10O F58 0.95 2.29 2.889(15) 120.3 .
C13O H13O N4G 0.95 2.64 3.18(2) 116.2 .
C20O H20O N1C 0.95 2.68 3.20(2) 115.0 .
C23O H23O F64' 0.95 1.96 2.841(15) 152.7 .
C25O H25O F64 0.95 2.53 3.377(19) 149.2 .
C25O H25O F64' 0.95 2.51 3.229(19) 132.1 .
C31O H31Q F61 0.95 2.63 3.537(19) 160.5 .
C33O H33A F1I 0.98 2.62 3.22(5) 119.3 1_455
C2P H2P N3K 0.95 2.69 3.37(4) 128.3 .
C7P H7PB F10 0.98 2.56 3.14(4) 118.1 2_666
C8P H8P F82 0.95 2.32 3.06(2) 133.6 .
C10P H10P F82 0.95 2.03 2.873(18) 146.5 .
C13P H13P N4J 0.95 2.65 3.21(3) 117.8 .
C23P H23P F29 0.95 2.38 3.22(3) 147.0 .
C25P H25P F28 0.95 2.15 2.78(3) 122.3 .
C2S H2SA F40 0.98 2.62 3.39(3) 135.6 2_656
C4S H4SA O2I 0.98 2.52 3.31(3) 138.4 2_556
C8S H8SB N2S 0.98 2.64 3.30(4) 124.6 .
C14S H14A F42 0.98 2.51 3.08(3) 117.5 2_556
C20S H20A F73 0.98 2.47 3.40(8) 159.1 .
C22S H22A O2F 0.98 2.60 3.36(4) 133.9 2_566
C22S H22R F43 0.98 2.58 3.42(4) 143.8 .
C32S H34A F25 0.98 2.44 3.27(5) 142.9 .
C32S H34C F30 0.98 2.49 3.24(5) 132.6 .

loop_
_geom_torsion_atom_site_label_1
_geom_torsion_atom_site_label_2
_geom_torsion_atom_site_label_3
_geom_torsion_atom_site_label_4
_geom_torsion
_geom_torsion_site_symmetry_1
_geom_torsion_site_symmetry_4
C8B N1B C1B C6B 124.9(18) . .
Fe7 N1B C1B C6B -67.3(19) . .
C8B N1B C1B C2B -57(2) . .
Fe7 N1B C1B C2B 110.8(15) . .
C6B C1B C2B C3B 1.2(17) . .
N1B C1B C2B C3B -177.0(17) . .
C1B C2B C3B C4B -0.2(19) . .
C7B O1B C4B C3B -2(2) . .
C7B O1B C4B C5B 177(2) . .
C2B C3B C4B O1B 177.7(18) . .
C2B C3B C4B C5B -0.7(17) . .
O1B C4B C5B C6B -177.9(17) . .
C3B C4B C5B C6B 0.6(17) . .
C4B C5B C6B C1B 0.4(19) . .
C2B C1B C6B C5B -1.2(17) . .
N1B C1B C6B C5B 176.8(17) . .
C1B N1B C8B C9B 177.1(14) . .
Fe7 N1B C8B C9B 7.8(19) . .
C13B N2B C9B C10B -1.3(16) . .
Fe7 N2B C9B C10B 174.4(11) . .
C13B N2B C9B C8B 179.5(14) . .
Fe7 N2B C9B C8B -4.8(13) . .
N1B C8B C9B N2B -2.2(18) . .
N1B C8B C9B C10B 178.6(15) . .
N2B C9B C10B C11B -0.2(16) . .
C8B C9B C10B C11B 178.9(15) . .
C9B C10B C11B C12B 1.6(17) . .
C10B C11B C12B C13B -1.6(16) . .
C10B C11B C12B C14B 176.3(14) . .
C9B N2B C13B C12B 1.4(18) . .
Fe7 N2B C13B C12B -173.6(12) . .
C11B C12B C13B N2B 0.0(17) . .
C14B C12B C13B N2B -177.8(15) . .
C13B C12B C14B C19B 128.5(14) . .
C11B C12B C14B C19B -49.3(16) . .
C13B C12B C14B C15B -53.7(17) . .
C11B C12B C14B C15B 128.6(13) . .
C19B C14B C15B F1B 180.0(14) . .
C12B C14B C15B F1B 2.0(17) . .
C19B C14B C15B C16B -0.8(14) . .
C12B C14B C15B C16B -178.8(13) . .
F1B C15B C16B F2B -2.1(17) . .
C14B C15B C16B F2B 178.7(14) . .
F1B C15B C16B C17B -179.7(14) . .
C14B C15B C16B C17B 1.1(15) . .
F2B C16B C17B C18B -177.8(14) . .
C15B C16B C17B C18B -0.3(14) . .
F2B C16B C17B C21B 3.0(17) . .
C15B C16B C17B C21B -179.4(12) . .
C16B C17B C18B F3B 179.9(15) . .
C21B C17B C18B F3B -1.0(18) . .
C16B C17B C18B C19B -0.7(14) . .
C21B C17B C18B C19B 178.4(12) . .
F3B C18B C19B F4B -0.1(18) . .
C17B C18B C19B F4B -179.5(15) . .
F3B C18B C19B C14B -179.6(15) . .
C17B C18B C19B C14B 1.0(15) . .
C15B C14B C19B F4B -179.7(15) . .
C12B C14B C19B F4B -1.7(18) . .
C15B C14B C19B C18B -0.2(14) . .
C12B C14B C19B C18B 177.8(13) . .
C24B N3B C20B C21B 0.6(18) . .
Fe6 N3B C20B C21B -176.6(12) . .
N3B C20B C21B C22B 0.3(17) . .
N3B C20B C21B C17B 177.3(14) . .
C16B C17B C21B C20B 120.3(13) . .
C18B C17B C21B C20B -58.8(16) . .
C16B C17B C21B C22B -62.9(16) . .
C18B C17B C21B C22B 118.1(14) . .
C20B C21B C22B C23B -0.6(16) . .
C17B C21B C22B C23B -177.6(14) . .
C21B C22B C23B C24B 0.0(17) . .
C20B N3B C24B C23B -1.3(16) . .
Fe6 N3B C24B C23B 176.3(11) . .
C20B N3B C24B C25B 176.7(14) . .
Fe6 N3B C24B C25B -5.8(13) . .
C22B C23B C24B N3B 1.0(16) . .
C22B C23B C24B C25B -176.8(14) . .
C26B N4B C25B C24B -179.9(12) . .
Fe6 N4B C25B C24B 5.5(18) . .
N3B C24B C25B N4B 0.1(17) . .
C23B C24B C25B N4B 178.1(14) . .
C25B N4B C26B C27B -45.5(19) . .
Fe6 N4B C26B C27B 128.1(14) . .
C25B N4B C26B C31B 137.6(15) . .
Fe6 N4B C26B C31B -48.8(19) . .
C31B C26B C27B C28B 1.9(16) . .
N4B C26B C27B C28B -175.1(16) . .
C26B C27B C28B C29B 0.0(18) . .
C32B O2B C29B C30B 2(2) . .
C32B O2B C29B C28B -179.2(16) . .
C27B C28B C29B O2B 179.1(17) . .
C27B C28B C29B C30B -2.1(17) . .
O2B C29B C30B C31B -179.0(17) . .
C28B C29B C30B C31B 2.3(16) . .
C27B C26B C31B C30B -1.7(16) . .
N4B C26B C31B C30B 175.3(16) . .
C29B C30B C31B C26B -0.4(18) . .
C8C N1C C1C C6C 129.7(17) . .
Fe6 N1C C1C C6C -62.6(19) . .
C8C N1C C1C C2C -52(2) . .
Fe6 N1C C1C C2C 116.2(15) . .
C6C C1C C2C C3C 1.0(17) . .
N1C C1C C2C C3C -177.8(16) . .
C1C C2C C3C C4C 0.9(18) . .
C7C O1C C4C C5C 8(3) . .
C7C' O1C C4C C5C -168(3) . .
C7C O1C C4C C3C -173.6(19) . .
C7C' O1C C4C C3C 10(4) . .
C2C C3C C4C O1C 179.6(18) . .
C2C C3C C4C C5C -2.2(17) . .
O1C C4C C5C C6C 179.8(18) . .
C3C C4C C5C C6C 1.6(17) . .
C4C C5C C6C C1C 0.3(18) . .
C2C C1C C6C C5C -1.6(17) . .
N1C C1C C6C C5C 177.2(16) . .
C1C N1C C8C C9C 176.3(13) . .
Fe6 N1C C8C C9C 6.5(19) . .
C13C N2C C9C C10C -2.4(16) . .
Fe6 N2C C9C C10C 175.0(11) . .
C13C N2C C9C C8C 177.2(14) . .
Fe6 N2C C9C C8C -5.3(13) . .
N1C C8C C9C N2C -0.9(18) . .
N1C C8C C9C C10C 178.7(15) . .
N2C C9C C10C C11C 2.0(16) . .
C8C C9C C10C C11C -177.6(15) . .
C9C C10C C11C C12C -0.2(17) . .
C10C C11C C12C C13C -1.0(16) . .
C10C C11C C12C C14C 178.7(14) . .
C9C N2C C13C C12C 1.2(18) . .
Fe6 N2C C13C C12C -175.8(12) . .
C11C C12C C13C N2C 0.5(17) . .
C14C C12C C13C N2C -179.1(14) . .
C13C C12C C14C C19C 124.4(13) . .
C11C C12C C14C C19C -55.2(15) . .
C13C C12C C14C C15C -60.6(16) . .
C11C C12C C14C C15C 119.8(13) . .
C19C C14C C15C F1C -179.9(14) . .
C12C C14C C15C F1C 4.8(17) . .
C19C C14C C15C C16C 3.4(14) . .
C12C C14C C15C C16C -171.8(12) . .
F1C C15C C16C F2C 0.5(18) . .
C14C C15C C16C F2C 177.1(14) . .
F1C C15C C16C C17C -178.1(14) . .
C14C C15C C16C C17C -1.5(15) . .
F2C C16C C17C C18C -180.0(14) . .
C15C C16C C17C C18C -1.4(14) . .
F2C C16C C17C C21C -1.4(18) . .
C15C C16C C17C C21C 177.1(13) . .
C16C C17C C18C F3C -179.9(14) . .
C21C C17C C18C F3C 1.5(17) . .
C16C C17C C18C C19C 2.2(14) . .
C21C C17C C18C C19C -176.4(12) . .
F3C C18C C19C F4C -2.3(17) . .
C17C C18C C19C F4C 175.7(14) . .
F3C C18C C19C C14C -178.1(14) . .
C17C C18C C19C C14C -0.2(15) . .
C15C C14C C19C F4C -178.3(14) . .
C12C C14C C19C F4C -3.0(17) . .
C15C C14C C19C C18C -2.6(14) . .
C12C C14C C19C C18C 172.7(12) . .
C24C N3C C20C C21C 1.8(18) . .
Fe10 N3C C20C C21C -169.0(13) . .
N3C C20C C21C C22C -2.4(17) . .
N3C C20C C21C C17C 175.4(15) . .
C16C C17C C21C C20C 133.4(14) . .
C18C C17C C21C C20C -48.1(16) . .
C16C C17C C21C C22C -48.9(17) . .
C18C C17C C21C C22C 129.6(14) . .
C20C C21C C22C C23C 1.0(16) . .
C17C C21C C22C C23C -176.9(14) . .
C21C C22C C23C C24C 0.9(18) . .
C20C N3C C24C C23C 0.3(16) . .
Fe10 N3C C24C C23C 172.1(12) . .
C20C N3C C24C C25C 178.9(15) . .
Fe10 N3C C24C C25C -9.3(14) . .
C22C C23C C24C N3C -1.6(16) . .
C22C C23C C24C C25C 179.9(15) . .
C26C N4C C25C C24C 175.0(15) . .
Fe10 N4C C25C C24C 2(2) . .
N3C C24C C25C N4C 4.5(19) . .
C23C C24C C25C N4C -176.9(16) . .
C25C N4C C26C C27C -52(2) . .
Fe10 N4C C26C C27C 119.7(16) . .
C25C N4C C26C C31C 129(2) . .
Fe10 N4C C26C C31C -59(2) . .
C31C C26C C27C C28C -0.3(18) . .
N4C C26C C27C C28C -178.6(19) . .
C26C C27C C28C C29C 0(2) . .
C32C O2C C29C C28C 176(2) . .
C32C O2C C29C C30C -3(3) . .
C27C C28C C29C O2C -178(2) . .
C27C C28C C29C C30C 0.9(18) . .
O2C C29C C30C C31C 178(2) . .
C28C C29C C30C C31C -0.8(18) . .
C29C C30C C31C C26C 0(2) . .
C27C C26C C31C C30C 0.4(18) . .
N4C C26C C31C C30C 178.6(19) . .
C8D N1D C1D C2D 126.6(18) . .
Fe10 N1D C1D C2D -64.7(18) . .
C8D N1D C1D C6D -55(2) . .
Fe10 N1D C1D C6D 114.0(15) . .
C6D C1D C2D C3D -1.7(17) . .
N1D C1D C2D C3D 177.0(17) . .
C1D C2D C3D C4D 1.5(18) . .
C7D O1D C4D C5D 0(2) . .
C7D O1D C4D C3D 178.5(16) . .
C2D C3D C4D O1D -178.9(17) . .
C2D C3D C4D C5D 0.0(17) . .
O1D C4D C5D C6D 177.5(18) . .
C3D C4D C5D C6D -1.3(17) . .
C4D C5D C6D C1D 1.1(18) . .
C2D C1D C6D C5D 0.4(17) . .
N1D C1D C6D C5D -178.3(17) . .
C1D N1D C8D C9D 176.3(14) . .
Fe10 N1D C8D C9D 6(2) . .
C13D N2D C9D C10D -2.8(17) . .
Fe10 N2D C9D C10D 178.6(13) . .
C13D N2D C9D C8D 170.8(15) . .
Fe10 N2D C9D C8D -7.8(15) . .
N1D C8D C9D N2D 0.9(19) . .
N1D C8D C9D C10D 174.6(16) . .
N2D C9D C10D C11D 3.7(17) . .
C8D C9D C10D C11D -169.3(16) . .
C9D C10D C11D C12D -1.8(18) . .
C10D C11D C12D C13D -0.6(17) . .
C10D C11D C12D C14D 177.9(16) . .
C9D N2D C13D C12D 0.2(19) . .
Fe10 N2D C13D C12D 178.6(14) . .
C11D C12D C13D N2D 1.5(18) . .
C14D C12D C13D N2D -177.0(16) . .
C13D C12D C14D C15D -48.5(18) . .
C11D C12D C14D C15D 133.1(15) . .
C13D C12D C14D C19D 129.1(15) . .
C11D C12D C14D C19D -49.3(18) . .
C19D C14D C15D F1D -177.6(17) . .
C12D C14D C15D F1D 0(2) . .
C19D C14D C15D C16D 0.4(15) . .
C12D C14D C15D C16D 178.1(14) . .
F1D C15D C16D F2D -1(2) . .
C14D C15D C16D F2D -178.9(17) . .
F1D C15D C16D C17D 177.7(17) . .
C14D C15D C16D C17D -0.3(15) . .
F2D C16D C17D C18D 178.7(17) . .
C15D C16D C17D C18D 0.0(15) . .
F2D C16D C17D C21D 0.5(19) . .
C15D C16D C17D C21D -178.1(14) . .
C16D C17D C18D F3D 179.5(18) . .
C21D C17D C18D F3D -2(2) . .
C16D C17D C18D C19D 0.1(15) . .
C21D C17D C18D C19D 178.3(14) . .
F3D C18D C19D F4D 1(2) . .
C17D C18D C19D F4D -179.6(18) . .
F3D C18D C19D C14D -179.4(18) . .
C17D C18D C19D C14D -0.1(16) . .
C15D C14D C19D F4D 179.3(18) . .
C12D C14D C19D F4D 2(2) . .
C15D C14D C19D C18D -0.2(15) . .
C12D C14D C19D C18D -177.9(14) . .
C24D N3D C20D C21D -1(2) . .
Fe9 N3D C20D C21D -175.6(18) . .
N3D C20D C21D C22D 1.0(19) . .
N3D C20D C21D C17D -178.1(18) . .
C18D C17D C21D C20D -61.3(18) . .
C16D C17D C21D C20D 116.8(16) . .
C18D C17D C21D C22D 119.6(16) . .
C16D C17D C21D C22D -62.3(18) . .
C20D C21D C22D C23D -0.6(17) . .
C17D C21D C22D C23D 178.5(17) . .
C21D C22D C23D C24D 0.0(19) . .
C20D N3D C24D C23D 0.1(18) . .
Fe9 N3D C24D C23D 175.8(15) . .
C20D N3D C24D C25D -179.0(18) . .
Fe9 N3D C24D C25D -3.3(16) . .
C22D C23D C24D N3D 0.3(18) . .
C22D C23D C24D C25D 179.3(18) . .
C26D N4D C25D C24D -178.3(18) . .
Fe9 N4D C25D C24D 5(3) . .
N3D C24D C25D N4D -2(2) . .
C23D C24D C25D N4D 179.4(19) . .
C25D N4D C26D C31D 110(3) . .
Fe9 N4D C26D C31D -75(2) . .
C25D N4D C26D C27D -68(3) . .
Fe9 N4D C26D C27D 108(2) . .
C31D C26D C27D C28D -0.8(19) . .
N4D C26D C27D C28D 177(2) . .
C26D C27D C28D C29D -1(2) . .
C32D O2D C29D C30D -3(3) . .
C32D O2D C29D C28D 176(2) . .
C27D C28D C29D O2D -177(2) . .
C27D C28D C29D C30D 1.8(18) . .
O2D C29D C30D C31D 178(2) . .
C28D C29D C30D C31D -1.1(19) . .
C27D C26D C31D C30D 1.6(19) . .
N4D C26D C31D C30D -176(2) . .
C29D C30D C31D C26D -1(2) . .
C8E N1E C1E C2E 124(2) . .
Fe9 N1E C1E C2E -56(3) . .
C8E N1E C1E C6E -55(3) . .
Fe9 N1E C1E C6E 125(2) . .
C6E C1E C2E C3E 0.3(19) . .
N1E C1E C2E C3E -179(2) . .
C1E C2E C3E C4E 0(2) . .
C7E O1E C4E C3E -10(3) . .
C7E O1E C4E C5E 164(3) . .
C2E C3E C4E O1E 174(2) . .
C2E C3E C4E C5E 0.5(19) . .
O1E C4E C5E C6E -175(2) . .
C3E C4E C5E C6E -0.5(19) . .
C4E C5E C6E C1E 0(2) . .
C2E C1E C6E C5E -0.3(18) . .
N1E C1E C6E C5E 179(2) . .
C1E N1E C8E C9E -178.9(17) . .
Fe9 N1E C8E C9E 1(2) . .
C13E N2E C9E C10E -0.9(18) . .
Fe9 N2E C9E C10E 177.2(13) . .
C13E N2E C9E C8E -179.6(17) . .
Fe9 N2E C9E C8E -1.5(14) . .
N1E C8E C9E N2E 0(2) . .
N1E C8E C9E C10E -178.2(18) . .
N2E C9E C10E C11E 0.0(17) . .
C8E C9E C10E C11E 178.6(17) . .
C9E C10E C11E C12E 1.0(19) . .
C10E C11E C12E C13E -1.0(17) . .
C10E C11E C12E C14E 179.4(17) . .
C9E N2E C13E C12E 1(2) . .
Fe9 N2E C13E C12E -176.8(15) . .
C11E C12E C13E N2E 0.1(18) . .
C14E C12E C13E N2E 179.6(17) . .
C11E C12E C14E C19E -45.1(19) . .
C13E C12E C14E C19E 135.3(15) . .
C11E C12E C14E C15E 132.6(16) . .
C13E C12E C14E C15E -46.9(18) . .
C19E C14E C15E F1E -178.0(17) . .
C12E C14E C15E F1E 4(2) . .
C19E C14E C15E C16E 2.9(15) . .
C12E C14E C15E C16E -175.0(15) . .
F1E C15E C16E F2E 2(2) . .
C14E C15E C16E F2E -178.8(17) . .
F1E C15E C16E C17E -179.2(17) . .
C14E C15E C16E C17E 0.0(16) . .
F2E C16E C17E C18E 176.2(17) . .
C15E C16E C17E C18E -2.6(15) . .
F2E C16E C17E C21E -6(2) . .
C15E C16E C17E C21E 175.0(15) . .
C16E C17E C18E F3E -175.6(18) . .
C21E C17E C18E F3E 7(2) . .
C16E C17E C18E C19E 2.3(15) . .
C21E C17E C18E C19E -175.3(15) . .
F3E C18E C19E F4E -2(2) . .
C17E C18E C19E F4E -179.6(18) . .
F3E C18E C19E C14E 178.6(17) . .
C17E C18E C19E C14E 0.6(16) . .
C15E C14E C19E F4E 177.1(18) . .
C12E C14E C19E F4E -5(2) . .
C15E C14E C19E C18E -3.2(15) . .
C12E C14E C19E C18E 174.8(15) . .
C24E N3E C20E C21E 0(2) . .
Fe8 N3E C20E C21E -171.6(19) . .
N3E C20E C21E C22E -0.8(19) . .
N3E C20E C21E C17E 175.8(19) . .
C16E C17E C21E C20E 132.5(16) . .
C18E C17E C21E C20E -50.1(19) . .
C16E C17E C21E C22E -51.0(19) . .
C18E C17E C21E C22E 126.4(17) . .
C20E C21E C22E C23E 1.0(18) . .
C17E C21E C22E C23E -175.6(18) . .
C21E C22E C23E C24E 0(2) . .
C20E N3E C24E C23E 1.3(19) . .
Fe8 N3E C24E C23E 173.6(16) . .
C20E N3E C24E C25E -176.9(19) . .
Fe8 N3E C24E C25E -4.6(17) . .
C22E C23E C24E N3E -1.1(18) . .
C22E C23E C24E C25E 177.0(19) . .
C26E N4E C25E C24E 178.8(19) . .
Fe8 N4E C25E C24E 7(3) . .
N3E C24E C25E N4E -2(2) . .
C23E C24E C25E N4E -179.8(19) . .
C25E N4E C26E C27E -49(3) . .
Fe8 N4E C26E C27E 122(2) . .
C25E N4E C26E C31E 134(2) . .
Fe8 N4E C26E C31E -55(3) . .
C31E C26E C27E C28E 1.9(19) . .
N4E C26E C27E C28E -175(2) . .
C26E C27E C28E C29E -1(2) . .
C32E O2E C29E C30E -180(3) . .
C32E O2E C29E C28E -1(2) . .
C27E C28E C29E O2E -179(2) . .
C27E C28E C29E C30E -0.1(19) . .
O2E C29E C30E C31E 180(2) . .
C28E C29E C30E C31E 1.0(19) . .
C29E C30E C31E C26E 0(2) . .
C27E C26E C31E C30E -1.0(19) . .
N4E C26E C31E C30E 176(2) . .
C8F N1F C1F C2F 128(2) . .
Fe8 N1F C1F C2F -55(3) . .
C8F N1F C1F C6F -55(3) . .
Fe8 N1F C1F C6F 122(2) . .
C6F C1F C2F C3F -1.4(19) . .
N1F C1F C2F C3F 176(2) . .
C1F C2F C3F C4F 0(2) . .
C7F O1F C4F C5F -172(3) . .
C7F O1F C4F C3F 5(3) . .
C2F C3F C4F O1F -176(2) . .
C2F C3F C4F C5F 0.7(19) . .
O1F C4F C5F C6F 177(2) . .
C3F C4F C5F C6F -0.3(19) . .
C4F C5F C6F C1F -1(2) . .
C2F C1F C6F C5F 1.7(19) . .
N1F C1F C6F C5F -176(2) . .
C1F N1F C8F C9F -179.3(18) . .
Fe8 N1F C8F C9F 4(2) . .
C13F N2F C9F C10F -1.6(18) . .
Fe8 N2F C9F C10F 179.6(15) . .
C13F N2F C9F C8F 174.9(18) . .
Fe8 N2F C9F C8F -3.9(16) . .
N1F C8F C9F N2F 0(2) . .
N1F C8F C9F C10F 176.6(18) . .
N2F C9F C10F C11F 1.3(18) . .
C8F C9F C10F C11F -174.9(18) . .
C9F C10F C11F C12F -0.4(19) . .
C10F C11F C12F C13F 0.0(17) . .
C10F C11F C12F C14F 178.6(17) . .
C9F N2F C13F C12F 1(2) . .
Fe8 N2F C13F C12F 179.7(17) . .
C11F C12F C13F N2F -0.4(18) . .
C14F C12F C13F N2F -179.0(17) . .
C13F C12F C14F C15F -54.8(19) . .
C11F C12F C14F C15F 126.7(16) . .
C13F C12F C14F C19F 121.2(16) . .
C11F C12F C14F C19F -57.4(18) . .
C19F C14F C15F F1F -179.4(18) . .
C12F C14F C15F F1F -3(2) . .
C19F C14F C15F C16F -0.5(15) . .
C12F C14F C15F C16F 175.6(14) . .
F1F C15F C16F F2F -1(2) . .
C14F C15F C16F F2F -179.6(18) . .
F1F C15F C16F C17F 178.8(18) . .
C14F C15F C16F C17F -0.1(16) . .
F2F C16F C17F C18F 179.8(18) . .
C15F C16F C17F C18F 0.2(15) . .
F2F C16F C17F C21F -1(2) . .
C15F C16F C17F C21F 179.2(14) . .
C16F C17F C18F F3F -178.8(18) . .
C21F C17F C18F F3F 2(2) . .
C16F C17F C18F C19F 0.2(15) . .
C21F C17F C18F C19F -178.8(14) . .
F3F C18F C19F F4F 1(2) . .
C17F C18F C19F F4F -178.3(18) . .
F3F C18F C19F C14F 178.2(17) . .
C17F C18F C19F C14F -0.8(16) . .
C15F C14F C19F F4F 178.4(18) . .
C12F C14F C19F F4F 2(2) . .
C15F C14F C19F C18F 0.9(15) . .
C12F C14F C19F C18F -175.2(14) . .
C24F N3F C20F C21F 2(2) . .
Fe7 N3F C20F C21F -173.2(14) . .
N3F C20F C21F C22F -3.0(17) . .
N3F C20F C21F C17F 173.6(16) . .
C18F C17F C21F C22F 124.9(15) . .
C16F C17F C21F C22F -54.0(18) . .
C18F C17F C21F C20F -51.6(18) . .
C16F C17F C21F C20F 129.5(15) . .
C20F C21F C22F C23F 2.6(17) . .
C17F C21F C22F C23F -174.1(16) . .
C21F C22F C23F C24F -0.9(19) . .
C20F N3F C24F C23F 0.2(17) . .
Fe7 N3F C24F C23F 175.8(13) . .
C20F N3F C24F C25F -180.0(16) . .
Fe7 N3F C24F C25F -4.4(15) . .
C22F C23F C24F N3F -0.6(17) . .
C22F C23F C24F C25F 179.6(16) . .
C26F N4F C25F C24F 176.2(14) . .
Fe7 N4F C25F C24F 7(2) . .
N3F C24F C25F N4F -1.9(19) . .
C23F C24F C25F N4F 177.9(16) . .
C25F N4F C26F C31F 129.3(18) . .
Fe7 N4F C26F C31F -63.4(19) . .
C25F N4F C26F C27F -50(2) . .
Fe7 N4F C26F C27F 116.8(16) . .
C31F C26F C27F C28F -3.6(17) . .
N4F C26F C27F C28F 176.1(17) . .
C26F C27F C28F C29F -0.3(19) . .
C32F O2F C29F C30F -6(3) . .
C32F O2F C29F C28F 172.1(17) . .
C27F C28F C29F O2F -173.9(18) . .
C27F C28F C29F C30F 4.5(17) . .
O2F C29F C30F C31F 173.6(19) . .
C28F C29F C30F C31F -4.7(17) . .
C29F C30F C31F C26F 0.7(19) . .
C27F C26F C31F C30F 3.4(17) . .
N4F C26F C31F C30F -176.3(17) . .
C8G N1G C1G C6G -133.1(18) . .
Fe5 N1G C1G C6G 57.9(19) . .
C8G N1G C1G C2G 53(2) . .
Fe5 N1G C1G C2G -116.0(15) . .
C6G C1G C2G C3G -2.4(17) . .
N1G C1G C2G C3G 171.6(17) . .
C1G C2G C3G C4G 0.9(19) . .
C7G O1G C4G C5G 1(3) . .
C7G' O1G C4G C5G -160(4) . .
C7G O1G C4G C3G -179(2) . .
C7G' O1G C4G C3G 20(4) . .
C2G C3G C4G O1G -179.9(19) . .
C2G C3G C4G C5G 0.4(17) . .
O1G C4G C5G C6G -179.9(18) . .
C3G C4G C5G C6G -0.2(17) . .
C4G C5G C6G C1G -1.3(19) . .
C2G C1G C6G C5G 2.6(17) . .
N1G C1G C6G C5G -171.4(17) . .
C1G N1G C8G C9G -177.2(14) . .
Fe5 N1G C8G C9G -6.8(19) . .
C13G N2G C9G C10G -0.5(16) . .
Fe5 N2G C9G C10G -179.5(11) . .
C13G N2G C9G C8G -178.5(15) . .
Fe5 N2G C9G C8G 2.5(14) . .
N1G C8G C9G N2G 3.0(19) . .
N1G C8G C9G C10G -174.9(15) . .
N2G C9G C10G C11G -0.6(16) . .
C8G C9G C10G C11G 177.2(15) . .
C9G C10G C11G C12G 0.9(17) . .
C10G C11G C12G C13G 0.0(16) . .
C10G C11G C12G C14G 179.0(14) . .
C9G N2G C13G C12G 1.4(19) . .
Fe5 N2G C13G C12G -179.7(12) . .
C11G C12G C13G N2G -1.1(17) . .
C14G C12G C13G N2G 179.8(15) . .
C11G C12G C14G C19G -120.9(14) . .
C13G C12G C14G C19G 58.2(16) . .
C11G C12G C14G C15G 61.5(16) . .
C13G C12G C14G C15G -119.4(13) . .
C19G C14G C15G F1G 178.4(14) . .
C12G C14G C15G F1G -3.9(17) . .
C19G C14G C15G C16G -1.5(14) . .
C12G C14G C15G C16G 176.2(12) . .
F1G C15G C16G F2G 2.1(17) . .
C14G C15G C16G F2G -178.0(14) . .
F1G C15G C16G C17G -178.8(14) . .
C14G C15G C16G C17G 1.1(15) . .
F2G C16G C17G C18G 179.2(13) . .
C15G C16G C17G C18G 0.1(14) . .
F2G C16G C17G C21G -1.6(17) . .
C15G C16G C17G C21G 179.3(12) . .
C16G C17G C18G F3G -178.4(14) . .
C21G C17G C18G F3G 2.4(17) . .
C16G C17G C18G C19G -0.8(14) . .
C21G C17G C18G C19G 180.0(13) . .
F3G C18G C19G F4G -0.4(17) . .
C17G C18G C19G F4G -178.0(14) . .
F3G C18G C19G C14G 178.1(14) . .
C17G C18G C19G C14G 0.4(15) . .
C15G C14G C19G F4G 179.2(14) . .
C12G C14G C19G F4G 1.4(17) . .
C15G C14G C19G C18G 0.7(14) . .
C12G C14G C19G C18G -177.0(12) . .
C24G N3G C20G C21G -1.5(18) . .
Fe1 N3G C20G C21G 175.2(12) . .
N3G C20G C21G C22G -1.7(17) . .
N3G C20G C21G C17G 175.2(14) . .
C18G C17G C21G C20G -127.2(13) . .
C16G C17G C21G C20G 53.6(16) . .
C18G C17G C21G C22G 49.6(16) . .
C16G C17G C21G C22G -129.6(13) . .
C20G C21G C22G C23G 2.8(15) . .
C17G C21G C22G C23G -174.1(13) . .
C21G C22G C23G C24G -1.0(17) . .
C20G N3G C24G C23G 3.6(16) . .
Fe1 N3G C24G C23G -173.6(10) . .
C20G N3G C24G C25G -175.5(13) . .
Fe1 N3G C24G C25G 7.3(13) . .
C22G C23G C24G N3G -2.4(16) . .
C22G C23G C24G C25G 176.6(14) . .
C26G N4G C25G C24G -172.9(13) . .
Fe1 N4G C25G C24G -6.3(18) . .
N3G C24G C25G N4G -0.7(17) . .
C23G C24G C25G N4G -179.8(14) . .
C25G N4G C26G C31G -126.0(16) . .
Fe1 N4G C26G C31G 68.8(17) . .
C25G N4G C26G C27G 57(2) . .
Fe1 N4G C26G C27G -108.6(14) . .
C31G C26G C27G C28G -1.0(16) . .
N4G C26G C27G C28G 176.4(16) . .
C26G C27G C28G C29G -0.4(18) . .
C32G O2G C29G C30G 174.3(19) . .
C32G O2G C29G C28G -2(2) . .
C27G C28G C29G O2G 178.2(17) . .
C27G C28G C29G C30G 1.7(17) . .
O2G C29G C30G C31G -178.1(16) . .
C28G C29G C30G C31G -1.5(17) . .
C29G C30G C31G C26G 0.0(19) . .
C27G C26G C31G C30G 1.2(16) . .
N4G C26G C31G C30G -176.2(16) . .
C8H N1H C1H C6H 43(2) . .
Fe1 N1H C1H C6H -124.9(14) . .
C8H N1H C1H C2H -136.0(18) . .
Fe1 N1H C1H C2H 56.3(18) . .
C6H C1H C2H C3H -1.9(17) . .
N1H C1H C2H C3H 176.9(16) . .
C1H C2H C3H C4H 1.2(18) . .
C7H O1H C4H C5H -172.0(16) . .
C7H O1H C4H C3H 5.1(19) . .
C2H C3H C4H O1H -176.1(17) . .
C2H C3H C4H C5H 0.9(16) . .
O1H C4H C5H C6H 174.9(15) . .
C3H C4H C5H C6H -2.4(17) . .
C4H C5H C6H C1H 1.7(18) . .
C2H C1H C6H C5H 0.4(16) . .
N1H C1H C6H C5H -178.4(16) . .
C1H N1H C8H C9H -179.2(14) . .
Fe1 N1H C8H C9H -9.8(19) . .
C13H N2H C9H C10H -0.5(16) . .
Fe1 N2H C9H C10H -170.5(11) . .
C13H N2H C9H C8H 179.6(14) . .
Fe1 N2H C9H C8H 9.7(13) . .
N1H C8H C9H N2H 0.3(19) . .
N1H C8H C9H C10H -179.6(15) . .
N2H C9H C10H C11H 0.8(16) . .
C8H C9H C10H C11H -179.4(15) . .
C9H C10H C11H C12H -0.3(17) . .
C10H C11H C12H C13H -0.3(16) . .
C10H C11H C12H C14H 177.2(14) . .
C9H N2H C13H C12H -0.1(18) . .
Fe1 N2H C13H C12H 167.8(13) . .
C11H C12H C13H N2H 0.6(17) . .
C14H C12H C13H N2H -177.0(15) . .
C13H C12H C14H C15H -130.4(13) . .
C11H C12H C14H C15H 52.1(16) . .
C13H C12H C14H C19H 51.5(16) . .
C11H C12H C14H C19H -126.0(14) . .
C19H C14H C15H F1H -176.5(15) . .
C12H C14H C15H F1H 5.3(18) . .
C19H C14H C15H C16H 2.5(14) . .
C12H C14H C15H C16H -175.6(13) . .
F1H C15H C16H F2H -1.2(18) . .
C14H C15H C16H F2H 179.7(14) . .
F1H C15H C16H C17H -179.8(15) . .
C14H C15H C16H C17H 1.2(15) . .
F2H C16H C17H C18H 178.2(14) . .
C15H C16H C17H C18H -3.3(14) . .
F2H C16H C17H C21H -6.1(18) . .
C15H C16H C17H C21H 172.5(13) . .
C16H C17H C18H F3H 179.7(15) . .
C21H C17H C18H F3H 3.9(18) . .
C16H C17H C18H C19H 1.8(14) . .
C21H C17H C18H C19H -174.0(13) . .
F3H C18H C19H F4H 2.2(18) . .
C17H C18H C19H F4H -179.9(14) . .
F3H C18H C19H C14H -176.1(15) . .
C17H C18H C19H C14H 1.9(15) . .
C15H C14H C19H F4H 177.9(14) . .
C12H C14H C19H F4H -3.9(18) . .
C15H C14H C19H C18H -4.0(14) . .
C12H C14H C19H C18H 174.2(12) . .
C24H N3H C20H C21H -2.2(18) . .
Fe2 N3H C20H C21H 177.8(12) . .
N3H C20H C21H C22H 1.0(16) . .
N3H C20H C21H C17H -179.5(14) . .
C16H C17H C21H C20H 57.1(16) . .
C18H C17H C21H C20H -127.2(13) . .
C16H C17H C21H C22H -123.4(14) . .
C18H C17H C21H C22H 52.3(16) . .
C20H C21H C22H C23H 1.1(16) . .
C17H C21H C22H C23H -178.4(14) . .
C21H C22H C23H C24H -1.8(17) . .
C20H N3H C24H C23H 1.4(16) . .
Fe2 N3H C24H C23H -178.6(11) . .
C20H N3H C24H C25H -177.5(14) . .
Fe2 N3H C24H C25H 2.5(13) . .
C22H C23H C24H N3H 0.5(16) . .
C22H C23H C24H C25H 179.3(14) . .
C26H N4H C25H C24H 180.0(12) . .
Fe2 N4H C25H C24H -3.9(19) . .
N3H C24H C25H N4H 0.9(18) . .
C23H C24H C25H N4H -178.0(14) . .
C25H N4H C26H C27H -124.9(17) . .
Fe2 N4H C26H C27H 59.6(18) . .
C25H N4H C26H C31H 57(2) . .
Fe2 N4H C26H C31H -118.8(14) . .
C31H C26H C27H C28H 1.2(17) . .
N4H C26H C27H C28H -177.3(16) . .
C26H C27H C28H C29H -0.4(18) . .
C32H O2H C29H C30H 3(3) . .
C32H O2H C29H C28H -176.7(17) . .
C27H C28H C29H O2H 178.7(17) . .
C27H C28H C29H C30H -0.7(16) . .
O2H C29H C30H C31H -178.3(18) . .
C28H C29H C30H C31H 1.1(17) . .
C29H C30H C31H C26H -0.3(18) . .
C27H C26H C31H C30H -0.8(16) . .
N4H C26H C31H C30H 177.7(16) . .
N2I Fe4 N1I C8I 5(2) . .
N2K Fe4 N1I C8I -165.3(19) . .
N4M Fe4 N1I C8I 98.4(19) . .
N1K Fe4 N1I C8I -82.0(19) . .
N2I Fe4 N1I C1I -179(2) . .
N2K Fe4 N1I C1I 11(2) . .
N4M Fe4 N1I C1I -86(2) . .
N1K Fe4 N1I C1I 94(2) . .
N1I Fe4 N2I C13I 179(2) . .
N3M Fe4 N2I C13I -2(2) . .
N4M Fe4 N2I C13I 80(2) . .
N1K Fe4 N2I C13I -101(2) . .
N1I Fe4 N2I C9I -5.1(16) . .
N3M Fe4 N2I C9I 173.0(14) . .
N4M Fe4 N2I C9I -104.9(14) . .
N1K Fe4 N2I C9I 74.6(15) . .
C8I N1I C1I C2I -132(2) . .
Fe4 N1I C1I C2I 52(3) . .
C8I N1I C1I C6I 52(3) . .
Fe4 N1I C1I C6I -124(2) . .
C6I C1I C2I C3I 2.4(19) . .
N1I C1I C2I C3I -174(2) . .
C1I C2I C3I C4I 1(2) . .
C7I O1I C4I C3I 4(3) . .
C7I O1I C4I C5I -174(3) . .
C2I C3I C4I O1I 179(2) . .
C2I C3I C4I C5I -2.8(19) . .
O1I C4I C5I C6I 180(2) . .
C3I C4I C5I C6I 1.7(19) . .
C4I C5I C6I C1I 1(2) . .
C2I C1I C6I C5I -3.5(19) . .
N1I C1I C6I C5I 173(2) . .
C1I N1I C8I C9I 179.1(17) . .
Fe4 N1I C8I C9I -4(3) . .
C13I N2I C9I C10I -0.5(19) . .
Fe4 N2I C9I C10I -176.8(15) . .
C13I N2I C9I C8I -179.7(18) . .
Fe4 N2I C9I C8I 4.1(16) . .
N1I C8I C9I N2I 0(2) . .
N1I C8I C9I C10I -179.4(19) . .
N2I C9I C10I C11I 1.2(18) . .
C8I C9I C10I C11I -179.7(18) . .
C9I C10I C11I C12I 0(2) . .
C10I C11I C12I C13I -1.6(18) . .
C10I C11I C12I C14I 171.2(18) . .
C9I N2I C13I C12I -1(2) . .
Fe4 N2I C13I C12I 173.8(19) . .
C11I C12I C13I N2I 2.5(19) . .
C14I C12I C13I N2I -170.3(18) . .
C13I C12I C14I C15I -132.9(16) . .
C11I C12I C14I C15I 54.6(19) . .
C13I C12I C14I C19I 50.1(19) . .
C11I C12I C14I C19I -122.4(16) . .
C19I C14I C15I F1I 179.3(18) . .
C12I C14I C15I F1I 2(2) . .
C19I C14I C15I C16I 1.8(15) . .
C12I C14I C15I C16I -175.2(15) . .
F1I C15I C16I F2I 2(2) . .
C14I C15I C16I F2I 179.3(16) . .
F1I C15I C16I C17I -176.4(17) . .
C14I C15I C16I C17I 1.1(15) . .
F2I C16I C17I C18I 178.9(16) . .
C15I C16I C17I C18I -2.9(15) . .
F2I C16I C17I C21I -3.7(19) . .
C15I C16I C17I C21I 174.5(14) . .
C16I C17I C18I F3I -178.3(19) . .
C21I C17I C18I F3I 4(2) . .
C16I C17I C18I C19I 1.7(15) . .
C21I C17I C18I C19I -175.7(14) . .
F3I C18I C19I F4I 3(2) . .
C17I C18I C19I F4I -177.0(19) . .
F3I C18I C19I C14I -178.8(19) . .
C17I C18I C19I C14I 1.2(16) . .
C15I C14I C19I F4I 175.2(19) . .
C12I C14I C19I F4I -8(2) . .
C15I C14I C19I C18I -3.0(15) . .
C12I C14I C19I C18I 174.2(14) . .
C24I N3I C20I C21I -3.1(19) . .
Fe5 N3I C20I C21I 179.4(13) . .
N3I C20I C21I C22I -0.8(18) . .
N3I C20I C21I C17I 177.3(16) . .
C16I C17I C21I C20I 62.0(17) . .
C18I C17I C21I C20I -120.7(15) . .
C16I C17I C21I C22I -119.9(15) . .
C18I C17I C21I C22I 57.4(17) . .
C20I C21I C22I C23I 2.8(17) . .
C17I C21I C22I C23I -175.3(16) . .
C21I C22I C23I C24I -0.9(18) . .
C20I N3I C24I C23I 5.2(17) . .
Fe5 N3I C24I C23I -177.0(12) . .
C20I N3I C24I C25I -170.1(15) . .
Fe5 N3I C24I C25I 7.7(14) . .
C22I C23I C24I N3I -3.3(17) . .
C22I C23I C24I C25I 171.6(16) . .
C26I N4I C25I C24I -176.3(14) . .
Fe5 N4I C25I C24I -4.0(19) . .
N3I C24I C25I N4I -2.3(19) . .
C23I C24I C25I N4I -177.6(15) . .
C25I N4I C26I C27I 47(2) . .
Fe5 N4I C26I C27I -124.1(14) . .
C25I N4I C26I C31I -133.9(17) . .
Fe5 N4I C26I C31I 55.1(19) . .
C31I C26I C27I C28I 0.2(17) . .
N4I C26I C27I C28I 179.4(16) . .
C26I C27I C28I C29I 0.2(18) . .
C32I O2I C29I C30I -174.1(16) . .
C32I O2I C29I C28I 5(2) . .
C27I C28I C29I O2I -179.0(16) . .
C27I C28I C29I C30I -0.2(16) . .
O2I C29I C30I C31I 178.6(15) . .
C28I C29I C30I C31I -0.3(17) . .
C29I C30I C31I C26I 0.7(18) . .
C27I C26I C31I C30I -0.7(16) . .
N4I C26I C31I C30I -179.8(16) . .
C8J N1J C1J C2J 48(2) . .
Fe2 N1J C1J C2J -118.6(15) . .
C8J N1J C1J C6J -137.1(18) . .
Fe2 N1J C1J C6J 56(2) . .
C6J C1J C2J C3J -3.8(18) . .
N1J C1J C2J C3J 171.2(17) . .
C1J C2J C3J C4J -0.8(19) . .
C7J O1J C4J C5J -2(3) . .
C7J O1J C4J C3J 173.9(19) . .
C2J C3J C4J O1J -171.3(19) . .
C2J C3J C4J C5J 4.6(17) . .
O1J C4J C5J C6J 172(2) . .
C3J C4J C5J C6J -3.6(18) . .
C4J C5J C6J C1J -1.2(19) . .
C2J C1J C6J C5J 4.8(17) . .
N1J C1J C6J C5J -169.9(18) . .
C1J N1J C8J C9J -175.9(14) . .
Fe2 N1J C8J C9J -8.0(19) . .
C13J N2J C9J C10J -1.4(17) . .
Fe2 N2J C9J C10J -178.1(12) . .
C13J N2J C9J C8J 178.8(15) . .
Fe2 N2J C9J C8J 2.0(14) . .
N1J C8J C9J N2J 4.1(19) . .
N1J C8J C9J C10J -175.7(15) . .
N2J C9J C10J C11J 1.7(17) . .
C8J C9J C10J C11J -178.4(16) . .
C9J C10J C11J C12J -0.3(18) . .
C10J C11J C12J C13J -1.3(17) . .
C10J C11J C12J C14J 176.7(16) . .
C9J N2J C13J C12J -0.4(19) . .
Fe2 N2J C13J C12J 175.9(13) . .
C11J C12J C13J N2J 1.7(17) . .
C14J C12J C13J N2J -176.3(16) . .
C11J C12J C14J C19J -122.3(15) . .
C13J C12J C14J C19J 55.6(17) . .
C11J C12J C14J C15J 56.6(17) . .
C13J C12J C14J C15J -125.5(15) . .
C19J C14J C15J F1J -178.3(17) . .
C12J C14J C15J F1J 3(2) . .
C19J C14J C15J C16J -0.4(15) . .
C12J C14J C15J C16J -179.2(14) . .
F1J C15J C16J F2J 1(2) . .
C14J C15J C16J F2J -176.8(17) . .
F1J C15J C16J C17J 177.9(18) . .
C14J C15J C16J C17J 0.0(16) . .
F2J C16J C17J C18J 177.2(17) . .
C15J C16J C17J C18J 0.4(15) . .
F2J C16J C17J C21J -1(2) . .
C15J C16J C17J C21J -178.0(15) . .
C16J C17J C18J F3J -180.0(19) . .
C21J C17J C18J F3J -1(2) . .
C16J C17J C18J C19J -0.5(15) . .
C21J C17J C18J C19J 178.0(15) . .
F3J C18J C19J F4J -2(2) . .
C17J C18J C19J F4J 178.5(18) . .
F3J C18J C19J C14J 179.6(18) . .
C17J C18J C19J C14J 0.2(16) . .
C15J C14J C19J F4J -178.1(17) . .
C12J C14J C19J F4J 1(2) . .
C15J C14J C19J C18J 0.3(15) . .
C12J C14J C19J C18J 179.2(14) . .
C24J N3J C20J C21J 0(2) . .
Fe3 N3J C20J C21J 176.0(18) . .
N3J C20J C21J C22J -2.4(19) . .
N3J C20J C21J C17J 170.9(19) . .
C16J C17J C21J C20J 53(2) . .
C18J C17J C21J C20J -125.1(17) . .
C16J C17J C21J C22J -133.6(17) . .
C18J C17J C21J C22J 48.0(19) . .
C20J C21J C22J C23J 3.0(18) . .
C17J C21J C22J C23J -170.5(18) . .
C21J C22J C23J C24J -1(2) . .
C20J N3J C24J C23J 2.4(19) . .
Fe3 N3J C24J C23J -174.2(16) . .
C20J N3J C24J C25J -175.8(19) . .
Fe3 N3J C24J C25J 7.6(18) . .
C22J C23J C24J N3J -1.7(18) . .
C22J C23J C24J C25J 176.3(19) . .
C26J N4J C25J C24J -179.0(19) . .
Fe3 N4J C25J C24J -7(3) . .
N3J C24J C25J N4J 0(2) . .
C23J C24J C25J N4J -178.1(19) . .
C25J N4J C26J C31J -135(3) . .
Fe3 N4J C26J C31J 54(3) . .
C25J N4J C26J C27J 48(3) . .
Fe3 N4J C26J C27J -123(2) . .
C31J C26J C27J C28J -0.3(19) . .
N4J C26J C27J C28J 177(2) . .
C26J C27J C28J C29J 1(2) . .
C32J O2J C29J C28J -175(2) . .
C32J O2J C29J C30J 3(4) . .
C27J C28J C29J O2J 176(2) . .
C27J C28J C29J C30J -1.7(19) . .
O2J C29J C30J C31J -176(3) . .
C28J C29J C30J C31J 1.5(19) . .
C29J C30J C31J C26J -1(2) . .
C27J C26J C31J C30J 0.1(19) . .
N4J C26J C31J C30J -177(2) . .
C8K N1K C1K C2K -114(2) . .
Fe4 N1K C1K C2K 66(3) . .
C8K N1K C1K C6K 67(3) . .
Fe4 N1K C1K C6K -113(2) . .
C6K C1K C2K C3K 2.1(19) . .
N1K C1K C2K C3K -177(2) . .
C1K C2K C3K C4K 0(2) . .
C7K O1K C4K C3K 1(3) . .
C7K' O1K C4K C3K -89(5) . .
C7K O1K C4K C5K -179(3) . .
C7K' O1K C4K C5K 91(5) . .
C2K C3K C4K O1K 178(2) . .
C2K C3K C4K C5K -1.7(19) . .
O1K C4K C5K C6K -179(2) . .
C3K C4K C5K C6K 0.6(19) . .
C4K C5K C6K C1K 2(2) . .
C2K C1K C6K C5K -3.3(19) . .
N1K C1K C6K C5K 176(2) . .
C1K N1K C8K C9K -178.3(18) . .
Fe4 N1K C8K C9K 2(3) . .
C13K N2K C9K C10K 2.0(19) . .
Fe4 N2K C9K C10K -179.7(16) . .
C13K N2K C9K C8K -177.0(19) . .
Fe4 N2K C9K C8K 1.3(17) . .
N1K C8K C9K N2K -2(2) . .
N1K C8K C9K C10K 179.0(19) . .
N2K C9K C10K C11K -2.0(18) . .
C8K C9K C10K C11K 176.9(19) . .
C9K C10K C11K C12K 0(2) . .
C10K C11K C12K C13K 1.5(18) . .
C10K C11K C12K C14K -178.9(19) . .
C9K N2K C13K C12K 0(2) . .
Fe4 N2K C13K C12K -178.2(19) . .
C11K C12K C13K N2K -1.5(19) . .
C14K C12K C13K N2K 179(2) . .
C13K C12K C14K C15K 51(2) . .
C11K C12K C14K C15K -128.9(17) . .
C13K C12K C14K C19K -130.4(17) . .
C11K C12K C14K C19K 50(2) . .
C19K C14K C15K F1K 178.9(19) . .
C12K C14K C15K F1K -2(2) . .
C19K C14K C15K C16K -1.2(15) . .
C12K C14K C15K C16K 177.8(15) . .
F1K C15K C16K F2K 2(2) . .
C14K C15K C16K F2K -178.2(19) . .
F1K C15K C16K C17K -179.5(19) . .
C14K C15K C16K C17K 0.6(16) . .
F2K C16K C17K C18K 178.8(19) . .
C15K C16K C17K C18K 0.0(15) . .
F2K C16K C17K C21K -1(2) . .
C15K C16K C17K C21K -179.5(16) . .
C16K C17K C18K F3K 180(2) . .
C21K C17K C18K F3K -1(2) . .
C16K C17K C18K C19K 0.2(15) . .
C21K C17K C18K C19K 179.7(16) . .
C15K C14K C19K F4K -176(2) . .
C12K C14K C19K F4K 5(2) . .
C15K C14K C19K C18K 1.4(15) . .
C12K C14K C19K C18K -177.6(16) . .
F3K C18K C19K F4K -3(2) . .
C17K C18K C19K F4K 177(2) . .
F3K C18K C19K C14K 179(2) . .
C17K C18K C19K C14K -0.9(16) . .
C24K N3K C20K C21K 0(2) . .
Fe3 N3K C20K C21K 167(2) . .
N3K C20K C21K C22K 2(2) . .
N3K C20K C21K C17K -175(2) . .
C18K C17K C21K C20K 53(2) . .
C16K C17K C21K C20K -128.0(18) . .
C18K C17K C21K C22K -124.0(19) . .
C16K C17K C21K C22K 55(2) . .
C20K C21K C22K C23K -2.2(18) . .
C17K C21K C22K C23K 174.5(19) . .
C21K C22K C23K C24K 1(2) . .
C20K N3K C24K C23K -1.3(19) . .
Fe3 N3K C24K C23K -170.3(18) . .
C20K N3K C24K C25K 178(2) . .
Fe3 N3K C24K C25K 8.6(19) . .
C22K C23K C24K N3K 1.2(18) . .
C22K C23K C24K C25K -178(2) . .
C26K N4K C25K C24K -177(2) . .
Fe3 N4K C25K C24K -13(3) . .
N3K C24K C25K N4K 3(2) . .
C23K C24K C25K N4K -178(2) . .
C25K N4K C26K C27K -133(3) . .
Fe3 N4K C26K C27K 64(3) . .
C25K N4K C26K C31K 53(3) . .
Fe3 N4K C26K C31K -110(2) . .
C31K C26K C27K C28K 1.1(19) . .
N4K C26K C27K C28K -173(2) . .
C26K C27K C28K C29K -1(2) . .
C32K O2K C29K C28K 179(2) . .
C32K O2K C29K C30K 3(3) . .
C27K C28K C29K O2K -176(3) . .
C27K C28K C29K C30K 1.1(19) . .
O2K C29K C30K C31K 175(3) . .
C28K C29K C30K C31K -1.6(19) . .
C29K C30K C31K C26K 2(2) . .
C27K C26K C31K C30K -1.6(19) . .
N4K C26K C31K C30K 172(2) . .
C8L N1L C1L C2L 130.4(18) . .
Fe2 N1L C1L C2L -55(2) . .
C8L N1L C1L C6L -48(2) . .
Fe2 N1L C1L C6L 126.5(15) . .
C6L C1L C2L C3L 2.5(18) . .
N1L C1L C2L C3L -175.7(18) . .
C1L C2L C3L C4L -3(2) . .
C2L C3L C4L O1L 176.0(19) . .
C2L C3L C4L C5L 0.3(17) . .
C7L O1L C4L C3L 176.2(18) . .
C7L O1L C4L C5L -8(3) . .
C3L C4L C5L C6L 2.3(18) . .
O1L C4L C5L C6L -173(2) . .
C4L C5L C6L C1L -2.5(19) . .
C2L C1L C6L C5L 0.1(17) . .
N1L C1L C6L C5L 178.3(18) . .
C1L N1L C8L C9L 173.3(14) . .
Fe2 N1L C8L C9L -1.7(19) . .
C13L N2L C9L C10L 2.1(16) . .
Fe2 N2L C9L C10L 176.9(11) . .
C13L N2L C9L C8L -172.4(15) . .
Fe2 N2L C9L C8L 2.4(14) . .
N1L C8L C9L N2L -0.3(18) . .
N1L C8L C9L C10L -174.9(14) . .
N2L C9L C10L C11L -3.8(16) . .
C8L C9L C10L C11L 170.4(15) . .
C9L C10L C11L C12L 2.4(18) . .
C10L C11L C12L C13L 0.4(16) . .
C10L C11L C12L C14L -175.3(15) . .
C9L N2L C13L C12L 1.0(18) . .
Fe2 N2L C13L C12L -173.2(12) . .
C11L C12L C13L N2L -2.2(17) . .
C14L C12L C13L N2L 173.6(14) . .
C11L C12L C14L C19L 51.0(16) . .
C13L C12L C14L C19L -124.7(13) . .
C11L C12L C14L C15L -134.7(14) . .
C13L C12L C14L C15L 49.7(17) . .
C19L C14L C15L F1L 177.7(14) . .
C12L C14L C15L F1L 3.2(18) . .
C19L C14L C15L C16L 0.7(14) . .
C12L C14L C15L C16L -173.9(13) . .
F1L C15L C16L F2L 0.0(18) . .
C14L C15L C16L F2L 177.1(15) . .
F1L C15L C16L C17L -175.5(14) . .
C14L C15L C16L C17L 1.6(15) . .
F2L C16L C17L C18L -177.6(15) . .
C15L C16L C17L C18L -2.2(14) . .
F2L C16L C17L C21L -2.5(18) . .
C15L C16L C17L C21L 173.0(13) . .
C16L C17L C18L F3L 179.0(15) . .
C21L C17L C18L F3L 3.8(18) . .
C16L C17L C18L C19L 0.5(14) . .
C21L C17L C18L C19L -174.6(13) . .
F3L C18L C19L F4L 1.0(19) . .
C17L C18L C19L F4L 179.5(16) . .
F3L C18L C19L C14L -176.8(15) . .
C17L C18L C19L C14L 1.7(15) . .
C15L C14L C19L F4L 179.9(15) . .
C12L C14L C19L F4L -5.4(18) . .
C15L C14L C19L C18L -2.3(14) . .
C12L C14L C19L C18L 172.4(13) . .
C24L N3L C20L C21L 0.5(18) . .
Fe7 N3L C20L C21L 177.1(11) . .
N3L C20L C21L C22L 1.6(17) . .
N3L C20L C21L C17L -172.2(14) . .
C18L C17L C21L C20L 125.7(14) . .
C16L C17L C21L C20L -49.2(17) . .
C18L C17L C21L C22L -47.8(16) . .
C16L C17L C21L C22L 137.3(13) . .
C20L C21L C22L C23L -2.3(15) . .
C17L C21L C22L C23L 171.6(14) . .
C21L C22L C23L C24L 1.1(17) . .
C20L N3L C24L C23L -1.9(15) . .
Fe7 N3L C24L C23L -179.0(10) . .
C20L N3L C24L C25L 175.9(13) . .
Fe7 N3L C24L C25L -1.3(13) . .
C22L C23L C24L N3L 1.1(16) . .
C22L C23L C24L C25L -176.4(14) . .
C26L N4L C25L C24L -177.5(13) . .
Fe7 N4L C25L C24L 3.0(18) . .
N3L C24L C25L N4L -1.2(18) . .
C23L C24L C25L N4L 176.5(14) . .
C25L N4L C26L C27L -118.5(17) . .
Fe7 N4L C26L C27L 60.9(19) . .
C25L N4L C26L C31L 61(2) . .
Fe7 N4L C26L C31L -119.5(16) . .
C31L C26L C27L C28L -1.4(17) . .
N4L C26L C27L C28L 178.2(16) . .
C26L C27L C28L C29L 2.8(19) . .
C32L O2L C29L C28L -173.8(19) . .
C32L O2L C29L C30L 8(3) . .
C27L C28L C29L O2L -179.9(18) . .
C27L C28L C29L C30L -1.7(17) . .
O2L C29L C30L C31L 177.4(19) . .
C28L C29L C30L C31L -0.7(17) . .
C29L C30L C31L C26L 2.1(19) . .
C27L C26L C31L C30L -1.1(17) . .
N4L C26L C31L C30L 179.4(16) . .
C8M N1M C1M C2M -121.5(19) . .
Fe9 N1M C1M C2M 64(2) . .
C8M N1M C1M C6M 58(2) . .
Fe9 N1M C1M C6M -116.6(18) . .
C6M C1M C2M C3M -1.2(18) . .
N1M C1M C2M C3M 178.5(18) . .
C1M C2M C3M C4M -0.3(19) . .
C7M O1M C4M C3M -180(2) . .
C7M O1M C4M C5M 1(3) . .
C2M C3M C4M O1M -178.4(19) . .
C2M C3M C4M C5M 1.1(17) . .
O1M C4M C5M C6M 179(2) . .
C3M C4M C5M C6M -0.4(18) . .
C4M C5M C6M C1M -1.1(19) . .
C2M C1M C6M C5M 1.9(18) . .
N1M C1M C6M C5M -177.9(18) . .
C1M N1M C8M C9M -175.5(16) . .
Fe9 N1M C8M C9M 0(2) . .
C13M N2M C9M C10M -3.1(18) . .
Fe9 N2M C9M C10M -177.1(13) . .
C13M N2M C9M C8M 174.0(17) . .
Fe9 N2M C9M C8M 0.0(15) . .
N1M C8M C9M N2M 0(2) . .
N1M C8M C9M C10M 177.1(16) . .
N2M C9M C10M C11M 3.1(17) . .
C8M C9M C10M C11M -173.8(17) . .
C9M C10M C11M C12M -0.9(19) . .
C10M C11M C12M C13M -1.2(17) . .
C10M C11M C12M C14M 174.6(16) . .
C9M N2M C13M C12M 1(2) . .
Fe9 N2M C13M C12M 174.0(13) . .
C11M C12M C13M N2M 1.3(18) . .
C14M C12M C13M N2M -174.5(16) . .
C11M C12M C14M C15M 138.5(15) . .
C13M C12M C14M C15M -45.9(18) . .
C11M C12M C14M C19M -48.3(18) . .
C13M C12M C14M C19M 127.4(15) . .
C19M C14M C15M F1M 177.2(17) . .
C12M C14M C15M F1M -9(2) . .
C19M C14M C15M C16M -2.3(15) . .
C12M C14M C15M C16M 171.1(14) . .
F1M C15M C16M F2M 1(2) . .
C14M C15M C16M F2M -179.6(17) . .
F1M C15M C16M C17M 179.7(17) . .
C14M C15M C16M C17M -0.8(16) . .
F2M C16M C17M C18M -177.9(17) . .
C15M C16M C17M C18M 3.3(15) . .
F2M C16M C17M C21M 8.6(19) . .
C15M C16M C17M C21M -170.2(15) . .
C16M C17M C18M F3M 177.6(17) . .
C21M C17M C18M F3M -9(2) . .
C16M C17M C18M C19M -2.8(15) . .
C21M C17M C18M C19M 170.6(15) . .
F3M C18M C19M F4M 1(2) . .
C17M C18M C19M F4M -178.8(17) . .
F3M C18M C19M C14M 179.3(17) . .
C17M C18M C19M C14M -0.3(16) . .
C15M C14M C19M F4M -178.7(18) . .
C12M C14M C19M F4M 8(2) . .
C15M C14M C19M C18M 2.8(15) . .
C12M C14M C19M C18M -170.7(14) . .
C24M N3M C20M C21M -1(2) . .
Fe4 N3M C20M C21M -176.6(14) . .
N3M C20M C21M C22M -2.4(19) . .
N3M C20M C21M C17M 172.8(17) . .
C18M C17M C21M C20M -128.4(15) . .
C16M C17M C21M C20M 44.8(18) . .
C18M C17M C21M C22M 46.7(18) . .
C16M C17M C21M C22M -140.1(15) . .
C20M C21M C22M C23M 2.5(17) . .
C17M C21M C22M C23M -172.7(16) . .
C21M C22M C23M C24M 0.4(19) . .
C20M N3M C24M C23M 4.1(17) . .
Fe4 N3M C24M C23M -179.5(13) . .
C20M N3M C24M C25M -174.9(16) . .
Fe4 N3M C24M C25M 1.4(15) . .
C22M C23M C24M N3M -4.0(17) . .
C22M C23M C24M C25M 175.0(17) . .
C26M N4M C25M C24M 177.8(16) . .
Fe4 N4M C25M C24M 0(2) . .
N3M C24M C25M N4M -1(2) . .
C23M C24M C25M N4M -179.7(16) . .
C25M N4M C26M C27M 122(2) . .
Fe4 N4M C26M C27M -60(2) . .
C25M N4M C26M C31M -60(2) . .
Fe4 N4M C26M C31M 118(2) . .
C31M C26M C27M C28M -1.7(18) . .
N4M C26M C27M C28M 175.6(19) . .
C26M C27M C28M C29M 0(2) . .
C32M O2M C29M C28M 1(2) . .
C32M O2M C29M C30M 179(2) . .
C27M C28M C29M O2M 180(2) . .
C27M C28M C29M C30M 1.6(18) . .
O2M C29M C30M C31M -179.4(18) . .
C28M C29M C30M C31M -1.0(18) . .
C29M C30M C31M C26M -1(2) . .
C27M C26M C31M C30M 2.2(18) . .
N4M C26M C31M C30M -175.1(19) . .
C8N N1N C1N C2N -125(2) . .
Fe10 N1N C1N C2N 49(2) . .
C8N N1N C1N C6N 55(2) . .
Fe10 N1N C1N C6N -130.8(17) . .
C6N C1N C2N C3N -0.1(18) . .
N1N C1N C2N C3N 179.7(19) . .
C1N C2N C3N C4N 1.8(19) . .
C7N O1N C4N C5N -173(2) . .
C7N O1N C4N C3N 5(2) . .
C2N C3N C4N O1N -180.0(19) . .
C2N C3N C4N C5N -2.2(18) . .
O1N C4N C5N C6N 178.8(18) . .
C3N C4N C5N C6N 0.9(18) . .
C4N C5N C6N C1N 1(2) . .
C2N C1N C6N C5N -1.2(18) . .
N1N C1N C6N C5N 179.0(18) . .
C1N N1N C8N C9N -177.7(15) . .
Fe10 N1N C8N C9N 7(2) . .
C13N N2N C9N C10N -4.2(17) . .
Fe10 N2N C9N C10N 176.6(12) . .
C13N N2N C9N C8N 172.2(16) . .
Fe10 N2N C9N C8N -7.0(14) . .
N1N C8N C9N N2N 0(2) . .
N1N C8N C9N C10N 176.1(16) . .
N2N C9N C10N C11N 3.2(17) . .
C8N C9N C10N C11N -172.7(17) . .
C9N C10N C11N C12N 0.0(19) . .
C10N C11N C12N C13N -2.0(17) . .
C10N C11N C12N C14N 172.6(16) . .
C9N N2N C13N C12N 2.0(19) . .
Fe10 N2N C13N C12N -179.0(13) . .
C11N C12N C13N N2N 1.0(18) . .
C14N C12N C13N N2N -173.6(16) . .
C13N C12N C14N C15N 130.6(14) . .
C11N C12N C14N C15N -43.8(18) . .
C13N C12N C14N C19N -48.0(18) . .
C11N C12N C14N C19N 137.7(14) . .
C19N C14N C15N F1N -179.3(16) . .
C12N C14N C15N F1N 2.0(19) . .
C19N C14N C15N C16N 2.1(15) . .
C12N C14N C15N C16N -176.6(14) . .
F1N C15N C16N F2N 1(2) . .
C14N C15N C16N F2N 179.5(17) . .
F1N C15N C16N C17N -178.2(17) . .
C14N C15N C16N C17N 0.3(16) . .
F2N C16N C17N C18N 178.4(16) . .
C15N C16N C17N C18N -2.4(14) . .
F2N C16N C17N C21N -5.4(19) . .
C15N C16N C17N C21N 173.9(14) . .
C16N C17N C18N F3N -178.7(14) . .
C21N C17N C18N F3N 5.1(18) . .
C16N C17N C18N C19N 2.0(14) . .
C21N C17N C18N C19N -174.1(14) . .
F3N C18N C19N F4N 3.0(18) . .
C17N C18N C19N F4N -177.7(16) . .
F3N C18N C19N C14N -178.9(15) . .
C17N C18N C19N C14N 0.4(15) . .
C15N C14N C19N F4N 175.7(16) . .
C12N C14N C19N F4N -5.7(19) . .
C15N C14N C19N C18N -2.4(14) . .
C12N C14N C19N C18N 176.2(14) . .
C24N N3N C20N C21N -2.5(18) . .
Fe5 N3N C20N C21N -171.8(12) . .
N3N C20N C21N C22N -0.2(17) . .
N3N C20N C21N C17N 177.4(15) . .
C18N C17N C21N C20N 47.3(17) . .
C16N C17N C21N C20N -128.7(13) . .
C18N C17N C21N C22N -135.1(14) . .
C16N C17N C21N C22N 48.9(17) . .
C20N C21N C22N C23N 1.7(16) . .
C17N C21N C22N C23N -175.9(14) . .
C21N C22N C23N C24N -0.4(17) . .
C20N N3N C24N C23N 4.0(16) . .
Fe5 N3N C24N C23N 174.9(11) . .
C20N N3N C24N C25N -173.4(14) . .
Fe5 N3N C24N C25N -2.5(13) . .
C22N C23N C24N N3N -2.6(16) . .
C22N C23N C24N C25N 174.5(14) . .
C26N N4N C25N C24N 175.8(13) . .
Fe5 N4N C25N C24N 2.2(19) . .
N3N C24N C25N N4N 0.1(18) . .
C23N C24N C25N N4N -177.3(15) . .
C25N N4N C26N C31N 137.2(16) . .
Fe5 N4N C26N C31N -51(2) . .
C25N N4N C26N C27N -46(2) . .
Fe5 N4N C26N C27N 126.3(16) . .
C31N C26N C27N C28N -0.5(17) . .
N4N C26N C27N C28N -177.6(17) . .
C26N C27N C28N C29N 0.3(19) . .
C32N O2N C29N C28N 7(2) . .
C32N O2N C29N C30N -170(2) . .
C27N C28N C29N O2N -177.9(18) . .
C27N C28N C29N C30N -0.3(17) . .
O2N C29N C30N C31N 178.5(16) . .
C28N C29N C30N C31N 0.6(17) . .
C27N C26N C31N C30N 0.9(17) . .
N4N C26N C31N C30N 177.9(17) . .
C29N C30N C31N C26N -0.9(19) . .
C8O N1O C1O C2O 130.6(17) . .
Fe1 N1O C1O C2O -54(2) . .
C8O N1O C1O C6O -49(2) . .
Fe1 N1O C1O C6O 126.1(16) . .
C6O C1O C2O C3O 0.4(17) . .
N1O C1O C2O C3O -179.7(17) . .
C1O C2O C3O C4O -1(2) . .
C7O O1O C4O C5O -178(2) . .
C7O O1O C4O C3O 1(2) . .
C2O C3O C4O O1O -178.8(19) . .
C2O C3O C4O C5O 0.5(18) . .
O1O C4O C5O C6O 179.7(18) . .
C3O C4O C5O C6O 0.5(18) . .
C4O C5O C6O C1O -1(2) . .
C2O C1O C6O C5O 0.6(17) . .
N1O C1O C6O C5O -179.4(17) . .
C1O N1O C8O C9O 178.4(14) . .
Fe1 N1O C8O C9O 2.1(19) . .
C13O N2O C9O C10O 2.1(16) . .
Fe1 N2O C9O C10O 177.6(10) . .
C13O N2O C9O C8O -174.7(14) . .
Fe1 N2O C9O C8O 0.7(13) . .
N1O C8O C9O N2O -1.9(18) . .
N1O C8O C9O C10O -178.7(14) . .
N2O C9O C10O C11O -0.2(16) . .
C8O C9O C10O C11O 176.3(15) . .
C9O C10O C11O C12O -2.0(17) . .
C10O C11O C12O C13O 2.2(16) . .
C10O C11O C12O C14O -175.0(14) . .
C9O N2O C13O C12O -2.0(18) . .
Fe1 N2O C13O C12O -176.7(10) . .
C11O C12O C13O N2O -0.2(16) . .
C14O C12O C13O N2O 177.0(14) . .
C13O C12O C14O C15O 43.7(16) . .
C11O C12O C14O C15O -139.2(13) . .
C13O C12O C14O C19O -131.0(12) . .
C11O C12O C14O C19O 46.0(16) . .
C19O C14O C15O F1O -177.5(13) . .
C12O C14O C15O F1O 7.5(17) . .
C19O C14O C15O C16O 3.3(14) . .
C12O C14O C15O C16O -171.7(12) . .
F1O C15O C16O F2O -0.4(17) . .
C14O C15O C16O F2O 178.8(13) . .
F1O C15O C16O C17O 179.4(13) . .
C14O C15O C16O C17O -1.4(15) . .
F2O C16O C17O C18O 178.1(13) . .
C15O C16O C17O C18O -1.7(14) . .
F2O C16O C17O C21O -5.5(17) . .
C15O C16O C17O C21O 174.7(13) . .
C16O C17O C18O F3O -179.1(14) . .
C21O C17O C18O F3O 4.5(17) . .
C16O C17O C18O C19O 2.7(14) . .
C21O C17O C18O C19O -173.7(13) . .
F3O C18O C19O F4O -2.0(18) . .
C17O C18O C19O F4O 176.2(14) . .
F3O C18O C19O C14O -178.9(14) . .
C17O C18O C19O C14O -0.7(15) . .
C15O C14O C19O F4O -179.1(14) . .
C12O C14O C19O F4O -4.1(17) . .
C15O C14O C19O C18O -2.3(14) . .
C12O C14O C19O C18O 172.8(12) . .
C24O N3O C20O C21O 0.8(18) . .
Fe6 N3O C20O C21O 169.9(11) . .
N3O C20O C21O C22O 2.6(17) . .
N3O C20O C21O C17O -172.7(14) . .
C18O C17O C21O C20O 128.3(13) . .
C16O C17O C21O C20O -48.0(16) . .
C18O C17O C21O C22O -46.9(16) . .
C16O C17O C21O C22O 136.8(13) . .
C20O C21O C22O C23O -3.0(16) . .
C17O C21O C22O C23O 172.3(14) . .
C21O C22O C23O C24O 0.2(17) . .
C20O N3O C24O C23O -3.9(16) . .
Fe6 N3O C24O C23O -174.6(11) . .
C20O N3O C24O C25O 174.0(14) . .
Fe6 N3O C24O C25O 3.4(13) . .
C22O C23O C24O N3O 3.4(16) . .
C22O C23O C24O C25O -174.3(15) . .
C26O N4O C25O C24O -177.3(14) . .
Fe6 N4O C25O C24O -2(2) . .
N3O C24O C25O N4O -1.2(19) . .
C23O C24O C25O N4O 176.7(15) . .
C25O N4O C26O C27O -126.1(18) . .
Fe6 N4O C26O C27O 58.7(19) . .
C25O N4O C26O C31O 53(2) . .
Fe6 N4O C26O C31O -122.1(15) . .
C31O C26O C27O C28O -2.4(17) . .
N4O C26O C27O C28O 176.8(16) . .
C26O C27O C28O C29O 0.6(19) . .
C33O O2O C29O C30O 25(3) . .
C32O O2O C29O C30O 177(3) . .
C33O O2O C29O C28O -156(3) . .
C32O O2O C29O C28O -3(3) . .
C27O C28O C29O O2O -177.8(17) . .
C27O C28O C29O C30O 1.7(17) . .
O2O C29O C30O C31O 177.4(18) . .
C28O C29O C30O C31O -2.1(18) . .
C29O C30O C31O C26O 0.3(19) . .
C27O C26O C31O C30O 2.0(17) . .
N4O C26O C31O C30O -177.3(16) . .
C8P N1P C1P C6P -61(3) . .
Fe3 N1P C1P C6P 121(2) . .
C8P N1P C1P C2P 119(2) . .
Fe3 N1P C1P C2P -58(3) . .
C6P C1P C2P C3P -0.5(18) . .
N1P C1P C2P C3P 179(2) . .
C1P C2P C3P C4P 1(2) . .
C7P O1P C4P C3P 1(2) . .
C7P O1P C4P C5P -178(2) . .
C2P C3P C4P O1P -179(2) . .
C2P C3P C4P C5P -0.5(19) . .
O1P C4P C5P C6P 178(2) . .
C3P C4P C5P C6P -0.4(19) . .
C4P C5P C6P C1P 1(2) . .
C2P C1P C6P C5P -0.4(19) . .
N1P C1P C6P C5P -180(2) . .
C1P N1P C8P C9P -179.9(18) . .
Fe3 N1P C8P C9P -2(2) . .
C13P N2P C9P C10P 3.3(18) . .
Fe3 N2P C9P C10P 177.9(13) . .
C13P N2P C9P C8P -172.1(18) . .
Fe3 N2P C9P C8P 2.5(15) . .
N1P C8P C9P N2P 0(2) . .
N1P C8P C9P C10P -175.7(17) . .
N2P C9P C10P C11P -2.9(17) . .
C8P C9P C10P C11P 172.1(17) . .
C9P C10P C11P C12P 0.0(19) . .
C10P C11P C12P C13P 2.2(17) . .
C10P C11P C12P C14P -174.1(17) . .
C9P N2P C13P C12P -1(2) . .
Fe3 N2P C13P C12P -174.3(15) . .
C11P C12P C13P N2P -1.9(18) . .
C14P C12P C13P N2P 174.4(18) . .
C13P C12P C14P C15P 49.3(19) . .
C11P C12P C14P C15P -134.6(16) . .
C13P C12P C14P C19P -128.3(16) . .
C11P C12P C14P C19P 47.8(19) . .
C19P C14P C15P F1P -179.5(19) . .
C12P C14P C15P F1P 3(2) . .
C19P C14P C15P C16P 2.1(15) . .
C12P C14P C15P C16P -175.7(16) . .
F1P C15P C16P F2P 1(2) . .
C14P C15P C16P F2P 179.1(19) . .
F1P C15P C16P C17P -178.5(19) . .
C14P C15P C16P C17P 0.0(16) . .
F2P C16P C17P C18P 179.2(19) . .
C15P C16P C17P C18P -1.7(15) . .
F2P C16P C17P C21P -4(2) . .
C15P C16P C17P C21P 175.4(16) . .
C16P C17P C18P F3P -178.6(18) . .
C21P C17P C18P F3P 4(2) . .
C16P C17P C18P C19P 1.4(15) . .
C21P C17P C18P C19P -175.8(16) . .
F3P C18P C19P F4P 1(2) . .
C17P C18P C19P F4P -179.2(18) . .
F3P C18P C19P C14P -179.2(18) . .
C17P C18P C19P C14P 0.8(16) . .
C15P C14P C19P F4P 177.5(19) . .
C12P C14P C19P F4P -5(2) . .
C15P C14P C19P C18P -2.5(15) . .
C12P C14P C19P C18P 175.3(16) . .
C24P N3P C20P C21P 0(2) . .
Fe8 N3P C20P C21P 178.7(16) . .
N3P C20P C21P C22P 2.0(19) . .
N3P C20P C21P C17P -172.8(18) . .
C16P C17P C21P C22P 139.2(16) . .
C18P C17P C21P C22P -43.9(19) . .
C16P C17P C21P C20P -46.3(19) . .
C18P C17P C21P C20P 130.6(16) . .
C20P C21P C22P C23P -2.9(17) . .
C17P C21P C22P C23P 171.9(17) . .
C21P C22P C23P C24P 2(2) . .
C20P N3P C24P C23P -0.6(18) . .
Fe8 N3P C24P C23P -179.7(14) . .
C20P N3P C24P C25P 178.6(18) . .
Fe8 N3P C24P C25P -0.5(16) . .
C22P C23P C24P N3P -0.4(18) . .
C22P C23P C24P C25P -179.5(18) . .
C26P N4P C25P C24P -178.8(19) . .
Fe8 N4P C25P C24P 0(2) . .
N3P C24P C25P N4P 1(2) . .
C23P C24P C25P N4P 179.8(19) . .
C25P N4P C26P C27P -126(2) . .
Fe8 N4P C26P C27P 56(3) . .
C25P N4P C26P C31P 55(3) . .
Fe8 N4P C26P C31P -123(2) . .
C31P C26P C27P C28P 1.7(19) . .
N4P C26P C27P C28P -177(2) . .
C26P C27P C28P C29P 0(2) . .
C32P O2P C29P C28P 0(2) . .
C32P O2P C29P C30P 180(3) . .
C27P C28P C29P O2P 179(2) . .
C27P C28P C29P C30P -0.9(19) . .
O2P C29P C30P C31P -179(2) . .
C28P C29P C30P C31P 0.9(19) . .
C29P C30P C31P C26P 0(2) . .
C27P C26P C31P C30P -1.7(19) . .
N4P C26P C31P C30P 177(2) . .
C6Z C1Z C2Z C3Z 0.0 . .
C1Z C2Z C3Z C4Z 0.0 . .
C2Z C3Z C4Z C5Z 0.0 . .
C3Z C4Z C5Z C6Z 0.0 . .
C4Z C5Z C6Z C1Z 0.0 . .
C2Z C1Z C6Z C5Z 0.0 . .
F1 B1 B3 F3 -2(3) . .
B7 B1 B3 F3 -110(2) . .
B6 B1 B3 F3 -151(2) . .
B5 B1 B3 F3 147(2) . .
B4 B1 B3 F3 107(2) . .
F1 B1 B3 B7 108(2) . .
B6 B1 B3 B7 -40.5(17) . .
B5 B1 B3 B7 -103.4(19) . .
B4 B1 B3 B7 -142.8(19) . .
F1 B1 B3 B8 147(2) . .
B7 B1 B3 B8 39.3(17) . .
B6 B1 B3 B8 -1(2) . .
B5 B1 B3 B8 -64(2) . .
B4 B1 B3 B8 -104(2) . .
F1 B1 B3 B4 -110(2) . .
B7 B1 B3 B4 142.8(19) . .
B6 B1 B3 B4 102.3(18) . .
B5 B1 B3 B4 39.4(17) . .
F1 B1 B3 B9 -146(2) . .
B7 B1 B3 B9 106(2) . .
B6 B1 B3 B9 66(2) . .
B5 B1 B3 B9 3(2) . .
B4 B1 B3 B9 -36.3(18) . .
F3 B3 B4 F4 -6(3) . .
B7 B3 B4 F4 145(2) . .
B1 B3 B4 F4 109(2) . .
B8 B3 B4 F4 -144(2) . .
B9 B3 B4 F4 -110(2) . .
F3 B3 B4 B5 -154.4(18) . .
B7 B3 B4 B5 -4(2) . .
B1 B3 B4 B5 -39.3(16) . .
B8 B3 B4 B5 67(2) . .
B9 B3 B4 B5 101.4(18) . .
F3 B3 B4 B9 104(2) . .
B7 B3 B4 B9 -105(2) . .
B1 B3 B4 B9 -141(2) . .
B8 B3 B4 B9 -34.0(18) . .
F3 B3 B4 B1 -115(2) . .
B7 B3 B4 B1 35.8(17) . .
B8 B3 B4 B1 107(2) . .
B9 B3 B4 B1 141(2) . .
F3 B3 B4 B10 147.6(18) . .
B7 B3 B4 B10 -62(2) . .
B1 B3 B4 B10 -97.3(18) . .
B8 B3 B4 B10 9(2) . .
B9 B3 B4 B10 43.3(16) . .
F1 B1 B4 F4 -4(3) . .
B3 B1 B4 F4 -114(3) . .
B7 B1 B4 F4 -147(2) . .
B6 B1 B4 F4 145(2) . .
B5 B1 B4 F4 111(2) . .
F1 B1 B4 B3 111(2) . .
B7 B1 B4 B3 -32.1(17) . .
B6 B1 B4 B3 -100.1(19) . .
B5 B1 B4 B3 -135(2) . .
F1 B1 B4 B5 -115(2) . .
B3 B1 B4 B5 135(2) . .
B7 B1 B4 B5 102.4(19) . .
B6 B1 B4 B5 34.4(17) . .
F1 B1 B4 B9 147(2) . .
B3 B1 B4 B9 36.1(18) . .
B7 B1 B4 B9 4(2) . .
B6 B1 B4 B9 -64(2) . .
B5 B1 B4 B9 -98.4(19) . .
F1 B1 B4 B10 -148(2) . .
B3 B1 B4 B10 100.7(19) . .
B7 B1 B4 B10 69(2) . .
B6 B1 B4 B10 1(2) . .
B5 B1 B4 B10 -33.8(15) . .
F4 B4 B5 F5 -1(3) . .
B3 B4 B5 F5 149.4(18) . .
B9 B4 B5 F5 -146.5(18) . .
B1 B4 B5 F5 111(2) . .
B10 B4 B5 F5 -110(2) . .
F4 B4 B5 B10 109(2) . .
B3 B4 B5 B10 -101.0(18) . .
B9 B4 B5 B10 -36.8(16) . .
B1 B4 B5 B10 -139.4(18) . .
F4 B4 B5 B11 147.6(19) . .
B3 B4 B5 B11 -62(2) . .
B9 B4 B5 B11 2(2) . .
B1 B4 B5 B11 -100.9(19) . .
B10 B4 B5 B11 38.6(16) . .
F4 B4 B5 B6 -145.9(19) . .
B3 B4 B5 B6 4(2) . .
B9 B4 B5 B6 68(2) . .
B1 B4 B5 B6 -34.4(16) . .
B10 B4 B5 B6 105.1(19) . .
F4 B4 B5 B1 -112(2) . .
B3 B4 B5 B1 38.5(15) . .
B9 B4 B5 B1 102.6(18) . .
B10 B4 B5 B1 139.4(18) . .
F1 B1 B5 F5 -4(3) . .
B3 B1 B5 F5 -152(2) . .
B7 B1 B5 F5 149(2) . .
B6 B1 B5 F5 106(2) . .
B4 B1 B5 F5 -112(2) . .
F1 B1 B5 B10 147(2) . .
B3 B1 B5 B10 0(2) . .
B7 B1 B5 B10 -60(2) . .
B6 B1 B5 B10 -103(2) . .
B4 B1 B5 B10 39.1(18) . .
F1 B1 B5 B11 -148(2) . .
B3 B1 B5 B11 64(2) . .
B7 B1 B5 B11 4(2) . .
B6 B1 B5 B11 -38.8(17) . .
B4 B1 B5 B11 103.2(19) . .
F1 B1 B5 B6 -110(2) . .
B3 B1 B5 B6 102.5(19) . .
B7 B1 B5 B6 42.7(16) . .
B4 B1 B5 B6 142.0(18) . .
F1 B1 B5 B4 108(2) . .
B3 B1 B5 B4 -39.5(17) . .
B7 B1 B5 B4 -99.3(19) . .
B6 B1 B5 B4 -142.0(18) . .
F1 B1 B6 F6 1(3) . .
B3 B1 B6 F6 149(2) . .
B7 B1 B6 F6 111(2) . .
B5 B1 B6 F6 -114(2) . .
B4 B1 B6 F6 -148(2) . .
F1 B1 B6 B5 115(2) . .
B3 B1 B6 B5 -97.3(18) . .
B7 B1 B6 B5 -134.6(17) . .
B4 B1 B6 B5 -34.2(16) . .
F1 B1 B6 B11 150.7(19) . .
B3 B1 B6 B11 -61(2) . .
B7 B1 B6 B11 -98.6(17) . .
B5 B1 B6 B11 36.1(15) . .
B4 B1 B6 B11 2(2) . .
F1 B1 B6 B12 -148.3(19) . .
B3 B1 B6 B12 0(2) . .
B7 B1 B6 B12 -37.5(15) . .
B5 B1 B6 B12 97.1(16) . .
B4 B1 B6 B12 62.9(19) . .
F1 B1 B6 B7 -111(2) . .
B3 B1 B6 B7 37.3(15) . .
B5 B1 B6 B7 134.6(17) . .
B4 B1 B6 B7 100.4(18) . .
F5 B5 B6 F6 1(3) . .
B10 B5 B6 F6 -143(2) . .
B11 B5 B6 F6 -109(2) . .
B4 B5 B6 F6 148(2) . .
B1 B5 B6 F6 113(2) . .
F5 B5 B6 B1 -112(2) . .
B10 B5 B6 B1 104(2) . .
B11 B5 B6 B1 137.8(19) . .
B4 B5 B6 B1 35.1(16) . .
F5 B5 B6 B11 110(2) . .
B10 B5 B6 B11 -33.8(18) . .
B4 B5 B6 B11 -103(2) . .
B1 B5 B6 B11 -137.8(19) . .
F5 B5 B6 B12 148.4(19) . .
B10 B5 B6 B12 4(2) . .
B11 B5 B6 B12 38.1(17) . .
B4 B5 B6 B12 -65(2) . .
B1 B5 B6 B12 -99.6(18) . .
F5 B5 B6 B7 -150.3(18) . .
B10 B5 B6 B7 66(2) . .
B11 B5 B6 B7 99.4(18) . .
B4 B5 B6 B7 -3(2) . .
B1 B5 B6 B7 -38.4(14) . .
F3 B3 B7 F7 1(3) . .
B1 B3 B7 F7 -113(2) . .
B8 B3 B7 F7 107(2) . .
B4 B3 B7 F7 -149(2) . .
B9 B3 B7 F7 144(2) . .
F3 B3 B7 B1 114(2) . .
B8 B3 B7 B1 -140.1(19) . .
B4 B3 B7 B1 -36.1(17) . .
B9 B3 B7 B1 -103(2) . .
F3 B3 B7 B8 -106(2) . .
B1 B3 B7 B8 140.1(19) . .
B4 B3 B7 B8 104(2) . .
B9 B3 B7 B8 37.3(17) . .
F3 B3 B7 B12 -145.5(19) . .
B1 B3 B7 B12 100.5(18) . .
B8 B3 B7 B12 -39.6(16) . .
B4 B3 B7 B12 64(2) . .
B9 B3 B7 B12 -2(2) . .
F3 B3 B7 B6 151.6(18) . .
B1 B3 B7 B6 37.6(15) . .
B8 B3 B7 B6 -102.5(18) . .
B4 B3 B7 B6 2(2) . .
B9 B3 B7 B6 -65(2) . .
F1 B1 B7 F7 8(3) . .
B3 B1 B7 F7 119(3) . .
B6 B1 B7 F7 -105(2) . .
B5 B1 B7 F7 -145(2) . .
B4 B1 B7 F7 152(2) . .
F1 B1 B7 B3 -110(2) . .
B6 B1 B7 B3 136.6(18) . .
B5 B1 B7 B3 95.9(19) . .
B4 B1 B7 B3 33.0(17) . .
F1 B1 B7 B8 -146(2) . .
B3 B1 B7 B8 -36.2(17) . .
B6 B1 B7 B8 100.4(19) . .
B5 B1 B7 B8 60(2) . .
B4 B1 B7 B8 -3(2) . .
F1 B1 B7 B12 151(2) . .
B3 B1 B7 B12 -98.3(19) . .
B6 B1 B7 B12 38.3(16) . .
B5 B1 B7 B12 -2(2) . .
B4 B1 B7 B12 -65(2) . .
F1 B1 B7 B6 113(2) . .
B3 B1 B7 B6 -136.6(18) . .
B5 B1 B7 B6 -40.7(16) . .
B4 B1 B7 B6 -103.6(18) . .
F6 B6 B7 F7 3(3) . .
B1 B6 B7 F7 115(2) . .
B5 B6 B7 F7 155.1(18) . .
B11 B6 B7 F7 -145.4(19) . .
B12 B6 B7 F7 -108(2) . .
F6 B6 B7 B3 -151(2) . .
B1 B6 B7 B3 -38.8(16) . .
B5 B6 B7 B3 1(2) . .
B11 B6 B7 B3 61(2) . .
B12 B6 B7 B3 98.0(18) . .
F6 B6 B7 B1 -112(2) . .
B5 B6 B7 B1 39.9(15) . .
B11 B6 B7 B1 99.4(18) . .
B12 B6 B7 B1 136.7(18) . .
F6 B6 B7 B8 146(2) . .
B1 B6 B7 B8 -102.2(19) . .
B5 B6 B7 B8 -62(2) . .
B11 B6 B7 B8 -3(2) . .
B12 B6 B7 B8 34.5(16) . .
F6 B6 B7 B12 111(2) . .
B1 B6 B7 B12 -136.7(18) . .
B5 B6 B7 B12 -96.8(17) . .
B11 B6 B7 B12 -37.3(16) . .
F3 B3 B8 F8 8(3) . .
B7 B3 B8 F8 -105(3) . .
B1 B3 B8 F8 -144(2) . .
B4 B3 B8 F8 147(2) . .
B9 B3 B8 F8 114(3) . .
F3 B3 B8 B12 153.8(18) . .
B7 B3 B8 B12 40.4(16) . .
B1 B3 B8 B12 2(2) . .
B4 B3 B8 B12 -67(2) . .
B9 B3 B8 B12 -100.5(18) . .
F3 B3 B8 B7 113(2) . .
B1 B3 B8 B7 -38.3(17) . .
B4 B3 B8 B7 -107(2) . .
B9 B3 B8 B7 -140.9(19) . .
F3 B3 B8 B9 -106(2) . .
B7 B3 B8 B9 140.9(19) . .
B1 B3 B8 B9 103(2) . .
B4 B3 B8 B9 33.7(18) . .
F3 B3 B8 B2 -145.7(18) . .
B7 B3 B8 B2 100.9(18) . .
B1 B3 B8 B2 63(2) . .
B4 B3 B8 B2 -6(2) . .
B9 B3 B8 B2 -40.0(16) . .
F7 B7 B8 F8 -1(3) . .
B3 B7 B8 F8 118(3) . .
B1 B7 B8 F8 155(2) . .
B12 B7 B8 F8 -108(2) . .
B6 B7 B8 F8 -143(2) . .
F7 B7 B8 B3 -120(3) . .
B1 B7 B8 B3 36.6(18) . .
B12 B7 B8 B3 133.9(19) . .
B6 B7 B8 B3 99(2) . .
F7 B7 B8 B12 107(2) . .
B3 B7 B8 B12 -133.9(19) . .
B1 B7 B8 B12 -97.3(19) . .
B6 B7 B8 B12 -35.1(17) . .
F7 B7 B8 B9 -155(2) . .
B3 B7 B8 B9 -35.3(18) . .
B1 B7 B8 B9 1(2) . .
B12 B7 B8 B9 98.6(19) . .
B6 B7 B8 B9 63(2) . .
F7 B7 B8 B2 143(2) . .
B3 B7 B8 B2 -97(2) . .
B1 B7 B8 B2 -61(2) . .
B12 B7 B8 B2 36.7(16) . .
B6 B7 B8 B2 2(2) . .
F2 B2 B8 F8 -2(3) . .
B12 B2 B8 F8 107(2) . .
B9 B2 B8 F8 -115(2) . .
B10 B2 B8 F8 -156(2) . .
B11 B2 B8 F8 145(2) . .
F2 B2 B8 B3 155(2) . .
B12 B2 B8 B3 -96.0(19) . .
B9 B2 B8 B3 41.2(17) . .
B10 B2 B8 B3 1(2) . .
B11 B2 B8 B3 -58(2) . .
F2 B2 B8 B12 -109(2) . .
B9 B2 B8 B12 137.2(18) . .
B10 B2 B8 B12 96.8(18) . .
B11 B2 B8 B12 38.2(17) . .
F2 B2 B8 B7 -147(2) . .
B12 B2 B8 B7 -37.9(16) . .
B9 B2 B8 B7 99.3(19) . .
B10 B2 B8 B7 59(2) . .
B11 B2 B8 B7 0(2) . .
F2 B2 B8 B9 114(2) . .
B12 B2 B8 B9 -137.2(18) . .
B10 B2 B8 B9 -40.5(16) . .
B11 B2 B8 B9 -99.1(18) . .
F4 B4 B9 F9 1(3) . .
B3 B4 B9 F9 -115(2) . .
B5 B4 B9 F9 148(2) . .
B1 B4 B9 F9 -150(2) . .
B10 B4 B9 F9 113(2) . .
F4 B4 B9 B2 -148(2) . .
B3 B4 B9 B2 95.9(19) . .
B5 B4 B9 B2 -1(2) . .
B1 B4 B9 B2 61(2) . .
B10 B4 B9 B2 -35.8(16) . .
F4 B4 B9 B8 148(2) . .
B3 B4 B9 B8 31.3(18) . .
B5 B4 B9 B8 -66(2) . .
B1 B4 B9 B8 -3(2) . .
B10 B4 B9 B8 -100.3(19) . .
F4 B4 B9 B3 116(2) . .
B5 B4 B9 B3 -97.4(19) . .
B1 B4 B9 B3 -34.6(17) . .
B10 B4 B9 B3 -131.7(19) . .
F4 B4 B9 B10 -112(2) . .
B3 B4 B9 B10 131.7(19) . .
B5 B4 B9 B10 34.3(15) . .
B1 B4 B9 B10 97.1(19) . .
F2 B2 B9 F9 3(3) . .
B12 B2 B9 F9 148(2) . .
B10 B2 B9 F9 -114(2) . .
B11 B2 B9 F9 -149(2) . .
B8 B2 B9 F9 111(2) . .
F2 B2 B9 B4 152.5(19) . .
B12 B2 B9 B4 -62(2) . .
B10 B2 B9 B4 36.2(15) . .
B11 B2 B9 B4 1(2) . .
B8 B2 B9 B4 -99.6(17) . .
F2 B2 B9 B8 -108(2) . .
B12 B2 B9 B8 37.7(15) . .
B10 B2 B9 B8 135.8(16) . .
B11 B2 B9 B8 100.3(17) . .
F2 B2 B9 B3 -146.9(19) . .
B12 B2 B9 B3 -1(2) . .
B10 B2 B9 B3 96.8(17) . .
B11 B2 B9 B3 61.3(19) . .
B8 B2 B9 B3 -39.0(15) . .
F2 B2 B9 B10 116(2) . .
B12 B2 B9 B10 -98.1(17) . .
B11 B2 B9 B10 -35.5(14) . .
B8 B2 B9 B10 -135.8(16) . .
F8 B8 B9 F9 -4(3) . .
B3 B8 B9 F9 115(2) . .
B12 B8 B9 F9 -148(2) . .
B7 B8 B9 F9 148(2) . .
B2 B8 B9 F9 -111(2) . .
F8 B8 B9 B4 -151(2) . .
B3 B8 B9 B4 -31.6(18) . .
B12 B8 B9 B4 65(2) . .
B7 B8 B9 B4 1(2) . .
B2 B8 B9 B4 102.0(19) . .
F8 B8 B9 B2 107(2) . .
B3 B8 B9 B2 -133.7(19) . .
B12 B8 B9 B2 -36.9(15) . .
B7 B8 B9 B2 -100.8(19) . .
F8 B8 B9 B3 -120(3) . .
B12 B8 B9 B3 96.8(18) . .
B7 B8 B9 B3 32.9(16) . .
B2 B8 B9 B3 133.7(19) . .
F8 B8 B9 B10 145(2) . .
B3 B8 B9 B10 -94.9(18) . .
B12 B8 B9 B10 2(2) . .
B7 B8 B9 B10 -62(2) . .
B2 B8 B9 B10 38.8(15) . .
F3 B3 B9 F9 0(3) . .
B7 B3 B9 F9 -145(2) . .
B1 B3 B9 F9 147(2) . .
B8 B3 B9 F9 -107(3) . .
B4 B3 B9 F9 110(3) . .
F3 B3 B9 B4 -109(2) . .
B7 B3 B9 B4 105(2) . .
B1 B3 B9 B4 37.3(18) . .
B8 B3 B9 B4 144(2) . .
F3 B3 B9 B2 147.7(18) . .
B7 B3 B9 B2 2(2) . .
B1 B3 B9 B2 -66(2) . .
B8 B3 B9 B2 40.9(17) . .
B4 B3 B9 B2 -102.9(19) . .
F3 B3 B9 B8 107(2) . .
B7 B3 B9 B8 -38.5(18) . .
B1 B3 B9 B8 -106(2) . .
B4 B3 B9 B8 -144(2) . .
F3 B3 B9 B10 -151.2(18) . .
B7 B3 B9 B10 63(2) . .
B1 B3 B9 B10 -4(2) . .
B8 B3 B9 B10 102.0(19) . .
B4 B3 B9 B10 -41.7(17) . .
F5 B5 B10 F10 6(4) . .
B11 B5 B10 F10 115(3) . .
B6 B5 B10 F10 149(2) . .
B4 B5 B10 F10 -108(3) . .
B1 B5 B10 F10 -146(2) . .
F5 B5 B10 B11 -109(2) . .
B6 B5 B10 B11 34.7(18) . .
B4 B5 B10 B11 137.3(19) . .
B1 B5 B10 B11 99(2) . .
F5 B5 B10 B2 -148(2) . .
B11 B5 B10 B2 -39.4(18) . .
B6 B5 B10 B2 -5(3) . .
B4 B5 B10 B2 97.8(19) . .
B1 B5 B10 B2 60(2) . .
F5 B5 B10 B4 114(2) . .
B11 B5 B10 B4 -137.3(19) . .
B6 B5 B10 B4 -103(2) . .
B1 B5 B10 B4 -38.0(17) . .
F5 B5 B10 B9 149(2) . .
B11 B5 B10 B9 -101.7(19) . .
B6 B5 B10 B9 -67(2) . .
B4 B5 B10 B9 35.6(16) . .
B1 B5 B10 B9 -2(2) . .
F2 B2 B10 F10 -8(3) . .
B12 B2 B10 F10 -154(2) . .
B9 B2 B10 F10 105(2) . .
B11 B2 B10 F10 -118(2) . .
B8 B2 B10 F10 144.0(19) . .
F2 B2 B10 B11 110(3) . .
B12 B2 B10 B11 -35.7(17) . .
B9 B2 B10 B11 -137.4(18) . .
B8 B2 B10 B11 -97.9(18) . .
F2 B2 B10 B5 148(2) . .
B12 B2 B10 B5 3(2) . .
B9 B2 B10 B5 -98.7(19) . .
B11 B2 B10 B5 38.7(17) . .
B8 B2 B10 B5 -59(2) . .
F2 B2 B10 B4 -148(2) . .
B12 B2 B10 B4 67(2) . .
B9 B2 B10 B4 -34.9(15) . .
B11 B2 B10 B4 102.5(18) . .
B8 B2 B10 B4 5(2) . .
F2 B2 B10 B9 -113(2) . .
B12 B2 B10 B9 101.7(18) . .
B11 B2 B10 B9 137.4(18) . .
B8 B2 B10 B9 39.5(15) . .
F4 B4 B10 F10 8(3) . .
B3 B4 B10 F10 -146.4(19) . .
B5 B4 B10 F10 118(2) . .
B9 B4 B10 F10 -103(2) . .
B1 B4 B10 F10 153.2(19) . .
F4 B4 B10 B11 -148(2) . .
B3 B4 B10 B11 57(2) . .
B5 B4 B10 B11 -38.5(17) . .
B9 B4 B10 B11 100.7(18) . .
B1 B4 B10 B11 -3(2) . .
F4 B4 B10 B5 -110(2) . .
B3 B4 B10 B5 95.8(19) . .
B9 B4 B10 B5 139.2(19) . .
B1 B4 B10 B5 35.5(16) . .
F4 B4 B10 B2 146(2) . .
B3 B4 B10 B2 -8(2) . .
B5 B4 B10 B2 -104.1(19) . .
B9 B4 B10 B2 35.1(15) . .
B1 B4 B10 B2 -68.7(19) . .
F4 B4 B10 B9 111(2) . .
B3 B4 B10 B9 -43.4(16) . .
B5 B4 B10 B9 -139.2(19) . .
B1 B4 B10 B9 -103.8(18) . .
F9 B9 B10 F10 0(3) . .
B4 B9 B10 F10 112(2) . .
B2 B9 B10 F10 -109(2) . .
B8 B9 B10 F10 -148.3(18) . .
B3 B9 B10 F10 152.2(18) . .
F9 B9 B10 B11 148(2) . .
B4 B9 B10 B11 -100.6(18) . .
B2 B9 B10 B11 39.2(16) . .
B8 B9 B10 B11 -1(2) . .
B3 B9 B10 B11 -60(2) . .
F9 B9 B10 B5 -148(2) . .
B4 B9 B10 B5 -36.6(17) . .
B2 B9 B10 B5 103.2(19) . .
B8 B9 B10 B5 64(2) . .
B3 B9 B10 B5 4(2) . .
F9 B9 B10 B2 109(2) . .
B4 B9 B10 B2 -139.8(18) . .
B8 B9 B10 B2 -39.7(15) . .
B3 B9 B10 B2 -99.2(18) . .
F9 B9 B10 B4 -112(2) . .
B2 B9 B10 B4 139.8(18) . .
B8 B9 B10 B4 100.1(18) . .
B3 B9 B10 B4 40.6(16) . .
F10 B10 B11 F11 0(3) . .
B5 B10 B11 F11 116(2) . .
B2 B10 B11 F11 -107(2) . .
B4 B10 B11 F11 154.3(19) . .
B9 B10 B11 F11 -144.1(19) . .
F10 B10 B11 B5 -116(2) . .
B2 B10 B11 B5 137.6(18) . .
B4 B10 B11 B5 38.5(16) . .
B9 B10 B11 B5 100.1(18) . .
F10 B10 B11 B12 143(2) . .
B5 B10 B11 B12 -101.2(19) . .
B2 B10 B11 B12 36.4(16) . .
B4 B10 B11 B12 -63(2) . .
B9 B10 B11 B12 -1(2) . .
F10 B10 B11 B6 -150(2) . .
B5 B10 B11 B6 -34.0(17) . .
B2 B10 B11 B6 103.6(19) . .
B4 B10 B11 B6 4(2) . .
B9 B10 B11 B6 66(2) . .
F10 B10 B11 B2 106(2) . .
B5 B10 B11 B2 -137.6(18) . .
B4 B10 B11 B2 -99.1(18) . .
B9 B10 B11 B2 -37.5(15) . .
F5 B5 B11 F11 0(3) . .
B10 B5 B11 F11 -109(2) . .
B6 B5 B11 F11 107(2) . .
B4 B5 B11 F11 -150(2) . .
B1 B5 B11 F11 145(2) . .
F5 B5 B11 B10 109(2) . .
B6 B5 B11 B10 -143.2(19) . .
B4 B5 B11 B10 -40.4(17) . .
B1 B5 B11 B10 -105.6(19) . .
F5 B5 B11 B12 -149.2(18) . .
B10 B5 B11 B12 102(2) . .
B6 B5 B11 B12 -41.3(17) . .
B4 B5 B11 B12 61(2) . .
B1 B5 B11 B12 -4(2) . .
F5 B5 B11 B6 -108(2) . .
B10 B5 B11 B6 143.2(19) . .
B4 B5 B11 B6 102.8(19) . .
B1 B5 B11 B6 37.6(16) . .
F5 B5 B11 B2 147.9(18) . .
B10 B5 B11 B2 39.0(16) . .
B6 B5 B11 B2 -104.2(18) . .
B4 B5 B11 B2 -1(2) . .
B1 B5 B11 B2 -67(2) . .
F6 B6 B11 F11 -4(3) . .
B1 B6 B11 F11 -154.5(19) . .
B5 B6 B11 F11 -117(2) . .
B12 B6 B11 F11 108(2) . .
B7 B6 B11 F11 145.5(19) . .
F6 B6 B11 B10 147(2) . .
B1 B6 B11 B10 -4(2) . .
B5 B6 B11 B10 33.6(17) . .
B12 B6 B11 B10 -102(2) . .
B7 B6 B11 B10 -64(2) . .
F6 B6 B11 B5 113(2) . .
B1 B6 B11 B5 -37.6(17) . .
B12 B6 B11 B5 -135(2) . .
B7 B6 B11 B5 -97.7(19) . .
F6 B6 B11 B12 -112(2) . .
B1 B6 B11 B12 97.6(18) . .
B5 B6 B11 B12 135(2) . .
B7 B6 B11 B12 37.6(17) . .
F6 B6 B11 B2 -146(2) . .
B1 B6 B11 B2 63(2) . .
B5 B6 B11 B2 101(2) . .
B12 B6 B11 B2 -34.6(17) . .
B7 B6 B11 B2 3(2) . .
F2 B2 B11 F11 0(3) . .
B12 B2 B11 F11 -107(2) . .
B9 B2 B11 F11 151.8(18) . .
B10 B2 B11 F11 113(2) . .
B8 B2 B11 F11 -145.5(18) . .
F2 B2 B11 B10 -113(2) . .
B12 B2 B11 B10 139.2(19) . .
B9 B2 B11 B10 38.5(16) . .
B8 B2 B11 B10 101.2(19) . .
F2 B2 B11 B5 -151(2) . .
B12 B2 B11 B5 101.2(19) . .
B9 B2 B11 B5 0(2) . .
B10 B2 B11 B5 -38.1(16) . .
B8 B2 B11 B5 63(2) . .
F2 B2 B11 B12 108(2) . .
B9 B2 B11 B12 -100.8(18) . .
B10 B2 B11 B12 -139.2(19) . .
B8 B2 B11 B12 -38.0(17) . .
F2 B2 B11 B6 144(2) . .
B12 B2 B11 B6 36.0(18) . .
B9 B2 B11 B6 -65(2) . .
B10 B2 B11 B6 -103(2) . .
B8 B2 B11 B6 -2(2) . .
F2 B2 B12 F12 -6(3) . .
B9 B2 B12 F12 -153(2) . .
B10 B2 B12 F12 142(2) . .
B11 B2 B12 F12 108(2) . .
B8 B2 B12 F12 -115(2) . .
F2 B2 B12 B11 -114(2) . .
B9 B2 B12 B11 98.8(19) . .
B10 B2 B12 B11 33.9(16) . .
B8 B2 B12 B11 136.7(19) . .
F2 B2 B12 B8 109(2) . .
B9 B2 B12 B8 -37.9(16) . .
B10 B2 B12 B8 -102.8(19) . .
B11 B2 B12 B8 -136.7(19) . .
F2 B2 B12 B7 147.1(19) . .
B9 B2 B12 B7 0(2) . .
B10 B2 B12 B7 -65(2) . .
B11 B2 B12 B7 -98.8(19) . .
B8 B2 B12 B7 37.9(16) . .
F2 B2 B12 B6 -148(2) . .
B9 B2 B12 B6 65(2) . .
B10 B2 B12 B6 0(2) . .
B11 B2 B12 B6 -34.2(17) . .
B8 B2 B12 B6 103(2) . .
F11 B11 B12 F12 -9(3) . .
B10 B11 B12 F12 -153.7(18) . .
B5 B11 B12 F12 142.6(19) . .
B6 B11 B12 F12 102(2) . .
B2 B11 B12 F12 -116(2) . .
F11 B11 B12 B2 107(2) . .
B10 B11 B12 B2 -37.7(17) . .
B5 B11 B12 B2 -101(2) . .
B6 B11 B12 B2 -142(2) . .
F11 B11 B12 B8 147.1(18) . .
B10 B11 B12 B8 2(2) . .
B5 B11 B12 B8 -61(2) . .
B6 B11 B12 B8 -101.8(19) . .
B2 B11 B12 B8 40.1(16) . .
F11 B11 B12 B7 -149.5(18) . .
B10 B11 B12 B7 66(2) . .
B5 B11 B12 B7 2(2) . .
B6 B11 B12 B7 -38.3(17) . .
B2 B11 B12 B7 103.5(19) . .
F11 B11 B12 B6 -111(2) . .
B10 B11 B12 B6 104(2) . .
B5 B11 B12 B6 40.5(17) . .
B2 B11 B12 B6 142(2) . .
F8 B8 B12 F12 6(3) . .
B3 B8 B12 F12 -144.4(19) . .
B7 B8 B12 F12 -107(2) . .
B9 B8 B12 F12 152.1(19) . .
B2 B8 B12 F12 115(2) . .
F8 B8 B12 B2 -109(2) . .
B3 B8 B12 B2 100.5(18) . .
B7 B8 B12 B2 138.0(18) . .
B9 B8 B12 B2 37.0(15) . .
F8 B8 B12 B11 -148.9(18) . .
B3 B8 B12 B11 61(2) . .
B7 B8 B12 B11 98.4(18) . .
B9 B8 B12 B11 -3(2) . .
B2 B8 B12 B11 -39.7(16) . .
F8 B8 B12 B7 113(2) . .
B3 B8 B12 B7 -37.5(15) . .
B9 B8 B12 B7 -101.0(17) . .
B2 B8 B12 B7 -138.0(18) . .
F8 B8 B12 B6 148.2(18) . .
B3 B8 B12 B6 -2(2) . .
B7 B8 B12 B6 35.4(15) . .
B9 B8 B12 B6 -65.6(19) . .
B2 B8 B12 B6 -102.6(18) . .
F7 B7 B12 F12 5(3) . .
B3 B7 B12 F12 156.0(19) . .
B1 B7 B12 F12 -141(2) . .
B8 B7 B12 F12 116(2) . .
B6 B7 B12 F12 -103(2) . .
F7 B7 B12 B2 -149.2(19) . .
B3 B7 B12 B2 1(2) . .
B1 B7 B12 B2 65(2) . .
B8 B7 B12 B2 -38.9(16) . .
B6 B7 B12 B2 102.3(18) . .
F7 B7 B12 B11 146.1(19) . .
B3 B7 B12 B11 -63(2) . .
B1 B7 B12 B11 0(2) . .
B8 B7 B12 B11 -103.6(19) . .
B6 B7 B12 B11 37.6(16) . .
F7 B7 B12 B8 -110(2) . .
B3 B7 B12 B8 40.3(16) . .
B1 B7 B12 B8 103.8(19) . .
B6 B7 B12 B8 141.2(18) . .
F7 B7 B12 B6 108(2) . .
B3 B7 B12 B6 -100.9(18) . .
B1 B7 B12 B6 -37.4(15) . .
B8 B7 B12 B6 -141.2(18) . .
F6 B6 B12 F12 -1(3) . .
B1 B6 B12 F12 148.1(18) . .
B5 B6 B12 F12 -149.2(18) . .
B11 B6 B12 F12 -112(2) . .
B7 B6 B12 F12 111(2) . .
F6 B6 B12 B2 146(2) . .
B1 B6 B12 B2 -65(2) . .
B5 B6 B12 B2 -2(2) . .
B11 B6 B12 B2 35.1(18) . .
B7 B6 B12 B2 -102(2) . .
F6 B6 B12 B11 110(2) . .
B1 B6 B12 B11 -100.2(19) . .
B5 B6 B12 B11 -37.5(17) . .
B7 B6 B12 B11 -137(2) . .
F6 B6 B12 B8 -148(2) . .
B1 B6 B12 B8 1(2) . .
B5 B6 B12 B8 64(2) . .
B11 B6 B12 B8 102(2) . .
B7 B6 B12 B8 -35.2(16) . .
F6 B6 B12 B7 -113(2) . .
B1 B6 B12 B7 36.7(15) . .
B5 B6 B12 B7 99.4(19) . .
B11 B6 B12 B7 137(2) . .
F13 B13 B15 F15 1(3) . .
B19 B13 B15 F15 109(2) . .
B18 B13 B15 F15 149.9(19) . .
B17 B13 B15 F15 -147(2) . .
B16 B13 B15 F15 -107(2) . .
F13 B13 B15 B19 -109(2) . .
B18 B13 B15 B19 40.4(17) . .
B17 B13 B15 B19 103.4(19) . .
B16 B13 B15 B19 143(2) . .
F13 B13 B15 B20 -148(2) . .
B19 B13 B15 B20 -39.4(17) . .
B18 B13 B15 B20 1(2) . .
B17 B13 B15 B20 64(2) . .
B16 B13 B15 B20 104(2) . .
F13 B13 B15 B16 108(2) . .
B19 B13 B15 B16 -143(2) . .
B18 B13 B15 B16 -102.7(18) . .
B17 B13 B15 B16 -39.7(17) . .
F13 B13 B15 B21 145(2) . .
B19 B13 B15 B21 -107(2) . .
B18 B13 B15 B21 -66(2) . .
B17 B13 B15 B21 -3(2) . .
B16 B13 B15 B21 36.5(18) . .
F15 B15 B16 F16 4(3) . .
B19 B15 B16 F16 -145(2) . .
B13 B15 B16 F16 -110(2) . .
B20 B15 B16 F16 143(2) . .
B21 B15 B16 F16 110(2) . .
F15 B15 B16 B17 152.8(17) . .
B19 B15 B16 B17 4(2) . .
B13 B15 B16 B17 39.3(16) . .
B20 B15 B16 B17 -68(2) . .
B21 B15 B16 B17 -101.5(18) . .
F15 B15 B16 B21 -106(2) . .
B19 B15 B16 B21 105(2) . .
B13 B15 B16 B21 141(2) . .
B20 B15 B16 B21 34.0(18) . .
F15 B15 B16 B13 114(2) . .
B19 B15 B16 B13 -35.6(17) . .
B20 B15 B16 B13 -107(2) . .
B21 B15 B16 B13 -141(2) . .
F15 B15 B16 B22 -149.4(17) . .
B19 B15 B16 B22 61(2) . .
B13 B15 B16 B22 97.1(18) . .
B20 B15 B16 B22 -10(2) . .
B21 B15 B16 B22 -43.7(16) . .
F13 B13 B16 F16 3(3) . .
B15 B13 B16 F16 116(3) . .
B19 B13 B16 F16 148(2) . .
B18 B13 B16 F16 -144(2) . .
B17 B13 B16 F16 -109(2) . .
F13 B13 B16 B15 -113(2) . .
B19 B13 B16 B15 32.0(17) . .
B18 B13 B16 B15 99.6(19) . .
B17 B13 B16 B15 134(2) . .
F13 B13 B16 B17 112(2) . .
B15 B13 B16 B17 -134(2) . .
B19 B13 B16 B17 -102.3(19) . .
B18 B13 B16 B17 -34.7(16) . .
F13 B13 B16 B21 -149(2) . .
B15 B13 B16 B21 -35.9(18) . .
B19 B13 B16 B21 -4(2) . .
B18 B13 B16 B21 64(2) . .
B17 B13 B16 B21 98.4(19) . .
F13 B13 B16 B22 146.2(19) . .
B15 B13 B16 B22 -100.6(19) . .
B19 B13 B16 B22 -69(2) . .
B18 B13 B16 B22 -1(2) . .
B17 B13 B16 B22 33.7(15) . .
F13 B13 B17 F17 4(3) . .
B15 B13 B17 F17 152(2) . .
B19 B13 B17 F17 -147.9(19) . .
B18 B13 B17 F17 -106(2) . .
B16 B13 B17 F17 112(2) . .
F13 B13 B17 B22 -147(2) . .
B15 B13 B17 B22 1(2) . .
B19 B13 B17 B22 61(2) . .
B18 B13 B17 B22 103(2) . .
B16 B13 B17 B22 -39.0(18) . .
F13 B13 B17 B23 148(2) . .
B15 B13 B17 B23 -64(2) . .
B19 B13 B17 B23 -4(2) . .
B18 B13 B17 B23 38.6(16) . .
B16 B13 B17 B23 -103.2(19) . .
F13 B13 B17 B18 110(2) . .
B15 B13 B17 B18 -102.2(18) . .
B19 B13 B17 B18 -42.2(16) . .
B16 B13 B17 B18 -141.8(18) . .
F13 B13 B17 B16 -109(2) . .
B15 B13 B17 B16 39.6(17) . .
B19 B13 B17 B16 99.6(18) . .
B18 B13 B17 B16 141.8(18) . .
F16 B16 B17 F17 4(3) . .
B15 B16 B17 F17 -147.6(18) . .
B21 B16 B17 F17 148.6(18) . .
B13 B16 B17 F17 -109(2) . .
B22 B16 B17 F17 112(2) . .
F16 B16 B17 B22 -108(2) . .
B15 B16 B17 B22 100.8(18) . .
B21 B16 B17 B22 37.0(16) . .
B13 B16 B17 B22 139.4(18) . .
F16 B16 B17 B23 -146.5(19) . .
B15 B16 B17 B23 62(2) . .
B21 B16 B17 B23 -2(2) . .
B13 B16 B17 B23 100.8(19) . .
B22 B16 B17 B23 -38.7(16) . .
F16 B16 B17 B18 147.3(19) . .
B15 B16 B17 B18 -4(2) . .
B21 B16 B17 B18 -68(2) . .
B13 B16 B17 B18 34.6(15) . .
B22 B16 B17 B18 -104.8(19) . .
F16 B16 B17 B13 113(2) . .
B15 B16 B17 B13 -38.6(15) . .
B21 B16 B17 B13 -102.4(18) . .
B22 B16 B17 B13 -139.4(18) . .
F13 B13 B18 F18 2(3) . .
B15 B13 B18 F18 -147.9(19) . .
B19 B13 B18 F18 -110(2) . .
B17 B13 B18 F18 115(2) . .
B16 B13 B18 F18 149.1(19) . .
F13 B13 B18 B17 -112(2) . .
B15 B13 B18 B17 97.5(17) . .
B19 B13 B18 B17 135.0(16) . .
B16 B13 B18 B17 34.5(15) . .
F13 B13 B18 B23 -148.5(19) . .
B15 B13 B18 B23 61(2) . .
B19 B13 B18 B23 98.9(17) . .
B17 B13 B18 B23 -36.1(15) . .
B16 B13 B18 B23 -2(2) . .
F13 B13 B18 B19 113(2) . .
B15 B13 B18 B19 -37.5(15) . .
B17 B13 B18 B19 -135.0(16) . .
B16 B13 B18 B19 -100.5(17) . .
F13 B13 B18 B24 150.5(18) . .
B15 B13 B18 B24 0(2) . .
B19 B13 B18 B24 38.0(14) . .
B17 B13 B18 B24 -97.0(16) . .
B16 B13 B18 B24 -62.5(19) . .
F17 B17 B18 F18 -1(3) . .
B22 B17 B18 F18 145(2) . .
B23 B17 B18 F18 111(2) . .
B13 B17 B18 F18 -111(2) . .
B16 B17 B18 F18 -147(2) . .
F17 B17 B18 B13 110(2) . .
B22 B17 B18 B13 -104(2) . .
B23 B17 B18 B13 -137.7(18) . .
B16 B17 B18 B13 -35.3(16) . .
F17 B17 B18 B23 -112(2) . .
B22 B17 B18 B23 33.9(18) . .
B13 B17 B18 B23 137.7(18) . .
B16 B17 B18 B23 102.4(19) . .
F17 B17 B18 B19 148.6(18) . .
B22 B17 B18 B19 -66(2) . .
B23 B17 B18 B19 -99.4(17) . .
B13 B17 B18 B19 38.3(14) . .
B16 B17 B18 B19 3(2) . .
F17 B17 B18 B24 -150.1(18) . .
B22 B17 B18 B24 -4(2) . .
B23 B17 B18 B24 -38.2(17) . .
B13 B17 B18 B24 99.6(17) . .
B16 B17 B18 B24 64(2) . .
F15 B15 B19 F19 -3(3) . .
B13 B15 B19 F19 110(2) . .
B20 B15 B19 F19 -110(2) . .
B16 B15 B19 F19 146(2) . .
B21 B15 B19 F19 -147(2) . .
F15 B15 B19 B13 -113(2) . .
B20 B15 B19 B13 140.2(19) . .
B16 B15 B19 B13 35.9(17) . .
B21 B15 B19 B13 103(2) . .
F15 B15 B19 B20 107(2) . .
B13 B15 B19 B20 -140.2(19) . .
B16 B15 B19 B20 -104(2) . .
B21 B15 B19 B20 -37.0(17) . .
F15 B15 B19 B24 146.5(18) . .
B13 B15 B19 B24 -100.8(17) . .
B20 B15 B19 B24 39.4(16) . .
B16 B15 B19 B24 -65(2) . .
B21 B15 B19 B24 2(2) . .
F15 B15 B19 B18 -150.4(18) . .
B13 B15 B19 B18 -37.7(15) . .
B20 B15 B19 B18 102.5(17) . .
B16 B15 B19 B18 -2(2) . .
B21 B15 B19 B18 66(2) . .
F13 B13 B19 F19 -7(3) . .
B15 B13 B19 F19 -119(3) . .
B18 B13 B19 F19 105(2) . .
B17 B13 B19 F19 145(2) . .
B16 B13 B19 F19 -151(2) . .
F13 B13 B19 B15 112(2) . .
B18 B13 B19 B15 -136.5(18) . .
B17 B13 B19 B15 -95.9(19) . .
B16 B13 B19 B15 -32.8(18) . .
F13 B13 B19 B20 148(2) . .
B15 B13 B19 B20 35.9(17) . .
B18 B13 B19 B20 -100.5(18) . .
B17 B13 B19 B20 -60(2) . .
B16 B13 B19 B20 3(2) . .
F13 B13 B19 B24 -151(2) . .
B15 B13 B19 B24 97.5(18) . .
B18 B13 B19 B24 -39.0(15) . .
B17 B13 B19 B24 2(2) . .
B16 B13 B19 B24 65(2) . .
F13 B13 B19 B18 -112(2) . .
B15 B13 B19 B18 136.5(18) . .
B17 B13 B19 B18 40.5(15) . .
B16 B13 B19 B18 103.6(18) . .
F18 B18 B19 F19 -1(3) . .
B13 B18 B19 F19 -113(2) . .
B17 B18 B19 F19 -152.2(18) . .
B23 B18 B19 F19 148.2(19) . .
B24 B18 B19 F19 111(2) . .
F18 B18 B19 B15 150(2) . .
B13 B18 B19 B15 38.8(16) . .
B17 B18 B19 B15 -1(2) . .
B23 B18 B19 B15 -60(2) . .
B24 B18 B19 B15 -97.4(18) . .
F18 B18 B19 B13 111(2) . .
B17 B18 B19 B13 -39.6(14) . .
B23 B18 B19 B13 -99.2(18) . .
B24 B18 B19 B13 -136.2(17) . .
F18 B18 B19 B20 -147(2) . .
B13 B18 B19 B20 101.9(19) . .
B17 B18 B19 B20 62(2) . .
B23 B18 B19 B20 3(2) . .
B24 B18 B19 B20 -34.3(16) . .
F18 B18 B19 B24 -113(2) . .
B13 B18 B19 B24 136.2(17) . .
B17 B18 B19 B24 96.6(17) . .
B23 B18 B19 B24 37.0(16) . .
F15 B15 B20 F20 -5(3) . .
B19 B15 B20 F20 107(2) . .
B13 B15 B20 F20 145(2) . .
B16 B15 B20 F20 -145(2) . .
B21 B15 B20 F20 -112(2) . .
F15 B15 B20 B24 -152.8(18) . .
B19 B15 B20 B24 -40.5(16) . .
B13 B15 B20 B24 -2(2) . .
B16 B15 B20 B24 67(2) . .
B21 B15 B20 B24 100.7(18) . .
F15 B15 B20 B21 107(2) . .
B19 B15 B20 B21 -141.2(19) . .
B13 B15 B20 B21 -103(2) . .
B16 B15 B20 B21 -33.8(17) . .
F15 B15 B20 B19 -112(2) . .
B13 B15 B20 B19 38.4(17) . .
B16 B15 B20 B19 107(2) . .
B21 B15 B20 B19 141.2(19) . .
F15 B15 B20 B14 146.8(17) . .
B19 B15 B20 B14 -101.0(18) . .
B13 B15 B20 B14 -63(2) . .
B16 B15 B20 B14 6(2) . .
B21 B15 B20 B14 40.3(15) . .
F19 B19 B20 F20 2(3) . .
B15 B19 B20 F20 -116(3) . .
B13 B19 B20 F20 -153(2) . .
B24 B19 B20 F20 110(2) . .
B18 B19 B20 F20 145(2) . .
F19 B19 B20 B15 118(3) . .
B13 B19 B20 B15 -36.3(18) . .
B24 B19 B20 B15 -134(2) . .
B18 B19 B20 B15 -98(2) . .
F19 B19 B20 B24 -108(2) . .
B15 B19 B20 B24 134(2) . .
B13 B19 B20 B24 97.4(19) . .
B18 B19 B20 B24 35.3(17) . .
F19 B19 B20 B21 153(2) . .
B15 B19 B20 B21 35.1(18) . .
B13 B19 B20 B21 -1(2) . .
B24 B19 B20 B21 -98.7(19) . .
B18 B19 B20 B21 -63(2) . .
F19 B19 B20 B14 -145(2) . .
B15 B19 B20 B14 97(2) . .
B13 B19 B20 B14 61(2) . .
B24 B19 B20 B14 -36.9(16) . .
B18 B19 B20 B14 -2(2) . .
F14 B14 B20 F20 0(3) . .
B24 B14 B20 F20 -109(2) . .
B21 B14 B20 F20 113(2) . .
B22 B14 B20 F20 153.9(19) . .
B23 B14 B20 F20 -148(2) . .
F14 B14 B20 B15 -154(2) . .
B24 B14 B20 B15 96.1(18) . .
B21 B14 B20 B15 -41.6(16) . .
B22 B14 B20 B15 -1(2) . .
B23 B14 B20 B15 58(2) . .
F14 B14 B20 B24 110(2) . .
B21 B14 B20 B24 -137.7(18) . .
B22 B14 B20 B24 -96.7(18) . .
B23 B14 B20 B24 -38.1(16) . .
F14 B14 B20 B21 -112(2) . .
B24 B14 B20 B21 137.7(18) . .
B22 B14 B20 B21 41.0(15) . .
B23 B14 B20 B21 99.6(18) . .
F14 B14 B20 B19 148(2) . .
B24 B14 B20 B19 38.1(16) . .
B21 B14 B20 B19 -99.7(18) . .
B22 B14 B20 B19 -59(2) . .
B23 B14 B20 B19 0(2) . .
F14 B14 B21 F21 3(3) . .
B24 B14 B21 F21 -146.6(19) . .
B22 B14 B21 F21 115(2) . .
B23 B14 B21 F21 150.8(19) . .
B20 B14 B21 F21 -110(2) . .
F14 B14 B21 B16 -148(2) . .
B24 B14 B21 B16 63(2) . .
B22 B14 B21 B16 -35.5(15) . .
B23 B14 B21 B16 0(2) . .
B20 B14 B21 B16 99.8(17) . .
F14 B14 B21 B20 113(2) . .
B24 B14 B21 B20 -37.1(15) . .
B22 B14 B21 B20 -135.3(16) . .
B23 B14 B21 B20 -99.7(16) . .
F14 B14 B21 B15 152(2) . .
B24 B14 B21 B15 2(2) . .
B22 B14 B21 B15 -95.9(16) . .
B23 B14 B21 B15 -60.3(19) . .
B20 B14 B21 B15 39.4(15) . .
F14 B14 B21 B22 -112(2) . .
B24 B14 B21 B22 98.2(17) . .
B23 B14 B21 B22 35.6(14) . .
B20 B14 B21 B22 135.3(16) . .
F16 B16 B21 F21 -3(3) . .
B15 B16 B21 F21 115(3) . .
B17 B16 B21 F21 -148(2) . .
B13 B16 B21 F21 150(2) . .
B22 B16 B21 F21 -114(2) . .
F16 B16 B21 B14 146(2) . .
B15 B16 B21 B14 -96.0(19) . .
B17 B16 B21 B14 1(2) . .
B13 B16 B21 B14 -62(2) . .
B22 B16 B21 B14 35.2(15) . .
F16 B16 B21 B20 -150(2) . .
B15 B16 B21 B20 -31.3(18) . .
B17 B16 B21 B20 66(2) . .
B13 B16 B21 B20 3(2) . .
B22 B16 B21 B20 100.0(19) . .
F16 B16 B21 B15 -118(2) . .
B17 B16 B21 B15 96.8(19) . .
B13 B16 B21 B15 34.4(17) . .
B22 B16 B21 B15 131.2(19) . .
F16 B16 B21 B22 110(2) . .
B15 B16 B21 B22 -131.2(19) . .
B17 B16 B21 B22 -34.4(15) . .
B13 B16 B21 B22 -96.8(19) . .
F20 B20 B21 F21 2(3) . .
B15 B20 B21 F21 -117(2) . .
B24 B20 B21 F21 146.4(19) . .
B19 B20 B21 F21 -150(2) . .
B14 B20 B21 F21 110(2) . .
F20 B20 B21 B14 -108(2) . .
B15 B20 B21 B14 133.2(18) . .
B24 B20 B21 B14 36.5(15) . .
B19 B20 B21 B14 100.5(18) . .
F20 B20 B21 B16 150(2) . .
B15 B20 B21 B16 31.5(18) . .
B24 B20 B21 B16 -65(2) . .
B19 B20 B21 B16 -1(2) . .
B14 B20 B21 B16 -101.7(18) . .
F20 B20 B21 B15 119(3) . .
B24 B20 B21 B15 -96.6(18) . .
B19 B20 B21 B15 -32.7(16) . .
B14 B20 B21 B15 -133.2(18) . .
F20 B20 B21 B22 -147(2) . .
B15 B20 B21 B22 94.1(18) . .
B24 B20 B21 B22 -3(2) . .
B19 B20 B21 B22 61(2) . .
B14 B20 B21 B22 -39.1(14) . .
F15 B15 B21 F21 -3(3) . .
B19 B15 B21 F21 143(2) . .
B13 B15 B21 F21 -149(2) . .
B20 B15 B21 F21 105(2) . .
B16 B15 B21 F21 -112(3) . .
F15 B15 B21 B14 -148.6(18) . .
B19 B15 B21 B14 -3(2) . .
B13 B15 B21 B14 65(2) . .
B20 B15 B21 B14 -41.4(16) . .
B16 B15 B21 B14 102.5(19) . .
F15 B15 B21 B16 109(2) . .
B19 B15 B21 B16 -106(2) . .
B13 B15 B21 B16 -37.3(18) . .
B20 B15 B21 B16 -144(2) . .
F15 B15 B21 B20 -107(2) . .
B19 B15 B21 B20 38.3(18) . .
B13 B15 B21 B20 107(2) . .
B16 B15 B21 B20 144(2) . .
F15 B15 B21 B22 150.5(18) . .
B19 B15 B21 B22 -64(2) . .
B13 B15 B21 B22 4(2) . .
B20 B15 B21 B22 -102.3(18) . .
B16 B15 B21 B22 41.6(16) . .
F17 B17 B22 F22 -6(4) . .
B23 B17 B22 F22 -115(3) . .
B18 B17 B22 F22 -150(2) . .
B13 B17 B22 F22 145(2) . .
B16 B17 B22 F22 107(3) . .
F17 B17 B22 B23 110(2) . .
B18 B17 B22 B23 -34.6(18) . .
B13 B17 B22 B23 -99(2) . .
B16 B17 B22 B23 -137.2(19) . .
F17 B17 B22 B14 149(2) . .
B23 B17 B22 B14 39.0(18) . .
B18 B17 B22 B14 4(3) . .
B13 B17 B22 B14 -60(2) . .
B16 B17 B22 B14 -98.2(19) . .
F17 B17 B22 B16 -113(2) . .
B23 B17 B22 B16 137.2(19) . .
B18 B17 B22 B16 103(2) . .
B13 B17 B22 B16 38.0(17) . .
F17 B17 B22 B21 -149(2) . .
B23 B17 B22 B21 101.2(19) . .
B18 B17 B22 B21 67(2) . .
B13 B17 B22 B21 2(2) . .
B16 B17 B22 B21 -36.0(16) . .
F14 B14 B22 F22 10(3) . .
B24 B14 B22 F22 154.7(19) . .
B21 B14 B22 F22 -104(2) . .
B23 B14 B22 F22 119(2) . .
B20 B14 B22 F22 -143.5(19) . .
F14 B14 B22 B17 -147(2) . .
B24 B14 B22 B17 -2(2) . .
B21 B14 B22 B17 99.1(19) . .
B23 B14 B22 B17 -38.2(18) . .
B20 B14 B22 B17 59(2) . .
F14 B14 B22 B23 -109(2) . .
B24 B14 B22 B23 35.8(17) . .
B21 B14 B22 B23 137.4(18) . .
B20 B14 B22 B23 97.6(18) . .
F14 B14 B22 B16 149(2) . .
B24 B14 B22 B16 -67(2) . .
B21 B14 B22 B16 34.7(15) . .
B23 B14 B22 B16 -102.7(18) . .
B20 B14 B22 B16 -5(2) . .
F14 B14 B22 B21 114(2) . .
B24 B14 B22 B21 -101.6(18) . .
B23 B14 B22 B21 -137.4(18) . .
B20 B14 B22 B21 -39.8(15) . .
F16 B16 B22 F22 -9(3) . .
B15 B16 B22 F22 145.9(19) . .
B17 B16 B22 F22 -119(2) . .
B21 B16 B22 F22 102(2) . .
B13 B16 B22 F22 -153.8(18) . .
F16 B16 B22 B17 109(2) . .
B15 B16 B22 B17 -95.5(18) . .
B21 B16 B22 B17 -139.0(18) . .
B13 B16 B22 B17 -35.3(15) . .
F16 B16 B22 B23 147.7(19) . .
B15 B16 B22 B23 -57(2) . .
B17 B16 B22 B23 38.6(16) . .
B21 B16 B22 B23 -100.4(18) . .
B13 B16 B22 B23 3(2) . .
F16 B16 B22 B14 -146.5(19) . .
B15 B16 B22 B14 9(2) . .
B17 B16 B22 B14 104.4(18) . .
B21 B16 B22 B14 -34.7(15) . .
B13 B16 B22 B14 69.1(18) . .
F16 B16 B22 B21 -112(2) . .
B15 B16 B22 B21 43.5(16) . .
B17 B16 B22 B21 139.0(18) . .
B13 B16 B22 B21 103.8(17) . .
F21 B21 B22 F22 2(3) . .
B14 B21 B22 F22 108(2) . .
B16 B21 B22 F22 -111(2) . .
B20 B21 B22 F22 148.5(18) . .
B15 B21 B22 F22 -152.2(19) . .
F21 B21 B22 B17 150(2) . .
B14 B21 B22 B17 -103.3(19) . .
B16 B21 B22 B17 37.0(17) . .
B20 B21 B22 B17 -63(2) . .
B15 B21 B22 B17 -4(2) . .
F21 B21 B22 B23 -146(2) . .
B14 B21 B22 B23 -39.2(16) . .
B16 B21 B22 B23 101.1(18) . .
B20 B21 B22 B23 1(2) . .
B15 B21 B22 B23 60(2) . .
F21 B21 B22 B14 -107(2) . .
B16 B21 B22 B14 140.3(17) . .
B20 B21 B22 B14 40.2(14) . .
B15 B21 B22 B14 99.6(17) . .
F21 B21 B22 B16 113(2) . .
B14 B21 B22 B16 -140.3(17) . .
B20 B21 B22 B16 -100.1(17) . .
B15 B21 B22 B16 -40.7(15) . .
F22 B22 B23 F23 1(3) . .
B17 B22 B23 F23 -115(2) . .
B14 B22 B23 F23 107(2) . .
B16 B22 B23 F23 -153.9(18) . .
B21 B22 B23 F23 144.1(19) . .
F22 B22 B23 B17 117(2) . .
B14 B22 B23 B17 -138.2(19) . .
B16 B22 B23 B17 -38.7(16) . .
B21 B22 B23 B17 -100.8(18) . .
F22 B22 B23 B18 151(2) . .
B17 B22 B23 B18 34.2(17) . .
B14 B22 B23 B18 -104.0(19) . .
B16 B22 B23 B18 -5(2) . .
B21 B22 B23 B18 -67(2) . .
F22 B22 B23 B24 -142(2) . .
B17 B22 B23 B24 102(2) . .
B14 B22 B23 B24 -36.5(16) . .
B16 B22 B23 B24 63(2) . .
B21 B22 B23 B24 1(2) . .
F22 B22 B23 B14 -105(2) . .
B17 B22 B23 B14 138.2(19) . .
B16 B22 B23 B14 99.5(18) . .
B21 B22 B23 B14 37.4(15) . .
F17 B17 B23 F23 -1(3) . .
B22 B17 B23 F23 110(2) . .
B18 B17 B23 F23 -107(2) . .
B13 B17 B23 F23 -144.8(19) . .
B16 B17 B23 F23 149.9(19) . .
F17 B17 B23 B22 -110(2) . .
B18 B17 B23 B22 143.2(19) . .
B13 B17 B23 B22 105.5(19) . .
B16 B17 B23 B22 40.3(17) . .
F17 B17 B23 B18 106(2) . .
B22 B17 B23 B18 -143.2(19) . .
B13 B17 B23 B18 -37.7(16) . .
B16 B17 B23 B18 -102.9(19) . .
F17 B17 B23 B24 148.1(18) . .
B22 B17 B23 B24 -101.5(19) . .
B18 B17 B23 B24 41.7(16) . .
B13 B17 B23 B24 4(2) . .
B16 B17 B23 B24 -61(2) . .
F17 B17 B23 B14 -148.9(18) . .
B22 B17 B23 B14 -38.5(16) . .
B18 B17 B23 B14 104.7(18) . .
B13 B17 B23 B14 67(2) . .
B16 B17 B23 B14 2(2) . .
F18 B18 B23 F23 4(3) . .
B13 B18 B23 F23 154.1(19) . .
B17 B18 B23 F23 117(2) . .
B19 B18 B23 F23 -145.4(19) . .
B24 B18 B23 F23 -108(2) . .
F18 B18 B23 B22 -147(2) . .
B13 B18 B23 B22 4(2) . .
B17 B18 B23 B22 -33.6(17) . .
B19 B18 B23 B22 64(2) . .
B24 B18 B23 B22 102(2) . .
F18 B18 B23 B17 -113(2) . .
B13 B18 B23 B17 37.5(16) . .
B19 B18 B23 B17 97.9(19) . .
B24 B18 B23 B17 135(2) . .
F18 B18 B23 B24 112(2) . .
B13 B18 B23 B24 -97.7(18) . .
B17 B18 B23 B24 -135(2) . .
B19 B18 B23 B24 -37.3(17) . .
F18 B18 B23 B14 146(2) . .
B13 B18 B23 B14 -63(2) . .
B17 B18 B23 B14 -101(2) . .
B19 B18 B23 B14 -3(2) . .
B24 B18 B23 B14 34.5(17) . .
F14 B14 B23 F23 -4(3) . .
B24 B14 B23 F23 107(2) . .
B21 B14 B23 F23 -152.2(18) . .
B22 B14 B23 F23 -114(2) . .
B20 B14 B23 F23 145.2(19) . .
F14 B14 B23 B22 110(2) . .
B24 B14 B23 B22 -139(2) . .
B21 B14 B23 B22 -38.7(16) . .
B20 B14 B23 B22 -101.3(19) . .
F14 B14 B23 B17 147(2) . .
B24 B14 B23 B17 -102(2) . .
B21 B14 B23 B17 -1(2) . .
B22 B14 B23 B17 37.5(16) . .
B20 B14 B23 B17 -64(2) . .
F14 B14 B23 B18 -147(2) . .
B24 B14 B23 B18 -36.0(18) . .
B21 B14 B23 B18 64(2) . .
B22 B14 B23 B18 103(2) . .
B20 B14 B23 B18 2(2) . .
F14 B14 B23 B24 -111(2) . .
B21 B14 B23 B24 100.5(18) . .
B22 B14 B23 B24 139(2) . .
B20 B14 B23 B24 37.8(17) . .
F14 B14 B24 F24 2(3) . .
B21 B14 B24 F24 152(2) . .
B22 B14 B24 F24 -143(2) . .
B23 B14 B24 F24 -109(2) . .
B20 B14 B24 F24 115(2) . .
F14 B14 B24 B20 -113(2) . .
B21 B14 B24 B20 37.5(16) . .
B22 B14 B24 B20 102.6(18) . .
B23 B14 B24 B20 136.6(19) . .
F14 B14 B24 B23 111(2) . .
B21 B14 B24 B23 -99.2(19) . .
B22 B14 B24 B23 -34.0(17) . .
B20 B14 B24 B23 -136.6(19) . .
F14 B14 B24 B19 -151(2) . .
B21 B14 B24 B19 -1(2) . .
B22 B14 B24 B19 64(2) . .
B23 B14 B24 B19 98.2(19) . .
B20 B14 B24 B19 -38.5(16) . .
F14 B14 B24 B18 144(2) . .
B21 B14 B24 B18 -65(2) . .
B22 B14 B24 B18 0(2) . .
B23 B14 B24 B18 33.8(17) . .
B20 B14 B24 B18 -103(2) . .
F20 B20 B24 F24 -4(3) . .
B15 B20 B24 F24 146.5(19) . .
B21 B20 B24 F24 -150.0(18) . .
B19 B20 B24 F24 109(2) . .
B14 B20 B24 F24 -113(2) . .
F20 B20 B24 B14 109(2) . .
B15 B20 B24 B14 -100.1(18) . .
B21 B20 B24 B14 -36.6(15) . .
B19 B20 B24 B14 -137.8(18) . .
F20 B20 B24 B23 149.2(18) . .
B15 B20 B24 B23 -60(2) . .
B21 B20 B24 B23 3(2) . .
B19 B20 B24 B23 -98.0(18) . .
B14 B20 B24 B23 39.9(16) . .
F20 B20 B24 B19 -113(2) . .
B15 B20 B24 B19 37.7(15) . .
B21 B20 B24 B19 101.2(17) . .
B14 B20 B24 B19 137.8(18) . .
F20 B20 B24 B18 -148.1(18) . .
B15 B20 B24 B18 2(2) . .
B21 B20 B24 B18 65.9(19) . .
B19 B20 B24 B18 -35.3(15) . .
B14 B20 B24 B18 102.5(18) . .
F23 B23 B24 F24 7(3) . .
B22 B23 B24 F24 152.0(18) . .
B17 B23 B24 F24 -144.5(18) . .
B18 B23 B24 F24 -104(2) . .
B14 B23 B24 F24 114(2) . .
F23 B23 B24 B14 -107(2) . .
B22 B23 B24 B14 37.7(17) . .
B17 B23 B24 B14 101(2) . .
B18 B23 B24 B14 142(2) . .
F23 B23 B24 B20 -147.6(17) . .
B22 B23 B24 B20 -3(2) . .
B17 B23 B24 B20 61(2) . .
B18 B23 B24 B20 101.7(19) . .
B14 B23 B24 B20 -40.4(16) . .
F23 B23 B24 B19 148.5(17) . .
B22 B23 B24 B19 -67(2) . .
B17 B23 B24 B19 -3(2) . .
B18 B23 B24 B19 37.8(16) . .
B14 B23 B24 B19 -104.4(19) . .
F23 B23 B24 B18 111(2) . .
B22 B23 B24 B18 -104(2) . .
B17 B23 B24 B18 -40.9(16) . .
B14 B23 B24 B18 -142(2) . .
F19 B19 B24 F24 -3(3) . .
B15 B19 B24 F24 -155.0(19) . .
B13 B19 B24 F24 141.9(19) . .
B20 B19 B24 F24 -115(2) . .
B18 B19 B24 F24 104(2) . .
F19 B19 B24 B14 151.4(18) . .
B15 B19 B24 B14 -1(2) . .
B13 B19 B24 B14 -64(2) . .
B20 B19 B24 B14 39.3(16) . .
B18 B19 B24 B14 -101.8(18) . .
F19 B19 B24 B20 112(2) . .
B15 B19 B24 B20 -40.1(16) . .
B13 B19 B24 B20 -103.3(18) . .
B18 B19 B24 B20 -141.2(18) . .
F19 B19 B24 B23 -143.8(19) . .
B15 B19 B24 B23 64(2) . .
B13 B19 B24 B23 1(2) . .
B20 B19 B24 B23 104.1(18) . .
B18 B19 B24 B23 -37.1(15) . .
F19 B19 B24 B18 -107(2) . .
B15 B19 B24 B18 101.0(18) . .
B13 B19 B24 B18 37.9(15) . .
B20 B19 B24 B18 141.2(18) . .
F18 B18 B24 F24 -1(3) . .
B13 B18 B24 F24 -149.4(18) . .
B17 B18 B24 F24 148.2(19) . .
B23 B18 B24 F24 111(2) . .
B19 B18 B24 F24 -112(2) . .
F18 B18 B24 B14 -147(2) . .
B13 B18 B24 B14 65(2) . .
B17 B18 B24 B14 3(2) . .
B23 B18 B24 B14 -34.9(18) . .
B19 B18 B24 B14 102(2) . .
F18 B18 B24 B20 146(2) . .
B13 B18 B24 B20 -2(2) . .
B17 B18 B24 B20 -64(2) . .
B23 B18 B24 B20 -101.8(19) . .
B19 B18 B24 B20 35.5(16) . .
F18 B18 B24 B23 -112(2) . .
B13 B18 B24 B23 100.0(18) . .
B17 B18 B24 B23 37.5(17) . .
B19 B18 B24 B23 137.3(19) . .
F18 B18 B24 B19 111(2) . .
B13 B18 B24 B19 -37.3(15) . .
B17 B18 B24 B19 -99.8(18) . .
B23 B18 B24 B19 -137.3(19) . .
F25 B25 B27 F27 -1(4) . .
B31 B25 B27 F27 -110(3) . .
B30 B25 B27 F27 -150(2) . .
B29 B25 B27 F27 147(2) . .
B28 B25 B27 F27 107(3) . .
F25 B25 B27 B31 108(2) . .
B30 B25 B27 B31 -40.8(17) . .
B29 B25 B27 B31 -103.5(19) . .
B28 B25 B27 B31 -143(2) . .
F25 B25 B27 B32 148(2) . .
B31 B25 B27 B32 39.8(18) . .
B30 B25 B27 B32 -1(3) . .
B29 B25 B27 B32 -64(2) . .
B28 B25 B27 B32 -103(2) . .
F25 B25 B27 B28 -108(3) . .
B31 B25 B27 B28 143(2) . .
B30 B25 B27 B28 102.4(19) . .
B29 B25 B27 B28 39.7(17) . .
F25 B25 B27 B33 -144(2) . .
B31 B25 B27 B33 107(2) . .
B30 B25 B27 B33 66(2) . .
B29 B25 B27 B33 4(3) . .
B28 B25 B27 B33 -36.1(18) . .
F27 B27 B28 F28 -6(3) . .
B31 B27 B28 F28 144(2) . .
B25 B27 B28 F28 109(3) . .
B32 B27 B28 F28 -144(2) . .
B33 B27 B28 F28 -110(3) . .
F27 B27 B28 B29 -154(2) . .
B31 B27 B28 B29 -4(2) . .
B25 B27 B28 B29 -39.5(16) . .
B32 B27 B28 B29 67(2) . .
B33 B27 B28 B29 101.7(19) . .
F27 B27 B28 B33 105(2) . .
B31 B27 B28 B33 -106(2) . .
B25 B27 B28 B33 -141(2) . .
B32 B27 B28 B33 -34.3(18) . .
F27 B27 B28 B25 -114(2) . .
B31 B27 B28 B25 35.6(18) . .
B32 B27 B28 B25 107(2) . .
B33 B27 B28 B25 141(2) . .
F27 B27 B28 B34 148(2) . .
B31 B27 B28 B34 -62(2) . .
B25 B27 B28 B34 -97.3(19) . .
B32 B27 B28 B34 10(2) . .
B33 B27 B28 B34 43.9(17) . .
F25 B25 B28 F28 -6(3) . .
B27 B25 B28 F28 -116(3) . .
B31 B25 B28 F28 -147(2) . .
B30 B25 B28 F28 144(2) . .
B29 B25 B28 F28 110(3) . .
F25 B25 B28 B27 110(3) . .
B31 B25 B28 B27 -31.8(18) . .
B30 B25 B28 B27 -100(2) . .
B29 B25 B28 B27 -134(2) . .
F25 B25 B28 B29 -116(2) . .
B27 B25 B28 B29 134(2) . .
B31 B25 B28 B29 102(2) . .
B30 B25 B28 B29 34.0(17) . .
F25 B25 B28 B33 146(2) . .
B27 B25 B28 B33 35.7(18) . .
B31 B25 B28 B33 4(2) . .
B30 B25 B28 B33 -65(2) . .
B29 B25 B28 B33 -99(2) . .
F25 B25 B28 B34 -150(2) . .
B27 B25 B28 B34 100.5(19) . .
B31 B25 B28 B34 69(2) . .
B30 B25 B28 B34 0(2) . .
B29 B25 B28 B34 -33.8(16) . .
F28 B28 B29 F29 0(3) . .
B27 B28 B29 F29 150(2) . .
B33 B28 B29 F29 -146(2) . .
B25 B28 B29 F29 111(2) . .
B34 B28 B29 F29 -110(2) . .
F28 B28 B29 B34 109(2) . .
B27 B28 B29 B34 -100.7(19) . .
B33 B28 B29 B34 -36.6(17) . .
B25 B28 B29 B34 -139.4(19) . .
F28 B28 B29 B35 148(2) . .
B27 B28 B29 B35 -62(2) . .
B33 B28 B29 B35 2(2) . .
B25 B28 B29 B35 -101(2) . .
B34 B28 B29 B35 38.6(16) . .
F28 B28 B29 B30 -146(2) . .
B27 B28 B29 B30 5(2) . .
B33 B28 B29 B30 69(2) . .
B25 B28 B29 B30 -34.1(16) . .
B34 B28 B29 B30 105(2) . .
F28 B28 B29 B25 -112(2) . .
B27 B28 B29 B25 38.7(16) . .
B33 B28 B29 B25 102.8(18) . .
B34 B28 B29 B25 139.4(19) . .
F25 B25 B29 F29 -4(4) . .
B27 B25 B29 F29 -150(2) . .
B31 B25 B29 F29 150(2) . .
B30 B25 B29 F29 107(2) . .
B28 B25 B29 F29 -110(2) . .
F25 B25 B29 B34 146(2) . .
B27 B25 B29 B34 0(3) . .
B31 B25 B29 B34 -60(2) . .
B30 B25 B29 B34 -103(2) . .
B28 B25 B29 B34 39.3(18) . .
F25 B25 B29 B35 -150(2) . .
B27 B25 B29 B35 64(2) . .
B31 B25 B29 B35 4(2) . .
B30 B25 B29 B35 -39.2(17) . .
B28 B25 B29 B35 103(2) . .
F25 B25 B29 B30 -111(3) . .
B27 B25 B29 B30 102.8(19) . .
B31 B25 B29 B30 43.1(17) . .
B28 B25 B29 B30 142.5(19) . .
F25 B25 B29 B28 106(3) . .
B27 B25 B29 B28 -39.7(17) . .
B31 B25 B29 B28 -99.4(19) . .
B30 B25 B29 B28 -142.5(19) . .
F25 B25 B30 F30 -3(4) . .
B27 B25 B30 F30 145(2) . .
B31 B25 B30 F30 108(3) . .
B29 B25 B30 F30 -118(3) . .
B28 B25 B30 F30 -151(2) . .
F25 B25 B30 B29 115(3) . .
B27 B25 B30 B29 -97.1(19) . .
B31 B25 B30 B29 -134.4(17) . .
B28 B25 B30 B29 -33.8(16) . .
F25 B25 B30 B35 151(2) . .
B27 B25 B30 B35 -61(2) . .
B31 B25 B30 B35 -98.0(18) . .
B29 B25 B30 B35 36.4(16) . .
B28 B25 B30 B35 3(2) . .
F25 B25 B30 B31 -111(2) . .
B27 B25 B30 B31 37.3(15) . .
B29 B25 B30 B31 134.4(17) . .
B28 B25 B30 B31 100.6(18) . .
F25 B25 B30 B36 -148(2) . .
B27 B25 B30 B36 0(2) . .
B31 B25 B30 B36 -37.5(15) . .
B29 B25 B30 B36 96.9(17) . .
B28 B25 B30 B36 63(2) . .
F29 B29 B30 F30 4(4) . .
B34 B29 B30 F30 -141(3) . .
B35 B29 B30 F30 -108(3) . .
B28 B29 B30 F30 149(2) . .
B25 B29 B30 F30 115(3) . .
F29 B29 B30 B25 -111(2) . .
B34 B29 B30 B25 104(2) . .
B35 B29 B30 B25 137.3(19) . .
B28 B29 B30 B25 34.7(17) . .
F29 B29 B30 B35 112(2) . .
B34 B29 B30 B35 -33.4(18) . .
B28 B29 B30 B35 -103(2) . .
B25 B29 B30 B35 -137.3(19) . .
F29 B29 B30 B31 -150(2) . .
B34 B29 B30 B31 65(2) . .
B35 B29 B30 B31 98.9(18) . .
B28 B29 B30 B31 -4(2) . .
B25 B29 B30 B31 -38.5(15) . .
F29 B29 B30 B36 150(2) . .
B34 B29 B30 B36 5(2) . .
B35 B29 B30 B36 38.0(17) . .
B28 B29 B30 B36 -65(2) . .
B25 B29 B30 B36 -99.3(18) . .
F27 B27 B31 F31 1(4) . .
B25 B27 B31 F31 -112(3) . .
B32 B27 B31 F31 108(3) . .
B28 B27 B31 F31 -148(2) . .
B33 B27 B31 F31 145(2) . .
F27 B27 B31 B25 114(2) . .
B32 B27 B31 B25 -139.9(19) . .
B28 B27 B31 B25 -35.8(18) . .
B33 B27 B31 B25 -103(2) . .
F27 B27 B31 B32 -107(2) . .
B25 B27 B31 B32 139.9(19) . .
B28 B27 B31 B32 104(2) . .
B33 B27 B31 B32 36.8(18) . .
F27 B27 B31 B36 -146(2) . .
B25 B27 B31 B36 100.5(18) . .
B32 B27 B31 B36 -39.4(16) . .
B28 B27 B31 B36 65(2) . .
B33 B27 B31 B36 -3(2) . .
F27 B27 B31 B30 151(2) . .
B25 B27 B31 B30 37.4(16) . .
B32 B27 B31 B30 -102.5(18) . .
B28 B27 B31 B30 2(2) . .
B33 B27 B31 B30 -66(2) . .
F25 B25 B31 F31 10(4) . .
B27 B25 B31 F31 119(3) . .
B30 B25 B31 F31 -104(3) . .
B29 B25 B31 F31 -145(2) . .
B28 B25 B31 F31 152(2) . .
F25 B25 B31 B27 -108(3) . .
B30 B25 B31 B27 136.6(19) . .
B29 B25 B31 B27 96(2) . .
B28 B25 B31 B27 32.8(18) . .
F25 B25 B31 B32 -145(2) . .
B27 B25 B31 B32 -36.3(18) . .
B30 B25 B31 B32 100.3(19) . .
B29 B25 B31 B32 59(2) . .
B28 B25 B31 B32 -4(2) . .
F25 B25 B31 B36 154(2) . .
B27 B25 B31 B36 -97.9(19) . .
B30 B25 B31 B36 38.7(16) . .
B29 B25 B31 B36 -2(2) . .
B28 B25 B31 B36 -65(2) . .
F25 B25 B31 B30 115(3) . .
B27 B25 B31 B30 -136.6(19) . .
B29 B25 B31 B30 -40.9(16) . .
B28 B25 B31 B30 -103.8(19) . .
F30 B30 B31 F31 -1(3) . .
B25 B30 B31 F31 115(2) . .
B29 B30 B31 F31 155(2) . .
B35 B30 B31 F31 -146(2) . .
B36 B30 B31 F31 -109(2) . .
F30 B30 B31 B27 -154(2) . .
B25 B30 B31 B27 -38.7(17) . .
B29 B30 B31 B27 1(2) . .
B35 B30 B31 B27 61(2) . .
B36 B30 B31 B27 97.7(19) . .
F30 B30 B31 B25 -115(3) . .
B29 B30 B31 B25 40.0(15) . .
B35 B30 B31 B25 99.5(19) . .
B36 B30 B31 B25 136.4(18) . .
F30 B30 B31 B32 143(2) . .
B25 B30 B31 B32 -102(2) . .
B29 B30 B31 B32 -62(2) . .
B35 B30 B31 B32 -2(2) . .
B36 B30 B31 B32 34.5(16) . .
F30 B30 B31 B36 108(3) . .
B25 B30 B31 B36 -136.4(18) . .
B29 B30 B31 B36 -96.4(18) . .
B35 B30 B31 B36 -36.9(17) . .
F27 B27 B32 F32 8(4) . .
B31 B27 B32 F32 -105(3) . .
B25 B27 B32 F32 -143(2) . .
B28 B27 B32 F32 148(2) . .
B33 B27 B32 F32 114(3) . .
F27 B27 B32 B36 153(2) . .
B31 B27 B32 B36 40.5(17) . .
B25 B27 B32 B36 2(2) . .
B28 B27 B32 B36 -67(2) . .
B33 B27 B32 B36 -101.1(18) . .
F27 B27 B32 B33 -106(2) . .
B31 B27 B32 B33 142(2) . .
B25 B27 B32 B33 103(2) . .
B28 B27 B32 B33 34.0(18) . .
F27 B27 B32 B31 113(2) . .
B25 B27 B32 B31 -38.8(18) . .
B28 B27 B32 B31 -108(2) . .
B33 B27 B32 B31 -142(2) . .
F27 B27 B32 B26 -146(2) . .
B31 B27 B32 B26 101.0(19) . .
B25 B27 B32 B26 62(2) . .
B28 B27 B32 B26 -7(3) . .
B33 B27 B32 B26 -40.6(16) . .
F31 B31 B32 F32 -1(4) . .
B27 B31 B32 F32 118(3) . .
B25 B31 B32 F32 155(2) . .
B36 B31 B32 F32 -108(3) . .
B30 B31 B32 F32 -143(2) . .
F31 B31 B32 B27 -119(3) . .
B25 B31 B32 B27 36.7(18) . .
B36 B31 B32 B27 134(2) . .
B30 B31 B32 B27 98(2) . .
F31 B31 B32 B36 107(3) . .
B27 B31 B32 B36 -134(2) . .
B25 B31 B32 B36 -97(2) . .
B30 B31 B32 B36 -35.4(17) . .
F31 B31 B32 B33 -154(2) . .
B27 B31 B32 B33 -34.9(18) . .
B25 B31 B32 B33 2(2) . .
B36 B31 B32 B33 99(2) . .
B30 B31 B32 B33 64(2) . .
F31 B31 B32 B26 143(2) . .
B27 B31 B32 B26 -97(2) . .
B25 B31 B32 B26 -61(2) . .
B36 B31 B32 B26 36.6(17) . .
B30 B31 B32 B26 1(2) . .
F26 B26 B32 F32 -2(3) . .
B36 B26 B32 F32 107(3) . .
B34 B26 B32 F32 -156(2) . .
B33 B26 B32 F32 -115(3) . .
B35 B26 B32 F32 145(2) . .
F26 B26 B32 B27 155(2) . .
B36 B26 B32 B27 -95.9(19) . .
B34 B26 B32 B27 1(2) . .
B33 B26 B32 B27 41.8(17) . .
B35 B26 B32 B27 -57(2) . .
F26 B26 B32 B36 -109(3) . .
B34 B26 B32 B36 96.7(19) . .
B33 B26 B32 B36 137.7(19) . .
B35 B26 B32 B36 38.4(17) . .
F26 B26 B32 B33 113(2) . .
B36 B26 B32 B33 -137.7(19) . .
B34 B26 B32 B33 -41.0(16) . .
B35 B26 B32 B33 -99.3(19) . .
F26 B26 B32 B31 -147(2) . .
B36 B26 B32 B31 -37.9(17) . .
B34 B26 B32 B31 59(2) . .
B33 B26 B32 B31 99.8(19) . .
B35 B26 B32 B31 1(2) . .
F28 B28 B33 F33 1(4) . .
B27 B28 B33 F33 -116(3) . .
B29 B28 B33 F33 147(2) . .
B25 B28 B33 F33 -150(2) . .
B34 B28 B33 F33 113(2) . .
F28 B28 B33 B26 -147(2) . .
B27 B28 B33 B26 95.6(19) . .
B29 B28 B33 B26 -2(2) . .
B25 B28 B33 B26 61(2) . .
B34 B28 B33 B26 -35.4(16) . .
F28 B28 B33 B32 149(2) . .
B27 B28 B33 B32 31.4(18) . .
B29 B28 B33 B32 -66(2) . .
B25 B28 B33 B32 -3(2) . .
B34 B28 B33 B32 -99.6(19) . .
F28 B28 B33 B27 117(3) . .
B29 B28 B33 B27 -97(2) . .
B25 B28 B33 B27 -34.2(18) . .
B34 B28 B33 B27 -131(2) . .
F28 B28 B33 B34 -112(2) . .
B27 B28 B33 B34 131(2) . .
B29 B28 B33 B34 33.9(16) . .
B25 B28 B33 B34 96.8(19) . .
F26 B26 B33 F33 3(4) . .
B36 B26 B33 F33 150(2) . .
B34 B26 B33 F33 -113(2) . .
B35 B26 B33 F33 -148(2) . .
B32 B26 B33 F33 112(3) . .
F26 B26 B33 B28 152(2) . .
B36 B26 B33 B28 -62(2) . .
B34 B26 B33 B28 35.9(16) . .
B35 B26 B33 B28 0(2) . .
B32 B26 B33 B28 -99.2(18) . .
F26 B26 B33 B32 -109(3) . .
B36 B26 B33 B32 37.2(16) . .
B34 B26 B33 B32 135.1(17) . .
B35 B26 B33 B32 99.7(18) . .
F26 B26 B33 B27 -148(2) . .
B36 B26 B33 B27 -2(2) . .
B34 B26 B33 B27 96.0(17) . .
B35 B26 B33 B27 61(2) . .
B32 B26 B33 B27 -39.1(15) . .
F26 B26 B33 B34 116(3) . .
B36 B26 B33 B34 -97.9(18) . .
B35 B26 B33 B34 -35.4(15) . .
B32 B26 B33 B34 -135.1(17) . .
F32 B32 B33 F33 -4(4) . .
B27 B32 B33 F33 116(3) . .
B36 B32 B33 F33 -148(2) . .
B31 B32 B33 F33 148(2) . .
B26 B32 B33 F33 -111(3) . .
F32 B32 B33 B28 -151(2) . .
B27 B32 B33 B28 -31.6(18) . .
B36 B32 B33 B28 65(2) . .
B31 B32 B33 B28 1(2) . .
B26 B32 B33 B28 101.6(19) . .
F32 B32 B33 B26 107(3) . .
B27 B32 B33 B26 -133.3(19) . .
B36 B32 B33 B26 -36.6(16) . .
B31 B32 B33 B26 -100.9(19) . .
F32 B32 B33 B27 -119(3) . .
B36 B32 B33 B27 96.7(19) . .
B31 B32 B33 B27 32.3(17) . .
B26 B32 B33 B27 133.3(19) . .
F32 B32 B33 B34 146(2) . .
B27 B32 B33 B34 -94.2(19) . .
B36 B32 B33 B34 2(2) . .
B31 B32 B33 B34 -62(2) . .
B26 B32 B33 B34 39.0(15) . .
F27 B27 B33 F33 -1(3) . .
B31 B27 B33 F33 -146(2) . .
B25 B27 B33 F33 145(2) . .
B32 B27 B33 F33 -108(3) . .
B28 B27 B33 F33 108(3) . .
F27 B27 B33 B28 -109(2) . .
B31 B27 B33 B28 105(2) . .
B25 B27 B33 B28 36.9(19) . .
B32 B27 B33 B28 144(2) . .
F27 B27 B33 B26 148(2) . .
B31 B27 B33 B26 3(2) . .
B25 B27 B33 B26 -66(2) . .
B32 B27 B33 B26 41.1(17) . .
B28 B27 B33 B26 -102.5(19) . .
F27 B27 B33 B32 107(2) . .
B31 B27 B33 B32 -38.1(19) . .
B25 B27 B33 B32 -107(2) . .
B28 B27 B33 B32 -144(2) . .
F27 B27 B33 B34 -151(2) . .
B31 B27 B33 B34 63(2) . .
B25 B27 B33 B34 -5(2) . .
B32 B27 B33 B34 101.6(19) . .
B28 B27 B33 B34 -41.9(17) . .
F29 B29 B34 F34 6(4) . .
B35 B29 B34 F34 117(3) . .
B30 B29 B34 F34 151(3) . .
B28 B29 B34 F34 -106(3) . .
B25 B29 B34 F34 -144(3) . .
F29 B29 B34 B35 -111(3) . .
B30 B29 B34 B35 34.3(19) . .
B28 B29 B34 B35 137(2) . .
B25 B29 B34 B35 99(2) . .
F29 B29 B34 B26 -150(2) . .
B35 B29 B34 B26 -39.1(18) . .
B30 B29 B34 B26 -5(3) . .
B28 B29 B34 B26 98(2) . .
B25 B29 B34 B26 60(2) . .
F29 B29 B34 B28 112(2) . .
B35 B29 B34 B28 -137(2) . .
B30 B29 B34 B28 -103(2) . .
B25 B29 B34 B28 -38.1(18) . .
F29 B29 B34 B33 148(2) . .
B35 B29 B34 B33 -102(2) . .
B30 B29 B34 B33 -68(2) . .
B28 B29 B34 B33 35.4(17) . .
B25 B29 B34 B33 -3(3) . .
F26 B26 B34 F34 -11(4) . .
B36 B26 B34 F34 -156(2) . .
B33 B26 B34 F34 102(2) . .
B35 B26 B34 F34 -121(3) . .
B32 B26 B34 F34 142(2) . .
F26 B26 B34 B29 148(2) . .
B36 B26 B34 B29 3(2) . .
B33 B26 B34 B29 -99(2) . .
B35 B26 B34 B29 38.5(18) . .
B32 B26 B34 B29 -59(2) . .
F26 B26 B34 B35 110(3) . .
B36 B26 B34 B35 -35.8(18) . .
B33 B26 B34 B35 -137.5(19) . .
B32 B26 B34 B35 -97.7(19) . .
F26 B26 B34 B28 -148(2) . .
B36 B26 B34 B28 67(2) . .
B33 B26 B34 B28 -35.0(16) . .
B35 B26 B34 B28 102.5(19) . .
B32 B26 B34 B28 5(2) . .
F26 B26 B34 B33 -113(3) . .
B36 B26 B34 B33 101.7(19) . .
B35 B26 B34 B33 137.5(19) . .
B32 B26 B34 B33 39.8(16) . .
F28 B28 B34 F34 11(3) . .
B27 B28 B34 F34 -144(2) . .
B29 B28 B34 F34 120(2) . .
B33 B28 B34 F34 -101(2) . .
B25 B28 B34 F34 155(2) . .
F28 B28 B34 B29 -109(3) . .
B27 B28 B34 B29 95.8(19) . .
B33 B28 B34 B29 139.6(19) . .
B25 B28 B34 B29 35.5(16) . .
F28 B28 B34 B35 -147(2) . .
B27 B28 B34 B35 57(2) . .
B29 B28 B34 B35 -38.7(17) . .
B33 B28 B34 B35 100.9(19) . .
B25 B28 B34 B35 -3(2) . .
F28 B28 B34 B26 147(2) . .
B27 B28 B34 B26 -9(2) . .
B29 B28 B34 B26 -104.4(19) . .
B33 B28 B34 B26 35.2(16) . .
B25 B28 B34 B26 -69(2) . .
F28 B28 B34 B33 112(2) . .
B27 B28 B34 B33 -43.8(16) . .
B29 B28 B34 B33 -139.6(19) . .
B25 B28 B34 B33 -104.1(18) . .
F33 B33 B34 F34 1(3) . .
B28 B33 B34 F34 111(2) . .
B26 B33 B34 F34 -109(2) . .
B32 B33 B34 F34 -149(2) . .
B27 B33 B34 F34 152(2) . .
F33 B33 B34 B29 -147(2) . .
B28 B33 B34 B29 -36.3(17) . .
B26 B33 B34 B29 103(2) . .
B32 B33 B34 B29 63(2) . .
B27 B33 B34 B29 4(2) . .
F33 B33 B34 B35 149(2) . .
B28 B33 B34 B35 -100.7(19) . .
B26 B33 B34 B35 39.1(17) . .
B32 B33 B34 B35 -1(2) . .
B27 B33 B34 B35 -60(2) . .
F33 B33 B34 B26 110(3) . .
B28 B33 B34 B26 -139.8(18) . .
B32 B33 B34 B26 -40.1(15) . .
B27 B33 B34 B26 -99.0(18) . .
F33 B33 B34 B28 -111(3) . .
B26 B33 B34 B28 139.8(18) . .
B32 B33 B34 B28 99.8(18) . .
B27 B33 B34 B28 40.8(16) . .
F34 B34 B35 F35 -5(4) . .
B29 B34 B35 F35 113(3) . .
B26 B34 B35 F35 -109(2) . .
B28 B34 B35 F35 152(2) . .
B33 B34 B35 F35 -147(2) . .
F34 B34 B35 B29 -118(3) . .
B26 B34 B35 B29 138.1(19) . .
B28 B34 B35 B29 38.5(17) . .
B33 B34 B35 B29 100.5(19) . .
F34 B34 B35 B36 141(2) . .
B29 B34 B35 B36 -101(2) . .
B26 B34 B35 B36 36.6(16) . .
B28 B34 B35 B36 -63(2) . .
B33 B34 B35 B36 -1(2) . .
F34 B34 B35 B30 -151(2) . .
B29 B34 B35 B30 -33.5(17) . .
B26 B34 B35 B30 105(2) . .
B28 B34 B35 B30 5(2) . .
B33 B34 B35 B30 67(2) . .
F34 B34 B35 B26 104(3) . .
B29 B34 B35 B26 -138.1(19) . .
B28 B34 B35 B26 -99.6(18) . .
B33 B34 B35 B26 -37.6(16) . .
F29 B29 B35 F35 -4(3) . .
B34 B29 B35 F35 -112(3) . .
B30 B29 B35 F35 105(3) . .
B28 B29 B35 F35 -152(2) . .
B25 B29 B35 F35 143(2) . .
F29 B29 B35 B34 108(2) . .
B30 B29 B35 B34 -144(2) . .
B28 B29 B35 B34 -40.5(17) . .
B25 B29 B35 B34 -106(2) . .
F29 B29 B35 B36 -151(2) . .
B34 B29 B35 B36 102(2) . .
B30 B29 B35 B36 -42.0(17) . .
B28 B29 B35 B36 61(2) . .
B25 B29 B35 B36 -4(2) . .
F29 B29 B35 B30 -109(2) . .
B34 B29 B35 B30 144(2) . .
B28 B29 B35 B30 103(2) . .
B25 B29 B35 B30 38.0(16) . .
F29 B29 B35 B26 146(2) . .
B34 B29 B35 B26 38.7(17) . .
B30 B29 B35 B26 -105.0(19) . .
B28 B29 B35 B26 -2(2) . .
B25 B29 B35 B26 -67(2) . .
F30 B30 B35 F35 2(3) . .
B25 B30 B35 F35 -154(2) . .
B29 B30 B35 F35 -116(2) . .
B31 B30 B35 F35 147(2) . .
B36 B30 B35 F35 109(2) . .
F30 B30 B35 B34 150(2) . .
B25 B30 B35 B34 -5(2) . .
B29 B30 B35 B34 33.1(18) . .
B31 B30 B35 B34 -65(2) . .
B36 B30 B35 B34 -102(2) . .
F30 B30 B35 B29 117(3) . .
B25 B30 B35 B29 -37.9(17) . .
B31 B30 B35 B29 -97.8(19) . .
B36 B30 B35 B29 -135(2) . .
F30 B30 B35 B36 -108(3) . .
B25 B30 B35 B36 97.1(19) . .
B29 B30 B35 B36 135(2) . .
B31 B30 B35 B36 37.2(17) . .
F30 B30 B35 B26 -142(2) . .
B25 B30 B35 B26 63(2) . .
B29 B30 B35 B26 101(2) . .
B31 B30 B35 B26 3(2) . .
B36 B30 B35 B26 -34.5(18) . .
F26 B26 B35 F35 1(3) . .
B36 B26 B35 F35 -107(2) . .
B34 B26 B35 F35 114(2) . .
B33 B26 B35 F35 153(2) . .
B32 B26 B35 F35 -145(2) . .
F26 B26 B35 B34 -113(3) . .
B36 B26 B35 B34 139(2) . .
B33 B26 B35 B34 38.4(17) . .
B32 B26 B35 B34 100.8(19) . .
F26 B26 B35 B29 -151(2) . .
B36 B26 B35 B29 101(2) . .
B34 B26 B35 B29 -37.6(17) . .
B33 B26 B35 B29 1(2) . .
B32 B26 B35 B29 63(2) . .
F26 B26 B35 B36 108(3) . .
B34 B26 B35 B36 -139(2) . .
B33 B26 B35 B36 -100.6(19) . .
B32 B26 B35 B36 -38.2(17) . .
F26 B26 B35 B30 144(2) . .
B36 B26 B35 B30 36.1(18) . .
B34 B26 B35 B30 -103(2) . .
B33 B26 B35 B30 -65(2) . .
B32 B26 B35 B30 -2(2) . .
F26 B26 B36 F36 -3(4) . .
B34 B26 B36 F36 144(2) . .
B33 B26 B36 F36 -151(2) . .
B35 B26 B36 F36 110(3) . .
B32 B26 B36 F36 -113(3) . .
F26 B26 B36 B35 -114(3) . .
B34 B26 B36 B35 34.0(17) . .
B33 B26 B36 B35 98.8(19) . .
B32 B26 B36 B35 136(2) . .
F26 B26 B36 B32 110(2) . .
B34 B26 B36 B32 -102.3(19) . .
B33 B26 B36 B32 -37.4(17) . .
B35 B26 B36 B32 -136(2) . .
F26 B26 B36 B31 148(2) . .
B34 B26 B36 B31 -64(2) . .
B33 B26 B36 B31 0(2) . .
B35 B26 B36 B31 -98(2) . .
B32 B26 B36 B31 37.9(16) . .
F26 B26 B36 B30 -147(2) . .
B34 B26 B36 B30 0(2) . .
B33 B26 B36 B30 65(2) . .
B35 B26 B36 B30 -33.7(17) . .
B32 B26 B36 B30 103(2) . .
F35 B35 B36 F36 -6(3) . .
B34 B35 B36 F36 -153(2) . .
B29 B35 B36 F36 143(2) . .
B30 B35 B36 F36 102(2) . .
B26 B35 B36 F36 -115(2) . .
F35 B35 B36 B26 110(2) . .
B34 B35 B36 B26 -38.0(17) . .
B29 B35 B36 B26 -102(2) . .
B30 B35 B36 B26 -142(2) . .
F35 B35 B36 B32 150(2) . .
B34 B35 B36 B32 3(2) . .
B29 B35 B36 B32 -61(2) . .
B30 B35 B36 B32 -101.7(19) . .
B26 B35 B36 B32 40.6(17) . .
F35 B35 B36 B31 -146(2) . .
B34 B35 B36 B31 66(2) . .
B29 B35 B36 B31 3(2) . .
B30 B35 B36 B31 -38.2(17) . .
B26 B35 B36 B31 104(2) . .
F35 B35 B36 B30 -108(2) . .
B34 B35 B36 B30 104(2) . .
B29 B35 B36 B30 40.8(17) . .
B26 B35 B36 B30 142(2) . .
F32 B32 B36 F36 6(3) . .
B27 B32 B36 F36 -144(2) . .
B33 B32 B36 F36 152(2) . .
B31 B32 B36 F36 -106(2) . .
B26 B32 B36 F36 115(2) . .
F32 B32 B36 B26 -110(2) . .
B27 B32 B36 B26 100.8(19) . .
B33 B32 B36 B26 36.9(16) . .
B31 B32 B36 B26 138.3(18) . .
F32 B32 B36 B35 -150(2) . .
B27 B32 B36 B35 61(2) . .
B33 B32 B36 B35 -3(2) . .
B31 B32 B36 B35 98.2(19) . .
B26 B32 B36 B35 -40.1(16) . .
F32 B32 B36 B31 112(2) . .
B27 B32 B36 B31 -37.5(15) . .
B33 B32 B36 B31 -101.3(18) . .
B26 B32 B36 B31 -138.3(18) . .
F32 B32 B36 B30 148(2) . .
B27 B32 B36 B30 -2(2) . .
B33 B32 B36 B30 -66(2) . .
B31 B32 B36 B30 35.6(16) . .
B26 B32 B36 B30 -102.7(19) . .
F31 B31 B36 F36 3(3) . .
B27 B31 B36 F36 154(2) . .
B25 B31 B36 F36 -142(2) . .
B32 B31 B36 F36 114(2) . .
B30 B31 B36 F36 -105(2) . .
F31 B31 B36 B26 -150(2) . .
B27 B31 B36 B26 1(2) . .
B25 B31 B36 B26 65(2) . .
B32 B31 B36 B26 -38.8(17) . .
B30 B31 B36 B26 102.1(19) . .
F31 B31 B36 B35 145(2) . .
B27 B31 B36 B35 -63(2) . .
B25 B31 B36 B35 0(2) . .
B32 B31 B36 B35 -103.6(19) . .
B30 B31 B36 B35 37.3(16) . .
F31 B31 B36 B32 -111(2) . .
B27 B31 B36 B32 40.1(17) . .
B25 B31 B36 B32 103.5(19) . .
B30 B31 B36 B32 140.9(19) . .
F31 B31 B36 B30 108(2) . .
B27 B31 B36 B30 -100.8(19) . .
B25 B31 B36 B30 -37.5(16) . .
B32 B31 B36 B30 -140.9(19) . .
F30 B30 B36 F36 -1(3) . .
B25 B30 B36 F36 147(2) . .
B29 B30 B36 F36 -151(2) . .
B35 B30 B36 F36 -113(2) . .
B31 B30 B36 F36 110(2) . .
F30 B30 B36 B26 146(2) . .
B25 B30 B36 B26 -65(2) . .
B29 B30 B36 B26 -3(2) . .
B35 B30 B36 B26 34.7(18) . .
B31 B30 B36 B26 -102(2) . .
F30 B30 B36 B35 112(3) . .
B25 B30 B36 B35 -100.2(19) . .
B29 B30 B36 B35 -37.6(17) . .
B31 B30 B36 B35 -137(2) . .
F30 B30 B36 B32 -147(2) . .
B25 B30 B36 B32 1(2) . .
B29 B30 B36 B32 64(2) . .
B35 B30 B36 B32 102(2) . .
B31 B30 B36 B32 -35.5(16) . .
F30 B30 B36 B31 -111(2) . .
B25 B30 B36 B31 36.8(16) . .
B29 B30 B36 B31 99.4(19) . .
B35 B30 B36 B31 137(2) . .
F37 B37 B38 F38 2(5) . .
B40 B37 B38 F38 152(3) . .
B42 B37 B38 F38 -104(4) . .
B39 B37 B38 F38 115(3) . .
B41 B37 B38 F38 -143(3) . .
F37 B37 B38 B39 -112(3) . .
B40 B37 B38 B39 37(2) . .
B42 B37 B38 B39 142(3) . .
B41 B37 B38 B39 102(3) . .
F37 B37 B38 B42 106(4) . .
B40 B37 B38 B42 -104(3) . .
B39 B37 B38 B42 -142(3) . .
B41 B37 B38 B42 -39(3) . .
F37 B37 B38 B41 -151(3) . 2_556
B40 B37 B38 B41 -1(3) . 2_556
B42 B37 B38 B41 103(3) . 2_556
B39 B37 B38 B41 -39(2) . 2_556
B41 B37 B38 B41 64(3) . 2_556
F37 B37 B38 B40 149(3) . 2_556
B40 B37 B38 B40 -61(3) . 2_556
B42 B37 B38 B40 43(3) . 2_556
B39 B37 B38 B40 -99(3) . 2_556
B41 B37 B38 B40 4(4) . 2_556
F38 B38 B39 F39 -1(5) . .
B37 B38 B39 F39 114(4) . .
B42 B38 B39 F39 148(3) . .
B41 B38 B39 F39 -108(3) 2_556 .
B40 B38 B39 F39 -143(3) 2_556 .
F38 B38 B39 B40 -151(3) . .
B37 B38 B39 B40 -36(3) . .
B42 B38 B39 B40 -2(4) . .
B41 B38 B39 B40 102(3) 2_556 .
B40 B38 B39 B40 67(3) 2_556 .
F38 B38 B39 B37 -115(4) . .
B42 B38 B39 B37 34(3) . .
B41 B38 B39 B37 138(3) 2_556 .
B40 B38 B39 B37 103(3) 2_556 .
F38 B38 B39 B41 107(4) . 2_556
B37 B38 B39 B41 -138(3) . 2_556
B42 B38 B39 B41 -104(3) . 2_556
B40 B38 B39 B41 -35(2) 2_556 2_556
F38 B38 B39 B42 139(3) . 2_556
B37 B38 B39 B42 -106(3) . 2_556
B42 B38 B39 B42 -72(3) . 2_556
B41 B38 B39 B42 32(2) 2_556 2_556
B40 B38 B39 B42 -3(3) 2_556 2_556
F37 B37 B39 F39 4(5) . .
B38 B37 B39 F39 -108(4) . .
B40 B37 B39 F39 113(4) . .
B42 B37 B39 F39 -149(3) . .
B41 B37 B39 F39 149(3) . .
F37 B37 B39 B40 -109(4) . .
B38 B37 B39 B40 139(3) . .
B42 B37 B39 B40 98(3) . .
B41 B37 B39 B40 35(3) . .
F37 B37 B39 B38 113(4) . .
B40 B37 B39 B38 -139(3) . .
B42 B37 B39 B38 -40(3) . .
B41 B37 B39 B38 -103(3) . .
F37 B37 B39 B41 151(3) . 2_556
B38 B37 B39 B41 39(3) . 2_556
B40 B37 B39 B41 -100(3) . 2_556
B42 B37 B39 B41 -2(4) . 2_556
B41 B37 B39 B41 -64(3) . 2_556
F37 B37 B39 B42 -151(3) . 2_556
B38 B37 B39 B42 96(3) . 2_556
B40 B37 B39 B42 -43(3) . 2_556
B42 B37 B39 B42 56(4) . 2_556
B41 B37 B39 B42 -7(4) . 2_556
F37 B37 B40 F40 3(4) . .
B38 B37 B40 F40 -148(2) . .
B42 B37 B40 F40 140(3) . .
B39 B37 B40 F40 -110(3) . .
B41 B37 B40 F40 109(3) . .
F37 B37 B40 B39 113(3) . .
B38 B37 B40 B39 -38(2) . .
B42 B37 B40 B39 -111(3) . .
B41 B37 B40 B39 -141(3) . .
F37 B37 B40 B41 -106(3) . .
B38 B37 B40 B41 103(3) . .
B42 B37 B40 B41 31(3) . .
B39 B37 B40 B41 141(3) . .
F37 B37 B40 B38 -148(3) . 2_556
B38 B37 B40 B38 61(3) . 2_556
B42 B37 B40 B38 -11(3) . 2_556
B39 B37 B40 B38 99(3) . 2_556
B41 B37 B40 B38 -42(2) . 2_556
F37 B37 B40 B42 151(2) . 2_556
B38 B37 B40 B42 1(3) . 2_556
B42 B37 B40 B42 -72(3) . 2_556
B39 B37 B40 B42 39(2) . 2_556
B41 B37 B40 B42 -102(3) . 2_556
F39 B39 B40 F40 -1(6) . .
B38 B39 B40 F40 148(3) . .
B37 B39 B40 F40 113(4) . .
B41 B39 B40 F40 -146(3) 2_556 .
B42 B39 B40 F40 -109(4) 2_556 .
F39 B39 B40 B37 -114(4) . .
B38 B39 B40 B37 35(3) . .
B41 B39 B40 B37 101(3) 2_556 .
B42 B39 B40 B37 137(3) 2_556 .
F39 B39 B40 B41 -151(3) . .
B38 B39 B40 B41 -2(4) . .
B37 B39 B40 B41 -37(3) . .
B41 B39 B40 B41 64(4) 2_556 .
B42 B39 B40 B41 100(3) 2_556 .
F39 B39 B40 B38 143(3) . 2_556
B38 B39 B40 B38 -68(4) . 2_556
B37 B39 B40 B38 -103(3) . 2_556
B41 B39 B40 B38 -2(3) 2_556 2_556
B42 B39 B40 B38 35(2) 2_556 2_556
F39 B39 B40 B42 108(4) . 2_556
B38 B39 B40 B42 -103(3) . 2_556
B37 B39 B40 B42 -137(3) . 2_556
B41 B39 B40 B42 -37(2) 2_556 2_556
F40 B40 B41 F41 -4(5) . .
B37 B40 B41 F41 110(4) . .
B39 B40 B41 F41 146(3) . .
B38 B40 B41 F41 -116(4) 2_556 .
B42 B40 B41 F41 -148(3) 2_556 .
F40 B40 B41 B42 -145(3) . .
B37 B40 B41 B42 -31(3) . .
B39 B40 B41 B42 6(4) . .
B38 B40 B41 B42 104(3) 2_556 .
B42 B40 B41 B42 71(4) 2_556 .
F40 B40 B41 B37 -114(4) . .
B39 B40 B41 B37 36(3) . .
B38 B40 B41 B37 134(3) 2_556 .
B42 B40 B41 B37 102(3) 2_556 .
F40 B40 B41 B39 147(3) . 2_556
B37 B40 B41 B39 -99(3) . 2_556
B39 B40 B41 B39 -63(4) . 2_556
B38 B40 B41 B39 35(2) 2_556 2_556
B42 B40 B41 B39 2(3) 2_556 2_556
F40 B40 B41 B38 111(3) . 2_556
B37 B40 B41 B38 -134(3) . 2_556
B39 B40 B41 B38 -98(3) . 2_556
B42 B40 B41 B38 -33(2) 2_556 2_556
F37 B37 B41 F41 -2(5) . .
B38 B37 B41 F41 146(3) . .
B40 B37 B41 F41 -113(4) . .
B42 B37 B41 F41 102(4) . .
B39 B37 B41 F41 -148(3) . .
F37 B37 B41 B42 -104(4) . .
B38 B37 B41 B42 44(3) . .
B40 B37 B41 B42 145(3) . .
B39 B37 B41 B42 110(3) . .
F37 B37 B41 B40 111(4) . .
B38 B37 B41 B40 -101(4) . .
B42 B37 B41 B40 -145(3) . .
B39 B37 B41 B40 -35(3) . .
F37 B37 B41 B39 -150(3) . 2_556
B38 B37 B41 B39 -2(4) . 2_556
B40 B37 B41 B39 99(3) . 2_556
B42 B37 B41 B39 -47(3) . 2_556
B39 B37 B41 B39 64(3) . 2_556
F37 B37 B41 B38 152(3) . 2_556
B38 B37 B41 B38 -60(4) . 2_556
B40 B37 B41 B38 41(3) . 2_556
B42 B37 B41 B38 -104(3) . 2_556
B39 B37 B41 B38 6(3) . 2_556
F41 B41 B42 F42 11(6) . .
B40 B41 B42 F42 155(4) . .
B37 B41 B42 F42 125(5) . .
B39 B41 B42 F42 -105(4) 2_556 .
B38 B41 B42 F42 -138(4) 2_556 .
F41 B41 B42 B37 -114(3) . .
B40 B41 B42 B37 30(3) . .
B39 B41 B42 B37 130(3) 2_556 .
B38 B41 B42 B37 96(3) 2_556 .
F41 B41 B42 B38 -151(3) . .
B40 B41 B42 B38 -6(4) . .
B37 B41 B42 B38 -36(3) . .
B39 B41 B42 B38 94(3) 2_556 .
B38 B41 B42 B38 60(3) 2_556 .
F41 B41 B42 B39 116(3) . 2_556
B40 B41 B42 B39 -100(3) . 2_556
B37 B41 B42 B39 -130(3) . 2_556
B38 B41 B42 B39 -34(2) 2_556 2_556
F41 B41 B42 B40 150(2) . 2_556
B40 B41 B42 B40 -65(3) . 2_556
B37 B41 B42 B40 -95(3) . 2_556
B39 B41 B42 B40 34.6(18) 2_556 2_556
B38 B41 B42 B40 1(3) 2_556 2_556
F37 B37 B42 F42 -19(5) . .
B38 B37 B42 F42 98(4) . .
B40 B37 B42 F42 -158(3) . .
B39 B37 B42 F42 136(4) . .
B41 B37 B42 F42 -126(4) . .
F37 B37 B42 B41 108(3) . .
B38 B37 B42 B41 -135(3) . .
B40 B37 B42 B41 -32(3) . .
B39 B37 B42 B41 -97(3) . .
F37 B37 B42 B38 -117(3) . .
B40 B37 B42 B38 103(4) . .
B39 B37 B42 B38 38(3) . .
B41 B37 B42 B38 135(3) . .
F37 B37 B42 B39 152(3) . 2_556
B38 B37 B42 B39 -91(3) . 2_556
B40 B37 B42 B39 13(3) . 2_556
B39 B37 B42 B39 -53(3) . 2_556
B41 B37 B42 B39 45(2) . 2_556
F37 B37 B42 B40 -155(3) . 2_556
B38 B37 B42 B40 -38(2) . 2_556
B40 B37 B42 B40 66(3) . 2_556
B39 B37 B42 B40 0(3) . 2_556
B41 B37 B42 B40 97(3) . 2_556
F38 B38 B42 F42 -8(5) . .
B37 B38 B42 F42 -124(4) . .
B39 B38 B42 F42 -160(3) . .
B41 B38 B42 F42 134(3) 2_556 .
B40 B38 B42 F42 102(4) 2_556 .
F38 B38 B42 B41 157(3) . .
B37 B38 B42 B41 41(3) . .
B39 B38 B42 B41 5(4) . .
B41 B38 B42 B41 -61(4) 2_556 .
B40 B38 B42 B41 -94(3) 2_556 .
F38 B38 B42 B37 116(4) . .
B39 B38 B42 B37 -36(3) . .
B41 B38 B42 B37 -102(3) 2_556 .
B40 B38 B42 B37 -134(3) 2_556 .
F38 B38 B42 B39 -141(3) . 2_556
B37 B38 B42 B39 103(3) . 2_556
B39 B38 B42 B39 68(3) . 2_556
B41 B38 B42 B39 2(3) 2_556 2_556
B40 B38 B42 B39 -31(2) 2_556 2_556
F38 B38 B42 B40 -110(3) . 2_556
B37 B38 B42 B40 134(3) . 2_556
B39 B38 B42 B40 99(3) . 2_556
B41 B38 B42 B40 33(2) 2_556 2_556
F43 B43 B44 F44 2(7) . .
B46 B43 B44 F44 155(5) . .
B45 B43 B44 F44 110(6) . .
B47 B43 B44 F44 -137(5) . .
B48 B43 B44 F44 -108(5) . .
F43 B43 B44 B45 -107(5) . .
B46 B43 B44 B45 45(4) . .
B47 B43 B44 B45 114(4) . .
B48 B43 B44 B45 143(4) . .
F43 B43 B44 B46 150(4) . 2_566
B46 B43 B44 B46 -58(5) . 2_566
B45 B43 B44 B46 -103(5) . 2_566
B47 B43 B44 B46 11(4) . 2_566
B48 B43 B44 B46 40(3) . 2_566
F43 B43 B44 B48 110(4) . .
B46 B43 B44 B48 -98(5) . .
B45 B43 B44 B48 -143(4) . .
B47 B43 B44 B48 -29(3) . .
F43 B43 B44 B47 -153(4) . 2_566
B46 B43 B44 B47 -1(4) . 2_566
B45 B43 B44 B47 -46(4) . 2_566
B47 B43 B44 B47 68(4) . 2_566
B48 B43 B44 B47 97(4) . 2_566
F43 B43 B45 F45 -13(8) . .
B46 B43 B45 F45 107(7) . .
B47 B43 B45 F45 146(6) . .
B44 B43 B45 F45 -119(7) . .
B48 B43 B45 F45 -152(6) . .
F43 B43 B45 B44 107(5) . .
B46 B43 B45 B44 -133(4) . .
B47 B43 B45 B44 -95(5) . .
B48 B43 B45 B44 -32(4) . .
F43 B43 B45 B46 -120(5) . .
B47 B43 B45 B46 38(4) . .
B44 B43 B45 B46 133(4) . .
B48 B43 B45 B46 101(5) . .
F43 B43 B45 B47 156(4) . 2_566
B46 B43 B45 B47 -84(4) . 2_566
B47 B43 B45 B47 -46(7) . 2_566
B44 B43 B45 B47 49(4) . 2_566
B48 B43 B45 B47 17(5) . 2_566
F43 B43 B45 B48 -148(4) . 2_566
B46 B43 B45 B48 -28(4) . 2_566
B47 B43 B45 B48 11(6) . 2_566
B44 B43 B45 B48 106(4) . 2_566
B48 B43 B45 B48 73(5) . 2_566
F44 B44 B45 F45 17(6) . .
B46 B44 B45 F45 -142(4) 2_566 .
B48 B44 B45 F45 161(4) . .
B43 B44 B45 F45 127(5) . .
B47 B44 B45 F45 -105(4) 2_566 .
F44 B44 B45 B43 -110(5) . .
B46 B44 B45 B43 91(4) 2_566 .
B48 B44 B45 B43 34(4) . .
B47 B44 B45 B43 127(4) 2_566 .
F44 B44 B45 B46 -149(4) . .
B46 B44 B45 B46 52(4) 2_566 .
B48 B44 B45 B46 -5(4) . .
B43 B44 B45 B46 -39(3) . .
B47 B44 B45 B46 88(4) 2_566 .
F44 B44 B45 B47 122(5) . 2_566
B46 B44 B45 B47 -37(3) 2_566 2_566
B48 B44 B45 B47 -93(4) . 2_566
B43 B44 B45 B47 -127(4) . 2_566
F44 B44 B45 B48 155(4) . 2_566
B46 B44 B45 B48 -4(4) 2_566 2_566
B48 B44 B45 B48 -60(4) . 2_566
B43 B44 B45 B48 -95(4) . 2_566
B47 B44 B45 B48 33(3) 2_566 2_566
F43 B43 B46 F46 7(7) . .
B45 B43 B46 F46 -102(4) . .
B47 B43 B46 F46 114(4) . .
B44 B43 B46 F46 -143(4) . .
B48 B43 B46 F46 156(3) . .
F43 B43 B46 B48 145(4) . 2_566
B45 B43 B46 B48 36(4) . 2_566
B47 B43 B46 B48 -108(5) . 2_566
B44 B43 B46 B48 -5(6) . 2_566
B48 B43 B46 B48 -66(5) . 2_566
F43 B43 B46 B47 -107(5) . .
B45 B43 B46 B47 144(4) . .
B44 B43 B46 B47 103(4) . .
B48 B43 B46 B47 42(3) . .
F43 B43 B46 B44 -142(4) . 2_566
B45 B43 B46 B44 109(4) . 2_566
B47 B43 B46 B44 -35(4) . 2_566
B44 B43 B46 B44 68(5) . 2_566
B48 B43 B46 B44 7(5) . 2_566
F43 B43 B46 B45 109(5) . .
B47 B43 B46 B45 -144(4) . .
B44 B43 B46 B45 -41(3) . .
B48 B43 B46 B45 -102(4) . .
F45 B45 B46 F46 -13(5) . .
B43 B45 B46 F46 109(4) . .
B44 B45 B46 F46 154(4) . .
B47 B45 B46 F46 -141(3) 2_566 .
B48 B45 B46 F46 -106(4) 2_566 .
F45 B45 B46 B43 -122(5) . .
B44 B45 B46 B43 45(4) . .
B47 B45 B46 B43 110(4) 2_566 .
B48 B45 B46 B43 145(4) 2_566 .
F45 B45 B46 B48 94(4) . 2_566
B43 B45 B46 B48 -145(4) . 2_566
B44 B45 B46 B48 -100(4) . 2_566
B47 B45 B46 B48 -35(3) 2_566 2_566
F45 B45 B46 B47 -154(4) . .
B43 B45 B46 B47 -32(3) . .
B44 B45 B46 B47 13(4) . .
B47 B45 B46 B47 77(4) 2_566 .
B48 B45 B46 B47 112(4) 2_566 .
F45 B45 B46 B44 135(4) . 2_566
B43 B45 B46 B44 -104(5) . 2_566
B44 B45 B46 B44 -59(5) . 2_566
B47 B45 B46 B44 6(4) 2_566 2_566
B48 B45 B46 B44 41(3) 2_566 2_566
F43 B43 B47 F47 8(7) . .
B46 B43 B47 F47 -111(5) . .
B45 B43 B47 F47 -151(4) . .
B44 B43 B47 F47 146(4) . .
B48 B43 B47 F47 117(5) . .
F43 B43 B47 B46 119(5) . .
B45 B43 B47 B46 -39(4) . .
B44 B43 B47 B46 -103(4) . .
B48 B43 B47 B46 -131(3) . .
F43 B43 B47 B48 -110(4) . .
B46 B43 B47 B48 131(3) . .
B45 B43 B47 B48 92(5) . .
B44 B43 B47 B48 29(3) . .
F43 B43 B47 B45 -154(4) . 2_566
B46 B43 B47 B45 87(4) . 2_566
B45 B43 B47 B45 47(7) . 2_566
B44 B43 B47 B45 -16(5) . 2_566
B48 B43 B47 B45 -45(3) . 2_566
F43 B43 B47 B44 149(4) . 2_566
B46 B43 B47 B44 30(4) . 2_566
B45 B43 B47 B44 -9(6) . 2_566
B44 B43 B47 B44 -73(5) . 2_566
B48 B43 B47 B44 -101(4) . 2_566
F46 B46 B47 F47 8(8) . .
B43 B46 B47 F47 113(5) . .
B48 B46 B47 F47 -142(5) 2_566 .
B44 B46 B47 F47 -101(5) 2_566 .
B45 B46 B47 F47 145(5) . .
F46 B46 B47 B43 -105(5) . .
B48 B46 B47 B43 104(5) 2_566 .
B44 B46 B47 B43 146(4) 2_566 .
B45 B46 B47 B43 32(3) . .
F46 B46 B47 B48 -152(4) . .
B43 B46 B47 B48 -47(4) . .
B48 B46 B47 B48 58(6) 2_566 .
B44 B46 B47 B48 99(4) 2_566 .
B45 B46 B47 B48 -15(5) . .
F46 B46 B47 B45 143(5) . 2_566
B43 B46 B47 B45 -112(4) . 2_566
B48 B46 B47 B45 -7(5) 2_566 2_566
B44 B46 B47 B45 34(3) 2_566 2_566
B45 B46 B47 B45 -80(4) . 2_566
F46 B46 B47 B44 109(5) . 2_566
B43 B46 B47 B44 -146(4) . 2_566
B48 B46 B47 B44 -41(4) 2_566 2_566
B45 B46 B47 B44 -114(4) . 2_566
F47 B47 B48 F48 -14(7) . .
B43 B47 B48 F48 105(4) . .
B46 B47 B48 F48 146(4) . .
B45 B47 B48 F48 -121(4) 2_566 .
B44 B47 B48 F48 -153(4) 2_566 .
F47 B47 B48 B46 147(4) . 2_566
B43 B47 B48 B46 -94(4) . 2_566
B46 B47 B48 B46 -53(6) . 2_566
B45 B47 B48 B46 40(4) 2_566 2_566
B44 B47 B48 B46 8(5) 2_566 2_566
F47 B47 B48 B44 -148(4) . .
B43 B47 B48 B44 -29(3) . .
B46 B47 B48 B44 12(5) . .
B45 B47 B48 B44 105(3) 2_566 .
B44 B47 B48 B44 73(5) 2_566 .
F47 B47 B48 B43 -119(5) . .
B46 B47 B48 B43 41(3) . .
B45 B47 B48 B43 134(3) 2_566 .
B44 B47 B48 B43 102(4) 2_566 .
F47 B47 B48 B45 107(5) . 2_566
B43 B47 B48 B45 -134(3) . 2_566
B46 B47 B48 B45 -93(4) . 2_566
B44 B47 B48 B45 -32(3) 2_566 2_566
F44 B44 B48 F48 10(7) . .
B45 B44 B48 F48 -136(4) . .
B46 B44 B48 F48 126(5) 2_566 .
B43 B44 B48 F48 -105(4) . .
B47 B44 B48 F48 159(4) 2_566 .
F44 B44 B48 B46 -116(6) . 2_566
B45 B44 B48 B46 98(5) . 2_566
B43 B44 B48 B46 129(4) . 2_566
B47 B44 B48 B46 33(3) 2_566 2_566
F44 B44 B48 B47 142(5) . .
B45 B44 B48 B47 -4(5) . .
B46 B44 B48 B47 -102(4) 2_566 .
B43 B44 B48 B47 27(3) . .
B47 B44 B48 B47 -69(4) 2_566 .
F44 B44 B48 B43 115(5) . .
B45 B44 B48 B43 -31(3) . .
B46 B44 B48 B43 -129(4) 2_566 .
B47 B44 B48 B43 -96(4) 2_566 .
F44 B44 B48 B45 -152(5) . 2_566
B45 B44 B48 B45 62(5) . 2_566
B46 B44 B48 B45 -36(4) 2_566 2_566
B43 B44 B48 B45 93(4) . 2_566
B47 B44 B48 B45 -3(4) 2_566 2_566
F43 B43 B48 F48 4(6) . .
B46 B43 B48 F48 -147(4) . .
B45 B43 B48 F48 142(4) . .
B47 B43 B48 F48 -103(4) . .
B44 B43 B48 F48 110(5) . .
F43 B43 B48 B46 -150(4) . 2_566
B46 B43 B48 B46 58(5) . 2_566
B45 B43 B48 B46 -12(5) . 2_566
B47 B43 B48 B46 103(4) . 2_566
B44 B43 B48 B46 -44(4) . 2_566
F43 B43 B48 B47 106(4) . .
B46 B43 B48 B47 -45(3) . .
B45 B43 B48 B47 -115(5) . .
B44 B43 B48 B47 -148(4) . .
F43 B43 B48 B44 -106(5) . .
B46 B43 B48 B44 103(4) . .
B45 B43 B48 B44 32(4) . .
B47 B43 B48 B44 148(4) . .
F43 B43 B48 B45 148(4) . 2_566
B46 B43 B48 B45 -4(4) . 2_566
B45 B43 B48 B45 -74(5) . 2_566
B47 B43 B48 B45 41(3) . 2_566
B44 B43 B48 B45 -107(3) . 2_566
F49 B49 B51 F51 -0.7 . .
B55 B49 B51 F51 110.9 . .
B52 B49 B51 F51 -110.8 . .
B53 B49 B51 F51 -148.5 . .
B54 B49 B51 F51 148.1 . .
F49 B49 B51 B52 110.1 . .
B55 B49 B51 B52 -138.3 . .
B53 B49 B51 B52 -37.7 . .
B54 B49 B51 B52 -101.0 . .
F49 B49 B51 B57 147.6 . .
B55 B49 B51 B57 -100.8 . .
B52 B49 B51 B57 37.5 . .
B53 B49 B51 B57 -0.2 . .
B54 B49 B51 B57 -63.6 . .
F49 B49 B51 B56 -148.8 . .
B55 B49 B51 B56 -37.2 . .
B52 B49 B51 B56 101.0 . .
B53 B49 B51 B56 63.4 . .
B54 B49 B51 B56 0.0 . .
F49 B49 B51 B55 -111.6 . .
B52 B49 B51 B55 138.3 . .
B53 B49 B51 B55 100.6 . .
B54 B49 B51 B55 37.2 . .
F49 B49 B52 F52 0.2 . .
B51 B49 B52 F52 111.3 . .
B55 B49 B52 F52 149.2 . .
B53 B49 B52 F52 -110.6 . .
B54 B49 B52 F52 -147.4 . .
F49 B49 B52 B58 147.9 . .
B51 B49 B52 B58 -101.0 . .
B55 B49 B52 B58 -63.1 . .
B53 B49 B52 B58 37.1 . .
B54 B49 B52 B58 0.3 . .
F49 B49 B52 B57 -148.5 . .
B51 B49 B52 B57 -37.4 . .
B55 B49 B52 B57 0.5 . .
B53 B49 B52 B57 100.7 . .
B54 B49 B52 B57 63.9 . .
F49 B49 B52 B51 -111.1 . .
B55 B49 B52 B51 37.9 . .
B53 B49 B52 B51 138.1 . .
B54 B49 B52 B51 101.3 . .
F49 B49 B52 B53 110.8 . .
B51 B49 B52 B53 -138.1 . .
B55 B49 B52 B53 -100.2 . .
B54 B49 B52 B53 -36.8 . .
F51 B51 B52 F52 0.2 . .
B49 B51 B52 F52 -111.0 . .
B57 B51 B52 F52 110.9 . .
B56 B51 B52 F52 148.4 . .
B55 B51 B52 F52 -148.2 . .
F51 B51 B52 B58 -148.4 . .
B49 B51 B52 B58 100.3 . .
B57 B51 B52 B58 -37.8 . .
B56 B51 B52 B58 -0.2 . .
B55 B51 B52 B58 63.2 . .
F51 B51 B52 B49 111.2 . .
B57 B51 B52 B49 -138.1 . .
B56 B51 B52 B49 -100.6 . .
B55 B51 B52 B49 -37.1 . .
F51 B51 B52 B57 -110.7 . .
B49 B51 B52 B57 138.1 . .
B56 B51 B52 B57 37.5 . .
B55 B51 B52 B57 101.0 . .
F51 B51 B52 B53 148.6 . .
B49 B51 B52 B53 37.3 . .
B57 B51 B52 B53 -100.7 . .
B56 B51 B52 B53 -63.2 . .
B55 B51 B52 B53 0.2 . .
F49 B49 B53 F53 1.7 . .
B51 B49 B53 F53 149.6 . .
B55 B49 B53 F53 -146.1 . .
B52 B49 B53 F53 112.0 . .
B54 B49 B53 F53 -109.2 . .
F49 B49 B53 B58 -147.5 . .
B51 B49 B53 B58 0.4 . .
B55 B49 B53 B58 64.8 . .
B52 B49 B53 B58 -37.2 . .
B54 B49 B53 B58 101.7 . .
F49 B49 B53 B59 148.9 . .
B51 B49 B53 B59 -63.2 . .
B55 B49 B53 B59 1.1 . .
B52 B49 B53 B59 -100.8 . .
B54 B49 B53 B59 38.0 . .
F49 B49 B53 B54 110.9 . .
B51 B49 B53 B54 -101.3 . .
B55 B49 B53 B54 -36.9 . .
B52 B49 B53 B54 -138.9 . .
F49 B49 B53 B52 -110.3 . .
B51 B49 B53 B52 37.6 . .
B55 B49 B53 B52 102.0 . .
B54 B49 B53 B52 138.9 . .
F52 B52 B53 F53 1.0 . .
B58 B52 B53 F53 111.3 . .
B49 B52 B53 F53 -110.4 . .
B57 B52 B53 F53 149.0 . .
B51 B52 B53 F53 -147.7 . .
F52 B52 B53 B58 -110.3 . .
B49 B52 B53 B58 138.2 . .
B57 B52 B53 B58 37.7 . .
B51 B52 B53 B58 101.0 . .
F52 B52 B53 B59 -147.5 . .
B58 B52 B53 B59 -37.2 . .
B49 B52 B53 B59 101.0 . .
B57 B52 B53 B59 0.5 . .
B51 B52 B53 B59 63.8 . .
F52 B52 B53 B54 148.4 . .
B58 B52 B53 B54 -101.3 . .
B49 B52 B53 B54 36.9 . .
B57 B52 B53 B54 -63.6 . .
B51 B52 B53 B54 -0.3 . .
F52 B52 B53 B49 111.4 . .
B58 B52 B53 B49 -138.2 . .
B57 B52 B53 B49 -100.6 . .
B51 B52 B53 B49 -37.2 . .
F53 B53 B54 F54 0.6 . .
B58 B53 B54 F54 148.8 . .
B59 B53 B54 F54 111.3 . .
B49 B53 B54 F54 -111.0 . .
B52 B53 B54 F54 -147.7 . .
F53 B53 B54 B55 148.6 . .
B58 B53 B54 B55 -63.2 . .
B59 B53 B54 B55 -100.8 . .
B49 B53 B54 B55 37.0 . .
B52 B53 B54 B55 0.3 . .
F53 B53 B54 B60 -147.8 . .
B58 B53 B54 B60 0.4 . .
B59 B53 B54 B60 -37.1 . .
B49 B53 B54 B60 100.6 . .
B52 B53 B54 B60 63.9 . .
F53 B53 B54 B49 111.5 . .
B58 B53 B54 B49 -100.2 . .
B59 B53 B54 B49 -137.8 . .
B52 B53 B54 B49 -36.7 . .
F53 B53 B54 B59 -110.7 . .
B58 B53 B54 B59 37.6 . .
B49 B53 B54 B59 137.8 . .
B52 B53 B54 B59 101.0 . .
F49 B49 B54 F54 -0.2 . .
B51 B49 B54 F54 -149.0 . .
B55 B49 B54 F54 -111.3 . .
B52 B49 B54 F54 147.1 . .
B53 B49 B54 F54 110.1 . .
F49 B49 B54 B55 111.1 . .
B51 B49 B54 B55 -37.7 . .
B52 B49 B54 B55 -101.6 . .
B53 B49 B54 B55 -138.6 . .
F49 B49 B54 B53 -110.3 . .
B51 B49 B54 B53 100.9 . .
B55 B49 B54 B53 138.6 . .
B52 B49 B54 B53 37.0 . .
F49 B49 B54 B60 149.1 . .
B51 B49 B54 B60 0.3 . .
B55 B49 B54 B60 38.0 . .
B52 B49 B54 B60 -63.5 . .
B53 B49 B54 B60 -100.5 . .
F49 B49 B54 B59 -147.8 . .
B51 B49 B54 B59 63.4 . .
B55 B49 B54 B59 101.1 . .
B52 B49 B54 B59 -0.5 . .
B53 B49 B54 B59 -37.5 . .
F54 B54 B55 F55 -0.5 . .
B53 B54 B55 F55 -148.1 . .
B60 B54 B55 F55 111.6 . .
B49 B54 B55 F55 -111.0 . .
B59 B54 B55 F55 148.8 . .
F54 B54 B55 B49 110.5 . .
B53 B54 B55 B49 -37.1 . .
B60 B54 B55 B49 -137.4 . .
B59 B54 B55 B49 -100.2 . .
F54 B54 B55 B60 -112.1 . .
B53 B54 B55 B60 100.3 . .
B49 B54 B55 B60 137.4 . .
B59 B54 B55 B60 37.2 . .
F54 B54 B55 B56 -149.5 . .
B53 B54 B55 B56 62.9 . .
B60 B54 B55 B56 -37.4 . .
B49 B54 B55 B56 100.1 . .
B59 B54 B55 B56 -0.2 . .
F54 B54 B55 B51 147.4 . .
B53 B54 B55 B51 -0.1 . .
B60 B54 B55 B51 -100.4 . .
B49 B54 B55 B51 37.0 . .
B59 B54 B55 B51 -63.2 . .
F49 B49 B55 F55 0.7 . .
B51 B49 B55 F55 -110.3 . .
B52 B49 B55 F55 -147.9 . .
B53 B49 B55 F55 148.2 . .
B54 B49 B55 F55 111.3 . .
F49 B49 B55 B54 -110.6 . .
B51 B49 B55 B54 138.4 . .
B52 B49 B55 B54 100.8 . .
B53 B49 B55 B54 36.9 . .
F49 B49 B55 B60 -148.7 . .
B51 B49 B55 B60 100.3 . .
B52 B49 B55 B60 62.7 . .
B53 B49 B55 B60 -1.2 . .
B54 B49 B55 B60 -38.1 . .
F49 B49 B55 B56 148.0 . .
B51 B49 B55 B56 37.0 . .
B52 B49 B55 B56 -0.6 . .
B53 B49 B55 B56 -64.5 . .
B54 B49 B55 B56 -101.4 . .
F49 B49 B55 B51 111.0 . .
B52 B49 B55 B51 -37.6 . .
B53 B49 B55 B51 -101.5 . .
B54 B49 B55 B51 -138.4 . .
F51 B51 B55 F55 -0.2 . .
B49 B51 B55 F55 110.7 . .
B52 B51 B55 F55 148.1 . .
B57 B51 B55 F55 -148.5 . .
B56 B51 B55 F55 -111.0 . .
F51 B51 B55 B54 -148.3 . .
B49 B51 B55 B54 -37.4 . .
B52 B51 B55 B54 -0.1 . .
B57 B51 B55 B54 63.4 . .
B56 B51 B55 B54 100.9 . .
F51 B51 B55 B49 -110.9 . .
B52 B51 B55 B49 37.3 . .
B57 B51 B55 B49 100.7 . .
B56 B51 B55 B49 138.3 . .
F51 B51 B55 B60 148.1 . .
B49 B51 B55 B60 -100.9 . .
B52 B51 B55 B60 -63.6 . .
B57 B51 B55 B60 -0.2 . .
B56 B51 B55 B60 37.4 . .
F51 B51 B55 B56 110.8 . .
B49 B51 B55 B56 -138.3 . .
B52 B51 B55 B56 -101.0 . .
B57 B51 B55 B56 -37.5 . .
F51 B51 B56 F56 -0.9 . .
B49 B51 B56 F56 147.4 . .
B52 B51 B56 F56 -149.1 . .
B57 B51 B56 F56 -111.6 . .
B55 B51 B56 F56 110.3 . .
F51 B51 B56 B50 147.9 . .
B49 B51 B56 B50 -63.9 . .
B52 B51 B56 B50 -0.4 . .
B57 B51 B56 B50 37.1 . .
B55 B51 B56 B50 -101.0 . .
F51 B51 B56 B57 110.8 . .
B49 B51 B56 B57 -101.0 . .
B52 B51 B56 B57 -37.5 . .
B55 B51 B56 B57 -138.1 . .
F51 B51 B56 B60 -148.6 . .
B49 B51 B56 B60 -0.3 . .
B52 B51 B56 B60 63.2 . .
B57 B51 B56 B60 100.7 . .
B55 B51 B56 B60 -37.4 . .
F51 B51 B56 B55 -111.1 . .
B49 B51 B56 B55 37.1 . .
B52 B51 B56 B55 100.6 . .
B57 B51 B56 B55 138.1 . .
F50 B50 B56 F56 0.8 . .
B57 B50 B56 F56 111.3 . .
B58 B50 B56 F56 149.3 . .
B59 B50 B56 F56 -147.5 . .
B60 B50 B56 F56 -110.3 . .
F50 B50 B56 B51 -147.7 . .
B57 B50 B56 B51 -37.2 . .
B58 B50 B56 B51 0.8 . .
B59 B50 B56 B51 64.0 . .
B60 B50 B56 B51 101.2 . .
F50 B50 B56 B57 -110.5 . .
B58 B50 B56 B57 38.0 . .
B59 B50 B56 B57 101.2 . .
B60 B50 B56 B57 138.3 . .
F50 B50 B56 B60 111.2 . .
B57 B50 B56 B60 -138.3 . .
B58 B50 B56 B60 -100.3 . .
B59 B50 B56 B60 -37.1 . .
F50 B50 B56 B55 148.5 . .
B57 B50 B56 B55 -101.0 . .
B58 B50 B56 B55 -63.0 . .
B59 B50 B56 B55 0.2 . .
B60 B50 B56 B55 37.4 . .
F55 B55 B56 F56 -0.9 . .
B54 B55 B56 F56 148.1 . .
B49 B55 B56 F56 -148.1 . .
B60 B55 B56 F56 110.7 . .
B51 B55 B56 F56 -111.2 . .
F55 B55 B56 B51 110.3 . .
B54 B55 B56 B51 -100.7 . .
B49 B55 B56 B51 -36.9 . .
B60 B55 B56 B51 -138.1 . .
F55 B55 B56 B50 -149.1 . .
B54 B55 B56 B50 0.0 . .
B49 B55 B56 B50 63.7 . .
B60 B55 B56 B50 -37.5 . .
B51 B55 B56 B50 100.6 . .
F55 B55 B56 B57 147.8 . .
B54 B55 B56 B57 -63.2 . .
B49 B55 B56 B57 0.5 . .
B60 B55 B56 B57 -100.7 . .
B51 B55 B56 B57 37.5 . .
F55 B55 B56 B60 -111.6 . .
B54 B55 B56 B60 37.4 . .
B49 B55 B56 B60 101.2 . .
B51 B55 B56 B60 138.1 . .
F50 B50 B57 F57 -0.4 . .
B58 B50 B57 F57 110.9 . .
B56 B50 B57 F57 -111.4 . .
B59 B50 B57 F57 148.1 . .
B60 B50 B57 F57 -148.7 . .
F50 B50 B57 B52 -148.2 . .
B58 B50 B57 B52 -36.9 . .
B56 B50 B57 B52 100.7 . .
B59 B50 B57 B52 0.2 . .
B60 B50 B57 B52 63.4 . .
F50 B50 B57 B51 148.3 . .
B58 B50 B57 B51 -100.4 . .
B56 B50 B57 B51 37.3 . .
B59 B50 B57 B51 -63.3 . .
B60 B50 B57 B51 0.0 . .
F50 B50 B57 B56 111.0 . .
B58 B50 B57 B56 -137.7 . .
B59 B50 B57 B56 -100.5 . .
B60 B50 B57 B56 -37.3 . .
F50 B50 B57 B58 -111.3 . .
B56 B50 B57 B58 137.7 . .
B59 B50 B57 B58 37.1 . .
B60 B50 B57 B58 100.4 . .
F52 B52 B57 F57 0.0 . .
B58 B52 B57 F57 -110.5 . .
B49 B52 B57 F57 148.8 . .
B51 B52 B57 F57 111.6 . .
B53 B52 B57 F57 -147.9 . .
F52 B52 B57 B50 147.5 . .
B58 B52 B57 B50 37.0 . .
B49 B52 B57 B50 -63.7 . .
B51 B52 B57 B50 -100.9 . .
B53 B52 B57 B50 -0.4 . .
F52 B52 B57 B51 -111.6 . .
B58 B52 B57 B51 137.9 . .
B49 B52 B57 B51 37.2 . .
B53 B52 B57 B51 100.5 . .
F52 B52 B57 B56 -149.0 . .
B58 B52 B57 B56 100.5 . .
B49 B52 B57 B56 -0.1 . .
B51 B52 B57 B56 -37.4 . .
B53 B52 B57 B56 63.1 . .
F52 B52 B57 B58 110.5 . .
B49 B52 B57 B58 -100.7 . .
B51 B52 B57 B58 -137.9 . .
B53 B52 B57 B58 -37.4 . .
F51 B51 B57 F57 -0.1 . .
B49 B51 B57 F57 -148.6 . .
B52 B51 B57 F57 -111.0 . .
B56 B51 B57 F57 110.8 . .
B55 B51 B57 F57 148.3 . .
F51 B51 B57 B50 -148.3 . .
B49 B51 B57 B50 63.2 . .
B52 B51 B57 B50 100.8 . .
B56 B51 B57 B50 -37.3 . .
B55 B51 B57 B50 0.1 . .
F51 B51 B57 B52 110.9 . .
B49 B51 B57 B52 -37.5 . .
B56 B51 B57 B52 -138.1 . .
B55 B51 B57 B52 -100.6 . .
F51 B51 B57 B56 -111.0 . .
B49 B51 B57 B56 100.6 . .
B52 B51 B57 B56 138.1 . .
B55 B51 B57 B56 37.5 . .
F51 B51 B57 B58 148.4 . .
B49 B51 B57 B58 -0.1 . .
B52 B51 B57 B58 37.4 . .
B56 B51 B57 B58 -100.7 . .
B55 B51 B57 B58 -63.2 . .
F56 B56 B57 F57 -1.1 . .
B51 B56 B57 F57 -111.6 . .
B50 B56 B57 F57 110.1 . .
B60 B56 B57 F57 147.4 . .
B55 B56 B57 F57 -149.2 . .
F56 B56 B57 B50 -111.2 . .
B51 B56 B57 B50 138.3 . .
B60 B56 B57 B50 37.3 . .
B55 B56 B57 B50 100.7 . .
F56 B56 B57 B52 147.9 . .
B51 B56 B57 B52 37.4 . .
B50 B56 B57 B52 -100.9 . .
B60 B56 B57 B52 -63.6 . .
B55 B56 B57 B52 -0.2 . .
F56 B56 B57 B51 110.5 . .
B50 B56 B57 B51 -138.3 . .
B60 B56 B57 B51 -101.0 . .
B55 B56 B57 B51 -37.7 . .
F56 B56 B57 B58 -148.9 . .
B51 B56 B57 B58 100.6 . .
B50 B56 B57 B58 -37.7 . .
B60 B56 B57 B58 -0.4 . .
B55 B56 B57 B58 62.9 . .
F53 B53 B58 F58 -2.2 . .
B59 B53 B58 F58 -111.9 . .
B54 B53 B58 F58 -149.6 . .
B49 B53 B58 F58 146.8 . .
B52 B53 B58 F58 109.6 . .
F53 B53 B58 B52 -111.8 . .
B59 B53 B58 B52 138.5 . .
B54 B53 B58 B52 100.8 . .
B49 B53 B58 B52 37.2 . .
F53 B53 B58 B59 109.7 . .
B54 B53 B58 B59 -37.7 . .
B49 B53 B58 B59 -101.4 . .
B52 B53 B58 B59 -138.5 . .
F53 B53 B58 B50 147.4 . .
B59 B53 B58 B50 37.6 . .
B54 B53 B58 B50 -0.1 . .
B49 B53 B58 B50 -63.7 . .
B52 B53 B58 B50 -100.9 . .
F53 B53 B58 B57 -149.4 . .
B59 B53 B58 B57 100.9 . .
B54 B53 B58 B57 63.2 . .
B49 B53 B58 B57 -0.5 . .
B52 B53 B58 B57 -37.6 . .
F52 B52 B58 F58 -0.4 . .
B49 B52 B58 F58 -148.4 . .
B57 B52 B58 F58 110.9 . .
B51 B52 B58 F58 148.5 . .
B53 B52 B58 F58 -111.2 . .
F52 B52 B58 B53 110.7 . .
B49 B52 B58 B53 -37.2 . .
B57 B52 B58 B53 -137.9 . .
B51 B52 B58 B53 -100.3 . .
F52 B52 B58 B59 147.9 . .
B49 B52 B58 B59 0.0 . .
B57 B52 B58 B59 -100.7 . .
B51 B52 B58 B59 -63.1 . .
B53 B52 B58 B59 37.2 . .
F52 B52 B58 B50 -148.3 . .
B49 B52 B58 B50 63.8 . .
B57 B52 B58 B50 -36.9 . .
B51 B52 B58 B50 0.7 . .
B53 B52 B58 B50 101.0 . .
F52 B52 B58 B57 -111.4 . .
B49 B52 B58 B57 100.7 . .
B51 B52 B58 B57 37.6 . .
B53 B52 B58 B57 137.9 . .
F50 B50 B58 F58 0.5 . .
B57 B50 B58 F58 -110.0 . .
B56 B50 B58 F58 -147.9 . .
B59 B50 B58 F58 111.6 . .
B60 B50 B58 F58 148.8 . .
F50 B50 B58 B53 -148.6 . .
B57 B50 B58 B53 100.9 . .
B56 B50 B58 B53 63.0 . .
B59 B50 B58 B53 -37.5 . .
B60 B50 B58 B53 -0.3 . .
F50 B50 B58 B52 147.5 . .
B57 B50 B58 B52 37.0 . .
B56 B50 B58 B52 -1.0 . .
B59 B50 B58 B52 -101.5 . .
B60 B50 B58 B52 -64.3 . .
F50 B50 B58 B59 -111.1 . .
B57 B50 B58 B59 138.5 . .
B56 B50 B58 B59 100.5 . .
B60 B50 B58 B59 37.2 . .
F50 B50 B58 B57 110.5 . .
B56 B50 B58 B57 -37.9 . .
B59 B50 B58 B57 -138.5 . .
B60 B50 B58 B57 -101.3 . .
F57 B57 B58 F58 1.9 . .
B50 B57 B58 F58 112.0 . .
B52 B57 B58 F58 -109.4 . .
B51 B57 B58 F58 -146.9 . .
B56 B57 B58 F58 149.8 . .
F57 B57 B58 B53 149.1 . .
B50 B57 B58 B53 -100.7 . .
B52 B57 B58 B53 37.9 . .
B51 B57 B58 B53 0.3 . .
B56 B57 B58 B53 -62.9 . .
F57 B57 B58 B52 111.2 . .
B50 B57 B58 B52 -138.6 . .
B51 B57 B58 B52 -37.5 . .
B56 B57 B58 B52 -100.8 . .
F57 B57 B58 B59 -147.4 . .
B50 B57 B58 B59 -37.3 . .
B52 B57 B58 B59 101.3 . .
B51 B57 B58 B59 63.8 . .
B56 B57 B58 B59 0.5 . .
F57 B57 B58 B50 -110.1 . .
B52 B57 B58 B50 138.6 . .
B51 B57 B58 B50 101.1 . .
B56 B57 B58 B50 37.8 . .
F53 B53 B59 F59 -0.6 . .
B58 B53 B59 F59 111.5 . .
B54 B53 B59 F59 -110.2 . .
B49 B53 B59 F59 -148.1 . .
B52 B53 B59 F59 148.6 . .
F53 B53 B59 B58 -112.1 . .
B54 B53 B59 B58 138.2 . .
B49 B53 B59 B58 100.4 . .
B52 B53 B59 B58 37.1 . .
F53 B53 B59 B60 146.9 . .
B58 B53 B59 B60 -101.0 . .
B54 B53 B59 B60 37.2 . .
B49 B53 B59 B60 -0.6 . .
B52 B53 B59 B60 -63.9 . .
F53 B53 B59 B50 -149.5 . .
B58 B53 B59 B50 -37.4 . .
B54 B53 B59 B50 100.8 . .
B49 B53 B59 B50 62.9 . .
B52 B53 B59 B50 -0.3 . .
F53 B53 B59 B54 109.7 . .
B58 B53 B59 B54 -138.2 . .
B49 B53 B59 B54 -37.9 . .
B52 B53 B59 B54 -101.2 . .
F58 B58 B59 F59 -1.0 . .
B53 B58 B59 F59 -111.1 . .
B52 B58 B59 F59 -148.6 . .
B50 B58 B59 F59 110.9 . .
B57 B58 B59 F59 148.0 . .
F58 B58 B59 B53 110.1 . .
B52 B58 B59 B53 -37.4 . .
B50 B58 B59 B53 -138.0 . .
B57 B58 B59 B53 -100.9 . .
F58 B58 B59 B60 -149.3 . .
B53 B58 B59 B60 100.5 . .
B52 B58 B59 B60 63.1 . .
B50 B58 B59 B60 -37.5 . .
B57 B58 B59 B60 -0.4 . .
F58 B58 B59 B50 -111.8 . .
B53 B58 B59 B50 138.0 . .
B52 B58 B59 B50 100.6 . .
B57 B58 B59 B50 37.1 . .
F58 B58 B59 B54 147.4 . .
B53 B58 B59 B54 37.2 . .
B52 B58 B59 B54 -0.2 . .
B50 B58 B59 B54 -100.8 . .
B57 B58 B59 B54 -63.7 . .
F50 B50 B59 F59 -0.7 . .
B57 B50 B59 F59 -148.9 . .
B58 B50 B59 F59 -111.6 . .
B56 B50 B59 F59 147.4 . .
B60 B50 B59 F59 110.2 . .
F50 B50 B59 B53 148.3 . .
B57 B50 B59 B53 0.1 . .
B58 B50 B59 B53 37.4 . .
B56 B50 B59 B53 -63.5 . .
B60 B50 B59 B53 -100.8 . .
F50 B50 B59 B58 110.9 . .
B57 B50 B59 B58 -37.3 . .
B56 B50 B59 B58 -100.9 . .
B60 B50 B59 B58 -138.2 . .
F50 B50 B59 B60 -111.0 . .
B57 B50 B59 B60 100.8 . .
B58 B50 B59 B60 138.2 . .
B56 B50 B59 B60 37.2 . .
F50 B50 B59 B54 -148.5 . .
B57 B50 B59 B54 63.3 . .
B58 B50 B59 B54 100.6 . .
B56 B50 B59 B54 -0.4 . .
B60 B50 B59 B54 -37.6 . .
F54 B54 B59 F59 1.7 . .
B55 B54 B59 F59 -147.7 . .
B53 B54 B59 F59 111.5 . .
B60 B54 B59 F59 -110.3 . .
B49 B54 B59 F59 149.1 . .
F54 B54 B59 B53 -109.8 . .
B55 B54 B59 B53 100.9 . .
B60 B54 B59 B53 138.2 . .
B49 B54 B59 B53 37.7 . .
F54 B54 B59 B58 -147.0 . .
B55 B54 B59 B58 63.6 . .
B53 B54 B59 B58 -37.2 . .
B60 B54 B59 B58 101.0 . .
B49 B54 B59 B58 0.4 . .
F54 B54 B59 B60 112.0 . .
B55 B54 B59 B60 -37.4 . .
B53 B54 B59 B60 -138.2 . .
B49 B54 B59 B60 -100.6 . .
F54 B54 B59 B50 149.7 . .
B55 B54 B59 B50 0.3 . .
B53 B54 B59 B50 -100.5 . .
B60 B54 B59 B50 37.7 . .
B49 B54 B59 B50 -62.9 . .
F59 B59 B60 F60 -1.5 . .
B53 B59 B60 F60 -149.4 . .
B58 B59 B60 F60 147.3 . .
B50 B59 B60 F60 109.9 . .
B54 B59 B60 F60 -112.2 . .
F59 B59 B60 B54 110.7 . .
B53 B59 B60 B54 -37.2 . .
B58 B59 B60 B54 -100.5 . .
B50 B59 B60 B54 -137.9 . .
F59 B59 B60 B55 147.8 . .
B53 B59 B60 B55 -0.1 . .
B58 B59 B60 B55 -63.4 . .
B50 B59 B60 B55 -100.8 . .
B54 B59 B60 B55 37.1 . .
F59 B59 B60 B56 -148.7 . .
B53 B59 B60 B56 63.5 . .
B58 B59 B60 B56 0.2 . .
B50 B59 B60 B56 -37.2 . .
B54 B59 B60 B56 100.7 . .
F59 B59 B60 B50 -111.5 . .
B53 B59 B60 B50 100.7 . .
B58 B59 B60 B50 37.4 . .
B54 B59 B60 B50 137.9 . .
F54 B54 B60 F60 -1.3 . .
B55 B54 B60 F60 -112.4 . .
B53 B54 B60 F60 146.4 . .
B49 B54 B60 F60 -150.2 . .
B59 B54 B60 F60 109.3 . .
F54 B54 B60 B59 -110.6 . .
B55 B54 B60 B59 138.3 . .
B53 B54 B60 B59 37.1 . .
B49 B54 B60 B59 100.5 . .
F54 B54 B60 B55 111.1 . .
B53 B54 B60 B55 -101.2 . .
B49 B54 B60 B55 -37.9 . .
B59 B54 B60 B55 -138.3 . .
F54 B54 B60 B56 148.4 . .
B55 B54 B60 B56 37.3 . .
B53 B54 B60 B56 -63.9 . .
B49 B54 B60 B56 -0.5 . .
B59 B54 B60 B56 -101.0 . .
F54 B54 B60 B50 -148.3 . .
B55 B54 B60 B50 100.6 . .
B53 B54 B60 B50 -0.6 . .
B49 B54 B60 B50 62.8 . .
B59 B54 B60 B50 -37.7 . .
F55 B55 B60 F60 -0.1 . .
B54 B55 B60 F60 110.9 . .
B49 B55 B60 F60 149.1 . .
B56 B55 B60 F60 -110.9 . .
B51 B55 B60 F60 -148.1 . .
F55 B55 B60 B59 -148.4 . .
B54 B55 B60 B59 -37.4 . .
B49 B55 B60 B59 0.8 . .
B56 B55 B60 B59 100.8 . .
B51 B55 B60 B59 63.7 . .
F55 B55 B60 B54 -111.0 . .
B49 B55 B60 B54 38.2 . .
B56 B55 B60 B54 138.2 . .
B51 B55 B60 B54 101.1 . .
F55 B55 B60 B56 110.8 . .
B54 B55 B60 B56 -138.2 . .
B49 B55 B60 B56 -100.0 . .
B51 B55 B60 B56 -37.2 . .
F55 B55 B60 B50 148.1 . .
B54 B55 B60 B50 -100.9 . .
B49 B55 B60 B50 -62.7 . .
B56 B55 B60 B50 37.3 . .
B51 B55 B60 B50 0.2 . .
F56 B56 B60 F60 2.5 . .
B51 B56 B60 F60 150.3 . .
B50 B56 B60 F60 -109.2 . .
B57 B56 B60 F60 -146.3 . .
B55 B56 B60 F60 112.7 . .
F56 B56 B60 B59 149.0 . .
B51 B56 B60 B59 -63.2 . .
B50 B56 B60 B59 37.3 . .
B57 B56 B60 B59 0.2 . .
B55 B56 B60 B59 -100.8 . .
F56 B56 B60 B54 -147.2 . .
B51 B56 B60 B54 0.5 . .
B50 B56 B60 B54 101.0 . .
B57 B56 B60 B54 63.9 . .
B55 B56 B60 B54 -37.1 . .
F56 B56 B60 B55 -110.1 . .
B51 B56 B60 B55 37.7 . .
B50 B56 B60 B55 138.2 . .
B57 B56 B60 B55 101.0 . .
F56 B56 B60 B50 111.7 . .
B51 B56 B60 B50 -100.5 . .
B57 B56 B60 B50 -37.1 . .
B55 B56 B60 B50 -138.2 . .
F50 B50 B60 F60 1.1 . .
B57 B50 B60 F60 149.2 . .
B58 B50 B60 F60 -147.1 . .
B56 B50 B60 F60 111.8 . .
B59 B50 B60 F60 -109.9 . .
F50 B50 B60 B59 111.0 . .
B57 B50 B60 B59 -100.9 . .
B58 B50 B60 B59 -37.2 . .
B56 B50 B60 B59 -138.3 . .
F50 B50 B60 B54 148.8 . .
B57 B50 B60 B54 -63.1 . .
B58 B50 B60 B54 0.6 . .
B56 B50 B60 B54 -100.5 . .
B59 B50 B60 B54 37.8 . .
F50 B50 B60 B55 -148.2 . .
B57 B50 B60 B55 -0.1 . .
B58 B50 B60 B55 63.6 . .
B56 B50 B60 B55 -37.5 . .
B59 B50 B60 B55 100.9 . .
F50 B50 B60 B56 -110.7 . .
B57 B50 B60 B56 37.4 . .
B58 B50 B60 B56 101.1 . .
B59 B50 B60 B56 138.3 . .
F61 B61 B63 F63 -0.7 . .
B67 B61 B63 F63 110.9 . .
B64 B61 B63 F63 -110.9 . .
B65 B61 B63 F63 -148.5 . .
B66 B61 B63 F63 148.1 . .
F61 B61 B63 B69 147.6 . .
B67 B61 B63 B69 -100.8 . .
B64 B61 B63 B69 37.5 . .
B65 B61 B63 B69 -0.2 . .
B66 B61 B63 B69 -63.6 . .
F61 B61 B63 B64 110.1 . .
B67 B61 B63 B64 -138.3 . .
B65 B61 B63 B64 -37.7 . .
B66 B61 B63 B64 -101.0 . .
F61 B61 B63 B68 -148.8 . .
B67 B61 B63 B68 -37.2 . .
B64 B61 B63 B68 101.0 . .
B65 B61 B63 B68 63.4 . .
B66 B61 B63 B68 0.0 . .
F61 B61 B63 B67 -111.6 . .
B64 B61 B63 B67 138.3 . .
B65 B61 B63 B67 100.6 . .
B66 B61 B63 B67 37.3 . .
F61 B61 B64 F64 0.2 . .
B63 B61 B64 F64 111.3 . .
B67 B61 B64 F64 149.2 . .
B65 B61 B64 F64 -110.6 . .
B66 B61 B64 F64 -147.4 . .
F61 B61 B64 B70 147.9 . .
B63 B61 B64 B70 -101.0 . .
B67 B61 B64 B70 -63.1 . .
B65 B61 B64 B70 37.1 . .
B66 B61 B64 B70 0.3 . .
F61 B61 B64 B69 -148.5 . .
B63 B61 B64 B69 -37.4 . .
B67 B61 B64 B69 0.5 . .
B65 B61 B64 B69 100.7 . .
B66 B61 B64 B69 63.9 . .
F61 B61 B64 B63 -111.1 . .
B67 B61 B64 B63 37.9 . .
B65 B61 B64 B63 138.1 . .
B66 B61 B64 B63 101.3 . .
F61 B61 B64 B65 110.8 . .
B63 B61 B64 B65 -138.1 . .
B67 B61 B64 B65 -100.2 . .
B66 B61 B64 B65 -36.8 . .
F63 B63 B64 F64 0.2 . .
B61 B63 B64 F64 -111.0 . .
B69 B63 B64 F64 110.9 . .
B68 B63 B64 F64 148.4 . .
B67 B63 B64 F64 -148.2 . .
F63 B63 B64 B70 -148.4 . .
B61 B63 B64 B70 100.3 . .
B69 B63 B64 B70 -37.7 . .
B68 B63 B64 B70 -0.2 . .
B67 B63 B64 B70 63.2 . .
F63 B63 B64 B61 111.2 . .
B69 B63 B64 B61 -138.1 . .
B68 B63 B64 B61 -100.5 . .
B67 B63 B64 B61 -37.1 . .
F63 B63 B64 B69 -110.7 . .
B61 B63 B64 B69 138.1 . .
B68 B63 B64 B69 37.5 . .
B67 B63 B64 B69 101.0 . .
F63 B63 B64 B65 148.6 . .
B61 B63 B64 B65 37.3 . .
B69 B63 B64 B65 -100.7 . .
B68 B63 B64 B65 -63.2 . .
B67 B63 B64 B65 0.2 . .
F61 B61 B65 F65 1.7 . .
B63 B61 B65 F65 149.6 . .
B67 B61 B65 F65 -146.1 . .
B64 B61 B65 F65 111.9 . .
B66 B61 B65 F65 -109.2 . .
F61 B61 B65 B70 -147.5 . .
B63 B61 B65 B70 0.4 . .
B67 B61 B65 B70 64.8 . .
B64 B61 B65 B70 -37.2 . .
B66 B61 B65 B70 101.7 . .
F61 B61 B65 B71 148.9 . .
B63 B61 B65 B71 -63.2 . .
B67 B61 B65 B71 1.1 . .
B64 B61 B65 B71 -100.8 . .
B66 B61 B65 B71 38.0 . .
F61 B61 B65 B66 110.8 . .
B63 B61 B65 B66 -101.3 . .
B67 B61 B65 B66 -36.9 . .
B64 B61 B65 B66 -138.9 . .
F61 B61 B65 B64 -110.3 . .
B63 B61 B65 B64 37.6 . .
B67 B61 B65 B64 102.0 . .
B66 B61 B65 B64 138.9 . .
F64 B64 B65 F65 1.0 . .
B70 B64 B65 F65 111.3 . .
B61 B64 B65 F65 -110.4 . .
B69 B64 B65 F65 149.0 . .
B63 B64 B65 F65 -147.7 . .
F64 B64 B65 B70 -110.3 . .
B61 B64 B65 B70 138.2 . .
B69 B64 B65 B70 37.7 . .
B63 B64 B65 B70 101.0 . .
F64 B64 B65 B71 -147.5 . .
B70 B64 B65 B71 -37.2 . .
B61 B64 B65 B71 101.0 . .
B69 B64 B65 B71 0.5 . .
B63 B64 B65 B71 63.8 . .
F64 B64 B65 B66 148.4 . .
B70 B64 B65 B66 -101.3 . .
B61 B64 B65 B66 36.9 . .
B69 B64 B65 B66 -63.6 . .
B63 B64 B65 B66 -0.3 . .
F64 B64 B65 B61 111.4 . .
B70 B64 B65 B61 -138.2 . .
B69 B64 B65 B61 -100.6 . .
B63 B64 B65 B61 -37.2 . .
F65 B65 B66 F66 0.6 . .
B70 B65 B66 F66 148.8 . .
B71 B65 B66 F66 111.3 . .
B61 B65 B66 F66 -111.0 . .
B64 B65 B66 F66 -147.7 . .
F65 B65 B66 B67 148.5 . .
B70 B65 B66 B67 -63.2 . .
B71 B65 B66 B67 -100.8 . .
B61 B65 B66 B67 37.0 . .
B64 B65 B66 B67 0.3 . .
F65 B65 B66 B72 -147.8 . .
B70 B65 B66 B72 0.4 . .
B71 B65 B66 B72 -37.1 . .
B61 B65 B66 B72 100.6 . .
B64 B65 B66 B72 63.9 . .
F65 B65 B66 B61 111.5 . .
B70 B65 B66 B61 -100.2 . .
B71 B65 B66 B61 -137.8 . .
B64 B65 B66 B61 -36.7 . .
F65 B65 B66 B71 -110.7 . .
B70 B65 B66 B71 37.6 . .
B61 B65 B66 B71 137.8 . .
B64 B65 B66 B71 101.0 . .
F61 B61 B66 F66 -0.2 . .
B63 B61 B66 F66 -149.0 . .
B67 B61 B66 F66 -111.3 . .
B64 B61 B66 F66 147.1 . .
B65 B61 B66 F66 110.1 . .
F61 B61 B66 B67 111.1 . .
B63 B61 B66 B67 -37.7 . .
B64 B61 B66 B67 -101.6 . .
B65 B61 B66 B67 -138.6 . .
F61 B61 B66 B65 -110.3 . .
B63 B61 B66 B65 100.9 . .
B67 B61 B66 B65 138.6 . .
B64 B61 B66 B65 37.0 . .
F61 B61 B66 B72 149.1 . .
B63 B61 B66 B72 0.3 . .
B67 B61 B66 B72 38.0 . .
B64 B61 B66 B72 -63.5 . .
B65 B61 B66 B72 -100.5 . .
F61 B61 B66 B71 -147.8 . .
B63 B61 B66 B71 63.4 . .
B67 B61 B66 B71 101.1 . .
B64 B61 B66 B71 -0.5 . .
B65 B61 B66 B71 -37.5 . .
F66 B66 B67 F67 -0.5 . .
B65 B66 B67 F67 -148.1 . .
B72 B66 B67 F67 111.6 . .
B61 B66 B67 F67 -111.0 . .
B71 B66 B67 F67 148.8 . .
F66 B66 B67 B61 110.4 . .
B65 B66 B67 B61 -37.1 . .
B72 B66 B67 B61 -137.4 . .
B71 B66 B67 B61 -100.2 . .
F66 B66 B67 B72 -112.1 . .
B65 B66 B67 B72 100.3 . .
B61 B66 B67 B72 137.4 . .
B71 B66 B67 B72 37.2 . .
F66 B66 B67 B68 -149.5 . .
B65 B66 B67 B68 62.9 . .
B72 B66 B67 B68 -37.4 . .
B61 B66 B67 B68 100.1 . .
B71 B66 B67 B68 -0.2 . .
F66 B66 B67 B63 147.5 . .
B65 B66 B67 B63 -0.1 . .
B72 B66 B67 B63 -100.4 . .
B61 B66 B67 B63 37.0 . .
B71 B66 B67 B63 -63.2 . .
F61 B61 B67 F67 0.7 . .
B63 B61 B67 F67 -110.3 . .
B64 B61 B67 F67 -147.9 . .
B65 B61 B67 F67 148.2 . .
B66 B61 B67 F67 111.3 . .
F61 B61 B67 B66 -110.6 . .
B63 B61 B67 B66 138.4 . .
B64 B61 B67 B66 100.8 . .
B65 B61 B67 B66 36.9 . .
F61 B61 B67 B72 -148.7 . .
B63 B61 B67 B72 100.3 . .
B64 B61 B67 B72 62.7 . .
B65 B61 B67 B72 -1.2 . .
B66 B61 B67 B72 -38.1 . .
F61 B61 B67 B68 148.0 . .
B63 B61 B67 B68 37.0 . .
B64 B61 B67 B68 -0.6 . .
B65 B61 B67 B68 -64.5 . .
B66 B61 B67 B68 -101.4 . .
F61 B61 B67 B63 111.0 . .
B64 B61 B67 B63 -37.6 . .
B65 B61 B67 B63 -101.5 . .
B66 B61 B67 B63 -138.4 . .
F63 B63 B67 F67 -0.2 . .
B61 B63 B67 F67 110.8 . .
B69 B63 B67 F67 -148.5 . .
B64 B63 B67 F67 148.1 . .
B68 B63 B67 F67 -111.0 . .
F63 B63 B67 B66 -148.3 . .
B61 B63 B67 B66 -37.4 . .
B69 B63 B67 B66 63.3 . .
B64 B63 B67 B66 -0.1 . .
B68 B63 B67 B66 100.9 . .
F63 B63 B67 B61 -110.9 . .
B69 B63 B67 B61 100.7 . .
B64 B63 B67 B61 37.3 . .
B68 B63 B67 B61 138.3 . .
F63 B63 B67 B72 148.1 . .
B61 B63 B67 B72 -100.9 . .
B69 B63 B67 B72 -0.2 . .
B64 B63 B67 B72 -63.6 . .
B68 B63 B67 B72 37.4 . .
F63 B63 B67 B68 110.8 . .
B61 B63 B67 B68 -138.3 . .
B69 B63 B67 B68 -37.5 . .
B64 B63 B67 B68 -101.0 . .
F63 B63 B68 F68 -0.9 . .
B61 B63 B68 F68 147.4 . .
B69 B63 B68 F68 -111.6 . .
B64 B63 B68 F68 -149.1 . .
B67 B63 B68 F68 110.3 . .
F63 B63 B68 B62 147.9 . .
B61 B63 B68 B62 -63.9 . .
B69 B63 B68 B62 37.1 . .
B64 B63 B68 B62 -0.4 . .
B67 B63 B68 B62 -101.0 . .
F63 B63 B68 B69 110.8 . .
B61 B63 B68 B69 -101.0 . .
B64 B63 B68 B69 -37.5 . .
B67 B63 B68 B69 -138.1 . .
F63 B63 B68 B72 -148.6 . .
B61 B63 B68 B72 -0.3 . .
B69 B63 B68 B72 100.7 . .
B64 B63 B68 B72 63.2 . .
B67 B63 B68 B72 -37.4 . .
F63 B63 B68 B67 -111.1 . .
B61 B63 B68 B67 37.1 . .
B69 B63 B68 B67 138.1 . .
B64 B63 B68 B67 100.6 . .
F62 B62 B68 F68 0.8 . .
B69 B62 B68 F68 111.3 . .
B70 B62 B68 F68 149.3 . .
B71 B62 B68 F68 -147.5 . .
B72 B62 B68 F68 -110.4 . .
F62 B62 B68 B63 -147.7 . .
B69 B62 B68 B63 -37.2 . .
B70 B62 B68 B63 0.8 . .
B71 B62 B68 B63 64.1 . .
B72 B62 B68 B63 101.2 . .
F62 B62 B68 B69 -110.5 . .
B70 B62 B68 B69 38.0 . .
B71 B62 B68 B69 101.2 . .
B72 B62 B68 B69 138.3 . .
F62 B62 B68 B72 111.2 . .
B69 B62 B68 B72 -138.3 . .
B70 B62 B68 B72 -100.3 . .
B71 B62 B68 B72 -37.1 . .
F62 B62 B68 B67 148.5 . .
B69 B62 B68 B67 -100.9 . .
B70 B62 B68 B67 -63.0 . .
B71 B62 B68 B67 0.3 . .
B72 B62 B68 B67 37.4 . .
F67 B67 B68 F68 -0.9 . .
B66 B67 B68 F68 148.1 . .
B61 B67 B68 F68 -148.1 . .
B72 B67 B68 F68 110.7 . .
B63 B67 B68 F68 -111.2 . .
F67 B67 B68 B63 110.3 . .
B66 B67 B68 B63 -100.7 . .
B61 B67 B68 B63 -36.9 . .
B72 B67 B68 B63 -138.1 . .
F67 B67 B68 B62 -149.1 . .
B66 B67 B68 B62 -0.1 . .
B61 B67 B68 B62 63.7 . .
B72 B67 B68 B62 -37.5 . .
B63 B67 B68 B62 100.6 . .
F67 B67 B68 B69 147.8 . .
B66 B67 B68 B69 -63.2 . .
B61 B67 B68 B69 0.5 . .
B72 B67 B68 B69 -100.7 . .
B63 B67 B68 B69 37.4 . .
F67 B67 B68 B72 -111.6 . .
B66 B67 B68 B72 37.4 . .
B61 B67 B68 B72 101.2 . .
B63 B67 B68 B72 138.1 . .
F62 B62 B69 F69 -0.4 . .
B70 B62 B69 F69 110.9 . .
B68 B62 B69 F69 -111.4 . .
B71 B62 B69 F69 148.1 . .
B72 B62 B69 F69 -148.7 . .
F62 B62 B69 B64 -148.2 . .
B70 B62 B69 B64 -36.9 . .
B68 B62 B69 B64 100.7 . .
B71 B62 B69 B64 0.2 . .
B72 B62 B69 B64 63.4 . .
F62 B62 B69 B63 148.3 . .
B70 B62 B69 B63 -100.4 . .
B68 B62 B69 B63 37.3 . .
B71 B62 B69 B63 -63.3 . .
B72 B62 B69 B63 0.0 . .
F62 B62 B69 B68 111.0 . .
B70 B62 B69 B68 -137.7 . .
B71 B62 B69 B68 -100.5 . .
B72 B62 B69 B68 -37.3 . .
F62 B62 B69 B70 -111.3 . .
B68 B62 B69 B70 137.7 . .
B71 B62 B69 B70 37.1 . .
B72 B62 B69 B70 100.4 . .
F64 B64 B69 F69 0.0 . .
B70 B64 B69 F69 -110.5 . .
B61 B64 B69 F69 148.8 . .
B63 B64 B69 F69 111.6 . .
B65 B64 B69 F69 -147.9 . .
F64 B64 B69 B62 147.5 . .
B70 B64 B69 B62 37.0 . .
B61 B64 B69 B62 -63.7 . .
B63 B64 B69 B62 -100.9 . .
B65 B64 B69 B62 -0.4 . .
F64 B64 B69 B63 -111.6 . .
B70 B64 B69 B63 137.9 . .
B61 B64 B69 B63 37.2 . .
B65 B64 B69 B63 100.5 . .
F64 B64 B69 B68 -149.0 . .
B70 B64 B69 B68 100.5 . .
B61 B64 B69 B68 -0.2 . .
B63 B64 B69 B68 -37.4 . .
B65 B64 B69 B68 63.1 . .
F64 B64 B69 B70 110.5 . .
B61 B64 B69 B70 -100.7 . .
B63 B64 B69 B70 -137.9 . .
B65 B64 B69 B70 -37.4 . .
F63 B63 B69 F69 -0.1 . .
B61 B63 B69 F69 -148.6 . .
B64 B63 B69 F69 -111.0 . .
B68 B63 B69 F69 110.8 . .
B67 B63 B69 F69 148.3 . .
F63 B63 B69 B62 -148.3 . .
B61 B63 B69 B62 63.2 . .
B64 B63 B69 B62 100.8 . .
B68 B63 B69 B62 -37.3 . .
B67 B63 B69 B62 0.1 . .
F63 B63 B69 B64 110.9 . .
B61 B63 B69 B64 -37.5 . .
B68 B63 B69 B64 -138.1 . .
B67 B63 B69 B64 -100.6 . .
F63 B63 B69 B68 -111.0 . .
B61 B63 B69 B68 100.6 . .
B64 B63 B69 B68 138.1 . .
B67 B63 B69 B68 37.5 . .
F63 B63 B69 B70 148.4 . .
B61 B63 B69 B70 -0.1 . .
B64 B63 B69 B70 37.4 . .
B68 B63 B69 B70 -100.7 . .
B67 B63 B69 B70 -63.2 . .
F68 B68 B69 F69 -1.1 . .
B63 B68 B69 F69 -111.6 . .
B62 B68 B69 F69 110.1 . .
B72 B68 B69 F69 147.4 . .
B67 B68 B69 F69 -149.2 . .
F68 B68 B69 B62 -111.2 . .
B63 B68 B69 B62 138.3 . .
B72 B68 B69 B62 37.3 . .
B67 B68 B69 B62 100.7 . .
F68 B68 B69 B64 147.9 . .
B63 B68 B69 B64 37.4 . .
B62 B68 B69 B64 -100.9 . .
B72 B68 B69 B64 -63.6 . .
B67 B68 B69 B64 -0.2 . .
F68 B68 B69 B63 110.5 . .
B62 B68 B69 B63 -138.3 . .
B72 B68 B69 B63 -101.0 . .
B67 B68 B69 B63 -37.7 . .
F68 B68 B69 B70 -148.9 . .
B63 B68 B69 B70 100.6 . .
B62 B68 B69 B70 -37.7 . .
B72 B68 B69 B70 -0.4 . .
B67 B68 B69 B70 62.9 . .
F65 B65 B70 F70 -2.2 . .
B71 B65 B70 F70 -111.9 . .
B66 B65 B70 F70 -149.6 . .
B61 B65 B70 F70 146.8 . .
B64 B65 B70 F70 109.6 . .
F65 B65 B70 B64 -111.7 . .
B71 B65 B70 B64 138.5 . .
B66 B65 B70 B64 100.8 . .
B61 B65 B70 B64 37.2 . .
F65 B65 B70 B71 109.7 . .
B66 B65 B70 B71 -37.7 . .
B61 B65 B70 B71 -101.4 . .
B64 B65 B70 B71 -138.5 . .
F65 B65 B70 B62 147.4 . .
B71 B65 B70 B62 37.6 . .
B66 B65 B70 B62 -0.1 . .
B61 B65 B70 B62 -63.7 . .
B64 B65 B70 B62 -100.9 . .
F65 B65 B70 B69 -149.4 . .
B71 B65 B70 B69 100.9 . .
B66 B65 B70 B69 63.2 . .
B61 B65 B70 B69 -0.5 . .
B64 B65 B70 B69 -37.6 . .
F64 B64 B70 F70 -0.4 . .
B61 B64 B70 F70 -148.4 . .
B69 B64 B70 F70 110.9 . .
B63 B64 B70 F70 148.5 . .
B65 B64 B70 F70 -111.2 . .
F64 B64 B70 B65 110.7 . .
B61 B64 B70 B65 -37.2 . .
B69 B64 B70 B65 -137.9 . .
B63 B64 B70 B65 -100.3 . .
F64 B64 B70 B71 147.9 . .
B61 B64 B70 B71 0.0 . .
B69 B64 B70 B71 -100.7 . .
B63 B64 B70 B71 -63.1 . .
B65 B64 B70 B71 37.2 . .
F64 B64 B70 B62 -148.3 . .
B61 B64 B70 B62 63.8 . .
B69 B64 B70 B62 -36.9 . .
B63 B64 B70 B62 0.7 . .
B65 B64 B70 B62 101.0 . .
F64 B64 B70 B69 -111.3 . .
B61 B64 B70 B69 100.7 . .
B63 B64 B70 B69 37.6 . .
B65 B64 B70 B69 137.9 . .
F62 B62 B70 F70 0.5 . .
B69 B62 B70 F70 -110.0 . .
B68 B62 B70 F70 -147.9 . .
B71 B62 B70 F70 111.6 . .
B72 B62 B70 F70 148.8 . .
F62 B62 B70 B65 -148.6 . .
B69 B62 B70 B65 101.0 . .
B68 B62 B70 B65 63.0 . .
B71 B62 B70 B65 -37.5 . .
B72 B62 B70 B65 -0.3 . .
F62 B62 B70 B64 147.5 . .
B69 B62 B70 B64 37.0 . .
B68 B62 B70 B64 -1.0 . .
B71 B62 B70 B64 -101.5 . .
B72 B62 B70 B64 -64.3 . .
F62 B62 B70 B71 -111.1 . .
B69 B62 B70 B71 138.5 . .
B68 B62 B70 B71 100.5 . .
B72 B62 B70 B71 37.2 . .
F62 B62 B70 B69 110.5 . .
B68 B62 B70 B69 -37.9 . .
B71 B62 B70 B69 -138.5 . .
B72 B62 B70 B69 -101.3 . .
F69 B69 B70 F70 1.9 . .
B62 B69 B70 F70 112.0 . .
B64 B69 B70 F70 -109.3 . .
B63 B69 B70 F70 -146.9 . .
B68 B69 B70 F70 149.8 . .
F69 B69 B70 B65 149.1 . .
B62 B69 B70 B65 -100.7 . .
B64 B69 B70 B65 37.9 . .
B63 B69 B70 B65 0.4 . .
B68 B69 B70 B65 -62.9 . .
F69 B69 B70 B64 111.2 . .
B62 B69 B70 B64 -138.6 . .
B63 B69 B70 B64 -37.5 . .
B68 B69 B70 B64 -100.8 . .
F69 B69 B70 B71 -147.4 . .
B62 B69 B70 B71 -37.3 . .
B64 B69 B70 B71 101.3 . .
B63 B69 B70 B71 63.8 . .
B68 B69 B70 B71 0.5 . .
F69 B69 B70 B62 -110.1 . .
B64 B69 B70 B62 138.6 . .
B63 B69 B70 B62 101.1 . .
B68 B69 B70 B62 37.8 . .
F65 B65 B71 F71 -0.6 . .
B70 B65 B71 F71 111.5 . .
B66 B65 B71 F71 -110.2 . .
B61 B65 B71 F71 -148.1 . .
B64 B65 B71 F71 148.6 . .
F65 B65 B71 B70 -112.1 . .
B66 B65 B71 B70 138.2 . .
B61 B65 B71 B70 100.4 . .
B64 B65 B71 B70 37.1 . .
F65 B65 B71 B72 146.9 . .
B70 B65 B71 B72 -101.0 . .
B66 B65 B71 B72 37.2 . .
B61 B65 B71 B72 -0.6 . .
B64 B65 B71 B72 -63.9 . .
F65 B65 B71 B62 -149.5 . .
B70 B65 B71 B62 -37.4 . .
B66 B65 B71 B62 100.8 . .
B61 B65 B71 B62 62.9 . .
B64 B65 B71 B62 -0.3 . .
F65 B65 B71 B66 109.7 . .
B70 B65 B71 B66 -138.2 . .
B61 B65 B71 B66 -37.9 . .
B64 B65 B71 B66 -101.2 . .
F70 B70 B71 F71 -1.0 . .
B65 B70 B71 F71 -111.1 . .
B64 B70 B71 F71 -148.6 . .
B62 B70 B71 F71 110.9 . .
B69 B70 B71 F71 148.0 . .
F70 B70 B71 B65 110.1 . .
B64 B70 B71 B65 -37.4 . .
B62 B70 B71 B65 -138.0 . .
B69 B70 B71 B65 -100.9 . .
F70 B70 B71 B72 -149.3 . .
B65 B70 B71 B72 100.5 . .
B64 B70 B71 B72 63.1 . .
B62 B70 B71 B72 -37.5 . .
B69 B70 B71 B72 -0.4 . .
F70 B70 B71 B62 -111.8 . .
B65 B70 B71 B62 138.0 . .
B64 B70 B71 B62 100.6 . .
B69 B70 B71 B62 37.1 . .
F70 B70 B71 B66 147.4 . .
B65 B70 B71 B66 37.2 . .
B64 B70 B71 B66 -0.2 . .
B62 B70 B71 B66 -100.8 . .
B69 B70 B71 B66 -63.7 . .
F62 B62 B71 F71 -0.7 . .
B69 B62 B71 F71 -149.0 . .
B70 B62 B71 F71 -111.6 . .
B68 B62 B71 F71 147.4 . .
B72 B62 B71 F71 110.2 . .
F62 B62 B71 B65 148.3 . .
B69 B62 B71 B65 0.1 . .
B70 B62 B71 B65 37.4 . .
B68 B62 B71 B65 -63.5 . .
B72 B62 B71 B65 -100.8 . .
F62 B62 B71 B70 110.9 . .
B69 B62 B71 B70 -37.3 . .
B68 B62 B71 B70 -100.9 . .
B72 B62 B71 B70 -138.2 . .
F62 B62 B71 B72 -111.0 . .
B69 B62 B71 B72 100.8 . .
B70 B62 B71 B72 138.2 . .
B68 B62 B71 B72 37.2 . .
F62 B62 B71 B66 -148.5 . .
B69 B62 B71 B66 63.3 . .
B70 B62 B71 B66 100.6 . .
B68 B62 B71 B66 -0.4 . .
B72 B62 B71 B66 -37.6 . .
F66 B66 B71 F71 1.7 . .
B67 B66 B71 F71 -147.7 . .
B65 B66 B71 F71 111.5 . .
B72 B66 B71 F71 -110.3 . .
B61 B66 B71 F71 149.1 . .
F66 B66 B71 B65 -109.8 . .
B67 B66 B71 B65 100.9 . .
B72 B66 B71 B65 138.2 . .
B61 B66 B71 B65 37.7 . .
F66 B66 B71 B70 -147.0 . .
B67 B66 B71 B70 63.6 . .
B65 B66 B71 B70 -37.2 . .
B72 B66 B71 B70 101.0 . .
B61 B66 B71 B70 0.4 . .
F66 B66 B71 B72 112.0 . .
B67 B66 B71 B72 -37.4 . .
B65 B66 B71 B72 -138.2 . .
B61 B66 B71 B72 -100.6 . .
F66 B66 B71 B62 149.7 . .
B67 B66 B71 B62 0.3 . .
B65 B66 B71 B62 -100.5 . .
B72 B66 B71 B62 37.7 . .
B61 B66 B71 B62 -62.9 . .
F71 B71 B72 F72 -1.6 . .
B65 B71 B72 F72 -149.4 . .
B70 B71 B72 F72 147.3 . .
B62 B71 B72 F72 109.9 . .
B66 B71 B72 F72 -112.2 . .
F71 B71 B72 B66 110.6 . .
B65 B71 B72 B66 -37.2 . .
B70 B71 B72 B66 -100.5 . .
B62 B71 B72 B66 -137.9 . .
F71 B71 B72 B67 147.8 . .
B65 B71 B72 B67 -0.1 . .
B70 B71 B72 B67 -63.4 . .
B62 B71 B72 B67 -100.8 . .
B66 B71 B72 B67 37.1 . .
F71 B71 B72 B68 -148.7 . .
B65 B71 B72 B68 63.5 . .
B70 B71 B72 B68 0.2 . .
B62 B71 B72 B68 -37.2 . .
B66 B71 B72 B68 100.7 . .
F71 B71 B72 B62 -111.5 . .
B65 B71 B72 B62 100.7 . .
B70 B71 B72 B62 37.4 . .
B66 B71 B72 B62 137.9 . .
F66 B66 B72 F72 -1.3 . .
B67 B66 B72 F72 -112.4 . .
B65 B66 B72 F72 146.4 . .
B61 B66 B72 F72 -150.2 . .
B71 B66 B72 F72 109.3 . .
F66 B66 B72 B71 -110.6 . .
B67 B66 B72 B71 138.3 . .
B65 B66 B72 B71 37.1 . .
B61 B66 B72 B71 100.5 . .
F66 B66 B72 B67 111.1 . .
B65 B66 B72 B67 -101.2 . .
B61 B66 B72 B67 -37.9 . .
B71 B66 B72 B67 -138.3 . .
F66 B66 B72 B68 148.4 . .
B67 B66 B72 B68 37.3 . .
B65 B66 B72 B68 -63.9 . .
B61 B66 B72 B68 -0.5 . .
B71 B66 B72 B68 -101.0 . .
F66 B66 B72 B62 -148.3 . .
B67 B66 B72 B62 100.6 . .
B65 B66 B72 B62 -0.6 . .
B61 B66 B72 B62 62.8 . .
B71 B66 B72 B62 -37.7 . .
F67 B67 B72 F72 -0.1 . .
B66 B67 B72 F72 110.9 . .
B61 B67 B72 F72 149.1 . .
B68 B67 B72 F72 -110.9 . .
B63 B67 B72 F72 -148.1 . .
F67 B67 B72 B71 -148.4 . .
B66 B67 B72 B71 -37.4 . .
B61 B67 B72 B71 0.8 . .
B68 B67 B72 B71 100.8 . .
B63 B67 B72 B71 63.7 . .
F67 B67 B72 B66 -111.0 . .
B61 B67 B72 B66 38.2 . .
B68 B67 B72 B66 138.3 . .
B63 B67 B72 B66 101.1 . .
F67 B67 B72 B68 110.8 . .
B66 B67 B72 B68 -138.3 . .
B61 B67 B72 B68 -100.0 . .
B63 B67 B72 B68 -37.2 . .
F67 B67 B72 B62 148.1 . .
B66 B67 B72 B62 -100.9 . .
B61 B67 B72 B62 -62.7 . .
B68 B67 B72 B62 37.3 . .
B63 B67 B72 B62 0.2 . .
F68 B68 B72 F72 2.5 . .
B63 B68 B72 F72 150.3 . .
B62 B68 B72 F72 -109.2 . .
B69 B68 B72 F72 -146.3 . .
B67 B68 B72 F72 112.7 . .
F68 B68 B72 B71 149.0 . .
B63 B68 B72 B71 -63.2 . .
B62 B68 B72 B71 37.3 . .
B69 B68 B72 B71 0.1 . .
B67 B68 B72 B71 -100.9 . .
F68 B68 B72 B66 -147.2 . .
B63 B68 B72 B66 0.5 . .
B62 B68 B72 B66 101.0 . .
B69 B68 B72 B66 63.9 . .
B67 B68 B72 B66 -37.1 . .
F68 B68 B72 B67 -110.1 . .
B63 B68 B72 B67 37.6 . .
B62 B68 B72 B67 138.2 . .
B69 B68 B72 B67 101.0 . .
F68 B68 B72 B62 111.7 . .
B63 B68 B72 B62 -100.5 . .
B69 B68 B72 B62 -37.2 . .
B67 B68 B72 B62 -138.2 . .
F62 B62 B72 F72 1.1 . .
B69 B62 B72 F72 149.2 . .
B70 B62 B72 F72 -147.1 . .
B68 B62 B72 F72 111.8 . .
B71 B62 B72 F72 -109.9 . .
F62 B62 B72 B71 111.0 . .
B69 B62 B72 B71 -100.9 . .
B70 B62 B72 B71 -37.2 . .
B68 B62 B72 B71 -138.3 . .
F62 B62 B72 B66 148.8 . .
B69 B62 B72 B66 -63.1 . .
B70 B62 B72 B66 0.6 . .
B68 B62 B72 B66 -100.5 . .
B71 B62 B72 B66 37.8 . .
F62 B62 B72 B67 -148.2 . .
B69 B62 B72 B67 -0.1 . .
B70 B62 B72 B67 63.6 . .
B68 B62 B72 B67 -37.5 . .
B71 B62 B72 B67 100.9 . .
F62 B62 B72 B68 -110.7 . .
B69 B62 B72 B68 37.4 . .
B70 B62 B72 B68 101.1 . .
B71 B62 B72 B68 138.3 . .
F61' B61' B63' F63' -0.7 . .
B67' B61' B63' F63' 110.9 . .
B64' B61' B63' F63' -110.8 . .
B65' B61' B63' F63' -148.5 . .
B66' B61' B63' F63' 148.1 . .
F61' B61' B63' B64' 110.1 . .
B67' B61' B63' B64' -138.3 . .
B65' B61' B63' B64' -37.7 . .
B66' B61' B63' B64' -101.0 . .
F61' B61' B63' B69' 147.6 . .
B67' B61' B63' B69' -100.8 . .
B64' B61' B63' B69' 37.5 . .
B65' B61' B63' B69' -0.2 . .
B66' B61' B63' B69' -63.6 . .
F61' B61' B63' B68' -148.8 . .
B67' B61' B63' B68' -37.2 . .
B64' B61' B63' B68' 101.0 . .
B65' B61' B63' B68' 63.4 . .
B66' B61' B63' B68' 0.0 . .
F61' B61' B63' B67' -111.6 . .
B64' B61' B63' B67' 138.3 . .
B65' B61' B63' B67' 100.6 . .
B66' B61' B63' B67' 37.2 . .
F61' B61' B64' F64' 0.2 . .
B63' B61' B64' F64' 111.3 . .
B67' B61' B64' F64' 149.2 . .
B65' B61' B64' F64' -110.6 . .
B66' B61' B64' F64' -147.4 . .
F61' B61' B64' B70' 147.9 . .
B63' B61' B64' B70' -101.0 . .
B67' B61' B64' B70' -63.1 . .
B65' B61' B64' B70' 37.1 . .
B66' B61' B64' B70' 0.3 . .
F61' B61' B64' B69' -148.5 . .
B63' B61' B64' B69' -37.4 . .
B67' B61' B64' B69' 0.5 . .
B65' B61' B64' B69' 100.7 . .
B66' B61' B64' B69' 63.9 . .
F61' B61' B64' B63' -111.1 . .
B67' B61' B64' B63' 37.9 . .
B65' B61' B64' B63' 138.1 . .
B66' B61' B64' B63' 101.3 . .
F61' B61' B64' B65' 110.8 . .
B63' B61' B64' B65' -138.1 . .
B67' B61' B64' B65' -100.2 . .
B66' B61' B64' B65' -36.8 . .
F63' B63' B64' F64' 0.2 . .
B61' B63' B64' F64' -111.1 . .
B69' B63' B64' F64' 110.9 . .
B68' B63' B64' F64' 148.4 . .
B67' B63' B64' F64' -148.2 . .
F63' B63' B64' B70' -148.4 . .
B61' B63' B64' B70' 100.3 . .
B69' B63' B64' B70' -37.7 . .
B68' B63' B64' B70' -0.2 . .
B67' B63' B64' B70' 63.2 . .
F63' B63' B64' B61' 111.2 . .
B69' B63' B64' B61' -138.1 . .
B68' B63' B64' B61' -100.5 . .
B67' B63' B64' B61' -37.1 . .
F63' B63' B64' B69' -110.7 . .
B61' B63' B64' B69' 138.1 . .
B68' B63' B64' B69' 37.5 . .
B67' B63' B64' B69' 101.0 . .
F63' B63' B64' B65' 148.6 . .
B61' B63' B64' B65' 37.3 . .
B69' B63' B64' B65' -100.7 . .
B68' B63' B64' B65' -63.2 . .
B67' B63' B64' B65' 0.2 . .
F61' B61' B65' F65' 1.7 . .
B63' B61' B65' F65' 149.6 . .
B67' B61' B65' F65' -146.1 . .
B64' B61' B65' F65' 111.9 . .
B66' B61' B65' F65' -109.2 . .
F61' B61' B65' B70' -147.5 . .
B63' B61' B65' B70' 0.4 . .
B67' B61' B65' B70' 64.8 . .
B64' B61' B65' B70' -37.2 . .
B66' B61' B65' B70' 101.7 . .
F61' B61' B65' B71' 148.9 . .
B63' B61' B65' B71' -63.2 . .
B67' B61' B65' B71' 1.1 . .
B64' B61' B65' B71' -100.8 . .
B66' B61' B65' B71' 38.0 . .
F61' B61' B65' B66' 110.9 . .
B63' B61' B65' B66' -101.3 . .
B67' B61' B65' B66' -36.9 . .
B64' B61' B65' B66' -138.9 . .
F61' B61' B65' B64' -110.3 . .
B63' B61' B65' B64' 37.6 . .
B67' B61' B65' B64' 102.0 . .
B66' B61' B65' B64' 138.9 . .
F64' B64' B65' F65' 1.0 . .
B70' B64' B65' F65' 111.3 . .
B61' B64' B65' F65' -110.4 . .
B69' B64' B65' F65' 149.0 . .
B63' B64' B65' F65' -147.7 . .
F64' B64' B65' B70' -110.3 . .
B61' B64' B65' B70' 138.2 . .
B69' B64' B65' B70' 37.7 . .
B63' B64' B65' B70' 101.0 . .
F64' B64' B65' B71' -147.5 . .
B70' B64' B65' B71' -37.2 . .
B61' B64' B65' B71' 101.0 . .
B69' B64' B65' B71' 0.5 . .
B63' B64' B65' B71' 63.8 . .
F64' B64' B65' B66' 148.4 . .
B70' B64' B65' B66' -101.3 . .
B61' B64' B65' B66' 36.9 . .
B69' B64' B65' B66' -63.6 . .
B63' B64' B65' B66' -0.3 . .
F64' B64' B65' B61' 111.5 . .
B70' B64' B65' B61' -138.2 . .
B69' B64' B65' B61' -100.6 . .
B63' B64' B65' B61' -37.2 . .
F65' B65' B66' F66' 0.6 . .
B70' B65' B66' F66' 148.8 . .
B71' B65' B66' F66' 111.2 . .
B61' B65' B66' F66' -111.0 . .
B64' B65' B66' F66' -147.7 . .
F65' B65' B66' B67' 148.5 . .
B70' B65' B66' B67' -63.2 . .
B71' B65' B66' B67' -100.8 . .
B61' B65' B66' B67' 37.0 . .
B64' B65' B66' B67' 0.3 . .
F65' B65' B66' B72' -147.8 . .
B70' B65' B66' B72' 0.4 . .
B71' B65' B66' B72' -37.1 . .
B61' B65' B66' B72' 100.6 . .
B64' B65' B66' B72' 63.9 . .
F65' B65' B66' B61' 111.5 . .
B70' B65' B66' B61' -100.2 . .
B71' B65' B66' B61' -137.8 . .
B64' B65' B66' B61' -36.7 . .
F65' B65' B66' B71' -110.7 . .
B70' B65' B66' B71' 37.6 . .
B61' B65' B66' B71' 137.8 . .
B64' B65' B66' B71' 101.0 . .
F61' B61' B66' F66' -0.2 . .
B63' B61' B66' F66' -149.0 . .
B67' B61' B66' F66' -111.3 . .
B64' B61' B66' F66' 147.1 . .
B65' B61' B66' F66' 110.1 . .
F61' B61' B66' B67' 111.1 . .
B63' B61' B66' B67' -37.7 . .
B64' B61' B66' B67' -101.6 . .
B65' B61' B66' B67' -138.6 . .
F61' B61' B66' B65' -110.3 . .
B63' B61' B66' B65' 100.9 . .
B67' B61' B66' B65' 138.6 . .
B64' B61' B66' B65' 37.0 . .
F61' B61' B66' B72' 149.1 . .
B63' B61' B66' B72' 0.3 . .
B67' B61' B66' B72' 38.0 . .
B64' B61' B66' B72' -63.5 . .
B65' B61' B66' B72' -100.5 . .
F61' B61' B66' B71' -147.8 . .
B63' B61' B66' B71' 63.4 . .
B67' B61' B66' B71' 101.1 . .
B64' B61' B66' B71' -0.5 . .
B65' B61' B66' B71' -37.5 . .
F66' B66' B67' F67' -0.5 . .
B65' B66' B67' F67' -148.1 . .
B72' B66' B67' F67' 111.6 . .
B61' B66' B67' F67' -111.0 . .
B71' B66' B67' F67' 148.8 . .
F66' B66' B67' B61' 110.5 . .
B65' B66' B67' B61' -37.1 . .
B72' B66' B67' B61' -137.4 . .
B71' B66' B67' B61' -100.2 . .
F66' B66' B67' B72' -112.1 . .
B65' B66' B67' B72' 100.3 . .
B61' B66' B67' B72' 137.4 . .
B71' B66' B67' B72' 37.2 . .
F66' B66' B67' B68' -149.5 . .
B65' B66' B67' B68' 62.9 . .
B72' B66' B67' B68' -37.4 . .
B61' B66' B67' B68' 100.1 . .
B71' B66' B67' B68' -0.2 . .
F66' B66' B67' B63' 147.5 . .
B65' B66' B67' B63' -0.1 . .
B72' B66' B67' B63' -100.4 . .
B61' B66' B67' B63' 37.0 . .
B71' B66' B67' B63' -63.2 . .
F61' B61' B67' F67' 0.7 . .
B63' B61' B67' F67' -110.3 . .
B64' B61' B67' F67' -147.9 . .
B65' B61' B67' F67' 148.2 . .
B66' B61' B67' F67' 111.3 . .
F61' B61' B67' B66' -110.6 . .
B63' B61' B67' B66' 138.4 . .
B64' B61' B67' B66' 100.8 . .
B65' B61' B67' B66' 36.9 . .
F61' B61' B67' B72' -148.7 . .
B63' B61' B67' B72' 100.3 . .
B64' B61' B67' B72' 62.7 . .
B65' B61' B67' B72' -1.2 . .
B66' B61' B67' B72' -38.1 . .
F61' B61' B67' B68' 148.0 . .
B63' B61' B67' B68' 37.0 . .
B64' B61' B67' B68' -0.6 . .
B65' B61' B67' B68' -64.5 . .
B66' B61' B67' B68' -101.4 . .
F61' B61' B67' B63' 111.0 . .
B64' B61' B67' B63' -37.6 . .
B65' B61' B67' B63' -101.5 . .
B66' B61' B67' B63' -138.4 . .
F63' B63' B67' F67' -0.2 . .
B61' B63' B67' F67' 110.8 . .
B64' B63' B67' F67' 148.1 . .
B69' B63' B67' F67' -148.5 . .
B68' B63' B67' F67' -111.0 . .
F63' B63' B67' B66' -148.4 . .
B61' B63' B67' B66' -37.4 . .
B64' B63' B67' B66' -0.1 . .
B69' B63' B67' B66' 63.3 . .
B68' B63' B67' B66' 100.9 . .
F63' B63' B67' B61' -111.0 . .
B64' B63' B67' B61' 37.3 . .
B69' B63' B67' B61' 100.7 . .
B68' B63' B67' B61' 138.3 . .
F63' B63' B67' B72' 148.1 . .
B61' B63' B67' B72' -100.9 . .
B64' B63' B67' B72' -63.6 . .
B69' B63' B67' B72' -0.2 . .
B68' B63' B67' B72' 37.4 . .
F63' B63' B67' B68' 110.8 . .
B61' B63' B67' B68' -138.3 . .
B64' B63' B67' B68' -101.0 . .
B69' B63' B67' B68' -37.5 . .
F63' B63' B68' F68' -0.9 . .
B61' B63' B68' F68' 147.4 . .
B64' B63' B68' F68' -149.1 . .
B69' B63' B68' F68' -111.6 . .
B67' B63' B68' F68' 110.3 . .
F63' B63' B68' B62' 147.9 . .
B61' B63' B68' B62' -63.9 . .
B64' B63' B68' B62' -0.4 . .
B69' B63' B68' B62' 37.1 . .
B67' B63' B68' B62' -101.0 . .
F63' B63' B68' B69' 110.8 . .
B61' B63' B68' B69' -101.0 . .
B64' B63' B68' B69' -37.5 . .
B67' B63' B68' B69' -138.1 . .
F63' B63' B68' B72' -148.6 . .
B61' B63' B68' B72' -0.3 . .
B64' B63' B68' B72' 63.2 . .
B69' B63' B68' B72' 100.7 . .
B67' B63' B68' B72' -37.4 . .
F63' B63' B68' B67' -111.1 . .
B61' B63' B68' B67' 37.1 . .
B64' B63' B68' B67' 100.6 . .
B69' B63' B68' B67' 138.1 . .
F62' B62' B68' F68' 0.8 . .
B69' B62' B68' F68' 111.3 . .
B70' B62' B68' F68' 149.3 . .
B71' B62' B68' F68' -147.5 . .
B72' B62' B68' F68' -110.3 . .
F62' B62' B68' B63' -147.7 . .
B69' B62' B68' B63' -37.2 . .
B70' B62' B68' B63' 0.8 . .
B71' B62' B68' B63' 64.0 . .
B72' B62' B68' B63' 101.2 . .
F62' B62' B68' B69' -110.5 . .
B70' B62' B68' B69' 38.0 . .
B71' B62' B68' B69' 101.2 . .
B72' B62' B68' B69' 138.3 . .
F62' B62' B68' B72' 111.2 . .
B69' B62' B68' B72' -138.3 . .
B70' B62' B68' B72' -100.4 . .
B71' B62' B68' B72' -37.1 . .
F62' B62' B68' B67' 148.5 . .
B69' B62' B68' B67' -101.0 . .
B70' B62' B68' B67' -63.0 . .
B71' B62' B68' B67' 0.2 . .
B72' B62' B68' B67' 37.4 . .
F67' B67' B68' F68' -0.9 . .
B66' B67' B68' F68' 148.1 . .
B61' B67' B68' F68' -148.1 . .
B72' B67' B68' F68' 110.7 . .
B63' B67' B68' F68' -111.2 . .
F67' B67' B68' B63' 110.3 . .
B66' B67' B68' B63' -100.7 . .
B61' B67' B68' B63' -36.9 . .
B72' B67' B68' B63' -138.1 . .
F67' B67' B68' B62' -149.1 . .
B66' B67' B68' B62' 0.0 . .
B61' B67' B68' B62' 63.7 . .
B72' B67' B68' B62' -37.5 . .
B63' B67' B68' B62' 100.6 . .
F67' B67' B68' B69' 147.8 . .
B66' B67' B68' B69' -63.2 . .
B61' B67' B68' B69' 0.5 . .
B72' B67' B68' B69' -100.7 . .
B63' B67' B68' B69' 37.5 . .
F67' B67' B68' B72' -111.6 . .
B66' B67' B68' B72' 37.4 . .
B61' B67' B68' B72' 101.2 . .
B63' B67' B68' B72' 138.1 . .
F62' B62' B69' F69' -0.4 . .
B70' B62' B69' F69' 110.9 . .
B68' B62' B69' F69' -111.4 . .
B71' B62' B69' F69' 148.1 . .
B72' B62' B69' F69' -148.7 . .
F62' B62' B69' B64' -148.2 . .
B70' B62' B69' B64' -36.9 . .
B68' B62' B69' B64' 100.7 . .
B71' B62' B69' B64' 0.2 . .
B72' B62' B69' B64' 63.4 . .
F62' B62' B69' B63' 148.3 . .
B70' B62' B69' B63' -100.4 . .
B68' B62' B69' B63' 37.3 . .
B71' B62' B69' B63' -63.3 . .
B72' B62' B69' B63' 0.0 . .
F62' B62' B69' B68' 111.0 . .
B70' B62' B69' B68' -137.7 . .
B71' B62' B69' B68' -100.5 . .
B72' B62' B69' B68' -37.3 . .
F62' B62' B69' B70' -111.3 . .
B68' B62' B69' B70' 137.7 . .
B71' B62' B69' B70' 37.1 . .
B72' B62' B69' B70' 100.4 . .
F64' B64' B69' F69' 0.0 . .
B70' B64' B69' F69' -110.5 . .
B61' B64' B69' F69' 148.8 . .
B63' B64' B69' F69' 111.5 . .
B65' B64' B69' F69' -147.9 . .
F64' B64' B69' B62' 147.5 . .
B70' B64' B69' B62' 37.0 . .
B61' B64' B69' B62' -63.7 . .
B63' B64' B69' B62' -100.9 . .
B65' B64' B69' B62' -0.4 . .
F64' B64' B69' B63' -111.6 . .
B70' B64' B69' B63' 137.9 . .
B61' B64' B69' B63' 37.3 . .
B65' B64' B69' B63' 100.5 . .
F64' B64' B69' B68' -149.0 . .
B70' B64' B69' B68' 100.5 . .
B61' B64' B69' B68' -0.1 . .
B63' B64' B69' B68' -37.4 . .
B65' B64' B69' B68' 63.1 . .
F64' B64' B69' B70' 110.5 . .
B61' B64' B69' B70' -100.7 . .
B63' B64' B69' B70' -137.9 . .
B65' B64' B69' B70' -37.4 . .
F63' B63' B69' F69' -0.1 . .
B61' B63' B69' F69' -148.6 . .
B64' B63' B69' F69' -111.0 . .
B68' B63' B69' F69' 110.8 . .
B67' B63' B69' F69' 148.3 . .
F63' B63' B69' B62' -148.3 . .
B61' B63' B69' B62' 63.2 . .
B64' B63' B69' B62' 100.8 . .
B68' B63' B69' B62' -37.3 . .
B67' B63' B69' B62' 0.1 . .
F63' B63' B69' B64' 110.9 . .
B61' B63' B69' B64' -37.5 . .
B68' B63' B69' B64' -138.1 . .
B67' B63' B69' B64' -100.6 . .
F63' B63' B69' B68' -111.0 . .
B61' B63' B69' B68' 100.6 . .
B64' B63' B69' B68' 138.1 . .
B67' B63' B69' B68' 37.5 . .
F63' B63' B69' B70' 148.4 . .
B61' B63' B69' B70' -0.1 . .
B64' B63' B69' B70' 37.4 . .
B68' B63' B69' B70' -100.7 . .
B67' B63' B69' B70' -63.2 . .
F68' B68' B69' F69' -1.1 . .
B63' B68' B69' F69' -111.6 . .
B62' B68' B69' F69' 110.1 . .
B72' B68' B69' F69' 147.4 . .
B67' B68' B69' F69' -149.2 . .
F68' B68' B69' B62' -111.2 . .
B63' B68' B69' B62' 138.3 . .
B72' B68' B69' B62' 37.3 . .
B67' B68' B69' B62' 100.7 . .
F68' B68' B69' B64' 147.9 . .
B63' B68' B69' B64' 37.4 . .
B62' B68' B69' B64' -100.9 . .
B72' B68' B69' B64' -63.6 . .
B67' B68' B69' B64' -0.2 . .
F68' B68' B69' B63' 110.5 . .
B62' B68' B69' B63' -138.3 . .
B72' B68' B69' B63' -101.0 . .
B67' B68' B69' B63' -37.7 . .
F68' B68' B69' B70' -148.9 . .
B63' B68' B69' B70' 100.6 . .
B62' B68' B69' B70' -37.7 . .
B72' B68' B69' B70' -0.4 . .
B67' B68' B69' B70' 62.9 . .
F65' B65' B70' F70' -2.2 . .
B71' B65' B70' F70' -111.9 . .
B66' B65' B70' F70' -149.6 . .
B61' B65' B70' F70' 146.8 . .
B64' B65' B70' F70' 109.6 . .
F65' B65' B70' B64' -111.8 . .
B71' B65' B70' B64' 138.5 . .
B66' B65' B70' B64' 100.8 . .
B61' B65' B70' B64' 37.2 . .
F65' B65' B70' B71' 109.7 . .
B66' B65' B70' B71' -37.7 . .
B61' B65' B70' B71' -101.4 . .
B64' B65' B70' B71' -138.5 . .
F65' B65' B70' B62' 147.4 . .
B71' B65' B70' B62' 37.6 . .
B66' B65' B70' B62' -0.1 . .
B61' B65' B70' B62' -63.7 . .
B64' B65' B70' B62' -100.9 . .
F65' B65' B70' B69' -149.4 . .
B71' B65' B70' B69' 100.9 . .
B66' B65' B70' B69' 63.2 . .
B61' B65' B70' B69' -0.5 . .
B64' B65' B70' B69' -37.6 . .
F64' B64' B70' F70' -0.4 . .
B61' B64' B70' F70' -148.4 . .
B69' B64' B70' F70' 110.9 . .
B63' B64' B70' F70' 148.5 . .
B65' B64' B70' F70' -111.2 . .
F64' B64' B70' B65' 110.8 . .
B61' B64' B70' B65' -37.2 . .
B69' B64' B70' B65' -137.9 . .
B63' B64' B70' B65' -100.3 . .
F64' B64' B70' B71' 148.0 . .
B61' B64' B70' B71' 0.0 . .
B69' B64' B70' B71' -100.7 . .
B63' B64' B70' B71' -63.1 . .
B65' B64' B70' B71' 37.2 . .
F64' B64' B70' B62' -148.3 . .
B61' B64' B70' B62' 63.7 . .
B69' B64' B70' B62' -36.9 . .
B63' B64' B70' B62' 0.7 . .
B65' B64' B70' B62' 101.0 . .
F64' B64' B70' B69' -111.3 . .
B61' B64' B70' B69' 100.7 . .
B63' B64' B70' B69' 37.6 . .
B65' B64' B70' B69' 137.9 . .
F62' B62' B70' F70' 0.5 . .
B69' B62' B70' F70' -110.0 . .
B68' B62' B70' F70' -147.9 . .
B71' B62' B70' F70' 111.6 . .
B72' B62' B70' F70' 148.8 . .
F62' B62' B70' B65' -148.6 . .
B69' B62' B70' B65' 100.9 . .
B68' B62' B70' B65' 63.0 . .
B71' B62' B70' B65' -37.5 . .
B72' B62' B70' B65' -0.3 . .
F62' B62' B70' B64' 147.5 . .
B69' B62' B70' B64' 37.0 . .
B68' B62' B70' B64' -0.9 . .
B71' B62' B70' B64' -101.5 . .
B72' B62' B70' B64' -64.3 . .
F62' B62' B70' B71' -111.1 . .
B69' B62' B70' B71' 138.4 . .
B68' B62' B70' B71' 100.5 . .
B72' B62' B70' B71' 37.2 . .
F62' B62' B70' B69' 110.5 . .
B68' B62' B70' B69' -37.9 . .
B71' B62' B70' B69' -138.4 . .
B72' B62' B70' B69' -101.3 . .
F69' B69' B70' F70' 1.9 . .
B62' B69' B70' F70' 112.0 . .
B64' B69' B70' F70' -109.4 . .
B63' B69' B70' F70' -146.9 . .
B68' B69' B70' F70' 149.8 . .
F69' B69' B70' B65' 149.1 . .
B62' B69' B70' B65' -100.7 . .
B64' B69' B70' B65' 37.9 . .
B63' B69' B70' B65' 0.4 . .
B68' B69' B70' B65' -62.9 . .
F69' B69' B70' B64' 111.2 . .
B62' B69' B70' B64' -138.6 . .
B63' B69' B70' B64' -37.5 . .
B68' B69' B70' B64' -100.8 . .
F69' B69' B70' B71' -147.5 . .
B62' B69' B70' B71' -37.3 . .
B64' B69' B70' B71' 101.3 . .
B63' B69' B70' B71' 63.8 . .
B68' B69' B70' B71' 0.5 . .
F69' B69' B70' B62' -110.2 . .
B64' B69' B70' B62' 138.6 . .
B63' B69' B70' B62' 101.1 . .
B68' B69' B70' B62' 37.8 . .
F65' B65' B71' F71' -0.6 . .
B70' B65' B71' F71' 111.5 . .
B66' B65' B71' F71' -110.2 . .
B61' B65' B71' F71' -148.1 . .
B64' B65' B71' F71' 148.6 . .
F65' B65' B71' B70' -112.1 . .
B66' B65' B71' B70' 138.2 . .
B61' B65' B71' B70' 100.4 . .
B64' B65' B71' B70' 37.1 . .
F65' B65' B71' B72' 146.9 . .
B70' B65' B71' B72' -101.0 . .
B66' B65' B71' B72' 37.2 . .
B61' B65' B71' B72' -0.6 . .
B64' B65' B71' B72' -63.9 . .
F65' B65' B71' B62' -149.5 . .
B70' B65' B71' B62' -37.4 . .
B66' B65' B71' B62' 100.8 . .
B61' B65' B71' B62' 62.9 . .
B64' B65' B71' B62' -0.3 . .
F65' B65' B71' B66' 109.7 . .
B70' B65' B71' B66' -138.2 . .
B61' B65' B71' B66' -37.9 . .
B64' B65' B71' B66' -101.1 . .
F70' B70' B71' F71' -1.0 . .
B65' B70' B71' F71' -111.1 . .
B64' B70' B71' F71' -148.6 . .
B62' B70' B71' F71' 110.9 . .
B69' B70' B71' F71' 148.0 . .
F70' B70' B71' B65' 110.2 . .
B64' B70' B71' B65' -37.4 . .
B62' B70' B71' B65' -138.0 . .
B69' B70' B71' B65' -100.9 . .
F70' B70' B71' B72' -149.3 . .
B65' B70' B71' B72' 100.5 . .
B64' B70' B71' B72' 63.1 . .
B62' B70' B71' B72' -37.5 . .
B69' B70' B71' B72' -0.4 . .
F70' B70' B71' B62' -111.8 . .
B65' B70' B71' B62' 138.0 . .
B64' B70' B71' B62' 100.6 . .
B69' B70' B71' B62' 37.1 . .
F70' B70' B71' B66' 147.4 . .
B65' B70' B71' B66' 37.2 . .
B64' B70' B71' B66' -0.2 . .
B62' B70' B71' B66' -100.8 . .
B69' B70' B71' B66' -63.7 . .
F62' B62' B71' F71' -0.7 . .
B69' B62' B71' F71' -148.9 . .
B70' B62' B71' F71' -111.6 . .
B68' B62' B71' F71' 147.5 . .
B72' B62' B71' F71' 110.2 . .
F62' B62' B71' B65' 148.3 . .
B69' B62' B71' B65' 0.1 . .
B70' B62' B71' B65' 37.4 . .
B68' B62' B71' B65' -63.5 . .
B72' B62' B71' B65' -100.8 . .
F62' B62' B71' B70' 110.9 . .
B69' B62' B71' B70' -37.3 . .
B68' B62' B71' B70' -100.9 . .
B72' B62' B71' B70' -138.2 . .
F62' B62' B71' B72' -110.9 . .
B69' B62' B71' B72' 100.8 . .
B70' B62' B71' B72' 138.2 . .
B68' B62' B71' B72' 37.2 . .
F62' B62' B71' B66' -148.5 . .
B69' B62' B71' B66' 63.3 . .
B70' B62' B71' B66' 100.6 . .
B68' B62' B71' B66' -0.4 . .
B72' B62' B71' B66' -37.6 . .
F66' B66' B71' F71' 1.7 . .
B67' B66' B71' F71' -147.7 . .
B65' B66' B71' F71' 111.5 . .
B72' B66' B71' F71' -110.3 . .
B61' B66' B71' F71' 149.1 . .
F66' B66' B71' B65' -109.8 . .
B67' B66' B71' B65' 100.9 . .
B72' B66' B71' B65' 138.2 . .
B61' B66' B71' B65' 37.7 . .
F66' B66' B71' B70' -147.0 . .
B67' B66' B71' B70' 63.6 . .
B65' B66' B71' B70' -37.2 . .
B72' B66' B71' B70' 101.0 . .
B61' B66' B71' B70' 0.4 . .
F66' B66' B71' B72' 112.0 . .
B67' B66' B71' B72' -37.4 . .
B65' B66' B71' B72' -138.2 . .
B61' B66' B71' B72' -100.6 . .
F66' B66' B71' B62' 149.7 . .
B67' B66' B71' B62' 0.3 . .
B65' B66' B71' B62' -100.5 . .
B72' B66' B71' B62' 37.7 . .
B61' B66' B71' B62' -62.9 . .
F71' B71' B72' F72' -1.5 . .
B65' B71' B72' F72' -149.4 . .
B70' B71' B72' F72' 147.3 . .
B62' B71' B72' F72' 109.9 . .
B66' B71' B72' F72' -112.2 . .
F71' B71' B72' B66' 110.7 . .
B65' B71' B72' B66' -37.2 . .
B70' B71' B72' B66' -100.5 . .
B62' B71' B72' B66' -137.9 . .
F71' B71' B72' B67' 147.8 . .
B65' B71' B72' B67' -0.1 . .
B70' B71' B72' B67' -63.4 . .
B62' B71' B72' B67' -100.8 . .
B66' B71' B72' B67' 37.1 . .
F71' B71' B72' B68' -148.7 . .
B65' B71' B72' B68' 63.5 . .
B70' B71' B72' B68' 0.2 . .
B62' B71' B72' B68' -37.2 . .
B66' B71' B72' B68' 100.7 . .
F71' B71' B72' B62' -111.5 . .
B65' B71' B72' B62' 100.7 . .
B70' B71' B72' B62' 37.4 . .
B66' B71' B72' B62' 137.9 . .
F66' B66' B72' F72' -1.3 . .
B67' B66' B72' F72' -112.4 . .
B65' B66' B72' F72' 146.4 . .
B61' B66' B72' F72' -150.2 . .
B71' B66' B72' F72' 109.3 . .
F66' B66' B72' B71' -110.6 . .
B67' B66' B72' B71' 138.3 . .
B65' B66' B72' B71' 37.1 . .
B61' B66' B72' B71' 100.5 . .
F66' B66' B72' B67' 111.1 . .
B65' B66' B72' B67' -101.2 . .
B61' B66' B72' B67' -37.9 . .
B71' B66' B72' B67' -138.3 . .
F66' B66' B72' B68' 148.4 . .
B67' B66' B72' B68' 37.3 . .
B65' B66' B72' B68' -63.9 . .
B61' B66' B72' B68' -0.5 . .
B71' B66' B72' B68' -101.0 . .
F66' B66' B72' B62' -148.3 . .
B67' B66' B72' B62' 100.6 . .
B65' B66' B72' B62' -0.6 . .
B61' B66' B72' B62' 62.8 . .
B71' B66' B72' B62' -37.7 . .
F67' B67' B72' F72' -0.1 . .
B66' B67' B72' F72' 110.9 . .
B61' B67' B72' F72' 149.1 . .
B68' B67' B72' F72' -110.9 . .
B63' B67' B72' F72' -148.1 . .
F67' B67' B72' B71' -148.4 . .
B66' B67' B72' B71' -37.4 . .
B61' B67' B72' B71' 0.8 . .
B68' B67' B72' B71' 100.8 . .
B63' B67' B72' B71' 63.7 . .
F67' B67' B72' B66' -111.0 . .
B61' B67' B72' B66' 38.2 . .
B68' B67' B72' B66' 138.2 . .
B63' B67' B72' B66' 101.1 . .
F67' B67' B72' B68' 110.8 . .
B66' B67' B72' B68' -138.2 . .
B61' B67' B72' B68' -100.0 . .
B63' B67' B72' B68' -37.2 . .
F67' B67' B72' B62' 148.1 . .
B66' B67' B72' B62' -100.9 . .
B61' B67' B72' B62' -62.7 . .
B68' B67' B72' B62' 37.3 . .
B63' B67' B72' B62' 0.2 . .
F68' B68' B72' F72' 2.5 . .
B63' B68' B72' F72' 150.3 . .
B62' B68' B72' F72' -109.2 . .
B69' B68' B72' F72' -146.3 . .
B67' B68' B72' F72' 112.7 . .
F68' B68' B72' B71' 149.0 . .
B63' B68' B72' B71' -63.2 . .
B62' B68' B72' B71' 37.3 . .
B69' B68' B72' B71' 0.2 . .
B67' B68' B72' B71' -100.8 . .
F68' B68' B72' B66' -147.2 . .
B63' B68' B72' B66' 0.5 . .
B62' B68' B72' B66' 101.0 . .
B69' B68' B72' B66' 63.9 . .
B67' B68' B72' B66' -37.1 . .
F68' B68' B72' B67' -110.1 . .
B63' B68' B72' B67' 37.6 . .
B62' B68' B72' B67' 138.1 . .
B69' B68' B72' B67' 101.0 . .
F68' B68' B72' B62' 111.7 . .
B63' B68' B72' B62' -100.5 . .
B69' B68' B72' B62' -37.1 . .
B67' B68' B72' B62' -138.1 . .
F62' B62' B72' F72' 1.1 . .
B69' B62' B72' F72' 149.2 . .
B70' B62' B72' F72' -147.1 . .
B68' B62' B72' F72' 111.8 . .
B71' B62' B72' F72' -109.9 . .
F62' B62' B72' B71' 111.0 . .
B69' B62' B72' B71' -100.9 . .
B70' B62' B72' B71' -37.2 . .
B68' B62' B72' B71' -138.3 . .
F62' B62' B72' B66' 148.8 . .
B69' B62' B72' B66' -63.1 . .
B70' B62' B72' B66' 0.6 . .
B68' B62' B72' B66' -100.5 . .
B71' B62' B72' B66' 37.8 . .
F62' B62' B72' B67' -148.2 . .
B69' B62' B72' B67' -0.1 . .
B70' B62' B72' B67' 63.6 . .
B68' B62' B72' B67' -37.5 . .
B71' B62' B72' B67' 100.8 . .
F62' B62' B72' B68' -110.7 . .
B69' B62' B72' B68' 37.4 . .
B70' B62' B72' B68' 101.1 . .
B71' B62' B72' B68' 138.3 . .
F73 B73 B75 F75 -0.7 . .
B79 B73 B75 F75 110.9 . .
B76 B73 B75 F75 -110.8 . .
B77 B73 B75 F75 -148.5 . .
B78 B73 B75 F75 148.1 . .
F73 B73 B75 B81 147.6 . .
B79 B73 B75 B81 -100.8 . .
B76 B73 B75 B81 37.5 . .
B77 B73 B75 B81 -0.2 . .
B78 B73 B75 B81 -63.6 . .
F73 B73 B75 B76 110.1 . .
B79 B73 B75 B76 -138.3 . .
B77 B73 B75 B76 -37.7 . .
B78 B73 B75 B76 -101.0 . .
F73 B73 B75 B80 -148.8 . .
B79 B73 B75 B80 -37.2 . .
B76 B73 B75 B80 101.0 . .
B77 B73 B75 B80 63.4 . .
B78 B73 B75 B80 0.0 . .
F73 B73 B75 B79 -111.6 . .
B76 B73 B75 B79 138.3 . .
B77 B73 B75 B79 100.6 . .
B78 B73 B75 B79 37.2 . .
F73 B73 B76 F76 0.2 . .
B75 B73 B76 F76 111.3 . .
B79 B73 B76 F76 149.2 . .
B77 B73 B76 F76 -110.6 . .
B78 B73 B76 F76 -147.4 . .
F73 B73 B76 B82 147.9 . .
B75 B73 B76 B82 -101.0 . .
B79 B73 B76 B82 -63.1 . .
B77 B73 B76 B82 37.1 . .
B78 B73 B76 B82 0.3 . .
F73 B73 B76 B81 -148.5 . .
B75 B73 B76 B81 -37.4 . .
B79 B73 B76 B81 0.5 . .
B77 B73 B76 B81 100.7 . .
B78 B73 B76 B81 63.9 . .
F73 B73 B76 B75 -111.1 . .
B79 B73 B76 B75 37.9 . .
B77 B73 B76 B75 138.1 . .
B78 B73 B76 B75 101.3 . .
F73 B73 B76 B77 110.8 . .
B75 B73 B76 B77 -138.1 . .
B79 B73 B76 B77 -100.2 . .
B78 B73 B76 B77 -36.8 . .
F75 B75 B76 F76 0.2 . .
B73 B75 B76 F76 -111.1 . .
B81 B75 B76 F76 110.9 . .
B80 B75 B76 F76 148.4 . .
B79 B75 B76 F76 -148.2 . .
F75 B75 B76 B82 -148.4 . .
B73 B75 B76 B82 100.3 . .
B81 B75 B76 B82 -37.7 . .
B80 B75 B76 B82 -0.2 . .
B79 B75 B76 B82 63.2 . .
F75 B75 B76 B73 111.3 . .
B81 B75 B76 B73 -138.1 . .
B80 B75 B76 B73 -100.5 . .
B79 B75 B76 B73 -37.1 . .
F75 B75 B76 B81 -110.7 . .
B73 B75 B76 B81 138.1 . .
B80 B75 B76 B81 37.5 . .
B79 B75 B76 B81 101.0 . .
F75 B75 B76 B77 148.6 . .
B73 B75 B76 B77 37.3 . .
B81 B75 B76 B77 -100.7 . .
B80 B75 B76 B77 -63.2 . .
B79 B75 B76 B77 0.2 . .
F73 B73 B77 F77 1.7 . .
B75 B73 B77 F77 149.6 . .
B79 B73 B77 F77 -146.1 . .
B76 B73 B77 F77 112.0 . .
B78 B73 B77 F77 -109.2 . .
F73 B73 B77 B82 -147.5 . .
B75 B73 B77 B82 0.4 . .
B79 B73 B77 B82 64.8 . .
B76 B73 B77 B82 -37.2 . .
B78 B73 B77 B82 101.7 . .
F73 B73 B77 B83 148.9 . .
B75 B73 B77 B83 -63.2 . .
B79 B73 B77 B83 1.1 . .
B76 B73 B77 B83 -100.8 . .
B78 B73 B77 B83 38.0 . .
F73 B73 B77 B78 110.9 . .
B75 B73 B77 B78 -101.3 . .
B79 B73 B77 B78 -36.9 . .
B76 B73 B77 B78 -138.9 . .
F73 B73 B77 B76 -110.3 . .
B75 B73 B77 B76 37.6 . .
B79 B73 B77 B76 102.0 . .
B78 B73 B77 B76 138.9 . .
F76 B76 B77 F77 1.0 . .
B82 B76 B77 F77 111.3 . .
B73 B76 B77 F77 -110.5 . .
B81 B76 B77 F77 149.0 . .
B75 B76 B77 F77 -147.7 . .
F76 B76 B77 B82 -110.3 . .
B73 B76 B77 B82 138.2 . .
B81 B76 B77 B82 37.7 . .
B75 B76 B77 B82 101.0 . .
F76 B76 B77 B83 -147.5 . .
B82 B76 B77 B83 -37.2 . .
B73 B76 B77 B83 101.0 . .
B81 B76 B77 B83 0.5 . .
B75 B76 B77 B83 63.8 . .
F76 B76 B77 B78 148.4 . .
B82 B76 B77 B78 -101.3 . .
B73 B76 B77 B78 36.9 . .
B81 B76 B77 B78 -63.6 . .
B75 B76 B77 B78 -0.3 . .
F76 B76 B77 B73 111.4 . .
B82 B76 B77 B73 -138.2 . .
B81 B76 B77 B73 -100.5 . .
B75 B76 B77 B73 -37.2 . .
F77 B77 B78 F78 0.6 . .
B82 B77 B78 F78 148.8 . .
B83 B77 B78 F78 111.3 . .
B73 B77 B78 F78 -111.0 . .
B76 B77 B78 F78 -147.7 . .
F77 B77 B78 B79 148.6 . .
B82 B77 B78 B79 -63.2 . .
B83 B77 B78 B79 -100.8 . .
B73 B77 B78 B79 37.0 . .
B76 B77 B78 B79 0.3 . .
F77 B77 B78 B84 -147.8 . .
B82 B77 B78 B84 0.4 . .
B83 B77 B78 B84 -37.1 . .
B73 B77 B78 B84 100.6 . .
B76 B77 B78 B84 63.9 . .
F77 B77 B78 B73 111.6 . .
B82 B77 B78 B73 -100.2 . .
B83 B77 B78 B73 -137.8 . .
B76 B77 B78 B73 -36.7 . .
F77 B77 B78 B83 -110.7 . .
B82 B77 B78 B83 37.6 . .
B73 B77 B78 B83 137.8 . .
B76 B77 B78 B83 101.0 . .
F73 B73 B78 F78 -0.2 . .
B75 B73 B78 F78 -149.0 . .
B79 B73 B78 F78 -111.3 . .
B76 B73 B78 F78 147.1 . .
B77 B73 B78 F78 110.1 . .
F73 B73 B78 B79 111.1 . .
B75 B73 B78 B79 -37.7 . .
B76 B73 B78 B79 -101.6 . .
B77 B73 B78 B79 -138.6 . .
F73 B73 B78 B77 -110.3 . .
B75 B73 B78 B77 100.9 . .
B79 B73 B78 B77 138.6 . .
B76 B73 B78 B77 37.0 . .
F73 B73 B78 B84 149.2 . .
B75 B73 B78 B84 0.3 . .
B79 B73 B78 B84 38.0 . .
B76 B73 B78 B84 -63.5 . .
B77 B73 B78 B84 -100.5 . .
F73 B73 B78 B83 -147.8 . .
B75 B73 B78 B83 63.4 . .
B79 B73 B78 B83 101.1 . .
B76 B73 B78 B83 -0.5 . .
B77 B73 B78 B83 -37.5 . .
F78 B78 B79 F79 -0.5 . .
B77 B78 B79 F79 -148.1 . .
B84 B78 B79 F79 111.6 . .
B73 B78 B79 F79 -111.0 . .
B83 B78 B79 F79 148.8 . .
F78 B78 B79 B73 110.5 . .
B77 B78 B79 B73 -37.1 . .
B84 B78 B79 B73 -137.4 . .
B83 B78 B79 B73 -100.2 . .
F78 B78 B79 B84 -112.1 . .
B77 B78 B79 B84 100.3 . .
B73 B78 B79 B84 137.4 . .
B83 B78 B79 B84 37.2 . .
F78 B78 B79 B80 -149.5 . .
B77 B78 B79 B80 62.9 . .
B84 B78 B79 B80 -37.4 . .
B73 B78 B79 B80 100.1 . .
B83 B78 B79 B80 -0.2 . .
F78 B78 B79 B75 147.4 . .
B77 B78 B79 B75 -0.1 . .
B84 B78 B79 B75 -100.4 . .
B73 B78 B79 B75 37.0 . .
B83 B78 B79 B75 -63.2 . .
F73 B73 B79 F79 0.7 . .
B75 B73 B79 F79 -110.3 . .
B76 B73 B79 F79 -147.9 . .
B77 B73 B79 F79 148.2 . .
B78 B73 B79 F79 111.3 . .
F73 B73 B79 B78 -110.6 . .
B75 B73 B79 B78 138.4 . .
B76 B73 B79 B78 100.8 . .
B77 B73 B79 B78 36.9 . .
F73 B73 B79 B84 -148.7 . .
B75 B73 B79 B84 100.3 . .
B76 B73 B79 B84 62.7 . .
B77 B73 B79 B84 -1.2 . .
B78 B73 B79 B84 -38.1 . .
F73 B73 B79 B80 148.0 . .
B75 B73 B79 B80 37.0 . .
B76 B73 B79 B80 -0.6 . .
B77 B73 B79 B80 -64.5 . .
B78 B73 B79 B80 -101.4 . .
F73 B73 B79 B75 111.0 . .
B76 B73 B79 B75 -37.6 . .
B77 B73 B79 B75 -101.5 . .
B78 B73 B79 B75 -138.4 . .
F75 B75 B79 F79 -0.2 . .
B73 B75 B79 F79 110.8 . .
B81 B75 B79 F79 -148.5 . .
B76 B75 B79 F79 148.1 . .
B80 B75 B79 F79 -111.0 . .
F75 B75 B79 B78 -148.4 . .
B73 B75 B79 B78 -37.4 . .
B81 B75 B79 B78 63.4 . .
B76 B75 B79 B78 -0.1 . .
B80 B75 B79 B78 100.9 . .
F75 B75 B79 B73 -111.0 . .
B81 B75 B79 B73 100.7 . .
B76 B75 B79 B73 37.3 . .
B80 B75 B79 B73 138.3 . .
F75 B75 B79 B84 148.1 . .
B73 B75 B79 B84 -100.9 . .
B81 B75 B79 B84 -0.2 . .
B76 B75 B79 B84 -63.6 . .
B80 B75 B79 B84 37.3 . .
F75 B75 B79 B80 110.8 . .
B73 B75 B79 B80 -138.3 . .
B81 B75 B79 B80 -37.5 . .
B76 B75 B79 B80 -101.0 . .
F75 B75 B80 F80 -0.9 . .
B73 B75 B80 F80 147.4 . .
B81 B75 B80 F80 -111.6 . .
B76 B75 B80 F80 -149.1 . .
B79 B75 B80 F80 110.3 . .
F75 B75 B80 B74 147.8 . .
B73 B75 B80 B74 -63.9 . .
B81 B75 B80 B74 37.1 . .
B76 B75 B80 B74 -0.4 . .
B79 B75 B80 B74 -101.0 . .
F75 B75 B80 B81 110.8 . .
B73 B75 B80 B81 -101.0 . .
B76 B75 B80 B81 -37.5 . .
B79 B75 B80 B81 -138.1 . .
F75 B75 B80 B84 -148.6 . .
B73 B75 B80 B84 -0.3 . .
B81 B75 B80 B84 100.7 . .
B76 B75 B80 B84 63.2 . .
B79 B75 B80 B84 -37.4 . .
F75 B75 B80 B79 -111.1 . .
B73 B75 B80 B79 37.1 . .
B81 B75 B80 B79 138.1 . .
B76 B75 B80 B79 100.7 . .
F74 B74 B80 F80 0.8 . .
B81 B74 B80 F80 111.3 . .
B82 B74 B80 F80 149.3 . .
B83 B74 B80 F80 -147.5 . .
B84 B74 B80 F80 -110.3 . .
F74 B74 B80 B75 -147.7 . .
B81 B74 B80 B75 -37.2 . .
B82 B74 B80 B75 0.8 . .
B83 B74 B80 B75 64.0 . .
B84 B74 B80 B75 101.2 . .
F74 B74 B80 B81 -110.5 . .
B82 B74 B80 B81 38.0 . .
B83 B74 B80 B81 101.2 . .
B84 B74 B80 B81 138.3 . .
F74 B74 B80 B84 111.2 . .
B81 B74 B80 B84 -138.3 . .
B82 B74 B80 B84 -100.3 . .
B83 B74 B80 B84 -37.1 . .
F74 B74 B80 B79 148.5 . .
B81 B74 B80 B79 -101.0 . .
B82 B74 B80 B79 -63.0 . .
B83 B74 B80 B79 0.3 . .
B84 B74 B80 B79 37.4 . .
F79 B79 B80 F80 -0.9 . .
B78 B79 B80 F80 148.1 . .
B73 B79 B80 F80 -148.1 . .
B84 B79 B80 F80 110.7 . .
B75 B79 B80 F80 -111.2 . .
F79 B79 B80 B75 110.3 . .
B78 B79 B80 B75 -100.7 . .
B73 B79 B80 B75 -36.9 . .
B84 B79 B80 B75 -138.1 . .
F79 B79 B80 B74 -149.1 . .
B78 B79 B80 B74 0.0 . .
B73 B79 B80 B74 63.7 . .
B84 B79 B80 B74 -37.5 . .
B75 B79 B80 B74 100.6 . .
F79 B79 B80 B81 147.8 . .
B78 B79 B80 B81 -63.2 . .
B73 B79 B80 B81 0.5 . .
B84 B79 B80 B81 -100.7 . .
B75 B79 B80 B81 37.4 . .
F79 B79 B80 B84 -111.6 . .
B78 B79 B80 B84 37.4 . .
B73 B79 B80 B84 101.2 . .
B75 B79 B80 B84 138.1 . .
F74 B74 B81 F81 -0.4 . .
B82 B74 B81 F81 111.0 . .
B80 B74 B81 F81 -111.4 . .
B83 B74 B81 F81 148.1 . .
B84 B74 B81 F81 -148.7 . .
F74 B74 B81 B76 -148.2 . .
B82 B74 B81 B76 -36.9 . .
B80 B74 B81 B76 100.7 . .
B83 B74 B81 B76 0.2 . .
B84 B74 B81 B76 63.4 . .
F74 B74 B81 B75 148.3 . .
B82 B74 B81 B75 -100.4 . .
B80 B74 B81 B75 37.3 . .
B83 B74 B81 B75 -63.3 . .
B84 B74 B81 B75 0.0 . .
F74 B74 B81 B80 111.0 . .
B82 B74 B81 B80 -137.7 . .
B83 B74 B81 B80 -100.5 . .
B84 B74 B81 B80 -37.3 . .
F74 B74 B81 B82 -111.3 . .
B80 B74 B81 B82 137.7 . .
B83 B74 B81 B82 37.1 . .
B84 B74 B81 B82 100.4 . .
F76 B76 B81 F81 0.0 . .
B82 B76 B81 F81 -110.5 . .
B73 B76 B81 F81 148.8 . .
B75 B76 B81 F81 111.5 . .
B77 B76 B81 F81 -147.9 . .
F76 B76 B81 B74 147.5 . .
B82 B76 B81 B74 37.0 . .
B73 B76 B81 B74 -63.7 . .
B75 B76 B81 B74 -100.9 . .
B77 B76 B81 B74 -0.4 . .
F76 B76 B81 B75 -111.6 . .
B82 B76 B81 B75 137.9 . .
B73 B76 B81 B75 37.3 . .
B77 B76 B81 B75 100.5 . .
F76 B76 B81 B80 -149.0 . .
B82 B76 B81 B80 100.5 . .
B73 B76 B81 B80 -0.1 . .
B75 B76 B81 B80 -37.4 . .
B77 B76 B81 B80 63.1 . .
F76 B76 B81 B82 110.5 . .
B73 B76 B81 B82 -100.7 . .
B75 B76 B81 B82 -137.9 . .
B77 B76 B81 B82 -37.4 . .
F75 B75 B81 F81 -0.1 . .
B73 B75 B81 F81 -148.6 . .
B76 B75 B81 F81 -111.0 . .
B80 B75 B81 F81 110.8 . .
B79 B75 B81 F81 148.3 . .
F75 B75 B81 B74 -148.3 . .
B73 B75 B81 B74 63.2 . .
B76 B75 B81 B74 100.8 . .
B80 B75 B81 B74 -37.3 . .
B79 B75 B81 B74 0.1 . .
F75 B75 B81 B76 110.9 . .
B73 B75 B81 B76 -37.6 . .
B80 B75 B81 B76 -138.1 . .
B79 B75 B81 B76 -100.6 . .
F75 B75 B81 B80 -111.0 . .
B73 B75 B81 B80 100.6 . .
B76 B75 B81 B80 138.1 . .
B79 B75 B81 B80 37.5 . .
F75 B75 B81 B82 148.4 . .
B73 B75 B81 B82 -0.1 . .
B76 B75 B81 B82 37.4 . .
B80 B75 B81 B82 -100.7 . .
B79 B75 B81 B82 -63.2 . .
F80 B80 B81 F81 -1.1 . .
B75 B80 B81 F81 -111.6 . .
B74 B80 B81 F81 110.1 . .
B84 B80 B81 F81 147.4 . .
B79 B80 B81 F81 -149.2 . .
F80 B80 B81 B74 -111.2 . .
B75 B80 B81 B74 138.3 . .
B84 B80 B81 B74 37.3 . .
B79 B80 B81 B74 100.7 . .
F80 B80 B81 B76 147.9 . .
B75 B80 B81 B76 37.4 . .
B74 B80 B81 B76 -100.9 . .
B84 B80 B81 B76 -63.6 . .
B79 B80 B81 B76 -0.2 . .
F80 B80 B81 B75 110.5 . .
B74 B80 B81 B75 -138.3 . .
B84 B80 B81 B75 -101.0 . .
B79 B80 B81 B75 -37.7 . .
F80 B80 B81 B82 -148.9 . .
B75 B80 B81 B82 100.6 . .
B74 B80 B81 B82 -37.7 . .
B84 B80 B81 B82 -0.4 . .
B79 B80 B81 B82 62.9 . .
F77 B77 B82 F82 -2.2 . .
B83 B77 B82 F82 -111.9 . .
B78 B77 B82 F82 -149.6 . .
B73 B77 B82 F82 146.7 . .
B76 B77 B82 F82 109.6 . .
F77 B77 B82 B76 -111.8 . .
B83 B77 B82 B76 138.5 . .
B78 B77 B82 B76 100.8 . .
B73 B77 B82 B76 37.2 . .
F77 B77 B82 B83 109.7 . .
B78 B77 B82 B83 -37.7 . .
B73 B77 B82 B83 -101.4 . .
B76 B77 B82 B83 -138.5 . .
F77 B77 B82 B74 147.4 . .
B83 B77 B82 B74 37.6 . .
B78 B77 B82 B74 -0.1 . .
B73 B77 B82 B74 -63.7 . .
B76 B77 B82 B74 -100.9 . .
F77 B77 B82 B81 -149.4 . .
B83 B77 B82 B81 100.9 . .
B78 B77 B82 B81 63.2 . .
B73 B77 B82 B81 -0.5 . .
B76 B77 B82 B81 -37.6 . .
F76 B76 B82 F82 -0.4 . .
B73 B76 B82 F82 -148.4 . .
B81 B76 B82 F82 110.9 . .
B75 B76 B82 F82 148.5 . .
B77 B76 B82 F82 -111.2 . .
F76 B76 B82 B77 110.7 . .
B73 B76 B82 B77 -37.2 . .
B81 B76 B82 B77 -137.9 . .
B75 B76 B82 B77 -100.3 . .
F76 B76 B82 B83 147.9 . .
B73 B76 B82 B83 0.0 . .
B81 B76 B82 B83 -100.7 . .
B75 B76 B82 B83 -63.1 . .
B77 B76 B82 B83 37.2 . .
F76 B76 B82 B74 -148.3 . .
B73 B76 B82 B74 63.8 . .
B81 B76 B82 B74 -36.9 . .
B75 B76 B82 B74 0.7 . .
B77 B76 B82 B74 101.0 . .
F76 B76 B82 B81 -111.3 . .
B73 B76 B82 B81 100.7 . .
B75 B76 B82 B81 37.6 . .
B77 B76 B82 B81 137.9 . .
F74 B74 B82 F82 0.5 . .
B81 B74 B82 F82 -110.0 . .
B80 B74 B82 F82 -147.9 . .
B83 B74 B82 F82 111.6 . .
B84 B74 B82 F82 148.8 . .
F74 B74 B82 B77 -148.6 . .
B81 B74 B82 B77 100.9 . .
B80 B74 B82 B77 63.0 . .
B83 B74 B82 B77 -37.5 . .
B84 B74 B82 B77 -0.3 . .
F74 B74 B82 B76 147.4 . .
B81 B74 B82 B76 37.0 . .
B80 B74 B82 B76 -0.9 . .
B83 B74 B82 B76 -101.5 . .
B84 B74 B82 B76 -64.3 . .
F74 B74 B82 B83 -111.1 . .
B81 B74 B82 B83 138.4 . .
B80 B74 B82 B83 100.5 . .
B84 B74 B82 B83 37.2 . .
F74 B74 B82 B81 110.5 . .
B80 B74 B82 B81 -37.9 . .
B83 B74 B82 B81 -138.4 . .
B84 B74 B82 B81 -101.3 . .
F81 B81 B82 F82 1.9 . .
B74 B81 B82 F82 112.0 . .
B76 B81 B82 F82 -109.3 . .
B75 B81 B82 F82 -146.9 . .
B80 B81 B82 F82 149.8 . .
F81 B81 B82 B77 149.1 . .
B74 B81 B82 B77 -100.7 . .
B76 B81 B82 B77 37.9 . .
B75 B81 B82 B77 0.4 . .
B80 B81 B82 B77 -62.9 . .
F81 B81 B82 B76 111.2 . .
B74 B81 B82 B76 -138.6 . .
B75 B81 B82 B76 -37.5 . .
B80 B81 B82 B76 -100.8 . .
F81 B81 B82 B83 -147.4 . .
B74 B81 B82 B83 -37.3 . .
B76 B81 B82 B83 101.3 . .
B75 B81 B82 B83 63.8 . .
B80 B81 B82 B83 0.5 . .
F81 B81 B82 B74 -110.1 . .
B76 B81 B82 B74 138.6 . .
B75 B81 B82 B74 101.1 . .
B80 B81 B82 B74 37.8 . .
F77 B77 B83 F83 -0.6 . .
B82 B77 B83 F83 111.5 . .
B78 B77 B83 F83 -110.2 . .
B73 B77 B83 F83 -148.1 . .
B76 B77 B83 F83 148.6 . .
F77 B77 B83 B82 -112.1 . .
B78 B77 B83 B82 138.2 . .
B73 B77 B83 B82 100.4 . .
B76 B77 B83 B82 37.1 . .
F77 B77 B83 B84 146.9 . .
B82 B77 B83 B84 -101.0 . .
B78 B77 B83 B84 37.2 . .
B73 B77 B83 B84 -0.6 . .
B76 B77 B83 B84 -63.9 . .
F77 B77 B83 B74 -149.5 . .
B82 B77 B83 B74 -37.4 . .
B78 B77 B83 B74 100.8 . .
B73 B77 B83 B74 62.9 . .
B76 B77 B83 B74 -0.3 . .
F77 B77 B83 B78 109.7 . .
B82 B77 B83 B78 -138.2 . .
B73 B77 B83 B78 -37.9 . .
B76 B77 B83 B78 -101.2 . .
F82 B82 B83 F83 -1.0 . .
B77 B82 B83 F83 -111.1 . .
B76 B82 B83 F83 -148.6 . .
B74 B82 B83 F83 110.9 . .
B81 B82 B83 F83 148.0 . .
F82 B82 B83 B77 110.2 . .
B76 B82 B83 B77 -37.4 . .
B74 B82 B83 B77 -138.0 . .
B81 B82 B83 B77 -100.9 . .
F82 B82 B83 B84 -149.3 . .
B77 B82 B83 B84 100.5 . .
B76 B82 B83 B84 63.1 . .
B74 B82 B83 B84 -37.5 . .
B81 B82 B83 B84 -0.4 . .
F82 B82 B83 B74 -111.8 . .
B77 B82 B83 B74 138.0 . .
B76 B82 B83 B74 100.6 . .
B81 B82 B83 B74 37.1 . .
F82 B82 B83 B78 147.4 . .
B77 B82 B83 B78 37.2 . .
B76 B82 B83 B78 -0.2 . .
B74 B82 B83 B78 -100.8 . .
B81 B82 B83 B78 -63.7 . .
F74 B74 B83 F83 -0.7 . .
B81 B74 B83 F83 -148.9 . .
B82 B74 B83 F83 -111.6 . .
B80 B74 B83 F83 147.5 . .
B84 B74 B83 F83 110.2 . .
F74 B74 B83 B77 148.3 . .
B81 B74 B83 B77 0.1 . .
B82 B74 B83 B77 37.4 . .
B80 B74 B83 B77 -63.5 . .
B84 B74 B83 B77 -100.8 . .
F74 B74 B83 B82 110.9 . .
B81 B74 B83 B82 -37.3 . .
B80 B74 B83 B82 -100.9 . .
B84 B74 B83 B82 -138.2 . .
F74 B74 B83 B84 -111.0 . .
B81 B74 B83 B84 100.8 . .
B82 B74 B83 B84 138.2 . .
B80 B74 B83 B84 37.2 . .
F74 B74 B83 B78 -148.5 . .
B81 B74 B83 B78 63.3 . .
B82 B74 B83 B78 100.6 . .
B80 B74 B83 B78 -0.4 . .
B84 B74 B83 B78 -37.6 . .
F78 B78 B83 F83 1.7 . .
B79 B78 B83 F83 -147.7 . .
B77 B78 B83 F83 111.5 . .
B84 B78 B83 F83 -110.3 . .
B73 B78 B83 F83 149.1 . .
F78 B78 B83 B77 -109.8 . .
B79 B78 B83 B77 100.8 . .
B84 B78 B83 B77 138.2 . .
B73 B78 B83 B77 37.7 . .
F78 B78 B83 B82 -147.0 . .
B79 B78 B83 B82 63.6 . .
B77 B78 B83 B82 -37.2 . .
B84 B78 B83 B82 101.0 . .
B73 B78 B83 B82 0.4 . .
F78 B78 B83 B84 112.0 . .
B79 B78 B83 B84 -37.4 . .
B77 B78 B83 B84 -138.2 . .
B73 B78 B83 B84 -100.6 . .
F78 B78 B83 B74 149.7 . .
B79 B78 B83 B74 0.3 . .
B77 B78 B83 B74 -100.5 . .
B84 B78 B83 B74 37.7 . .
B73 B78 B83 B74 -62.9 . .
F83 B83 B84 F84 -1.5 . .
B77 B83 B84 F84 -149.4 . .
B82 B83 B84 F84 147.3 . .
B74 B83 B84 F84 109.9 . .
B78 B83 B84 F84 -112.2 . .
F83 B83 B84 B78 110.7 . .
B77 B83 B84 B78 -37.2 . .
B82 B83 B84 B78 -100.5 . .
B74 B83 B84 B78 -137.9 . .
F83 B83 B84 B79 147.8 . .
B77 B83 B84 B79 -0.1 . .
B82 B83 B84 B79 -63.4 . .
B74 B83 B84 B79 -100.8 . .
B78 B83 B84 B79 37.1 . .
F83 B83 B84 B80 -148.7 . .
B77 B83 B84 B80 63.5 . .
B82 B83 B84 B80 0.2 . .
B74 B83 B84 B80 -37.2 . .
B78 B83 B84 B80 100.7 . .
F83 B83 B84 B74 -111.5 . .
B77 B83 B84 B74 100.7 . .
B82 B83 B84 B74 37.4 . .
B78 B83 B84 B74 137.9 . .
F78 B78 B84 F84 -1.3 . .
B79 B78 B84 F84 -112.4 . .
B77 B78 B84 F84 146.4 . .
B73 B78 B84 F84 -150.2 . .
B83 B78 B84 F84 109.3 . .
F78 B78 B84 B83 -110.6 . .
B79 B78 B84 B83 138.3 . .
B77 B78 B84 B83 37.1 . .
B73 B78 B84 B83 100.4 . .
F78 B78 B84 B79 111.1 . .
B77 B78 B84 B79 -101.2 . .
B73 B78 B84 B79 -37.9 . .
B83 B78 B84 B79 -138.3 . .
F78 B78 B84 B80 148.4 . .
B79 B78 B84 B80 37.3 . .
B77 B78 B84 B80 -63.9 . .
B73 B78 B84 B80 -0.5 . .
B83 B78 B84 B80 -101.0 . .
F78 B78 B84 B74 -148.3 . .
B79 B78 B84 B74 100.6 . .
B77 B78 B84 B74 -0.6 . .
B73 B78 B84 B74 62.8 . .
B83 B78 B84 B74 -37.7 . .
F79 B79 B84 F84 -0.1 . .
B78 B79 B84 F84 110.9 . .
B73 B79 B84 F84 149.1 . .
B80 B79 B84 F84 -110.9 . .
B75 B79 B84 F84 -148.1 . .
F79 B79 B84 B83 -148.4 . .
B78 B79 B84 B83 -37.4 . .
B73 B79 B84 B83 0.8 . .
B80 B79 B84 B83 100.8 . .
B75 B79 B84 B83 63.7 . .
F79 B79 B84 B78 -111.0 . .
B73 B79 B84 B78 38.2 . .
B80 B79 B84 B78 138.2 . .
B75 B79 B84 B78 101.1 . .
F79 B79 B84 B80 110.8 . .
B78 B79 B84 B80 -138.2 . .
B73 B79 B84 B80 -100.0 . .
B75 B79 B84 B80 -37.2 . .
F79 B79 B84 B74 148.1 . .
B78 B79 B84 B74 -100.9 . .
B73 B79 B84 B74 -62.7 . .
B80 B79 B84 B74 37.3 . .
B75 B79 B84 B74 0.2 . .
F80 B80 B84 F84 2.5 . .
B75 B80 B84 F84 150.3 . .
B74 B80 B84 F84 -109.2 . .
B81 B80 B84 F84 -146.3 . .
B79 B80 B84 F84 112.7 . .
F80 B80 B84 B83 149.0 . .
B75 B80 B84 B83 -63.2 . .
B74 B80 B84 B83 37.3 . .
B81 B80 B84 B83 0.2 . .
B79 B80 B84 B83 -100.8 . .
F80 B80 B84 B78 -147.2 . .
B75 B80 B84 B78 0.5 . .
B74 B80 B84 B78 101.0 . .
B81 B80 B84 B78 63.9 . .
B79 B80 B84 B78 -37.1 . .
F80 B80 B84 B79 -110.1 . .
B75 B80 B84 B79 37.6 . .
B74 B80 B84 B79 138.1 . .
B81 B80 B84 B79 101.0 . .
F80 B80 B84 B74 111.7 . .
B75 B80 B84 B74 -100.5 . .
B81 B80 B84 B74 -37.2 . .
B79 B80 B84 B74 -138.1 . .
F74 B74 B84 F84 1.1 . .
B81 B74 B84 F84 149.2 . .
B82 B74 B84 F84 -147.1 . .
B80 B74 B84 F84 111.8 . .
B83 B74 B84 F84 -109.9 . .
F74 B74 B84 B83 111.0 . .
B81 B74 B84 B83 -100.9 . .
B82 B74 B84 B83 -37.2 . .
B80 B74 B84 B83 -138.3 . .
F74 B74 B84 B78 148.8 . .
B81 B74 B84 B78 -63.1 . .
B82 B74 B84 B78 0.6 . .
B80 B74 B84 B78 -100.5 . .
B83 B74 B84 B78 37.8 . .
F74 B74 B84 B79 -148.2 . .
B81 B74 B84 B79 -0.1 . .
B82 B74 B84 B79 63.6 . .
B80 B74 B84 B79 -37.5 . .
B83 B74 B84 B79 100.9 . .
F74 B74 B84 B80 -110.7 . .
B81 B74 B84 B80 37.4 . .
B82 B74 B84 B80 101.1 . .
B83 B74 B84 B80 138.3 . .
F85 B85 B87 F87 -0.7 . .
B91 B85 B87 F87 110.9 . .
B88 B85 B87 F87 -110.8 . .
B89 B85 B87 F87 -148.5 . .
B90 B85 B87 F87 148.1 . .
F85 B85 B87 B88 110.1 . .
B91 B85 B87 B88 -138.3 . .
B89 B85 B87 B88 -37.7 . .
B90 B85 B87 B88 -101.0 . .
F85 B85 B87 B93 147.6 . .
B91 B85 B87 B93 -100.8 . .
B88 B85 B87 B93 37.5 . .
B89 B85 B87 B93 -0.2 . .
B90 B85 B87 B93 -63.6 . .
F85 B85 B87 B92 -148.8 . .
B91 B85 B87 B92 -37.2 . .
B88 B85 B87 B92 101.0 . .
B89 B85 B87 B92 63.4 . .
B90 B85 B87 B92 0.0 . .
F85 B85 B87 B91 -111.6 . .
B88 B85 B87 B91 138.3 . .
B89 B85 B87 B91 100.6 . .
B90 B85 B87 B91 37.2 . .
F85 B85 B88 F88 0.2 . .
B87 B85 B88 F88 111.3 . .
B91 B85 B88 F88 149.2 . .
B89 B85 B88 F88 -110.6 . .
B90 B85 B88 F88 -147.4 . .
F85 B85 B88 B94 147.9 . .
B87 B85 B88 B94 -101.0 . .
B91 B85 B88 B94 -63.1 . .
B89 B85 B88 B94 37.1 . .
B90 B85 B88 B94 0.3 . .
F85 B85 B88 B93 -148.5 . .
B87 B85 B88 B93 -37.4 . .
B91 B85 B88 B93 0.5 . .
B89 B85 B88 B93 100.7 . .
B90 B85 B88 B93 63.9 . .
F85 B85 B88 B87 -111.1 . .
B91 B85 B88 B87 37.9 . .
B89 B85 B88 B87 138.1 . .
B90 B85 B88 B87 101.3 . .
F85 B85 B88 B89 110.8 . .
B87 B85 B88 B89 -138.1 . .
B91 B85 B88 B89 -100.2 . .
B90 B85 B88 B89 -36.8 . .
F87 B87 B88 F88 0.2 . .
B85 B87 B88 F88 -111.1 . .
B93 B87 B88 F88 110.9 . .
B92 B87 B88 F88 148.4 . .
B91 B87 B88 F88 -148.2 . .
F87 B87 B88 B94 -148.4 . .
B85 B87 B88 B94 100.3 . .
B93 B87 B88 B94 -37.7 . .
B92 B87 B88 B94 -0.2 . .
B91 B87 B88 B94 63.2 . .
F87 B87 B88 B85 111.2 . .
B93 B87 B88 B85 -138.1 . .
B92 B87 B88 B85 -100.5 . .
B91 B87 B88 B85 -37.1 . .
F87 B87 B88 B93 -110.7 . .
B85 B87 B88 B93 138.1 . .
B92 B87 B88 B93 37.5 . .
B91 B87 B88 B93 101.0 . .
F87 B87 B88 B89 148.6 . .
B85 B87 B88 B89 37.3 . .
B93 B87 B88 B89 -100.7 . .
B92 B87 B88 B89 -63.2 . .
B91 B87 B88 B89 0.2 . .
F85 B85 B89 F89 1.7 . .
B87 B85 B89 F89 149.6 . .
B91 B85 B89 F89 -146.1 . .
B88 B85 B89 F89 111.9 . .
B90 B85 B89 F89 -109.2 . .
F85 B85 B89 B94 -147.5 . .
B87 B85 B89 B94 0.4 . .
B91 B85 B89 B94 64.8 . .
B88 B85 B89 B94 -37.2 . .
B90 B85 B89 B94 101.7 . .
F85 B85 B89 B95 148.9 . .
B87 B85 B89 B95 -63.2 . .
B91 B85 B89 B95 1.1 . .
B88 B85 B89 B95 -100.8 . .
B90 B85 B89 B95 38.0 . .
F85 B85 B89 B90 110.9 . .
B87 B85 B89 B90 -101.3 . .
B91 B85 B89 B90 -36.9 . .
B88 B85 B89 B90 -138.9 . .
F85 B85 B89 B88 -110.3 . .
B87 B85 B89 B88 37.6 . .
B91 B85 B89 B88 102.0 . .
B90 B85 B89 B88 138.9 . .
F88 B88 B89 F89 1.0 . .
B94 B88 B89 F89 111.3 . .
B85 B88 B89 F89 -110.5 . .
B93 B88 B89 F89 149.0 . .
B87 B88 B89 F89 -147.7 . .
F88 B88 B89 B94 -110.3 . .
B85 B88 B89 B94 138.2 . .
B93 B88 B89 B94 37.7 . .
B87 B88 B89 B94 101.0 . .
F88 B88 B89 B95 -147.5 . .
B94 B88 B89 B95 -37.2 . .
B85 B88 B89 B95 101.0 . .
B93 B88 B89 B95 0.5 . .
B87 B88 B89 B95 63.8 . .
F88 B88 B89 B90 148.4 . .
B94 B88 B89 B90 -101.3 . .
B85 B88 B89 B90 36.9 . .
B93 B88 B89 B90 -63.6 . .
B87 B88 B89 B90 -0.3 . .
F88 B88 B89 B85 111.4 . .
B94 B88 B89 B85 -138.2 . .
B93 B88 B89 B85 -100.6 . .
B87 B88 B89 B85 -37.2 . .
F89 B89 B90 F90 0.6 . .
B94 B89 B90 F90 148.8 . .
B95 B89 B90 F90 111.2 . .
B85 B89 B90 F90 -111.0 . .
B88 B89 B90 F90 -147.7 . .
F89 B89 B90 B91 148.6 . .
B94 B89 B90 B91 -63.2 . .
B95 B89 B90 B91 -100.8 . .
B85 B89 B90 B91 37.0 . .
B88 B89 B90 B91 0.3 . .
F89 B89 B90 B96 -147.8 . .
B94 B89 B90 B96 0.4 . .
B95 B89 B90 B96 -37.1 . .
B85 B89 B90 B96 100.6 . .
B88 B89 B90 B96 63.9 . .
F89 B89 B90 B85 111.5 . .
B94 B89 B90 B85 -100.2 . .
B95 B89 B90 B85 -137.8 . .
B88 B89 B90 B85 -36.8 . .
F89 B89 B90 B95 -110.7 . .
B94 B89 B90 B95 37.6 . .
B85 B89 B90 B95 137.8 . .
B88 B89 B90 B95 101.0 . .
F85 B85 B90 F90 -0.2 . .
B87 B85 B90 F90 -149.0 . .
B91 B85 B90 F90 -111.3 . .
B88 B85 B90 F90 147.1 . .
B89 B85 B90 F90 110.1 . .
F85 B85 B90 B91 111.1 . .
B87 B85 B90 B91 -37.7 . .
B88 B85 B90 B91 -101.6 . .
B89 B85 B90 B91 -138.6 . .
F85 B85 B90 B89 -110.3 . .
B87 B85 B90 B89 100.8 . .
B91 B85 B90 B89 138.6 . .
B88 B85 B90 B89 37.0 . .
F85 B85 B90 B96 149.1 . .
B87 B85 B90 B96 0.3 . .
B91 B85 B90 B96 38.0 . .
B88 B85 B90 B96 -63.5 . .
B89 B85 B90 B96 -100.5 . .
F85 B85 B90 B95 -147.8 . .
B87 B85 B90 B95 63.4 . .
B91 B85 B90 B95 101.1 . .
B88 B85 B90 B95 -0.5 . .
B89 B85 B90 B95 -37.5 . .
F90 B90 B91 F91 -0.5 . .
B89 B90 B91 F91 -148.1 . .
B96 B90 B91 F91 111.6 . .
B85 B90 B91 F91 -110.9 . .
B95 B90 B91 F91 148.8 . .
F90 B90 B91 B85 110.4 . .
B89 B90 B91 B85 -37.1 . .
B96 B90 B91 B85 -137.4 . .
B95 B90 B91 B85 -100.2 . .
F90 B90 B91 B96 -112.1 . .
B89 B90 B91 B96 100.3 . .
B85 B90 B91 B96 137.4 . .
B95 B90 B91 B96 37.2 . .
F90 B90 B91 B92 -149.5 . .
B89 B90 B91 B92 62.9 . .
B96 B90 B91 B92 -37.4 . .
B85 B90 B91 B92 100.1 . .
B95 B90 B91 B92 -0.2 . .
F90 B90 B91 B87 147.4 . .
B89 B90 B91 B87 -0.1 . .
B96 B90 B91 B87 -100.4 . .
B85 B90 B91 B87 37.0 . .
B95 B90 B91 B87 -63.2 . .
F85 B85 B91 F91 0.7 . .
B87 B85 B91 F91 -110.3 . .
B88 B85 B91 F91 -147.9 . .
B89 B85 B91 F91 148.2 . .
B90 B85 B91 F91 111.3 . .
F85 B85 B91 B90 -110.6 . .
B87 B85 B91 B90 138.4 . .
B88 B85 B91 B90 100.8 . .
B89 B85 B91 B90 36.9 . .
F85 B85 B91 B96 -148.7 . .
B87 B85 B91 B96 100.3 . .
B88 B85 B91 B96 62.7 . .
B89 B85 B91 B96 -1.2 . .
B90 B85 B91 B96 -38.1 . .
F85 B85 B91 B92 148.0 . .
B87 B85 B91 B92 37.0 . .
B88 B85 B91 B92 -0.6 . .
B89 B85 B91 B92 -64.5 . .
B90 B85 B91 B92 -101.4 . .
F85 B85 B91 B87 111.0 . .
B88 B85 B91 B87 -37.6 . .
B89 B85 B91 B87 -101.5 . .
B90 B85 B91 B87 -138.4 . .
F87 B87 B91 F91 -0.2 . .
B85 B87 B91 F91 110.7 . .
B88 B87 B91 F91 148.1 . .
B93 B87 B91 F91 -148.5 . .
B92 B87 B91 F91 -111.0 . .
F87 B87 B91 B90 -148.3 . .
B85 B87 B91 B90 -37.4 . .
B88 B87 B91 B90 -0.1 . .
B93 B87 B91 B90 63.4 . .
B92 B87 B91 B90 100.9 . .
F87 B87 B91 B85 -110.9 . .
B88 B87 B91 B85 37.3 . .
B93 B87 B91 B85 100.8 . .
B92 B87 B91 B85 138.3 . .
F87 B87 B91 B96 148.1 . .
B85 B87 B91 B96 -100.9 . .
B88 B87 B91 B96 -63.6 . .
B93 B87 B91 B96 -0.2 . .
B92 B87 B91 B96 37.4 . .
F87 B87 B91 B92 110.8 . .
B85 B87 B91 B92 -138.3 . .
B88 B87 B91 B92 -101.0 . .
B93 B87 B91 B92 -37.5 . .
F87 B87 B92 F92 -0.9 . .
B85 B87 B92 F92 147.4 . .
B88 B87 B92 F92 -149.1 . .
B93 B87 B92 F92 -111.6 . .
B91 B87 B92 F92 110.3 . .
F87 B87 B92 B86 147.8 . .
B85 B87 B92 B86 -63.9 . .
B88 B87 B92 B86 -0.4 . .
B93 B87 B92 B86 37.1 . .
B91 B87 B92 B86 -101.0 . .
F87 B87 B92 B93 110.8 . .
B85 B87 B92 B93 -101.0 . .
B88 B87 B92 B93 -37.5 . .
B91 B87 B92 B93 -138.1 . .
F87 B87 B92 B96 -148.6 . .
B85 B87 B92 B96 -0.3 . .
B88 B87 B92 B96 63.2 . .
B93 B87 B92 B96 100.7 . .
B91 B87 B92 B96 -37.4 . .
F87 B87 B92 B91 -111.1 . .
B85 B87 B92 B91 37.1 . .
B88 B87 B92 B91 100.6 . .
B93 B87 B92 B91 138.1 . .
F86 B86 B92 F92 0.8 . .
B93 B86 B92 F92 111.3 . .
B94 B86 B92 F92 149.3 . .
B95 B86 B92 F92 -147.5 . .
B96 B86 B92 F92 -110.3 . .
F86 B86 B92 B87 -147.7 . .
B93 B86 B92 B87 -37.2 . .
B94 B86 B92 B87 0.8 . .
B95 B86 B92 B87 64.0 . .
B96 B86 B92 B87 101.2 . .
F86 B86 B92 B93 -110.5 . .
B94 B86 B92 B93 38.0 . .
B95 B86 B92 B93 101.2 . .
B96 B86 B92 B93 138.3 . .
F86 B86 B92 B96 111.2 . .
B93 B86 B92 B96 -138.3 . .
B94 B86 B92 B96 -100.4 . .
B95 B86 B92 B96 -37.1 . .
F86 B86 B92 B91 148.5 . .
B93 B86 B92 B91 -101.0 . .
B94 B86 B92 B91 -63.0 . .
B95 B86 B92 B91 0.2 . .
B96 B86 B92 B91 37.4 . .
F91 B91 B92 F92 -0.9 . .
B90 B91 B92 F92 148.1 . .
B85 B91 B92 F92 -148.1 . .
B96 B91 B92 F92 110.7 . .
B87 B91 B92 F92 -111.2 . .
F91 B91 B92 B87 110.3 . .
B90 B91 B92 B87 -100.7 . .
B85 B91 B92 B87 -36.9 . .
B96 B91 B92 B87 -138.1 . .
F91 B91 B92 B86 -149.1 . .
B90 B91 B92 B86 0.0 . .
B85 B91 B92 B86 63.7 . .
B96 B91 B92 B86 -37.5 . .
B87 B91 B92 B86 100.6 . .
F91 B91 B92 B93 147.7 . .
B90 B91 B92 B93 -63.2 . .
B85 B91 B92 B93 0.5 . .
B96 B91 B92 B93 -100.7 . .
B87 B91 B92 B93 37.4 . .
F91 B91 B92 B96 -111.6 . .
B90 B91 B92 B96 37.4 . .
B85 B91 B92 B96 101.2 . .
B87 B91 B92 B96 138.1 . .
F86 B86 B93 F93 -0.4 . .
B94 B86 B93 F93 110.9 . .
B92 B86 B93 F93 -111.4 . .
B95 B86 B93 F93 148.1 . .
B96 B86 B93 F93 -148.7 . .
F86 B86 B93 B88 -148.2 . .
B94 B86 B93 B88 -36.9 . .
B92 B86 B93 B88 100.7 . .
B95 B86 B93 B88 0.2 . .
B96 B86 B93 B88 63.4 . .
F86 B86 B93 B87 148.3 . .
B94 B86 B93 B87 -100.4 . .
B92 B86 B93 B87 37.3 . .
B95 B86 B93 B87 -63.3 . .
B96 B86 B93 B87 0.0 . .
F86 B86 B93 B92 111.0 . .
B94 B86 B93 B92 -137.7 . .
B95 B86 B93 B92 -100.5 . .
B96 B86 B93 B92 -37.3 . .
F86 B86 B93 B94 -111.3 . .
B92 B86 B93 B94 137.7 . .
B95 B86 B93 B94 37.1 . .
B96 B86 B93 B94 100.4 . .
F88 B88 B93 F93 0.0 . .
B94 B88 B93 F93 -110.5 . .
B85 B88 B93 F93 148.8 . .
B87 B88 B93 F93 111.6 . .
B89 B88 B93 F93 -147.9 . .
F88 B88 B93 B86 147.5 . .
B94 B88 B93 B86 37.0 . .
B85 B88 B93 B86 -63.7 . .
B87 B88 B93 B86 -100.9 . .
B89 B88 B93 B86 -0.4 . .
F88 B88 B93 B87 -111.6 . .
B94 B88 B93 B87 137.9 . .
B85 B88 B93 B87 37.2 . .
B89 B88 B93 B87 100.5 . .
F88 B88 B93 B92 -149.0 . .
B94 B88 B93 B92 100.5 . .
B85 B88 B93 B92 -0.2 . .
B87 B88 B93 B92 -37.4 . .
B89 B88 B93 B92 63.1 . .
F88 B88 B93 B94 110.5 . .
B85 B88 B93 B94 -100.7 . .
B87 B88 B93 B94 -137.9 . .
B89 B88 B93 B94 -37.4 . .
F87 B87 B93 F93 -0.1 . .
B85 B87 B93 F93 -148.6 . .
B88 B87 B93 F93 -111.0 . .
B92 B87 B93 F93 110.8 . .
B91 B87 B93 F93 148.3 . .
F87 B87 B93 B86 -148.3 . .
B85 B87 B93 B86 63.2 . .
B88 B87 B93 B86 100.8 . .
B92 B87 B93 B86 -37.3 . .
B91 B87 B93 B86 0.1 . .
F87 B87 B93 B88 110.9 . .
B85 B87 B93 B88 -37.5 . .
B92 B87 B93 B88 -138.1 . .
B91 B87 B93 B88 -100.6 . .
F87 B87 B93 B92 -111.0 . .
B85 B87 B93 B92 100.6 . .
B88 B87 B93 B92 138.1 . .
B91 B87 B93 B92 37.5 . .
F87 B87 B93 B94 148.4 . .
B85 B87 B93 B94 -0.1 . .
B88 B87 B93 B94 37.4 . .
B92 B87 B93 B94 -100.7 . .
B91 B87 B93 B94 -63.2 . .
F92 B92 B93 F93 -1.1 . .
B87 B92 B93 F93 -111.6 . .
B86 B92 B93 F93 110.1 . .
B96 B92 B93 F93 147.4 . .
B91 B92 B93 F93 -149.2 . .
F92 B92 B93 B86 -111.2 . .
B87 B92 B93 B86 138.3 . .
B96 B92 B93 B86 37.3 . .
B91 B92 B93 B86 100.7 . .
F92 B92 B93 B88 147.9 . .
B87 B92 B93 B88 37.4 . .
B86 B92 B93 B88 -100.9 . .
B96 B92 B93 B88 -63.6 . .
B91 B92 B93 B88 -0.2 . .
F92 B92 B93 B87 110.5 . .
B86 B92 B93 B87 -138.3 . .
B96 B92 B93 B87 -101.0 . .
B91 B92 B93 B87 -37.7 . .
F92 B92 B93 B94 -148.9 . .
B87 B92 B93 B94 100.6 . .
B86 B92 B93 B94 -37.7 . .
B96 B92 B93 B94 -0.4 . .
B91 B92 B93 B94 62.9 . .
F89 B89 B94 F94 -2.1 . .
B95 B89 B94 F94 -111.9 . .
B90 B89 B94 F94 -149.6 . .
B85 B89 B94 F94 146.8 . .
B88 B89 B94 F94 109.6 . .
F89 B89 B94 B88 -111.7 . .
B95 B89 B94 B88 138.5 . .
B90 B89 B94 B88 100.8 . .
B85 B89 B94 B88 37.2 . .
F89 B89 B94 B95 109.7 . .
B90 B89 B94 B95 -37.7 . .
B85 B89 B94 B95 -101.4 . .
B88 B89 B94 B95 -138.5 . .
F89 B89 B94 B86 147.4 . .
B95 B89 B94 B86 37.6 . .
B90 B89 B94 B86 -0.1 . .
B85 B89 B94 B86 -63.7 . .
B88 B89 B94 B86 -100.9 . .
F89 B89 B94 B93 -149.4 . .
B95 B89 B94 B93 100.9 . .
B90 B89 B94 B93 63.2 . .
B85 B89 B94 B93 -0.5 . .
B88 B89 B94 B93 -37.6 . .
F88 B88 B94 F94 -0.4 . .
B85 B88 B94 F94 -148.4 . .
B93 B88 B94 F94 110.9 . .
B87 B88 B94 F94 148.5 . .
B89 B88 B94 F94 -111.2 . .
F88 B88 B94 B89 110.8 . .
B85 B88 B94 B89 -37.2 . .
B93 B88 B94 B89 -137.9 . .
B87 B88 B94 B89 -100.3 . .
F88 B88 B94 B95 147.9 . .
B85 B88 B94 B95 -0.1 . .
B93 B88 B94 B95 -100.7 . .
B87 B88 B94 B95 -63.1 . .
B89 B88 B94 B95 37.2 . .
F88 B88 B94 B86 -148.3 . .
B85 B88 B94 B86 63.7 . .
B93 B88 B94 B86 -36.9 . .
B87 B88 B94 B86 0.7 . .
B89 B88 B94 B86 101.0 . .
F88 B88 B94 B93 -111.3 . .
B85 B88 B94 B93 100.7 . .
B87 B88 B94 B93 37.6 . .
B89 B88 B94 B93 137.9 . .
F86 B86 B94 F94 0.5 . .
B93 B86 B94 F94 -110.0 . .
B92 B86 B94 F94 -147.9 . .
B95 B86 B94 F94 111.6 . .
B96 B86 B94 F94 148.7 . .
F86 B86 B94 B89 -148.6 . .
B93 B86 B94 B89 101.0 . .
B92 B86 B94 B89 63.0 . .
B95 B86 B94 B89 -37.5 . .
B96 B86 B94 B89 -0.3 . .
F86 B86 B94 B88 147.5 . .
B93 B86 B94 B88 37.0 . .
B92 B86 B94 B88 -0.9 . .
B95 B86 B94 B88 -101.5 . .
B96 B86 B94 B88 -64.3 . .
F86 B86 B94 B95 -111.1 . .
B93 B86 B94 B95 138.5 . .
B92 B86 B94 B95 100.5 . .
B96 B86 B94 B95 37.2 . .
F86 B86 B94 B93 110.5 . .
B92 B86 B94 B93 -37.9 . .
B95 B86 B94 B93 -138.5 . .
B96 B86 B94 B93 -101.3 . .
F93 B93 B94 F94 1.9 . .
B86 B93 B94 F94 112.0 . .
B88 B93 B94 F94 -109.4 . .
B87 B93 B94 F94 -146.9 . .
B92 B93 B94 F94 149.8 . .
F93 B93 B94 B89 149.1 . .
B86 B93 B94 B89 -100.7 . .
B88 B93 B94 B89 37.9 . .
B87 B93 B94 B89 0.4 . .
B92 B93 B94 B89 -62.9 . .
F93 B93 B94 B88 111.2 . .
B86 B93 B94 B88 -138.6 . .
B87 B93 B94 B88 -37.5 . .
B92 B93 B94 B88 -100.8 . .
F93 B93 B94 B95 -147.4 . .
B86 B93 B94 B95 -37.3 . .
B88 B93 B94 B95 101.3 . .
B87 B93 B94 B95 63.8 . .
B92 B93 B94 B95 0.5 . .
F93 B93 B94 B86 -110.1 . .
B88 B93 B94 B86 138.6 . .
B87 B93 B94 B86 101.1 . .
B92 B93 B94 B86 37.8 . .
F89 B89 B95 F95 -0.6 . .
B94 B89 B95 F95 111.5 . .
B90 B89 B95 F95 -110.2 . .
B85 B89 B95 F95 -148.1 . .
B88 B89 B95 F95 148.6 . .
F89 B89 B95 B94 -112.1 . .
B90 B89 B95 B94 138.2 . .
B85 B89 B95 B94 100.4 . .
B88 B89 B95 B94 37.1 . .
F89 B89 B95 B96 146.9 . .
B94 B89 B95 B96 -101.0 . .
B90 B89 B95 B96 37.2 . .
B85 B89 B95 B96 -0.6 . .
B88 B89 B95 B96 -63.9 . .
F89 B89 B95 B86 -149.5 . .
B94 B89 B95 B86 -37.4 . .
B90 B89 B95 B86 100.8 . .
B85 B89 B95 B86 62.9 . .
B88 B89 B95 B86 -0.3 . .
F89 B89 B95 B90 109.7 . .
B94 B89 B95 B90 -138.2 . .
B85 B89 B95 B90 -37.9 . .
B88 B89 B95 B90 -101.2 . .
F94 B94 B95 F95 -1.0 . .
B89 B94 B95 F95 -111.1 . .
B88 B94 B95 F95 -148.6 . .
B86 B94 B95 F95 110.9 . .
B93 B94 B95 F95 148.0 . .
F94 B94 B95 B89 110.1 . .
B88 B94 B95 B89 -37.4 . .
B86 B94 B95 B89 -138.0 . .
B93 B94 B95 B89 -100.9 . .
F94 B94 B95 B96 -149.3 . .
B89 B94 B95 B96 100.5 . .
B88 B94 B95 B96 63.1 . .
B86 B94 B95 B96 -37.5 . .
B93 B94 B95 B96 -0.4 . .
F94 B94 B95 B86 -111.8 . .
B89 B94 B95 B86 138.0 . .
B88 B94 B95 B86 100.6 . .
B93 B94 B95 B86 37.1 . .
F94 B94 B95 B90 147.4 . .
B89 B94 B95 B90 37.2 . .
B88 B94 B95 B90 -0.2 . .
B86 B94 B95 B90 -100.8 . .
B93 B94 B95 B90 -63.7 . .
F86 B86 B95 F95 -0.7 . .
B93 B86 B95 F95 -148.9 . .
B94 B86 B95 F95 -111.6 . .
B92 B86 B95 F95 147.4 . .
B96 B86 B95 F95 110.2 . .
F86 B86 B95 B89 148.3 . .
B93 B86 B95 B89 0.1 . .
B94 B86 B95 B89 37.4 . .
B92 B86 B95 B89 -63.5 . .
B96 B86 B95 B89 -100.8 . .
F86 B86 B95 B94 110.9 . .
B93 B86 B95 B94 -37.3 . .
B92 B86 B95 B94 -100.9 . .
B96 B86 B95 B94 -138.2 . .
F86 B86 B95 B96 -111.0 . .
B93 B86 B95 B96 100.8 . .
B94 B86 B95 B96 138.2 . .
B92 B86 B95 B96 37.2 . .
F86 B86 B95 B90 -148.5 . .
B93 B86 B95 B90 63.3 . .
B94 B86 B95 B90 100.6 . .
B92 B86 B95 B90 -0.4 . .
B96 B86 B95 B90 -37.6 . .
F90 B90 B95 F95 1.7 . .
B91 B90 B95 F95 -147.7 . .
B89 B90 B95 F95 111.5 . .
B96 B90 B95 F95 -110.3 . .
B85 B90 B95 F95 149.1 . .
F90 B90 B95 B89 -109.8 . .
B91 B90 B95 B89 100.9 . .
B96 B90 B95 B89 138.3 . .
B85 B90 B95 B89 37.7 . .
F90 B90 B95 B94 -147.0 . .
B91 B90 B95 B94 63.6 . .
B89 B90 B95 B94 -37.2 . .
B96 B90 B95 B94 101.0 . .
B85 B90 B95 B94 0.4 . .
F90 B90 B95 B96 112.0 . .
B91 B90 B95 B96 -37.4 . .
B89 B90 B95 B96 -138.3 . .
B85 B90 B95 B96 -100.6 . .
F90 B90 B95 B86 149.7 . .
B91 B90 B95 B86 0.3 . .
B89 B90 B95 B86 -100.5 . .
B96 B90 B95 B86 37.7 . .
B85 B90 B95 B86 -62.9 . .
F95 B95 B96 F96 -1.5 . .
B89 B95 B96 F96 -149.4 . .
B94 B95 B96 F96 147.3 . .
B86 B95 B96 F96 109.9 . .
B90 B95 B96 F96 -112.2 . .
F95 B95 B96 B90 110.7 . .
B89 B95 B96 B90 -37.2 . .
B94 B95 B96 B90 -100.5 . .
B86 B95 B96 B90 -137.9 . .
F95 B95 B96 B91 147.8 . .
B89 B95 B96 B91 -0.1 . .
B94 B95 B96 B91 -63.4 . .
B86 B95 B96 B91 -100.8 . .
B90 B95 B96 B91 37.1 . .
F95 B95 B96 B92 -148.7 . .
B89 B95 B96 B92 63.5 . .
B94 B95 B96 B92 0.2 . .
B86 B95 B96 B92 -37.2 . .
B90 B95 B96 B92 100.7 . .
F95 B95 B96 B86 -111.5 . .
B89 B95 B96 B86 100.7 . .
B94 B95 B96 B86 37.4 . .
B90 B95 B96 B86 137.9 . .
F90 B90 B96 F96 -1.3 . .
B91 B90 B96 F96 -112.4 . .
B89 B90 B96 F96 146.4 . .
B85 B90 B96 F96 -150.2 . .
B95 B90 B96 F96 109.3 . .
F90 B90 B96 B95 -110.6 . .
B91 B90 B96 B95 138.3 . .
B89 B90 B96 B95 37.1 . .
B85 B90 B96 B95 100.5 . .
F90 B90 B96 B91 111.1 . .
B89 B90 B96 B91 -101.2 . .
B85 B90 B96 B91 -37.9 . .
B95 B90 B96 B91 -138.3 . .
F90 B90 B96 B92 148.4 . .
B91 B90 B96 B92 37.3 . .
B89 B90 B96 B92 -63.9 . .
B85 B90 B96 B92 -0.5 . .
B95 B90 B96 B92 -101.0 . .
F90 B90 B96 B86 -148.3 . .
B91 B90 B96 B86 100.6 . .
B89 B90 B96 B86 -0.6 . .
B85 B90 B96 B86 62.8 . .
B95 B90 B96 B86 -37.7 . .
F91 B91 B96 F96 -0.1 . .
B90 B91 B96 F96 110.9 . .
B85 B91 B96 F96 149.1 . .
B92 B91 B96 F96 -110.9 . .
B87 B91 B96 F96 -148.1 . .
F91 B91 B96 B95 -148.4 . .
B90 B91 B96 B95 -37.4 . .
B85 B91 B96 B95 0.8 . .
B92 B91 B96 B95 100.8 . .
B87 B91 B96 B95 63.6 . .
F91 B91 B96 B90 -111.0 . .
B85 B91 B96 B90 38.2 . .
B92 B91 B96 B90 138.3 . .
B87 B91 B96 B90 101.1 . .
F91 B91 B96 B92 110.8 . .
B90 B91 B96 B92 -138.3 . .
B85 B91 B96 B92 -100.0 . .
B87 B91 B96 B92 -37.2 . .
F91 B91 B96 B86 148.1 . .
B90 B91 B96 B86 -100.9 . .
B85 B91 B96 B86 -62.7 . .
B92 B91 B96 B86 37.3 . .
B87 B91 B96 B86 0.2 . .
F92 B92 B96 F96 2.5 . .
B87 B92 B96 F96 150.3 . .
B86 B92 B96 F96 -109.2 . .
B93 B92 B96 F96 -146.3 . .
B91 B92 B96 F96 112.7 . .
F92 B92 B96 B95 149.0 . .
B87 B92 B96 B95 -63.2 . .
B86 B92 B96 B95 37.3 . .
B93 B92 B96 B95 0.2 . .
B91 B92 B96 B95 -100.8 . .
F92 B92 B96 B90 -147.2 . .
B87 B92 B96 B90 0.5 . .
B86 B92 B96 B90 101.0 . .
B93 B92 B96 B90 63.9 . .
B91 B92 B96 B90 -37.1 . .
F92 B92 B96 B91 -110.1 . .
B87 B92 B96 B91 37.6 . .
B86 B92 B96 B91 138.2 . .
B93 B92 B96 B91 101.0 . .
F92 B92 B96 B86 111.7 . .
B87 B92 B96 B86 -100.5 . .
B93 B92 B96 B86 -37.1 . .
B91 B92 B96 B86 -138.2 . .
F86 B86 B96 F96 1.1 . .
B93 B86 B96 F96 149.2 . .
B94 B86 B96 F96 -147.1 . .
B92 B86 B96 F96 111.8 . .
B95 B86 B96 F96 -109.9 . .
F86 B86 B96 B95 111.0 . .
B93 B86 B96 B95 -100.9 . .
B94 B86 B96 B95 -37.2 . .
B92 B86 B96 B95 -138.3 . .
F86 B86 B96 B90 148.8 . .
B93 B86 B96 B90 -63.1 . .
B94 B86 B96 B90 0.6 . .
B92 B86 B96 B90 -100.5 . .
B95 B86 B96 B90 37.8 . .
F86 B86 B96 B91 -148.2 . .
B93 B86 B96 B91 -0.1 . .
B94 B86 B96 B91 63.6 . .
B92 B86 B96 B91 -37.5 . .
B95 B86 B96 B91 100.9 . .
F86 B86 B96 B92 -110.7 . .
B93 B86 B96 B92 37.4 . .
B94 B86 B96 B92 101.1 . .
B95 B86 B96 B92 138.3 . .
F97 B97 B99 F99 -0.7 . .
B103 B97 B99 F99 110.9 . .
B100 B97 B99 F99 -110.8 . .
B101 B97 B99 F99 -148.5 . .
B102 B97 B99 F99 148.1 . .
F97 B97 B99 B100 110.1 . .
B103 B97 B99 B100 -138.3 . .
B101 B97 B99 B100 -37.7 . .
B102 B97 B99 B100 -101.0 . .
F97 B97 B99 B105 147.6 . .
B103 B97 B99 B105 -100.8 . .
B100 B97 B99 B105 37.5 . .
B101 B97 B99 B105 -0.2 . .
B102 B97 B99 B105 -63.6 . .
F97 B97 B99 B104 -148.8 . .
B103 B97 B99 B104 -37.2 . .
B100 B97 B99 B104 101.0 . .
B101 B97 B99 B104 63.4 . .
B102 B97 B99 B104 0.0 . .
F97 B97 B99 B103 -111.6 . .
B100 B97 B99 B103 138.3 . .
B101 B97 B99 B103 100.6 . .
B102 B97 B99 B103 37.2 . .
F97 B97 B100 F100 0.2 . .
B99 B97 B100 F100 111.3 . .
B103 B97 B100 F100 149.2 . .
B101 B97 B100 F100 -110.6 . .
B102 B97 B100 F100 -147.4 . .
F97 B97 B100 B106 147.9 . .
B99 B97 B100 B106 -101.0 . .
B103 B97 B100 B106 -63.1 . .
B101 B97 B100 B106 37.1 . .
B102 B97 B100 B106 0.3 . .
F97 B97 B100 B105 -148.5 . .
B99 B97 B100 B105 -37.4 . .
B103 B97 B100 B105 0.5 . .
B101 B97 B100 B105 100.7 . .
B102 B97 B100 B105 63.9 . .
F97 B97 B100 B99 -111.1 . .
B103 B97 B100 B99 37.9 . .
B101 B97 B100 B99 138.1 . .
B102 B97 B100 B99 101.3 . .
F97 B97 B100 B101 110.8 . .
B99 B97 B100 B101 -138.1 . .
B103 B97 B100 B101 -100.2 . .
B102 B97 B100 B101 -36.8 . .
F99 B99 B100 F100 0.2 . .
B97 B99 B100 F100 -111.1 . .
B105 B99 B100 F100 110.9 . .
B104 B99 B100 F100 148.4 . .
B103 B99 B100 F100 -148.2 . .
F99 B99 B100 B106 -148.4 . .
B97 B99 B100 B106 100.3 . .
B105 B99 B100 B106 -37.7 . .
B104 B99 B100 B106 -0.2 . .
B103 B99 B100 B106 63.2 . .
F99 B99 B100 B97 111.2 . .
B105 B99 B100 B97 -138.1 . .
B104 B99 B100 B97 -100.5 . .
B103 B99 B100 B97 -37.1 . .
F99 B99 B100 B105 -110.7 . .
B97 B99 B100 B105 138.1 . .
B104 B99 B100 B105 37.5 . .
B103 B99 B100 B105 101.0 . .
F99 B99 B100 B101 148.6 . .
B97 B99 B100 B101 37.3 . .
B105 B99 B100 B101 -100.7 . .
B104 B99 B100 B101 -63.2 . .
B103 B99 B100 B101 0.2 . .
F97 B97 B101 F101 1.7 . .
B99 B97 B101 F101 149.6 . .
B103 B97 B101 F101 -146.1 . .
B100 B97 B101 F101 112.0 . .
B102 B97 B101 F101 -109.2 . .
F97 B97 B101 B106 -147.5 . .
B99 B97 B101 B106 0.4 . .
B103 B97 B101 B106 64.8 . .
B100 B97 B101 B106 -37.2 . .
B102 B97 B101 B106 101.7 . .
F97 B97 B101 B107 148.9 . .
B99 B97 B101 B107 -63.2 . .
B103 B97 B101 B107 1.1 . .
B100 B97 B101 B107 -100.8 . .
B102 B97 B101 B107 38.0 . .
F97 B97 B101 B102 110.9 . .
B99 B97 B101 B102 -101.3 . .
B103 B97 B101 B102 -36.9 . .
B100 B97 B101 B102 -138.9 . .
F97 B97 B101 B100 -110.3 . .
B99 B97 B101 B100 37.6 . .
B103 B97 B101 B100 102.0 . .
B102 B97 B101 B100 138.9 . .
F100 B100 B101 F101 1.0 . .
B106 B100 B101 F101 111.3 . .
B97 B100 B101 F101 -110.5 . .
B105 B100 B101 F101 149.0 . .
B99 B100 B101 F101 -147.7 . .
F100 B100 B101 B106 -110.3 . .
B97 B100 B101 B106 138.2 . .
B105 B100 B101 B106 37.7 . .
B99 B100 B101 B106 101.0 . .
F100 B100 B101 B107 -147.5 . .
B106 B100 B101 B107 -37.2 . .
B97 B100 B101 B107 101.0 . .
B105 B100 B101 B107 0.5 . .
B99 B100 B101 B107 63.8 . .
F100 B100 B101 B102 148.4 . .
B106 B100 B101 B102 -101.3 . .
B97 B100 B101 B102 36.9 . .
B105 B100 B101 B102 -63.6 . .
B99 B100 B101 B102 -0.3 . .
F100 B100 B101 B97 111.5 . .
B106 B100 B101 B97 -138.2 . .
B105 B100 B101 B97 -100.6 . .
B99 B100 B101 B97 -37.2 . .
F101 B101 B102 F102 0.6 . .
B106 B101 B102 F102 148.8 . .
B107 B101 B102 F102 111.2 . .
B97 B101 B102 F102 -111.0 . .
B100 B101 B102 F102 -147.7 . .
F101 B101 B102 B103 148.5 . .
B106 B101 B102 B103 -63.2 . .
B107 B101 B102 B103 -100.8 . .
B97 B101 B102 B103 37.0 . .
B100 B101 B102 B103 0.3 . .
F101 B101 B102 B108 -147.8 . .
B106 B101 B102 B108 0.4 . .
B107 B101 B102 B108 -37.1 . .
B97 B101 B102 B108 100.6 . .
B100 B101 B102 B108 63.9 . .
F101 B101 B102 B97 111.5 . .
B106 B101 B102 B97 -100.2 . .
B107 B101 B102 B97 -137.8 . .
B100 B101 B102 B97 -36.7 . .
F101 B101 B102 B107 -110.7 . .
B106 B101 B102 B107 37.6 . .
B97 B101 B102 B107 137.8 . .
B100 B101 B102 B107 101.0 . .
F97 B97 B102 F102 -0.2 . .
B99 B97 B102 F102 -149.0 . .
B103 B97 B102 F102 -111.3 . .
B100 B97 B102 F102 147.1 . .
B101 B97 B102 F102 110.1 . .
F97 B97 B102 B103 111.1 . .
B99 B97 B102 B103 -37.7 . .
B100 B97 B102 B103 -101.6 . .
B101 B97 B102 B103 -138.6 . .
F97 B97 B102 B101 -110.3 . .
B99 B97 B102 B101 100.9 . .
B103 B97 B102 B101 138.6 . .
B100 B97 B102 B101 37.0 . .
F97 B97 B102 B108 149.2 . .
B99 B97 B102 B108 0.3 . .
B103 B97 B102 B108 38.0 . .
B100 B97 B102 B108 -63.5 . .
B101 B97 B102 B108 -100.5 . .
F97 B97 B102 B107 -147.8 . .
B99 B97 B102 B107 63.4 . .
B103 B97 B102 B107 101.1 . .
B100 B97 B102 B107 -0.5 . .
B101 B97 B102 B107 -37.5 . .
F102 B102 B103 F103 -0.5 . .
B101 B102 B103 F103 -148.1 . .
B108 B102 B103 F103 111.6 . .
B97 B102 B103 F103 -111.0 . .
B107 B102 B103 F103 148.8 . .
F102 B102 B103 B97 110.5 . .
B101 B102 B103 B97 -37.1 . .
B108 B102 B103 B97 -137.4 . .
B107 B102 B103 B97 -100.2 . .
F102 B102 B103 B108 -112.1 . .
B101 B102 B103 B108 100.3 . .
B97 B102 B103 B108 137.4 . .
B107 B102 B103 B108 37.2 . .
F102 B102 B103 B104 -149.5 . .
B101 B102 B103 B104 62.9 . .
B108 B102 B103 B104 -37.4 . .
B97 B102 B103 B104 100.1 . .
B107 B102 B103 B104 -0.2 . .
F102 B102 B103 B99 147.5 . .
B101 B102 B103 B99 -0.1 . .
B108 B102 B103 B99 -100.4 . .
B97 B102 B103 B99 37.0 . .
B107 B102 B103 B99 -63.2 . .
F97 B97 B103 F103 0.7 . .
B99 B97 B103 F103 -110.3 . .
B100 B97 B103 F103 -147.9 . .
B101 B97 B103 F103 148.2 . .
B102 B97 B103 F103 111.3 . .
F97 B97 B103 B102 -110.6 . .
B99 B97 B103 B102 138.4 . .
B100 B97 B103 B102 100.8 . .
B101 B97 B103 B102 36.9 . .
F97 B97 B103 B108 -148.7 . .
B99 B97 B103 B108 100.3 . .
B100 B97 B103 B108 62.7 . .
B101 B97 B103 B108 -1.2 . .
B102 B97 B103 B108 -38.1 . .
F97 B97 B103 B104 148.0 . .
B99 B97 B103 B104 37.0 . .
B100 B97 B103 B104 -0.6 . .
B101 B97 B103 B104 -64.5 . .
B102 B97 B103 B104 -101.4 . .
F97 B97 B103 B99 111.0 . .
B100 B97 B103 B99 -37.6 . .
B101 B97 B103 B99 -101.5 . .
B102 B97 B103 B99 -138.4 . .
F99 B99 B103 F103 -0.2 . .
B97 B99 B103 F103 110.7 . .
B100 B99 B103 F103 148.1 . .
B105 B99 B103 F103 -148.5 . .
B104 B99 B103 F103 -111.0 . .
F99 B99 B103 B102 -148.4 . .
B97 B99 B103 B102 -37.4 . .
B100 B99 B103 B102 -0.1 . .
B105 B99 B103 B102 63.4 . .
B104 B99 B103 B102 100.9 . .
F99 B99 B103 B97 -111.0 . .
B100 B99 B103 B97 37.3 . .
B105 B99 B103 B97 100.7 . .
B104 B99 B103 B97 138.3 . .
F99 B99 B103 B108 148.1 . .
B97 B99 B103 B108 -100.9 . .
B100 B99 B103 B108 -63.6 . .
B105 B99 B103 B108 -0.2 . .
B104 B99 B103 B108 37.4 . .
F99 B99 B103 B104 110.8 . .
B97 B99 B103 B104 -138.3 . .
B100 B99 B103 B104 -101.0 . .
B105 B99 B103 B104 -37.5 . .
F99 B99 B104 F104 -0.9 . .
B97 B99 B104 F104 147.4 . .
B100 B99 B104 F104 -149.1 . .
B105 B99 B104 F104 -111.6 . .
B103 B99 B104 F104 110.3 . .
F99 B99 B104 B98 147.8 . .
B97 B99 B104 B98 -63.9 . .
B100 B99 B104 B98 -0.4 . .
B105 B99 B104 B98 37.1 . .
B103 B99 B104 B98 -101.0 . .
F99 B99 B104 B105 110.8 . .
B97 B99 B104 B105 -101.0 . .
B100 B99 B104 B105 -37.5 . .
B103 B99 B104 B105 -138.1 . .
F99 B99 B104 B108 -148.6 . .
B97 B99 B104 B108 -0.3 . .
B100 B99 B104 B108 63.2 . .
B105 B99 B104 B108 100.7 . .
B103 B99 B104 B108 -37.4 . .
F99 B99 B104 B103 -111.1 . .
B97 B99 B104 B103 37.1 . .
B100 B99 B104 B103 100.6 . .
B105 B99 B104 B103 138.1 . .
F98 B98 B104 F104 0.8 . .
B105 B98 B104 F104 111.3 . .
B106 B98 B104 F104 149.3 . .
B107 B98 B104 F104 -147.5 . .
B108 B98 B104 F104 -110.4 . .
F98 B98 B104 B99 -147.7 . .
B105 B98 B104 B99 -37.2 . .
B106 B98 B104 B99 0.8 . .
B107 B98 B104 B99 64.0 . .
B108 B98 B104 B99 101.2 . .
F98 B98 B104 B105 -110.5 . .
B106 B98 B104 B105 38.0 . .
B107 B98 B104 B105 101.2 . .
B108 B98 B104 B105 138.3 . .
F98 B98 B104 B108 111.2 . .
B105 B98 B104 B108 -138.3 . .
B106 B98 B104 B108 -100.3 . .
B107 B98 B104 B108 -37.1 . .
F98 B98 B104 B103 148.5 . .
B105 B98 B104 B103 -101.0 . .
B106 B98 B104 B103 -63.0 . .
B107 B98 B104 B103 0.2 . .
B108 B98 B104 B103 37.4 . .
F103 B103 B104 F104 -0.9 . .
B102 B103 B104 F104 148.1 . .
B97 B103 B104 F104 -148.1 . .
B108 B103 B104 F104 110.7 . .
B99 B103 B104 F104 -111.2 . .
F103 B103 B104 B99 110.3 . .
B102 B103 B104 B99 -100.7 . .
B97 B103 B104 B99 -36.9 . .
B108 B103 B104 B99 -138.1 . .
F103 B103 B104 B98 -149.1 . .
B102 B103 B104 B98 0.0 . .
B97 B103 B104 B98 63.7 . .
B108 B103 B104 B98 -37.5 . .
B99 B103 B104 B98 100.6 . .
F103 B103 B104 B105 147.7 . .
B102 B103 B104 B105 -63.2 . .
B97 B103 B104 B105 0.5 . .
B108 B103 B104 B105 -100.7 . .
B99 B103 B104 B105 37.5 . .
F103 B103 B104 B108 -111.6 . .
B102 B103 B104 B108 37.4 . .
B97 B103 B104 B108 101.2 . .
B99 B103 B104 B108 138.1 . .
F98 B98 B105 F105 -0.4 . .
B106 B98 B105 F105 110.9 . .
B104 B98 B105 F105 -111.4 . .
B107 B98 B105 F105 148.1 . .
B108 B98 B105 F105 -148.7 . .
F98 B98 B105 B100 -148.2 . .
B106 B98 B105 B100 -36.9 . .
B104 B98 B105 B100 100.7 . .
B107 B98 B105 B100 0.2 . .
B108 B98 B105 B100 63.4 . .
F98 B98 B105 B99 148.3 . .
B106 B98 B105 B99 -100.4 . .
B104 B98 B105 B99 37.3 . .
B107 B98 B105 B99 -63.3 . .
B108 B98 B105 B99 0.0 . .
F98 B98 B105 B104 111.0 . .
B106 B98 B105 B104 -137.7 . .
B107 B98 B105 B104 -100.5 . .
B108 B98 B105 B104 -37.3 . .
F98 B98 B105 B106 -111.3 . .
B104 B98 B105 B106 137.7 . .
B107 B98 B105 B106 37.1 . .
B108 B98 B105 B106 100.4 . .
F100 B100 B105 F105 0.0 . .
B106 B100 B105 F105 -110.5 . .
B97 B100 B105 F105 148.8 . .
B99 B100 B105 F105 111.5 . .
B101 B100 B105 F105 -147.9 . .
F100 B100 B105 B98 147.5 . .
B106 B100 B105 B98 37.0 . .
B97 B100 B105 B98 -63.7 . .
B99 B100 B105 B98 -100.9 . .
B101 B100 B105 B98 -0.4 . .
F100 B100 B105 B99 -111.6 . .
B106 B100 B105 B99 137.9 . .
B97 B100 B105 B99 37.3 . .
B101 B100 B105 B99 100.5 . .
F100 B100 B105 B104 -149.0 . .
B106 B100 B105 B104 100.5 . .
B97 B100 B105 B104 -0.1 . .
B99 B100 B105 B104 -37.4 . .
B101 B100 B105 B104 63.1 . .
F100 B100 B105 B106 110.5 . .
B97 B100 B105 B106 -100.7 . .
B99 B100 B105 B106 -137.9 . .
B101 B100 B105 B106 -37.4 . .
F99 B99 B105 F105 -0.1 . .
B97 B99 B105 F105 -148.6 . .
B100 B99 B105 F105 -111.0 . .
B104 B99 B105 F105 110.8 . .
B103 B99 B105 F105 148.3 . .
F99 B99 B105 B98 -148.3 . .
B97 B99 B105 B98 63.2 . .
B100 B99 B105 B98 100.8 . .
B104 B99 B105 B98 -37.3 . .
B103 B99 B105 B98 0.1 . .
F99 B99 B105 B100 110.9 . .
B97 B99 B105 B100 -37.5 . .
B104 B99 B105 B100 -138.1 . .
B103 B99 B105 B100 -100.6 . .
F99 B99 B105 B104 -111.0 . .
B97 B99 B105 B104 100.6 . .
B100 B99 B105 B104 138.1 . .
B103 B99 B105 B104 37.5 . .
F99 B99 B105 B106 148.4 . .
B97 B99 B105 B106 -0.1 . .
B100 B99 B105 B106 37.4 . .
B104 B99 B105 B106 -100.7 . .
B103 B99 B105 B106 -63.2 . .
F104 B104 B105 F105 -1.1 . .
B99 B104 B105 F105 -111.6 . .
B98 B104 B105 F105 110.1 . .
B108 B104 B105 F105 147.4 . .
B103 B104 B105 F105 -149.2 . .
F104 B104 B105 B98 -111.2 . .
B99 B104 B105 B98 138.3 . .
B108 B104 B105 B98 37.3 . .
B103 B104 B105 B98 100.7 . .
F104 B104 B105 B100 147.9 . .
B99 B104 B105 B100 37.4 . .
B98 B104 B105 B100 -100.9 . .
B108 B104 B105 B100 -63.6 . .
B103 B104 B105 B100 -0.2 . .
F104 B104 B105 B99 110.5 . .
B98 B104 B105 B99 -138.3 . .
B108 B104 B105 B99 -101.0 . .
B103 B104 B105 B99 -37.7 . .
F104 B104 B105 B106 -148.9 . .
B99 B104 B105 B106 100.6 . .
B98 B104 B105 B106 -37.7 . .
B108 B104 B105 B106 -0.4 . .
B103 B104 B105 B106 62.9 . .
F101 B101 B106 F106 -2.2 . .
B107 B101 B106 F106 -111.9 . .
B102 B101 B106 F106 -149.6 . .
B97 B101 B106 F106 146.8 . .
B100 B101 B106 F106 109.6 . .
F101 B101 B106 B100 -111.8 . .
B107 B101 B106 B100 138.5 . .
B102 B101 B106 B100 100.8 . .
B97 B101 B106 B100 37.2 . .
F101 B101 B106 B107 109.7 . .
B102 B101 B106 B107 -37.7 . .
B97 B101 B106 B107 -101.4 . .
B100 B101 B106 B107 -138.5 . .
F101 B101 B106 B98 147.4 . .
B107 B101 B106 B98 37.6 . .
B102 B101 B106 B98 -0.1 . .
B97 B101 B106 B98 -63.7 . .
B100 B101 B106 B98 -100.9 . .
F101 B101 B106 B105 -149.4 . .
B107 B101 B106 B105 100.9 . .
B102 B101 B106 B105 63.2 . .
B97 B101 B106 B105 -0.5 . .
B100 B101 B106 B105 -37.6 . .
F100 B100 B106 F106 -0.4 . .
B97 B100 B106 F106 -148.4 . .
B105 B100 B106 F106 110.9 . .
B99 B100 B106 F106 148.5 . .
B101 B100 B106 F106 -111.2 . .
F100 B100 B106 B101 110.8 . .
B97 B100 B106 B101 -37.2 . .
B105 B100 B106 B101 -137.9 . .
B99 B100 B106 B101 -100.3 . .
F100 B100 B106 B107 148.0 . .
B97 B100 B106 B107 0.0 . .
B105 B100 B106 B107 -100.7 . .
B99 B100 B106 B107 -63.1 . .
B101 B100 B106 B107 37.2 . .
F100 B100 B106 B98 -148.3 . .
B97 B100 B106 B98 63.8 . .
B105 B100 B106 B98 -36.9 . .
B99 B100 B106 B98 0.7 . .
B101 B100 B106 B98 101.0 . .
F100 B100 B106 B105 -111.3 . .
B97 B100 B106 B105 100.7 . .
B99 B100 B106 B105 37.6 . .
B101 B100 B106 B105 137.9 . .
F98 B98 B106 F106 0.5 . .
B105 B98 B106 F106 -110.0 . .
B104 B98 B106 F106 -147.9 . .
B107 B98 B106 F106 111.6 . .
B108 B98 B106 F106 148.8 . .
F98 B98 B106 B101 -148.6 . .
B105 B98 B106 B101 101.0 . .
B104 B98 B106 B101 63.0 . .
B107 B98 B106 B101 -37.5 . .
B108 B98 B106 B101 -0.3 . .
F98 B98 B106 B100 147.5 . .
B105 B98 B106 B100 37.0 . .
B104 B98 B106 B100 -0.9 . .
B107 B98 B106 B100 -101.5 . .
B108 B98 B106 B100 -64.3 . .
F98 B98 B106 B107 -111.1 . .
B105 B98 B106 B107 138.5 . .
B104 B98 B106 B107 100.5 . .
B108 B98 B106 B107 37.2 . .
F98 B98 B106 B105 110.5 . .
B104 B98 B106 B105 -37.9 . .
B107 B98 B106 B105 -138.5 . .
B108 B98 B106 B105 -101.3 . .
F105 B105 B106 F106 1.9 . .
B98 B105 B106 F106 112.0 . .
B100 B105 B106 F106 -109.4 . .
B99 B105 B106 F106 -146.9 . .
B104 B105 B106 F106 149.8 . .
F105 B105 B106 B101 149.1 . .
B98 B105 B106 B101 -100.7 . .
B100 B105 B106 B101 37.9 . .
B99 B105 B106 B101 0.4 . .
B104 B105 B106 B101 -62.9 . .
F105 B105 B106 B100 111.2 . .
B98 B105 B106 B100 -138.6 . .
B99 B105 B106 B100 -37.5 . .
B104 B105 B106 B100 -100.8 . .
F105 B105 B106 B107 -147.4 . .
B98 B105 B106 B107 -37.3 . .
B100 B105 B106 B107 101.3 . .
B99 B105 B106 B107 63.8 . .
B104 B105 B106 B107 0.5 . .
F105 B105 B106 B98 -110.1 . .
B100 B105 B106 B98 138.6 . .
B99 B105 B106 B98 101.1 . .
B104 B105 B106 B98 37.8 . .
F101 B101 B107 F107 -0.6 . .
B106 B101 B107 F107 111.5 . .
B102 B101 B107 F107 -110.2 . .
B97 B101 B107 F107 -148.1 . .
B100 B101 B107 F107 148.6 . .
F101 B101 B107 B106 -112.1 . .
B102 B101 B107 B106 138.2 . .
B97 B101 B107 B106 100.4 . .
B100 B101 B107 B106 37.1 . .
F101 B101 B107 B108 146.9 . .
B106 B101 B107 B108 -101.0 . .
B102 B101 B107 B108 37.2 . .
B97 B101 B107 B108 -0.6 . .
B100 B101 B107 B108 -63.9 . .
F101 B101 B107 B98 -149.5 . .
B106 B101 B107 B98 -37.4 . .
B102 B101 B107 B98 100.8 . .
B97 B101 B107 B98 62.9 . .
B100 B101 B107 B98 -0.3 . .
F101 B101 B107 B102 109.7 . .
B106 B101 B107 B102 -138.2 . .
B97 B101 B107 B102 -37.9 . .
B100 B101 B107 B102 -101.2 . .
F106 B106 B107 F107 -1.0 . .
B101 B106 B107 F107 -111.1 . .
B100 B106 B107 F107 -148.6 . .
B98 B106 B107 F107 110.9 . .
B105 B106 B107 F107 148.0 . .
F106 B106 B107 B101 110.2 . .
B100 B106 B107 B101 -37.4 . .
B98 B106 B107 B101 -138.0 . .
B105 B106 B107 B101 -100.9 . .
F106 B106 B107 B108 -149.3 . .
B101 B106 B107 B108 100.5 . .
B100 B106 B107 B108 63.1 . .
B98 B106 B107 B108 -37.5 . .
B105 B106 B107 B108 -0.4 . .
F106 B106 B107 B98 -111.8 . .
B101 B106 B107 B98 138.0 . .
B100 B106 B107 B98 100.6 . .
B105 B106 B107 B98 37.1 . .
F106 B106 B107 B102 147.4 . .
B101 B106 B107 B102 37.2 . .
B100 B106 B107 B102 -0.2 . .
B98 B106 B107 B102 -100.8 . .
B105 B106 B107 B102 -63.7 . .
F98 B98 B107 F107 -0.7 . .
B105 B98 B107 F107 -148.9 . .
B106 B98 B107 F107 -111.6 . .
B104 B98 B107 F107 147.5 . .
B108 B98 B107 F107 110.2 . .
F98 B98 B107 B101 148.3 . .
B105 B98 B107 B101 0.1 . .
B106 B98 B107 B101 37.4 . .
B104 B98 B107 B101 -63.5 . .
B108 B98 B107 B101 -100.8 . .
F98 B98 B107 B106 110.9 . .
B105 B98 B107 B106 -37.3 . .
B104 B98 B107 B106 -100.9 . .
B108 B98 B107 B106 -138.2 . .
F98 B98 B107 B108 -111.0 . .
B105 B98 B107 B108 100.8 . .
B106 B98 B107 B108 138.2 . .
B104 B98 B107 B108 37.2 . .
F98 B98 B107 B102 -148.5 . .
B105 B98 B107 B102 63.3 . .
B106 B98 B107 B102 100.6 . .
B104 B98 B107 B102 -0.4 . .
B108 B98 B107 B102 -37.6 . .
F102 B102 B107 F107 1.7 . .
B103 B102 B107 F107 -147.7 . .
B101 B102 B107 F107 111.5 . .
B108 B102 B107 F107 -110.3 . .
B97 B102 B107 F107 149.1 . .
F102 B102 B107 B101 -109.8 . .
B103 B102 B107 B101 100.9 . .
B108 B102 B107 B101 138.2 . .
B97 B102 B107 B101 37.7 . .
F102 B102 B107 B106 -147.0 . .
B103 B102 B107 B106 63.6 . .
B101 B102 B107 B106 -37.2 . .
B108 B102 B107 B106 101.0 . .
B97 B102 B107 B106 0.4 . .
F102 B102 B107 B108 112.0 . .
B103 B102 B107 B108 -37.4 . .
B101 B102 B107 B108 -138.2 . .
B97 B102 B107 B108 -100.6 . .
F102 B102 B107 B98 149.7 . .
B103 B102 B107 B98 0.3 . .
B101 B102 B107 B98 -100.5 . .
B108 B102 B107 B98 37.7 . .
B97 B102 B107 B98 -62.9 . .
F107 B107 B108 F108 -1.5 . .
B101 B107 B108 F108 -149.4 . .
B106 B107 B108 F108 147.3 . .
B98 B107 B108 F108 109.9 . .
B102 B107 B108 F108 -112.2 . .
F107 B107 B108 B102 110.7 . .
B101 B107 B108 B102 -37.2 . .
B106 B107 B108 B102 -100.5 . .
B98 B107 B108 B102 -137.9 . .
F107 B107 B108 B103 147.8 . .
B101 B107 B108 B103 -0.1 . .
B106 B107 B108 B103 -63.4 . .
B98 B107 B108 B103 -100.8 . .
B102 B107 B108 B103 37.1 . .
F107 B107 B108 B104 -148.7 . .
B101 B107 B108 B104 63.5 . .
B106 B107 B108 B104 0.2 . .
B98 B107 B108 B104 -37.2 . .
B102 B107 B108 B104 100.7 . .
F107 B107 B108 B98 -111.5 . .
B101 B107 B108 B98 100.7 . .
B106 B107 B108 B98 37.4 . .
B102 B107 B108 B98 137.9 . .
F102 B102 B108 F108 -1.3 . .
B103 B102 B108 F108 -112.4 . .
B101 B102 B108 F108 146.4 . .
B97 B102 B108 F108 -150.2 . .
B107 B102 B108 F108 109.3 . .
F102 B102 B108 B107 -110.6 . .
B103 B102 B108 B107 138.3 . .
B101 B102 B108 B107 37.1 . .
B97 B102 B108 B107 100.5 . .
F102 B102 B108 B103 111.1 . .
B101 B102 B108 B103 -101.2 . .
B97 B102 B108 B103 -37.9 . .
B107 B102 B108 B103 -138.3 . .
F102 B102 B108 B104 148.4 . .
B103 B102 B108 B104 37.3 . .
B101 B102 B108 B104 -63.9 . .
B97 B102 B108 B104 -0.5 . .
B107 B102 B108 B104 -101.0 . .
F102 B102 B108 B98 -148.3 . .
B103 B102 B108 B98 100.6 . .
B101 B102 B108 B98 -0.6 . .
B97 B102 B108 B98 62.8 . .
B107 B102 B108 B98 -37.7 . .
F103 B103 B108 F108 -0.1 . .
B102 B103 B108 F108 110.9 . .
B97 B103 B108 F108 149.1 . .
B104 B103 B108 F108 -110.9 . .
B99 B103 B108 F108 -148.1 . .
F103 B103 B108 B107 -148.4 . .
B102 B103 B108 B107 -37.4 . .
B97 B103 B108 B107 0.8 . .
B104 B103 B108 B107 100.8 . .
B99 B103 B108 B107 63.7 . .
F103 B103 B108 B102 -111.0 . .
B97 B103 B108 B102 38.2 . .
B104 B103 B108 B102 138.2 . .
B99 B103 B108 B102 101.1 . .
F103 B103 B108 B104 110.8 . .
B102 B103 B108 B104 -138.2 . .
B97 B103 B108 B104 -100.0 . .
B99 B103 B108 B104 -37.2 . .
F103 B103 B108 B98 148.1 . .
B102 B103 B108 B98 -100.9 . .
B97 B103 B108 B98 -62.7 . .
B104 B103 B108 B98 37.3 . .
B99 B103 B108 B98 0.2 . .
F104 B104 B108 F108 2.5 . .
B99 B104 B108 F108 150.3 . .
B98 B104 B108 F108 -109.2 . .
B105 B104 B108 F108 -146.3 . .
B103 B104 B108 F108 112.7 . .
F104 B104 B108 B107 149.0 . .
B99 B104 B108 B107 -63.2 . .
B98 B104 B108 B107 37.3 . .
B105 B104 B108 B107 0.2 . .
B103 B104 B108 B107 -100.8 . .
F104 B104 B108 B102 -147.2 . .
B99 B104 B108 B102 0.5 . .
B98 B104 B108 B102 101.0 . .
B105 B104 B108 B102 63.9 . .
B103 B104 B108 B102 -37.1 . .
F104 B104 B108 B103 -110.1 . .
B99 B104 B108 B103 37.6 . .
B98 B104 B108 B103 138.2 . .
B105 B104 B108 B103 101.0 . .
F104 B104 B108 B98 111.7 . .
B99 B104 B108 B98 -100.5 . .
B105 B104 B108 B98 -37.1 . .
B103 B104 B108 B98 -138.2 . .
F98 B98 B108 F108 1.1 . .
B105 B98 B108 F108 149.2 . .
B106 B98 B108 F108 -147.1 . .
B104 B98 B108 F108 111.8 . .
B107 B98 B108 F108 -109.9 . .
F98 B98 B108 B107 111.0 . .
B105 B98 B108 B107 -100.9 . .
B106 B98 B108 B107 -37.2 . .
B104 B98 B108 B107 -138.3 . .
F98 B98 B108 B102 148.8 . .
B105 B98 B108 B102 -63.1 . .
B106 B98 B108 B102 0.6 . .
B104 B98 B108 B102 -100.5 . .
B107 B98 B108 B102 37.8 . .
F98 B98 B108 B103 -148.2 . .
B105 B98 B108 B103 -0.1 . .
B106 B98 B108 B103 63.6 . .
B104 B98 B108 B103 -37.5 . .
B107 B98 B108 B103 100.9 . .
F98 B98 B108 B104 -110.7 . .
B105 B98 B108 B104 37.4 . .
B106 B98 B108 B104 101.1 . .
B107 B98 B108 B104 138.3 . .
F109 B109 B111 F111 -0.7 . .
B115 B109 B111 F111 110.9 . .
B112 B109 B111 F111 -110.8 . .
B113 B109 B111 F111 -148.5 . .
B114 B109 B111 F111 148.1 . .
F109 B109 B111 B112 110.1 . .
B115 B109 B111 B112 -138.3 . .
B113 B109 B111 B112 -37.7 . .
B114 B109 B111 B112 -101.0 . .
F109 B109 B111 B117 147.6 . .
B115 B109 B111 B117 -100.8 . .
B112 B109 B111 B117 37.5 . .
B113 B109 B111 B117 -0.2 . .
B114 B109 B111 B117 -63.6 . .
F109 B109 B111 B116 -148.8 . .
B115 B109 B111 B116 -37.2 . .
B112 B109 B111 B116 101.0 . .
B113 B109 B111 B116 63.4 . .
B114 B109 B111 B116 0.0 . .
F109 B109 B111 B115 -111.6 . .
B112 B109 B111 B115 138.3 . .
B113 B109 B111 B115 100.6 . .
B114 B109 B111 B115 37.2 . .
F109 B109 B112 F112 0.2 . .
B111 B109 B112 F112 111.3 . .
B115 B109 B112 F112 149.2 . .
B113 B109 B112 F112 -110.6 . .
B114 B109 B112 F112 -147.4 . .
F109 B109 B112 B118 147.9 . .
B111 B109 B112 B118 -101.0 . .
B115 B109 B112 B118 -63.1 . .
B113 B109 B112 B118 37.1 . .
B114 B109 B112 B118 0.3 . .
F109 B109 B112 B117 -148.5 . .
B111 B109 B112 B117 -37.4 . .
B115 B109 B112 B117 0.5 . .
B113 B109 B112 B117 100.7 . .
B114 B109 B112 B117 63.9 . .
F109 B109 B112 B111 -111.1 . .
B115 B109 B112 B111 37.9 . .
B113 B109 B112 B111 138.1 . .
B114 B109 B112 B111 101.3 . .
F109 B109 B112 B113 110.8 . .
B111 B109 B112 B113 -138.1 . .
B115 B109 B112 B113 -100.2 . .
B114 B109 B112 B113 -36.8 . .
F111 B111 B112 F112 0.2 . .
B109 B111 B112 F112 -111.1 . .
B117 B111 B112 F112 110.9 . .
B116 B111 B112 F112 148.4 . .
B115 B111 B112 F112 -148.2 . .
F111 B111 B112 B118 -148.4 . .
B109 B111 B112 B118 100.3 . .
B117 B111 B112 B118 -37.7 . .
B116 B111 B112 B118 -0.2 . .
B115 B111 B112 B118 63.2 . .
F111 B111 B112 B109 111.2 . .
B117 B111 B112 B109 -138.1 . .
B116 B111 B112 B109 -100.6 . .
B115 B111 B112 B109 -37.1 . .
F111 B111 B112 B117 -110.7 . .
B109 B111 B112 B117 138.1 . .
B116 B111 B112 B117 37.5 . .
B115 B111 B112 B117 101.0 . .
F111 B111 B112 B113 148.6 . .
B109 B111 B112 B113 37.3 . .
B117 B111 B112 B113 -100.7 . .
B116 B111 B112 B113 -63.2 . .
B115 B111 B112 B113 0.2 . .
F109 B109 B113 F113 1.7 . .
B111 B109 B113 F113 149.6 . .
B115 B109 B113 F113 -146.1 . .
B112 B109 B113 F113 112.0 . .
B114 B109 B113 F113 -109.2 . .
F109 B109 B113 B118 -147.5 . .
B111 B109 B113 B118 0.4 . .
B115 B109 B113 B118 64.8 . .
B112 B109 B113 B118 -37.2 . .
B114 B109 B113 B118 101.7 . .
F109 B109 B113 B119 148.9 . .
B111 B109 B113 B119 -63.2 . .
B115 B109 B113 B119 1.1 . .
B112 B109 B113 B119 -100.8 . .
B114 B109 B113 B119 38.0 . .
F109 B109 B113 B114 110.9 . .
B111 B109 B113 B114 -101.3 . .
B115 B109 B113 B114 -36.9 . .
B112 B109 B113 B114 -138.9 . .
F109 B109 B113 B112 -110.3 . .
B111 B109 B113 B112 37.6 . .
B115 B109 B113 B112 102.0 . .
B114 B109 B113 B112 138.9 . .
F112 B112 B113 F113 1.0 . .
B118 B112 B113 F113 111.3 . .
B109 B112 B113 F113 -110.4 . .
B117 B112 B113 F113 149.0 . .
B111 B112 B113 F113 -147.7 . .
F112 B112 B113 B118 -110.3 . .
B109 B112 B113 B118 138.2 . .
B117 B112 B113 B118 37.7 . .
B111 B112 B113 B118 101.0 . .
F112 B112 B113 B119 -147.5 . .
B118 B112 B113 B119 -37.2 . .
B109 B112 B113 B119 101.0 . .
B117 B112 B113 B119 0.5 . .
B111 B112 B113 B119 63.8 . .
F112 B112 B113 B114 148.4 . .
B118 B112 B113 B114 -101.3 . .
B109 B112 B113 B114 36.9 . .
B117 B112 B113 B114 -63.6 . .
B111 B112 B113 B114 -0.3 . .
F112 B112 B113 B109 111.5 . .
B118 B112 B113 B109 -138.2 . .
B117 B112 B113 B109 -100.5 . .
B111 B112 B113 B109 -37.2 . .
F113 B113 B114 F114 0.5 . .
B118 B113 B114 F114 148.8 . .
B119 B113 B114 F114 111.2 . .
B109 B113 B114 F114 -111.0 . .
B112 B113 B114 F114 -147.7 . .
F113 B113 B114 B115 148.5 . .
B118 B113 B114 B115 -63.2 . .
B119 B113 B114 B115 -100.8 . .
B109 B113 B114 B115 37.0 . .
B112 B113 B114 B115 0.3 . .
F113 B113 B114 B120 -147.8 . .
B118 B113 B114 B120 0.4 . .
B119 B113 B114 B120 -37.1 . .
B109 B113 B114 B120 100.6 . .
B112 B113 B114 B120 63.9 . .
F113 B113 B114 B109 111.5 . .
B118 B113 B114 B109 -100.2 . .
B119 B113 B114 B109 -137.8 . .
B112 B113 B114 B109 -36.7 . .
F113 B113 B114 B119 -110.7 . .
B118 B113 B114 B119 37.6 . .
B109 B113 B114 B119 137.8 . .
B112 B113 B114 B119 101.0 . .
F109 B109 B114 F114 -0.2 . .
B111 B109 B114 F114 -149.0 . .
B115 B109 B114 F114 -111.3 . .
B112 B109 B114 F114 147.1 . .
B113 B109 B114 F114 110.1 . .
F109 B109 B114 B115 111.1 . .
B111 B109 B114 B115 -37.7 . .
B112 B109 B114 B115 -101.6 . .
B113 B109 B114 B115 -138.6 . .
F109 B109 B114 B113 -110.3 . .
B111 B109 B114 B113 100.9 . .
B115 B109 B114 B113 138.6 . .
B112 B109 B114 B113 37.0 . .
F109 B109 B114 B120 149.2 . .
B111 B109 B114 B120 0.3 . .
B115 B109 B114 B120 38.0 . .
B112 B109 B114 B120 -63.5 . .
B113 B109 B114 B120 -100.5 . .
F109 B109 B114 B119 -147.8 . .
B111 B109 B114 B119 63.4 . .
B115 B109 B114 B119 101.1 . .
B112 B109 B114 B119 -0.5 . .
B113 B109 B114 B119 -37.5 . .
F114 B114 B115 F115 -0.5 . .
B113 B114 B115 F115 -148.1 . .
B120 B114 B115 F115 111.6 . .
B109 B114 B115 F115 -111.0 . .
B119 B114 B115 F115 148.8 . .
F114 B114 B115 B109 110.5 . .
B113 B114 B115 B109 -37.1 . .
B120 B114 B115 B109 -137.4 . .
B119 B114 B115 B109 -100.2 . .
F114 B114 B115 B120 -112.1 . .
B113 B114 B115 B120 100.3 . .
B109 B114 B115 B120 137.4 . .
B119 B114 B115 B120 37.2 . .
F114 B114 B115 B116 -149.5 . .
B113 B114 B115 B116 62.9 . .
B120 B114 B115 B116 -37.4 . .
B109 B114 B115 B116 100.1 . .
B119 B114 B115 B116 -0.2 . .
F114 B114 B115 B111 147.4 . .
B113 B114 B115 B111 -0.1 . .
B120 B114 B115 B111 -100.4 . .
B109 B114 B115 B111 37.0 . .
B119 B114 B115 B111 -63.2 . .
F109 B109 B115 F115 0.7 . .
B111 B109 B115 F115 -110.3 . .
B112 B109 B115 F115 -147.9 . .
B113 B109 B115 F115 148.2 . .
B114 B109 B115 F115 111.3 . .
F109 B109 B115 B114 -110.6 . .
B111 B109 B115 B114 138.4 . .
B112 B109 B115 B114 100.8 . .
B113 B109 B115 B114 36.9 . .
F109 B109 B115 B120 -148.7 . .
B111 B109 B115 B120 100.3 . .
B112 B109 B115 B120 62.7 . .
B113 B109 B115 B120 -1.2 . .
B114 B109 B115 B120 -38.1 . .
F109 B109 B115 B116 148.0 . .
B111 B109 B115 B116 37.0 . .
B112 B109 B115 B116 -0.6 . .
B113 B109 B115 B116 -64.5 . .
B114 B109 B115 B116 -101.4 . .
F109 B109 B115 B111 111.0 . .
B112 B109 B115 B111 -37.6 . .
B113 B109 B115 B111 -101.5 . .
B114 B109 B115 B111 -138.4 . .
F111 B111 B115 F115 -0.2 . .
B109 B111 B115 F115 110.7 . .
B112 B111 B115 F115 148.1 . .
B117 B111 B115 F115 -148.5 . .
B116 B111 B115 F115 -111.0 . .
F111 B111 B115 B114 -148.3 . .
B109 B111 B115 B114 -37.4 . .
B112 B111 B115 B114 -0.1 . .
B117 B111 B115 B114 63.4 . .
B116 B111 B115 B114 100.9 . .
F111 B111 B115 B109 -111.0 . .
B112 B111 B115 B109 37.3 . .
B117 B111 B115 B109 100.7 . .
B116 B111 B115 B109 138.3 . .
F111 B111 B115 B120 148.1 . .
B109 B111 B115 B120 -100.9 . .
B112 B111 B115 B120 -63.6 . .
B117 B111 B115 B120 -0.2 . .
B116 B111 B115 B120 37.4 . .
F111 B111 B115 B116 110.8 . .
B109 B111 B115 B116 -138.3 . .
B112 B111 B115 B116 -100.9 . .
B117 B111 B115 B116 -37.5 . .
F111 B111 B116 F116 -0.9 . .
B109 B111 B116 F116 147.4 . .
B112 B111 B116 F116 -149.1 . .
B117 B111 B116 F116 -111.6 . .
B115 B111 B116 F116 110.3 . .
F111 B111 B116 B110 147.8 . .
B109 B111 B116 B110 -63.9 . .
B112 B111 B116 B110 -0.4 . .
B117 B111 B116 B110 37.1 . .
B115 B111 B116 B110 -101.0 . .
F111 B111 B116 B117 110.8 . .
B109 B111 B116 B117 -101.0 . .
B112 B111 B116 B117 -37.5 . .
B115 B111 B116 B117 -138.1 . .
F111 B111 B116 B120 -148.6 . .
B109 B111 B116 B120 -0.3 . .
B112 B111 B116 B120 63.2 . .
B117 B111 B116 B120 100.7 . .
B115 B111 B116 B120 -37.4 . .
F111 B111 B116 B115 -111.1 . .
B109 B111 B116 B115 37.1 . .
B112 B111 B116 B115 100.7 . .
B117 B111 B116 B115 138.1 . .
F110 B110 B116 F116 0.8 . .
B117 B110 B116 F116 111.3 . .
B118 B110 B116 F116 149.3 . .
B119 B110 B116 F116 -147.5 . .
B120 B110 B116 F116 -110.4 . .
F110 B110 B116 B111 -147.7 . .
B117 B110 B116 B111 -37.2 . .
B118 B110 B116 B111 0.8 . .
B119 B110 B116 B111 64.1 . .
B120 B110 B116 B111 101.2 . .
F110 B110 B116 B117 -110.5 . .
B118 B110 B116 B117 38.0 . .
B119 B110 B116 B117 101.2 . .
B120 B110 B116 B117 138.3 . .
F110 B110 B116 B120 111.2 . .
B117 B110 B116 B120 -138.3 . .
B118 B110 B116 B120 -100.3 . .
B119 B110 B116 B120 -37.1 . .
F110 B110 B116 B115 148.5 . .
B117 B110 B116 B115 -101.0 . .
B118 B110 B116 B115 -63.0 . .
B119 B110 B116 B115 0.3 . .
B120 B110 B116 B115 37.4 . .
F115 B115 B116 F116 -0.9 . .
B114 B115 B116 F116 148.1 . .
B109 B115 B116 F116 -148.1 . .
B120 B115 B116 F116 110.7 . .
B111 B115 B116 F116 -111.2 . .
F115 B115 B116 B111 110.3 . .
B114 B115 B116 B111 -100.7 . .
B109 B115 B116 B111 -36.9 . .
B120 B115 B116 B111 -138.1 . .
F115 B115 B116 B110 -149.1 . .
B114 B115 B116 B110 0.0 . .
B109 B115 B116 B110 63.7 . .
B120 B115 B116 B110 -37.5 . .
B111 B115 B116 B110 100.6 . .
F115 B115 B116 B117 147.7 . .
B114 B115 B116 B117 -63.2 . .
B109 B115 B116 B117 0.5 . .
B120 B115 B116 B117 -100.7 . .
B111 B115 B116 B117 37.4 . .
F115 B115 B116 B120 -111.6 . .
B114 B115 B116 B120 37.4 . .
B109 B115 B116 B120 101.2 . .
B111 B115 B116 B120 138.1 . .
F110 B110 B117 F117 -0.4 . .
B118 B110 B117 F117 110.9 . .
B116 B110 B117 F117 -111.4 . .
B119 B110 B117 F117 148.1 . .
B120 B110 B117 F117 -148.7 . .
F110 B110 B117 B112 -148.2 . .
B118 B110 B117 B112 -36.9 . .
B116 B110 B117 B112 100.7 . .
B119 B110 B117 B112 0.2 . .
B120 B110 B117 B112 63.4 . .
F110 B110 B117 B111 148.3 . .
B118 B110 B117 B111 -100.4 . .
B116 B110 B117 B111 37.3 . .
B119 B110 B117 B111 -63.3 . .
B120 B110 B117 B111 0.0 . .
F110 B110 B117 B116 111.0 . .
B118 B110 B117 B116 -137.7 . .
B119 B110 B117 B116 -100.5 . .
B120 B110 B117 B116 -37.3 . .
F110 B110 B117 B118 -111.3 . .
B116 B110 B117 B118 137.7 . .
B119 B110 B117 B118 37.1 . .
B120 B110 B117 B118 100.4 . .
F112 B112 B117 F117 0.0 . .
B118 B112 B117 F117 -110.5 . .
B109 B112 B117 F117 148.8 . .
B111 B112 B117 F117 111.6 . .
B113 B112 B117 F117 -147.9 . .
F112 B112 B117 B110 147.5 . .
B118 B112 B117 B110 37.0 . .
B109 B112 B117 B110 -63.7 . .
B111 B112 B117 B110 -100.9 . .
B113 B112 B117 B110 -0.4 . .
F112 B112 B117 B111 -111.6 . .
B118 B112 B117 B111 137.9 . .
B109 B112 B117 B111 37.2 . .
B113 B112 B117 B111 100.5 . .
F112 B112 B117 B116 -149.0 . .
B118 B112 B117 B116 100.5 . .
B109 B112 B117 B116 -0.2 . .
B111 B112 B117 B116 -37.4 . .
B113 B112 B117 B116 63.1 . .
F112 B112 B117 B118 110.5 . .
B109 B112 B117 B118 -100.7 . .
B111 B112 B117 B118 -137.9 . .
B113 B112 B117 B118 -37.4 . .
F111 B111 B117 F117 -0.1 . .
B109 B111 B117 F117 -148.6 . .
B112 B111 B117 F117 -111.0 . .
B116 B111 B117 F117 110.9 . .
B115 B111 B117 F117 148.3 . .
F111 B111 B117 B110 -148.3 . .
B109 B111 B117 B110 63.2 . .
B112 B111 B117 B110 100.8 . .
B116 B111 B117 B110 -37.3 . .
B115 B111 B117 B110 0.1 . .
F111 B111 B117 B112 110.9 . .
B109 B111 B117 B112 -37.5 . .
B116 B111 B117 B112 -138.1 . .
B115 B111 B117 B112 -100.6 . .
F111 B111 B117 B116 -111.0 . .
B109 B111 B117 B116 100.6 . .
B112 B111 B117 B116 138.1 . .
B115 B111 B117 B116 37.5 . .
F111 B111 B117 B118 148.4 . .
B109 B111 B117 B118 -0.1 . .
B112 B111 B117 B118 37.4 . .
B116 B111 B117 B118 -100.7 . .
B115 B111 B117 B118 -63.2 . .
F116 B116 B117 F117 -1.1 . .
B111 B116 B117 F117 -111.6 . .
B110 B116 B117 F117 110.1 . .
B120 B116 B117 F117 147.4 . .
B115 B116 B117 F117 -149.2 . .
F116 B116 B117 B110 -111.2 . .
B111 B116 B117 B110 138.3 . .
B120 B116 B117 B110 37.3 . .
B115 B116 B117 B110 100.7 . .
F116 B116 B117 B112 147.9 . .
B111 B116 B117 B112 37.4 . .
B110 B116 B117 B112 -100.9 . .
B120 B116 B117 B112 -63.6 . .
B115 B116 B117 B112 -0.2 . .
F116 B116 B117 B111 110.5 . .
B110 B116 B117 B111 -138.3 . .
B120 B116 B117 B111 -101.0 . .
B115 B116 B117 B111 -37.7 . .
F116 B116 B117 B118 -148.9 . .
B111 B116 B117 B118 100.6 . .
B110 B116 B117 B118 -37.7 . .
B120 B116 B117 B118 -0.4 . .
B115 B116 B117 B118 62.9 . .
F113 B113 B118 F118 -2.2 . .
B119 B113 B118 F118 -111.9 . .
B114 B113 B118 F118 -149.6 . .
B109 B113 B118 F118 146.8 . .
B112 B113 B118 F118 109.6 . .
F113 B113 B118 B112 -111.8 . .
B119 B113 B118 B112 138.5 . .
B114 B113 B118 B112 100.8 . .
B109 B113 B118 B112 37.2 . .
F113 B113 B118 B119 109.7 . .
B114 B113 B118 B119 -37.7 . .
B109 B113 B118 B119 -101.4 . .
B112 B113 B118 B119 -138.5 . .
F113 B113 B118 B110 147.4 . .
B119 B113 B118 B110 37.6 . .
B114 B113 B118 B110 -0.1 . .
B109 B113 B118 B110 -63.7 . .
B112 B113 B118 B110 -100.9 . .
F113 B113 B118 B117 -149.4 . .
B119 B113 B118 B117 100.9 . .
B114 B113 B118 B117 63.2 . .
B109 B113 B118 B117 -0.5 . .
B112 B113 B118 B117 -37.6 . .
F112 B112 B118 F118 -0.4 . .
B109 B112 B118 F118 -148.4 . .
B117 B112 B118 F118 110.9 . .
B111 B112 B118 F118 148.5 . .
B113 B112 B118 F118 -111.2 . .
F112 B112 B118 B113 110.7 . .
B109 B112 B118 B113 -37.2 . .
B117 B112 B118 B113 -137.9 . .
B111 B112 B118 B113 -100.3 . .
F112 B112 B118 B119 147.9 . .
B109 B112 B118 B119 0.0 . .
B117 B112 B118 B119 -100.7 . .
B111 B112 B118 B119 -63.1 . .
B113 B112 B118 B119 37.2 . .
F112 B112 B118 B110 -148.2 . .
B109 B112 B118 B110 63.8 . .
B117 B112 B118 B110 -36.9 . .
B111 B112 B118 B110 0.7 . .
B113 B112 B118 B110 101.0 . .
F112 B112 B118 B117 -111.3 . .
B109 B112 B118 B117 100.7 . .
B111 B112 B118 B117 37.6 . .
B113 B112 B118 B117 137.9 . .
F110 B110 B118 F118 0.5 . .
B117 B110 B118 F118 -110.0 . .
B116 B110 B118 F118 -147.9 . .
B119 B110 B118 F118 111.6 . .
B120 B110 B118 F118 148.8 . .
F110 B110 B118 B113 -148.6 . .
B117 B110 B118 B113 100.9 . .
B116 B110 B118 B113 63.0 . .
B119 B110 B118 B113 -37.5 . .
B120 B110 B118 B113 -0.3 . .
F110 B110 B118 B112 147.5 . .
B117 B110 B118 B112 37.0 . .
B116 B110 B118 B112 -1.0 . .
B119 B110 B118 B112 -101.5 . .
B120 B110 B118 B112 -64.3 . .
F110 B110 B118 B119 -111.1 . .
B117 B110 B118 B119 138.4 . .
B116 B110 B118 B119 100.5 . .
B120 B110 B118 B119 37.2 . .
F110 B110 B118 B117 110.5 . .
B116 B110 B118 B117 -37.9 . .
B119 B110 B118 B117 -138.4 . .
B120 B110 B118 B117 -101.3 . .
F117 B117 B118 F118 1.9 . .
B110 B117 B118 F118 112.0 . .
B112 B117 B118 F118 -109.4 . .
B111 B117 B118 F118 -146.9 . .
B116 B117 B118 F118 149.8 . .
F117 B117 B118 B113 149.1 . .
B110 B117 B118 B113 -100.7 . .
B112 B117 B118 B113 37.9 . .
B111 B117 B118 B113 0.4 . .
B116 B117 B118 B113 -62.9 . .
F117 B117 B118 B112 111.2 . .
B110 B117 B118 B112 -138.6 . .
B111 B117 B118 B112 -37.5 . .
B116 B117 B118 B112 -100.8 . .
F117 B117 B118 B119 -147.4 . .
B110 B117 B118 B119 -37.3 . .
B112 B117 B118 B119 101.3 . .
B111 B117 B118 B119 63.8 . .
B116 B117 B118 B119 0.5 . .
F117 B117 B118 B110 -110.1 . .
B112 B117 B118 B110 138.6 . .
B111 B117 B118 B110 101.1 . .
B116 B117 B118 B110 37.8 . .
F113 B113 B119 F119 -0.6 . .
B118 B113 B119 F119 111.5 . .
B114 B113 B119 F119 -110.2 . .
B109 B113 B119 F119 -148.1 . .
B112 B113 B119 F119 148.6 . .
F113 B113 B119 B118 -112.1 . .
B114 B113 B119 B118 138.2 . .
B109 B113 B119 B118 100.4 . .
B112 B113 B119 B118 37.1 . .
F113 B113 B119 B120 146.9 . .
B118 B113 B119 B120 -101.0 . .
B114 B113 B119 B120 37.2 . .
B109 B113 B119 B120 -0.6 . .
B112 B113 B119 B120 -63.9 . .
F113 B113 B119 B110 -149.5 . .
B118 B113 B119 B110 -37.4 . .
B114 B113 B119 B110 100.8 . .
B109 B113 B119 B110 62.9 . .
B112 B113 B119 B110 -0.3 . .
F113 B113 B119 B114 109.6 . .
B118 B113 B119 B114 -138.2 . .
B109 B113 B119 B114 -37.9 . .
B112 B113 B119 B114 -101.1 . .
F118 B118 B119 F119 -1.0 . .
B113 B118 B119 F119 -111.1 . .
B112 B118 B119 F119 -148.6 . .
B110 B118 B119 F119 110.9 . .
B117 B118 B119 F119 148.0 . .
F118 B118 B119 B113 110.1 . .
B112 B118 B119 B113 -37.4 . .
B110 B118 B119 B113 -138.0 . .
B117 B118 B119 B113 -100.9 . .
F118 B118 B119 B120 -149.3 . .
B113 B118 B119 B120 100.5 . .
B112 B118 B119 B120 63.1 . .
B110 B118 B119 B120 -37.5 . .
B117 B118 B119 B120 -0.4 . .
F118 B118 B119 B110 -111.8 . .
B113 B118 B119 B110 138.0 . .
B112 B118 B119 B110 100.6 . .
B117 B118 B119 B110 37.1 . .
F118 B118 B119 B114 147.4 . .
B113 B118 B119 B114 37.2 . .
B112 B118 B119 B114 -0.2 . .
B110 B118 B119 B114 -100.8 . .
B117 B118 B119 B114 -63.7 . .
F110 B110 B119 F119 -0.7 . .
B117 B110 B119 F119 -148.9 . .
B118 B110 B119 F119 -111.6 . .
B116 B110 B119 F119 147.4 . .
B120 B110 B119 F119 110.2 . .
F110 B110 B119 B113 148.3 . .
B117 B110 B119 B113 0.1 . .
B118 B110 B119 B113 37.4 . .
B116 B110 B119 B113 -63.5 . .
B120 B110 B119 B113 -100.8 . .
F110 B110 B119 B118 110.9 . .
B117 B110 B119 B118 -37.3 . .
B116 B110 B119 B118 -100.9 . .
B120 B110 B119 B118 -138.2 . .
F110 B110 B119 B120 -110.9 . .
B117 B110 B119 B120 100.8 . .
B118 B110 B119 B120 138.2 . .
B116 B110 B119 B120 37.2 . .
F110 B110 B119 B114 -148.5 . .
B117 B110 B119 B114 63.2 . .
B118 B110 B119 B114 100.6 . .
B116 B110 B119 B114 -0.4 . .
B120 B110 B119 B114 -37.6 . .
F114 B114 B119 F119 1.7 . .
B115 B114 B119 F119 -147.7 . .
B113 B114 B119 F119 111.5 . .
B120 B114 B119 F119 -110.3 . .
B109 B114 B119 F119 149.1 . .
F114 B114 B119 B113 -109.8 . .
B115 B114 B119 B113 100.9 . .
B120 B114 B119 B113 138.2 . .
B109 B114 B119 B113 37.7 . .
F114 B114 B119 B118 -147.0 . .
B115 B114 B119 B118 63.6 . .
B113 B114 B119 B118 -37.2 . .
B120 B114 B119 B118 101.0 . .
B109 B114 B119 B118 0.4 . .
F114 B114 B119 B120 112.0 . .
B115 B114 B119 B120 -37.4 . .
B113 B114 B119 B120 -138.2 . .
B109 B114 B119 B120 -100.6 . .
F114 B114 B119 B110 149.7 . .
B115 B114 B119 B110 0.3 . .
B113 B114 B119 B110 -100.5 . .
B120 B114 B119 B110 37.7 . .
B109 B114 B119 B110 -62.8 . .
F119 B119 B120 F120 -1.5 . .
B113 B119 B120 F120 -149.4 . .
B118 B119 B120 F120 147.3 . .
B110 B119 B120 F120 109.9 . .
B114 B119 B120 F120 -112.2 . .
F119 B119 B120 B114 110.7 . .
B113 B119 B120 B114 -37.2 . .
B118 B119 B120 B114 -100.5 . .
B110 B119 B120 B114 -137.9 . .
F119 B119 B120 B115 147.8 . .
B113 B119 B120 B115 -0.1 . .
B118 B119 B120 B115 -63.4 . .
B110 B119 B120 B115 -100.8 . .
B114 B119 B120 B115 37.1 . .
F119 B119 B120 B116 -148.7 . .
B113 B119 B120 B116 63.4 . .
B118 B119 B120 B116 0.2 . .
B110 B119 B120 B116 -37.2 . .
B114 B119 B120 B116 100.7 . .
F119 B119 B120 B110 -111.5 . .
B113 B119 B120 B110 100.7 . .
B118 B119 B120 B110 37.4 . .
B114 B119 B120 B110 137.9 . .
F114 B114 B120 F120 -1.3 . .
B115 B114 B120 F120 -112.4 . .
B113 B114 B120 F120 146.4 . .
B109 B114 B120 F120 -150.2 . .
B119 B114 B120 F120 109.3 . .
F114 B114 B120 B119 -110.6 . .
B115 B114 B120 B119 138.3 . .
B113 B114 B120 B119 37.1 . .
B109 B114 B120 B119 100.5 . .
F114 B114 B120 B115 111.0 . .
B113 B114 B120 B115 -101.2 . .
B109 B114 B120 B115 -37.9 . .
B119 B114 B120 B115 -138.3 . .
F114 B114 B120 B116 148.4 . .
B115 B114 B120 B116 37.3 . .
B113 B114 B120 B116 -63.9 . .
B109 B114 B120 B116 -0.5 . .
B119 B114 B120 B116 -101.0 . .
F114 B114 B120 B110 -148.3 . .
B115 B114 B120 B110 100.6 . .
B113 B114 B120 B110 -0.6 . .
B109 B114 B120 B110 62.7 . .
B119 B114 B120 B110 -37.7 . .
F115 B115 B120 F120 -0.1 . .
B114 B115 B120 F120 110.9 . .
B109 B115 B120 F120 149.1 . .
B116 B115 B120 F120 -110.9 . .
B111 B115 B120 F120 -148.1 . .
F115 B115 B120 B119 -148.4 . .
B114 B115 B120 B119 -37.4 . .
B109 B115 B120 B119 0.8 . .
B116 B115 B120 B119 100.8 . .
B111 B115 B120 B119 63.7 . .
F115 B115 B120 B114 -111.0 . .
B109 B115 B120 B114 38.2 . .
B116 B115 B120 B114 138.2 . .
B111 B115 B120 B114 101.1 . .
F115 B115 B120 B116 110.8 . .
B114 B115 B120 B116 -138.2 . .
B109 B115 B120 B116 -100.0 . .
B111 B115 B120 B116 -37.2 . .
F115 B115 B120 B110 148.1 . .
B114 B115 B120 B110 -100.9 . .
B109 B115 B120 B110 -62.7 . .
B116 B115 B120 B110 37.3 . .
B111 B115 B120 B110 0.2 . .
F116 B116 B120 F120 2.5 . .
B111 B116 B120 F120 150.3 . .
B110 B116 B120 F120 -109.2 . .
B117 B116 B120 F120 -146.3 . .
B115 B116 B120 F120 112.7 . .
F116 B116 B120 B119 149.0 . .
B111 B116 B120 B119 -63.2 . .
B110 B116 B120 B119 37.3 . .
B117 B116 B120 B119 0.2 . .
B115 B116 B120 B119 -100.8 . .
F116 B116 B120 B114 -147.2 . .
B111 B116 B120 B114 0.5 . .
B110 B116 B120 B114 101.0 . .
B117 B116 B120 B114 63.9 . .
B115 B116 B120 B114 -37.1 . .
F116 B116 B120 B115 -110.1 . .
B111 B116 B120 B115 37.6 . .
B110 B116 B120 B115 138.2 . .
B117 B116 B120 B115 101.0 . .
F116 B116 B120 B110 111.7 . .
B111 B116 B120 B110 -100.5 . .
B117 B116 B120 B110 -37.2 . .
B115 B116 B120 B110 -138.2 . .
F110 B110 B120 F120 1.1 . .
B117 B110 B120 F120 149.2 . .
B118 B110 B120 F120 -147.1 . .
B116 B110 B120 F120 111.8 . .
B119 B110 B120 F120 -109.9 . .
F110 B110 B120 B119 111.0 . .
B117 B110 B120 B119 -100.9 . .
B118 B110 B120 B119 -37.2 . .
B116 B110 B120 B119 -138.3 . .
F110 B110 B120 B114 148.8 . .
B117 B110 B120 B114 -63.1 . .
B118 B110 B120 B114 0.6 . .
B116 B110 B120 B114 -100.5 . .
B119 B110 B120 B114 37.8 . .
F110 B110 B120 B115 -148.2 . .
B117 B110 B120 B115 -0.1 . .
B118 B110 B120 B115 63.6 . .
B116 B110 B120 B115 -37.5 . .
B119 B110 B120 B115 100.9 . .
F110 B110 B120 B116 -110.7 . .
B117 B110 B120 B116 37.4 . .
B118 B110 B120 B116 101.1 . .
B119 B110 B120 B116 138.3 . .

loop_
_platon_squeeze_void_nr
_platon_squeeze_void_average_x
_platon_squeeze_void_average_y
_platon_squeeze_void_average_z
_platon_squeeze_void_volume
_platon_squeeze_void_count_electrons
_platon_squeeze_void_content
1 0.456 -0.008 -0.011 18532 4365 ' '
2 0.393 0.218 0.248 8 1 ' '
3 0.449 0.306 0.179 5 0 ' '
4 0.551 0.694 0.821 5 0 ' '
5 0.607 0.782 0.752 8 1 ' '
